data_7020695
loop_
_publ_author_name
'Bernardi, Alessandro'
'Ciabatti, Iacopo'
'Femoni, Cristina'
'Iapalucci, Maria Carmela'
'Longoni, Giuliano'
'Zacchini, Stefano'

_publ_section_title
;
 Ni-Cu tetracarbide carbonyls with vacant Ni(CO) fragments as borderline
 compounds between molecular and quasi-molecular clusters.
;
_journal_issue 2
_journal_name_full 'Dalton transactions (Cambridge, England : 2003)'
_journal_page_first 407
_journal_page_last 421
_journal_paper_doi 10.1039/c2dt31719b
_journal_volume 42
_journal_year 2013
_chemical_formula_sum 'C64 H42 Cu2 N14 Ni30 O32'
_chemical_formula_weight 3407.50
_chemical_name_systematic
;
?
;
_space_group_IT_number 2
_symmetry_cell_setting triclinic
_symmetry_space_group_name_Hall '-P 1'
_symmetry_space_group_name_H-M 'P -1'
_atom_sites_solution_hydrogens geom
_atom_sites_solution_primary direct
_atom_sites_solution_secondary difmap
_audit_creation_method SHELXL-97
_cell_angle_alpha 76.574(2)
_cell_angle_beta 78.548(2)
_cell_angle_gamma 75.362(2)
_cell_formula_units_Z 2
_cell_length_a 13.052(2)
_cell_length_b 14.748(2)
_cell_length_c 26.286(4)
_cell_measurement_reflns_used 6509
_cell_measurement_temperature 100(2)
_cell_measurement_theta_max 27.3605
_cell_measurement_theta_min 2.3685
_cell_volume 4708.9(12)
_computing_cell_refinement 'APEX2 (Bruker AXS, 2006)'
_computing_data_collection 'APEX2 (Bruker AXS, 2006)'
_computing_data_reduction 'SAINT (Bruker AXS, 2004)'
_computing_molecular_graphics 'SCHAKAL99 (Keller, 1999)'
_computing_publication_material 'XCIF (Bruker AXS, 2001)'
_computing_structure_refinement 'SHELXL-97 (Sheldrick, 1997)'
_computing_structure_solution 'SHELXS-97 (Sheldrick, 1990)'
_diffrn_ambient_temperature 100(2)
_diffrn_measured_fraction_theta_full 0.994
_diffrn_measured_fraction_theta_max 0.994
_diffrn_measurement_device_type 'CCD area detector'
_diffrn_measurement_method 'phi and omega scans'
_diffrn_radiation_monochromator graphite
_diffrn_radiation_source 'fine-focus sealed tube'
_diffrn_radiation_type MoK\a
_diffrn_radiation_wavelength 0.71073
_diffrn_reflns_av_R_equivalents 0.0754
_diffrn_reflns_av_sigmaI/netI 0.1048
_diffrn_reflns_limit_h_max 15
_diffrn_reflns_limit_h_min -15
_diffrn_reflns_limit_k_max 17
_diffrn_reflns_limit_k_min -17
_diffrn_reflns_limit_l_max 31
_diffrn_reflns_limit_l_min -31
_diffrn_reflns_number 44087
_diffrn_reflns_theta_full 25.03
_diffrn_reflns_theta_max 25.03
_diffrn_reflns_theta_min 1.52
_exptl_absorpt_coefficient_mu 6.351
_exptl_absorpt_correction_T_max 0.5162
_exptl_absorpt_correction_T_min 0.4298
_exptl_absorpt_correction_type empirical
_exptl_absorpt_process_details
;
Data were corrected for Lorentz polarisation and absorption
effects (empirical absorption correction SADABS)
R(int) = 0.0981 (selected reflections only, before parameter refinement)
R(int) = 0.0398 (selected reflections only, after parameter refinement)
;
_exptl_crystal_colour black
_exptl_crystal_density_diffrn 2.403
_exptl_crystal_density_method 'not measured'
_exptl_crystal_description plate
_exptl_crystal_F_000 3356
_exptl_crystal_size_max 0.16
_exptl_crystal_size_mid 0.12
_exptl_crystal_size_min 0.12
_refine_diff_density_max 1.621
_refine_diff_density_min -2.112
_refine_diff_density_rms 0.220
_refine_ls_extinction_method none
_refine_ls_goodness_of_fit_ref 1.008
_refine_ls_hydrogen_treatment constr
_refine_ls_matrix_type full
_refine_ls_number_parameters 1222
_refine_ls_number_reflns 16537
_refine_ls_number_restraints 456
_refine_ls_restrained_S_all 1.006
_refine_ls_R_factor_all 0.1222
_refine_ls_R_factor_gt 0.0534
_refine_ls_shift/su_max 0.000
_refine_ls_shift/su_mean 0.000
_refine_ls_structure_factor_coef Fsqd
_refine_ls_weighting_details 'calc w=1/[\s^2^(Fo^2^)+(0.0717P)^2^+7.8259P] where P=(Fo^2^+2Fc^2^)/3'
_refine_ls_weighting_scheme calc
_refine_ls_wR_factor_gt 0.1247
_refine_ls_wR_factor_ref 0.1570
_reflns_number_gt 9409
_reflns_number_total 16537
_reflns_threshold_expression >2sigma(I)
_cod_data_source_file c2dt31719b.txt
_cod_data_source_block ni29cumecnni_P-1
_cod_original_cell_volume 4709.0(12)
_cod_original_sg_symbol_H-M P-1
_cod_database_code 7020695

loop_
_symmetry_equiv_pos_as_xyz
'x, y, z'
'-x, -y, -z'

loop_
_atom_site_label
_atom_site_type_symbol
_atom_site_fract_x
_atom_site_fract_y
_atom_site_fract_z
_atom_site_U_iso_or_equiv
_atom_site_adp_type
_atom_site_occupancy
_atom_site_symmetry_multiplicity
_atom_site_calc_flag
_atom_site_refinement_flags
Ni1 Ni 0.26801(12) 0.45733(10) 0.10014(5) 0.0181(3) Uani 1 1 d .
Ni2 Ni 0.31656(12) 0.29226(9) 0.15999(5) 0.0178(3) Uani 1 1 d .
Ni3 Ni 0.04860(11) 0.56808(9) 0.16272(5) 0.0161(3) Uani 1 1 d .
Ni4 Ni 0.16526(12) 0.25609(9) 0.23601(5) 0.0172(3) Uani 1 1 d .
Ni5 Ni -0.00770(12) 0.42186(10) 0.23256(5) 0.0171(3) Uani 1 1 d .
Ni6 Ni 0.19156(11) 0.43082(9) 0.20072(5) 0.0132(3) Uani 1 1 d .
Ni7 Ni 0.41197(12) 0.51550(10) 0.11883(5) 0.0166(3) Uani 1 1 d .
Ni8 Ni 0.48247(12) 0.34291(10) 0.16681(5) 0.0170(3) Uani 1 1 d .
Ni9 Ni 0.23079(11) 0.59868(9) 0.16563(5) 0.0147(3) Uani 1 1 d .
Ni10 Ni 0.32312(11) 0.30182(9) 0.25196(5) 0.0139(3) Uani 1 1 d .
Ni11 Ni 0.04127(11) 0.65142(9) 0.23386(5) 0.0159(3) Uani 1 1 d .
Ni12 Ni -0.02033(11) 0.50646(10) 0.30390(5) 0.0165(3) Uani 1 1 d .
Ni13 Ni 0.14066(11) 0.35630(9) 0.30289(5) 0.0150(3) Uani 1 1 d .
Ni14 Ni 0.35913(11) 0.46202(9) 0.22058(5) 0.0136(3) Uani 1 1 d .
Ni15 Ni 0.18718(11) 0.52093(9) 0.27180(5) 0.0132(3) Uani 1 1 d .
Ni16 Ni 0.55512(12) 0.46968(10) 0.18296(5) 0.0183(3) Uani 1 1 d .
Ni17 Ni 0.38560(11) 0.62677(9) 0.19220(5) 0.0143(3) Uani 1 1 d .
Ni18 Ni 0.51194(11) 0.33787(10) 0.26332(5) 0.0169(3) Uani 1 1 d .
Ni19 Ni 0.20915(11) 0.69165(9) 0.24651(5) 0.0154(3) Uani 1 1 d .
Ni20 Ni 0.33142(11) 0.38693(9) 0.32022(5) 0.0148(3) Uani 1 1 d .
Ni21 Ni 0.05853(12) 0.64162(10) 0.32374(5) 0.0172(3) Uani 1 1 d .
Ni22 Ni 0.13562(11) 0.45545(9) 0.36687(5) 0.0161(3) Uani 1 1 d .
Ni23 Ni 0.34849(11) 0.56016(9) 0.28759(5) 0.0141(3) Uani 1 1 d .
Ni24 Ni 0.53810(12) 0.58591(10) 0.24223(5) 0.0186(3) Uani 1 1 d .
Ni25 Ni 0.37760(12) 0.73246(10) 0.25419(5) 0.0182(3) Uani 1 1 d .
Ni26 Ni 0.52136(12) 0.44234(10) 0.32000(5) 0.0184(3) Uani 1 1 d .
Ni27 Ni 0.24657(12) 0.68244(10) 0.33879(5) 0.0189(3) Uani 1 1 d .
Ni28 Ni 0.31146(12) 0.49623(10) 0.38363(5) 0.0174(3) Uani 1 1 d .
Ni29 Ni 0.12490(12) 0.59233(10) 0.40799(5) 0.0191(3) Uani 1 1 d .
Cu1 Cu 0.10866(12) 0.37251(10) 0.14521(5) 0.0224(3) Uani 1 1 d .
Cu2 Cu 0.45304(12) 0.61081(10) 0.33946(5) 0.0223(3) Uani 1 1 d .
C1 C 0.3327(9) 0.4191(7) 0.1636(4) 0.016(2) Uani 1 1 d U
C2 C 0.0792(8) 0.5039(7) 0.2382(4) 0.012(2) Uani 1 1 d U
C3 C 0.4663(9) 0.4783(7) 0.2545(4) 0.016(2) Uani 1 1 d U
C4 C 0.2092(9) 0.5646(7) 0.3319(4) 0.016(2) Uani 1 1 d U
C5 C 0.2003(10) 0.4542(9) 0.0483(5) 0.029(2) Uani 1 1 d U
C6 C -0.0206(9) 0.5557(8) 0.1148(4) 0.021(2) Uani 1 1 d U
C7 C 0.2985(10) 0.2347(8) 0.1110(5) 0.030(3) Uani 1 1 d U
C8 C -0.0783(10) 0.3549(8) 0.2099(5) 0.030(3) Uani 1 1 d U
C9 C -0.1218(9) 0.4492(8) 0.2866(4) 0.022(2) Uani 1 1 d U
C10 C 0.1449(9) 0.6457(8) 0.1131(4) 0.020(2) Uani 1 1 d U
C11 C 0.3659(10) 0.5252(9) 0.0536(4) 0.029(2) Uani 1 1 d U
C12 C 0.3039(9) 0.7000(8) 0.1417(4) 0.022(2) Uani 1 1 d U
C13 C 0.5102(10) 0.5838(9) 0.0889(4) 0.027(2) Uani 1 1 d U
C14 C 0.6193(10) 0.3718(8) 0.1434(4) 0.024(2) Uani 1 1 d U
C15 C 0.6649(10) 0.5260(9) 0.1733(5) 0.029(2) Uani 1 1 d U
C16 C 0.4792(9) 0.7092(8) 0.1898(4) 0.022(2) Uani 1 1 d U
C17 C 0.6336(10) 0.6325(8) 0.2616(5) 0.027(2) Uani 1 1 d U
C18 C 0.5756(9) 0.4534(8) 0.3741(5) 0.025(2) Uani 1 1 d U
C19 C 0.5948(11) 0.3147(9) 0.3189(5) 0.030(2) Uani 1 1 d U
C20 C 0.3490(11) 0.5074(9) 0.4432(5) 0.034(3) Uani 1 1 d U
C21 C 0.1160(11) 0.6293(9) 0.4689(4) 0.032(3) Uani 1 1 d U
C22 C 0.3601(10) 0.3614(8) 0.3902(4) 0.022(2) Uani 1 1 d U
C23 C 0.1087(10) 0.4585(8) 0.4379(4) 0.024(2) Uani 1 1 d U
C24 C 0.5595(11) 0.2203(9) 0.2529(5) 0.032(3) Uani 1 1 d U
C25 C 0.3361(10) 0.2568(8) 0.3231(4) 0.026(2) Uani 1 1 d U
C26 C 0.1148(10) 0.3295(8) 0.3790(4) 0.027(2) Uani 1 1 d U
C27 C 0.5054(10) 0.2319(8) 0.1459(4) 0.024(2) Uani 1 1 d U
C28 C 0.3208(9) 0.1895(8) 0.2282(4) 0.020(2) Uani 1 1 d U
C29 C 0.0749(10) 0.2582(8) 0.3020(4) 0.023(2) Uani 1 1 d U
C30 C -0.0978(11) 0.5236(8) 0.3663(5) 0.030(2) Uani 1 1 d U
C31 C 0.2566(11) 0.7489(9) 0.3843(5) 0.034(3) Uani 1 1 d U
C32 C 0.0021(11) 0.6890(9) 0.3856(4) 0.030(3) Uani 1 1 d U
C33 C -0.0600(10) 0.7110(8) 0.2910(5) 0.025(2) Uani 1 1 d U
C34 C 0.2333(9) 0.7939(8) 0.2753(4) 0.018(2) Uani 1 1 d U
C35 C 0.1053(9) 0.7674(8) 0.2080(4) 0.021(2) Uani 1 1 d U
C36 C -0.0540(10) 0.6876(8) 0.1835(4) 0.025(2) Uani 1 1 d U
O5 O 0.1690(7) 0.4520(6) 0.0118(3) 0.035(2) Uani 1 1 d U
O6 O -0.0603(6) 0.5531(5) 0.0787(3) 0.0234(17) Uani 1 1 d U
O7 O 0.2848(7) 0.2001(6) 0.0792(3) 0.037(2) Uani 1 1 d U
O8 O -0.1319(7) 0.3132(6) 0.1996(3) 0.036(2) Uani 1 1 d U
O9 O -0.2069(6) 0.4344(6) 0.3039(3) 0.0267(18) Uani 1 1 d U
O10 O 0.1344(6) 0.6985(5) 0.0720(3) 0.0242(17) Uani 1 1 d U
O11 O 0.3857(7) 0.5542(6) 0.0088(3) 0.035(2) Uani 1 1 d U
O12 O 0.3001(6) 0.7712(5) 0.1097(3) 0.0234(17) Uani 1 1 d U
O13 O 0.5710(7) 0.6292(6) 0.0648(3) 0.0296(19) Uani 1 1 d U
O14 O 0.7004(7) 0.3440(6) 0.1170(3) 0.034(2) Uani 1 1 d U
O15 O 0.7442(6) 0.5508(6) 0.1590(3) 0.0306(19) Uani 1 1 d U
O16 O 0.5277(6) 0.7585(5) 0.1566(3) 0.0238(17) Uani 1 1 d U
O17 O 0.6986(7) 0.6619(6) 0.2723(3) 0.034(2) Uani 1 1 d U
O18 O 0.6157(7) 0.4536(6) 0.4090(3) 0.0332(19) Uani 1 1 d U
O19 O 0.6574(8) 0.2530(6) 0.3396(4) 0.041(2) Uani 1 1 d U
O20 O 0.3699(8) 0.5179(7) 0.4820(3) 0.043(2) Uani 1 1 d U
O21 O 0.1106(8) 0.6531(6) 0.5073(3) 0.041(2) Uani 1 1 d U
O22 O 0.3893(6) 0.2972(5) 0.4242(3) 0.0240(17) Uani 1 1 d U
O23 O 0.0986(7) 0.4141(5) 0.4815(3) 0.0299(19) Uani 1 1 d U
O24 O 0.5965(7) 0.1404(6) 0.2502(3) 0.036(2) Uani 1 1 d U
O25 O 0.3480(7) 0.1827(5) 0.3533(3) 0.0301(19) Uani 1 1 d U
O26 O 0.1013(7) 0.2646(6) 0.4125(3) 0.0328(19) Uani 1 1 d U
O27 O 0.5436(7) 0.1584(6) 0.1345(3) 0.0317(19) Uani 1 1 d U
O28 O 0.3617(6) 0.1064(5) 0.2359(3) 0.0201(16) Uani 1 1 d U
O29 O 0.0138(7) 0.2132(6) 0.3278(3) 0.0306(19) Uani 1 1 d U
O30 O -0.1554(7) 0.5363(6) 0.4049(3) 0.037(2) Uani 1 1 d U
O31 O 0.2694(8) 0.7859(6) 0.4160(3) 0.043(2) Uani 1 1 d U
O32 O -0.0690(8) 0.7422(6) 0.4048(3) 0.040(2) Uani 1 1 d U
O33 O -0.1421(7) 0.7627(6) 0.2923(3) 0.0307(19) Uani 1 1 d U
O34 O 0.1852(6) 0.8729(5) 0.2759(3) 0.0222(17) Uani 1 1 d U
O35 O 0.0755(6) 0.8424(5) 0.1832(3) 0.0276(18) Uani 1 1 d U
O36 O -0.1254(7) 0.7392(6) 0.1673(3) 0.0297(19) Uani 1 1 d U
N1 N 0.0373(8) 0.3294(7) 0.0998(4) 0.0274(19) Uani 1 1 d U
C101 C -0.0140(10) 0.3167(8) 0.0733(5) 0.0287(19) Uani 1 1 d U
C102 C -0.0771(10) 0.3020(9) 0.0372(4) 0.030(2) Uani 1 1 d U
H10A H -0.0446 0.3219 0.0006 0.045 Uiso 1 1 calc R
H10B H -0.1502 0.3400 0.0432 0.045 Uiso 1 1 calc R
H10C H -0.0789 0.2342 0.0436 0.045 Uiso 1 1 calc R
N2 N 0.5184(9) 0.6672(8) 0.3804(4) 0.040(2) Uani 1 1 d U
C121 C 0.5686(12) 0.6897(10) 0.4035(6) 0.044(2) Uani 1 1 d U
C122 C 0.6360(12) 0.7178(10) 0.4325(5) 0.046(2) Uani 1 1 d U
H12A H 0.7023 0.6689 0.4354 0.070 Uiso 1 1 calc R
H12B H 0.5977 0.7244 0.4679 0.070 Uiso 1 1 calc R
H12C H 0.6532 0.7789 0.4136 0.070 Uiso 1 1 calc R
N3 N 0.4430(8) 0.8243(7) 0.2697(4) 0.034(2) Uani 1 1 d DU
C131 C 0.4874(11) 0.8664(9) 0.2824(5) 0.039(2) Uani 1 1 d DU
C132 C 0.5443(11) 0.9243(9) 0.3024(5) 0.041(2) Uani 1 1 d DU
H13A H 0.5204 0.9921 0.2874 0.061 Uiso 1 1 calc R
H13B H 0.6217 0.9043 0.2918 0.061 Uiso 1 1 calc R
H13C H 0.5279 0.9144 0.3411 0.061 Uiso 1 1 calc R
N4 N 0.1049(9) 0.1697(8) 0.2134(4) 0.042(2) Uani 1 1 d DU
C141 C 0.0666(11) 0.1227(10) 0.2015(5) 0.044(2) Uani 1 1 d DU
C142 C -0.0143(11) 0.0794(10) 0.1835(6) 0.049(2) Uani 1 1 d DU
H14A H -0.0014 0.0105 0.1973 0.073 Uiso 1 1 calc R
H14B H -0.0049 0.0911 0.1448 0.073 Uiso 1 1 calc R
H14C H -0.0876 0.1093 0.1970 0.073 Uiso 1 1 calc R
Ni41 Ni 0.5000 1.0000 0.0000 0.0183(5) Uani 1 2 d S
N5 N 0.4145(8) 0.9870(6) 0.0747(4) 0.024(2) Uani 1 1 d U
C151 C 0.3615(10) 0.9747(8) 0.1154(4) 0.0242(18) Uani 1 1 d U
C152 C 0.2940(9) 0.9604(8) 0.1653(4) 0.0262(19) Uani 1 1 d U
H15A H 0.2207 0.9958 0.1615 0.039 Uiso 1 1 calc R
H15B H 0.3204 0.9834 0.1913 0.039 Uiso 1 1 calc R
H15C H 0.2947 0.8922 0.1774 0.039 Uiso 1 1 calc R
N6 N 0.6188(8) 0.8903(7) 0.0272(3) 0.024(2) Uani 1 1 d U
C161 C 0.6835(10) 0.8264(9) 0.0409(5) 0.0279(19) Uani 1 1 d U
C162 C 0.7682(10) 0.7445(8) 0.0582(5) 0.030(2) Uani 1 1 d U
H16A H 0.7683 0.6911 0.0419 0.045 Uiso 1 1 calc R
H16B H 0.7550 0.7253 0.0968 0.045 Uiso 1 1 calc R
H16C H 0.8378 0.7625 0.0475 0.045 Uiso 1 1 calc R
N7 N 0.5757(8) 1.0962(7) 0.0145(4) 0.029(2) Uani 1 1 d U
C171 C 0.6181(11) 1.1514(9) 0.0179(5) 0.034(2) Uani 1 1 d U
C172 C 0.6709(10) 1.2219(9) 0.0245(5) 0.036(2) Uani 1 1 d U
H17A H 0.6174 1.2797 0.0309 0.055 Uiso 1 1 calc R
H17B H 0.7211 1.2376 -0.0075 0.055 Uiso 1 1 calc R
H17C H 0.7101 1.1964 0.0548 0.055 Uiso 1 1 calc R
Ni42 Ni 1.0000 0.0000 0.5000 0.0273(5) Uani 1 2 d S
N8 N 0.9069(9) -0.0793(7) 0.4840(4) 0.035(2) Uani 1 1 d U
C181 C 0.8408(11) -0.1205(9) 0.4904(5) 0.036(2) Uani 1 1 d U
C182 C 0.7569(10) -0.1727(9) 0.4968(5) 0.037(2) Uani 1 1 d U
H18A H 0.7166 -0.1481 0.4669 0.055 Uiso 1 1 calc R
H18B H 0.7084 -0.1645 0.5298 0.055 Uiso 1 1 calc R
H18C H 0.7891 -0.2406 0.4979 0.055 Uiso 1 1 calc R
N9 N 0.9061(10) 0.1210(8) 0.4657(4) 0.044(2) Uani 1 1 d U
C191 C 0.8659(13) 0.1884(11) 0.4436(6) 0.050(3) Uani 1 1 d U
C192 C 0.8148(12) 0.2800(10) 0.4115(6) 0.052(3) Uani 1 1 d U
H19A H 0.8664 0.3214 0.3991 0.078 Uiso 1 1 calc R
H19B H 0.7523 0.3119 0.4333 0.078 Uiso 1 1 calc R
H19C H 0.7922 0.2671 0.3810 0.078 Uiso 1 1 calc R
N10 N 1.0996(9) -0.0053(7) 0.4282(4) 0.033(2) Uani 1 1 d U
C201 C 1.1571(11) 0.0039(9) 0.3917(5) 0.034(2) Uani 1 1 d U
C202 C 1.2373(11) 0.0138(8) 0.3442(5) 0.034(2) Uani 1 1 d U
H20A H 1.3057 0.0137 0.3542 0.052 Uiso 1 1 calc R
H20B H 1.2134 0.0740 0.3202 0.052 Uiso 1 1 calc R
H20C H 1.2465 -0.0397 0.3263 0.052 Uiso 1 1 calc R
N11 N 0.8288(19) 1.0200(17) 0.1013(9) 0.163(7) Uiso 1 1 d DU
C211 C 0.765(2) 0.9767(18) 0.1212(10) 0.123(6) Uiso 1 1 d DU
C212 C 0.6778(18) 0.9357(16) 0.1607(8) 0.123(6) Uiso 1 1 d DU
H21A H 0.6223 0.9878 0.1729 0.184 Uiso 1 1 calc R
H21B H 0.7093 0.8935 0.1910 0.184 Uiso 1 1 calc R
H21C H 0.6460 0.8992 0.1437 0.184 Uiso 1 1 calc R
N12 N 0.7401(12) 0.9421(11) 0.3641(6) 0.082(4) Uiso 1 1 d DU
C221 C 0.8235(14) 0.9576(14) 0.3471(8) 0.084(4) Uiso 1 1 d DU
C222 C 0.9376(13) 0.9674(13) 0.3303(7) 0.086(4) Uiso 1 1 d DU
H22A H 0.9398 1.0352 0.3200 0.129 Uiso 1 1 calc R
H22B H 0.9693 0.9357 0.3002 0.129 Uiso 1 1 calc R
H22C H 0.9781 0.9376 0.3598 0.129 Uiso 1 1 calc R
N13 N 0.4516(18) -0.0628(15) 0.4470(9) 0.144(7) Uiso 1 1 d DU
C231 C 0.494(2) 0.0031(18) 0.4324(11) 0.138(6) Uiso 1 1 d DU
C232 C 0.5524(19) 0.0843(16) 0.4251(10) 0.138(6) Uiso 1 1 d DU
H23A H 0.5015 0.1459 0.4190 0.207 Uiso 1 1 calc R
H23B H 0.6094 0.0806 0.3947 0.207 Uiso 1 1 calc R
H23C H 0.5836 0.0784 0.4570 0.207 Uiso 1 1 calc R
N14 N 0.1029(14) 1.1006(11) 0.0457(7) 0.095(5) Uiso 1 1 d DU
C241 C 0.0968(14) 1.0234(11) 0.0474(7) 0.068(3) Uiso 1 1 d DU
C242 C 0.0948(13) 0.9219(10) 0.0511(6) 0.067(4) Uiso 1 1 d DU
H24A H 0.0935 0.9109 0.0159 0.100 Uiso 1 1 calc R
H24B H 0.0307 0.9072 0.0749 0.100 Uiso 1 1 calc R
H24C H 0.1588 0.8807 0.0649 0.100 Uiso 1 1 calc R

loop_
_atom_site_aniso_label
_atom_site_aniso_U_11
_atom_site_aniso_U_22
_atom_site_aniso_U_33
_atom_site_aniso_U_23
_atom_site_aniso_U_13
_atom_site_aniso_U_12
Ni1 0.0255(9) 0.0188(8) 0.0111(7) -0.0008(6) -0.0049(6) -0.0074(7)
Ni2 0.0284(9) 0.0139(7) 0.0129(7) -0.0029(6) -0.0047(6) -0.0063(6)
Ni3 0.0211(8) 0.0157(7) 0.0119(7) -0.0007(6) -0.0040(6) -0.0054(6)
Ni4 0.0249(9) 0.0142(7) 0.0149(7) -0.0012(6) -0.0051(6) -0.0085(6)
Ni5 0.0202(8) 0.0168(7) 0.0160(7) -0.0011(6) -0.0037(6) -0.0081(6)
Ni6 0.0182(8) 0.0124(7) 0.0102(7) -0.0012(6) -0.0031(6) -0.0056(6)
Ni7 0.0218(9) 0.0177(7) 0.0099(7) 0.0000(6) -0.0005(6) -0.0076(6)
Ni8 0.0205(8) 0.0165(7) 0.0133(7) -0.0016(6) -0.0011(6) -0.0049(6)
Ni9 0.0218(9) 0.0143(7) 0.0092(7) 0.0004(6) -0.0020(6) -0.0085(6)
Ni10 0.0203(8) 0.0128(7) 0.0095(7) -0.0002(6) -0.0021(6) -0.0070(6)
Ni11 0.0209(9) 0.0146(7) 0.0124(7) -0.0003(6) -0.0024(6) -0.0066(6)
Ni12 0.0186(8) 0.0157(7) 0.0150(7) -0.0020(6) 0.0005(6) -0.0065(6)
Ni13 0.0202(8) 0.0139(7) 0.0119(7) 0.0001(6) -0.0017(6) -0.0083(6)
Ni14 0.0195(8) 0.0132(7) 0.0089(7) 0.0006(6) -0.0016(6) -0.0082(6)
Ni15 0.0199(8) 0.0132(7) 0.0073(7) 0.0011(5) -0.0020(6) -0.0080(6)
Ni16 0.0215(9) 0.0195(8) 0.0136(7) -0.0001(6) 0.0004(6) -0.0090(7)
Ni17 0.0202(8) 0.0141(7) 0.0095(7) 0.0003(6) -0.0017(6) -0.0081(6)
Ni18 0.0202(8) 0.0178(8) 0.0131(7) -0.0004(6) -0.0034(6) -0.0069(6)
Ni19 0.0229(9) 0.0124(7) 0.0120(7) -0.0017(6) -0.0011(6) -0.0079(6)
Ni20 0.0222(9) 0.0140(7) 0.0090(7) 0.0018(6) -0.0030(6) -0.0088(6)
Ni21 0.0232(9) 0.0170(7) 0.0116(7) -0.0024(6) 0.0002(6) -0.0075(6)
Ni22 0.0221(9) 0.0161(7) 0.0115(7) 0.0000(6) -0.0012(6) -0.0102(6)
Ni23 0.0200(8) 0.0142(7) 0.0091(7) -0.0007(6) 0.0001(6) -0.0090(6)
Ni24 0.0229(9) 0.0208(8) 0.0143(7) 0.0013(6) -0.0023(6) -0.0132(7)
Ni25 0.0251(9) 0.0185(8) 0.0143(7) -0.0027(6) -0.0006(6) -0.0129(7)
Ni26 0.0245(9) 0.0203(8) 0.0118(7) 0.0001(6) -0.0050(6) -0.0086(7)
Ni27 0.0308(9) 0.0185(8) 0.0102(7) -0.0026(6) 0.0002(6) -0.0130(7)
Ni28 0.0254(9) 0.0198(8) 0.0090(7) -0.0003(6) -0.0034(6) -0.0098(7)
Ni29 0.0291(9) 0.0196(8) 0.0093(7) -0.0018(6) 0.0016(6) -0.0105(7)
Cu1 0.0321(9) 0.0239(8) 0.0168(7) -0.0032(6) -0.0101(7) -0.0119(7)
Cu2 0.0319(9) 0.0245(8) 0.0160(7) -0.0025(6) -0.0064(6) -0.0149(7)
C1 0.021(4) 0.017(4) 0.012(4) -0.002(3) -0.002(3) -0.008(3)
C2 0.013(4) 0.010(4) 0.011(4) -0.002(3) -0.003(3) -0.002(3)
C3 0.021(4) 0.013(4) 0.015(4) -0.004(3) -0.003(3) -0.004(3)
C4 0.017(4) 0.019(4) 0.013(4) -0.004(3) -0.002(3) -0.006(3)
C5 0.034(6) 0.038(5) 0.019(5) -0.006(5) -0.008(5) -0.013(5)
C6 0.022(5) 0.021(5) 0.017(5) 0.003(4) -0.003(4) -0.004(4)
C7 0.042(6) 0.018(5) 0.027(5) -0.008(4) -0.008(5) 0.005(5)
C8 0.036(6) 0.025(5) 0.034(5) -0.011(5) 0.000(5) -0.012(5)
C9 0.019(5) 0.028(5) 0.022(5) -0.010(4) 0.003(4) -0.008(4)
C10 0.029(5) 0.021(5) 0.014(4) -0.004(4) 0.000(4) -0.015(4)
C11 0.038(6) 0.038(6) 0.014(4) 0.001(4) -0.008(5) -0.018(5)
C12 0.023(5) 0.021(5) 0.020(5) -0.001(4) -0.002(4) -0.006(4)
C13 0.030(6) 0.035(6) 0.016(5) -0.001(4) -0.009(4) -0.010(4)
C14 0.022(5) 0.033(5) 0.024(5) -0.008(4) -0.001(4) -0.015(5)
C15 0.023(6) 0.036(5) 0.028(5) -0.007(4) 0.002(5) -0.012(5)
C16 0.028(5) 0.024(5) 0.015(5) 0.000(4) -0.002(4) -0.015(4)
C17 0.025(4) 0.029(4) 0.029(4) 0.001(3) -0.006(3) -0.015(3)
C18 0.022(5) 0.029(5) 0.025(5) -0.005(4) -0.010(4) -0.005(4)
C19 0.040(6) 0.023(5) 0.035(6) -0.010(5) -0.014(5) -0.013(5)
C20 0.041(6) 0.040(6) 0.022(5) -0.011(5) 0.000(5) -0.012(5)
C21 0.050(6) 0.039(6) 0.015(5) -0.005(4) 0.001(5) -0.032(5)
C22 0.031(5) 0.018(5) 0.018(5) -0.002(4) -0.006(4) -0.008(4)
C23 0.031(5) 0.019(5) 0.018(4) 0.002(4) 0.001(4) -0.009(4)
C24 0.047(6) 0.024(5) 0.027(5) 0.001(5) -0.013(5) -0.008(5)
C25 0.050(6) 0.017(5) 0.016(5) 0.000(4) -0.010(5) -0.016(5)
C26 0.035(4) 0.027(4) 0.020(4) -0.001(3) -0.003(3) -0.014(3)
C27 0.040(6) 0.023(5) 0.011(5) -0.004(4) -0.003(4) -0.007(5)
C28 0.024(5) 0.017(4) 0.016(4) 0.002(4) 0.001(4) -0.010(4)
C29 0.031(6) 0.022(5) 0.024(5) 0.000(4) -0.016(4) -0.015(4)
C30 0.041(6) 0.028(5) 0.025(5) -0.011(5) 0.006(5) -0.017(5)
C31 0.064(7) 0.030(5) 0.021(5) -0.007(4) -0.011(5) -0.025(5)
C32 0.041(7) 0.039(6) 0.011(5) -0.008(4) 0.000(5) -0.008(5)
C33 0.026(4) 0.027(4) 0.027(4) -0.012(3) -0.005(3) -0.010(3)
C34 0.020(3) 0.017(3) 0.018(3) 0.000(3) 0.000(3) -0.010(3)
C35 0.027(5) 0.016(5) 0.021(5) 0.002(4) -0.005(4) -0.007(4)
C36 0.032(6) 0.027(5) 0.016(5) 0.001(4) -0.005(4) -0.008(4)
O5 0.039(5) 0.049(5) 0.021(4) -0.001(4) -0.011(4) -0.016(4)
O6 0.027(4) 0.023(4) 0.018(4) -0.002(3) -0.008(3) -0.001(3)
O7 0.053(5) 0.029(4) 0.030(5) -0.019(4) -0.015(4) 0.007(4)
O8 0.035(5) 0.034(5) 0.042(5) -0.011(4) 0.003(4) -0.014(4)
O9 0.019(4) 0.038(4) 0.028(4) -0.012(3) -0.001(3) -0.012(4)
O10 0.027(4) 0.028(4) 0.019(4) 0.001(3) -0.001(3) -0.014(3)
O11 0.044(5) 0.044(5) 0.016(4) 0.004(4) -0.007(4) -0.017(4)
O12 0.025(4) 0.021(4) 0.023(4) 0.005(3) -0.008(3) -0.005(3)
O13 0.033(5) 0.036(5) 0.018(4) 0.006(3) -0.001(3) -0.016(4)
O14 0.027(5) 0.042(5) 0.035(5) -0.015(4) 0.003(4) -0.009(4)
O15 0.022(5) 0.039(5) 0.032(4) -0.007(4) 0.003(4) -0.014(4)
O16 0.032(4) 0.024(4) 0.015(4) -0.001(3) 0.003(3) -0.014(3)
O17 0.030(4) 0.037(4) 0.040(4) -0.001(4) -0.013(4) -0.016(4)
O18 0.029(5) 0.039(4) 0.031(5) -0.008(4) -0.016(4) 0.002(4)
O19 0.049(6) 0.030(5) 0.049(5) -0.007(4) -0.021(4) -0.005(4)
O20 0.049(5) 0.056(5) 0.026(4) -0.016(4) -0.007(4) -0.010(4)
O21 0.062(6) 0.047(5) 0.020(4) -0.010(4) -0.001(4) -0.025(4)
O22 0.035(5) 0.021(4) 0.019(4) -0.001(3) -0.009(3) -0.009(3)
O23 0.039(4) 0.024(3) 0.022(3) 0.000(3) 0.006(3) -0.011(3)
O24 0.050(5) 0.024(4) 0.035(4) -0.001(4) -0.016(4) -0.004(4)
O25 0.059(5) 0.015(4) 0.022(4) 0.001(3) -0.011(4) -0.018(4)
O26 0.050(5) 0.031(4) 0.021(4) 0.002(3) -0.006(4) -0.021(4)
O27 0.045(5) 0.030(4) 0.018(4) -0.007(3) 0.000(4) -0.005(4)
O28 0.025(3) 0.014(3) 0.019(3) 0.001(3) -0.001(3) -0.005(3)
O29 0.041(5) 0.029(4) 0.025(4) 0.003(3) -0.009(4) -0.017(4)
O30 0.047(6) 0.039(5) 0.027(4) -0.012(4) 0.009(4) -0.018(4)
O31 0.070(6) 0.038(5) 0.031(5) -0.009(4) -0.011(4) -0.024(4)
O32 0.051(6) 0.049(5) 0.016(4) -0.014(4) -0.002(4) 0.002(4)
O33 0.029(4) 0.040(4) 0.029(4) -0.018(3) -0.010(4) -0.004(4)
O34 0.032(4) 0.016(3) 0.016(3) -0.001(3) 0.006(3) -0.009(3)
O35 0.034(5) 0.015(4) 0.029(4) 0.007(3) -0.003(4) -0.008(3)
O36 0.034(5) 0.027(4) 0.024(4) -0.003(3) -0.008(4) 0.002(4)
N1 0.039(5) 0.029(4) 0.021(4) -0.008(3) -0.005(4) -0.017(4)
C101 0.038(5) 0.033(4) 0.022(4) -0.008(3) -0.006(3) -0.015(4)
C102 0.038(5) 0.035(4) 0.023(4) -0.007(4) -0.006(4) -0.015(4)
N2 0.051(5) 0.038(4) 0.039(4) -0.007(4) -0.021(4) -0.013(4)
C121 0.052(4) 0.041(4) 0.044(4) -0.007(3) -0.020(3) -0.011(3)
C122 0.053(4) 0.044(4) 0.046(4) -0.007(3) -0.020(3) -0.010(3)
N3 0.039(4) 0.028(4) 0.042(4) -0.006(3) -0.010(4) -0.018(3)
C131 0.042(4) 0.033(4) 0.046(4) -0.005(3) -0.011(3) -0.017(3)
C132 0.043(4) 0.036(4) 0.048(4) -0.005(3) -0.011(3) -0.016(3)
N4 0.049(4) 0.040(4) 0.039(4) -0.008(3) -0.006(4) -0.013(3)
C141 0.050(4) 0.041(3) 0.044(3) -0.011(3) -0.008(3) -0.015(3)
C142 0.054(4) 0.045(4) 0.049(3) -0.010(3) -0.007(3) -0.013(3)
Ni41 0.0255(13) 0.0163(10) 0.0122(10) 0.0002(8) -0.0007(9) -0.0074(9)
N5 0.031(4) 0.020(4) 0.021(4) 0.001(3) -0.004(4) -0.006(4)
C151 0.029(4) 0.022(3) 0.019(3) -0.005(3) 0.001(3) -0.004(3)
C152 0.031(4) 0.023(3) 0.020(3) -0.004(3) 0.003(3) -0.003(3)
N6 0.027(5) 0.026(4) 0.017(4) -0.001(4) -0.005(4) -0.006(4)
C161 0.028(5) 0.029(4) 0.025(4) -0.002(4) -0.007(4) -0.005(3)
C162 0.030(5) 0.030(4) 0.028(4) -0.001(4) -0.006(4) -0.004(4)
N7 0.039(5) 0.031(4) 0.022(4) -0.002(4) 0.000(4) -0.021(4)
C171 0.042(4) 0.035(4) 0.026(3) -0.001(3) 0.002(3) -0.021(3)
C172 0.044(4) 0.037(4) 0.030(3) -0.002(3) 0.002(3) -0.021(3)
Ni42 0.0340(14) 0.0267(12) 0.0199(11) -0.0003(10) 0.0018(10) -0.0123(11)
N8 0.040(6) 0.039(5) 0.028(5) -0.002(4) -0.003(4) -0.017(4)
C181 0.040(6) 0.040(5) 0.029(4) 0.000(4) -0.004(4) -0.019(4)
C182 0.041(6) 0.041(5) 0.031(4) 0.000(4) -0.003(4) -0.020(4)
N9 0.056(5) 0.041(5) 0.042(5) -0.012(4) -0.022(4) -0.008(4)
C191 0.056(4) 0.048(4) 0.050(4) -0.013(3) -0.018(3) -0.006(3)
C192 0.057(4) 0.049(4) 0.052(4) -0.012(3) -0.017(3) -0.004(3)
N10 0.044(6) 0.026(4) 0.030(5) -0.003(4) 0.004(4) -0.016(4)
C201 0.046(6) 0.026(4) 0.029(4) -0.004(4) 0.006(4) -0.017(4)
C202 0.046(6) 0.027(4) 0.029(5) -0.004(4) 0.007(4) -0.018(4)

loop_
_atom_type_symbol
_atom_type_description
_atom_type_scat_dispersion_real
_atom_type_scat_dispersion_imag
_atom_type_scat_source
C C 0.0033 0.0016 'International Tables Vol C Tables 4.2.6.8 and 6.1.1.4'
H H 0.0000 0.0000 'International Tables Vol C Tables 4.2.6.8 and 6.1.1.4'
N N 0.0061 0.0033 'International Tables Vol C Tables 4.2.6.8 and 6.1.1.4'
O O 0.0106 0.0060 'International Tables Vol C Tables 4.2.6.8 and 6.1.1.4'
Ni Ni 0.3393 1.1124 'International Tables Vol C Tables 4.2.6.8 and 6.1.1.4'
Cu Cu 0.3201 1.2651 'International Tables Vol C Tables 4.2.6.8 and 6.1.1.4'

loop_
_geom_angle_atom_site_label_1
_geom_angle_atom_site_label_2
_geom_angle_atom_site_label_3
_geom_angle
_geom_angle_site_symmetry_1
_geom_angle_site_symmetry_3
C5 Ni1 C11 93.1(5) . .
C5 Ni1 C1 161.1(5) . .
C11 Ni1 C1 101.6(5) . .
C5 Ni1 Ni7 143.1(4) . .
C11 Ni1 Ni7 50.1(3) . .
C1 Ni1 Ni7 52.9(3) . .
C5 Ni1 Ni2 112.4(4) . .
C11 Ni1 Ni2 126.1(4) . .
C1 Ni1 Ni2 49.0(3) . .
Ni7 Ni1 Ni2 94.22(7) . .
C5 Ni1 Ni6 125.6(4) . .
C11 Ni1 Ni6 137.4(4) . .
C1 Ni1 Ni6 46.4(3) . .
Ni7 Ni1 Ni6 89.48(6) . .
Ni2 Ni1 Ni6 59.49(5) . .
C5 Ni1 Cu1 73.6(4) . .
C11 Ni1 Cu1 166.5(4) . .
C1 Ni1 Cu1 92.0(3) . .
Ni7 Ni1 Cu1 143.11(7) . .
Ni2 Ni1 Cu1 63.37(6) . .
Ni6 Ni1 Cu1 54.26(5) . .
C5 Ni1 Ni9 130.2(4) . .
C11 Ni1 Ni9 87.1(4) . .
C1 Ni1 Ni9 63.2(3) . .
Ni7 Ni1 Ni9 57.40(5) . .
Ni2 Ni1 Ni9 107.08(6) . .
Ni6 Ni1 Ni9 55.54(5) . .
Cu1 Ni1 Ni9 99.46(6) . .
C7 Ni2 C1 137.1(5) . .
C7 Ni2 C28 105.1(5) . .
C1 Ni2 C28 117.8(4) . .
C7 Ni2 C27 91.3(5) . .
C1 Ni2 C27 92.6(4) . .
C28 Ni2 C27 84.2(4) . .
C7 Ni2 Ni10 153.4(4) . .
C1 Ni2 Ni10 69.3(3) . .
C28 Ni2 Ni10 48.8(3) . .
C27 Ni2 Ni10 90.7(3) . .
C7 Ni2 Ni8 127.3(4) . .
C1 Ni2 Ni8 51.3(3) . .
C28 Ni2 Ni8 95.4(3) . .
C27 Ni2 Ni8 42.6(3) . .
Ni10 Ni2 Ni8 68.43(6) . .
C7 Ni2 Ni6 130.2(4) . .
C1 Ni2 Ni6 47.0(3) . .
C28 Ni2 Ni6 97.7(3) . .
C27 Ni2 Ni6 135.1(3) . .
Ni10 Ni2 Ni6 60.44(5) . .
Ni8 Ni2 Ni6 92.94(6) . .
C7 Ni2 Ni1 91.0(4) . .
C1 Ni2 Ni1 47.8(3) . .
C28 Ni2 Ni1 158.6(3) . .
C27 Ni2 Ni1 109.9(3) . .
Ni10 Ni2 Ni1 113.09(7) . .
Ni8 Ni2 Ni1 85.51(6) . .
Ni6 Ni2 Ni1 60.88(5) . .
C7 Ni2 Ni4 102.9(4) . .
C1 Ni2 Ni4 104.7(3) . .
C28 Ni2 Ni4 49.9(3) . .
C27 Ni2 Ni4 133.9(3) . .
Ni10 Ni2 Ni4 58.24(5) . .
Ni8 Ni2 Ni4 126.66(7) . .
Ni6 Ni2 Ni4 60.97(5) . .
Ni1 Ni2 Ni4 113.32(7) . .
C7 Ni2 Cu1 77.2(4) . .
C1 Ni2 Cu1 88.1(3) . .
C28 Ni2 Cu1 110.0(3) . .
C27 Ni2 Cu1 163.6(3) . .
Ni10 Ni2 Cu1 104.83(7) . .
Ni8 Ni2 Cu1 139.20(7) . .
Ni6 Ni2 Cu1 53.42(5) . .
Ni1 Ni2 Cu1 59.34(5) . .
Ni4 Ni2 Cu1 61.22(5) . .
C6 Ni3 C10 96.2(5) . .
C6 Ni3 C36 97.1(5) . .
C10 Ni3 C36 91.6(5) . .
C6 Ni3 C2 139.6(4) . .
C10 Ni3 C2 121.6(4) . .
C36 Ni3 C2 95.6(4) . .
C6 Ni3 Ni11 145.3(4) . .
C10 Ni3 Ni11 92.1(3) . .
C36 Ni3 Ni11 48.9(3) . .
C2 Ni3 Ni11 54.5(3) . .
C6 Ni3 Ni6 121.0(4) . .
C10 Ni3 Ni6 98.3(3) . .
C36 Ni3 Ni6 139.0(3) . .
C2 Ni3 Ni6 45.8(3) . .
Ni11 Ni3 Ni6 90.84(6) . .
C6 Ni3 Ni9 137.2(4) . .
C10 Ni3 Ni9 46.1(3) . .
C36 Ni3 Ni9 102.4(3) . .
C2 Ni3 Ni9 75.8(3) . .
Ni11 Ni3 Ni9 68.32(6) . .
Ni6 Ni3 Ni9 60.77(5) . .
C6 Ni3 Ni5 94.0(3) . .
C10 Ni3 Ni5 158.3(3) . .
C36 Ni3 Ni5 106.2(3) . .
C2 Ni3 Ni5 45.6(3) . .
Ni11 Ni3 Ni5 90.39(6) . .
Ni6 Ni3 Ni5 60.03(5) . .
Ni9 Ni3 Ni5 115.98(7) . .
C6 Ni3 Cu1 69.7(4) . .
C10 Ni3 Cu1 109.8(3) . .
C36 Ni3 Cu1 155.6(3) . .
C2 Ni3 Cu1 83.3(3) . .
Ni11 Ni3 Cu1 137.67(7) . .
Ni6 Ni3 Cu1 51.47(5) . .
Ni9 Ni3 Cu1 101.04(6) . .
Ni5 Ni3 Cu1 56.38(5) . .
C29 Ni4 N4 96.6(5) . .
C29 Ni4 C28 123.8(5) . .
N4 Ni4 C28 100.4(5) . .
C29 Ni4 Ni10 102.1(3) . .
N4 Ni4 Ni10 149.7(4) . .
C28 Ni4 Ni10 49.3(3) . .
C29 Ni4 Ni13 48.3(3) . .
N4 Ni4 Ni13 144.1(3) . .
C28 Ni4 Ni13 106.1(3) . .
Ni10 Ni4 Ni13 61.56(5) . .
C29 Ni4 Ni2 159.3(3) . .
N4 Ni4 Ni2 104.0(3) . .
C28 Ni4 Ni2 51.6(3) . .
Ni10 Ni4 Ni2 58.75(5) . .
Ni13 Ni4 Ni2 111.29(7) . .
C29 Ni4 Ni6 105.6(3) . .
N4 Ni4 Ni6 136.2(3) . .
C28 Ni4 Ni6 97.7(3) . .
Ni10 Ni4 Ni6 60.03(5) . .
Ni13 Ni4 Ni6 63.36(5) . .
Ni2 Ni4 Ni6 59.42(5) . .
C29 Ni4 Cu1 122.4(4) . .
N4 Ni4 Cu1 82.9(3) . .
C28 Ni4 Cu1 112.7(3) . .
Ni10 Ni4 Cu1 106.03(6) . .
Ni13 Ni4 Cu1 107.89(6) . .
Ni2 Ni4 Cu1 62.30(5) . .
Ni6 Ni4 Cu1 53.35(5) . .
C29 Ni4 Ni5 67.8(4) . .
N4 Ni4 Ni5 101.3(4) . .
C28 Ni4 Ni5 153.8(3) . .
Ni10 Ni4 Ni5 107.72(6) . .
Ni13 Ni4 Ni5 62.17(5) . .
Ni2 Ni4 Ni5 108.42(6) . .
Ni6 Ni4 Ni5 56.21(5) . .
Cu1 Ni4 Ni5 56.18(5) . .
C8 Ni5 C9 91.0(5) . .
C8 Ni5 C2 165.4(5) . .
C9 Ni5 C2 100.4(4) . .
C8 Ni5 Ni12 141.4(4) . .
C9 Ni5 Ni12 50.6(3) . .
C2 Ni5 Ni12 51.4(3) . .
C8 Ni5 Ni6 125.8(4) . .
C9 Ni5 Ni6 142.2(4) . .
C2 Ni5 Ni6 45.2(3) . .
Ni12 Ni5 Ni6 91.88(6) . .
C8 Ni5 Cu1 73.2(4) . .
C9 Ni5 Cu1 163.3(4) . .
C2 Ni5 Cu1 94.4(3) . .
Ni12 Ni5 Cu1 145.43(7) . .
Ni6 Ni5 Cu1 54.41(5) . .
C8 Ni5 Ni3 115.7(4) . .
C9 Ni5 Ni3 117.4(4) . .
C2 Ni5 Ni3 50.7(3) . .
Ni12 Ni5 Ni3 89.91(6) . .
Ni6 Ni5 Ni3 58.07(5) . .
Cu1 Ni5 Ni3 66.95(5) . .
C8 Ni5 Ni13 128.2(4) . .
C9 Ni5 Ni13 92.6(4) . .
C2 Ni5 Ni13 60.9(3) . .
Ni12 Ni5 Ni13 60.30(5) . .
Ni6 Ni5 Ni13 59.50(5) . .
Cu1 Ni5 Ni13 101.40(6) . .
Ni3 Ni5 Ni13 108.04(6) . .
C8 Ni5 Ni4 86.4(4) . .
C9 Ni5 Ni4 127.1(4) . .
C2 Ni5 Ni4 93.8(3) . .
Ni12 Ni5 Ni4 112.08(7) . .
Ni6 Ni5 Ni4 56.78(5) . .
Cu1 Ni5 Ni4 58.73(5) . .
Ni3 Ni5 Ni4 111.01(6) . .
Ni13 Ni5 Ni4 51.81(5) . .
C2 Ni6 C1 146.9(4) . .
C2 Ni6 Cu1 104.5(3) . .
C1 Ni6 Cu1 100.8(3) . .
C2 Ni6 Ni15 48.7(3) . .
C1 Ni6 Ni15 104.8(3) . .
Cu1 Ni6 Ni15 153.09(8) . .
C2 Ni6 Ni14 105.8(3) . .
C1 Ni6 Ni14 47.8(3) . .
Cu1 Ni6 Ni14 148.43(8) . .
Ni15 Ni6 Ni14 58.02(5) . .
C2 Ni6 Ni10 118.3(3) . .
C1 Ni6 Ni10 68.6(3) . .
Cu1 Ni6 Ni10 113.79(7) . .
Ni15 Ni6 Ni10 83.66(6) . .
Ni14 Ni6 Ni10 57.83(5) . .
C2 Ni6 Ni3 53.1(3) . .
C1 Ni6 Ni3 117.4(3) . .
Cu1 Ni6 Ni3 72.23(6) . .
Ni15 Ni6 Ni3 88.53(6) . .
Ni14 Ni6 Ni3 120.57(7) . .
Ni10 Ni6 Ni3 171.32(7) . .
C2 Ni6 Ni2 163.5(3) . .
C1 Ni6 Ni2 49.2(3) . .
Cu1 Ni6 Ni2 66.82(6) . .
Ni15 Ni6 Ni2 138.25(7) . .
Ni14 Ni6 Ni2 85.83(6) . .
Ni10 Ni6 Ni2 57.84(5) . .
Ni3 Ni6 Ni2 130.72(7) . .
C2 Ni6 Ni9 78.7(3) . .
C1 Ni6 Ni9 71.0(3) . .
Cu1 Ni6 Ni9 116.30(7) . .
Ni15 Ni6 Ni9 65.74(5) . .
Ni14 Ni6 Ni9 61.86(5) . .
Ni10 Ni6 Ni9 119.67(7) . .
Ni3 Ni6 Ni9 59.71(5) . .
Ni2 Ni6 Ni9 117.54(7) . .
C2 Ni6 Ni5 47.0(3) . .
C1 Ni6 Ni5 164.2(3) . .
Cu1 Ni6 Ni5 63.62(6) . .
Ni15 Ni6 Ni5 90.95(6) . .
Ni14 Ni6 Ni5 147.61(7) . .
Ni10 Ni6 Ni5 114.30(6) . .
Ni3 Ni6 Ni5 61.89(5) . .
Ni2 Ni6 Ni5 117.85(6) . .
Ni9 Ni6 Ni5 116.70(7) . .
C2 Ni6 Ni1 130.5(3) . .
C1 Ni6 Ni1 47.3(3) . .
Cu1 Ni6 Ni1 63.42(6) . .
Ni15 Ni6 Ni1 132.00(7) . .
Ni14 Ni6 Ni1 89.70(6) . .
Ni10 Ni6 Ni1 109.80(7) . .
Ni3 Ni6 Ni1 78.31(6) . .
Ni2 Ni6 Ni1 59.63(5) . .
Ni9 Ni6 Ni1 67.81(5) . .
Ni5 Ni6 Ni1 120.73(7) . .
C2 Ni6 Ni4 104.3(3) . .
C1 Ni6 Ni4 105.5(3) . .
Cu1 Ni6 Ni4 65.41(5) . .
Ni15 Ni6 Ni4 114.42(6) . .
Ni14 Ni6 Ni4 114.82(7) . .
Ni10 Ni6 Ni4 56.99(5) . .
Ni3 Ni6 Ni4 123.88(7) . .
Ni2 Ni6 Ni4 59.61(5) . .
Ni9 Ni6 Ni4 176.25(8) . .
Ni5 Ni6 Ni4 67.01(5) . .
Ni1 Ni6 Ni4 111.11(6) . .
C13 Ni7 C11 92.7(5) . .
C13 Ni7 C1 164.7(5) . .
C11 Ni7 C1 99.2(5) . .
C13 Ni7 Ni1 142.7(4) . .
C11 Ni7 Ni1 50.2(4) . .
C1 Ni7 Ni1 50.4(3) . .
C13 Ni7 Ni9 118.9(4) . .
C11 Ni7 Ni9 96.7(4) . .
C1 Ni7 Ni9 69.5(3) . .
Ni1 Ni7 Ni9 70.41(6) . .
C13 Ni7 Ni8 116.2(4) . .
C11 Ni7 Ni8 115.0(4) . .
C1 Ni7 Ni8 49.7(3) . .
Ni1 Ni7 Ni8 87.05(6) . .
Ni9 Ni7 Ni8 113.55(6) . .
C13 Ni7 Ni14 124.9(4) . .
C11 Ni7 Ni14 141.6(4) . .
C1 Ni7 Ni14 45.7(3) . .
Ni1 Ni7 Ni14 91.72(6) . .
Ni9 Ni7 Ni14 60.51(5) . .
Ni8 Ni7 Ni14 58.70(5) . .
C13 Ni7 Ni16 73.8(4) . .
C11 Ni7 Ni16 154.0(4) . .
C1 Ni7 Ni16 91.5(3) . .
Ni1 Ni7 Ni16 140.58(7) . .
Ni9 Ni7 Ni16 109.28(6) . .
Ni8 Ni7 Ni16 56.07(5) . .
Ni14 Ni7 Ni16 58.93(5) . .
C13 Ni7 Ni17 80.1(4) . .
C11 Ni7 Ni17 137.9(4) . .
C1 Ni7 Ni17 97.2(3) . .
Ni1 Ni7 Ni17 123.66(7) . .
Ni9 Ni7 Ni17 54.10(5) . .
Ni8 Ni7 Ni17 105.19(6) . .
Ni14 Ni7 Ni17 54.84(5) . .
Ni16 Ni7 Ni17 62.78(5) . .
C27 Ni8 C14 99.9(5) . .
C27 Ni8 C1 112.9(5) . .
C14 Ni8 C1 133.9(5) . .
C27 Ni8 Ni16 148.9(4) . .
C14 Ni8 Ni16 49.9(4) . .
C1 Ni8 Ni16 96.4(3) . .
C27 Ni8 Ni2 64.9(4) . .
C14 Ni8 Ni2 156.4(3) . .
C1 Ni8 Ni2 49.9(3) . .
Ni16 Ni8 Ni2 145.89(8) . .
C27 Ni8 Ni14 147.7(4) . .
C14 Ni8 Ni14 111.8(4) . .
C1 Ni8 Ni14 46.8(3) . .
Ni16 Ni8 Ni14 61.95(6) . .
Ni2 Ni8 Ni14 86.47(6) . .
C27 Ni8 Ni7 130.5(4) . .
C14 Ni8 Ni7 84.8(4) . .
C1 Ni8 Ni7 49.4(3) . .
Ni16 Ni8 Ni7 62.64(6) . .
Ni2 Ni8 Ni7 91.89(6) . .
Ni14 Ni8 Ni7 61.07(5) . .
C27 Ni8 Ni18 117.7(4) . .
C14 Ni8 Ni18 87.5(3) . .
C1 Ni8 Ni18 103.6(3) . .
Ni16 Ni8 Ni18 61.43(5) . .
Ni2 Ni8 Ni18 115.20(7) . .
Ni14 Ni8 Ni18 59.97(5) . .
Ni7 Ni8 Ni18 111.76(6) . .
C27 Ni8 Ni10 95.3(4) . .
C14 Ni8 Ni10 147.9(4) . .
C1 Ni8 Ni10 61.6(3) . .
Ni16 Ni8 Ni10 108.02(6) . .
Ni2 Ni8 Ni10 55.12(5) . .
Ni14 Ni8 Ni10 54.14(5) . .
Ni7 Ni8 Ni10 106.29(6) . .
Ni18 Ni8 Ni10 60.40(5) . .
C10 Ni9 C12 92.0(5) . .
C10 Ni9 Ni17 140.1(3) . .
C12 Ni9 Ni17 48.6(3) . .
C10 Ni9 Ni3 50.9(3) . .
C12 Ni9 Ni3 137.9(4) . .
Ni17 Ni9 Ni3 165.23(7) . .
C10 Ni9 Ni6 101.2(3) . .
C12 Ni9 Ni6 162.0(4) . .
Ni17 Ni9 Ni6 116.14(7) . .
Ni3 Ni9 Ni6 59.52(5) . .
C10 Ni9 Ni7 104.8(3) . .
C12 Ni9 Ni7 78.0(3) . .
Ni17 Ni9 Ni7 65.97(6) . .
Ni3 Ni9 Ni7 125.34(7) . .
Ni6 Ni9 Ni7 86.79(6) . .
C10 Ni9 Ni14 152.8(3) . .
C12 Ni9 Ni14 105.4(4) . .
Ni17 Ni9 Ni14 58.32(5) . .
Ni3 Ni9 Ni14 116.59(6) . .
Ni6 Ni9 Ni14 57.99(5) . .
Ni7 Ni9 Ni14 60.20(5) . .
C10 Ni9 Ni19 121.1(3) . .
C12 Ni9 Ni19 71.4(3) . .
Ni17 Ni9 Ni19 58.98(5) . .
Ni3 Ni9 Ni19 108.05(6) . .
Ni6 Ni9 Ni19 110.78(6) . .
Ni7 Ni9 Ni19 124.53(7) . .
Ni14 Ni9 Ni19 84.77(6) . .
C10 Ni9 Ni15 132.2(3) . .
C12 Ni9 Ni15 121.9(3) . .
Ni17 Ni9 Ni15 83.11(6) . .
Ni3 Ni9 Ni15 83.22(5) . .
Ni6 Ni9 Ni15 56.10(5) . .
Ni7 Ni9 Ni15 113.92(6) . .
Ni14 Ni9 Ni15 53.87(5) . .
Ni19 Ni9 Ni15 54.82(5) . .
C10 Ni9 Ni11 84.5(3) . .
C12 Ni9 Ni11 111.2(3) . .
Ni17 Ni9 Ni11 112.62(6) . .
Ni3 Ni9 Ni11 54.00(5) . .
Ni6 Ni9 Ni11 82.49(5) . .
Ni7 Ni9 Ni11 167.08(7) . .
Ni14 Ni9 Ni11 107.63(6) . .
Ni19 Ni9 Ni11 54.05(5) . .
Ni15 Ni9 Ni11 53.76(5) . .
C10 Ni9 Ni1 71.4(3) . .
C12 Ni9 Ni1 117.9(3) . .
Ni17 Ni9 Ni1 117.42(7) . .
Ni3 Ni9 Ni1 73.15(5) . .
Ni6 Ni9 Ni1 56.64(5) . .
Ni7 Ni9 Ni1 52.20(5) . .
Ni14 Ni9 Ni1 81.86(5) . .
Ni19 Ni9 Ni1 165.38(7) . .
Ni15 Ni9 Ni1 111.73(6) . .
Ni11 Ni9 Ni1 125.19(6) . .
C25 Ni10 C28 102.9(5) . .
C25 Ni10 Ni14 112.1(3) . .
C28 Ni10 Ni14 142.5(3) . .
C25 Ni10 Ni20 49.7(3) . .
C28 Ni10 Ni20 152.6(3) . .
Ni14 Ni10 Ni20 63.82(5) . .
C25 Ni10 Ni4 107.5(4) . .
C28 Ni10 Ni4 53.0(3) . .
Ni14 Ni10 Ni4 123.58(7) . .
Ni20 Ni10 Ni4 127.17(7) . .
C25 Ni10 Ni2 157.0(3) . .
C28 Ni10 Ni2 54.3(3) . .
Ni14 Ni10 Ni2 89.60(6) . .
Ni20 Ni10 Ni2 153.06(7) . .
Ni4 Ni10 Ni2 63.01(6) . .
C25 Ni10 Ni13 73.9(4) . .
C28 Ni10 Ni13 107.5(3) . .
Ni14 Ni10 Ni13 95.17(6) . .
Ni20 Ni10 Ni13 67.93(6) . .
Ni4 Ni10 Ni13 59.49(5) . .
Ni2 Ni10 Ni13 113.12(7) . .
C25 Ni10 Ni6 135.2(4) . .
C28 Ni10 Ni6 103.0(3) . .
Ni14 Ni10 Ni6 60.61(5) . .
Ni20 Ni10 Ni6 98.76(6) . .
Ni4 Ni10 Ni6 62.97(5) . .
Ni2 Ni10 Ni6 61.72(5) . .
Ni13 Ni10 Ni6 63.72(5) . .
C25 Ni10 Ni18 74.7(4) . .
C28 Ni10 Ni18 120.8(4) . .
Ni14 Ni10 Ni18 59.55(5) . .
Ni20 Ni10 Ni18 58.89(5) . .
Ni4 Ni10 Ni18 173.63(7) . .
Ni2 Ni10 Ni18 112.64(7) . .
Ni13 Ni10 Ni18 126.72(7) . .
Ni6 Ni10 Ni18 119.90(6) . .
C25 Ni10 Ni8 128.6(4) . .
C28 Ni10 Ni8 90.2(3) . .
Ni14 Ni10 Ni8 57.60(5) . .
Ni20 Ni10 Ni8 107.46(6) . .
Ni4 Ni10 Ni8 119.45(7) . .
Ni2 Ni10 Ni8 56.45(5) . .
Ni13 Ni10 Ni8 148.30(7) . .
Ni6 Ni10 Ni8 87.09(6) . .
Ni18 Ni10 Ni8 56.50(5) . .
C36 Ni11 C33 96.7(5) . .
C36 Ni11 C35 94.7(5) . .
C33 Ni11 C35 91.7(5) . .
C36 Ni11 C2 99.5(5) . .
C33 Ni11 C2 121.4(4) . .
C35 Ni11 C2 141.7(4) . .
C36 Ni11 Ni21 145.5(4) . .
C33 Ni11 Ni21 49.5(4) . .
C35 Ni11 Ni21 93.3(3) . .
C2 Ni11 Ni21 94.7(3) . .
C36 Ni11 Ni3 54.4(4) . .
C33 Ni11 Ni3 142.5(3) . .
C35 Ni11 Ni3 112.0(3) . .
C2 Ni11 Ni3 53.4(3) . .
Ni21 Ni11 Ni3 148.12(8) . .
C36 Ni11 Ni19 138.2(4) . .
C33 Ni11 Ni19 98.5(3) . .
C35 Ni11 Ni19 46.3(3) . .
C2 Ni11 Ni19 105.2(3) . .
Ni21 Ni11 Ni19 65.28(6) . .
Ni3 Ni11 Ni19 118.98(7) . .
C36 Ni11 Ni15 144.7(4) . .
C33 Ni11 Ni15 111.0(4) . .
C35 Ni11 Ni15 105.5(3) . .
C2 Ni11 Ni15 47.6(3) . .
Ni21 Ni11 Ni15 62.92(6) . .
Ni3 Ni11 Ni15 90.86(6) . .
Ni19 Ni11 Ni15 60.30(5) . .
C36 Ni11 Ni12 105.9(4) . .
C33 Ni11 Ni12 74.8(3) . .
C35 Ni11 Ni12 156.4(3) . .
C2 Ni11 Ni12 46.5(3) . .
Ni21 Ni11 Ni12 63.22(5) . .
Ni3 Ni11 Ni12 89.62(6) . .
Ni19 Ni11 Ni12 115.64(7) . .
Ni15 Ni11 Ni12 63.34(5) . .
C36 Ni11 Ni9 97.9(4) . .
C33 Ni11 Ni9 159.7(3) . .
C35 Ni11 Ni9 73.1(3) . .
C2 Ni11 Ni9 69.8(3) . .
Ni21 Ni11 Ni9 116.56(7) . .
Ni3 Ni11 Ni9 57.68(5) . .
Ni19 Ni11 Ni9 61.30(5) . .
Ni15 Ni11 Ni9 62.34(5) . .
Ni12 Ni11 Ni9 114.25(6) . .
C30 Ni12 C9 93.0(5) . .
C30 Ni12 C2 169.2(5) . .
C9 Ni12 C2 97.5(4) . .
C30 Ni12 Ni5 141.0(4) . .
C9 Ni12 Ni5 49.2(3) . .
C2 Ni12 Ni5 49.8(3) . .
C30 Ni12 Ni13 117.6(4) . .
C9 Ni12 Ni13 96.3(4) . .
C2 Ni12 Ni13 63.7(3) . .
Ni5 Ni12 Ni13 66.29(6) . .
C30 Ni12 Ni21 79.1(4) . .
C9 Ni12 Ni21 158.3(4) . .
C2 Ni12 Ni21 90.2(3) . .
Ni5 Ni12 Ni21 139.47(7) . .
Ni13 Ni12 Ni21 105.32(7) . .
C30 Ni12 Ni11 121.1(4) . .
C9 Ni12 Ni11 117.9(3) . .
C2 Ni12 Ni11 51.1(3) . .
Ni5 Ni12 Ni11 90.04(6) . .
Ni13 Ni12 Ni11 107.84(6) . .
Ni21 Ni12 Ni11 53.39(5) . .
C30 Ni12 Ni15 126.2(4) . .
C9 Ni12 Ni15 138.8(3) . .
C2 Ni12 Ni15 44.3(3) . .
Ni5 Ni12 Ni15 89.72(6) . .
Ni13 Ni12 Ni15 57.06(5) . .
Ni21 Ni12 Ni15 56.93(5) . .
Ni11 Ni12 Ni15 55.82(5) . .
C30 Ni12 Ni22 79.0(4) . .
C9 Ni12 Ni22 137.7(4) . .
C2 Ni12 Ni22 94.7(3) . .
Ni5 Ni12 Ni22 120.31(7) . .
Ni13 Ni12 Ni22 54.38(5) . .
Ni21 Ni12 Ni22 60.95(5) . .
Ni11 Ni12 Ni22 101.21(6) . .
Ni15 Ni12 Ni22 54.28(5) . .
C29 Ni13 C26 89.8(5) . .
C29 Ni13 Ni22 135.2(4) . .
C26 Ni13 Ni22 49.4(3) . .
C29 Ni13 Ni4 49.4(4) . .
C26 Ni13 Ni4 132.7(3) . .
Ni22 Ni13 Ni4 174.22(8) . .
C29 Ni13 C2 112.1(4) . .
C26 Ni13 C2 130.8(4) . .
Ni22 Ni13 C2 89.4(2) . .
Ni4 Ni13 C2 91.3(2) . .
C29 Ni13 Ni10 100.7(4) . .
C26 Ni13 Ni10 121.6(4) . .
Ni22 Ni13 Ni10 115.27(7) . .
Ni4 Ni13 Ni10 58.95(5) . .
C2 Ni13 Ni10 97.9(2) . .
C29 Ni13 Ni15 156.0(4) . .
C26 Ni13 Ni15 108.6(3) . .
Ni22 Ni13 Ni15 59.34(5) . .
Ni4 Ni13 Ni15 117.86(6) . .
C2 Ni13 Ni15 44.1(2) . .
Ni10 Ni13 Ni15 83.10(6) . .
C29 Ni13 Ni12 103.3(4) . .
C26 Ni13 Ni12 88.9(4) . .
Ni22 Ni13 Ni12 64.60(6) . .
Ni4 Ni13 Ni12 119.40(7) . .
C2 Ni13 Ni12 44.4(2) . .
Ni10 Ni13 Ni12 141.00(7) . .
Ni15 Ni13 Ni12 63.01(5) . .
C29 Ni13 Ni6 104.2(4) . .
C26 Ni13 Ni6 165.8(3) . .
Ni22 Ni13 Ni6 116.73(6) . .
Ni4 Ni13 Ni6 60.86(5) . .
C2 Ni13 Ni6 41.6(2) . .
Ni10 Ni13 Ni6 58.44(5) . .
Ni15 Ni13 Ni6 57.41(5) . .
Ni12 Ni13 Ni6 85.90(6) . .
C29 Ni13 Ni20 141.4(4) . .
C26 Ni13 Ni20 82.1(4) . .
Ni22 Ni13 Ni20 60.76(5) . .
Ni4 Ni13 Ni20 113.51(7) . .
C2 Ni13 Ni20 101.4(2) . .
Ni10 Ni13 Ni20 54.74(5) . .
Ni15 Ni13 Ni20 59.10(5) . .
Ni12 Ni13 Ni20 114.18(6) . .
Ni6 Ni13 Ni20 87.98(5) . .
C29 Ni13 Ni5 70.4(3) . .
C26 Ni13 Ni5 128.6(4) . .
Ni22 Ni13 Ni5 117.68(7) . .
Ni4 Ni13 Ni5 66.02(6) . .
C2 Ni13 Ni5 41.8(2) . .
Ni10 Ni13 Ni5 108.71(6) . .
Ni15 Ni13 Ni5 85.91(6) . .
Ni12 Ni13 Ni5 53.42(5) . .
Ni6 Ni13 Ni5 56.77(5) . .
Ni20 Ni13 Ni5 141.09(6) . .
C1 Ni14 C3 145.0(5) . .
C1 Ni14 Ni15 108.2(3) . .
C3 Ni14 Ni15 106.7(3) . .
C1 Ni14 Ni10 71.1(3) . .
C3 Ni14 Ni10 110.9(3) . .
Ni15 Ni14 Ni10 87.27(6) . .
C1 Ni14 Ni17 110.2(3) . .
C3 Ni14 Ni17 69.9(3) . .
Ni15 Ni14 Ni17 89.40(6) . .
Ni10 Ni14 Ni17 176.67(8) . .
C1 Ni14 Ni23 162.4(3) . .
C3 Ni14 Ni23 49.0(3) . .
Ni15 Ni14 Ni23 59.62(5) . .
Ni10 Ni14 Ni23 118.06(7) . .
Ni17 Ni14 Ni23 59.84(5) . .
C1 Ni14 Ni6 48.3(3) . .
C3 Ni14 Ni6 164.5(3) . .
Ni15 Ni14 Ni6 60.95(5) . .
Ni10 Ni14 Ni6 61.56(5) . .
Ni17 Ni14 Ni6 116.79(7) . .
Ni23 Ni14 Ni6 120.46(7) . .
C1 Ni14 Ni8 51.0(3) . .
C3 Ni14 Ni8 96.0(3) . .
Ni15 Ni14 Ni8 151.45(7) . .
Ni10 Ni14 Ni8 68.26(5) . .
Ni17 Ni14 Ni8 115.00(7) . .
Ni23 Ni14 Ni8 144.96(8) . .
Ni6 Ni14 Ni8 93.40(6) . .
C1 Ni14 Ni16 95.7(3) . .
C3 Ni14 Ni16 50.9(3) . .
Ni15 Ni14 Ni16 151.38(7) . .
Ni10 Ni14 Ni16 115.90(7) . .
Ni17 Ni14 Ni16 67.23(6) . .
Ni23 Ni14 Ni16 93.28(6) . .
Ni6 Ni14 Ni16 143.86(7) . .
Ni8 Ni14 Ni16 57.13(5) . .
C1 Ni14 Ni18 108.9(3) . .
C3 Ni14 Ni18 49.5(3) . .
Ni15 Ni14 Ni18 122.50(7) . .
Ni10 Ni14 Ni18 65.76(6) . .
Ni17 Ni14 Ni18 116.11(7) . .
Ni23 Ni14 Ni18 88.75(6) . .
Ni6 Ni14 Ni18 127.01(7) . .
Ni8 Ni14 Ni18 61.42(5) . .
Ni16 Ni14 Ni18 60.39(5) . .
C1 Ni14 Ni20 128.4(3) . .
C3 Ni14 Ni20 69.3(3) . .
Ni15 Ni14 Ni20 63.26(5) . .
Ni10 Ni14 Ni20 58.14(5) . .
Ni17 Ni14 Ni20 120.01(6) . .
Ni23 Ni14 Ni20 60.27(5) . .
Ni6 Ni14 Ni20 95.79(6) . .
Ni8 Ni14 Ni20 111.29(6) . .
Ni16 Ni14 Ni20 113.37(7) . .
Ni18 Ni14 Ni20 59.33(5) . .
C1 Ni14 Ni7 49.4(3) . .
C3 Ni14 Ni7 107.9(3) . .
Ni15 Ni14 Ni7 125.22(7) . .
Ni10 Ni14 Ni7 117.19(6) . .
Ni17 Ni14 Ni7 65.04(5) . .
Ni23 Ni14 Ni7 124.72(6) . .
Ni6 Ni14 Ni7 87.48(6) . .
Ni8 Ni14 Ni7 60.23(5) . .
Ni16 Ni14 Ni7 60.75(5) . .
Ni18 Ni14 Ni7 112.27(7) . .
Ni20 Ni14 Ni7 171.18(7) . .
C2 Ni15 C4 142.9(4) . .
C2 Ni15 Ni14 106.9(3) . .
C4 Ni15 Ni14 110.2(3) . .
C2 Ni15 Ni23 162.7(3) . .
C4 Ni15 Ni23 51.1(3) . .
Ni14 Ni15 Ni23 61.17(5) . .
C2 Ni15 Ni22 104.2(3) . .
C4 Ni15 Ni22 52.8(3) . .
Ni14 Ni15 Ni22 123.47(7) . .
Ni23 Ni15 Ni22 93.00(6) . .
C2 Ni15 Ni6 46.9(3) . .
C4 Ni15 Ni6 166.6(3) . .
Ni14 Ni15 Ni6 61.03(5) . .
Ni23 Ni15 Ni6 122.09(7) . .
Ni22 Ni15 Ni6 121.72(7) . .
C2 Ni15 Ni11 54.2(3) . .
C4 Ni15 Ni11 103.7(3) . .
Ni14 Ni15 Ni11 123.92(7) . .
Ni23 Ni15 Ni11 120.00(7) . .
Ni22 Ni15 Ni11 112.60(7) . .
Ni6 Ni15 Ni11 89.71(6) . .
C2 Ni15 Ni19 110.8(3) . .
C4 Ni15 Ni19 68.9(3) . .
Ni14 Ni15 Ni19 92.88(6) . .
Ni23 Ni15 Ni19 60.33(5) . .
Ni22 Ni15 Ni19 117.98(7) . .
Ni6 Ni15 Ni19 119.70(6) . .
Ni11 Ni15 Ni19 59.72(5) . .
C2 Ni15 Ni13 66.0(3) . .
C4 Ni15 Ni13 109.3(3) . .
Ni14 Ni15 Ni13 94.38(6) . .
Ni23 Ni15 Ni13 124.50(7) . .
Ni22 Ni15 Ni13 58.18(5) . .
Ni6 Ni15 Ni13 63.56(5) . .
Ni11 Ni15 Ni13 114.95(7) . .
Ni19 Ni15 Ni13 172.69(8) . .
C2 Ni15 Ni21 94.1(3) . .
C4 Ni15 Ni21 51.5(3) . .
Ni14 Ni15 Ni21 152.55(7) . .
Ni23 Ni15 Ni21 94.11(6) . .
Ni22 Ni15 Ni21 65.47(5) . .
Ni6 Ni15 Ni21 140.56(7) . .
Ni11 Ni15 Ni21 56.02(5) . .
Ni19 Ni15 Ni21 62.60(5) . .
Ni13 Ni15 Ni21 110.51(6) . .
C2 Ni15 Ni20 127.5(3) . .
C4 Ni15 Ni20 72.1(3) . .
Ni14 Ni15 Ni20 61.06(5) . .
Ni23 Ni15 Ni20 59.98(5) . .
Ni22 Ni15 Ni20 62.48(5) . .
Ni6 Ni15 Ni20 94.52(6) . .
Ni11 Ni15 Ni20 174.77(7) . .
Ni19 Ni15 Ni20 120.20(7) . .
Ni13 Ni15 Ni20 64.58(5) . .
Ni21 Ni15 Ni20 118.92(6) . .
C2 Ni15 Ni12 45.7(3) . .
C4 Ni15 Ni12 98.7(3) . .
Ni14 Ni15 Ni12 146.85(7) . .
Ni23 Ni15 Ni12 149.79(7) . .
Ni22 Ni15 Ni12 63.02(5) . .
Ni6 Ni15 Ni12 87.44(6) . .
Ni11 Ni15 Ni12 60.84(5) . .
Ni19 Ni15 Ni12 112.99(7) . .
Ni13 Ni15 Ni12 59.93(5) . .
Ni21 Ni15 Ni12 60.23(5) . .
Ni20 Ni15 Ni12 116.22(6) . .
C15 Ni16 C14 99.1(5) . .
C15 Ni16 C3 110.9(5) . .
C14 Ni16 C3 136.3(4) . .
C15 Ni16 Ni8 148.7(4) . .
C14 Ni16 Ni8 49.6(3) . .
C3 Ni16 Ni8 95.9(3) . .
C15 Ni16 Ni24 64.4(4) . .
C14 Ni16 Ni24 159.3(4) . .
C3 Ni16 Ni24 50.2(3) . .
Ni8 Ni16 Ni24 145.58(7) . .
C15 Ni16 Ni14 150.4(4) . .
C14 Ni16 Ni14 110.5(3) . .
C3 Ni16 Ni14 46.7(3) . .
Ni8 Ni16 Ni14 60.92(5) . .
Ni24 Ni16 Ni14 87.07(6) . .
C15 Ni16 Ni18 124.7(4) . .
C14 Ni16 Ni18 88.1(3) . .
C3 Ni16 Ni18 48.8(3) . .
Ni8 Ni16 Ni18 62.56(5) . .
Ni24 Ni16 Ni18 91.59(6) . .
Ni14 Ni16 Ni18 60.01(5) . .
C15 Ni16 Ni7 123.7(4) . .
C14 Ni16 Ni7 83.7(4) . .
C3 Ni16 Ni7 103.6(3) . .
Ni8 Ni16 Ni7 61.29(6) . .
Ni24 Ni16 Ni7 115.42(7) . .
Ni14 Ni16 Ni7 60.32(5) . .
Ni18 Ni16 Ni7 111.58(7) . .
C15 Ni16 Ni17 99.8(4) . .
C14 Ni16 Ni17 144.2(4) . .
C3 Ni16 Ni17 61.3(3) . .
Ni8 Ni16 Ni17 107.37(7) . .
Ni24 Ni16 Ni17 55.31(5) . .
Ni14 Ni16 Ni17 54.47(5) . .
Ni18 Ni16 Ni17 105.35(6) . .
Ni7 Ni16 Ni17 60.50(5) . .
C12 Ni17 C16 99.8(5) . .
C12 Ni17 Ni9 50.5(3) . .
C16 Ni17 Ni9 150.0(4) . .
C12 Ni17 Ni14 113.7(3) . .
C16 Ni17 Ni14 144.8(4) . .
Ni9 Ni17 Ni14 64.86(6) . .
C12 Ni17 Ni23 135.0(4) . .
C16 Ni17 Ni23 103.0(3) . .
Ni9 Ni17 Ni23 98.02(6) . .
Ni14 Ni17 Ni23 60.66(5) . .
C12 Ni17 Ni24 154.4(4) . .
C16 Ni17 Ni24 55.0(3) . .
Ni9 Ni17 Ni24 154.92(7) . .
Ni14 Ni17 Ni24 90.50(6) . .
Ni23 Ni17 Ni24 63.58(6) . .
C12 Ni17 Ni25 105.4(3) . .
C16 Ni17 Ni25 51.5(3) . .
Ni9 Ni17 Ni25 124.65(7) . .
Ni14 Ni17 Ni25 123.74(7) . .
Ni23 Ni17 Ni25 63.08(5) . .
Ni24 Ni17 Ni25 64.25(6) . .
C12 Ni17 Ni19 76.7(3) . .
C16 Ni17 Ni19 106.6(4) . .
Ni9 Ni17 Ni19 66.39(6) . .
Ni14 Ni17 Ni19 91.94(6) . .
Ni23 Ni17 Ni19 59.84(5) . .
Ni24 Ni17 Ni19 112.38(7) . .
Ni25 Ni17 Ni19 59.14(5) . .
C12 Ni17 Ni7 75.0(3) . .
C16 Ni17 Ni7 123.0(3) . .
Ni9 Ni17 Ni7 59.93(5) . .
Ni14 Ni17 Ni7 60.11(5) . .
Ni23 Ni17 Ni7 120.62(6) . .
Ni24 Ni17 Ni7 113.05(7) . .
Ni25 Ni17 Ni7 174.52(7) . .
Ni19 Ni17 Ni7 125.88(7) . .
C12 Ni17 Ni16 128.4(4) . .
C16 Ni17 Ni16 92.7(4) . .
Ni9 Ni17 Ni16 109.02(6) . .
Ni14 Ni17 Ni16 58.30(5) . .
Ni23 Ni17 Ni16 88.66(6) . .
Ni24 Ni17 Ni16 56.71(5) . .
Ni25 Ni17 Ni16 120.94(7) . .
Ni19 Ni17 Ni16 145.67(6) . .
Ni7 Ni17 Ni16 56.71(5) . .
C24 Ni18 C19 91.9(5) . .
C24 Ni18 C3 164.9(5) . .
C19 Ni18 C3 98.8(5) . .
C24 Ni18 Ni26 141.9(4) . .
C19 Ni18 Ni26 50.1(4) . .
C3 Ni18 Ni26 50.2(3) . .
C24 Ni18 Ni20 121.1(4) . .
C19 Ni18 Ni20 95.2(4) . .
C3 Ni18 Ni20 68.9(3) . .
Ni26 Ni18 Ni20 68.35(6) . .
C24 Ni18 Ni14 125.6(4) . .
C19 Ni18 Ni14 141.6(4) . .
C3 Ni18 Ni14 46.7(3) . .
Ni26 Ni18 Ni14 91.87(6) . .
Ni20 Ni18 Ni14 60.39(5) . .
C24 Ni18 Ni16 115.3(4) . .
C19 Ni18 Ni16 115.4(4) . .
C3 Ni18 Ni16 50.2(3) . .
Ni26 Ni18 Ni16 87.91(6) . .
Ni20 Ni18 Ni16 113.60(7) . .
Ni14 Ni18 Ni16 59.59(5) . .
C24 Ni18 Ni8 74.4(4) . .
C19 Ni18 Ni8 154.9(4) . .
C3 Ni18 Ni8 91.6(3) . .
Ni26 Ni18 Ni8 140.89(7) . .
Ni20 Ni18 Ni8 109.83(7) . .
Ni14 Ni18 Ni8 58.61(5) . .
Ni16 Ni18 Ni8 56.01(5) . .
C24 Ni18 Ni10 81.4(4) . .
C19 Ni18 Ni10 136.7(4) . .
C3 Ni18 Ni10 97.9(3) . .
Ni26 Ni18 Ni10 122.70(7) . .
Ni20 Ni18 Ni10 54.99(5) . .
Ni14 Ni18 Ni10 54.69(5) . .
Ni16 Ni18 Ni10 105.98(6) . .
Ni8 Ni18 Ni10 63.10(5) . .
C35 Ni19 C34 95.8(5) . .
C35 Ni19 Ni25 126.2(3) . .
C34 Ni19 Ni25 49.2(3) . .
C35 Ni19 Ni23 166.8(3) . .
C34 Ni19 Ni23 97.3(3) . .
Ni25 Ni19 Ni23 62.60(6) . .
C35 Ni19 Ni11 52.4(3) . .
C34 Ni19 Ni11 132.2(3) . .
Ni25 Ni19 Ni11 177.17(7) . .
Ni23 Ni19 Ni11 118.34(7) . .
C35 Ni19 Ni15 111.2(3) . .
C34 Ni19 Ni15 142.4(3) . .
Ni25 Ni19 Ni15 120.77(7) . .
Ni23 Ni19 Ni15 58.40(5) . .
Ni11 Ni19 Ni15 59.98(5) . .
C35 Ni19 Ni27 133.1(4) . .
C34 Ni19 Ni27 52.5(3) . .
Ni25 Ni19 Ni27 62.58(6) . .
Ni23 Ni19 Ni27 58.39(5) . .
Ni11 Ni19 Ni27 120.25(7) . .
Ni15 Ni19 Ni27 89.99(6) . .
C35 Ni19 Ni17 115.3(4) . .
C34 Ni19 Ni17 106.5(3) . .
Ni25 Ni19 Ni17 59.04(5) . .
Ni23 Ni19 Ni17 58.61(5) . .
Ni11 Ni19 Ni17 118.83(7) . .
Ni15 Ni19 Ni17 85.75(6) . .
Ni27 Ni19 Ni17 107.40(7) . .
C35 Ni19 Ni21 89.6(3) . .
C34 Ni19 Ni21 96.6(3) . .
Ni25 Ni19 Ni21 127.75(7) . .
Ni23 Ni19 Ni21 91.00(6) . .
Ni11 Ni19 Ni21 55.07(5) . .
Ni15 Ni19 Ni21 59.37(5) . .
Ni27 Ni19 Ni21 65.18(5) . .
Ni17 Ni19 Ni21 143.36(7) . .
C35 Ni19 Ni9 77.6(3) . .
C34 Ni19 Ni9 151.5(3) . .
Ni25 Ni19 Ni9 112.98(7) . .
Ni23 Ni19 Ni9 89.88(6) . .
Ni11 Ni19 Ni9 64.65(5) . .
Ni15 Ni19 Ni9 63.48(5) . .
Ni27 Ni19 Ni9 147.07(7) . .
Ni17 Ni19 Ni9 54.63(5) . .
Ni21 Ni19 Ni9 110.94(6) . .
C22 Ni20 C25 91.6(5) . .
C22 Ni20 Ni10 139.9(3) . .
C25 Ni20 Ni10 48.7(3) . .
C22 Ni20 Ni28 48.9(3) . .
C25 Ni20 Ni28 138.1(3) . .
Ni10 Ni20 Ni28 169.48(8) . .
C22 Ni20 Ni23 102.6(3) . .
C25 Ni20 Ni23 162.8(3) . .
Ni10 Ni20 Ni23 115.69(6) . .
Ni28 Ni20 Ni23 58.58(5) . .
C22 Ni20 Ni18 105.9(4) . .
C25 Ni20 Ni18 78.8(4) . .
Ni10 Ni20 Ni18 66.11(6) . .
Ni28 Ni20 Ni18 120.35(7) . .
Ni23 Ni20 Ni18 87.99(6) . .
C22 Ni20 Ni14 154.3(4) . .
C25 Ni20 Ni14 105.4(3) . .
Ni10 Ni20 Ni14 58.05(5) . .
Ni28 Ni20 Ni14 116.46(6) . .
Ni23 Ni20 Ni14 57.97(5) . .
Ni18 Ni20 Ni14 60.28(5) . .
C22 Ni20 Ni15 130.8(4) . .
C25 Ni20 Ni15 120.1(4) . .
Ni10 Ni20 Ni15 82.93(6) . .
Ni28 Ni20 Ni15 86.63(6) . .
Ni23 Ni20 Ni15 56.35(5) . .
Ni18 Ni20 Ni15 115.87(6) . .
Ni14 Ni20 Ni15 55.67(5) . .
C22 Ni20 Ni22 81.5(4) . .
C25 Ni20 Ni22 105.0(4) . .
Ni10 Ni20 Ni22 110.69(7) . .
Ni28 Ni20 Ni22 61.66(5) . .
Ni23 Ni20 Ni22 86.76(6) . .
Ni18 Ni20 Ni22 171.75(7) . .
Ni14 Ni20 Ni22 111.48(7) . .
Ni15 Ni20 Ni22 55.88(5) . .
C22 Ni20 Ni13 118.6(4) . .
C25 Ni20 Ni13 67.2(4) . .
Ni10 Ni20 Ni13 57.34(5) . .
Ni28 Ni20 Ni13 115.17(7) . .
Ni23 Ni20 Ni13 112.62(7) . .
Ni18 Ni20 Ni13 123.36(6) . .
Ni14 Ni20 Ni13 86.23(6) . .
Ni15 Ni20 Ni13 56.32(5) . .
Ni22 Ni20 Ni13 53.56(5) . .
C22 Ni20 Ni26 71.1(4) . .
C25 Ni20 Ni26 118.9(4) . .
Ni10 Ni20 Ni26 118.93(7) . .
Ni28 Ni20 Ni26 66.94(5) . .
Ni23 Ni20 Ni26 58.75(5) . .
Ni18 Ni20 Ni26 53.41(5) . .
Ni14 Ni20 Ni26 83.68(5) . .
Ni15 Ni20 Ni26 114.50(6) . .
Ni22 Ni20 Ni26 127.89(6) . .
Ni13 Ni20 Ni26 169.36(6) . .
C32 Ni21 C33 92.2(5) . .
C32 Ni21 C4 107.4(5) . .
C33 Ni21 C4 159.5(5) . .
C32 Ni21 Ni11 146.4(4) . .
C33 Ni21 Ni11 54.6(4) . .
C4 Ni21 Ni11 105.3(3) . .
C32 Ni21 Ni29 51.9(4) . .
C33 Ni21 Ni29 143.3(4) . .
C4 Ni21 Ni29 57.1(3) . .
Ni11 Ni21 Ni29 161.71(8) . .
C32 Ni21 Ni15 152.4(4) . .
C33 Ni21 Ni15 114.0(4) . .
C4 Ni21 Ni15 48.1(3) . .
Ni11 Ni21 Ni15 61.05(5) . .
Ni29 Ni21 Ni15 100.71(7) . .
C32 Ni21 Ni19 129.7(4) . .
C33 Ni21 Ni19 97.7(4) . .
C4 Ni21 Ni19 65.1(3) . .
Ni11 Ni21 Ni19 59.64(5) . .
Ni29 Ni21 Ni19 110.95(7) . .
Ni15 Ni21 Ni19 58.03(5) . .
C32 Ni21 Ni12 118.9(4) . .
C33 Ni21 Ni12 76.9(3) . .
C4 Ni21 Ni12 98.2(3) . .
Ni11 Ni21 Ni12 63.40(5) . .
Ni29 Ni21 Ni12 111.18(7) . .
Ni15 Ni21 Ni12 62.84(5) . .
Ni19 Ni21 Ni12 111.38(6) . .
C32 Ni21 Ni22 99.3(4) . .
C33 Ni21 Ni22 136.6(3) . .
C4 Ni21 Ni22 47.6(3) . .
Ni11 Ni21 Ni22 108.71(6) . .
Ni29 Ni21 Ni22 56.76(5) . .
Ni15 Ni21 Ni22 55.90(5) . .
Ni19 Ni21 Ni22 106.10(6) . .
Ni12 Ni21 Ni22 60.86(5) . .
C32 Ni21 Ni27 83.3(4) . .
C33 Ni21 Ni27 134.9(4) . .
C4 Ni21 Ni27 45.1(3) . .
Ni11 Ni21 Ni27 115.17(7) . .
Ni29 Ni21 Ni27 57.49(5) . .
Ni15 Ni21 Ni27 83.79(6) . .
Ni19 Ni21 Ni27 55.54(5) . .
Ni12 Ni21 Ni27 143.06(7) . .
Ni22 Ni21 Ni27 88.09(6) . .
C23 Ni22 C26 92.6(5) . .
C23 Ni22 C4 105.7(4) . .
C26 Ni22 C4 155.3(5) . .
C23 Ni22 Ni13 143.1(3) . .
C26 Ni22 Ni13 50.6(3) . .
C4 Ni22 Ni13 110.2(3) . .
C23 Ni22 Ni29 52.8(3) . .
C26 Ni22 Ni29 145.2(3) . .
C4 Ni22 Ni29 56.5(3) . .
Ni13 Ni22 Ni29 163.17(7) . .
C23 Ni22 Ni15 154.4(3) . .
C26 Ni22 Ni15 112.9(3) . .
C4 Ni22 Ni15 49.5(3) . .
Ni13 Ni22 Ni15 62.48(5) . .
Ni29 Ni22 Ni15 101.80(6) . .
C23 Ni22 Ni28 76.9(4) . .
C26 Ni22 Ni28 123.1(4) . .
C4 Ni22 Ni28 48.7(3) . .
Ni13 Ni22 Ni28 122.01(7) . .
Ni29 Ni22 Ni28 59.13(6) . .
Ni15 Ni22 Ni28 86.90(6) . .
C23 Ni22 Ni20 121.2(4) . .
C26 Ni22 Ni20 86.1(4) . .
C4 Ni22 Ni20 70.4(3) . .
Ni13 Ni22 Ni20 65.68(5) . .
Ni29 Ni22 Ni20 113.64(7) . .
Ni15 Ni22 Ni20 61.64(5) . .
Ni28 Ni22 Ni20 56.39(5) . .
C23 Ni22 Ni12 123.4(4) . .
C26 Ni22 Ni12 87.1(4) . .
C4 Ni22 Ni12 96.1(3) . .
Ni13 Ni22 Ni12 61.02(5) . .
Ni29 Ni22 Ni12 107.57(7) . .
Ni15 Ni22 Ni12 62.71(5) . .
Ni28 Ni22 Ni12 144.71(7) . .
Ni20 Ni22 Ni12 115.26(6) . .
C23 Ni22 Ni21 101.6(4) . .
C26 Ni22 Ni21 144.8(4) . .
C4 Ni22 Ni21 47.8(3) . .
Ni13 Ni22 Ni21 108.48(7) . .
Ni29 Ni22 Ni21 55.38(5) . .
Ni15 Ni22 Ni21 58.63(5) . .
Ni28 Ni22 Ni21 91.58(6) . .
Ni20 Ni22 Ni21 112.43(6) . .
Ni12 Ni22 Ni21 58.19(5) . .
C3 Ni23 C4 143.6(4) . .
C3 Ni23 Cu2 95.8(3) . .
C4 Ni23 Cu2 103.6(3) . .
C3 Ni23 Ni15 106.1(3) . .
C4 Ni23 Ni15 50.5(3) . .
Cu2 Ni23 Ni15 154.09(7) . .
C3 Ni23 Ni27 160.3(3) . .
C4 Ni23 Ni27 51.7(3) . .
Cu2 Ni23 Ni27 64.98(6) . .
Ni15 Ni23 Ni27 93.56(7) . .
C3 Ni23 Ni17 69.7(3) . .
C4 Ni23 Ni17 127.5(3) . .
Cu2 Ni23 Ni17 111.98(7) . .
Ni15 Ni23 Ni17 88.96(6) . .
Ni27 Ni23 Ni17 112.36(7) . .
C3 Ni23 Ni28 111.0(3) . .
C4 Ni23 Ni28 52.5(3) . .
Cu2 Ni23 Ni28 67.18(6) . .
Ni15 Ni23 Ni28 91.66(6) . .
Ni27 Ni23 Ni28 66.74(6) . .
Ni17 Ni23 Ni28 178.93(7) . .
C3 Ni23 Ni14 48.8(3) . .
C4 Ni23 Ni14 107.7(3) . .
Cu2 Ni23 Ni14 144.51(8) . .
Ni15 Ni23 Ni14 59.20(5) . .
Ni27 Ni23 Ni14 150.08(8) . .
Ni17 Ni23 Ni14 59.50(5) . .
Ni28 Ni23 Ni14 121.57(7) . .
C3 Ni23 Ni19 129.1(3) . .
C4 Ni23 Ni19 69.2(3) . .
Cu2 Ni23 Ni19 114.46(7) . .
Ni15 Ni23 Ni19 61.28(5) . .
Ni27 Ni23 Ni19 61.48(6) . .
Ni17 Ni23 Ni19 61.55(5) . .
Ni28 Ni23 Ni19 118.05(7) . .
Ni14 Ni23 Ni19 92.28(6) . .
C3 Ni23 Ni20 70.1(3) . .
C4 Ni23 Ni20 74.0(3) . .
Cu2 Ni23 Ni20 113.12(7) . .
Ni15 Ni23 Ni20 63.67(5) . .
Ni27 Ni23 Ni20 119.91(7) . .
Ni17 Ni23 Ni20 121.15(7) . .
Ni28 Ni23 Ni20 59.92(5) . .
Ni14 Ni23 Ni20 61.75(5) . .
Ni19 Ni23 Ni20 124.84(7) . .
C3 Ni23 Ni25 107.2(3) . .
C4 Ni23 Ni25 108.9(3) . .
Cu2 Ni23 Ni25 64.94(5) . .
Ni15 Ni23 Ni25 119.30(7) . .
Ni27 Ni23 Ni25 62.10(5) . .
Ni17 Ni23 Ni25 58.55(5) . .
Ni28 Ni23 Ni25 120.38(7) . .
Ni14 Ni23 Ni25 118.05(6) . .
Ni19 Ni23 Ni25 58.24(5) . .
Ni20 Ni23 Ni25 176.70(8) . .
C3 Ni23 Ni24 49.0(3) . .
C4 Ni23 Ni24 165.3(3) . .
Cu2 Ni23 Ni24 63.04(6) . .
Ni15 Ni23 Ni24 142.70(7) . .
Ni27 Ni23 Ni24 114.13(7) . .
Ni17 Ni23 Ni24 58.28(5) . .
Ni28 Ni23 Ni24 121.40(7) . .
Ni14 Ni23 Ni24 86.91(6) . .
Ni19 Ni23 Ni24 109.46(6) . .
Ni20 Ni23 Ni24 115.94(7) . .
Ni25 Ni23 Ni24 60.91(5) . .
C17 Ni24 C3 146.3(5) . .
C17 Ni24 C16 96.2(5) . .
C3 Ni24 C16 117.2(4) . .
C17 Ni24 C15 91.8(5) . .
C3 Ni24 C15 91.7(4) . .
C16 Ni24 C15 91.3(4) . .
C17 Ni24 Ni17 144.4(4) . .
C3 Ni24 Ni17 68.5(3) . .
C16 Ni24 Ni17 48.7(3) . .
C15 Ni24 Ni17 94.4(3) . .
C17 Ni24 Ni16 132.6(4) . .
C3 Ni24 Ni16 51.7(3) . .
C16 Ni24 Ni16 97.0(3) . .
C15 Ni24 Ni16 42.6(3) . .
Ni17 Ni24 Ni16 67.98(6) . .
C17 Ni24 Ni26 100.4(4) . .
C3 Ni24 Ni26 46.9(3) . .
C16 Ni24 Ni26 154.7(3) . .
C15 Ni24 Ni26 107.1(3) . .
Ni17 Ni24 Ni26 111.11(7) . .
Ni16 Ni24 Ni26 85.78(6) . .
C17 Ni24 Ni23 132.2(4) . .
C3 Ni24 Ni23 46.5(3) . .
C16 Ni24 Ni23 93.9(3) . .
C15 Ni24 Ni23 134.5(3) . .
Ni17 Ni24 Ni23 58.14(5) . .
Ni16 Ni24 Ni23 91.97(6) . .
Ni26 Ni24 Ni23 60.78(5) . .
C17 Ni24 Ni25 95.9(4) . .
C3 Ni24 Ni25 103.2(3) . .
C16 Ni24 Ni25 47.7(3) . .
C15 Ni24 Ni25 138.8(3) . .
Ni17 Ni24 Ni25 57.90(5) . .
Ni16 Ni24 Ni25 125.86(7) . .
Ni26 Ni24 Ni25 111.14(7) . .
Ni23 Ni24 Ni25 59.21(5) . .
C17 Ni24 Cu2 76.8(4) . .
C3 Ni24 Cu2 88.0(3) . .
C16 Ni24 Cu2 108.0(3) . .
C15 Ni24 Cu2 158.4(3) . .
Ni17 Ni24 Cu2 105.58(7) . .
Ni16 Ni24 Cu2 139.36(7) . .
Ni26 Ni24 Cu2 58.24(5) . .
Ni23 Ni24 Cu2 55.64(5) . .
Ni25 Ni24 Cu2 61.72(5) . .
C34 Ni25 N3 96.3(5) . .
C34 Ni25 C16 140.5(5) . .
N3 Ni25 C16 95.9(4) . .
C34 Ni25 Ni17 110.7(3) . .
N3 Ni25 Ni17 145.2(3) . .
C16 Ni25 Ni17 49.4(3) . .
C34 Ni25 Ni19 50.9(3) . .
N3 Ni25 Ni19 146.7(3) . .
C16 Ni25 Ni19 107.1(3) . .
Ni17 Ni25 Ni19 61.82(5) . .
C34 Ni25 Ni23 95.7(3) . .
N3 Ni25 Ni23 142.1(3) . .
C16 Ni25 Ni23 97.3(3) . .
Ni17 Ni25 Ni23 58.37(5) . .
Ni19 Ni25 Ni23 59.16(5) . .
C34 Ni25 Ni27 51.4(3) . .
N3 Ni25 Ni27 106.6(3) . .
C16 Ni25 Ni27 153.7(3) . .
Ni17 Ni25 Ni27 107.37(6) . .
Ni19 Ni25 Ni27 59.79(5) . .
Ni23 Ni25 Ni27 56.50(5) . .
C34 Ni25 Ni24 155.6(3) . .
N3 Ni25 Ni24 103.8(3) . .
C16 Ni25 Ni24 51.5(3) . .
Ni17 Ni25 Ni24 57.85(5) . .
Ni19 Ni25 Ni24 109.35(7) . .
Ni23 Ni25 Ni24 59.88(5) . .
Ni27 Ni25 Ni24 108.50(6) . .
C34 Ni25 Cu2 108.6(3) . .
N3 Ni25 Cu2 87.0(3) . .
C16 Ni25 Cu2 109.4(3) . .
Ni17 Ni25 Cu2 103.75(6) . .
Ni19 Ni25 Cu2 106.79(6) . .
Ni23 Ni25 Cu2 55.10(5) . .
Ni27 Ni25 Cu2 59.49(5) . .
Ni24 Ni25 Cu2 59.41(5) . .
C18 Ni26 C19 95.6(5) . .
C18 Ni26 C3 158.9(5) . .
C19 Ni26 C3 101.9(5) . .
C18 Ni26 Ni18 146.2(4) . .
C19 Ni26 Ni18 50.7(4) . .
C3 Ni26 Ni18 52.8(3) . .
C18 Ni26 Cu2 69.6(4) . .
C19 Ni26 Cu2 165.1(4) . .
C3 Ni26 Cu2 92.3(3) . .
Ni18 Ni26 Cu2 144.13(8) . .
C18 Ni26 Ni24 110.7(4) . .
C19 Ni26 Ni24 125.0(4) . .
C3 Ni26 Ni24 49.0(3) . .
Ni18 Ni26 Ni24 93.74(6) . .
Cu2 Ni26 Ni24 61.80(5) . .
C18 Ni26 Ni23 122.9(4) . .
C19 Ni26 Ni23 138.1(4) . .
C3 Ni26 Ni23 46.0(3) . .
Ni18 Ni26 Ni23 89.22(6) . .
Cu2 Ni26 Ni23 56.38(5) . .
Ni24 Ni26 Ni23 59.71(5) . .
C18 Ni26 Ni20 128.8(4) . .
C19 Ni26 Ni20 88.2(4) . .
C3 Ni26 Ni20 64.1(3) . .
Ni18 Ni26 Ni20 58.24(5) . .
Cu2 Ni26 Ni20 102.41(7) . .
Ni24 Ni26 Ni20 108.08(6) . .
Ni23 Ni26 Ni20 55.93(5) . .
C18 Ni26 Ni28 85.7(4) . .
C19 Ni26 Ni28 123.7(4) . .
C3 Ni26 Ni28 94.3(3) . .
Ni18 Ni26 Ni28 110.10(7) . .
Cu2 Ni26 Ni28 59.04(5) . .
Ni24 Ni26 Ni28 106.17(6) . .
Ni23 Ni26 Ni28 52.45(5) . .
Ni20 Ni26 Ni28 51.86(5) . .
C31 Ni27 C4 144.1(5) . .
C31 Ni27 C34 96.5(5) . .
C4 Ni27 C34 116.7(4) . .
C31 Ni27 Ni23 143.3(5) . .
C4 Ni27 Ni23 50.8(3) . .
C34 Ni27 Ni23 96.0(3) . .
C31 Ni27 Ni29 90.7(4) . .
C4 Ni27 Ni29 55.7(3) . .
C34 Ni27 Ni29 138.3(3) . .
Ni23 Ni27 Ni29 102.35(6) . .
C31 Ni27 Ni19 145.0(4) . .
C4 Ni27 Ni19 68.1(3) . .
C34 Ni27 Ni19 49.0(3) . .
Ni23 Ni27 Ni19 60.13(5) . .
Ni29 Ni27 Ni19 111.15(7) . .
C31 Ni27 Ni25 105.5(4) . .
C4 Ni27 Ni25 107.3(3) . .
C34 Ni27 Ni25 46.5(3) . .
Ni23 Ni27 Ni25 61.40(5) . .
Ni29 Ni27 Ni25 162.96(7) . .
Ni19 Ni27 Ni25 57.63(5) . .
C31 Ni27 Cu2 86.0(5) . .
C4 Ni27 Cu2 96.6(3) . .
C34 Ni27 Cu2 106.6(3) . .
Ni23 Ni27 Cu2 57.39(5) . .
Ni29 Ni27 Cu2 114.92(7) . .
Ni19 Ni27 Cu2 107.26(7) . .
Ni25 Ni27 Cu2 62.20(6) . .
C31 Ni27 Ni28 106.0(4) . .
C4 Ni27 Ni28 47.7(3) . .
C34 Ni27 Ni28 153.0(3) . .
Ni23 Ni27 Ni28 56.98(5) . .
Ni29 Ni27 Ni28 57.61(5) . .
Ni19 Ni27 Ni28 108.79(6) . .
Ni25 Ni27 Ni28 111.42(7) . .
Cu2 Ni27 Ni28 61.25(5) . .
C31 Ni27 Ni21 125.8(5) . .
C4 Ni27 Ni21 46.7(3) . .
C34 Ni27 Ni21 89.9(3) . .
Ni23 Ni27 Ni21 88.54(6) . .
Ni29 Ni27 Ni21 53.97(5) . .
Ni19 Ni27 Ni21 59.27(5) . .
Ni25 Ni27 Ni21 116.90(6) . .
Cu2 Ni27 Ni21 142.88(7) . .
Ni28 Ni27 Ni21 89.02(6) . .
C20 Ni28 C22 97.9(5) . .
C20 Ni28 C4 140.8(5) . .
C22 Ni28 C4 118.0(5) . .
C20 Ni28 Ni23 137.8(4) . .
C22 Ni28 Ni23 104.7(3) . .
C4 Ni28 Ni23 50.2(3) . .
C20 Ni28 Ni20 144.9(4) . .
C22 Ni28 Ni20 48.1(3) . .
C4 Ni28 Ni20 74.0(3) . .
Ni23 Ni28 Ni20 61.50(5) . .
C20 Ni28 Ni29 90.5(4) . .
C22 Ni28 Ni29 129.1(4) . .
C4 Ni28 Ni29 55.3(3) . .
Ni23 Ni28 Ni29 101.71(7) . .
Ni20 Ni28 Ni29 116.64(7) . .
C20 Ni28 Ni22 130.5(4) . .
C22 Ni28 Ni22 81.3(4) . .
C4 Ni28 Ni22 49.1(3) . .
Ni23 Ni28 Ni22 88.44(6) . .
Ni20 Ni28 Ni22 61.95(5) . .
Ni29 Ni28 Ni22 56.69(5) . .
C20 Ni28 Ni27 101.0(4) . .
C22 Ni28 Ni27 159.9(3) . .
C4 Ni28 Ni27 46.6(3) . .
Ni23 Ni28 Ni27 56.28(5) . .
Ni20 Ni28 Ni27 112.06(6) . .
Ni29 Ni28 Ni27 57.52(5) . .
Ni22 Ni28 Ni27 91.26(6) . .
C20 Ni28 Cu2 81.9(4) . .
C22 Ni28 Cu2 119.1(4) . .
C4 Ni28 Cu2 92.9(3) . .
Ni23 Ni28 Cu2 55.95(5) . .
Ni20 Ni28 Cu2 105.59(6) . .
Ni29 Ni28 Cu2 111.79(7) . .
Ni22 Ni28 Cu2 141.34(7) . .
Ni27 Ni28 Cu2 57.97(5) . .
C20 Ni28 Ni26 101.6(4) . .
C22 Ni28 Ni26 67.4(3) . .
C4 Ni28 Ni26 106.2(3) . .
Ni23 Ni28 Ni26 57.43(5) . .
Ni20 Ni28 Ni26 61.20(5) . .
Ni29 Ni28 Ni26 158.32(7) . .
Ni22 Ni28 Ni26 122.51(6) . .
Ni27 Ni28 Ni26 102.09(6) . .
Cu2 Ni28 Ni26 53.42(5) . .
C21 Ni29 C32 94.7(6) . .
C21 Ni29 C23 97.8(5) . .
C32 Ni29 C23 119.5(5) . .
C21 Ni29 C4 152.2(5) . .
C32 Ni29 C4 99.7(4) . .
C23 Ni29 C4 95.7(4) . .
C21 Ni29 Ni21 142.4(5) . .
C32 Ni29 Ni21 48.9(3) . .
C23 Ni29 Ni21 108.0(3) . .
C4 Ni29 Ni21 52.2(3) . .
C21 Ni29 Ni22 144.8(4) . .
C32 Ni29 Ni22 106.4(4) . .
C23 Ni29 Ni22 47.3(3) . .
C4 Ni29 Ni22 51.4(3) . .
Ni21 Ni29 Ni22 67.86(6) . .
C21 Ni29 Ni27 107.9(4) . .
C32 Ni29 Ni27 89.3(4) . .
C23 Ni29 Ni27 139.7(3) . .
C4 Ni29 Ni27 49.1(3) . .
Ni21 Ni29 Ni27 68.54(6) . .
Ni22 Ni29 Ni27 100.45(6) . .
C21 Ni29 Ni28 109.7(5) . .
C32 Ni29 Ni28 148.5(3) . .
C23 Ni29 Ni28 77.6(3) . .
C4 Ni29 Ni28 50.1(3) . .
Ni21 Ni29 Ni28 102.27(7) . .
Ni22 Ni29 Ni28 64.18(6) . .
Ni27 Ni29 Ni28 64.88(6) . .
N1 Cu1 Ni6 177.9(3) . .
N1 Cu1 Ni5 116.9(3) . .
Ni6 Cu1 Ni5 61.98(5) . .
N1 Cu1 Ni1 117.8(3) . .
Ni6 Cu1 Ni1 62.32(5) . .
Ni5 Cu1 Ni1 118.32(6) . .
N1 Cu1 Ni4 120.2(3) . .
Ni6 Cu1 Ni4 61.24(5) . .
Ni5 Cu1 Ni4 65.08(5) . .
Ni1 Cu1 Ni4 107.35(7) . .
N1 Cu1 Ni2 122.2(3) . .
Ni6 Cu1 Ni2 59.76(5) . .
Ni5 Cu1 Ni2 110.97(6) . .
Ni1 Cu1 Ni2 57.28(5) . .
Ni4 Cu1 Ni2 56.48(5) . .
N1 Cu1 Ni3 121.6(3) . .
Ni6 Cu1 Ni3 56.30(5) . .
Ni5 Cu1 Ni3 56.67(5) . .
Ni1 Cu1 Ni3 71.65(5) . .
Ni4 Cu1 Ni3 108.03(6) . .
Ni2 Cu1 Ni3 110.78(6) . .
N2 Cu2 Ni23 171.5(3) . .
N2 Cu2 C18 86.0(4) . .
Ni23 Cu2 C18 101.9(3) . .
N2 Cu2 Ni26 125.0(3) . .
Ni23 Cu2 Ni26 63.45(6) . .
C18 Cu2 Ni26 40.5(3) . .
N2 Cu2 Ni27 114.3(4) . .
Ni23 Cu2 Ni27 57.62(5) . .
C18 Cu2 Ni27 138.5(3) . .
Ni26 Cu2 Ni27 115.84(7) . .
N2 Cu2 Ni24 122.5(3) . .
Ni23 Cu2 Ni24 61.32(5) . .
C18 Cu2 Ni24 88.4(3) . .
Ni26 Cu2 Ni24 59.96(5) . .
Ni27 Cu2 Ni24 107.09(6) . .
N2 Cu2 Ni25 114.4(3) . .
Ni23 Cu2 Ni25 59.96(5) . .
C18 Cu2 Ni25 146.9(3) . .
Ni26 Cu2 Ni25 110.18(6) . .
Ni27 Cu2 Ni25 58.31(5) . .
Ni24 Cu2 Ni25 58.87(5) . .
N2 Cu2 Ni28 123.2(3) . .
Ni23 Cu2 Ni28 56.87(5) . .
C18 Cu2 Ni28 77.7(3) . .
Ni26 Cu2 Ni28 67.53(5) . .
Ni27 Cu2 Ni28 60.78(5) . .
Ni24 Cu2 Ni28 111.15(6) . .
Ni25 Cu2 Ni28 107.94(6) . .
Ni14 C1 Ni6 83.9(4) . .
Ni14 C1 Ni1 144.4(6) . .
Ni6 C1 Ni1 86.3(5) . .
Ni14 C1 Ni2 129.3(6) . .
Ni6 C1 Ni2 83.8(4) . .
Ni1 C1 Ni2 83.2(4) . .
Ni14 C1 Ni7 84.9(4) . .
Ni6 C1 Ni7 132.0(6) . .
Ni1 C1 Ni7 76.6(4) . .
Ni2 C1 Ni7 136.3(6) . .
Ni14 C1 Ni8 82.2(4) . .
Ni6 C1 Ni8 142.6(6) . .
Ni1 C1 Ni8 123.5(5) . .
Ni2 C1 Ni8 78.8(4) . .
Ni7 C1 Ni8 80.9(4) . .
Ni6 C2 Ni15 84.5(4) . .
Ni6 C2 Ni5 87.7(4) . .
Ni15 C2 Ni5 147.1(6) . .
Ni6 C2 Ni12 145.6(6) . .
Ni15 C2 Ni12 90.0(4) . .
Ni5 C2 Ni12 78.8(4) . .
Ni6 C2 Ni3 81.1(4) . .
Ni15 C2 Ni3 126.2(5) . .
Ni5 C2 Ni3 83.6(4) . .
Ni12 C2 Ni3 127.7(5) . .
Ni6 C2 Ni11 129.0(5) . .
Ni15 C2 Ni11 78.2(4) . .
Ni5 C2 Ni11 129.6(5) . .
Ni12 C2 Ni11 82.3(4) . .
Ni3 C2 Ni11 72.1(3) . .
Ni6 C2 Ni13 74.5(3) . .
Ni15 C2 Ni13 69.8(3) . .
Ni5 C2 Ni13 77.3(3) . .
Ni12 C2 Ni13 71.8(3) . .
Ni3 C2 Ni13 149.4(5) . .
Ni11 C2 Ni13 138.3(5) . .
Ni14 C3 Ni23 82.2(4) . .
Ni14 C3 Ni26 142.5(6) . .
Ni23 C3 Ni26 87.6(4) . .
Ni14 C3 Ni24 130.2(6) . .
Ni23 C3 Ni24 84.6(4) . .
Ni26 C3 Ni24 84.1(4) . .
Ni14 C3 Ni18 83.8(4) . .
Ni23 C3 Ni18 132.8(6) . .
Ni26 C3 Ni18 77.0(4) . .
Ni24 C3 Ni18 136.1(6) . .
Ni14 C3 Ni16 82.3(4) . .
Ni23 C3 Ni16 140.4(6) . .
Ni26 C3 Ni16 125.0(6) . .
Ni24 C3 Ni16 78.1(4) . .
Ni18 C3 Ni16 81.0(4) . .
Ni15 C4 Ni23 78.4(4) . .
Ni15 C4 Ni27 132.5(5) . .
Ni23 C4 Ni27 77.5(4) . .
Ni15 C4 Ni28 127.3(5) . .
Ni23 C4 Ni28 77.4(4) . .
Ni27 C4 Ni28 85.7(4) . .
Ni15 C4 Ni22 77.7(4) . .
Ni23 C4 Ni22 128.6(5) . .
Ni27 C4 Ni22 147.1(6) . .
Ni28 C4 Ni22 82.2(4) . .
Ni15 C4 Ni21 80.4(4) . .
Ni23 C4 Ni21 134.4(5) . .
Ni27 C4 Ni21 88.2(4) . .
Ni28 C4 Ni21 145.1(5) . .
Ni22 C4 Ni21 84.5(4) . .
Ni15 C4 Ni29 139.6(6) . .
Ni23 C4 Ni29 141.9(6) . .
Ni27 C4 Ni29 75.2(3) . .
Ni28 C4 Ni29 74.6(3) . .
Ni22 C4 Ni29 72.1(3) . .
Ni21 C4 Ni29 70.6(3) . .
O5 C5 Ni1 171.8(11) . .
O6 C6 Ni3 172.8(10) . .
O7 C7 Ni2 178.1(11) . .
O8 C8 Ni5 172.9(11) . .
O9 C9 Ni5 141.0(9) . .
O9 C9 Ni12 138.6(9) . .
Ni5 C9 Ni12 80.2(4) . .
O10 C10 Ni9 144.8(9) . .
O10 C10 Ni3 132.0(9) . .
Ni9 C10 Ni3 83.0(4) . .
O11 C11 Ni7 141.5(10) . .
O11 C11 Ni1 138.7(10) . .
Ni7 C11 Ni1 79.7(4) . .
O12 C12 Ni17 140.0(9) . .
O12 C12 Ni9 139.0(9) . .
Ni17 C12 Ni9 80.9(4) . .
O13 C13 Ni7 173.5(10) . .
O14 C14 Ni8 139.2(9) . .
O14 C14 Ni16 140.2(9) . .
Ni8 C14 Ni16 80.5(5) . .
O15 C15 Ni16 165.6(11) . .
O15 C15 Ni24 121.4(9) . .
Ni16 C15 Ni24 73.1(4) . .
O16 C16 Ni17 136.8(9) . .
O16 C16 Ni25 133.0(9) . .
Ni17 C16 Ni25 79.1(4) . .
O16 C16 Ni24 128.7(9) . .
Ni17 C16 Ni24 76.3(4) . .
Ni25 C16 Ni24 80.8(4) . .
O17 C17 Ni24 177.0(11) . .
O18 C18 Ni26 174.6(11) . .
O18 C18 Cu2 115.4(8) . .
Ni26 C18 Cu2 69.9(4) . .
O19 C19 Ni26 142.0(10) . .
O19 C19 Ni18 138.8(10) . .
Ni26 C19 Ni18 79.2(5) . .
O20 C20 Ni28 177.2(12) . .
O21 C21 Ni29 179.6(11) . .
O22 C22 Ni20 141.4(9) . .
O22 C22 Ni28 135.5(9) . .
Ni20 C22 Ni28 83.0(5) . .
O23 C23 Ni22 146.5(9) . .
O23 C23 Ni29 133.0(9) . .
Ni22 C23 Ni29 79.9(4) . .
O24 C24 Ni18 173.2(11) . .
O25 C25 Ni10 138.5(9) . .
O25 C25 Ni20 139.8(9) . .
Ni10 C25 Ni20 81.6(4) . .
O26 C26 Ni22 142.5(10) . .
O26 C26 Ni13 137.2(10) . .
Ni22 C26 Ni13 80.0(4) . .
O27 C27 Ni8 164.4(11) . .
O27 C27 Ni2 122.7(9) . .
Ni8 C27 Ni2 72.5(4) . .
O28 C28 Ni10 138.4(9) . .
O28 C28 Ni4 130.4(8) . .
Ni10 C28 Ni4 77.6(4) . .
O28 C28 Ni2 131.8(8) . .
Ni10 C28 Ni2 76.9(4) . .
Ni4 C28 Ni2 78.5(4) . .
O29 C29 Ni13 142.1(10) . .
O29 C29 Ni4 135.6(9) . .
Ni13 C29 Ni4 82.3(5) . .
O30 C30 Ni12 174.5(12) . .
O31 C31 Ni27 174.2(13) . .
O32 C32 Ni21 143.6(10) . .
O32 C32 Ni29 137.2(9) . .
Ni21 C32 Ni29 79.1(5) . .
O33 C33 Ni21 150.2(10) . .
O33 C33 Ni11 133.7(10) . .
Ni21 C33 Ni11 75.9(5) . .
O34 C34 Ni25 136.4(9) . .
O34 C34 Ni19 132.2(9) . .
Ni25 C34 Ni19 79.9(4) . .
O34 C34 Ni27 126.8(8) . .
Ni25 C34 Ni27 82.1(4) . .
Ni19 C34 Ni27 78.5(4) . .
O35 C35 Ni19 145.7(9) . .
O35 C35 Ni11 132.8(9) . .
Ni19 C35 Ni11 81.4(4) . .
O36 C36 Ni11 148.8(10) . .
O36 C36 Ni3 134.5(10) . .
Ni11 C36 Ni3 76.7(5) . .
C101 N1 Cu1 170.1(10) . .
N1 C101 C102 177.6(13) . .
C101 C102 H10A 109.5 . .
C101 C102 H10B 109.5 . .
H10A C102 H10B 109.5 . .
C101 C102 H10C 109.5 . .
H10A C102 H10C 109.5 . .
H10B C102 H10C 109.5 . .
C121 N2 Cu2 170.2(12) . .
N2 C121 C122 178.6(17) . .
C121 C122 H12A 109.5 . .
C121 C122 H12B 109.5 . .
H12A C122 H12B 109.5 . .
C121 C122 H12C 109.5 . .
H12A C122 H12C 109.5 . .
H12B C122 H12C 109.5 . .
C131 N3 Ni25 170.7(12) . .
N3 C131 C132 177.1(15) . .
C131 C132 H13A 109.5 . .
C131 C132 H13B 109.5 . .
H13A C132 H13B 109.5 . .
C131 C132 H13C 109.5 . .
H13A C132 H13C 109.5 . .
H13B C132 H13C 109.5 . .
C141 N4 Ni4 176.9(13) . .
N4 C141 C142 164.3(16) . .
C141 C142 H14A 109.5 . .
C141 C142 H14B 109.5 . .
H14A C142 H14B 109.5 . .
C141 C142 H14C 109.5 . .
H14A C142 H14C 109.5 . .
H14B C142 H14C 109.5 . .
N6 Ni41 N6 180.0(5) 2_675 .
N6 Ni41 N5 89.4(4) 2_675 2_675
N6 Ni41 N5 90.6(4) . 2_675
N6 Ni41 N5 90.6(4) 2_675 .
N6 Ni41 N5 89.4(4) . .
N5 Ni41 N5 180.000(1) 2_675 .
N6 Ni41 N7 89.8(4) 2_675 2_675
N6 Ni41 N7 90.2(4) . 2_675
N5 Ni41 N7 92.0(4) 2_675 2_675
N5 Ni41 N7 88.0(4) . 2_675
N6 Ni41 N7 90.2(4) 2_675 .
N6 Ni41 N7 89.8(4) . .
N5 Ni41 N7 88.0(4) 2_675 .
N5 Ni41 N7 92.0(4) . .
N7 Ni41 N7 180.0(5) 2_675 .
C151 N5 Ni41 173.9(10) . .
N5 C151 C152 178.9(14) . .
C151 C152 H15A 109.5 . .
C151 C152 H15B 109.5 . .
H15A C152 H15B 109.5 . .
C151 C152 H15C 109.5 . .
H15A C152 H15C 109.5 . .
H15B C152 H15C 109.5 . .
C161 N6 Ni41 176.5(10) . .
N6 C161 C162 179.2(15) . .
C161 C162 H16A 109.5 . .
C161 C162 H16B 109.5 . .
H16A C162 H16B 109.5 . .
C161 C162 H16C 109.5 . .
H16A C162 H16C 109.5 . .
H16B C162 H16C 109.5 . .
C171 N7 Ni41 174.2(10) . .
N7 C171 C172 177.8(13) . .
C171 C172 H17A 109.5 . .
C171 C172 H17B 109.5 . .
H17A C172 H17B 109.5 . .
C171 C172 H17C 109.5 . .
H17A C172 H17C 109.5 . .
H17B C172 H17C 109.5 . .
N9 Ni42 N9 180.0(6) 2_756 .
N9 Ni42 N8 89.8(4) 2_756 .
N9 Ni42 N8 90.2(4) . .
N9 Ni42 N8 90.2(4) 2_756 2_756
N9 Ni42 N8 89.8(4) . 2_756
N8 Ni42 N8 180.0(6) . 2_756
N9 Ni42 N10 90.6(4) 2_756 .
N9 Ni42 N10 89.4(4) . .
N8 Ni42 N10 92.6(4) . .
N8 Ni42 N10 87.4(4) 2_756 .
N9 Ni42 N10 89.4(4) 2_756 2_756
N9 Ni42 N10 90.6(4) . 2_756
N8 Ni42 N10 87.4(4) . 2_756
N8 Ni42 N10 92.6(4) 2_756 2_756
N10 Ni42 N10 180.000(1) . 2_756
C181 N8 Ni42 159.1(10) . .
N8 C181 C182 178.3(14) . .
C181 C182 H18A 109.5 . .
C181 C182 H18B 109.5 . .
H18A C182 H18B 109.5 . .
C181 C182 H18C 109.5 . .
H18A C182 H18C 109.5 . .
H18B C182 H18C 109.5 . .
C191 N9 Ni42 171.8(14) . .
N9 C191 C192 177.6(18) . .
C191 C192 H19A 109.5 . .
C191 C192 H19B 109.5 . .
H19A C192 H19B 109.5 . .
C191 C192 H19C 109.5 . .
H19A C192 H19C 109.5 . .
H19B C192 H19C 109.5 . .
C201 N10 Ni42 168.7(10) . .
N10 C201 C202 177.7(16) . .
C201 C202 H20A 109.5 . .
C201 C202 H20B 109.5 . .
H20A C202 H20B 109.5 . .
C201 C202 H20C 109.5 . .
H20A C202 H20C 109.5 . .
H20B C202 H20C 109.5 . .
N11 C211 C212 163(3) . .
C211 C212 H21A 109.5 . .
C211 C212 H21B 109.5 . .
H21A C212 H21B 109.5 . .
C211 C212 H21C 109.5 . .
H21A C212 H21C 109.5 . .
H21B C212 H21C 109.5 . .
N12 C221 C222 173(2) . .
C221 C222 H22A 109.5 . .
C221 C222 H22B 109.5 . .
H22A C222 H22B 109.5 . .
C221 C222 H22C 109.5 . .
H22A C222 H22C 109.5 . .
H22B C222 H22C 109.5 . .
N13 C231 C232 168(3) . .
C231 C232 H23A 109.5 . .
C231 C232 H23B 109.5 . .
H23A C232 H23B 109.5 . .
C231 C232 H23C 109.5 . .
H23A C232 H23C 109.5 . .
H23B C232 H23C 109.5 . .
N14 C241 C242 177(2) . .
C241 C242 H24A 109.5 . .
C241 C242 H24B 109.5 . .
H24A C242 H24B 109.5 . .
C241 C242 H24C 109.5 . .
H24A C242 H24C 109.5 . .
H24B C242 H24C 109.5 . .

loop_
_geom_bond_atom_site_label_1
_geom_bond_atom_site_label_2
_geom_bond_distance
_geom_bond_site_symmetry_2
Ni1 C5 1.780(12) .
Ni1 C11 1.894(12) .
Ni1 C1 1.922(11) .
Ni1 Ni7 2.426(2) .
Ni1 Ni2 2.5770(19) .
Ni1 Ni6 2.6092(18) .
Ni1 Cu1 2.635(2) .
Ni1 Ni9 2.8925(19) .
Ni2 C7 1.778(12) .
Ni2 C1 1.960(10) .
Ni2 C28 2.061(10) .
Ni2 C27 2.385(13) .
Ni2 Ni10 2.4736(19) .
Ni2 Ni8 2.513(2) .
Ni2 Ni6 2.5732(19) .
Ni2 Ni4 2.578(2) .
Ni2 Cu1 2.738(2) .
Ni3 C6 1.753(12) .
Ni3 C10 1.993(10) .
Ni3 C36 2.040(12) .
Ni3 C2 2.060(10) .
Ni3 Ni11 2.4399(19) .
Ni3 Ni6 2.5435(19) .
Ni3 Ni9 2.549(2) .
Ni3 Ni5 2.6434(19) .
Ni3 Cu1 2.9114(19) .
Ni4 C29 1.896(12) .
Ni4 N4 1.908(11) .
Ni4 C28 2.012(12) .
Ni4 Ni10 2.460(2) .
Ni4 Ni13 2.4739(19) .
Ni4 Ni6 2.6134(18) .
Ni4 Cu1 2.7106(19) .
Ni4 Ni5 2.876(2) .
Ni5 C8 1.770(12) .
Ni5 C9 1.877(11) .
Ni5 C2 1.901(10) .
Ni5 Ni12 2.4412(19) .
Ni5 Ni6 2.596(2) .
Ni5 Cu1 2.635(2) .
Ni5 Ni13 2.783(2) .
Ni6 C2 1.845(10) .
Ni6 C1 1.892(11) .
Ni6 Cu1 2.3916(18) .
Ni6 Ni15 2.5164(18) .
Ni6 Ni14 2.5183(19) .
Ni6 Ni10 2.5416(19) .
Ni6 Ni9 2.5757(18) .
Ni7 C13 1.779(12) .
Ni7 C11 1.890(11) .
Ni7 C1 1.990(10) .
Ni7 Ni9 2.586(2) .
Ni7 Ni8 2.5890(19) .
Ni7 Ni14 2.6104(18) .
Ni7 Ni16 2.622(2) .
Ni7 Ni17 2.7297(19) .
Ni8 C27 1.782(11) .
Ni8 C14 1.890(11) .
Ni8 C1 2.000(11) .
Ni8 Ni16 2.4494(19) .
Ni8 Ni14 2.5487(19) .
Ni8 Ni18 2.6219(19) .
Ni8 Ni10 2.8040(19) .
Ni9 C10 1.851(11) .
Ni9 C12 1.893(11) .
Ni9 Ni17 2.421(2) .
Ni9 Ni14 2.6186(19) .
Ni9 Ni19 2.7202(18) .
Ni9 Ni15 2.7642(18) .
Ni9 Ni11 2.8026(19) .
Ni10 C25 1.859(11) .
Ni10 C28 1.911(11) .
Ni10 Ni14 2.4466(18) .
Ni10 Ni20 2.4489(18) .
Ni10 Ni13 2.5249(19) .
Ni10 Ni18 2.734(2) .
Ni11 C36 1.890(12) .
Ni11 C33 2.003(12) .
Ni11 C35 2.011(11) .
Ni11 C2 2.087(10) .
Ni11 Ni21 2.3853(19) .
Ni11 Ni19 2.510(2) .
Ni11 Ni15 2.517(2) .
Ni11 Ni12 2.6570(18) .
Ni12 C30 1.784(12) .
Ni12 C9 1.913(11) .
Ni12 C2 1.946(10) .
Ni12 Ni13 2.641(2) .
Ni12 Ni21 2.6529(19) .
Ni12 Ni15 2.719(2) .
Ni12 Ni22 2.727(2) .
Ni13 C29 1.865(11) .
Ni13 C26 1.925(11) .
Ni13 Ni22 2.4537(19) .
Ni13 C2 2.493(10) .
Ni13 Ni15 2.5609(18) .
Ni13 Ni20 2.779(2) .
Ni14 C1 1.876(10) .
Ni14 C3 1.891(11) .
Ni14 Ni15 2.4418(19) .
Ni14 Ni17 2.4616(18) .
Ni14 Ni23 2.4904(18) .
Ni14 Ni16 2.574(2) .
Ni14 Ni18 2.585(2) .
Ni14 Ni20 2.5876(18) .
Ni15 C2 1.899(10) .
Ni15 C4 1.932(10) .
Ni15 Ni23 2.452(2) .
Ni15 Ni22 2.4841(18) .
Ni15 Ni19 2.5251(18) .
Ni15 Ni21 2.5612(19) .
Ni15 Ni20 2.6406(19) .
Ni16 C15 1.779(12) .
Ni16 C14 1.900(12) .
Ni16 C3 2.017(10) .
Ni16 Ni24 2.5149(19) .
Ni16 Ni18 2.5946(19) .
Ni16 Ni17 2.789(2) .
Ni17 C12 1.839(11) .
Ni17 C16 1.913(11) .
Ni17 Ni23 2.4701(18) .
Ni17 Ni24 2.474(2) .
Ni17 Ni25 2.4750(19) .
Ni17 Ni19 2.5441(19) .
Ni18 C24 1.754(12) .
Ni18 C19 1.905(12) .
Ni18 C3 1.976(10) .
Ni18 Ni26 2.4175(19) .
Ni18 Ni20 2.5599(19) .
Ni19 C35 1.835(11) .
Ni19 C34 1.952(11) .
Ni19 Ni25 2.478(2) .
Ni19 Ni23 2.502(2) .
Ni19 Ni27 2.5349(19) .
Ni19 Ni21 2.6427(19) .
Ni20 C22 1.883(11) .
Ni20 C25 1.889(11) .
Ni20 Ni28 2.5115(19) .
Ni20 Ni23 2.5508(18) .
Ni20 Ni22 2.661(2) .
Ni20 Ni26 2.798(2) .
Ni21 C32 1.862(11) .
Ni21 C33 1.871(13) .
Ni21 C4 2.032(11) .
Ni21 Ni29 2.425(2) .
Ni21 Ni22 2.7291(19) .
Ni21 Ni27 2.790(2) .
Ni22 C23 1.838(11) .
Ni22 C26 1.890(11) .
Ni22 C4 2.025(10) .
Ni22 Ni29 2.4643(19) .
Ni22 Ni28 2.654(2) .
Ni23 C3 1.897(10) .
Ni23 C4 1.949(10) .
Ni23 Cu2 2.4507(19) .
Ni23 Ni27 2.4570(19) .
Ni23 Ni28 2.4770(18) .
Ni23 Ni25 2.5869(18) .
Ni23 Ni24 2.605(2) .
Ni24 C17 1.771(12) .
Ni24 C3 1.973(10) .
Ni24 C16 2.085(11) .
Ni24 C15 2.370(12) .
Ni24 Ni26 2.5993(19) .
Ni24 Ni25 2.631(2) .
Ni24 Cu2 2.6462(19) .
Ni25 C34 1.906(11) .
Ni25 N3 1.926(9) .
Ni25 C16 1.972(11) .
Ni25 Ni27 2.6039(19) .
Ni25 Cu2 2.707(2) .
Ni26 C18 1.764(12) .
Ni26 C19 1.888(12) .
Ni26 C3 1.907(10) .
Ni26 Cu2 2.553(2) .
Ni26 Ni28 2.938(2) .
Ni27 C31 1.755(11) .
Ni27 C4 1.976(10) .
Ni27 C34 2.053(11) .
Ni27 Ni29 2.5285(19) .
Ni27 Cu2 2.636(2) .
Ni27 Ni28 2.714(2) .
Ni28 C20 1.785(13) .
Ni28 C22 1.906(11) .
Ni28 C4 2.013(11) .
Ni28 Ni29 2.531(2) .
Ni28 Cu2 2.7264(19) .
Ni29 C21 1.780(11) .
Ni29 C32 1.944(13) .
Ni29 C23 1.995(11) .
Ni29 C4 2.159(10) .
Cu1 N1 1.947(9) .
Cu2 N2 1.929(10) .
Cu2 C18 2.549(12) .
C5 O5 1.126(13) .
C6 O6 1.182(12) .
C7 O7 1.137(13) .
C8 O8 1.144(13) .
C9 O9 1.167(13) .
C10 O10 1.186(12) .
C11 O11 1.156(13) .
C12 O12 1.180(12) .
C13 O13 1.162(13) .
C14 O14 1.179(13) .
C15 O15 1.149(13) .
C16 O16 1.187(12) .
C17 O17 1.149(13) .
C18 O18 1.145(13) .
C19 O19 1.167(14) .
C20 O20 1.159(14) .
C21 O21 1.130(13) .
C22 O22 1.183(13) .
C23 O23 1.182(12) .
C24 O24 1.167(14) .
C25 O25 1.188(12) .
C26 O26 1.164(13) .
C27 O27 1.154(13) .
C28 O28 1.193(12) .
C29 O29 1.175(13) .
C30 O30 1.159(13) .
C31 O31 1.154(13) .
C32 O32 1.167(14) .
C33 O33 1.147(13) .
C34 O34 1.178(12) .
C35 O35 1.161(12) .
C36 O36 1.131(13) .
N1 C101 1.131(14) .
C101 C102 1.455(15) .
C102 H10A 0.9800 .
C102 H10B 0.9800 .
C102 H10C 0.9800 .
N2 C121 1.125(15) .
C121 C122 1.457(18) .
C122 H12A 0.9800 .
C122 H12B 0.9800 .
C122 H12C 0.9800 .
N3 C131 1.090(13) .
C131 C132 1.497(14) .
C132 H13A 0.9800 .
C132 H13B 0.9800 .
C132 H13C 0.9800 .
N4 C141 1.080(13) .
C141 C142 1.558(15) .
C142 H14A 0.9800 .
C142 H14B 0.9800 .
C142 H14C 0.9800 .
Ni41 N6 2.042(10) 2_675
Ni41 N6 2.042(10) .
Ni41 N5 2.051(9) 2_675
Ni41 N5 2.051(9) .
Ni41 N7 2.060(9) 2_675
Ni41 N7 2.060(9) .
N5 C151 1.153(13) .
C151 C152 1.432(15) .
C152 H15A 0.9800 .
C152 H15B 0.9800 .
C152 H15C 0.9800 .
N6 C161 1.136(14) .
C161 C162 1.469(16) .
C162 H16A 0.9800 .
C162 H16B 0.9800 .
C162 H16C 0.9800 .
N7 C171 1.122(14) .
C171 C172 1.443(16) .
C172 H17A 0.9800 .
C172 H17B 0.9800 .
C172 H17C 0.9800 .
Ni42 N9 2.022(12) 2_756
Ni42 N9 2.022(12) .
Ni42 N8 2.042(10) .
Ni42 N8 2.042(10) 2_756
Ni42 N10 2.074(10) .
Ni42 N10 2.074(10) 2_756
N8 C181 1.141(15) .
C181 C182 1.454(16) .
C182 H18A 0.9800 .
C182 H18B 0.9800 .
C182 H18C 0.9800 .
N9 C191 1.090(16) .
C191 C192 1.49(2) .
C192 H19A 0.9800 .
C192 H19B 0.9800 .
C192 H19C 0.9800 .
N10 C201 1.099(14) .
C201 C202 1.467(16) .
C202 H20A 0.9800 .
C202 H20B 0.9800 .
C202 H20C 0.9800 .
N11 C211 1.151(17) .
C211 C212 1.522(18) .
C212 H21A 0.9800 .
C212 H21B 0.9800 .
C212 H21C 0.9800 .
N12 C221 1.150(15) .
C221 C222 1.500(17) .
C222 H22A 0.9800 .
C222 H22B 0.9800 .
C222 H22C 0.9800 .
N13 C231 1.187(17) .
C231 C232 1.534(18) .
C232 H23A 0.9800 .
C232 H23B 0.9800 .
C232 H23C 0.9800 .
N14 C241 1.150(15) .
C241 C242 1.484(16) .
C242 H24A 0.9800 .
C242 H24B 0.9800 .
C242 H24C 0.9800 .

loop_
_geom_torsion_atom_site_label_1
_geom_torsion_atom_site_label_2
_geom_torsion_atom_site_label_3
_geom_torsion_atom_site_label_4
_geom_torsion
_geom_torsion_site_symmetry_1
C5 Ni1 Ni2 C7 17.6(6) .
C11 Ni1 Ni2 C7 -94.2(6) .
C1 Ni1 Ni2 C7 -166.5(6) .
Ni7 Ni1 Ni2 C7 -136.3(4) .
Ni6 Ni1 Ni2 C7 136.8(4) .
Cu1 Ni1 Ni2 C7 74.4(4) .
Ni9 Ni1 Ni2 C7 166.6(4) .
C5 Ni1 Ni2 C1 -175.9(6) .
C11 Ni1 Ni2 C1 72.3(6) .
Ni7 Ni1 Ni2 C1 30.2(4) .
Ni6 Ni1 Ni2 C1 -56.7(4) .
Cu1 Ni1 Ni2 C1 -119.1(4) .
Ni9 Ni1 Ni2 C1 -26.9(4) .
C5 Ni1 Ni2 C28 -121.7(10) .
C11 Ni1 Ni2 C28 126.5(10) .
C1 Ni1 Ni2 C28 54.2(10) .
Ni7 Ni1 Ni2 C28 84.4(9) .
Ni6 Ni1 Ni2 C28 -2.5(9) .
Cu1 Ni1 Ni2 C28 -64.9(9) .
Ni9 Ni1 Ni2 C28 27.3(9) .
C5 Ni1 Ni2 C27 109.4(5) .
C11 Ni1 Ni2 C27 -2.5(5) .
C1 Ni1 Ni2 C27 -74.7(5) .
Ni7 Ni1 Ni2 C27 -44.5(3) .
Ni6 Ni1 Ni2 C27 -131.4(3) .
Cu1 Ni1 Ni2 C27 166.2(3) .
Ni9 Ni1 Ni2 C27 -101.6(3) .
C5 Ni1 Ni2 Ni10 -150.8(4) .
C11 Ni1 Ni2 Ni10 97.3(4) .
C1 Ni1 Ni2 Ni10 25.1(4) .
Ni7 Ni1 Ni2 Ni10 55.28(8) .
Ni6 Ni1 Ni2 Ni10 -31.63(7) .
Cu1 Ni1 Ni2 Ni10 -94.06(8) .
Ni9 Ni1 Ni2 Ni10 -1.86(9) .
C5 Ni1 Ni2 Ni8 144.9(4) .
C11 Ni1 Ni2 Ni8 33.1(4) .
C1 Ni1 Ni2 Ni8 -39.2(4) .
Ni7 Ni1 Ni2 Ni8 -8.98(6) .
Ni6 Ni1 Ni2 Ni8 -95.89(6) .
Cu1 Ni1 Ni2 Ni8 -158.31(6) .
Ni9 Ni1 Ni2 Ni8 -66.12(7) .
C5 Ni1 Ni2 Ni6 -119.2(4) .
C11 Ni1 Ni2 Ni6 128.9(4) .
C1 Ni1 Ni2 Ni6 56.7(4) .
Ni7 Ni1 Ni2 Ni6 86.91(6) .
Cu1 Ni1 Ni2 Ni6 -62.43(5) .
Ni9 Ni1 Ni2 Ni6 29.77(6) .
C5 Ni1 Ni2 Ni4 -86.9(4) .
C11 Ni1 Ni2 Ni4 161.2(4) .
C1 Ni1 Ni2 Ni4 89.0(4) .
Ni7 Ni1 Ni2 Ni4 119.22(7) .
Ni6 Ni1 Ni2 Ni4 32.31(6) .
Cu1 Ni1 Ni2 Ni4 -30.12(6) .
Ni9 Ni1 Ni2 Ni4 62.08(8) .
C5 Ni1 Ni2 Cu1 -56.8(4) .
C11 Ni1 Ni2 Cu1 -168.6(4) .
C1 Ni1 Ni2 Cu1 119.1(4) .
Ni7 Ni1 Ni2 Cu1 149.33(7) .
Ni6 Ni1 Ni2 Cu1 62.43(5) .
Ni9 Ni1 Ni2 Cu1 92.19(6) .
C7 Ni2 Ni4 C29 -176.2(11) .
C1 Ni2 Ni4 C29 -29.4(11) .
C28 Ni2 Ni4 C29 84.8(11) .
C27 Ni2 Ni4 C29 79.2(11) .
Ni10 Ni2 Ni4 C29 24.3(10) .
Ni8 Ni2 Ni4 C29 23.0(10) .
Ni6 Ni2 Ni4 C29 -47.1(10) .
Ni1 Ni2 Ni4 C29 -79.4(10) .
Cu1 Ni2 Ni4 C29 -108.9(10) .
C7 Ni2 Ni4 N4 6.7(5) .
C1 Ni2 Ni4 N4 153.5(5) .
C28 Ni2 Ni4 N4 -92.3(5) .
C27 Ni2 Ni4 N4 -98.0(5) .
Ni10 Ni2 Ni4 N4 -152.9(4) .
Ni8 Ni2 Ni4 N4 -154.1(4) .
Ni6 Ni2 Ni4 N4 135.8(4) .
Ni1 Ni2 Ni4 N4 103.5(4) .
Cu1 Ni2 Ni4 N4 74.0(4) .
C7 Ni2 Ni4 C28 99.0(6) .
C1 Ni2 Ni4 C28 -114.2(5) .
C27 Ni2 Ni4 C28 -5.7(5) .
Ni10 Ni2 Ni4 C28 -60.6(4) .
Ni8 Ni2 Ni4 C28 -61.8(4) .
Ni6 Ni2 Ni4 C28 -131.9(4) .
Ni1 Ni2 Ni4 C28 -164.2(4) .
Cu1 Ni2 Ni4 C28 166.3(4) .
C7 Ni2 Ni4 Ni10 159.6(4) .
C1 Ni2 Ni4 Ni10 -53.6(3) .
C28 Ni2 Ni4 Ni10 60.6(4) .
C27 Ni2 Ni4 Ni10 54.9(4) .
Ni8 Ni2 Ni4 Ni10 -1.21(8) .
Ni6 Ni2 Ni4 Ni10 -71.34(6) .
Ni1 Ni2 Ni4 Ni10 -103.61(7) .
Cu1 Ni2 Ni4 Ni10 -133.12(7) .
C7 Ni2 Ni4 Ni13 -167.0(4) .
C1 Ni2 Ni4 Ni13 -20.2(3) .
C28 Ni2 Ni4 Ni13 94.0(4) .
C27 Ni2 Ni4 Ni13 88.3(4) .
Ni10 Ni2 Ni4 Ni13 33.45(7) .
Ni8 Ni2 Ni4 Ni13 32.24(11) .
Ni6 Ni2 Ni4 Ni13 -37.88(7) .
Ni1 Ni2 Ni4 Ni13 -70.16(9) .
Cu1 Ni2 Ni4 Ni13 -99.66(7) .
C7 Ni2 Ni4 Ni6 -129.1(4) .
C1 Ni2 Ni4 Ni6 17.7(3) .
C28 Ni2 Ni4 Ni6 131.9(4) .
C27 Ni2 Ni4 Ni6 126.2(4) .
Ni10 Ni2 Ni4 Ni6 71.34(6) .
Ni8 Ni2 Ni4 Ni6 70.12(8) .
Ni1 Ni2 Ni4 Ni6 -32.28(6) .
Cu1 Ni2 Ni4 Ni6 -61.78(5) .
C7 Ni2 Ni4 Cu1 -67.3(4) .
C1 Ni2 Ni4 Cu1 79.5(3) .
C28 Ni2 Ni4 Cu1 -166.3(4) .
C27 Ni2 Ni4 Cu1 -172.0(4) .
Ni10 Ni2 Ni4 Cu1 133.12(7) .
Ni8 Ni2 Ni4 Cu1 131.90(9) .
Ni6 Ni2 Ni4 Cu1 61.78(5) .
Ni1 Ni2 Ni4 Cu1 29.50(6) .
C7 Ni2 Ni4 Ni5 -100.5(4) .
C1 Ni2 Ni4 Ni5 46.3(3) .
C28 Ni2 Ni4 Ni5 160.5(4) .
C27 Ni2 Ni4 Ni5 154.9(4) .
Ni10 Ni2 Ni4 Ni5 99.97(7) .
Ni8 Ni2 Ni4 Ni5 98.76(9) .
Ni6 Ni2 Ni4 Ni5 28.64(6) .
Ni1 Ni2 Ni4 Ni5 -3.64(9) .
Cu1 Ni2 Ni4 Ni5 -33.14(6) .
C6 Ni3 Ni5 C8 6.0(6) .
C10 Ni3 Ni5 C8 -111.8(9) .
C36 Ni3 Ni5 C8 104.6(6) .
C2 Ni3 Ni5 C8 -173.5(6) .
Ni11 Ni3 Ni5 C8 151.5(5) .
Ni6 Ni3 Ni5 C8 -117.7(5) .
Ni9 Ni3 Ni5 C8 -142.5(5) .
Cu1 Ni3 Ni5 C8 -56.4(5) .
C6 Ni3 Ni5 C9 -99.8(5) .
C10 Ni3 Ni5 C9 142.4(9) .
C36 Ni3 Ni5 C9 -1.2(5) .
C2 Ni3 Ni5 C9 80.7(6) .
Ni11 Ni3 Ni5 C9 45.8(4) .
Ni6 Ni3 Ni5 C9 136.5(4) .
Ni9 Ni3 Ni5 C9 111.7(4) .
Cu1 Ni3 Ni5 C9 -162.2(4) .
C6 Ni3 Ni5 C2 179.5(5) .
C10 Ni3 Ni5 C2 61.7(9) .
C36 Ni3 Ni5 C2 -81.9(5) .
Ni11 Ni3 Ni5 C2 -35.0(4) .
Ni6 Ni3 Ni5 C2 55.8(4) .
Ni9 Ni3 Ni5 C2 31.0(4) .
Cu1 Ni3 Ni5 C2 117.1(4) .
C6 Ni3 Ni5 Ni12 -144.0(4) .
C10 Ni3 Ni5 Ni12 98.2(8) .
C36 Ni3 Ni5 Ni12 -45.4(4) .
C2 Ni3 Ni5 Ni12 36.5(4) .
Ni11 Ni3 Ni5 Ni12 1.53(7) .
Ni6 Ni3 Ni5 Ni12 92.27(6) .
Ni9 Ni3 Ni5 Ni12 67.48(8) .
Cu1 Ni3 Ni5 Ni12 153.57(7) .
C6 Ni3 Ni5 Ni6 123.7(4) .
C10 Ni3 Ni5 Ni6 5.9(8) .
C36 Ni3 Ni5 Ni6 -137.7(4) .
C2 Ni3 Ni5 Ni6 -55.8(4) .
Ni11 Ni3 Ni5 Ni6 -90.74(6) .
Ni9 Ni3 Ni5 Ni6 -24.79(6) .
Cu1 Ni3 Ni5 Ni6 61.31(5) .
C6 Ni3 Ni5 Cu1 62.4(4) .
C10 Ni3 Ni5 Cu1 -55.4(8) .
C36 Ni3 Ni5 Cu1 161.0(4) .
C2 Ni3 Ni5 Cu1 -117.1(4) .
Ni11 Ni3 Ni5 Cu1 -152.05(7) .
Ni6 Ni3 Ni5 Cu1 -61.31(5) .
Ni9 Ni3 Ni5 Cu1 -86.10(7) .
C6 Ni3 Ni5 Ni13 157.4(4) .
C10 Ni3 Ni5 Ni13 39.6(8) .
C36 Ni3 Ni5 Ni13 -104.0(4) .
C2 Ni3 Ni5 Ni13 -22.1(4) .
Ni11 Ni3 Ni5 Ni13 -57.03(7) .
Ni6 Ni3 Ni5 Ni13 33.71(6) .
Ni9 Ni3 Ni5 Ni13 8.92(9) .
Cu1 Ni3 Ni5 Ni13 95.01(7) .
C6 Ni3 Ni5 Ni4 102.3(4) .
C10 Ni3 Ni5 Ni4 -15.5(8) .
C36 Ni3 Ni5 Ni4 -159.1(4) .
C2 Ni3 Ni5 Ni4 -77.2(4) .
Ni11 Ni3 Ni5 Ni4 -112.18(7) .
Ni6 Ni3 Ni5 Ni4 -21.44(6) .
Ni9 Ni3 Ni5 Ni4 -46.23(9) .
Cu1 Ni3 Ni5 Ni4 39.87(6) .
C29 Ni4 Ni5 C8 -93.6(5) .
N4 Ni4 Ni5 C8 -0.9(5) .
C28 Ni4 Ni5 C8 144.4(8) .
Ni10 Ni4 Ni5 C8 170.3(4) .
Ni13 Ni4 Ni5 C8 -147.0(4) .
Ni2 Ni4 Ni5 C8 108.1(4) .
Ni6 Ni4 Ni5 C8 137.9(4) .
Cu1 Ni4 Ni5 C8 72.5(4) .
C29 Ni4 Ni5 C9 -5.0(6) .
N4 Ni4 Ni5 C9 87.6(5) .
C28 Ni4 Ni5 C9 -127.1(8) .
Ni10 Ni4 Ni5 C9 -101.2(4) .
Ni13 Ni4 Ni5 C9 -58.4(4) .
Ni2 Ni4 Ni5 C9 -163.3(4) .
Ni6 Ni4 Ni5 C9 -133.5(4) .
Cu1 Ni4 Ni5 C9 161.1(4) .
C29 Ni4 Ni5 C2 101.1(5) .
N4 Ni4 Ni5 C2 -166.3(4) .
C28 Ni4 Ni5 C2 -21.0(8) .
Ni10 Ni4 Ni5 C2 4.9(3) .
Ni13 Ni4 Ni5 C2 47.7(3) .
Ni2 Ni4 Ni5 C2 -57.2(3) .
Ni6 Ni4 Ni5 C2 -27.4(3) .
Cu1 Ni4 Ni5 C2 -92.8(3) .
C29 Ni4 Ni5 Ni12 51.4(4) .
N4 Ni4 Ni5 Ni12 144.1(3) .
C28 Ni4 Ni5 Ni12 -70.6(7) .
Ni10 Ni4 Ni5 Ni12 -44.74(8) .
Ni13 Ni4 Ni5 Ni12 -1.97(6) .
Ni2 Ni4 Ni5 Ni12 -106.86(7) .
Ni6 Ni4 Ni5 Ni12 -77.09(7) .
Cu1 Ni4 Ni5 Ni12 -142.49(8) .
C29 Ni4 Ni5 Ni6 128.5(4) .
N4 Ni4 Ni5 Ni6 -138.8(3) .
C28 Ni4 Ni5 Ni6 6.5(7) .
Ni10 Ni4 Ni5 Ni6 32.35(6) .
Ni13 Ni4 Ni5 Ni6 75.12(6) .
Ni2 Ni4 Ni5 Ni6 -29.77(6) .
Cu1 Ni4 Ni5 Ni6 -65.40(5) .
C29 Ni4 Ni5 Cu1 -166.1(4) .
N4 Ni4 Ni5 Cu1 -73.4(3) .
C28 Ni4 Ni5 Cu1 71.9(7) .
Ni10 Ni4 Ni5 Cu1 97.75(7) .
Ni13 Ni4 Ni5 Cu1 140.52(7) .
Ni2 Ni4 Ni5 Cu1 35.63(6) .
Ni6 Ni4 Ni5 Cu1 65.40(5) .
C29 Ni4 Ni5 Ni3 150.3(4) .
N4 Ni4 Ni5 Ni3 -117.1(3) .
C28 Ni4 Ni5 Ni3 28.2(7) .
Ni10 Ni4 Ni5 Ni3 54.12(8) .
Ni13 Ni4 Ni5 Ni3 96.89(7) .
Ni2 Ni4 Ni5 Ni3 -8.00(8) .
Ni6 Ni4 Ni5 Ni3 21.77(6) .
Cu1 Ni4 Ni5 Ni3 -43.63(6) .
C29 Ni4 Ni5 Ni13 53.4(3) .
N4 Ni4 Ni5 Ni13 146.0(3) .
C28 Ni4 Ni5 Ni13 -68.7(7) .
Ni10 Ni4 Ni5 Ni13 -42.77(6) .
Ni2 Ni4 Ni5 Ni13 -104.89(7) .
Ni6 Ni4 Ni5 Ni13 -75.12(6) .
Cu1 Ni4 Ni5 Ni13 -140.52(7) .
C6 Ni3 Ni6 C2 -131.0(6) .
C10 Ni3 Ni6 C2 126.6(5) .
C36 Ni3 Ni6 C2 24.5(6) .
Ni11 Ni3 Ni6 C2 34.4(4) .
Ni9 Ni3 Ni6 C2 98.8(4) .
Ni5 Ni3 Ni6 C2 -55.6(4) .
Cu1 Ni3 Ni6 C2 -124.6(4) .
C6 Ni3 Ni6 C1 86.8(5) .
C10 Ni3 Ni6 C1 -15.6(5) .
C36 Ni3 Ni6 C1 -117.8(6) .
C2 Ni3 Ni6 C1 -142.3(5) .
Ni11 Ni3 Ni6 C1 -107.9(4) .
Ni9 Ni3 Ni6 C1 -43.4(4) .
Ni5 Ni3 Ni6 C1 162.2(4) .
Cu1 Ni3 Ni6 C1 93.1(4) .
C6 Ni3 Ni6 Cu1 -6.4(4) .
C10 Ni3 Ni6 Cu1 -108.8(3) .
C36 Ni3 Ni6 Cu1 149.1(5) .
C2 Ni3 Ni6 Cu1 124.6(4) .
Ni11 Ni3 Ni6 Cu1 159.00(7) .
Ni9 Ni3 Ni6 Cu1 -136.56(7) .
Ni5 Ni3 Ni6 Cu1 69.03(6) .
C6 Ni3 Ni6 Ni15 -167.2(4) .
C10 Ni3 Ni6 Ni15 90.3(3) .
C36 Ni3 Ni6 Ni15 -11.8(5) .
C2 Ni3 Ni6 Ni15 -36.3(4) .
Ni11 Ni3 Ni6 Ni15 -1.89(6) .
Ni9 Ni3 Ni6 Ni15 62.55(5) .
Ni5 Ni3 Ni6 Ni15 -91.86(6) .
Cu1 Ni3 Ni6 Ni15 -160.89(7) .
C6 Ni3 Ni6 Ni14 141.8(4) .
C10 Ni3 Ni6 Ni14 39.4(3) .
C36 Ni3 Ni6 Ni14 -62.8(5) .
C2 Ni3 Ni6 Ni14 -87.2(4) .
Ni11 Ni3 Ni6 Ni14 -52.81(8) .
Ni9 Ni3 Ni6 Ni14 11.63(7) .
Ni5 Ni3 Ni6 Ni14 -142.78(8) .
Cu1 Ni3 Ni6 Ni14 148.19(9) .
C6 Ni3 Ni6 Ni10 -141.4(6) .
C10 Ni3 Ni6 Ni10 116.2(6) .
C36 Ni3 Ni6 Ni10 14.1(7) .
C2 Ni3 Ni6 Ni10 -10.4(6) .
Ni11 Ni3 Ni6 Ni10 24.0(5) .
Ni9 Ni3 Ni6 Ni10 88.4(5) .
Ni5 Ni3 Ni6 Ni10 -66.0(5) .
Cu1 Ni3 Ni6 Ni10 -135.0(5) .
C6 Ni3 Ni6 Ni2 28.4(4) .
C10 Ni3 Ni6 Ni2 -74.0(3) .
C36 Ni3 Ni6 Ni2 -176.1(5) .
C2 Ni3 Ni6 Ni2 159.4(4) .
Ni11 Ni3 Ni6 Ni2 -166.20(8) .
Ni9 Ni3 Ni6 Ni2 -101.76(9) .
Ni5 Ni3 Ni6 Ni2 103.83(9) .
Cu1 Ni3 Ni6 Ni2 34.80(8) .
C6 Ni3 Ni6 Ni9 130.2(4) .
C10 Ni3 Ni6 Ni9 27.8(3) .
C36 Ni3 Ni6 Ni9 -74.4(5) .
C2 Ni3 Ni6 Ni9 -98.8(4) .
Ni11 Ni3 Ni6 Ni9 -64.44(6) .
Ni5 Ni3 Ni6 Ni9 -154.41(7) .
Cu1 Ni3 Ni6 Ni9 136.56(7) .
C6 Ni3 Ni6 Ni5 -75.4(4) .
C10 Ni3 Ni6 Ni5 -177.8(3) .
C36 Ni3 Ni6 Ni5 80.0(5) .
C2 Ni3 Ni6 Ni5 55.6(4) .
Ni11 Ni3 Ni6 Ni5 89.97(6) .
Ni9 Ni3 Ni6 Ni5 154.41(7) .
Cu1 Ni3 Ni6 Ni5 -69.03(6) .
C6 Ni3 Ni6 Ni1 59.2(4) .
C10 Ni3 Ni6 Ni1 -43.2(3) .
C36 Ni3 Ni6 Ni1 -145.4(5) .
C2 Ni3 Ni6 Ni1 -169.8(4) .
Ni11 Ni3 Ni6 Ni1 -135.43(6) .
Ni9 Ni3 Ni6 Ni1 -70.99(5) .
Ni5 Ni3 Ni6 Ni1 134.60(6) .
Cu1 Ni3 Ni6 Ni1 65.57(5) .
C6 Ni3 Ni6 Ni4 -48.5(4) .
C10 Ni3 Ni6 Ni4 -150.9(3) .
C36 Ni3 Ni6 Ni4 106.9(5) .
C2 Ni3 Ni6 Ni4 82.5(4) .
Ni11 Ni3 Ni6 Ni4 116.86(8) .
Ni9 Ni3 Ni6 Ni4 -178.70(8) .
Ni5 Ni3 Ni6 Ni4 26.89(7) .
Cu1 Ni3 Ni6 Ni4 -42.14(7) .
C7 Ni2 Ni6 C2 68.7(12) .
C1 Ni2 Ni6 C2 -169.8(12) .
C28 Ni2 Ni6 C2 -48.6(12) .
C27 Ni2 Ni6 C2 -138.0(12) .
Ni10 Ni2 Ni6 C2 -81.3(11) .
Ni8 Ni2 Ni6 C2 -144.4(11) .
Ni1 Ni2 Ni6 C2 132.4(11) .
Ni4 Ni2 Ni6 C2 -13.5(11) .
Cu1 Ni2 Ni6 C2 60.6(11) .
C7 Ni2 Ni6 C1 -121.5(7) .
C28 Ni2 Ni6 C1 121.2(5) .
C27 Ni2 Ni6 C1 31.7(6) .
Ni10 Ni2 Ni6 C1 88.5(4) .
Ni8 Ni2 Ni6 C1 25.3(4) .
Ni1 Ni2 Ni6 C1 -57.9(4) .
Ni4 Ni2 Ni6 C1 156.3(4) .
Cu1 Ni2 Ni6 C1 -129.6(4) .
C7 Ni2 Ni6 Cu1 8.1(5) .
C1 Ni2 Ni6 Cu1 129.6(4) .
C28 Ni2 Ni6 Cu1 -109.2(3) .
C27 Ni2 Ni6 Cu1 161.3(4) .
Ni10 Ni2 Ni6 Cu1 -141.95(7) .
Ni8 Ni2 Ni6 Cu1 154.94(7) .
Ni1 Ni2 Ni6 Cu1 71.74(6) .
Ni4 Ni2 Ni6 Cu1 -74.11(6) .
C7 Ni2 Ni6 Ni15 175.8(5) .
C1 Ni2 Ni6 Ni15 -62.7(4) .
C28 Ni2 Ni6 Ni15 58.5(3) .
C27 Ni2 Ni6 Ni15 -30.9(4) .
Ni10 Ni2 Ni6 Ni15 25.77(10) .
Ni8 Ni2 Ni6 Ni15 -37.34(11) .
Ni1 Ni2 Ni6 Ni15 -120.55(10) .
Ni4 Ni2 Ni6 Ni15 93.60(10) .
Cu1 Ni2 Ni6 Ni15 167.71(11) .
C7 Ni2 Ni6 Ni14 -155.7(5) .
C1 Ni2 Ni6 Ni14 -34.2(4) .
C28 Ni2 Ni6 Ni14 87.0(3) .
C27 Ni2 Ni6 Ni14 -2.5(4) .
Ni10 Ni2 Ni6 Ni14 54.22(5) .
Ni8 Ni2 Ni6 Ni14 -8.89(6) .
Ni1 Ni2 Ni6 Ni14 -92.10(6) .
Ni4 Ni2 Ni6 Ni14 122.05(6) .
Cu1 Ni2 Ni6 Ni14 -163.84(7) .
C7 Ni2 Ni6 Ni10 150.1(5) .
C1 Ni2 Ni6 Ni10 -88.5(4) .
C28 Ni2 Ni6 Ni10 32.8(3) .
C27 Ni2 Ni6 Ni10 -56.7(4) .
Ni8 Ni2 Ni6 Ni10 -63.11(6) .
Ni1 Ni2 Ni6 Ni10 -146.31(7) .
Ni4 Ni2 Ni6 Ni10 67.84(6) .
Cu1 Ni2 Ni6 Ni10 141.95(7) .
C7 Ni2 Ni6 Ni3 -28.1(5) .
C1 Ni2 Ni6 Ni3 93.4(4) .
C28 Ni2 Ni6 Ni3 -145.4(3) .
C27 Ni2 Ni6 Ni3 125.1(4) .
Ni10 Ni2 Ni6 Ni3 -178.19(10) .
Ni8 Ni2 Ni6 Ni3 118.70(9) .
Ni1 Ni2 Ni6 Ni3 35.50(9) .
Ni4 Ni2 Ni6 Ni3 -110.36(9) .
Cu1 Ni2 Ni6 Ni3 -36.24(8) .
C7 Ni2 Ni6 Ni9 -100.6(5) .
C1 Ni2 Ni6 Ni9 20.9(4) .
C28 Ni2 Ni6 Ni9 142.1(3) .
C27 Ni2 Ni6 Ni9 52.7(4) .
Ni10 Ni2 Ni6 Ni9 109.37(8) .
Ni8 Ni2 Ni6 Ni9 46.26(8) .
Ni1 Ni2 Ni6 Ni9 -36.95(7) .
Ni4 Ni2 Ni6 Ni9 177.20(8) .
Cu1 Ni2 Ni6 Ni9 -108.69(8) .
C7 Ni2 Ni6 Ni5 47.5(5) .
C1 Ni2 Ni6 Ni5 169.0(4) .
C28 Ni2 Ni6 Ni5 -69.8(3) .
C27 Ni2 Ni6 Ni5 -159.3(4) .
Ni10 Ni2 Ni6 Ni5 -102.57(8) .
Ni8 Ni2 Ni6 Ni5 -165.67(7) .
Ni1 Ni2 Ni6 Ni5 111.12(8) .
Ni4 Ni2 Ni6 Ni5 -34.73(7) .
Cu1 Ni2 Ni6 Ni5 39.38(7) .
C7 Ni2 Ni6 Ni1 -63.6(5) .
C1 Ni2 Ni6 Ni1 57.9(4) .
C28 Ni2 Ni6 Ni1 179.1(3) .
C27 Ni2 Ni6 Ni1 89.6(4) .
Ni10 Ni2 Ni6 Ni1 146.31(7) .
Ni8 Ni2 Ni6 Ni1 83.21(6) .
Ni4 Ni2 Ni6 Ni1 -145.85(7) .
Cu1 Ni2 Ni6 Ni1 -71.74(6) .
C7 Ni2 Ni6 Ni4 82.2(5) .
C1 Ni2 Ni6 Ni4 -156.3(4) .
C28 Ni2 Ni6 Ni4 -35.1(3) .
C27 Ni2 Ni6 Ni4 -124.5(4) .
Ni10 Ni2 Ni6 Ni4 -67.84(6) .
Ni8 Ni2 Ni6 Ni4 -130.94(7) .
Ni1 Ni2 Ni6 Ni4 145.85(7) .
Cu1 Ni2 Ni6 Ni4 74.11(6) .
C8 Ni5 Ni6 C2 164.8(7) .
C9 Ni5 Ni6 C2 -30.2(7) .
Ni12 Ni5 Ni6 C2 -24.3(4) .
Cu1 Ni5 Ni6 C2 147.4(4) .
Ni3 Ni5 Ni6 C2 64.4(4) .
Ni13 Ni5 Ni6 C2 -77.8(4) .
Ni4 Ni5 Ni6 C2 -139.7(4) .
C8 Ni5 Ni6 C1 8.8(13) .
C9 Ni5 Ni6 C1 173.8(13) .
C2 Ni5 Ni6 C1 -155.9(13) .
Ni12 Ni5 Ni6 C1 179.8(12) .
Cu1 Ni5 Ni6 C1 -8.5(12) .
Ni3 Ni5 Ni6 C1 -91.5(12) .
Ni13 Ni5 Ni6 C1 126.3(12) .
Ni4 Ni5 Ni6 C1 64.4(12) .
C8 Ni5 Ni6 Cu1 17.3(5) .
C9 Ni5 Ni6 Cu1 -177.7(6) .
C2 Ni5 Ni6 Cu1 -147.4(4) .
Ni12 Ni5 Ni6 Cu1 -171.76(7) .
Ni3 Ni5 Ni6 Cu1 -83.04(6) .
Ni13 Ni5 Ni6 Cu1 134.73(7) .
Ni4 Ni5 Ni6 Cu1 72.89(6) .
C8 Ni5 Ni6 Ni15 -171.8(5) .
C9 Ni5 Ni6 Ni15 -6.8(6) .
C2 Ni5 Ni6 Ni15 23.4(4) .
Ni12 Ni5 Ni6 Ni15 -0.90(6) .
Cu1 Ni5 Ni6 Ni15 170.86(7) .
Ni3 Ni5 Ni6 Ni15 87.83(6) .
Ni13 Ni5 Ni6 Ni15 -54.40(5) .
Ni4 Ni5 Ni6 Ni15 -116.24(6) .
C8 Ni5 Ni6 Ni14 -156.1(5) .
C9 Ni5 Ni6 Ni14 8.9(6) .
C2 Ni5 Ni6 Ni14 39.2(4) .
Ni12 Ni5 Ni6 Ni14 14.83(14) .
Cu1 Ni5 Ni6 Ni14 -173.41(14) .
Ni3 Ni5 Ni6 Ni14 103.56(13) .
Ni13 Ni5 Ni6 Ni14 -38.68(12) .
Ni4 Ni5 Ni6 Ni14 -100.52(13) .
C8 Ni5 Ni6 Ni10 -88.4(5) .
C9 Ni5 Ni6 Ni10 76.6(6) .
C2 Ni5 Ni6 Ni10 106.9(4) .
Ni12 Ni5 Ni6 Ni10 82.57(7) .
Cu1 Ni5 Ni6 Ni10 -105.67(7) .
Ni3 Ni5 Ni6 Ni10 171.30(8) .
Ni13 Ni5 Ni6 Ni10 29.07(6) .
Ni4 Ni5 Ni6 Ni10 -32.78(6) .
C8 Ni5 Ni6 Ni3 100.4(5) .
C9 Ni5 Ni6 Ni3 -94.7(6) .
C2 Ni5 Ni6 Ni3 -64.4(4) .
Ni12 Ni5 Ni6 Ni3 -88.73(6) .
Cu1 Ni5 Ni6 Ni3 83.04(6) .
Ni13 Ni5 Ni6 Ni3 -142.23(6) .
Ni4 Ni5 Ni6 Ni3 155.93(6) .
C8 Ni5 Ni6 Ni2 -23.3(5) .
C9 Ni5 Ni6 Ni2 141.7(6) .
C2 Ni5 Ni6 Ni2 171.9(4) .
Ni12 Ni5 Ni6 Ni2 147.61(7) .
Cu1 Ni5 Ni6 Ni2 -40.63(7) .
Ni3 Ni5 Ni6 Ni2 -123.66(8) .
Ni13 Ni5 Ni6 Ni2 94.11(7) .
Ni4 Ni5 Ni6 Ni2 32.26(6) .
C8 Ni5 Ni6 Ni9 125.0(5) .
C9 Ni5 Ni6 Ni9 -70.0(6) .
C2 Ni5 Ni6 Ni9 -39.7(4) .
Ni12 Ni5 Ni6 Ni9 -64.05(8) .
Cu1 Ni5 Ni6 Ni9 107.71(8) .
Ni3 Ni5 Ni6 Ni9 24.68(6) .
Ni13 Ni5 Ni6 Ni9 -117.56(7) .
Ni4 Ni5 Ni6 Ni9 -179.40(8) .
C8 Ni5 Ni6 Ni1 46.1(5) .
C9 Ni5 Ni6 Ni1 -148.9(6) .
C2 Ni5 Ni6 Ni1 -118.6(4) .
Ni12 Ni5 Ni6 Ni1 -142.94(7) .
Cu1 Ni5 Ni6 Ni1 28.82(7) .
Ni3 Ni5 Ni6 Ni1 -54.21(7) .
Ni13 Ni5 Ni6 Ni1 163.56(8) .
Ni4 Ni5 Ni6 Ni1 101.71(8) .
C8 Ni5 Ni6 Ni4 -55.6(5) .
C9 Ni5 Ni6 Ni4 109.4(6) .
C2 Ni5 Ni6 Ni4 139.7(4) .
Ni12 Ni5 Ni6 Ni4 115.35(6) .
Cu1 Ni5 Ni6 Ni4 -72.89(6) .
Ni3 Ni5 Ni6 Ni4 -155.93(6) .
Ni13 Ni5 Ni6 Ni4 61.84(5) .
C5 Ni1 Ni6 C2 -67.0(6) .
C11 Ni1 Ni6 C2 84.3(7) .
C1 Ni1 Ni6 C2 135.3(6) .
Ni7 Ni1 Ni6 C2 100.8(4) .
Ni2 Ni1 Ni6 C2 -164.0(4) .
Cu1 Ni1 Ni6 C2 -86.5(4) .
Ni9 Ni1 Ni6 C2 51.1(4) .
C5 Ni1 Ni6 C1 157.7(7) .
C11 Ni1 Ni6 C1 -51.0(7) .
Ni7 Ni1 Ni6 C1 -34.5(4) .
Ni2 Ni1 Ni6 C1 60.7(4) .
Cu1 Ni1 Ni6 C1 138.2(4) .
Ni9 Ni1 Ni6 C1 -84.2(4) .
C5 Ni1 Ni6 Cu1 19.6(5) .
C11 Ni1 Ni6 Cu1 170.9(6) .
C1 Ni1 Ni6 Cu1 -138.2(4) .
Ni7 Ni1 Ni6 Cu1 -172.68(7) .
Ni2 Ni1 Ni6 Cu1 -77.47(6) .
Ni9 Ni1 Ni6 Cu1 137.66(7) .
C5 Ni1 Ni6 Ni15 -133.5(5) .
C11 Ni1 Ni6 Ni15 17.8(6) .
C1 Ni1 Ni6 Ni15 68.8(4) .
Ni7 Ni1 Ni6 Ni15 34.30(11) .
Ni2 Ni1 Ni6 Ni15 129.50(10) .
Cu1 Ni1 Ni6 Ni15 -153.03(11) .
Ni9 Ni1 Ni6 Ni15 -15.36(8) .
C5 Ni1 Ni6 Ni14 -177.6(5) .
C11 Ni1 Ni6 Ni14 -26.3(6) .
C1 Ni1 Ni6 Ni14 24.6(4) .
Ni7 Ni1 Ni6 Ni14 -9.86(6) .
Ni2 Ni1 Ni6 Ni14 85.34(6) .
Cu1 Ni1 Ni6 Ni14 162.82(7) .
Ni9 Ni1 Ni6 Ni14 -59.52(5) .
C5 Ni1 Ni6 Ni10 127.0(5) .
C11 Ni1 Ni6 Ni10 -81.7(6) .
C1 Ni1 Ni6 Ni10 -30.8(4) .
Ni7 Ni1 Ni6 Ni10 -65.26(7) .
Ni2 Ni1 Ni6 Ni10 29.94(6) .
Cu1 Ni1 Ni6 Ni10 107.41(7) .
Ni9 Ni1 Ni6 Ni10 -114.92(7) .
C5 Ni1 Ni6 Ni3 -56.3(5) .
C11 Ni1 Ni6 Ni3 95.0(6) .
C1 Ni1 Ni6 Ni3 146.0(4) .
Ni7 Ni1 Ni6 Ni3 111.50(6) .
Ni2 Ni1 Ni6 Ni3 -153.30(7) .
Cu1 Ni1 Ni6 Ni3 -75.82(6) .
Ni9 Ni1 Ni6 Ni3 61.84(5) .
C5 Ni1 Ni6 Ni2 97.0(5) .
C11 Ni1 Ni6 Ni2 -111.7(6) .
C1 Ni1 Ni6 Ni2 -60.7(4) .
Ni7 Ni1 Ni6 Ni2 -95.20(7) .
Cu1 Ni1 Ni6 Ni2 77.47(6) .
Ni9 Ni1 Ni6 Ni2 -144.86(7) .
C5 Ni1 Ni6 Ni9 -118.1(5) .
C11 Ni1 Ni6 Ni9 33.2(6) .
C1 Ni1 Ni6 Ni9 84.2(4) .
Ni7 Ni1 Ni6 Ni9 49.66(6) .
Ni2 Ni1 Ni6 Ni9 144.86(7) .
Cu1 Ni1 Ni6 Ni9 -137.66(7) .
C5 Ni1 Ni6 Ni5 -9.3(5) .
C11 Ni1 Ni6 Ni5 142.0(6) .
C1 Ni1 Ni6 Ni5 -167.0(4) .
Ni7 Ni1 Ni6 Ni5 158.45(7) .
Ni2 Ni1 Ni6 Ni5 -106.35(8) .
Cu1 Ni1 Ni6 Ni5 -28.88(7) .
Ni9 Ni1 Ni6 Ni5 108.79(8) .
C5 Ni1 Ni6 Ni4 65.8(5) .
C11 Ni1 Ni6 Ni4 -142.9(6) .
C1 Ni1 Ni6 Ni4 -92.0(4) .
Ni7 Ni1 Ni6 Ni4 -126.47(7) .
Ni2 Ni1 Ni6 Ni4 -31.27(7) .
Cu1 Ni1 Ni6 Ni4 46.20(7) .
Ni9 Ni1 Ni6 Ni4 -176.13(8) .
C29 Ni4 Ni6 C2 -19.5(5) .
N4 Ni4 Ni6 C2 98.2(6) .
C28 Ni4 Ni6 C2 -147.9(4) .
Ni10 Ni4 Ni6 C2 -114.7(3) .
Ni13 Ni4 Ni6 C2 -43.7(3) .
Ni2 Ni4 Ni6 C2 176.1(3) .
Cu1 Ni4 Ni6 C2 99.6(3) .
Ni5 Ni4 Ni6 C2 29.3(3) .
C29 Ni4 Ni6 C1 146.0(5) .
N4 Ni4 Ni6 C1 -96.3(6) .
C28 Ni4 Ni6 C1 17.6(5) .
Ni10 Ni4 Ni6 C1 50.8(3) .
Ni13 Ni4 Ni6 C1 121.8(3) .
Ni2 Ni4 Ni6 C1 -18.4(3) .
Cu1 Ni4 Ni6 C1 -94.9(3) .
Ni5 Ni4 Ni6 C1 -165.2(3) .
C29 Ni4 Ni6 Cu1 -119.1(4) .
N4 Ni4 Ni6 Cu1 -1.4(5) .
C28 Ni4 Ni6 Cu1 112.6(3) .
Ni10 Ni4 Ni6 Cu1 145.72(7) .
Ni13 Ni4 Ni6 Cu1 -143.30(7) .
Ni2 Ni4 Ni6 Cu1 76.50(6) .
Ni5 Ni4 Ni6 Cu1 -70.32(6) .
C29 Ni4 Ni6 Ni15 31.3(4) .
N4 Ni4 Ni6 Ni15 149.0(5) .
C28 Ni4 Ni6 Ni15 -97.1(3) .
Ni10 Ni4 Ni6 Ni15 -63.91(7) .
Ni13 Ni4 Ni6 Ni15 7.07(7) .
Ni2 Ni4 Ni6 Ni15 -133.13(8) .
Cu1 Ni4 Ni6 Ni15 150.37(9) .
Ni5 Ni4 Ni6 Ni15 80.04(7) .
C29 Ni4 Ni6 Ni14 95.8(4) .
N4 Ni4 Ni6 Ni14 -146.5(5) .
C28 Ni4 Ni6 Ni14 -32.6(3) .
Ni10 Ni4 Ni6 Ni14 0.57(6) .
Ni13 Ni4 Ni6 Ni14 71.55(7) .
Ni2 Ni4 Ni6 Ni14 -68.65(7) .
Cu1 Ni4 Ni6 Ni14 -145.15(8) .
Ni5 Ni4 Ni6 Ni14 144.53(8) .
C29 Ni4 Ni6 Ni10 95.2(4) .
N4 Ni4 Ni6 Ni10 -147.1(5) .
C28 Ni4 Ni6 Ni10 -33.2(3) .
Ni13 Ni4 Ni6 Ni10 70.98(6) .
Ni2 Ni4 Ni6 Ni10 -69.21(6) .
Cu1 Ni4 Ni6 Ni10 -145.72(7) .
Ni5 Ni4 Ni6 Ni10 143.96(7) .
C29 Ni4 Ni6 Ni3 -74.4(4) .
N4 Ni4 Ni6 Ni3 43.3(5) .
C28 Ni4 Ni6 Ni3 157.2(3) .
Ni10 Ni4 Ni6 Ni3 -169.64(9) .
Ni13 Ni4 Ni6 Ni3 -98.66(8) .
Ni2 Ni4 Ni6 Ni3 121.14(8) .
Cu1 Ni4 Ni6 Ni3 44.64(7) .
Ni5 Ni4 Ni6 Ni3 -25.68(7) .
C29 Ni4 Ni6 Ni2 164.4(4) .
N4 Ni4 Ni6 Ni2 -77.9(5) .
C28 Ni4 Ni6 Ni2 36.0(3) .
Ni10 Ni4 Ni6 Ni2 69.21(6) .
Ni13 Ni4 Ni6 Ni2 140.20(7) .
Cu1 Ni4 Ni6 Ni2 -76.50(6) .
Ni5 Ni4 Ni6 Ni2 -146.83(7) .
C29 Ni4 Ni6 Ni9 123.0(11) .
N4 Ni4 Ni6 Ni9 -119.3(11) .
C28 Ni4 Ni6 Ni9 -5.4(11) .
Ni10 Ni4 Ni6 Ni9 27.8(11) .
Ni13 Ni4 Ni6 Ni9 98.8(11) .
Ni2 Ni4 Ni6 Ni9 -41.4(11) .
Cu1 Ni4 Ni6 Ni9 -117.9(11) .
Ni5 Ni4 Ni6 Ni9 171.8(11) .
C29 Ni4 Ni6 Ni5 -48.8(4) .
N4 Ni4 Ni6 Ni5 69.0(5) .
C28 Ni4 Ni6 Ni5 -177.1(3) .
Ni10 Ni4 Ni6 Ni5 -143.96(7) .
Ni13 Ni4 Ni6 Ni5 -72.98(6) .
Ni2 Ni4 Ni6 Ni5 146.83(7) .
Cu1 Ni4 Ni6 Ni5 70.32(6) .
C29 Ni4 Ni6 Ni1 -164.3(4) .
N4 Ni4 Ni6 Ni1 -46.6(5) .
C28 Ni4 Ni6 Ni1 67.3(3) .
Ni10 Ni4 Ni6 Ni1 100.49(7) .
Ni13 Ni4 Ni6 Ni1 171.48(8) .
Ni2 Ni4 Ni6 Ni1 31.28(7) .
Cu1 Ni4 Ni6 Ni1 -45.23(7) .
Ni5 Ni4 Ni6 Ni1 -115.55(7) .
C5 Ni1 Ni7 C13 2.8(10) .
C11 Ni1 Ni7 C13 5.0(8) .
C1 Ni1 Ni7 C13 168.6(8) .
Ni2 Ni1 Ni7 C13 140.1(7) .
Ni6 Ni1 Ni7 C13 -160.5(7) .
Cu1 Ni1 Ni7 C13 -170.5(7) .
Ni9 Ni1 Ni7 C13 -112.3(7) .
C5 Ni1 Ni7 C11 -2.2(8) .
C1 Ni1 Ni7 C11 163.6(6) .
Ni2 Ni1 Ni7 C11 135.1(5) .
Ni6 Ni1 Ni7 C11 -165.5(5) .
Cu1 Ni1 Ni7 C11 -175.4(5) .
Ni9 Ni1 Ni7 C11 -117.3(5) .
C5 Ni1 Ni7 C1 -165.8(8) .
C11 Ni1 Ni7 C1 -163.6(6) .
Ni2 Ni1 Ni7 C1 -28.4(4) .
Ni6 Ni1 Ni7 C1 30.9(4) .
Cu1 Ni1 Ni7 C1 21.0(4) .
Ni9 Ni1 Ni7 C1 79.2(4) .
C5 Ni1 Ni7 Ni9 115.0(7) .
C11 Ni1 Ni7 Ni9 117.3(5) .
C1 Ni1 Ni7 Ni9 -79.2(4) .
Ni2 Ni1 Ni7 Ni9 -107.60(6) .
Ni6 Ni1 Ni7 Ni9 -48.25(5) .
Cu1 Ni1 Ni7 Ni9 -58.18(12) .
C5 Ni1 Ni7 Ni8 -128.7(7) .
C11 Ni1 Ni7 Ni8 -126.4(5) .
C1 Ni1 Ni7 Ni8 37.1(4) .
Ni2 Ni1 Ni7 Ni8 8.70(6) .
Ni6 Ni1 Ni7 Ni8 68.05(6) .
Cu1 Ni1 Ni7 Ni8 58.12(13) .
Ni9 Ni1 Ni7 Ni8 116.30(6) .
C5 Ni1 Ni7 Ni14 172.8(7) .
C11 Ni1 Ni7 Ni14 175.0(5) .
C1 Ni1 Ni7 Ni14 -21.4(4) .
Ni2 Ni1 Ni7 Ni14 -49.84(6) .
Ni6 Ni1 Ni7 Ni14 9.51(6) .
Cu1 Ni1 Ni7 Ni14 -0.41(14) .
Ni9 Ni1 Ni7 Ni14 57.76(5) .
C5 Ni1 Ni7 Ni16 -148.1(7) .
C11 Ni1 Ni7 Ni16 -145.9(5) .
C1 Ni1 Ni7 Ni16 17.7(4) .
Ni2 Ni1 Ni7 Ni16 -10.78(13) .
Ni6 Ni1 Ni7 Ni16 48.58(12) .
Cu1 Ni1 Ni7 Ni16 38.65(19) .
Ni9 Ni1 Ni7 Ni16 96.83(11) .
C5 Ni1 Ni7 Ni17 125.0(7) .
C11 Ni1 Ni7 Ni17 127.3(5) .
C1 Ni1 Ni7 Ni17 -69.2(4) .
Ni2 Ni1 Ni7 Ni17 -97.61(8) .
Ni6 Ni1 Ni7 Ni17 -38.26(8) .
Cu1 Ni1 Ni7 Ni17 -48.19(16) .
Ni9 Ni1 Ni7 Ni17 9.99(6) .
C7 Ni2 Ni8 C27 -38.3(6) .
C1 Ni2 Ni8 C27 -163.0(5) .
C28 Ni2 Ni8 C27 75.3(5) .
Ni10 Ni2 Ni8 C27 116.8(4) .
Ni6 Ni2 Ni8 C27 173.3(4) .
Ni1 Ni2 Ni8 C27 -126.2(4) .
Ni4 Ni2 Ni8 C27 117.9(4) .
Cu1 Ni2 Ni8 C27 -155.3(4) .
C7 Ni2 Ni8 C14 14.9(11) .
C1 Ni2 Ni8 C14 -109.8(10) .
C28 Ni2 Ni8 C14 128.6(10) .
C27 Ni2 Ni8 C14 53.3(10) .
Ni10 Ni2 Ni8 C14 170.1(9) .
Ni6 Ni2 Ni8 C14 -133.4(9) .
Ni1 Ni2 Ni8 C14 -72.9(9) .
Ni4 Ni2 Ni8 C14 171.2(9) .
Cu1 Ni2 Ni8 C14 -102.0(9) .
C7 Ni2 Ni8 C1 124.7(6) .
C28 Ni2 Ni8 C1 -121.7(5) .
C27 Ni2 Ni8 C1 163.0(5) .
Ni10 Ni2 Ni8 C1 -80.2(4) .
Ni6 Ni2 Ni8 C1 -23.6(4) .
Ni1 Ni2 Ni8 C1 36.8(4) .
Ni4 Ni2 Ni8 C1 -79.0(4) .
Cu1 Ni2 Ni8 C1 7.7(4) .
C7 Ni2 Ni8 Ni16 135.8(5) .
C1 Ni2 Ni8 Ni16 11.1(4) .
C28 Ni2 Ni8 Ni16 -110.6(3) .
C27 Ni2 Ni8 Ni16 174.1(4) .
Ni10 Ni2 Ni8 Ni16 -69.10(13) .
Ni6 Ni2 Ni8 Ni16 -12.57(14) .
Ni1 Ni2 Ni8 Ni16 47.91(13) .
Ni4 Ni2 Ni8 Ni16 -67.99(16) .
Cu1 Ni2 Ni8 Ni16 18.79(19) .
C7 Ni2 Ni8 Ni14 157.1(5) .
C1 Ni2 Ni8 Ni14 32.4(4) .
C28 Ni2 Ni8 Ni14 -89.3(3) .
C27 Ni2 Ni8 Ni14 -164.6(4) .
Ni10 Ni2 Ni8 Ni14 -47.75(5) .
Ni6 Ni2 Ni8 Ni14 8.78(6) .
Ni1 Ni2 Ni8 Ni14 69.25(6) .
Ni4 Ni2 Ni8 Ni14 -46.64(9) .
Cu1 Ni2 Ni8 Ni14 40.14(11) .
C7 Ni2 Ni8 Ni7 96.3(5) .
C1 Ni2 Ni8 Ni7 -28.4(4) .
C28 Ni2 Ni8 Ni7 -150.1(3) .
C27 Ni2 Ni8 Ni7 134.6(4) .
Ni10 Ni2 Ni8 Ni7 -108.61(6) .
Ni6 Ni2 Ni8 Ni7 -52.08(6) .
Ni1 Ni2 Ni8 Ni7 8.39(6) .
Ni4 Ni2 Ni8 Ni7 -107.50(8) .
Cu1 Ni2 Ni8 Ni7 -20.72(11) .
C7 Ni2 Ni8 Ni18 -148.6(5) .
C1 Ni2 Ni8 Ni18 86.7(4) .
C28 Ni2 Ni8 Ni18 -34.9(3) .
C27 Ni2 Ni8 Ni18 -110.2(4) .
Ni10 Ni2 Ni8 Ni18 6.57(7) .
Ni6 Ni2 Ni8 Ni18 63.10(8) .
Ni1 Ni2 Ni8 Ni18 123.57(7) .
Ni4 Ni2 Ni8 Ni18 7.68(12) .
Cu1 Ni2 Ni8 Ni18 94.46(11) .
C7 Ni2 Ni8 Ni10 -155.1(5) .
C1 Ni2 Ni8 Ni10 80.2(4) .
C28 Ni2 Ni8 Ni10 -41.5(3) .
C27 Ni2 Ni8 Ni10 -116.8(4) .
Ni6 Ni2 Ni8 Ni10 56.53(5) .
Ni1 Ni2 Ni8 Ni10 117.00(6) .
Ni4 Ni2 Ni8 Ni10 1.11(7) .
Cu1 Ni2 Ni8 Ni10 87.89(10) .
C13 Ni7 Ni8 C27 -100.5(7) .
C11 Ni7 Ni8 C27 6.1(7) .
C1 Ni7 Ni8 C27 86.7(6) .
Ni1 Ni7 Ni8 C27 49.1(5) .
Ni9 Ni7 Ni8 C27 116.2(5) .
Ni14 Ni7 Ni8 C27 142.9(5) .
Ni16 Ni7 Ni8 C27 -145.7(5) .
Ni17 Ni7 Ni8 C27 173.2(5) .
C13 Ni7 Ni8 C14 -1.9(5) .
C11 Ni7 Ni8 C14 104.7(5) .
C1 Ni7 Ni8 C14 -174.7(5) .
Ni1 Ni7 Ni8 C14 147.7(3) .
Ni9 Ni7 Ni8 C14 -145.2(3) .
Ni14 Ni7 Ni8 C14 -118.5(3) .
Ni16 Ni7 Ni8 C14 -47.1(3) .
Ni17 Ni7 Ni8 C14 -88.2(3) .
C13 Ni7 Ni8 C1 172.8(6) .
C11 Ni7 Ni8 C1 -80.6(6) .
Ni1 Ni7 Ni8 C1 -37.6(4) .
Ni9 Ni7 Ni8 C1 29.5(4) .
Ni14 Ni7 Ni8 C1 56.2(4) .
Ni16 Ni7 Ni8 C1 127.6(4) .
Ni17 Ni7 Ni8 C1 86.5(4) .
C13 Ni7 Ni8 Ni16 45.2(4) .
C11 Ni7 Ni8 Ni16 151.8(4) .
C1 Ni7 Ni8 Ni16 -127.6(4) .
Ni1 Ni7 Ni8 Ni16 -165.22(7) .
Ni9 Ni7 Ni8 Ni16 -98.09(7) .
Ni14 Ni7 Ni8 Ni16 -71.40(6) .
Ni17 Ni7 Ni8 Ni16 -41.09(6) .
C13 Ni7 Ni8 Ni2 -158.5(4) .
C11 Ni7 Ni8 Ni2 -51.9(4) .
C1 Ni7 Ni8 Ni2 28.7(4) .
Ni1 Ni7 Ni8 Ni2 -8.90(6) .
Ni9 Ni7 Ni8 Ni2 58.22(8) .
Ni14 Ni7 Ni8 Ni2 84.91(6) .
Ni16 Ni7 Ni8 Ni2 156.31(7) .
Ni17 Ni7 Ni8 Ni2 115.23(6) .
C13 Ni7 Ni8 Ni14 116.6(4) .
C11 Ni7 Ni8 Ni14 -136.8(4) .
C1 Ni7 Ni8 Ni14 -56.2(4) .
Ni1 Ni7 Ni8 Ni14 -93.82(6) .
Ni9 Ni7 Ni8 Ni14 -26.69(7) .
Ni16 Ni7 Ni8 Ni14 71.40(6) .
Ni17 Ni7 Ni8 Ni14 30.31(6) .
C13 Ni7 Ni8 Ni18 83.3(4) .
C11 Ni7 Ni8 Ni18 -170.1(4) .
C1 Ni7 Ni8 Ni18 -89.5(4) .
Ni1 Ni7 Ni8 Ni18 -127.06(7) .
Ni9 Ni7 Ni8 Ni18 -59.93(9) .
Ni14 Ni7 Ni8 Ni18 -33.24(6) .
Ni16 Ni7 Ni8 Ni18 38.16(6) .
Ni17 Ni7 Ni8 Ni18 -2.93(9) .
C13 Ni7 Ni8 Ni10 147.4(4) .
C11 Ni7 Ni8 Ni10 -106.0(4) .
C1 Ni7 Ni8 Ni10 -25.4(4) .
Ni1 Ni7 Ni8 Ni10 -63.00(7) .
Ni9 Ni7 Ni8 Ni10 4.12(9) .
Ni14 Ni7 Ni8 Ni10 30.82(6) .
Ni16 Ni7 Ni8 Ni10 102.22(7) .
Ni17 Ni7 Ni8 Ni10 61.13(8) .
C6 Ni3 Ni9 C10 34.9(7) .
C36 Ni3 Ni9 C10 -80.1(5) .
C2 Ni3 Ni9 C10 -172.9(5) .
Ni11 Ni3 Ni9 C10 -115.9(4) .
Ni6 Ni3 Ni9 C10 140.2(4) .
Ni5 Ni3 Ni9 C10 164.8(4) .
Cu1 Ni3 Ni9 C10 107.0(4) .
C6 Ni3 Ni9 C12 68.8(7) .
C10 Ni3 Ni9 C12 33.8(7) .
C36 Ni3 Ni9 C12 -46.3(6) .
C2 Ni3 Ni9 C12 -139.1(6) .
Ni11 Ni3 Ni9 C12 -82.1(5) .
Ni6 Ni3 Ni9 C12 174.0(5) .
Ni5 Ni3 Ni9 C12 -161.4(5) .
Cu1 Ni3 Ni9 C12 140.8(5) .
C6 Ni3 Ni9 Ni17 177.9(6) .
C10 Ni3 Ni9 Ni17 142.9(5) .
C36 Ni3 Ni9 Ni17 62.8(4) .
C2 Ni3 Ni9 Ni17 -30.0(4) .
Ni11 Ni3 Ni9 Ni17 27.0(3) .
Ni6 Ni3 Ni9 Ni17 -76.9(3) .
Ni5 Ni3 Ni9 Ni17 -52.3(3) .
Cu1 Ni3 Ni9 Ni17 -110.1(3) .
C6 Ni3 Ni9 Ni6 -105.3(5) .
C10 Ni3 Ni9 Ni6 -140.2(4) .
C36 Ni3 Ni9 Ni6 139.7(3) .
C2 Ni3 Ni9 Ni6 46.9(3) .
Ni11 Ni3 Ni9 Ni6 103.91(6) .
Ni5 Ni3 Ni9 Ni6 24.60(6) .
Cu1 Ni3 Ni9 Ni6 -33.23(5) .
C6 Ni3 Ni9 Ni7 -45.1(5) .
C10 Ni3 Ni9 Ni7 -80.0(4) .
C36 Ni3 Ni9 Ni7 -160.1(3) .
C2 Ni3 Ni9 Ni7 107.1(3) .
Ni11 Ni3 Ni9 Ni7 164.10(8) .
Ni6 Ni3 Ni9 Ni7 60.19(8) .
Ni5 Ni3 Ni9 Ni7 84.79(9) .
Cu1 Ni3 Ni9 Ni7 26.96(9) .
C6 Ni3 Ni9 Ni14 -116.0(5) .
C10 Ni3 Ni9 Ni14 -151.0(4) .
C36 Ni3 Ni9 Ni14 128.9(3) .
C2 Ni3 Ni9 Ni14 36.1(3) .
Ni11 Ni3 Ni9 Ni14 93.15(7) .
Ni6 Ni3 Ni9 Ni14 -10.76(6) .
Ni5 Ni3 Ni9 Ni14 13.84(10) .
Cu1 Ni3 Ni9 Ni14 -43.99(8) .
C6 Ni3 Ni9 Ni19 150.8(5) .
C10 Ni3 Ni9 Ni19 115.8(4) .
C36 Ni3 Ni9 Ni19 35.7(3) .
C2 Ni3 Ni9 Ni19 -57.1(3) .
Ni11 Ni3 Ni9 Ni19 -0.05(6) .
Ni6 Ni3 Ni9 Ni19 -103.95(7) .
Ni5 Ni3 Ni9 Ni19 -79.36(8) .
Cu1 Ni3 Ni9 Ni19 -137.19(6) .
C6 Ni3 Ni9 Ni15 -159.7(5) .
C10 Ni3 Ni9 Ni15 165.4(4) .
C36 Ni3 Ni9 Ni15 85.3(3) .
C2 Ni3 Ni9 Ni15 -7.5(3) .
Ni11 Ni3 Ni9 Ni15 49.49(5) .
Ni6 Ni3 Ni9 Ni15 -54.42(5) .
Ni5 Ni3 Ni9 Ni15 -29.82(7) .
Cu1 Ni3 Ni9 Ni15 -87.65(6) .
C6 Ni3 Ni9 Ni11 150.8(5) .
C10 Ni3 Ni9 Ni11 115.9(4) .
C36 Ni3 Ni9 Ni11 35.8(3) .
C2 Ni3 Ni9 Ni11 -57.0(3) .
Ni6 Ni3 Ni9 Ni11 -103.91(6) .
Ni5 Ni3 Ni9 Ni11 -79.31(7) .
Cu1 Ni3 Ni9 Ni11 -137.14(7) .
C6 Ni3 Ni9 Ni1 -44.5(5) .
C10 Ni3 Ni9 Ni1 -79.4(4) .
C36 Ni3 Ni9 Ni1 -159.6(3) .
C2 Ni3 Ni9 Ni1 107.7(3) .
Ni11 Ni3 Ni9 Ni1 164.67(6) .
Ni6 Ni3 Ni9 Ni1 60.77(5) .
Ni5 Ni3 Ni9 Ni1 85.36(7) .
Cu1 Ni3 Ni9 Ni1 27.53(5) .
C2 Ni6 Ni9 C10 -84.2(5) .
C1 Ni6 Ni9 C10 109.4(5) .
Cu1 Ni6 Ni9 C10 16.5(4) .
Ni15 Ni6 Ni9 C10 -133.8(4) .
Ni14 Ni6 Ni9 C10 160.9(4) .
Ni10 Ni6 Ni9 C10 159.6(4) .
Ni3 Ni6 Ni9 C10 -30.4(4) .
Ni2 Ni6 Ni9 C10 92.8(4) .
Ni5 Ni6 Ni9 C10 -55.7(4) .
Ni1 Ni6 Ni9 C10 58.7(4) .
Ni4 Ni6 Ni9 C10 132.8(11) .
C2 Ni6 Ni9 C12 139.3(11) .
C1 Ni6 Ni9 C12 -27.2(12) .
Cu1 Ni6 Ni9 C12 -120.0(11) .
Ni15 Ni6 Ni9 C12 89.7(11) .
Ni14 Ni6 Ni9 C12 24.4(11) .
Ni10 Ni6 Ni9 C12 23.0(11) .
Ni3 Ni6 Ni9 C12 -167.0(11) .
Ni2 Ni6 Ni9 C12 -43.8(11) .
Ni5 Ni6 Ni9 C12 167.8(11) .
Ni1 Ni6 Ni9 C12 -77.8(11) .
Ni4 Ni6 Ni9 C12 -3.7(16) .
C2 Ni6 Ni9 Ni17 110.2(3) .
C1 Ni6 Ni9 Ni17 -56.3(3) .
Cu1 Ni6 Ni9 Ni17 -149.13(8) .
Ni15 Ni6 Ni9 Ni17 60.61(7) .
Ni14 Ni6 Ni9 Ni17 -4.70(7) .
Ni10 Ni6 Ni9 Ni17 -6.05(10) .
Ni3 Ni6 Ni9 Ni17 163.95(8) .
Ni2 Ni6 Ni9 Ni17 -72.86(9) .
Ni5 Ni6 Ni9 Ni17 138.70(7) .
Ni1 Ni6 Ni9 Ni17 -106.92(8) .
Ni4 Ni6 Ni9 Ni17 -32.8(11) .
C2 Ni6 Ni9 Ni3 -53.7(3) .
C1 Ni6 Ni9 Ni3 139.8(3) .
Cu1 Ni6 Ni9 Ni3 46.92(7) .
Ni15 Ni6 Ni9 Ni3 -103.34(6) .
Ni14 Ni6 Ni9 Ni3 -168.65(7) .
Ni10 Ni6 Ni9 Ni3 -170.00(8) .
Ni2 Ni6 Ni9 Ni3 123.19(8) .
Ni5 Ni6 Ni9 Ni3 -25.24(7) .
Ni1 Ni6 Ni9 Ni3 89.13(6) .
Ni4 Ni6 Ni9 Ni3 163.3(11) .
C2 Ni6 Ni9 Ni7 171.4(3) .
C1 Ni6 Ni9 Ni7 4.9(3) .
Cu1 Ni6 Ni9 Ni7 -87.93(8) .
Ni15 Ni6 Ni9 Ni7 121.81(6) .
Ni14 Ni6 Ni9 Ni7 56.50(5) .
Ni10 Ni6 Ni9 Ni7 55.15(8) .
Ni3 Ni6 Ni9 Ni7 -134.86(6) .
Ni2 Ni6 Ni9 Ni7 -11.66(8) .
Ni5 Ni6 Ni9 Ni7 -160.10(7) .
Ni1 Ni6 Ni9 Ni7 -45.72(5) .
Ni4 Ni6 Ni9 Ni7 28.4(11) .
C2 Ni6 Ni9 Ni14 114.9(3) .
C1 Ni6 Ni9 Ni14 -51.6(3) .
Cu1 Ni6 Ni9 Ni14 -144.43(8) .
Ni15 Ni6 Ni9 Ni14 65.31(5) .
Ni10 Ni6 Ni9 Ni14 -1.35(7) .
Ni3 Ni6 Ni9 Ni14 168.65(7) .
Ni2 Ni6 Ni9 Ni14 -68.16(7) .
Ni5 Ni6 Ni9 Ni14 143.41(8) .
Ni1 Ni6 Ni9 Ni14 -102.22(6) .
Ni4 Ni6 Ni9 Ni14 -28.1(11) .
C2 Ni6 Ni9 Ni19 45.5(3) .
C1 Ni6 Ni9 Ni19 -120.9(3) .
Cu1 Ni6 Ni9 Ni19 146.19(7) .
Ni15 Ni6 Ni9 Ni19 -4.07(7) .
Ni14 Ni6 Ni9 Ni19 -69.38(7) .
Ni10 Ni6 Ni9 Ni19 -70.72(9) .
Ni3 Ni6 Ni9 Ni19 99.27(7) .
Ni2 Ni6 Ni9 Ni19 -137.54(7) .
Ni5 Ni6 Ni9 Ni19 74.03(9) .
Ni1 Ni6 Ni9 Ni19 -171.60(8) .
Ni4 Ni6 Ni9 Ni19 -97.5(11) .
C2 Ni6 Ni9 Ni15 49.6(3) .
C1 Ni6 Ni9 Ni15 -116.9(3) .
Cu1 Ni6 Ni9 Ni15 150.26(9) .
Ni14 Ni6 Ni9 Ni15 -65.31(5) .
Ni10 Ni6 Ni9 Ni15 -66.66(7) .
Ni3 Ni6 Ni9 Ni15 103.34(6) .
Ni2 Ni6 Ni9 Ni15 -133.47(8) .
Ni5 Ni6 Ni9 Ni15 78.09(7) .
Ni1 Ni6 Ni9 Ni15 -167.53(7) .
Ni4 Ni6 Ni9 Ni15 -93.4(11) .
C2 Ni6 Ni9 Ni11 -1.4(3) .
C1 Ni6 Ni9 Ni11 -167.8(3) .
Cu1 Ni6 Ni9 Ni11 99.30(8) .
Ni15 Ni6 Ni9 Ni11 -50.96(5) .
Ni14 Ni6 Ni9 Ni11 -116.27(6) .
Ni10 Ni6 Ni9 Ni11 -117.62(7) .
Ni3 Ni6 Ni9 Ni11 52.38(5) .
Ni2 Ni6 Ni9 Ni11 175.57(7) .
Ni5 Ni6 Ni9 Ni11 27.14(7) .
Ni1 Ni6 Ni9 Ni11 141.51(6) .
Ni4 Ni6 Ni9 Ni11 -144.4(11) .
C2 Ni6 Ni9 Ni1 -142.9(3) .
C1 Ni6 Ni9 Ni1 50.7(3) .
Cu1 Ni6 Ni9 Ni1 -42.21(7) .
Ni15 Ni6 Ni9 Ni1 167.53(7) .
Ni14 Ni6 Ni9 Ni1 102.22(6) .
Ni10 Ni6 Ni9 Ni1 100.87(8) .
Ni3 Ni6 Ni9 Ni1 -89.13(6) .
Ni2 Ni6 Ni9 Ni1 34.06(7) .
Ni5 Ni6 Ni9 Ni1 -114.37(8) .
Ni4 Ni6 Ni9 Ni1 74.1(11) .
C13 Ni7 Ni9 C10 88.7(5) .
C11 Ni7 Ni9 C10 -8.1(5) .
C1 Ni7 Ni9 C10 -105.5(5) .
Ni1 Ni7 Ni9 C10 -51.5(3) .
Ni8 Ni7 Ni9 C10 -129.1(3) .
Ni14 Ni7 Ni9 C10 -155.3(3) .
Ni16 Ni7 Ni9 C10 170.4(3) .
Ni17 Ni7 Ni9 C10 138.7(3) .
C13 Ni7 Ni9 C12 -0.3(5) .
C11 Ni7 Ni9 C12 -97.0(5) .
C1 Ni7 Ni9 C12 165.6(5) .
Ni1 Ni7 Ni9 C12 -140.5(4) .
Ni8 Ni7 Ni9 C12 141.9(4) .
Ni14 Ni7 Ni9 C12 115.8(4) .
Ni16 Ni7 Ni9 C12 81.4(4) .
Ni17 Ni7 Ni9 C12 49.8(4) .
C13 Ni7 Ni9 Ni17 -50.0(4) .
C11 Ni7 Ni9 Ni17 -146.8(4) .
C1 Ni7 Ni9 Ni17 115.8(3) .
Ni1 Ni7 Ni9 Ni17 169.73(7) .
Ni8 Ni7 Ni9 Ni17 92.13(7) .
Ni14 Ni7 Ni9 Ni17 65.97(5) .
Ni16 Ni7 Ni9 Ni17 31.64(6) .
C13 Ni7 Ni9 Ni3 140.9(4) .
C11 Ni7 Ni9 Ni3 44.1(4) .
C1 Ni7 Ni9 Ni3 -53.2(3) .
Ni1 Ni7 Ni9 Ni3 0.69(8) .
Ni8 Ni7 Ni9 Ni3 -76.91(10) .
Ni14 Ni7 Ni9 Ni3 -103.07(8) .
Ni16 Ni7 Ni9 Ni3 -137.40(7) .
Ni17 Ni7 Ni9 Ni3 -169.04(9) .
C13 Ni7 Ni9 Ni6 -170.6(4) .
C11 Ni7 Ni9 Ni6 92.6(4) .
C1 Ni7 Ni9 Ni6 -4.7(3) .
Ni1 Ni7 Ni9 Ni6 49.19(5) .
Ni8 Ni7 Ni9 Ni6 -28.41(7) .
Ni14 Ni7 Ni9 Ni6 -54.57(5) .
Ni16 Ni7 Ni9 Ni6 -88.90(7) .
Ni17 Ni7 Ni9 Ni6 -120.54(6) .
C13 Ni7 Ni9 Ni14 -116.0(4) .
C11 Ni7 Ni9 Ni14 147.2(4) .
C1 Ni7 Ni9 Ni14 49.8(3) .
Ni1 Ni7 Ni9 Ni14 103.77(6) .
Ni8 Ni7 Ni9 Ni14 26.17(6) .
Ni16 Ni7 Ni9 Ni14 -34.33(6) .
Ni17 Ni7 Ni9 Ni14 -65.97(5) .
C13 Ni7 Ni9 Ni19 -57.5(4) .
C11 Ni7 Ni9 Ni19 -154.3(4) .
C1 Ni7 Ni9 Ni19 108.4(3) .
Ni1 Ni7 Ni9 Ni19 162.32(8) .
Ni8 Ni7 Ni9 Ni19 84.72(9) .
Ni14 Ni7 Ni9 Ni19 58.55(7) .
Ni16 Ni7 Ni9 Ni19 24.22(9) .
Ni17 Ni7 Ni9 Ni19 -7.42(6) .
C13 Ni7 Ni9 Ni15 -120.1(4) .
C11 Ni7 Ni9 Ni15 143.1(4) .
C1 Ni7 Ni9 Ni15 45.8(3) .
Ni1 Ni7 Ni9 Ni15 99.69(7) .
Ni8 Ni7 Ni9 Ni15 22.09(9) .
Ni14 Ni7 Ni9 Ni15 -4.07(6) .
Ni16 Ni7 Ni9 Ni15 -38.40(8) .
Ni17 Ni7 Ni9 Ni15 -70.04(6) .
C13 Ni7 Ni9 Ni11 -136.6(5) .
C11 Ni7 Ni9 Ni11 126.6(5) .
C1 Ni7 Ni9 Ni11 29.2(4) .
Ni1 Ni7 Ni9 Ni11 83.1(3) .
Ni8 Ni7 Ni9 Ni11 5.5(3) .
Ni14 Ni7 Ni9 Ni11 -20.6(3) .
Ni16 Ni7 Ni9 Ni11 -54.9(3) .
Ni17 Ni7 Ni9 Ni11 -86.6(3) .
C13 Ni7 Ni9 Ni1 140.2(4) .
C11 Ni7 Ni9 Ni1 43.4(4) .
C1 Ni7 Ni9 Ni1 -53.9(3) .
Ni8 Ni7 Ni9 Ni1 -77.60(7) .
Ni14 Ni7 Ni9 Ni1 -103.77(6) .
Ni16 Ni7 Ni9 Ni1 -138.09(7) .
Ni17 Ni7 Ni9 Ni1 -169.73(7) .
C5 Ni1 Ni9 C10 -7.7(6) .
C11 Ni1 Ni9 C10 83.9(5) .
C1 Ni1 Ni9 C10 -171.6(5) .
Ni7 Ni1 Ni9 C10 127.0(3) .
Ni2 Ni1 Ni9 C10 -149.1(3) .
Ni6 Ni1 Ni9 C10 -117.8(4) .
Cu1 Ni1 Ni9 C10 -84.2(3) .
C5 Ni1 Ni9 C12 -89.8(6) .
C11 Ni1 Ni9 C12 1.8(6) .
C1 Ni1 Ni9 C12 106.2(5) .
Ni7 Ni1 Ni9 C12 44.8(4) .
Ni2 Ni1 Ni9 C12 128.8(4) .
Ni6 Ni1 Ni9 C12 160.0(4) .
Cu1 Ni1 Ni9 C12 -166.3(4) .
C5 Ni1 Ni9 Ni17 -145.2(5) .
C11 Ni1 Ni9 Ni17 -53.6(4) .
C1 Ni1 Ni9 Ni17 50.9(4) .
Ni7 Ni1 Ni9 Ni17 -10.57(7) .
Ni2 Ni1 Ni9 Ni17 73.39(8) .
Ni6 Ni1 Ni9 Ni17 104.64(8) .
Cu1 Ni1 Ni9 Ni17 138.29(7) .
C5 Ni1 Ni9 Ni3 46.0(5) .
C11 Ni1 Ni9 Ni3 137.6(4) .
C1 Ni1 Ni9 Ni3 -118.0(3) .
Ni7 Ni1 Ni9 Ni3 -179.41(7) .
Ni2 Ni1 Ni9 Ni3 -95.45(7) .
Ni6 Ni1 Ni9 Ni3 -64.20(6) .
Cu1 Ni1 Ni9 Ni3 -30.54(6) .
C5 Ni1 Ni9 Ni6 110.2(5) .
C11 Ni1 Ni9 Ni6 -158.2(4) .
C1 Ni1 Ni9 Ni6 -53.8(3) .
Ni7 Ni1 Ni9 Ni6 -115.21(7) .
Ni2 Ni1 Ni9 Ni6 -31.25(6) .
Cu1 Ni1 Ni9 Ni6 33.66(6) .
C5 Ni1 Ni9 Ni7 -134.6(5) .
C11 Ni1 Ni9 Ni7 -43.0(4) .
C1 Ni1 Ni9 Ni7 61.4(3) .
Ni2 Ni1 Ni9 Ni7 83.96(7) .
Ni6 Ni1 Ni9 Ni7 115.21(7) .
Cu1 Ni1 Ni9 Ni7 148.86(7) .
C5 Ni1 Ni9 Ni14 167.0(5) .
C11 Ni1 Ni9 Ni14 -101.4(4) .
C1 Ni1 Ni9 Ni14 3.1(3) .
Ni7 Ni1 Ni9 Ni14 -58.36(6) .
Ni2 Ni1 Ni9 Ni14 25.60(7) .
Ni6 Ni1 Ni9 Ni14 56.85(5) .
Cu1 Ni1 Ni9 Ni14 90.50(6) .
C5 Ni1 Ni9 Ni19 142.9(6) .
C11 Ni1 Ni9 Ni19 -125.5(5) .
C1 Ni1 Ni9 Ni19 -21.0(4) .
Ni7 Ni1 Ni9 Ni19 -82.4(3) .
Ni2 Ni1 Ni9 Ni19 1.5(3) .
Ni6 Ni1 Ni9 Ni19 32.8(3) .
Cu1 Ni1 Ni9 Ni19 66.4(3) .
C5 Ni1 Ni9 Ni15 121.3(5) .
C11 Ni1 Ni9 Ni15 -147.1(4) .
C1 Ni1 Ni9 Ni15 -42.6(4) .
Ni7 Ni1 Ni9 Ni15 -104.09(7) .
Ni2 Ni1 Ni9 Ni15 -20.13(9) .
Ni6 Ni1 Ni9 Ni15 11.12(6) .
Cu1 Ni1 Ni9 Ni15 44.78(8) .
C5 Ni1 Ni9 Ni11 61.1(5) .
C11 Ni1 Ni9 Ni11 152.7(4) .
C1 Ni1 Ni9 Ni11 -102.8(4) .
Ni7 Ni1 Ni9 Ni11 -164.24(8) .
Ni2 Ni1 Ni9 Ni11 -80.28(9) .
Ni6 Ni1 Ni9 Ni11 -49.03(7) .
Cu1 Ni1 Ni9 Ni11 -15.38(9) .
C29 Ni4 Ni10 C25 31.2(5) .
N4 Ni4 Ni10 C25 -95.9(8) .
C28 Ni4 Ni10 C25 -93.2(5) .
Ni13 Ni4 Ni10 C25 58.4(4) .
Ni2 Ni4 Ni10 C25 -157.3(4) .
Ni6 Ni4 Ni10 C25 132.4(4) .
Cu1 Ni4 Ni10 C25 160.4(4) .
Ni5 Ni4 Ni10 C25 101.5(4) .
C29 Ni4 Ni10 C28 124.5(5) .
N4 Ni4 Ni10 C28 -2.6(8) .
Ni13 Ni4 Ni10 C28 151.7(4) .
Ni2 Ni4 Ni10 C28 -64.1(4) .
Ni6 Ni4 Ni10 C28 -134.4(4) .
Cu1 Ni4 Ni10 C28 -106.3(4) .
Ni5 Ni4 Ni10 C28 -165.3(4) .
C29 Ni4 Ni10 Ni14 -101.8(4) .
N4 Ni4 Ni10 Ni14 131.1(7) .
C28 Ni4 Ni10 Ni14 133.8(4) .
Ni13 Ni4 Ni10 Ni14 -74.59(8) .
Ni2 Ni4 Ni10 Ni14 69.67(8) .
Ni6 Ni4 Ni10 Ni14 -0.64(7) .
Cu1 Ni4 Ni10 Ni14 27.41(10) .
Ni5 Ni4 Ni10 Ni14 -31.52(10) .
C29 Ni4 Ni10 Ni20 -21.1(4) .
N4 Ni4 Ni10 Ni20 -148.1(7) .
C28 Ni4 Ni10 Ni20 -145.5(4) .
Ni13 Ni4 Ni10 Ni20 6.13(8) .
Ni2 Ni4 Ni10 Ni20 150.39(9) .
Ni6 Ni4 Ni10 Ni20 80.08(9) .
Cu1 Ni4 Ni10 Ni20 108.13(9) .
Ni5 Ni4 Ni10 Ni20 49.20(10) .
C29 Ni4 Ni10 Ni2 -171.5(4) .
N4 Ni4 Ni10 Ni2 61.5(7) .
C28 Ni4 Ni10 Ni2 64.1(4) .
Ni13 Ni4 Ni10 Ni2 -144.26(7) .
Ni6 Ni4 Ni10 Ni2 -70.30(6) .
Cu1 Ni4 Ni10 Ni2 -42.26(6) .
Ni5 Ni4 Ni10 Ni2 -101.19(7) .
C29 Ni4 Ni10 Ni13 -27.2(4) .
N4 Ni4 Ni10 Ni13 -154.3(7) .
C28 Ni4 Ni10 Ni13 -151.7(4) .
Ni2 Ni4 Ni10 Ni13 144.26(7) .
Ni6 Ni4 Ni10 Ni13 73.96(6) .
Cu1 Ni4 Ni10 Ni13 102.00(7) .
Ni5 Ni4 Ni10 Ni13 43.07(6) .
C29 Ni4 Ni10 Ni6 -101.2(4) .
N4 Ni4 Ni10 Ni6 131.8(7) .
C28 Ni4 Ni10 Ni6 134.4(4) .
Ni13 Ni4 Ni10 Ni6 -73.96(6) .
Ni2 Ni4 Ni10 Ni6 70.30(6) .
Cu1 Ni4 Ni10 Ni6 28.05(6) .
Ni5 Ni4 Ni10 Ni6 -30.89(6) .
C29 Ni4 Ni10 Ni18 140.5(7) .
N4 Ni4 Ni10 Ni18 13.4(10) .
C28 Ni4 Ni10 Ni18 16.1(7) .
Ni13 Ni4 Ni10 Ni18 167.7(6) .
Ni2 Ni4 Ni10 Ni18 -48.0(6) .
Ni6 Ni4 Ni10 Ni18 -118.3(6) .
Cu1 Ni4 Ni10 Ni18 -90.3(6) .
Ni5 Ni4 Ni10 Ni18 -149.2(6) .
C29 Ni4 Ni10 Ni8 -170.5(4) .
N4 Ni4 Ni10 Ni8 62.5(7) .
C28 Ni4 Ni10 Ni8 65.1(4) .
Ni13 Ni4 Ni10 Ni8 -143.26(8) .
Ni2 Ni4 Ni10 Ni8 1.00(7) .
Ni6 Ni4 Ni10 Ni8 -69.30(7) .
Cu1 Ni4 Ni10 Ni8 -41.25(9) .
Ni5 Ni4 Ni10 Ni8 -100.19(8) .
C7 Ni2 Ni10 C25 20.9(14) .
C1 Ni2 Ni10 C25 -166.1(11) .
C28 Ni2 Ni10 C25 8.0(11) .
C27 Ni2 Ni10 C25 -73.6(11) .
Ni8 Ni2 Ni10 C25 -110.7(10) .
Ni6 Ni2 Ni10 C25 142.6(10) .
Ni1 Ni2 Ni10 C25 174.3(10) .
Ni4 Ni2 Ni10 C25 70.3(10) .
Cu1 Ni2 Ni10 C25 111.8(10) .
C7 Ni2 Ni10 C28 12.9(10) .
C1 Ni2 Ni10 C28 -174.1(5) .
C27 Ni2 Ni10 C28 -81.6(5) .
Ni8 Ni2 Ni10 C28 -118.8(4) .
Ni6 Ni2 Ni10 C28 134.5(4) .
Ni1 Ni2 Ni10 C28 166.3(4) .
Ni4 Ni2 Ni10 C28 62.3(4) .
Cu1 Ni2 Ni10 C28 103.7(4) .
C7 Ni2 Ni10 Ni14 -178.0(9) .
C1 Ni2 Ni10 Ni14 -5.0(3) .
C28 Ni2 Ni10 Ni14 169.1(4) .
C27 Ni2 Ni10 Ni14 87.5(3) .
Ni8 Ni2 Ni10 Ni14 50.33(6) .
Ni6 Ni2 Ni10 Ni14 -56.39(6) .
Ni1 Ni2 Ni10 Ni14 -24.60(8) .
Ni4 Ni2 Ni10 Ni14 -128.63(7) .
Cu1 Ni2 Ni10 Ni14 -87.18(7) .
C7 Ni2 Ni10 Ni20 -169.1(9) .
C1 Ni2 Ni10 Ni20 4.0(4) .
C28 Ni2 Ni10 Ni20 178.1(5) .
C27 Ni2 Ni10 Ni20 96.5(3) .
Ni8 Ni2 Ni10 Ni20 59.31(17) .
Ni6 Ni2 Ni10 Ni20 -47.40(17) .
Ni1 Ni2 Ni10 Ni20 -15.6(2) .
Ni4 Ni2 Ni10 Ni20 -119.64(18) .
Cu1 Ni2 Ni10 Ni20 -78.20(18) .
C7 Ni2 Ni10 Ni4 -49.4(9) .
C1 Ni2 Ni10 Ni4 123.6(3) .
C28 Ni2 Ni10 Ni4 -62.3(4) .
C27 Ni2 Ni10 Ni4 -143.9(3) .
Ni8 Ni2 Ni10 Ni4 178.95(7) .
Ni6 Ni2 Ni10 Ni4 72.24(6) .
Ni1 Ni2 Ni10 Ni4 104.02(8) .
Cu1 Ni2 Ni10 Ni4 41.44(6) .
C7 Ni2 Ni10 Ni13 -82.6(9) .
C1 Ni2 Ni10 Ni13 90.4(3) .
C28 Ni2 Ni10 Ni13 -95.5(4) .
C27 Ni2 Ni10 Ni13 -177.1(3) .
Ni8 Ni2 Ni10 Ni13 145.78(7) .
Ni6 Ni2 Ni10 Ni13 39.06(6) .
Ni1 Ni2 Ni10 Ni13 70.85(9) .
Ni4 Ni2 Ni10 Ni13 -33.18(6) .
Cu1 Ni2 Ni10 Ni13 8.27(8) .
C7 Ni2 Ni10 Ni6 -121.7(9) .
C1 Ni2 Ni10 Ni6 51.4(3) .
C28 Ni2 Ni10 Ni6 -134.5(4) .
C27 Ni2 Ni10 Ni6 143.9(3) .
Ni8 Ni2 Ni10 Ni6 106.71(6) .
Ni1 Ni2 Ni10 Ni6 31.78(7) .
Ni4 Ni2 Ni10 Ni6 -72.24(6) .
Cu1 Ni2 Ni10 Ni6 -30.80(6) .
C7 Ni2 Ni10 Ni18 125.5(9) .
C1 Ni2 Ni10 Ni18 -61.5(3) .
C28 Ni2 Ni10 Ni18 112.6(4) .
C27 Ni2 Ni10 Ni18 31.0(3) .
Ni8 Ni2 Ni10 Ni18 -6.17(6) .
Ni6 Ni2 Ni10 Ni18 -112.89(7) .
Ni1 Ni2 Ni10 Ni18 -81.10(9) .
Ni4 Ni2 Ni10 Ni18 174.87(8) .
Cu1 Ni2 Ni10 Ni18 -143.68(6) .
C7 Ni2 Ni10 Ni8 131.6(9) .
C1 Ni2 Ni10 Ni8 -55.3(3) .
C28 Ni2 Ni10 Ni8 118.8(4) .
C27 Ni2 Ni10 Ni8 37.2(3) .
Ni6 Ni2 Ni10 Ni8 -106.71(6) .
Ni1 Ni2 Ni10 Ni8 -74.93(7) .
Ni4 Ni2 Ni10 Ni8 -178.95(7) .
Cu1 Ni2 Ni10 Ni8 -137.51(7) .
C2 Ni6 Ni10 C25 1.1(6) .
C1 Ni6 Ni10 C25 145.3(6) .
Cu1 Ni6 Ni10 C25 -122.1(5) .
Ni15 Ni6 Ni10 C25 36.6(5) .
Ni14 Ni6 Ni10 C25 92.6(5) .
Ni3 Ni6 Ni10 C25 10.6(7) .
Ni2 Ni6 Ni10 C25 -160.3(5) .
Ni9 Ni6 Ni10 C25 94.0(5) .
Ni5 Ni6 Ni10 C25 -51.6(5) .
Ni1 Ni6 Ni10 C25 169.1(5) .
Ni4 Ni6 Ni10 C25 -88.0(5) .
C2 Ni6 Ni10 C28 125.0(5) .
C1 Ni6 Ni10 C28 -90.8(5) .
Cu1 Ni6 Ni10 C28 1.8(3) .
Ni15 Ni6 Ni10 C28 160.5(3) .
Ni14 Ni6 Ni10 C28 -143.5(3) .
Ni3 Ni6 Ni10 C28 134.4(6) .
Ni2 Ni6 Ni10 C28 -36.4(3) .
Ni9 Ni6 Ni10 C28 -142.1(3) .
Ni5 Ni6 Ni10 C28 72.3(3) .
Ni1 Ni6 Ni10 C28 -67.0(3) .
Ni4 Ni6 Ni10 C28 35.9(3) .
C2 Ni6 Ni10 Ni14 -91.5(4) .
C1 Ni6 Ni10 Ni14 52.7(3) .
Cu1 Ni6 Ni10 Ni14 145.35(8) .
Ni15 Ni6 Ni10 Ni14 -55.97(5) .
Ni3 Ni6 Ni10 Ni14 -82.0(5) .
Ni2 Ni6 Ni10 Ni14 107.09(6) .
Ni9 Ni6 Ni10 Ni14 1.40(7) .
Ni5 Ni6 Ni10 Ni14 -144.15(8) .
Ni1 Ni6 Ni10 Ni14 76.52(7) .
Ni4 Ni6 Ni10 Ni14 179.39(7) .
C2 Ni6 Ni10 Ni20 -38.3(4) .
C1 Ni6 Ni10 Ni20 105.9(3) .
Cu1 Ni6 Ni10 Ni20 -161.46(7) .
Ni15 Ni6 Ni10 Ni20 -2.79(6) .
Ni14 Ni6 Ni10 Ni20 53.19(6) .
Ni3 Ni6 Ni10 Ni20 -28.8(5) .
Ni2 Ni6 Ni10 Ni20 160.28(7) .
Ni9 Ni6 Ni10 Ni20 54.59(8) .
Ni5 Ni6 Ni10 Ni20 -90.96(7) .
Ni1 Ni6 Ni10 Ni20 129.71(7) .
Ni4 Ni6 Ni10 Ni20 -127.42(7) .
C2 Ni6 Ni10 Ni4 89.1(4) .
C1 Ni6 Ni10 Ni4 -126.7(3) .
Cu1 Ni6 Ni10 Ni4 -34.04(7) .
Ni15 Ni6 Ni10 Ni4 124.63(6) .
Ni14 Ni6 Ni10 Ni4 -179.39(7) .
Ni3 Ni6 Ni10 Ni4 98.6(5) .
Ni2 Ni6 Ni10 Ni4 -72.30(6) .
Ni9 Ni6 Ni10 Ni4 -177.99(8) .
Ni5 Ni6 Ni10 Ni4 36.46(7) .
Ni1 Ni6 Ni10 Ni4 -102.87(7) .
C2 Ni6 Ni10 Ni2 161.4(4) .
C1 Ni6 Ni10 Ni2 -54.4(3) .
Cu1 Ni6 Ni10 Ni2 38.26(7) .
Ni15 Ni6 Ni10 Ni2 -163.07(7) .
Ni14 Ni6 Ni10 Ni2 -107.09(6) .
Ni3 Ni6 Ni10 Ni2 170.9(5) .
Ni9 Ni6 Ni10 Ni2 -105.69(8) .
Ni5 Ni6 Ni10 Ni2 108.76(7) .
Ni1 Ni6 Ni10 Ni2 -30.57(6) .
Ni4 Ni6 Ni10 Ni2 72.30(6) .
C2 Ni6 Ni10 Ni13 21.7(3) .
C1 Ni6 Ni10 Ni13 165.9(3) .
Cu1 Ni6 Ni10 Ni13 -101.47(8) .
Ni15 Ni6 Ni10 Ni13 57.20(5) .
Ni14 Ni6 Ni10 Ni13 113.17(6) .
Ni3 Ni6 Ni10 Ni13 31.1(5) .
Ni2 Ni6 Ni10 Ni13 -139.73(7) .
Ni9 Ni6 Ni10 Ni13 114.58(8) .
Ni5 Ni6 Ni10 Ni13 -30.97(6) .
Ni1 Ni6 Ni10 Ni13 -170.30(7) .
Ni4 Ni6 Ni10 Ni13 -67.43(6) .
C2 Ni6 Ni10 Ni18 -97.3(4) .
C1 Ni6 Ni10 Ni18 46.8(3) .
Cu1 Ni6 Ni10 Ni18 139.50(7) .
Ni15 Ni6 Ni10 Ni18 -61.83(7) .
Ni14 Ni6 Ni10 Ni18 -5.86(6) .
Ni3 Ni6 Ni10 Ni18 -87.9(5) .
Ni2 Ni6 Ni10 Ni18 101.24(8) .
Ni9 Ni6 Ni10 Ni18 -4.45(10) .
Ni5 Ni6 Ni10 Ni18 -150.00(7) .
Ni1 Ni6 Ni10 Ni18 70.66(8) .
Ni4 Ni6 Ni10 Ni18 173.53(8) .
C2 Ni6 Ni10 Ni8 -145.5(3) .
C1 Ni6 Ni10 Ni8 -1.3(3) .
Cu1 Ni6 Ni10 Ni8 91.31(7) .
Ni15 Ni6 Ni10 Ni8 -110.02(6) .
Ni14 Ni6 Ni10 Ni8 -54.04(5) .
Ni3 Ni6 Ni10 Ni8 -136.1(5) .
Ni2 Ni6 Ni10 Ni8 53.05(5) .
Ni9 Ni6 Ni10 Ni8 -52.64(8) .
Ni5 Ni6 Ni10 Ni8 161.81(6) .
Ni1 Ni6 Ni10 Ni8 22.48(7) .
Ni4 Ni6 Ni10 Ni8 125.35(6) .
C27 Ni8 Ni10 C25 97.9(6) .
C14 Ni8 Ni10 C25 -20.4(8) .
C1 Ni8 Ni10 C25 -148.9(6) .
Ni16 Ni8 Ni10 C25 -61.3(4) .
Ni2 Ni8 Ni10 C25 152.1(4) .
Ni14 Ni8 Ni10 C25 -93.6(4) .
Ni7 Ni8 Ni10 C25 -127.2(4) .
Ni18 Ni8 Ni10 C25 -21.0(4) .
C27 Ni8 Ni10 C28 -8.9(5) .
C14 Ni8 Ni10 C28 -127.2(8) .
C1 Ni8 Ni10 C28 104.3(5) .
Ni16 Ni8 Ni10 C28 -168.1(3) .
Ni2 Ni8 Ni10 C28 45.4(3) .
Ni14 Ni8 Ni10 C28 159.6(4) .
Ni7 Ni8 Ni10 C28 126.1(3) .
Ni18 Ni8 Ni10 C28 -127.8(3) .
C27 Ni8 Ni10 Ni14 -168.5(4) .
C14 Ni8 Ni10 Ni14 73.2(7) .
C1 Ni8 Ni10 Ni14 -55.3(3) .
Ni16 Ni8 Ni10 Ni14 32.30(7) .
Ni2 Ni8 Ni10 Ni14 -114.27(7) .
Ni7 Ni8 Ni10 Ni14 -33.59(6) .
Ni18 Ni8 Ni10 Ni14 72.56(6) .
C27 Ni8 Ni10 Ni20 149.8(4) .
C14 Ni8 Ni10 Ni20 31.6(7) .
C1 Ni8 Ni10 Ni20 -96.9(3) .
Ni16 Ni8 Ni10 Ni20 -9.32(9) .
Ni2 Ni8 Ni10 Ni20 -155.90(8) .
Ni14 Ni8 Ni10 Ni20 -41.62(6) .
Ni7 Ni8 Ni10 Ni20 -75.21(8) .
Ni18 Ni8 Ni10 Ni20 30.94(6) .
C27 Ni8 Ni10 Ni4 -55.3(4) .
C14 Ni8 Ni10 Ni4 -173.6(7) .
C1 Ni8 Ni10 Ni4 57.9(3) .
Ni16 Ni8 Ni10 Ni4 145.50(8) .
Ni2 Ni8 Ni10 Ni4 -1.07(7) .
Ni14 Ni8 Ni10 Ni4 113.20(8) .
Ni7 Ni8 Ni10 Ni4 79.61(9) .
Ni18 Ni8 Ni10 Ni4 -174.24(8) .
C27 Ni8 Ni10 Ni2 -54.3(4) .
C14 Ni8 Ni10 Ni2 -172.5(7) .
C1 Ni8 Ni10 Ni2 59.0(3) .
Ni16 Ni8 Ni10 Ni2 146.58(8) .
Ni14 Ni8 Ni10 Ni2 114.27(7) .
Ni7 Ni8 Ni10 Ni2 80.68(7) .
Ni18 Ni8 Ni10 Ni2 -173.16(7) .
C27 Ni8 Ni10 Ni13 -134.1(4) .
C14 Ni8 Ni10 Ni13 107.7(7) .
C1 Ni8 Ni10 Ni13 -20.8(4) .
Ni16 Ni8 Ni10 Ni13 66.77(15) .
Ni2 Ni8 Ni10 Ni13 -79.80(13) .
Ni14 Ni8 Ni10 Ni13 34.47(13) .
Ni7 Ni8 Ni10 Ni13 0.88(15) .
Ni18 Ni8 Ni10 Ni13 107.03(13) .
C27 Ni8 Ni10 Ni6 -111.9(4) .
C14 Ni8 Ni10 Ni6 129.8(7) .
C1 Ni8 Ni10 Ni6 1.3(3) .
Ni16 Ni8 Ni10 Ni6 88.95(7) .
Ni2 Ni8 Ni10 Ni6 -57.62(6) .
Ni14 Ni8 Ni10 Ni6 56.65(6) .
Ni7 Ni8 Ni10 Ni6 23.06(7) .
Ni18 Ni8 Ni10 Ni6 129.21(6) .
C27 Ni8 Ni10 Ni18 118.9(4) .
C14 Ni8 Ni10 Ni18 0.6(7) .
C1 Ni8 Ni10 Ni18 -127.9(3) .
Ni16 Ni8 Ni10 Ni18 -40.26(6) .
Ni2 Ni8 Ni10 Ni18 173.16(7) .
Ni14 Ni8 Ni10 Ni18 -72.56(6) .
Ni7 Ni8 Ni10 Ni18 -106.15(7) .
C6 Ni3 Ni11 C36 -13.7(7) .
C10 Ni3 Ni11 C36 90.3(5) .
C2 Ni3 Ni11 C36 -141.5(6) .
Ni6 Ni3 Ni11 C36 -171.4(4) .
Ni9 Ni3 Ni11 C36 130.7(4) .
Ni5 Ni3 Ni11 C36 -111.3(4) .
Cu1 Ni3 Ni11 C36 -146.7(4) .
C6 Ni3 Ni11 C33 32.1(9) .
C10 Ni3 Ni11 C33 136.1(7) .
C36 Ni3 Ni11 C33 45.9(7) .
C2 Ni3 Ni11 C33 -95.7(7) .
Ni6 Ni3 Ni11 C33 -125.5(6) .
Ni9 Ni3 Ni11 C33 176.6(6) .
Ni5 Ni3 Ni11 C33 -65.5(6) .
Cu1 Ni3 Ni11 C33 -100.9(6) .
C6 Ni3 Ni11 C35 -93.3(7) .
C10 Ni3 Ni11 C35 10.7(5) .
C36 Ni3 Ni11 C35 -79.6(6) .
C2 Ni3 Ni11 C35 138.9(5) .
Ni6 Ni3 Ni11 C35 109.0(4) .
Ni9 Ni3 Ni11 C35 51.1(4) .
Ni5 Ni3 Ni11 C35 169.1(4) .
Cu1 Ni3 Ni11 C35 133.6(4) .
C6 Ni3 Ni11 C2 127.8(7) .
C10 Ni3 Ni11 C2 -128.2(5) .
C36 Ni3 Ni11 C2 141.5(6) .
Ni6 Ni3 Ni11 C2 -29.8(4) .
Ni9 Ni3 Ni11 C2 -87.7(4) .
Ni5 Ni3 Ni11 C2 30.2(4) .
Cu1 Ni3 Ni11 C2 -5.2(4) .
C6 Ni3 Ni11 Ni21 126.4(6) .
C10 Ni3 Ni11 Ni21 -129.6(4) .
C36 Ni3 Ni11 Ni21 140.2(5) .
C2 Ni3 Ni11 Ni21 -1.4(4) .
Ni6 Ni3 Ni11 Ni21 -31.20(16) .
Ni9 Ni3 Ni11 Ni21 -89.11(15) .
Ni5 Ni3 Ni11 Ni21 28.84(16) .
Cu1 Ni3 Ni11 Ni21 -6.6(2) .
C6 Ni3 Ni11 Ni19 -144.4(6) .
C10 Ni3 Ni11 Ni19 -40.4(4) .
C36 Ni3 Ni11 Ni19 -130.7(4) .
C2 Ni3 Ni11 Ni19 87.8(4) .
Ni6 Ni3 Ni11 Ni19 57.96(8) .
Ni9 Ni3 Ni11 Ni19 0.05(7) .
Ni5 Ni3 Ni11 Ni19 118.00(7) .
Cu1 Ni3 Ni11 Ni19 82.57(12) .
C6 Ni3 Ni11 Ni15 159.5(6) .
C10 Ni3 Ni11 Ni15 -96.5(3) .
C36 Ni3 Ni11 Ni15 173.2(4) .
C2 Ni3 Ni11 Ni15 31.7(3) .
Ni6 Ni3 Ni11 Ni15 1.89(6) .
Ni9 Ni3 Ni11 Ni15 -56.02(5) .
Ni5 Ni3 Ni11 Ni15 61.93(6) .
Cu1 Ni3 Ni11 Ni15 26.50(11) .
C6 Ni3 Ni11 Ni12 96.2(6) .
C10 Ni3 Ni11 Ni12 -159.8(3) .
C36 Ni3 Ni11 Ni12 109.9(4) .
C2 Ni3 Ni11 Ni12 -31.6(4) .
Ni6 Ni3 Ni11 Ni12 -61.44(6) .
Ni9 Ni3 Ni11 Ni12 -119.35(6) .
Ni5 Ni3 Ni11 Ni12 -1.40(6) .
Cu1 Ni3 Ni11 Ni12 -36.84(11) .
C6 Ni3 Ni11 Ni9 -144.5(6) .
C10 Ni3 Ni11 Ni9 -40.5(3) .
C36 Ni3 Ni11 Ni9 -130.7(4) .
C2 Ni3 Ni11 Ni9 87.7(4) .
Ni6 Ni3 Ni11 Ni9 57.91(5) .
Ni5 Ni3 Ni11 Ni9 117.95(6) .
Cu1 Ni3 Ni11 Ni9 82.51(10) .
C10 Ni9 Ni11 C36 6.1(5) .
C12 Ni9 Ni11 C36 96.1(5) .
Ni17 Ni9 Ni11 C36 148.7(4) .
Ni3 Ni9 Ni11 C36 -38.5(4) .
Ni6 Ni9 Ni11 C36 -96.0(4) .
Ni7 Ni9 Ni11 C36 -130.2(5) .
Ni14 Ni9 Ni11 C36 -149.0(4) .
Ni19 Ni9 Ni11 C36 141.5(4) .
Ni15 Ni9 Ni11 C36 -149.1(4) .
Ni1 Ni9 Ni11 C36 -56.5(4) .
C10 Ni9 Ni11 C33 -129.4(11) .
C12 Ni9 Ni11 C33 -39.4(11) .
Ni17 Ni9 Ni11 C33 13.2(10) .
Ni3 Ni9 Ni11 C33 -174.0(10) .
Ni6 Ni9 Ni11 C33 128.5(10) .
Ni7 Ni9 Ni11 C33 94.2(11) .
Ni14 Ni9 Ni11 C33 75.5(10) .
Ni19 Ni9 Ni11 C33 5.9(10) .
Ni15 Ni9 Ni11 C33 75.4(10) .
Ni1 Ni9 Ni11 C33 168.0(10) .
C10 Ni9 Ni11 C35 -86.5(5) .
C12 Ni9 Ni11 C35 3.6(5) .
Ni17 Ni9 Ni11 C35 56.2(3) .
Ni3 Ni9 Ni11 C35 -131.0(3) .
Ni6 Ni9 Ni11 C35 171.4(3) .
Ni7 Ni9 Ni11 C35 137.2(5) .
Ni14 Ni9 Ni11 C35 118.5(3) .
Ni19 Ni9 Ni11 C35 48.9(3) .
Ni15 Ni9 Ni11 C35 118.4(3) .
Ni1 Ni9 Ni11 C35 -149.1(3) .
C10 Ni9 Ni11 C2 103.3(4) .
C12 Ni9 Ni11 C2 -166.6(5) .
Ni17 Ni9 Ni11 C2 -114.0(3) .
Ni3 Ni9 Ni11 C2 58.8(3) .
Ni6 Ni9 Ni11 C2 1.2(3) .
Ni7 Ni9 Ni11 C2 -33.0(4) .
Ni14 Ni9 Ni11 C2 -51.7(3) .
Ni19 Ni9 Ni11 C2 -121.3(3) .
Ni15 Ni9 Ni11 C2 -51.8(3) .
Ni1 Ni9 Ni11 C2 40.8(3) .
C10 Ni9 Ni11 Ni21 -171.6(3) .
C12 Ni9 Ni11 Ni21 -81.6(4) .
Ni17 Ni9 Ni11 Ni21 -28.96(9) .
Ni3 Ni9 Ni11 Ni21 143.82(8) .
Ni6 Ni9 Ni11 Ni21 86.28(7) .
Ni7 Ni9 Ni11 Ni21 52.1(3) .
Ni14 Ni9 Ni11 Ni21 33.36(9) .
Ni19 Ni9 Ni11 Ni21 -36.23(7) .
Ni15 Ni9 Ni11 Ni21 33.23(6) .
Ni1 Ni9 Ni11 Ni21 125.79(8) .
C10 Ni9 Ni11 Ni3 44.6(3) .
C12 Ni9 Ni11 Ni3 134.6(4) .
Ni17 Ni9 Ni11 Ni3 -172.78(8) .
Ni6 Ni9 Ni11 Ni3 -57.54(6) .
Ni7 Ni9 Ni11 Ni3 -91.8(3) .
Ni14 Ni9 Ni11 Ni3 -110.47(7) .
Ni19 Ni9 Ni11 Ni3 179.95(7) .
Ni15 Ni9 Ni11 Ni3 -110.59(6) .
Ni1 Ni9 Ni11 Ni3 -18.03(7) .
C10 Ni9 Ni11 Ni19 -135.4(3) .
C12 Ni9 Ni11 Ni19 -45.4(4) .
Ni17 Ni9 Ni11 Ni19 7.27(6) .
Ni3 Ni9 Ni11 Ni19 -179.95(7) .
Ni6 Ni9 Ni11 Ni19 122.52(6) .
Ni7 Ni9 Ni11 Ni19 88.3(3) .
Ni14 Ni9 Ni11 Ni19 69.59(6) .
Ni15 Ni9 Ni11 Ni19 69.46(6) .
Ni1 Ni9 Ni11 Ni19 162.02(8) .
C10 Ni9 Ni11 Ni15 155.1(3) .
C12 Ni9 Ni11 Ni15 -114.8(4) .
Ni17 Ni9 Ni11 Ni15 -62.19(7) .
Ni3 Ni9 Ni11 Ni15 110.59(6) .
Ni6 Ni9 Ni11 Ni15 53.06(5) .
Ni7 Ni9 Ni11 Ni15 18.8(3) .
Ni14 Ni9 Ni11 Ni15 0.13(6) .
Ni19 Ni9 Ni11 Ni15 -69.46(6) .
Ni1 Ni9 Ni11 Ni15 92.56(8) .
C10 Ni9 Ni11 Ni12 117.5(3) .
C12 Ni9 Ni11 Ni12 -152.5(4) .
Ni17 Ni9 Ni11 Ni12 -99.86(8) .
Ni3 Ni9 Ni11 Ni12 72.93(7) .
Ni6 Ni9 Ni11 Ni12 15.39(7) .
Ni7 Ni9 Ni11 Ni12 -18.8(3) .
Ni14 Ni9 Ni11 Ni12 -37.54(8) .
Ni19 Ni9 Ni11 Ni12 -107.13(7) .
Ni15 Ni9 Ni11 Ni12 -37.66(6) .
Ni1 Ni9 Ni11 Ni12 54.90(10) .
C8 Ni5 Ni12 C30 10.1(10) .
C9 Ni5 Ni12 C30 17.2(8) .
C2 Ni5 Ni12 C30 180.0(8) .
Ni6 Ni5 Ni12 C30 -158.1(7) .
Cu1 Ni5 Ni12 C30 -169.9(7) .
Ni3 Ni5 Ni12 C30 143.9(7) .
Ni13 Ni5 Ni12 C30 -105.2(7) .
Ni4 Ni5 Ni12 C30 -103.4(7) .
C8 Ni5 Ni12 C9 -7.1(8) .
C2 Ni5 Ni12 C9 162.7(6) .
Ni6 Ni5 Ni12 C9 -175.3(5) .
Cu1 Ni5 Ni12 C9 172.9(5) .
Ni3 Ni5 Ni12 C9 126.7(5) .
Ni13 Ni5 Ni12 C9 -122.4(5) .
Ni4 Ni5 Ni12 C9 -120.6(5) .
C8 Ni5 Ni12 C2 -169.9(8) .
C9 Ni5 Ni12 C2 -162.7(6) .
Ni6 Ni5 Ni12 C2 22.0(4) .
Cu1 Ni5 Ni12 C2 10.1(4) .
Ni3 Ni5 Ni12 C2 -36.1(4) .
Ni13 Ni5 Ni12 C2 74.8(4) .
Ni4 Ni5 Ni12 C2 76.6(4) .
C8 Ni5 Ni12 Ni13 115.3(7) .
C9 Ni5 Ni12 Ni13 122.4(5) .
C2 Ni5 Ni12 Ni13 -74.8(4) .
Ni6 Ni5 Ni12 Ni13 -52.89(5) .
Cu1 Ni5 Ni12 Ni13 -64.74(13) .
Ni3 Ni5 Ni12 Ni13 -110.94(6) .
Ni4 Ni5 Ni12 Ni13 1.78(6) .
C8 Ni5 Ni12 Ni21 -158.7(7) .
C9 Ni5 Ni12 Ni21 -151.6(5) .
C2 Ni5 Ni12 Ni21 11.2(4) .
Ni6 Ni5 Ni12 Ni21 33.12(12) .
Cu1 Ni5 Ni12 Ni21 21.3(2) .
Ni3 Ni5 Ni12 Ni21 -24.93(13) .
Ni13 Ni5 Ni12 Ni21 86.01(11) .
Ni4 Ni5 Ni12 Ni21 87.79(12) .
C8 Ni5 Ni12 Ni11 -135.2(7) .
C9 Ni5 Ni12 Ni11 -128.1(5) .
C2 Ni5 Ni12 Ni11 34.7(4) .
Ni6 Ni5 Ni12 Ni11 56.65(6) .
Cu1 Ni5 Ni12 Ni11 44.80(14) .
Ni3 Ni5 Ni12 Ni11 -1.40(6) .
Ni13 Ni5 Ni12 Ni11 109.53(6) .
Ni4 Ni5 Ni12 Ni11 111.32(7) .
C8 Ni5 Ni12 Ni15 169.0(7) .
C9 Ni5 Ni12 Ni15 176.1(5) .
C2 Ni5 Ni12 Ni15 -21.1(4) .
Ni6 Ni5 Ni12 Ni15 0.83(6) .
Cu1 Ni5 Ni12 Ni15 -11.02(14) .
Ni3 Ni5 Ni12 Ni15 -57.22(6) .
Ni13 Ni5 Ni12 Ni15 53.72(5) .
Ni4 Ni5 Ni12 Ni15 55.50(7) .
C8 Ni5 Ni12 Ni22 121.8(7) .
C9 Ni5 Ni12 Ni22 128.9(5) .
C2 Ni5 Ni12 Ni22 -68.4(4) .
Ni6 Ni5 Ni12 Ni22 -46.39(8) .
Cu1 Ni5 Ni12 Ni22 -58.25(15) .
Ni3 Ni5 Ni12 Ni22 -104.44(7) .
Ni13 Ni5 Ni12 Ni22 6.49(6) .
Ni4 Ni5 Ni12 Ni22 8.28(9) .
C36 Ni11 Ni12 C30 -101.1(6) .
C33 Ni11 Ni12 C30 -8.3(6) .
C35 Ni11 Ni12 C30 48.8(10) .
C2 Ni11 Ni12 C30 170.8(6) .
Ni21 Ni11 Ni12 C30 43.6(5) .
Ni3 Ni11 Ni12 C30 -153.7(5) .
Ni19 Ni11 Ni12 C30 84.0(5) .
Ni15 Ni11 Ni12 C30 115.1(5) .
Ni9 Ni11 Ni12 C30 152.4(5) .
C36 Ni11 Ni12 C9 11.8(5) .
C33 Ni11 Ni12 C9 104.5(5) .
C35 Ni11 Ni12 C9 161.6(9) .
C2 Ni11 Ni12 C9 -76.4(5) .
Ni21 Ni11 Ni12 C9 156.4(4) .
Ni3 Ni11 Ni12 C9 -40.9(4) .
Ni19 Ni11 Ni12 C9 -163.2(4) .
Ni15 Ni11 Ni12 C9 -132.1(4) .
Ni9 Ni11 Ni12 C9 -94.8(4) .
C36 Ni11 Ni12 C2 88.1(5) .
C33 Ni11 Ni12 C2 -179.1(5) .
C35 Ni11 Ni12 C2 -122.0(9) .
Ni21 Ni11 Ni12 C2 -127.2(4) .
Ni3 Ni11 Ni12 C2 35.5(4) .
Ni19 Ni11 Ni12 C2 -86.8(4) .
Ni15 Ni11 Ni12 C2 -55.7(4) .
Ni9 Ni11 Ni12 C2 -18.4(4) .
C36 Ni11 Ni12 Ni5 54.2(4) .
C33 Ni11 Ni12 Ni5 146.9(4) .
C35 Ni11 Ni12 Ni5 -155.9(8) .
C2 Ni11 Ni12 Ni5 -33.9(4) .
Ni21 Ni11 Ni12 Ni5 -161.15(7) .
Ni3 Ni11 Ni12 Ni5 1.52(7) .
Ni19 Ni11 Ni12 Ni5 -120.77(7) .
Ni15 Ni11 Ni12 Ni5 -89.64(6) .
Ni9 Ni11 Ni12 Ni5 -52.36(8) .
C36 Ni11 Ni12 Ni13 119.2(4) .
C33 Ni11 Ni12 Ni13 -148.0(4) .
C35 Ni11 Ni12 Ni13 -90.9(8) .
C2 Ni11 Ni12 Ni13 31.1(4) .
Ni21 Ni11 Ni12 Ni13 -96.12(7) .
Ni3 Ni11 Ni12 Ni13 66.54(7) .
Ni19 Ni11 Ni12 Ni13 -55.75(9) .
Ni15 Ni11 Ni12 Ni13 -24.61(6) .
Ni9 Ni11 Ni12 Ni13 12.66(9) .
C36 Ni11 Ni12 Ni21 -144.7(4) .
C33 Ni11 Ni12 Ni21 -51.9(4) .
C35 Ni11 Ni12 Ni21 5.2(8) .
C2 Ni11 Ni12 Ni21 127.2(4) .
Ni3 Ni11 Ni12 Ni21 162.67(8) .
Ni19 Ni11 Ni12 Ni21 40.38(7) .
Ni15 Ni11 Ni12 Ni21 71.51(6) .
Ni9 Ni11 Ni12 Ni21 108.78(8) .
C36 Ni11 Ni12 Ni15 143.8(4) .
C33 Ni11 Ni12 Ni15 -123.4(4) .
C35 Ni11 Ni12 Ni15 -66.3(8) .
C2 Ni11 Ni12 Ni15 55.7(4) .
Ni21 Ni11 Ni12 Ni15 -71.51(6) .
Ni3 Ni11 Ni12 Ni15 91.16(6) .
Ni19 Ni11 Ni12 Ni15 -31.13(6) .
Ni9 Ni11 Ni12 Ni15 37.27(6) .
C36 Ni11 Ni12 Ni22 175.2(4) .
C33 Ni11 Ni12 Ni22 -92.1(4) .
C35 Ni11 Ni12 Ni22 -35.0(8) .
C2 Ni11 Ni12 Ni22 87.0(4) .
Ni21 Ni11 Ni12 Ni22 -40.18(6) .
Ni3 Ni11 Ni12 Ni22 122.49(6) .
Ni19 Ni11 Ni12 Ni22 0.20(9) .
Ni15 Ni11 Ni12 Ni22 31.33(6) .
Ni9 Ni11 Ni12 Ni22 68.60(8) .
N4 Ni4 Ni13 C29 14.8(7) .
C28 Ni4 Ni13 C29 -121.2(6) .
Ni10 Ni4 Ni13 C29 -143.3(5) .
Ni2 Ni4 Ni13 C29 -175.7(5) .
Ni6 Ni4 Ni13 C29 148.1(5) .
Cu1 Ni4 Ni13 C29 117.8(5) .
Ni5 Ni4 Ni13 C29 84.1(5) .
C29 Ni4 Ni13 C26 37.2(7) .
N4 Ni4 Ni13 C26 52.0(8) .
C28 Ni4 Ni13 C26 -84.1(6) .
Ni10 Ni4 Ni13 C26 -106.1(5) .
Ni2 Ni4 Ni13 C26 -138.5(5) .
Ni6 Ni4 Ni13 C26 -174.8(5) .
Cu1 Ni4 Ni13 C26 155.0(5) .
Ni5 Ni4 Ni13 C26 121.3(5) .
C29 Ni4 Ni13 Ni22 145.1(9) .
N4 Ni4 Ni13 Ni22 159.9(9) .
C28 Ni4 Ni13 Ni22 23.8(8) .
Ni10 Ni4 Ni13 Ni22 1.8(7) .
Ni2 Ni4 Ni13 Ni22 -30.6(8) .
Ni6 Ni4 Ni13 Ni22 -66.9(7) .
Cu1 Ni4 Ni13 Ni22 -97.1(7) .
Ni5 Ni4 Ni13 Ni22 -130.8(7) .
C29 Ni4 Ni13 C2 -118.4(5) .
N4 Ni4 Ni13 C2 -103.6(6) .
C28 Ni4 Ni13 C2 120.4(4) .
Ni10 Ni4 Ni13 C2 98.4(2) .
Ni2 Ni4 Ni13 C2 66.0(2) .
Ni6 Ni4 Ni13 C2 29.7(2) .
Cu1 Ni4 Ni13 C2 -0.5(2) .
Ni5 Ni4 Ni13 C2 -34.3(2) .
C29 Ni4 Ni13 Ni10 143.3(5) .
N4 Ni4 Ni13 Ni10 158.1(6) .
C28 Ni4 Ni13 Ni10 22.0(3) .
Ni2 Ni4 Ni13 Ni10 -32.41(6) .
Ni6 Ni4 Ni13 Ni10 -68.67(5) .
Cu1 Ni4 Ni13 Ni10 -98.92(7) .
Ni5 Ni4 Ni13 Ni10 -132.64(6) .
C29 Ni4 Ni13 Ni15 -155.2(5) .
N4 Ni4 Ni13 Ni15 -140.4(6) .
C28 Ni4 Ni13 Ni15 83.5(3) .
Ni10 Ni4 Ni13 Ni15 61.51(8) .
Ni2 Ni4 Ni13 Ni15 29.11(10) .
Ni6 Ni4 Ni13 Ni15 -7.15(7) .
Cu1 Ni4 Ni13 Ni15 -37.41(10) .
Ni5 Ni4 Ni13 Ni15 -71.13(7) .
C29 Ni4 Ni13 Ni12 -82.2(5) .
N4 Ni4 Ni13 Ni12 -67.3(6) .
C28 Ni4 Ni13 Ni12 156.6(3) .
Ni10 Ni4 Ni13 Ni12 134.58(8) .
Ni2 Ni4 Ni13 Ni12 102.17(8) .
Ni6 Ni4 Ni13 Ni12 65.91(7) .
Cu1 Ni4 Ni13 Ni12 35.66(9) .
Ni5 Ni4 Ni13 Ni12 1.94(6) .
C29 Ni4 Ni13 Ni6 -148.1(5) .
N4 Ni4 Ni13 Ni6 -133.3(6) .
C28 Ni4 Ni13 Ni6 90.7(3) .
Ni10 Ni4 Ni13 Ni6 68.67(5) .
Ni2 Ni4 Ni13 Ni6 36.26(6) .
Cu1 Ni4 Ni13 Ni6 -30.26(6) .
Ni5 Ni4 Ni13 Ni6 -63.97(5) .
C29 Ni4 Ni13 Ni20 138.6(5) .
N4 Ni4 Ni13 Ni20 153.4(6) .
C28 Ni4 Ni13 Ni20 17.3(3) .
Ni10 Ni4 Ni13 Ni20 -4.69(6) .
Ni2 Ni4 Ni13 Ni20 -37.09(9) .
Ni6 Ni4 Ni13 Ni20 -73.36(6) .
Cu1 Ni4 Ni13 Ni20 -103.61(7) .
Ni5 Ni4 Ni13 Ni20 -137.33(7) .
C29 Ni4 Ni13 Ni5 -84.1(5) .
N4 Ni4 Ni13 Ni5 -69.3(6) .
C28 Ni4 Ni13 Ni5 154.7(3) .
Ni10 Ni4 Ni13 Ni5 132.64(6) .
Ni2 Ni4 Ni13 Ni5 100.23(7) .
Ni6 Ni4 Ni13 Ni5 63.97(5) .
Cu1 Ni4 Ni13 Ni5 33.72(6) .
C25 Ni10 Ni13 C29 -94.7(5) .
C28 Ni10 Ni13 C29 4.1(5) .
Ni14 Ni10 Ni13 C29 153.8(4) .
Ni20 Ni10 Ni13 C29 -147.2(4) .
Ni4 Ni10 Ni13 C29 27.5(4) .
Ni2 Ni10 Ni13 C29 62.0(4) .
Ni6 Ni10 Ni13 C29 100.2(4) .
Ni18 Ni10 Ni13 C29 -150.8(4) .
Ni8 Ni10 Ni13 C29 125.1(4) .
C25 Ni10 Ni13 C26 1.7(5) .
C28 Ni10 Ni13 C26 100.5(5) .
Ni14 Ni10 Ni13 C26 -109.8(4) .
Ni20 Ni10 Ni13 C26 -50.8(4) .
Ni4 Ni10 Ni13 C26 123.9(4) .
Ni2 Ni10 Ni13 C26 158.4(4) .
Ni6 Ni10 Ni13 C26 -163.4(4) .
Ni18 Ni10 Ni13 C26 -54.4(4) .
Ni8 Ni10 Ni13 C26 -138.5(4) .
C25 Ni10 Ni13 Ni22 58.0(3) .
C28 Ni10 Ni13 Ni22 156.8(3) .
Ni14 Ni10 Ni13 Ni22 -53.55(8) .
Ni20 Ni10 Ni13 Ni22 5.47(7) .
Ni4 Ni10 Ni13 Ni22 -179.80(8) .
Ni2 Ni10 Ni13 Ni22 -145.33(7) .
Ni6 Ni10 Ni13 Ni22 -107.09(7) .
Ni18 Ni10 Ni13 Ni22 1.89(11) .
Ni8 Ni10 Ni13 Ni22 -82.22(14) .
C25 Ni10 Ni13 Ni4 -122.2(3) .
C28 Ni10 Ni13 Ni4 -23.4(3) .
Ni14 Ni10 Ni13 Ni4 126.25(7) .
Ni20 Ni10 Ni13 Ni4 -174.73(7) .
Ni2 Ni10 Ni13 Ni4 34.47(6) .
Ni6 Ni10 Ni13 Ni4 72.71(6) .
Ni18 Ni10 Ni13 Ni4 -178.31(9) .
Ni8 Ni10 Ni13 Ni4 97.58(13) .
C25 Ni10 Ni13 C2 151.0(4) .
C28 Ni10 Ni13 C2 -110.2(4) .
Ni14 Ni10 Ni13 C2 39.5(2) .
Ni20 Ni10 Ni13 C2 98.5(2) .
Ni4 Ni10 Ni13 C2 -86.8(2) .
Ni2 Ni10 Ni13 C2 -52.3(2) .
Ni6 Ni10 Ni13 C2 -14.1(2) .
Ni18 Ni10 Ni13 C2 94.9(2) .
Ni8 Ni10 Ni13 C2 10.8(3) .
C25 Ni10 Ni13 Ni15 109.3(3) .
C28 Ni10 Ni13 Ni15 -151.9(3) .
Ni14 Ni10 Ni13 Ni15 -2.24(6) .
Ni20 Ni10 Ni13 Ni15 56.77(5) .
Ni4 Ni10 Ni13 Ni15 -128.49(7) .
Ni2 Ni10 Ni13 Ni15 -94.02(7) .
Ni6 Ni10 Ni13 Ni15 -55.78(5) .
Ni18 Ni10 Ni13 Ni15 53.20(8) .
Ni8 Ni10 Ni13 Ni15 -30.92(14) .
C25 Ni10 Ni13 Ni12 138.1(4) .
C28 Ni10 Ni13 Ni12 -123.1(4) .
Ni14 Ni10 Ni13 Ni12 26.62(12) .
Ni20 Ni10 Ni13 Ni12 85.64(11) .
Ni4 Ni10 Ni13 Ni12 -99.63(11) .
Ni2 Ni10 Ni13 Ni12 -65.16(13) .
Ni6 Ni10 Ni13 Ni12 -26.92(11) .
Ni18 Ni10 Ni13 Ni12 82.06(13) .
Ni8 Ni10 Ni13 Ni12 -2.1(2) .
C25 Ni10 Ni13 Ni6 165.0(3) .
C28 Ni10 Ni13 Ni6 -96.1(3) .
Ni14 Ni10 Ni13 Ni6 53.54(5) .
Ni20 Ni10 Ni13 Ni6 112.56(6) .
Ni4 Ni10 Ni13 Ni6 -72.71(6) .
Ni2 Ni10 Ni13 Ni6 -38.24(6) .
Ni18 Ni10 Ni13 Ni6 108.98(8) .
Ni8 Ni10 Ni13 Ni6 24.87(12) .
C25 Ni10 Ni13 Ni20 52.5(3) .
C28 Ni10 Ni13 Ni20 151.3(3) .
Ni14 Ni10 Ni13 Ni20 -59.02(5) .
Ni4 Ni10 Ni13 Ni20 174.73(7) .
Ni2 Ni10 Ni13 Ni20 -150.80(8) .
Ni6 Ni10 Ni13 Ni20 -112.56(6) .
Ni18 Ni10 Ni13 Ni20 -3.58(7) .
Ni8 Ni10 Ni13 Ni20 -87.69(13) .
C25 Ni10 Ni13 Ni5 -167.4(3) .
C28 Ni10 Ni13 Ni5 -68.6(3) .
Ni14 Ni10 Ni13 Ni5 81.05(7) .
Ni20 Ni10 Ni13 Ni5 140.06(7) .
Ni4 Ni10 Ni13 Ni5 -45.20(6) .
Ni2 Ni10 Ni13 Ni5 -10.73(9) .
Ni6 Ni10 Ni13 Ni5 27.51(6) .
Ni18 Ni10 Ni13 Ni5 136.48(7) .
Ni8 Ni10 Ni13 Ni5 52.37(15) .
C30 Ni12 Ni13 C29 83.9(6) .
C9 Ni12 Ni13 C29 -12.8(5) .
C2 Ni12 Ni13 C29 -108.1(5) .
Ni5 Ni12 Ni13 C29 -52.8(4) .
Ni21 Ni12 Ni13 C29 169.4(4) .
Ni11 Ni12 Ni13 C29 -134.7(4) .
Ni15 Ni12 Ni13 C29 -159.0(4) .
Ni22 Ni12 Ni13 C29 134.1(4) .
C30 Ni12 Ni13 C26 -5.6(6) .
C9 Ni12 Ni13 C26 -102.3(5) .
C2 Ni12 Ni13 C26 162.4(5) .
Ni5 Ni12 Ni13 C26 -142.3(4) .
Ni21 Ni12 Ni13 C26 79.9(4) .
Ni11 Ni12 Ni13 C26 135.8(3) .
Ni15 Ni12 Ni13 C26 111.5(3) .
Ni22 Ni12 Ni13 C26 44.6(3) .
C30 Ni12 Ni13 Ni22 -50.2(4) .
C9 Ni12 Ni13 Ni22 -146.9(3) .
C2 Ni12 Ni13 Ni22 117.8(3) .
Ni5 Ni12 Ni13 Ni22 173.10(7) .
Ni21 Ni12 Ni13 Ni22 35.34(6) .
Ni11 Ni12 Ni13 Ni22 91.18(7) .
Ni15 Ni12 Ni13 Ni22 66.94(5) .
C30 Ni12 Ni13 Ni4 134.5(4) .
C9 Ni12 Ni13 Ni4 37.8(3) .
C2 Ni12 Ni13 Ni4 -57.5(3) .
Ni5 Ni12 Ni13 Ni4 -2.21(7) .
Ni21 Ni12 Ni13 Ni4 -139.97(7) .
Ni11 Ni12 Ni13 Ni4 -84.12(8) .
Ni15 Ni12 Ni13 Ni4 -108.36(8) .
Ni22 Ni12 Ni13 Ni4 -175.31(8) .
C30 Ni12 Ni13 C2 -168.0(5) .
C9 Ni12 Ni13 C2 95.3(5) .
Ni5 Ni12 Ni13 C2 55.3(3) .
Ni21 Ni12 Ni13 C2 -82.5(3) .
Ni11 Ni12 Ni13 C2 -26.6(3) .
Ni15 Ni12 Ni13 C2 -50.9(3) .
Ni22 Ni12 Ni13 C2 -117.8(3) .
C30 Ni12 Ni13 Ni10 -149.6(4) .
C9 Ni12 Ni13 Ni10 113.7(3) .
C2 Ni12 Ni13 Ni10 18.3(3) .
Ni5 Ni12 Ni13 Ni10 73.63(11) .
Ni21 Ni12 Ni13 Ni10 -64.13(12) .
Ni11 Ni12 Ni13 Ni10 -8.29(13) .
Ni15 Ni12 Ni13 Ni10 -32.53(10) .
Ni22 Ni12 Ni13 Ni10 -99.47(11) .
C30 Ni12 Ni13 Ni15 -117.1(4) .
C9 Ni12 Ni13 Ni15 146.2(3) .
C2 Ni12 Ni13 Ni15 50.9(3) .
Ni5 Ni12 Ni13 Ni15 106.16(6) .
Ni21 Ni12 Ni13 Ni15 -31.60(6) .
Ni11 Ni12 Ni13 Ni15 24.24(6) .
Ni22 Ni12 Ni13 Ni15 -66.94(5) .
C30 Ni12 Ni13 Ni6 -172.4(4) .
C9 Ni12 Ni13 Ni6 90.9(3) .
C2 Ni12 Ni13 Ni6 -4.4(3) .
Ni5 Ni12 Ni13 Ni6 50.87(5) .
Ni21 Ni12 Ni13 Ni6 -86.89(6) .
Ni11 Ni12 Ni13 Ni6 -31.05(7) .
Ni15 Ni12 Ni13 Ni6 -55.29(5) .
Ni22 Ni12 Ni13 Ni6 -122.23(6) .
C30 Ni12 Ni13 Ni20 -86.5(4) .
C9 Ni12 Ni13 Ni20 176.8(3) .
C2 Ni12 Ni13 Ni20 81.5(3) .
Ni5 Ni12 Ni13 Ni20 136.81(7) .
Ni21 Ni12 Ni13 Ni20 -0.96(8) .
Ni11 Ni12 Ni13 Ni20 54.89(8) .
Ni15 Ni12 Ni13 Ni20 30.65(6) .
Ni22 Ni12 Ni13 Ni20 -36.30(6) .
C30 Ni12 Ni13 Ni5 136.7(4) .
C9 Ni12 Ni13 Ni5 40.0(3) .
C2 Ni12 Ni13 Ni5 -55.3(3) .
Ni21 Ni12 Ni13 Ni5 -137.76(7) .
Ni11 Ni12 Ni13 Ni5 -81.92(7) .
Ni15 Ni12 Ni13 Ni5 -106.16(6) .
Ni22 Ni12 Ni13 Ni5 -173.10(7) .
C2 Ni6 Ni13 C29 107.3(5) .
C1 Ni6 Ni13 C29 -110.0(5) .
Cu1 Ni6 Ni13 C29 11.3(4) .
Ni15 Ni6 Ni13 C29 163.0(4) .
Ni14 Ni6 Ni13 C29 -145.0(4) .
Ni10 Ni6 Ni13 C29 -94.0(4) .
Ni3 Ni6 Ni13 C29 91.0(4) .
Ni2 Ni6 Ni13 C29 -59.4(4) .
Ni9 Ni6 Ni13 C29 160.0(4) .
Ni5 Ni6 Ni13 C29 54.5(4) .
Ni1 Ni6 Ni13 C29 -56.5(5) .
Ni4 Ni6 Ni13 C29 -24.5(4) .
C2 Ni6 Ni13 C26 -64.1(16) .
C1 Ni6 Ni13 C26 78.6(16) .
Cu1 Ni6 Ni13 C26 -160.1(16) .
Ni15 Ni6 Ni13 C26 -8.4(16) .
Ni14 Ni6 Ni13 C26 43.5(16) .
Ni10 Ni6 Ni13 C26 94.6(16) .
Ni3 Ni6 Ni13 C26 -80.5(16) .
Ni2 Ni6 Ni13 C26 129.2(16) .
Ni9 Ni6 Ni13 C26 -11.4(16) .
Ni5 Ni6 Ni13 C26 -116.9(16) .
Ni1 Ni6 Ni13 C26 132.0(16) .
Ni4 Ni6 Ni13 C26 164.1(16) .
C2 Ni6 Ni13 Ni22 -54.2(3) .
C1 Ni6 Ni13 Ni22 88.5(4) .
Cu1 Ni6 Ni13 Ni22 -150.17(8) .
Ni15 Ni6 Ni13 Ni22 1.56(7) .
Ni14 Ni6 Ni13 Ni22 53.48(8) .
Ni10 Ni6 Ni13 Ni22 104.57(8) .
Ni3 Ni6 Ni13 Ni22 -70.50(9) .
Ni2 Ni6 Ni13 Ni22 139.13(8) .
Ni9 Ni6 Ni13 Ni22 -1.43(12) .
Ni5 Ni6 Ni13 Ni22 -106.96(8) .
Ni1 Ni6 Ni13 Ni22 142.0(3) .
Ni4 Ni6 Ni13 Ni22 174.05(9) .
C2 Ni6 Ni13 Ni4 131.8(3) .
C1 Ni6 Ni13 Ni4 -85.5(4) .
Cu1 Ni6 Ni13 Ni4 35.78(7) .
Ni15 Ni6 Ni13 Ni4 -172.49(8) .
Ni14 Ni6 Ni13 Ni4 -120.57(7) .
Ni10 Ni6 Ni13 Ni4 -69.48(6) .
Ni3 Ni6 Ni13 Ni4 115.45(8) .
Ni2 Ni6 Ni13 Ni4 -34.92(6) .
Ni9 Ni6 Ni13 Ni4 -175.49(9) .
Ni5 Ni6 Ni13 Ni4 78.99(6) .
Ni1 Ni6 Ni13 Ni4 -32.0(3) .
C1 Ni6 Ni13 C2 142.7(5) .
Cu1 Ni6 Ni13 C2 -96.0(3) .
Ni15 Ni6 Ni13 C2 55.7(3) .
Ni14 Ni6 Ni13 C2 107.6(3) .
Ni10 Ni6 Ni13 C2 158.7(3) .
Ni3 Ni6 Ni13 C2 -16.3(3) .
Ni2 Ni6 Ni13 C2 -166.7(4) .
Ni9 Ni6 Ni13 C2 52.7(3) .
Ni5 Ni6 Ni13 C2 -52.8(3) .
Ni1 Ni6 Ni13 C2 -163.8(5) .
Ni4 Ni6 Ni13 C2 -131.8(3) .
C2 Ni6 Ni13 Ni10 -158.7(3) .
C1 Ni6 Ni13 Ni10 -16.1(4) .
Cu1 Ni6 Ni13 Ni10 105.26(8) .
Ni15 Ni6 Ni13 Ni10 -103.01(7) .
Ni14 Ni6 Ni13 Ni10 -51.09(5) .
Ni3 Ni6 Ni13 Ni10 -175.07(8) .
Ni2 Ni6 Ni13 Ni10 34.56(6) .
Ni9 Ni6 Ni13 Ni10 -106.01(9) .
Ni5 Ni6 Ni13 Ni10 148.46(7) .
Ni1 Ni6 Ni13 Ni10 37.4(3) .
Ni4 Ni6 Ni13 Ni10 69.48(6) .
C2 Ni6 Ni13 Ni15 -55.7(3) .
C1 Ni6 Ni13 Ni15 87.0(4) .
Cu1 Ni6 Ni13 Ni15 -151.73(8) .
Ni14 Ni6 Ni13 Ni15 51.92(6) .
Ni10 Ni6 Ni13 Ni15 103.01(7) .
Ni3 Ni6 Ni13 Ni15 -72.06(7) .
Ni2 Ni6 Ni13 Ni15 137.57(8) .
Ni9 Ni6 Ni13 Ni15 -3.00(8) .
Ni5 Ni6 Ni13 Ni15 -108.52(6) .
Ni1 Ni6 Ni13 Ni15 140.5(3) .
Ni4 Ni6 Ni13 Ni15 172.49(8) .
C2 Ni6 Ni13 Ni12 4.7(3) .
C1 Ni6 Ni13 Ni12 147.3(4) .
Cu1 Ni6 Ni13 Ni12 -91.34(7) .
Ni15 Ni6 Ni13 Ni12 60.39(6) .
Ni14 Ni6 Ni13 Ni12 112.31(6) .
Ni10 Ni6 Ni13 Ni12 163.40(7) .
Ni3 Ni6 Ni13 Ni12 -11.67(7) .
Ni2 Ni6 Ni13 Ni12 -162.04(6) .
Ni9 Ni6 Ni13 Ni12 57.39(9) .
Ni5 Ni6 Ni13 Ni12 -48.13(5) .
Ni1 Ni6 Ni13 Ni12 -159.2(3) .
Ni4 Ni6 Ni13 Ni12 -127.12(7) .
C2 Ni6 Ni13 Ni20 -109.8(3) .
C1 Ni6 Ni13 Ni20 32.9(4) .
Cu1 Ni6 Ni13 Ni20 154.24(7) .
Ni15 Ni6 Ni13 Ni20 -54.03(5) .
Ni14 Ni6 Ni13 Ni20 -2.11(6) .
Ni10 Ni6 Ni13 Ni20 48.98(5) .
Ni3 Ni6 Ni13 Ni20 -126.09(7) .
Ni2 Ni6 Ni13 Ni20 83.54(6) .
Ni9 Ni6 Ni13 Ni20 -57.03(9) .
Ni5 Ni6 Ni13 Ni20 -162.55(6) .
Ni1 Ni6 Ni13 Ni20 86.4(3) .
Ni4 Ni6 Ni13 Ni20 118.46(7) .
C2 Ni6 Ni13 Ni5 52.8(3) .
C1 Ni6 Ni13 Ni5 -164.5(4) .
Cu1 Ni6 Ni13 Ni5 -43.21(7) .
Ni15 Ni6 Ni13 Ni5 108.52(6) .
Ni14 Ni6 Ni13 Ni5 160.44(7) .
Ni10 Ni6 Ni13 Ni5 -148.46(7) .
Ni3 Ni6 Ni13 Ni5 36.46(6) .
Ni2 Ni6 Ni13 Ni5 -113.91(7) .
Ni9 Ni6 Ni13 Ni5 105.53(9) .
Ni1 Ni6 Ni13 Ni5 -111.0(3) .
Ni4 Ni6 Ni13 Ni5 -78.99(6) .
C8 Ni5 Ni13 C29 -9.5(6) .
C9 Ni5 Ni13 C29 83.9(5) .
C2 Ni5 Ni13 C29 -175.7(5) .
Ni12 Ni5 Ni13 C29 124.6(4) .
Ni6 Ni5 Ni13 C29 -123.1(4) .
Cu1 Ni5 Ni13 C29 -87.0(4) .
Ni3 Ni5 Ni13 C29 -156.2(4) .
Ni4 Ni5 Ni13 C29 -53.3(4) .
C8 Ni5 Ni13 C26 -82.6(7) .
C9 Ni5 Ni13 C26 10.7(6) .
C2 Ni5 Ni13 C26 111.2(6) .
Ni12 Ni5 Ni13 C26 51.5(4) .
Ni6 Ni5 Ni13 C26 163.8(4) .
Cu1 Ni5 Ni13 C26 -160.1(4) .
Ni3 Ni5 Ni13 C26 130.6(4) .
Ni4 Ni5 Ni13 C26 -126.4(4) .
C8 Ni5 Ni13 Ni22 -141.1(5) .
C9 Ni5 Ni13 Ni22 -47.8(3) .
C2 Ni5 Ni13 Ni22 52.7(3) .
Ni12 Ni5 Ni13 Ni22 -7.04(7) .
Ni6 Ni5 Ni13 Ni22 105.29(7) .
Cu1 Ni5 Ni13 Ni22 141.40(7) .
Ni3 Ni5 Ni13 Ni22 72.15(9) .
Ni4 Ni5 Ni13 Ni22 175.07(8) .
C8 Ni5 Ni13 Ni4 43.8(5) .
C9 Ni5 Ni13 Ni4 137.2(3) .
C2 Ni5 Ni13 Ni4 -122.4(3) .
Ni12 Ni5 Ni13 Ni4 177.90(7) .
Ni6 Ni5 Ni13 Ni4 -69.78(6) .
Cu1 Ni5 Ni13 Ni4 -33.67(6) .
Ni3 Ni5 Ni13 Ni4 -102.92(7) .
C8 Ni5 Ni13 C2 166.2(6) .
C9 Ni5 Ni13 C2 -100.5(5) .
Ni12 Ni5 Ni13 C2 -59.7(3) .
Ni6 Ni5 Ni13 C2 52.6(3) .
Cu1 Ni5 Ni13 C2 88.7(3) .
Ni3 Ni5 Ni13 C2 19.4(3) .
Ni4 Ni5 Ni13 C2 122.4(3) .
C8 Ni5 Ni13 Ni10 85.5(5) .
C9 Ni5 Ni13 Ni10 178.9(3) .
C2 Ni5 Ni13 Ni10 -80.7(3) .
Ni12 Ni5 Ni13 Ni10 -140.39(7) .
Ni6 Ni5 Ni13 Ni10 -28.07(6) .
Cu1 Ni5 Ni13 Ni10 8.04(8) .
Ni3 Ni5 Ni13 Ni10 -61.21(8) .
Ni4 Ni5 Ni13 Ni10 41.71(6) .
C8 Ni5 Ni13 Ni15 166.8(5) .
C9 Ni5 Ni13 Ni15 -99.8(3) .
C2 Ni5 Ni13 Ni15 0.6(3) .
Ni12 Ni5 Ni13 Ni15 -59.10(6) .
Ni6 Ni5 Ni13 Ni15 53.22(5) .
Cu1 Ni5 Ni13 Ni15 89.33(6) .
Ni3 Ni5 Ni13 Ni15 20.08(7) .
Ni4 Ni5 Ni13 Ni15 123.00(6) .
C8 Ni5 Ni13 Ni12 -134.1(5) .
C9 Ni5 Ni13 Ni12 -40.7(3) .
C2 Ni5 Ni13 Ni12 59.7(3) .
Ni6 Ni5 Ni13 Ni12 112.32(6) .
Cu1 Ni5 Ni13 Ni12 148.43(7) .
Ni3 Ni5 Ni13 Ni12 79.19(7) .
Ni4 Ni5 Ni13 Ni12 -177.90(7) .
C8 Ni5 Ni13 Ni6 113.6(5) .
C9 Ni5 Ni13 Ni6 -153.1(3) .
C2 Ni5 Ni13 Ni6 -52.6(3) .
Ni12 Ni5 Ni13 Ni6 -112.32(6) .
Cu1 Ni5 Ni13 Ni6 36.11(5) .
Ni3 Ni5 Ni13 Ni6 -33.14(6) .
Ni4 Ni5 Ni13 Ni6 69.78(6) .
C8 Ni5 Ni13 Ni20 142.1(5) .
C9 Ni5 Ni13 Ni20 -124.6(3) .
C2 Ni5 Ni13 Ni20 -24.1(4) .
Ni12 Ni5 Ni13 Ni20 -83.83(11) .
Ni6 Ni5 Ni13 Ni20 28.50(10) .
Cu1 Ni5 Ni13 Ni20 64.61(11) .
Ni3 Ni5 Ni13 Ni20 -4.64(13) .
Ni4 Ni5 Ni13 Ni20 98.28(11) .
C25 Ni10 Ni14 C1 177.3(6) .
C28 Ni10 Ni14 C1 19.8(7) .
Ni20 Ni10 Ni14 C1 -170.3(4) .
Ni4 Ni10 Ni14 C1 -51.5(4) .
Ni2 Ni10 Ni14 C1 5.2(4) .
Ni13 Ni10 Ni14 C1 -108.0(4) .
Ni6 Ni10 Ni14 C1 -52.2(4) .
Ni18 Ni10 Ni14 C1 122.0(4) .
Ni8 Ni10 Ni14 C1 54.6(4) .
C25 Ni10 Ni14 C3 34.5(5) .
C28 Ni10 Ni14 C3 -123.0(7) .
Ni20 Ni10 Ni14 C3 46.9(3) .
Ni4 Ni10 Ni14 C3 165.7(3) .
Ni2 Ni10 Ni14 C3 -137.6(3) .
Ni13 Ni10 Ni14 C3 109.2(3) .
Ni6 Ni10 Ni14 C3 165.1(3) .
Ni18 Ni10 Ni14 C3 -20.8(3) .
Ni8 Ni10 Ni14 C3 -88.2(3) .
C25 Ni10 Ni14 Ni15 -72.3(4) .
C28 Ni10 Ni14 Ni15 130.1(6) .
Ni20 Ni10 Ni14 Ni15 -59.95(6) .
Ni4 Ni10 Ni14 Ni15 58.85(9) .
Ni2 Ni10 Ni14 Ni15 115.52(6) .
Ni13 Ni10 Ni14 Ni15 2.34(6) .
Ni6 Ni10 Ni14 Ni15 58.20(6) .
Ni18 Ni10 Ni14 Ni15 -127.69(6) .
Ni8 Ni10 Ni14 Ni15 164.96(7) .
C25 Ni10 Ni14 Ni17 -69.4(14) .
C28 Ni10 Ni14 Ni17 133.1(14) .
Ni20 Ni10 Ni14 Ni17 -57.0(14) .
Ni4 Ni10 Ni14 Ni17 61.8(14) .
Ni2 Ni10 Ni14 Ni17 118.5(14) .
Ni13 Ni10 Ni14 Ni17 5.3(14) .
Ni6 Ni10 Ni14 Ni17 61.1(14) .
Ni18 Ni10 Ni14 Ni17 -124.8(14) .
Ni8 Ni10 Ni14 Ni17 167.9(14) .
C25 Ni10 Ni14 Ni23 -19.1(4) .
C28 Ni10 Ni14 Ni23 -176.7(6) .
Ni20 Ni10 Ni14 Ni23 -6.76(8) .
Ni4 Ni10 Ni14 Ni23 112.04(9) .
Ni2 Ni10 Ni14 Ni23 168.71(8) .
Ni13 Ni10 Ni14 Ni23 55.53(9) .
Ni6 Ni10 Ni14 Ni23 111.39(8) .
Ni18 Ni10 Ni14 Ni23 -74.50(8) .
Ni8 Ni10 Ni14 Ni23 -141.85(9) .
C25 Ni10 Ni14 Ni6 -130.5(4) .
C28 Ni10 Ni14 Ni6 71.9(6) .
Ni20 Ni10 Ni14 Ni6 -118.15(7) .
Ni4 Ni10 Ni14 Ni6 0.65(7) .
Ni2 Ni10 Ni14 Ni6 57.33(6) .
Ni13 Ni10 Ni14 Ni6 -55.86(6) .
Ni18 Ni10 Ni14 Ni6 174.11(6) .
Ni8 Ni10 Ni14 Ni6 106.77(6) .
C25 Ni10 Ni14 Ni8 122.7(4) .
C28 Ni10 Ni14 Ni8 -34.8(6) .
Ni20 Ni10 Ni14 Ni8 135.08(7) .
Ni4 Ni10 Ni14 Ni8 -106.12(8) .
Ni2 Ni10 Ni14 Ni8 -49.44(6) .
Ni13 Ni10 Ni14 Ni8 -162.62(7) .
Ni6 Ni10 Ni14 Ni8 -106.77(6) .
Ni18 Ni10 Ni14 Ni8 67.34(6) .
C25 Ni10 Ni14 Ni16 90.2(4) .
C28 Ni10 Ni14 Ni16 -67.4(6) .
Ni20 Ni10 Ni14 Ni16 102.56(8) .
Ni4 Ni10 Ni14 Ni16 -138.64(8) .
Ni2 Ni10 Ni14 Ni16 -81.97(8) .
Ni13 Ni10 Ni14 Ni16 164.85(7) .
Ni6 Ni10 Ni14 Ni16 -139.29(8) .
Ni18 Ni10 Ni14 Ni16 34.82(6) .
Ni8 Ni10 Ni14 Ni16 -32.53(6) .
C25 Ni10 Ni14 Ni18 55.4(4) .
C28 Ni10 Ni14 Ni18 -102.2(6) .
Ni20 Ni10 Ni14 Ni18 67.74(6) .
Ni4 Ni10 Ni14 Ni18 -173.46(9) .
Ni2 Ni10 Ni14 Ni18 -116.78(6) .
Ni13 Ni10 Ni14 Ni18 130.03(6) .
Ni6 Ni10 Ni14 Ni18 -174.11(6) .
Ni8 Ni10 Ni14 Ni18 -67.34(6) .
C25 Ni10 Ni14 Ni20 -12.4(4) .
C28 Ni10 Ni14 Ni20 -169.9(6) .
Ni4 Ni10 Ni14 Ni20 118.80(9) .
Ni2 Ni10 Ni14 Ni20 175.48(8) .
Ni13 Ni10 Ni14 Ni20 62.29(6) .
Ni6 Ni10 Ni14 Ni20 118.15(7) .
Ni18 Ni10 Ni14 Ni20 -67.74(6) .
Ni8 Ni10 Ni14 Ni20 -135.08(7) .
C25 Ni10 Ni14 Ni7 159.0(4) .
C28 Ni10 Ni14 Ni7 1.5(6) .
Ni20 Ni10 Ni14 Ni7 171.39(9) .
Ni4 Ni10 Ni14 Ni7 -69.81(10) .
Ni2 Ni10 Ni14 Ni7 -13.13(9) .
Ni13 Ni10 Ni14 Ni7 -126.32(7) .
Ni6 Ni10 Ni14 Ni7 -70.46(7) .
Ni18 Ni10 Ni14 Ni7 103.65(8) .
Ni8 Ni10 Ni14 Ni7 36.30(7) .
C2 Ni6 Ni14 C1 -156.8(5) .
Cu1 Ni6 Ni14 C1 5.9(4) .
Ni15 Ni6 Ni14 C1 -166.8(4) .
Ni10 Ni6 Ni14 C1 89.3(4) .
Ni3 Ni6 Ni14 C1 -100.7(4) .
Ni2 Ni6 Ni14 C1 35.1(4) .
Ni9 Ni6 Ni14 C1 -89.3(4) .
Ni5 Ni6 Ni14 C1 174.5(4) .
Ni1 Ni6 Ni14 C1 -24.5(4) .
Ni4 Ni6 Ni14 C1 88.8(4) .
C2 Ni6 Ni14 C3 49.6(12) .
C1 Ni6 Ni14 C3 -153.6(13) .
Cu1 Ni6 Ni14 C3 -147.7(12) .
Ni15 Ni6 Ni14 C3 39.6(12) .
Ni10 Ni6 Ni14 C3 -64.2(12) .
Ni3 Ni6 Ni14 C3 105.8(12) .
Ni2 Ni6 Ni14 C3 -118.5(12) .
Ni9 Ni6 Ni14 C3 117.1(12) .
Ni5 Ni6 Ni14 C3 20.9(12) .
Ni1 Ni6 Ni14 C3 -178.0(12) .
Ni4 Ni6 Ni14 C3 -64.8(12) .
C2 Ni6 Ni14 Ni15 10.1(3) .
C1 Ni6 Ni14 Ni15 166.8(4) .
Cu1 Ni6 Ni14 Ni15 172.70(14) .
Ni10 Ni6 Ni14 Ni15 -103.82(6) .
Ni3 Ni6 Ni14 Ni15 66.18(7) .
Ni2 Ni6 Ni14 Ni15 -158.04(6) .
Ni9 Ni6 Ni14 Ni15 77.57(6) .
Ni5 Ni6 Ni14 Ni15 -18.63(12) .
Ni1 Ni6 Ni14 Ni15 142.39(6) .
Ni4 Ni6 Ni14 Ni15 -104.38(7) .
C2 Ni6 Ni14 Ni10 113.9(3) .
C1 Ni6 Ni14 Ni10 -89.3(4) .
Cu1 Ni6 Ni14 Ni10 -83.49(14) .
Ni15 Ni6 Ni14 Ni10 103.82(6) .
Ni3 Ni6 Ni14 Ni10 170.00(8) .
Ni2 Ni6 Ni14 Ni10 -54.22(5) .
Ni9 Ni6 Ni14 Ni10 -178.62(7) .
Ni5 Ni6 Ni14 Ni10 85.18(13) .
Ni1 Ni6 Ni14 Ni10 -113.79(6) .
Ni4 Ni6 Ni14 Ni10 -0.56(6) .
C2 Ni6 Ni14 Ni17 -62.9(3) .
C1 Ni6 Ni14 Ni17 93.9(4) .
Cu1 Ni6 Ni14 Ni17 99.78(14) .
Ni15 Ni6 Ni14 Ni17 -72.91(7) .
Ni10 Ni6 Ni14 Ni17 -176.73(8) .
Ni3 Ni6 Ni14 Ni17 -6.73(10) .
Ni2 Ni6 Ni14 Ni17 129.04(7) .
Ni9 Ni6 Ni14 Ni17 4.65(7) .
Ni5 Ni6 Ni14 Ni17 -91.55(14) .
Ni1 Ni6 Ni14 Ni17 69.47(8) .
Ni4 Ni6 Ni14 Ni17 -177.29(7) .
C2 Ni6 Ni14 Ni23 6.3(3) .
C1 Ni6 Ni14 Ni23 163.1(4) .
Cu1 Ni6 Ni14 Ni23 168.93(11) .
Ni15 Ni6 Ni14 Ni23 -3.77(7) .
Ni10 Ni6 Ni14 Ni23 -107.59(8) .
Ni3 Ni6 Ni14 Ni23 62.41(10) .
Ni2 Ni6 Ni14 Ni23 -161.81(7) .
Ni9 Ni6 Ni14 Ni23 73.80(7) .
Ni5 Ni6 Ni14 Ni23 -22.40(16) .
Ni1 Ni6 Ni14 Ni23 138.62(7) .
Ni4 Ni6 Ni14 Ni23 -108.15(8) .
C2 Ni6 Ni14 Ni8 176.9(3) .
C1 Ni6 Ni14 Ni8 -26.3(4) .
Cu1 Ni6 Ni14 Ni8 -20.49(15) .
Ni15 Ni6 Ni14 Ni8 166.81(7) .
Ni10 Ni6 Ni14 Ni8 62.99(6) .
Ni3 Ni6 Ni14 Ni8 -127.01(7) .
Ni2 Ni6 Ni14 Ni8 8.77(6) .
Ni9 Ni6 Ni14 Ni8 -115.62(6) .
Ni5 Ni6 Ni14 Ni8 148.18(12) .
Ni1 Ni6 Ni14 Ni8 -50.80(6) .
Ni4 Ni6 Ni14 Ni8 62.43(7) .
C2 Ni6 Ni14 Ni16 -150.3(3) .
C1 Ni6 Ni14 Ni16 6.4(4) .
Cu1 Ni6 Ni14 Ni16 12.3(2) .
Ni15 Ni6 Ni14 Ni16 -160.40(12) .
Ni10 Ni6 Ni14 Ni16 95.78(12) .
Ni3 Ni6 Ni14 Ni16 -94.22(13) .
Ni2 Ni6 Ni14 Ni16 41.55(12) .
Ni9 Ni6 Ni14 Ni16 -82.84(12) .
Ni5 Ni6 Ni14 Ni16 -179.04(11) .
Ni1 Ni6 Ni14 Ni16 -18.01(13) .
Ni4 Ni6 Ni14 Ni16 95.22(12) .
C2 Ni6 Ni14 Ni18 120.6(3) .
C1 Ni6 Ni14 Ni18 -82.6(4) .
Cu1 Ni6 Ni14 Ni18 -76.76(16) .
Ni15 Ni6 Ni14 Ni18 110.55(8) .
Ni10 Ni6 Ni14 Ni18 6.73(7) .
Ni3 Ni6 Ni14 Ni18 176.73(7) .
Ni2 Ni6 Ni14 Ni18 -47.49(9) .
Ni9 Ni6 Ni14 Ni18 -171.89(9) .
Ni5 Ni6 Ni14 Ni18 91.91(14) .
Ni1 Ni6 Ni14 Ni18 -107.06(8) .
Ni4 Ni6 Ni14 Ni18 6.17(11) .
C2 Ni6 Ni14 Ni20 65.1(3) .
C1 Ni6 Ni14 Ni20 -138.2(4) .
Cu1 Ni6 Ni14 Ni20 -132.31(13) .
Ni15 Ni6 Ni14 Ni20 54.99(6) .
Ni10 Ni6 Ni14 Ni20 -48.82(5) .
Ni3 Ni6 Ni14 Ni20 121.18(7) .
Ni2 Ni6 Ni14 Ni20 -103.05(6) .
Ni9 Ni6 Ni14 Ni20 132.56(6) .
Ni5 Ni6 Ni14 Ni20 36.36(14) .
Ni1 Ni6 Ni14 Ni20 -162.62(6) .
Ni4 Ni6 Ni14 Ni20 -49.39(8) .
C2 Ni6 Ni14 Ni7 -123.2(3) .
C1 Ni6 Ni14 Ni7 33.6(4) .
Cu1 Ni6 Ni14 Ni7 39.47(14) .
Ni15 Ni6 Ni14 Ni7 -133.22(6) .
Ni10 Ni6 Ni14 Ni7 122.96(6) .
Ni3 Ni6 Ni14 Ni7 -67.04(8) .
Ni2 Ni6 Ni14 Ni7 68.73(6) .
Ni9 Ni6 Ni14 Ni7 -55.66(5) .
Ni5 Ni6 Ni14 Ni7 -151.86(12) .
Ni1 Ni6 Ni14 Ni7 9.17(6) .
Ni4 Ni6 Ni14 Ni7 122.40(7) .
C27 Ni8 Ni14 C1 -61.0(8) .
C14 Ni8 Ni14 C1 130.5(6) .
Ni16 Ni8 Ni14 C1 132.4(4) .
Ni2 Ni8 Ni14 C1 -34.2(4) .
Ni7 Ni8 Ni14 C1 59.9(4) .
Ni18 Ni8 Ni14 C1 -156.1(4) .
Ni10 Ni8 Ni14 C1 -82.7(4) .
C27 Ni8 Ni14 C3 131.9(8) .
C14 Ni8 Ni14 C3 -36.6(5) .
C1 Ni8 Ni14 C3 -167.1(5) .
Ni16 Ni8 Ni14 C3 -34.7(3) .
Ni2 Ni8 Ni14 C3 158.7(3) .
Ni7 Ni8 Ni14 C3 -107.2(3) .
Ni18 Ni8 Ni14 C3 36.8(3) .
Ni10 Ni8 Ni14 C3 110.1(3) .
C27 Ni8 Ni14 Ni15 -11.1(7) .
C14 Ni8 Ni14 Ni15 -179.6(4) .
C1 Ni8 Ni14 Ni15 49.9(4) .
Ni16 Ni8 Ni14 Ni15 -177.68(16) .
Ni2 Ni8 Ni14 Ni15 15.69(16) .
Ni7 Ni8 Ni14 Ni15 109.81(15) .
Ni18 Ni8 Ni14 Ni15 -106.21(15) .
Ni10 Ni8 Ni14 Ni15 -32.84(14) .
C27 Ni8 Ni14 Ni10 21.7(7) .
C14 Ni8 Ni14 Ni10 -146.8(4) .
C1 Ni8 Ni14 Ni10 82.7(4) .
Ni16 Ni8 Ni14 Ni10 -144.84(7) .
Ni2 Ni8 Ni14 Ni10 48.53(6) .
Ni7 Ni8 Ni14 Ni10 142.65(7) .
Ni18 Ni8 Ni14 Ni10 -73.37(6) .
C27 Ni8 Ni14 Ni17 -157.5(7) .
C14 Ni8 Ni14 Ni17 34.0(4) .
C1 Ni8 Ni14 Ni17 -96.5(4) .
Ni16 Ni8 Ni14 Ni17 35.93(7) .
Ni2 Ni8 Ni14 Ni17 -130.70(7) .
Ni7 Ni8 Ni14 Ni17 -36.58(7) .
Ni18 Ni8 Ni14 Ni17 107.40(8) .
Ni10 Ni8 Ni14 Ni17 -179.23(9) .
C27 Ni8 Ni14 Ni23 130.0(7) .
C14 Ni8 Ni14 Ni23 -38.5(4) .
C1 Ni8 Ni14 Ni23 -169.0(4) .
Ni16 Ni8 Ni14 Ni23 -36.57(12) .
Ni2 Ni8 Ni14 Ni23 156.80(11) .
Ni7 Ni8 Ni14 Ni23 -109.08(12) .
Ni18 Ni8 Ni14 Ni23 34.90(11) .
Ni10 Ni8 Ni14 Ni23 108.27(12) .
C27 Ni8 Ni14 Ni6 -35.8(7) .
C14 Ni8 Ni14 Ni6 155.7(4) .
C1 Ni8 Ni14 Ni6 25.2(4) .
Ni16 Ni8 Ni14 Ni6 157.65(7) .
Ni2 Ni8 Ni14 Ni6 -8.97(6) .
Ni7 Ni8 Ni14 Ni6 85.14(6) .
Ni18 Ni8 Ni14 Ni6 -130.88(6) .
Ni10 Ni8 Ni14 Ni6 -57.50(5) .
C27 Ni8 Ni14 Ni16 166.6(7) .
C14 Ni8 Ni14 Ni16 -1.9(4) .
C1 Ni8 Ni14 Ni16 -132.4(4) .
Ni2 Ni8 Ni14 Ni16 -166.63(7) .
Ni7 Ni8 Ni14 Ni16 -72.51(6) .
Ni18 Ni8 Ni14 Ni16 71.47(6) .
Ni10 Ni8 Ni14 Ni16 144.84(7) .
C27 Ni8 Ni14 Ni18 95.1(7) .
C14 Ni8 Ni14 Ni18 -73.4(4) .
C1 Ni8 Ni14 Ni18 156.1(4) .
Ni16 Ni8 Ni14 Ni18 -71.47(6) .
Ni2 Ni8 Ni14 Ni18 121.90(6) .
Ni7 Ni8 Ni14 Ni18 -143.98(7) .
Ni10 Ni8 Ni14 Ni18 73.37(6) .
C27 Ni8 Ni14 Ni20 61.8(7) .
C14 Ni8 Ni14 Ni20 -106.7(4) .
C1 Ni8 Ni14 Ni20 122.8(4) .
Ni16 Ni8 Ni14 Ni20 -104.78(7) .
Ni2 Ni8 Ni14 Ni20 88.59(7) .
Ni7 Ni8 Ni14 Ni20 -177.29(8) .
Ni18 Ni8 Ni14 Ni20 -33.31(6) .
Ni10 Ni8 Ni14 Ni20 40.06(6) .
C27 Ni8 Ni14 Ni7 -120.9(7) .
C14 Ni8 Ni14 Ni7 70.6(4) .
C1 Ni8 Ni14 Ni7 -59.9(4) .
Ni16 Ni8 Ni14 Ni7 72.51(6) .
Ni2 Ni8 Ni14 Ni7 -94.12(6) .
Ni18 Ni8 Ni14 Ni7 143.98(7) .
Ni10 Ni8 Ni14 Ni7 -142.65(7) .
C13 Ni7 Ni14 C1 -164.2(7) .
C11 Ni7 Ni14 C1 29.3(8) .
Ni1 Ni7 Ni14 C1 23.1(4) .
Ni9 Ni7 Ni14 C1 89.4(4) .
Ni8 Ni7 Ni14 C1 -62.4(4) .
Ni16 Ni7 Ni14 C1 -129.0(4) .
Ni17 Ni7 Ni14 C1 154.2(4) .
C13 Ni7 Ni14 C3 -15.2(6) .
C11 Ni7 Ni14 C3 178.3(7) .
C1 Ni7 Ni14 C3 149.0(6) .
Ni1 Ni7 Ni14 C3 172.2(3) .
Ni9 Ni7 Ni14 C3 -121.6(3) .
Ni8 Ni7 Ni14 C3 86.7(3) .
Ni16 Ni7 Ni14 C3 20.0(3) .
Ni17 Ni7 Ni14 C3 -56.8(3) .
C13 Ni7 Ni14 Ni15 111.6(5) .
C11 Ni7 Ni14 Ni15 -55.0(6) .
C1 Ni7 Ni14 Ni15 -84.2(4) .
Ni1 Ni7 Ni14 Ni15 -61.11(9) .
Ni9 Ni7 Ni14 Ni15 5.16(7) .
Ni8 Ni7 Ni14 Ni15 -146.60(9) .
Ni16 Ni7 Ni14 Ni15 146.74(9) .
Ni17 Ni7 Ni14 Ni15 69.97(8) .
C13 Ni7 Ni14 Ni10 -141.2(5) .
C11 Ni7 Ni14 Ni10 52.3(6) .
C1 Ni7 Ni14 Ni10 23.0(4) .
Ni1 Ni7 Ni14 Ni10 46.18(9) .
Ni9 Ni7 Ni14 Ni10 112.45(8) .
Ni8 Ni7 Ni14 Ni10 -39.32(7) .
Ni16 Ni7 Ni14 Ni10 -105.97(8) .
Ni17 Ni7 Ni14 Ni10 177.25(9) .
C13 Ni7 Ni14 Ni17 41.6(5) .
C11 Ni7 Ni14 Ni17 -124.9(6) .
C1 Ni7 Ni14 Ni17 -154.2(4) .
Ni1 Ni7 Ni14 Ni17 -131.07(7) .
Ni9 Ni7 Ni14 Ni17 -64.80(6) .
Ni8 Ni7 Ni14 Ni17 143.43(7) .
Ni16 Ni7 Ni14 Ni17 76.78(6) .
C13 Ni7 Ni14 Ni23 36.9(5) .
C11 Ni7 Ni14 Ni23 -129.7(6) .
C1 Ni7 Ni14 Ni23 -158.9(4) .
Ni1 Ni7 Ni14 Ni23 -135.81(8) .
Ni9 Ni7 Ni14 Ni23 -69.53(8) .
Ni8 Ni7 Ni14 Ni23 138.70(10) .
Ni16 Ni7 Ni14 Ni23 72.04(9) .
Ni17 Ni7 Ni14 Ni23 -4.73(8) .
C13 Ni7 Ni14 Ni6 162.8(5) .
C11 Ni7 Ni14 Ni6 -3.7(6) .
C1 Ni7 Ni14 Ni6 -33.0(4) .
Ni1 Ni7 Ni14 Ni6 -9.87(6) .
Ni9 Ni7 Ni14 Ni6 56.40(5) .
Ni8 Ni7 Ni14 Ni6 -95.36(6) .
Ni16 Ni7 Ni14 Ni6 -162.02(7) .
Ni17 Ni7 Ni14 Ni6 121.21(7) .
C13 Ni7 Ni14 Ni8 -101.8(5) .
C11 Ni7 Ni14 Ni8 91.6(6) .
C1 Ni7 Ni14 Ni8 62.4(4) .
Ni1 Ni7 Ni14 Ni8 85.49(7) .
Ni9 Ni7 Ni14 Ni8 151.77(7) .
Ni16 Ni7 Ni14 Ni8 -66.65(6) .
Ni17 Ni7 Ni14 Ni8 -143.43(7) .
C13 Ni7 Ni14 Ni16 -35.2(5) .
C11 Ni7 Ni14 Ni16 158.3(6) .
C1 Ni7 Ni14 Ni16 129.0(4) .
Ni1 Ni7 Ni14 Ni16 152.15(7) .
Ni9 Ni7 Ni14 Ni16 -141.58(7) .
Ni8 Ni7 Ni14 Ni16 66.65(6) .
Ni17 Ni7 Ni14 Ni16 -76.78(6) .
C13 Ni7 Ni14 Ni18 -67.9(5) .
C11 Ni7 Ni14 Ni18 125.6(6) .
C1 Ni7 Ni14 Ni18 96.3(4) .
Ni1 Ni7 Ni14 Ni18 119.42(7) .
Ni9 Ni7 Ni14 Ni18 -174.31(7) .
Ni8 Ni7 Ni14 Ni18 33.92(6) .
Ni16 Ni7 Ni14 Ni18 -32.73(6) .
Ni17 Ni7 Ni14 Ni18 -109.51(7) .
C13 Ni7 Ni14 Ni20 -85.2(7) .
C11 Ni7 Ni14 Ni20 108.3(8) .
C1 Ni7 Ni14 Ni20 79.0(6) .
Ni1 Ni7 Ni14 Ni20 102.2(5) .
Ni9 Ni7 Ni14 Ni20 168.4(5) .
Ni8 Ni7 Ni14 Ni20 16.7(5) .
Ni16 Ni7 Ni14 Ni20 -50.0(5) .
Ni17 Ni7 Ni14 Ni20 -126.8(5) .
C1 Ni14 Ni15 C2 0.5(4) .
C3 Ni14 Ni15 C2 -179.6(4) .
Ni10 Ni14 Ni15 C2 -68.6(3) .
Ni17 Ni14 Ni15 C2 111.6(3) .
Ni23 Ni14 Ni15 C2 166.4(3) .
Ni6 Ni14 Ni15 C2 -9.8(3) .
Ni8 Ni14 Ni15 C2 -38.3(3) .
Ni16 Ni14 Ni15 C2 145.8(3) .
Ni18 Ni14 Ni15 C2 -127.4(3) .
Ni20 Ni14 Ni15 C2 -124.0(3) .
Ni7 Ni14 Ni15 C2 53.2(3) .
C1 Ni14 Ni15 C4 179.1(5) .
C3 Ni14 Ni15 C4 -0.9(5) .
Ni10 Ni14 Ni15 C4 110.1(3) .
Ni17 Ni14 Ni15 C4 -69.7(3) .
Ni23 Ni14 Ni15 C4 -14.9(3) .
Ni6 Ni14 Ni15 C4 168.8(3) .
Ni8 Ni14 Ni15 C4 140.4(3) .
Ni16 Ni14 Ni15 C4 -35.6(4) .
Ni18 Ni14 Ni15 C4 51.3(3) .
Ni20 Ni14 Ni15 C4 54.7(3) .
Ni7 Ni14 Ni15 C4 -128.2(3) .
C1 Ni14 Ni15 Ni23 -165.9(3) .
C3 Ni14 Ni15 Ni23 14.0(3) .
Ni10 Ni14 Ni15 Ni23 125.02(7) .
Ni17 Ni14 Ni15 Ni23 -54.81(6) .
Ni6 Ni14 Ni15 Ni23 -176.23(7) .
Ni8 Ni14 Ni15 Ni23 155.30(16) .
Ni16 Ni14 Ni15 Ni23 -20.62(14) .
Ni18 Ni14 Ni15 Ni23 66.21(8) .
Ni20 Ni14 Ni15 Ni23 69.62(5) .
Ni7 Ni14 Ni15 Ni23 -113.22(8) .
C1 Ni14 Ni15 Ni22 121.1(3) .
C3 Ni14 Ni15 Ni22 -59.0(3) .
Ni10 Ni14 Ni15 Ni22 52.01(8) .
Ni17 Ni14 Ni15 Ni22 -127.82(8) .
Ni23 Ni14 Ni15 Ni22 -73.01(8) .
Ni6 Ni14 Ni15 Ni22 110.76(8) .
Ni8 Ni14 Ni15 Ni22 82.30(17) .
Ni16 Ni14 Ni15 Ni22 -93.63(15) .
Ni18 Ni14 Ni15 Ni22 -6.80(11) .
Ni20 Ni14 Ni15 Ni22 -3.39(7) .
Ni7 Ni14 Ni15 Ni22 173.77(7) .
C1 Ni14 Ni15 Ni6 10.3(3) .
C3 Ni14 Ni15 Ni6 -169.8(3) .
Ni10 Ni14 Ni15 Ni6 -58.74(5) .
Ni17 Ni14 Ni15 Ni6 121.43(6) .
Ni23 Ni14 Ni15 Ni6 176.23(7) .
Ni8 Ni14 Ni15 Ni6 -28.46(14) .
Ni16 Ni14 Ni15 Ni6 155.61(15) .
Ni18 Ni14 Ni15 Ni6 -117.56(8) .
Ni20 Ni14 Ni15 Ni6 -114.15(6) .
Ni7 Ni14 Ni15 Ni6 63.02(8) .
C1 Ni14 Ni15 Ni11 -57.4(3) .
C3 Ni14 Ni15 Ni11 122.5(3) .
Ni10 Ni14 Ni15 Ni11 -126.45(8) .
Ni17 Ni14 Ni15 Ni11 53.72(9) .
Ni23 Ni14 Ni15 Ni11 108.53(8) .
Ni6 Ni14 Ni15 Ni11 -67.71(8) .
Ni8 Ni14 Ni15 Ni11 -96.17(15) .
Ni16 Ni14 Ni15 Ni11 87.90(16) .
Ni18 Ni14 Ni15 Ni11 174.73(7) .
Ni20 Ni14 Ni15 Ni11 178.14(9) .
Ni7 Ni14 Ni15 Ni11 -4.69(12) .
C1 Ni14 Ni15 Ni19 -112.3(3) .
C3 Ni14 Ni15 Ni19 67.6(3) .
Ni10 Ni14 Ni15 Ni19 178.62(6) .
Ni17 Ni14 Ni15 Ni19 -1.21(6) .
Ni23 Ni14 Ni15 Ni19 53.60(6) .
Ni6 Ni14 Ni15 Ni19 -122.63(6) .
Ni8 Ni14 Ni15 Ni19 -151.10(14) .
Ni16 Ni14 Ni15 Ni19 32.98(16) .
Ni18 Ni14 Ni15 Ni19 119.81(7) .
Ni20 Ni14 Ni15 Ni19 123.22(6) .
Ni7 Ni14 Ni15 Ni19 -59.62(9) .
C1 Ni14 Ni15 Ni13 66.8(3) .
C3 Ni14 Ni15 Ni13 -113.3(3) .
Ni10 Ni14 Ni15 Ni13 -2.30(6) .
Ni17 Ni14 Ni15 Ni13 177.87(6) .
Ni23 Ni14 Ni15 Ni13 -127.32(7) .
Ni6 Ni14 Ni15 Ni13 56.44(6) .
Ni8 Ni14 Ni15 Ni13 27.98(16) .
Ni16 Ni14 Ni15 Ni13 -147.95(14) .
Ni18 Ni14 Ni15 Ni13 -61.12(8) .
Ni20 Ni14 Ni15 Ni13 -57.71(5) .
Ni7 Ni14 Ni15 Ni13 119.46(8) .
C1 Ni14 Ni15 Ni21 -137.8(4) .
C3 Ni14 Ni15 Ni21 42.1(4) .
Ni10 Ni14 Ni15 Ni21 153.14(15) .
Ni17 Ni14 Ni15 Ni21 -26.69(16) .
Ni23 Ni14 Ni15 Ni21 28.11(15) .
Ni6 Ni14 Ni15 Ni21 -148.12(16) .
Ni8 Ni14 Ni15 Ni21 -176.58(13) .
Ni16 Ni14 Ni15 Ni21 7.5(3) .
Ni18 Ni14 Ni15 Ni21 94.32(16) .
Ni20 Ni14 Ni15 Ni21 97.73(16) .
Ni7 Ni14 Ni15 Ni21 -85.10(17) .
C1 Ni14 Ni15 Ni20 124.5(3) .
C3 Ni14 Ni15 Ni20 -55.6(3) .
Ni10 Ni14 Ni15 Ni20 55.41(5) .
Ni17 Ni14 Ni15 Ni20 -124.42(6) .
Ni23 Ni14 Ni15 Ni20 -69.62(5) .
Ni6 Ni14 Ni15 Ni20 114.15(6) .
Ni8 Ni14 Ni15 Ni20 85.69(15) .
Ni16 Ni14 Ni15 Ni20 -90.24(15) .
Ni18 Ni14 Ni15 Ni20 -3.41(7) .
Ni7 Ni14 Ni15 Ni20 177.17(9) .
C1 Ni14 Ni15 Ni12 30.1(4) .
C3 Ni14 Ni15 Ni12 -150.0(3) .
Ni10 Ni14 Ni15 Ni12 -38.99(13) .
Ni17 Ni14 Ni15 Ni12 141.18(12) .
Ni23 Ni14 Ni15 Ni12 -164.01(13) .
Ni6 Ni14 Ni15 Ni12 19.76(12) .
Ni8 Ni14 Ni15 Ni12 -8.7(2) .
Ni16 Ni14 Ni15 Ni12 175.37(12) .
Ni18 Ni14 Ni15 Ni12 -97.80(13) .
Ni20 Ni14 Ni15 Ni12 -94.39(12) .
Ni7 Ni14 Ni15 Ni12 82.77(14) .
C1 Ni6 Ni15 C2 157.0(5) .
Cu1 Ni6 Ni15 C2 -4.5(4) .
Ni14 Ni6 Ni15 C2 167.1(4) .
Ni10 Ni6 Ni15 C2 -137.1(4) .
Ni3 Ni6 Ni15 C2 39.1(4) .
Ni2 Ni6 Ni15 C2 -158.9(4) .
Ni9 Ni6 Ni15 C2 96.3(4) .
Ni5 Ni6 Ni15 C2 -22.8(4) .
Ni1 Ni6 Ni15 C2 111.9(4) .
Ni4 Ni6 Ni15 C2 -87.9(4) .
C2 Ni6 Ni15 C4 141.2(14) .
C1 Ni6 Ni15 C4 -61.7(14) .
Cu1 Ni6 Ni15 C4 136.8(13) .
Ni14 Ni6 Ni15 C4 -51.7(13) .
Ni10 Ni6 Ni15 C4 4.1(13) .
Ni3 Ni6 Ni15 C4 -179.7(13) .
Ni2 Ni6 Ni15 C4 -17.6(14) .
Ni9 Ni6 Ni15 C4 -122.5(13) .
Ni5 Ni6 Ni15 C4 118.5(13) .
Ni1 Ni6 Ni15 C4 -106.9(13) .
Ni4 Ni6 Ni15 C4 53.4(13) .
C2 Ni6 Ni15 Ni14 -167.1(4) .
C1 Ni6 Ni15 Ni14 -10.0(3) .
Cu1 Ni6 Ni15 Ni14 -171.54(16) .
Ni10 Ni6 Ni15 Ni14 55.80(5) .
Ni3 Ni6 Ni15 Ni14 -128.01(6) .
Ni2 Ni6 Ni15 Ni14 34.06(10) .
Ni9 Ni6 Ni15 Ni14 -70.82(6) .
Ni5 Ni6 Ni15 Ni14 170.14(7) .
Ni1 Ni6 Ni15 Ni14 -55.21(9) .
Ni4 Ni6 Ni15 Ni14 105.07(8) .
C2 Ni6 Ni15 Ni23 -163.2(4) .
C1 Ni6 Ni15 Ni23 -6.1(3) .
Cu1 Ni6 Ni15 Ni23 -167.65(13) .
Ni14 Ni6 Ni15 Ni23 3.89(7) .
Ni10 Ni6 Ni15 Ni23 59.69(8) .
Ni3 Ni6 Ni15 Ni23 -124.11(8) .
Ni2 Ni6 Ni15 Ni23 37.96(13) .
Ni9 Ni6 Ni15 Ni23 -66.92(8) .
Ni5 Ni6 Ni15 Ni23 174.04(7) .
Ni1 Ni6 Ni15 Ni23 -51.32(12) .
Ni4 Ni6 Ni15 Ni23 108.96(8) .
C2 Ni6 Ni15 Ni22 79.4(4) .
C1 Ni6 Ni15 Ni22 -123.5(3) .
Cu1 Ni6 Ni15 Ni22 74.96(18) .
Ni14 Ni6 Ni15 Ni22 -113.50(9) .
Ni10 Ni6 Ni15 Ni22 -57.71(9) .
Ni3 Ni6 Ni15 Ni22 118.49(8) .
Ni2 Ni6 Ni15 Ni22 -79.44(12) .
Ni9 Ni6 Ni15 Ni22 175.68(9) .
Ni5 Ni6 Ni15 Ni22 56.64(9) .
Ni1 Ni6 Ni15 Ni22 -168.71(8) .
Ni4 Ni6 Ni15 Ni22 -8.43(11) .
C2 Ni6 Ni15 Ni11 -37.2(4) .
C1 Ni6 Ni15 Ni11 119.8(3) .
Cu1 Ni6 Ni15 Ni11 -41.70(16) .
Ni14 Ni6 Ni15 Ni11 129.84(6) .
Ni10 Ni6 Ni15 Ni11 -174.36(6) .
Ni3 Ni6 Ni15 Ni11 1.83(6) .
Ni2 Ni6 Ni15 Ni11 163.90(9) .
Ni9 Ni6 Ni15 Ni11 59.02(6) .
Ni5 Ni6 Ni15 Ni11 -60.02(6) .
Ni1 Ni6 Ni15 Ni11 74.63(10) .
Ni4 Ni6 Ni15 Ni11 -125.09(7) .
C2 Ni6 Ni15 Ni19 -91.5(4) .
C1 Ni6 Ni15 Ni19 65.5(3) .
Cu1 Ni6 Ni15 Ni19 -96.01(16) .
Ni14 Ni6 Ni15 Ni19 75.53(8) .
Ni10 Ni6 Ni15 Ni19 131.33(8) .
Ni3 Ni6 Ni15 Ni19 -52.47(9) .
Ni2 Ni6 Ni15 Ni19 109.60(11) .
Ni9 Ni6 Ni15 Ni19 4.72(8) .
Ni5 Ni6 Ni15 Ni19 -114.32(8) .
Ni1 Ni6 Ni15 Ni19 20.32(13) .
Ni4 Ni6 Ni15 Ni19 -179.40(7) .
C2 Ni6 Ni15 Ni13 81.0(4) .
C1 Ni6 Ni15 Ni13 -121.9(3) .
Cu1 Ni6 Ni15 Ni13 76.57(16) .
Ni14 Ni6 Ni15 Ni13 -111.88(6) .
Ni10 Ni6 Ni15 Ni13 -56.09(5) .
Ni3 Ni6 Ni15 Ni13 120.11(6) .
Ni2 Ni6 Ni15 Ni13 -77.82(10) .
Ni9 Ni6 Ni15 Ni13 177.30(7) .
Ni5 Ni6 Ni15 Ni13 58.26(6) .
Ni1 Ni6 Ni15 Ni13 -167.09(10) .
Ni4 Ni6 Ni15 Ni13 -6.82(7) .
C2 Ni6 Ni15 Ni21 -9.6(4) .
C1 Ni6 Ni15 Ni21 147.4(3) .
Cu1 Ni6 Ni15 Ni21 -14.1(2) .
Ni14 Ni6 Ni15 Ni21 157.46(11) .
Ni10 Ni6 Ni15 Ni21 -146.74(10) .
Ni3 Ni6 Ni15 Ni21 29.45(11) .
Ni2 Ni6 Ni15 Ni21 -168.47(9) .
Ni9 Ni6 Ni15 Ni21 86.64(10) .
Ni5 Ni6 Ni15 Ni21 -32.40(11) .
Ni1 Ni6 Ni15 Ni21 102.25(12) .
Ni4 Ni6 Ni15 Ni21 -97.47(11) .
C2 Ni6 Ni15 Ni20 139.7(4) .
C1 Ni6 Ni15 Ni20 -63.3(3) .
Cu1 Ni6 Ni15 Ni20 135.23(15) .
Ni14 Ni6 Ni15 Ni20 -53.23(5) .
Ni10 Ni6 Ni15 Ni20 2.56(6) .
Ni3 Ni6 Ni15 Ni20 178.76(6) .
Ni2 Ni6 Ni15 Ni20 -19.17(11) .
Ni9 Ni6 Ni15 Ni20 -124.05(6) .
Ni5 Ni6 Ni15 Ni20 116.91(6) .
Ni1 Ni6 Ni15 Ni20 -108.44(9) .
Ni4 Ni6 Ni15 Ni20 51.84(8) .
C2 Ni6 Ni15 Ni12 23.6(4) .
C1 Ni6 Ni15 Ni12 -179.4(3) .
Cu1 Ni6 Ni15 Ni12 19.12(16) .
Ni14 Ni6 Ni15 Ni12 -169.34(6) .
Ni10 Ni6 Ni15 Ni12 -113.54(6) .
Ni3 Ni6 Ni15 Ni12 62.65(6) .
Ni2 Ni6 Ni15 Ni12 -135.27(10) .
Ni9 Ni6 Ni15 Ni12 119.84(6) .
Ni5 Ni6 Ni15 Ni12 0.80(6) .
Ni1 Ni6 Ni15 Ni12 135.45(9) .
Ni4 Ni6 Ni15 Ni12 -64.27(8) .
C36 Ni11 Ni15 C2 -25.3(7) .
C33 Ni11 Ni15 C2 113.9(5) .
C35 Ni11 Ni15 C2 -148.1(5) .
Ni21 Ni11 Ni15 C2 126.2(4) .
Ni3 Ni11 Ni15 C2 -34.9(4) .
Ni19 Ni11 Ni15 C2 -158.2(4) .
Ni12 Ni11 Ni15 C2 54.3(4) .
Ni9 Ni11 Ni15 C2 -87.2(4) .
C36 Ni11 Ni15 C4 -172.0(7) .
C33 Ni11 Ni15 C4 -32.8(5) .
C35 Ni11 Ni15 C4 65.3(5) .
C2 Ni11 Ni15 C4 -146.7(5) .
Ni21 Ni11 Ni15 C4 -20.4(3) .
Ni3 Ni11 Ni15 C4 178.5(3) .
Ni19 Ni11 Ni15 C4 55.1(3) .
Ni12 Ni11 Ni15 C4 -92.4(3) .
Ni9 Ni11 Ni15 C4 126.2(3) .
C36 Ni11 Ni15 Ni14 61.7(6) .
C33 Ni11 Ni15 Ni14 -159.1(3) .
C35 Ni11 Ni15 Ni14 -61.1(3) .
C2 Ni11 Ni15 Ni14 87.0(4) .
Ni21 Ni11 Ni15 Ni14 -146.76(9) .
Ni3 Ni11 Ni15 Ni14 52.13(9) .
Ni19 Ni11 Ni15 Ni14 -71.18(8) .
Ni12 Ni11 Ni15 Ni14 141.28(8) .
Ni9 Ni11 Ni15 Ni14 -0.16(7) .
C36 Ni11 Ni15 Ni23 135.3(6) .
C33 Ni11 Ni15 Ni23 -85.5(4) .
C35 Ni11 Ni15 Ni23 12.5(3) .
C2 Ni11 Ni15 Ni23 160.6(4) .
Ni21 Ni11 Ni15 Ni23 -73.18(8) .
Ni3 Ni11 Ni15 Ni23 125.72(7) .
Ni19 Ni11 Ni15 Ni23 2.40(7) .
Ni12 Ni11 Ni15 Ni23 -145.14(8) .
Ni9 Ni11 Ni15 Ni23 73.42(7) .
C36 Ni11 Ni15 Ni22 -116.9(6) .
C33 Ni11 Ni15 Ni22 22.3(4) .
C35 Ni11 Ni15 Ni22 120.3(3) .
C2 Ni11 Ni15 Ni22 -91.6(4) .
Ni21 Ni11 Ni15 Ni22 34.63(7) .
Ni3 Ni11 Ni15 Ni22 -126.48(7) .
Ni19 Ni11 Ni15 Ni22 110.21(7) .
Ni12 Ni11 Ni15 Ni22 -37.34(6) .
Ni9 Ni11 Ni15 Ni22 -178.77(7) .
C36 Ni11 Ni15 Ni6 7.6(6) .
C33 Ni11 Ni15 Ni6 146.9(3) .
C35 Ni11 Ni15 Ni6 -115.1(3) .
C2 Ni11 Ni15 Ni6 33.0(4) .
Ni21 Ni11 Ni15 Ni6 159.20(7) .
Ni3 Ni11 Ni15 Ni6 -1.91(6) .
Ni19 Ni11 Ni15 Ni6 -125.22(6) .
Ni12 Ni11 Ni15 Ni6 87.23(6) .
Ni9 Ni11 Ni15 Ni6 -54.20(5) .
C36 Ni11 Ni15 Ni19 132.9(6) .
C33 Ni11 Ni15 Ni19 -87.9(3) .
C35 Ni11 Ni15 Ni19 10.1(3) .
C2 Ni11 Ni15 Ni19 158.2(4) .
Ni21 Ni11 Ni15 Ni19 -75.58(6) .
Ni3 Ni11 Ni15 Ni19 123.31(7) .
Ni12 Ni11 Ni15 Ni19 -147.54(7) .
Ni9 Ni11 Ni15 Ni19 71.02(5) .
C36 Ni11 Ni15 Ni13 -52.8(6) .
C33 Ni11 Ni15 Ni13 86.4(4) .
C35 Ni11 Ni15 Ni13 -175.5(3) .
C2 Ni11 Ni15 Ni13 -27.5(4) .
Ni21 Ni11 Ni15 Ni13 98.77(7) .
Ni3 Ni11 Ni15 Ni13 -62.34(8) .
Ni19 Ni11 Ni15 Ni13 174.35(8) .
Ni12 Ni11 Ni15 Ni13 26.80(6) .
Ni9 Ni11 Ni15 Ni13 -114.63(7) .
C36 Ni11 Ni15 Ni21 -151.6(6) .
C33 Ni11 Ni15 Ni21 -12.3(3) .
C35 Ni11 Ni15 Ni21 85.7(3) .
C2 Ni11 Ni15 Ni21 -126.2(4) .
Ni3 Ni11 Ni15 Ni21 -161.11(7) .
Ni19 Ni11 Ni15 Ni21 75.58(6) .
Ni12 Ni11 Ni15 Ni21 -71.97(6) .
Ni9 Ni11 Ni15 Ni21 146.60(7) .
C36 Ni11 Ni15 Ni20 -136.5(9) .
C33 Ni11 Ni15 Ni20 2.8(9) .
C35 Ni11 Ni15 Ni20 100.8(8) .
C2 Ni11 Ni15 Ni20 -111.1(9) .
Ni21 Ni11 Ni15 Ni20 15.1(8) .
Ni3 Ni11 Ni15 Ni20 -146.0(8) .
Ni19 Ni11 Ni15 Ni20 90.7(8) .
Ni12 Ni11 Ni15 Ni20 -56.9(8) .
Ni9 Ni11 Ni15 Ni20 161.7(8) .
C36 Ni11 Ni15 Ni12 -79.6(6) .
C33 Ni11 Ni15 Ni12 59.6(3) .
C35 Ni11 Ni15 Ni12 157.7(3) .
C2 Ni11 Ni15 Ni12 -54.3(4) .
Ni21 Ni11 Ni15 Ni12 71.97(6) .
Ni3 Ni11 Ni15 Ni12 -89.14(6) .
Ni19 Ni11 Ni15 Ni12 147.54(7) .
Ni9 Ni11 Ni15 Ni12 -141.43(6) .
C29 Ni13 Ni15 C2 8.0(10) .
C26 Ni13 Ni15 C2 -130.1(5) .
Ni22 Ni13 Ni15 C2 -126.3(3) .
Ni4 Ni13 Ni15 C2 59.5(3) .
Ni10 Ni13 Ni15 C2 108.8(3) .
Ni12 Ni13 Ni15 C2 -51.3(3) .
Ni6 Ni13 Ni15 C2 52.1(3) .
Ni20 Ni13 Ni15 C2 161.6(3) .
Ni5 Ni13 Ni15 C2 -0.6(3) .
C29 Ni13 Ni15 C4 148.2(10) .
C26 Ni13 Ni15 C4 10.1(5) .
Ni22 Ni13 Ni15 C4 13.9(3) .
Ni4 Ni13 Ni15 C4 -160.3(3) .
C2 Ni13 Ni15 C4 140.2(5) .
Ni10 Ni13 Ni15 C4 -111.0(3) .
Ni12 Ni13 Ni15 C4 89.0(3) .
Ni6 Ni13 Ni15 C4 -167.7(3) .
Ni20 Ni13 Ni15 C4 -58.2(3) .
Ni5 Ni13 Ni15 C4 139.6(3) .
C29 Ni13 Ni15 Ni14 -98.6(9) .
C26 Ni13 Ni15 Ni14 123.3(4) .
Ni22 Ni13 Ni15 Ni14 127.11(7) .
Ni4 Ni13 Ni15 Ni14 -47.09(9) .
C2 Ni13 Ni15 Ni14 -106.6(3) .
Ni10 Ni13 Ni15 Ni14 2.25(6) .
Ni12 Ni13 Ni15 Ni14 -157.82(7) .
Ni6 Ni13 Ni15 Ni14 -54.51(6) .
Ni20 Ni13 Ni15 Ni14 55.00(6) .
Ni5 Ni13 Ni15 Ni14 -107.18(6) .
C29 Ni13 Ni15 Ni23 -156.3(9) .
C26 Ni13 Ni15 Ni23 65.6(4) .
Ni22 Ni13 Ni15 Ni23 69.40(8) .
Ni4 Ni13 Ni15 Ni23 -104.80(9) .
C2 Ni13 Ni15 Ni23 -164.3(3) .
Ni10 Ni13 Ni15 Ni23 -55.47(8) .
Ni12 Ni13 Ni15 Ni23 144.47(9) .
Ni6 Ni13 Ni15 Ni23 -112.22(9) .
Ni20 Ni13 Ni15 Ni23 -2.71(7) .
Ni5 Ni13 Ni15 Ni23 -164.89(7) .
C29 Ni13 Ni15 Ni22 134.3(9) .
C26 Ni13 Ni15 Ni22 -3.8(4) .
Ni4 Ni13 Ni15 Ni22 -174.20(9) .
C2 Ni13 Ni15 Ni22 126.3(3) .
Ni10 Ni13 Ni15 Ni22 -124.87(7) .
Ni12 Ni13 Ni15 Ni22 75.06(6) .
Ni6 Ni13 Ni15 Ni22 178.38(8) .
Ni20 Ni13 Ni15 Ni22 -72.12(6) .
Ni5 Ni13 Ni15 Ni22 125.71(7) .
C29 Ni13 Ni15 Ni6 -44.1(9) .
C26 Ni13 Ni15 Ni6 177.8(4) .
Ni22 Ni13 Ni15 Ni6 -178.38(8) .
Ni4 Ni13 Ni15 Ni6 7.42(8) .
C2 Ni13 Ni15 Ni6 -52.1(3) .
Ni10 Ni13 Ni15 Ni6 56.75(5) .
Ni12 Ni13 Ni15 Ni6 -103.31(6) .
Ni20 Ni13 Ni15 Ni6 109.50(6) .
Ni5 Ni13 Ni15 Ni6 -52.67(5) .
C29 Ni13 Ni15 Ni11 32.2(9) .
C26 Ni13 Ni15 Ni11 -105.9(4) .
Ni22 Ni13 Ni15 Ni11 -102.13(8) .
Ni4 Ni13 Ni15 Ni11 83.67(9) .
C2 Ni13 Ni15 Ni11 24.2(3) .
Ni10 Ni13 Ni15 Ni11 133.00(7) .
Ni12 Ni13 Ni15 Ni11 -27.07(6) .
Ni6 Ni13 Ni15 Ni11 76.25(7) .
Ni20 Ni13 Ni15 Ni11 -174.25(8) .
Ni5 Ni13 Ni15 Ni11 23.58(7) .
C29 Ni13 Ni15 Ni19 74.1(11) .
C26 Ni13 Ni15 Ni19 -64.0(7) .
Ni22 Ni13 Ni15 Ni19 -60.2(6) .
Ni4 Ni13 Ni15 Ni19 125.6(6) .
C2 Ni13 Ni15 Ni19 66.1(7) .
Ni10 Ni13 Ni15 Ni19 175.0(6) .
Ni12 Ni13 Ni15 Ni19 14.9(6) .
Ni6 Ni13 Ni15 Ni19 118.2(6) .
Ni20 Ni13 Ni15 Ni19 -132.3(6) .
Ni5 Ni13 Ni15 Ni19 65.5(6) .
C29 Ni13 Ni15 Ni21 93.2(9) .
C26 Ni13 Ni15 Ni21 -44.9(4) .
Ni22 Ni13 Ni15 Ni21 -41.08(7) .
Ni4 Ni13 Ni15 Ni21 144.72(7) .
C2 Ni13 Ni15 Ni21 85.2(3) .
Ni10 Ni13 Ni15 Ni21 -165.95(7) .
Ni12 Ni13 Ni15 Ni21 33.98(6) .
Ni6 Ni13 Ni15 Ni21 137.30(8) .
Ni20 Ni13 Ni15 Ni21 -113.20(7) .
Ni5 Ni13 Ni15 Ni21 84.63(7) .
C29 Ni13 Ni15 Ni20 -153.6(9) .
C26 Ni13 Ni15 Ni20 68.3(4) .
Ni22 Ni13 Ni15 Ni20 72.12(6) .
Ni4 Ni13 Ni15 Ni20 -102.09(8) .
C2 Ni13 Ni15 Ni20 -161.6(3) .
Ni10 Ni13 Ni15 Ni20 -52.75(5) .
Ni12 Ni13 Ni15 Ni20 147.18(6) .
Ni6 Ni13 Ni15 Ni20 -109.50(6) .
Ni5 Ni13 Ni15 Ni20 -162.17(6) .
C29 Ni13 Ni15 Ni12 59.2(9) .
C26 Ni13 Ni15 Ni12 -78.8(4) .
Ni22 Ni13 Ni15 Ni12 -75.06(6) .
Ni4 Ni13 Ni15 Ni12 110.73(8) .
C2 Ni13 Ni15 Ni12 51.3(3) .
Ni10 Ni13 Ni15 Ni12 160.07(6) .
Ni6 Ni13 Ni15 Ni12 103.31(6) .
Ni20 Ni13 Ni15 Ni12 -147.18(6) .
Ni5 Ni13 Ni15 Ni12 50.65(5) .
C30 Ni12 Ni15 C2 -173.1(6) .
C9 Ni12 Ni15 C2 27.7(7) .
Ni5 Ni12 Ni15 C2 23.2(4) .
Ni13 Ni12 Ni15 C2 84.8(4) .
Ni21 Ni12 Ni15 C2 -132.3(4) .
Ni11 Ni12 Ni15 C2 -67.0(4) .
Ni22 Ni12 Ni15 C2 151.9(4) .
C30 Ni12 Ni15 C4 -5.2(6) .
C9 Ni12 Ni15 C4 -164.4(6) .
C2 Ni12 Ni15 C4 167.9(5) .
Ni5 Ni12 Ni15 C4 -168.9(3) .
Ni13 Ni12 Ni15 C4 -107.3(3) .
Ni21 Ni12 Ni15 C4 35.6(3) .
Ni11 Ni12 Ni15 C4 100.9(3) .
Ni22 Ni12 Ni15 C4 -40.2(3) .
C30 Ni12 Ni15 Ni14 145.6(5) .
C9 Ni12 Ni15 Ni14 -13.6(6) .
C2 Ni12 Ni15 Ni14 -41.3(4) .
Ni5 Ni12 Ni15 Ni14 -18.07(14) .
Ni13 Ni12 Ni15 Ni14 43.50(12) .
Ni21 Ni12 Ni15 Ni14 -173.60(13) .
Ni11 Ni12 Ni15 Ni14 -108.31(13) .
Ni22 Ni12 Ni15 Ni14 110.61(13) .
C30 Ni12 Ni15 Ni23 -5.7(5) .
C9 Ni12 Ni15 Ni23 -165.0(5) .
C2 Ni12 Ni15 Ni23 167.4(4) .
Ni5 Ni12 Ni15 Ni23 -169.41(13) .
Ni13 Ni12 Ni15 Ni23 -107.84(14) .
Ni21 Ni12 Ni15 Ni23 35.07(13) .
Ni11 Ni12 Ni15 Ni23 100.35(14) .
Ni22 Ni12 Ni15 Ni23 -40.72(13) .
C30 Ni12 Ni15 Ni22 35.0(5) .
C9 Ni12 Ni15 Ni22 -124.2(5) .
C2 Ni12 Ni15 Ni22 -151.9(4) .
Ni5 Ni12 Ni15 Ni22 -128.69(7) .
Ni13 Ni12 Ni15 Ni22 -67.12(6) .
Ni21 Ni12 Ni15 Ni22 75.79(6) .
Ni11 Ni12 Ni15 Ni22 141.07(7) .
C30 Ni12 Ni15 Ni6 162.8(5) .
C9 Ni12 Ni15 Ni6 3.6(5) .
C2 Ni12 Ni15 Ni6 -24.1(4) .
Ni5 Ni12 Ni15 Ni6 -0.86(6) .
Ni13 Ni12 Ni15 Ni6 60.72(5) .
Ni21 Ni12 Ni15 Ni6 -156.38(7) .
Ni11 Ni12 Ni15 Ni6 -91.09(6) .
Ni22 Ni12 Ni15 Ni6 127.83(6) .
C30 Ni12 Ni15 Ni11 -106.1(5) .
C9 Ni12 Ni15 Ni11 94.7(5) .
C2 Ni12 Ni15 Ni11 67.0(4) .
Ni5 Ni12 Ni15 Ni11 90.24(6) .
Ni13 Ni12 Ni15 Ni11 151.81(7) .
Ni21 Ni12 Ni15 Ni11 -65.28(6) .
Ni22 Ni12 Ni15 Ni11 -141.07(7) .
C30 Ni12 Ni15 Ni19 -75.8(5) .
C9 Ni12 Ni15 Ni19 124.9(5) .
C2 Ni12 Ni15 Ni19 97.2(4) .
Ni5 Ni12 Ni15 Ni19 120.46(7) .
Ni13 Ni12 Ni15 Ni19 -177.96(8) .
Ni21 Ni12 Ni15 Ni19 -35.06(6) .
Ni11 Ni12 Ni15 Ni19 30.23(6) .
Ni22 Ni12 Ni15 Ni19 -110.85(7) .
C30 Ni12 Ni15 Ni13 102.1(5) .
C9 Ni12 Ni15 Ni13 -57.1(5) .
C2 Ni12 Ni15 Ni13 -84.8(4) .
Ni5 Ni12 Ni15 Ni13 -61.57(6) .
Ni21 Ni12 Ni15 Ni13 142.91(7) .
Ni11 Ni12 Ni15 Ni13 -151.81(7) .
Ni22 Ni12 Ni15 Ni13 67.12(6) .
C30 Ni12 Ni15 Ni21 -40.8(5) .
C9 Ni12 Ni15 Ni21 160.0(5) .
C2 Ni12 Ni15 Ni21 132.3(4) .
Ni5 Ni12 Ni15 Ni21 155.52(7) .
Ni13 Ni12 Ni15 Ni21 -142.91(7) .
Ni11 Ni12 Ni15 Ni21 65.28(6) .
Ni22 Ni12 Ni15 Ni21 -75.79(6) .
C30 Ni12 Ni15 Ni20 69.0(5) .
C9 Ni12 Ni15 Ni20 -90.2(5) .
C2 Ni12 Ni15 Ni20 -117.9(4) .
Ni5 Ni12 Ni15 Ni20 -94.64(7) .
Ni13 Ni12 Ni15 Ni20 -33.07(6) .
Ni21 Ni12 Ni15 Ni20 109.84(7) .
Ni11 Ni12 Ni15 Ni20 175.12(8) .
Ni22 Ni12 Ni15 Ni20 34.05(6) .
C27 Ni8 Ni16 C15 15.5(10) .
C14 Ni8 Ni16 C15 -0.8(9) .
C1 Ni8 Ni16 C15 -145.6(8) .
Ni2 Ni8 Ni16 C15 -154.1(8) .
Ni14 Ni8 Ni16 C15 -178.4(8) .
Ni7 Ni8 Ni16 C15 -108.4(8) .
Ni18 Ni8 Ni16 C15 112.4(8) .
Ni10 Ni8 Ni16 C15 152.2(8) .
C27 Ni8 Ni16 C14 16.3(8) .
C1 Ni8 Ni16 C14 -144.8(6) .
Ni2 Ni8 Ni16 C14 -153.3(5) .
Ni14 Ni8 Ni16 C14 -177.6(5) .
Ni7 Ni8 Ni16 C14 -107.6(5) .
Ni18 Ni8 Ni16 C14 113.2(5) .
Ni10 Ni8 Ni16 C14 153.0(5) .
C27 Ni8 Ni16 C3 -133.8(7) .
C14 Ni8 Ni16 C3 -150.1(6) .
C1 Ni8 Ni16 C3 65.1(4) .
Ni2 Ni8 Ni16 C3 56.6(3) .
Ni14 Ni8 Ni16 C3 32.3(3) .
Ni7 Ni8 Ni16 C3 102.3(3) .
Ni18 Ni8 Ni16 C3 -36.9(3) .
Ni10 Ni8 Ni16 C3 2.9(3) .
C27 Ni8 Ni16 Ni24 -142.3(7) .
C14 Ni8 Ni16 Ni24 -158.6(5) .
C1 Ni8 Ni16 Ni24 56.6(3) .
Ni2 Ni8 Ni16 Ni24 48.1(2) .
Ni14 Ni8 Ni16 Ni24 23.78(13) .
Ni7 Ni8 Ni16 Ni24 93.82(14) .
Ni18 Ni8 Ni16 Ni24 -45.39(13) .
Ni10 Ni8 Ni16 Ni24 -5.61(16) .
C27 Ni8 Ni16 Ni14 -166.1(7) .
C14 Ni8 Ni16 Ni14 177.6(5) .
C1 Ni8 Ni16 Ni14 32.8(3) .
Ni2 Ni8 Ni16 Ni14 24.31(12) .
Ni7 Ni8 Ni16 Ni14 70.03(6) .
Ni18 Ni8 Ni16 Ni14 -69.17(6) .
Ni10 Ni8 Ni16 Ni14 -29.39(6) .
C27 Ni8 Ni16 Ni18 -96.9(7) .
C14 Ni8 Ni16 Ni18 -113.2(5) .
C1 Ni8 Ni16 Ni18 102.0(3) .
Ni2 Ni8 Ni16 Ni18 93.48(13) .
Ni14 Ni8 Ni16 Ni18 69.17(6) .
Ni7 Ni8 Ni16 Ni18 139.20(7) .
Ni10 Ni8 Ni16 Ni18 39.78(6) .
C27 Ni8 Ni16 Ni7 123.9(7) .
C14 Ni8 Ni16 Ni7 107.6(5) .
C1 Ni8 Ni16 Ni7 -37.2(3) .
Ni2 Ni8 Ni16 Ni7 -45.73(12) .
Ni14 Ni8 Ni16 Ni7 -70.03(6) .
Ni18 Ni8 Ni16 Ni7 -139.20(7) .
Ni10 Ni8 Ni16 Ni7 -99.43(7) .
C27 Ni8 Ni16 Ni17 164.5(7) .
C14 Ni8 Ni16 Ni17 148.2(5) .
C1 Ni8 Ni16 Ni17 3.3(3) .
Ni2 Ni8 Ni16 Ni17 -5.15(15) .
Ni14 Ni8 Ni16 Ni17 -29.46(6) .
Ni7 Ni8 Ni16 Ni17 40.57(6) .
Ni18 Ni8 Ni16 Ni17 -98.63(7) .
Ni10 Ni8 Ni16 Ni17 -58.85(8) .
C1 Ni14 Ni16 C15 143.1(9) .
C3 Ni14 Ni16 C15 -48.5(9) .
Ni15 Ni14 Ni16 C15 -4.0(8) .
Ni10 Ni14 Ni16 C15 -145.2(8) .
Ni17 Ni14 Ni16 C15 33.6(8) .
Ni23 Ni14 Ni16 C15 -21.7(8) .
Ni6 Ni14 Ni16 C15 138.3(8) .
Ni8 Ni14 Ni16 C15 178.3(8) .
Ni18 Ni14 Ni16 C15 -108.4(8) .
Ni20 Ni14 Ni16 C15 -80.6(8) .
Ni7 Ni14 Ni16 C15 106.8(8) .
C1 Ni14 Ni16 C14 -33.3(5) .
C3 Ni14 Ni16 C14 135.1(6) .
Ni15 Ni14 Ni16 C14 179.6(4) .
Ni10 Ni14 Ni16 C14 38.4(4) .
Ni17 Ni14 Ni16 C14 -142.9(4) .
Ni23 Ni14 Ni16 C14 161.9(4) .
Ni6 Ni14 Ni16 C14 -38.1(4) .
Ni8 Ni14 Ni16 C14 1.9(4) .
Ni18 Ni14 Ni16 C14 75.2(4) .
Ni20 Ni14 Ni16 C14 103.0(4) .
Ni7 Ni14 Ni16 C14 -69.7(4) .
C1 Ni14 Ni16 C3 -168.4(5) .
Ni15 Ni14 Ni16 C3 44.5(4) .
Ni10 Ni14 Ni16 C3 -96.7(4) .
Ni17 Ni14 Ni16 C3 82.0(4) .
Ni23 Ni14 Ni16 C3 26.8(4) .
Ni6 Ni14 Ni16 C3 -173.2(4) .
Ni8 Ni14 Ni16 C3 -133.2(4) .
Ni18 Ni14 Ni16 C3 -59.9(4) .
Ni20 Ni14 Ni16 C3 -32.1(4) .
Ni7 Ni14 Ni16 C3 155.2(4) .
C1 Ni14 Ni16 Ni8 -35.2(3) .
C3 Ni14 Ni16 Ni8 133.2(4) .
Ni15 Ni14 Ni16 Ni8 177.68(15) .
Ni10 Ni14 Ni16 Ni8 36.49(7) .
Ni17 Ni14 Ni16 Ni8 -144.77(7) .
Ni23 Ni14 Ni16 Ni8 159.96(7) .
Ni6 Ni14 Ni16 Ni8 -40.06(12) .
Ni18 Ni14 Ni16 Ni8 73.27(6) .
Ni20 Ni14 Ni16 Ni8 101.05(7) .
Ni7 Ni14 Ni16 Ni8 -71.59(6) .
C1 Ni14 Ni16 Ni24 158.0(3) .
C3 Ni14 Ni16 Ni24 -33.6(4) .
Ni15 Ni14 Ni16 Ni24 10.88(16) .
Ni10 Ni14 Ni16 Ni24 -130.32(7) .
Ni17 Ni14 Ni16 Ni24 48.42(6) .
Ni23 Ni14 Ni16 Ni24 -6.84(6) .
Ni6 Ni14 Ni16 Ni24 153.13(11) .
Ni8 Ni14 Ni16 Ni24 -166.81(7) .
Ni18 Ni14 Ni16 Ni24 -93.54(6) .
Ni20 Ni14 Ni16 Ni24 -65.75(7) .
Ni7 Ni14 Ni16 Ni24 121.60(7) .
C1 Ni14 Ni16 Ni18 -108.5(3) .
C3 Ni14 Ni16 Ni18 59.9(4) .
Ni15 Ni14 Ni16 Ni18 104.41(15) .
Ni10 Ni14 Ni16 Ni18 -36.78(7) .
Ni17 Ni14 Ni16 Ni18 141.96(7) .
Ni23 Ni14 Ni16 Ni18 86.70(6) .
Ni6 Ni14 Ni16 Ni18 -113.33(12) .
Ni8 Ni14 Ni16 Ni18 -73.27(6) .
Ni20 Ni14 Ni16 Ni18 27.78(6) .
Ni7 Ni14 Ni16 Ni18 -144.86(7) .
C1 Ni14 Ni16 Ni7 36.4(3) .
C3 Ni14 Ni16 Ni7 -155.2(4) .
Ni15 Ni14 Ni16 Ni7 -110.72(15) .
Ni10 Ni14 Ni16 Ni7 108.08(7) .
Ni17 Ni14 Ni16 Ni7 -73.18(6) .
Ni23 Ni14 Ni16 Ni7 -128.44(7) .
Ni6 Ni14 Ni16 Ni7 31.53(11) .
Ni8 Ni14 Ni16 Ni7 71.59(6) .
Ni18 Ni14 Ni16 Ni7 144.86(7) .
Ni20 Ni14 Ni16 Ni7 172.65(7) .
C1 Ni14 Ni16 Ni17 109.5(3) .
C3 Ni14 Ni16 Ni17 -82.0(4) .
Ni15 Ni14 Ni16 Ni17 -37.54(14) .
Ni10 Ni14 Ni16 Ni17 -178.74(8) .
Ni23 Ni14 Ni16 Ni17 -55.26(5) .
Ni6 Ni14 Ni16 Ni17 104.71(12) .
Ni8 Ni14 Ni16 Ni17 144.77(7) .
Ni18 Ni14 Ni16 Ni17 -141.96(7) .
Ni20 Ni14 Ni16 Ni17 -114.17(7) .
Ni7 Ni14 Ni16 Ni17 73.18(6) .
C13 Ni7 Ni16 C15 5.2(6) .
C11 Ni7 Ni16 C15 66.2(9) .
C1 Ni7 Ni16 C15 -179.1(6) .
Ni1 Ni7 Ni16 C15 167.3(5) .
Ni9 Ni7 Ni16 C15 -110.4(5) .
Ni8 Ni7 Ni16 C15 143.7(5) .
Ni14 Ni7 Ni16 C15 -145.3(5) .
Ni17 Ni7 Ni16 C15 -81.8(5) .
C13 Ni7 Ni16 C14 -91.6(5) .
C11 Ni7 Ni16 C14 -30.6(9) .
C1 Ni7 Ni16 C14 84.1(5) .
Ni1 Ni7 Ni16 C14 70.5(4) .
Ni9 Ni7 Ni16 C14 152.8(3) .
Ni8 Ni7 Ni16 C14 46.9(3) .
Ni14 Ni7 Ni16 C14 117.9(3) .
Ni17 Ni7 Ni16 C14 -178.6(3) .
C13 Ni7 Ni16 C3 132.2(5) .
C11 Ni7 Ni16 C3 -166.8(9) .
C1 Ni7 Ni16 C3 -52.1(4) .
Ni1 Ni7 Ni16 C3 -65.6(3) .
Ni9 Ni7 Ni16 C3 16.7(3) .
Ni8 Ni7 Ni16 C3 -89.3(3) .
Ni14 Ni7 Ni16 C3 -18.3(3) .
Ni17 Ni7 Ni16 C3 45.2(3) .
C13 Ni7 Ni16 Ni8 -138.5(4) .
C11 Ni7 Ni16 Ni8 -77.5(8) .
C1 Ni7 Ni16 Ni8 37.2(3) .
Ni1 Ni7 Ni16 Ni8 23.66(11) .
Ni9 Ni7 Ni16 Ni8 105.96(7) .
Ni14 Ni7 Ni16 Ni8 71.00(6) .
Ni17 Ni7 Ni16 Ni8 134.50(6) .
C13 Ni7 Ni16 Ni24 80.2(4) .
C11 Ni7 Ni16 Ni24 141.2(8) .
C1 Ni7 Ni16 Ni24 -104.2(3) .
Ni1 Ni7 Ni16 Ni24 -117.70(11) .
Ni9 Ni7 Ni16 Ni24 -35.39(9) .
Ni8 Ni7 Ni16 Ni24 -141.36(8) .
Ni14 Ni7 Ni16 Ni24 -70.36(7) .
Ni17 Ni7 Ni16 Ni24 -6.85(6) .
C13 Ni7 Ni16 Ni14 150.5(4) .
C11 Ni7 Ni16 Ni14 -148.5(8) .
C1 Ni7 Ni16 Ni14 -33.8(3) .
Ni1 Ni7 Ni16 Ni14 -47.34(11) .
Ni9 Ni7 Ni16 Ni14 34.96(6) .
Ni8 Ni7 Ni16 Ni14 -71.00(6) .
Ni17 Ni7 Ni16 Ni14 63.51(5) .
C13 Ni7 Ni16 Ni18 -177.1(4) .
C11 Ni7 Ni16 Ni18 -116.1(8) .
C1 Ni7 Ni16 Ni18 -1.4(3) .
Ni1 Ni7 Ni16 Ni18 -14.92(14) .
Ni9 Ni7 Ni16 Ni18 67.38(8) .
Ni8 Ni7 Ni16 Ni18 -38.58(6) .
Ni14 Ni7 Ni16 Ni18 32.42(6) .
Ni17 Ni7 Ni16 Ni18 95.93(7) .
C13 Ni7 Ni16 Ni17 87.0(4) .
C11 Ni7 Ni16 Ni17 148.0(8) .
C1 Ni7 Ni16 Ni17 -97.3(3) .
Ni1 Ni7 Ni16 Ni17 -110.85(12) .
Ni9 Ni7 Ni16 Ni17 -28.54(6) .
Ni8 Ni7 Ni16 Ni17 -134.50(6) .
Ni14 Ni7 Ni16 Ni17 -63.51(5) .
C10 Ni9 Ni17 C12 10.8(7) .
Ni3 Ni9 Ni17 C12 -122.4(5) .
Ni6 Ni9 Ni17 C12 168.4(5) .
Ni7 Ni9 Ni17 C12 95.1(4) .
Ni14 Ni9 Ni17 C12 163.8(5) .
Ni19 Ni9 Ni17 C12 -92.0(4) .
Ni15 Ni9 Ni17 C12 -144.8(5) .
Ni11 Ni9 Ni17 C12 -98.9(5) .
Ni1 Ni9 Ni17 C12 104.3(5) .
C10 Ni9 Ni17 C16 20.6(9) .
C12 Ni9 Ni17 C16 9.8(8) .
Ni3 Ni9 Ni17 C16 -112.6(7) .
Ni6 Ni9 Ni17 C16 178.2(7) .
Ni7 Ni9 Ni17 C16 104.9(7) .
Ni14 Ni9 Ni17 C16 173.5(7) .
Ni19 Ni9 Ni17 C16 -82.2(7) .
Ni15 Ni9 Ni17 C16 -135.0(7) .
Ni11 Ni9 Ni17 C16 -89.1(7) .
Ni1 Ni9 Ni17 C16 114.0(7) .
C10 Ni9 Ni17 Ni14 -153.0(5) .
C12 Ni9 Ni17 Ni14 -163.8(5) .
Ni3 Ni9 Ni17 Ni14 73.9(3) .
Ni6 Ni9 Ni17 Ni14 4.69(7) .
Ni7 Ni9 Ni17 Ni14 -68.63(5) .
Ni19 Ni9 Ni17 Ni14 104.24(6) .
Ni15 Ni9 Ni17 Ni14 51.44(5) .
Ni11 Ni9 Ni17 Ni14 97.38(7) .
Ni1 Ni9 Ni17 Ni14 -59.50(7) .
C10 Ni9 Ni17 Ni23 154.8(5) .
C12 Ni9 Ni17 Ni23 144.0(5) .
Ni3 Ni9 Ni17 Ni23 21.7(3) .
Ni6 Ni9 Ni17 Ni23 -47.53(8) .
Ni7 Ni9 Ni17 Ni23 -120.85(6) .
Ni14 Ni9 Ni17 Ni23 -52.22(6) .
Ni19 Ni9 Ni17 Ni23 52.03(6) .
Ni15 Ni9 Ni17 Ni23 -0.78(6) .
Ni11 Ni9 Ni17 Ni23 45.16(8) .
Ni1 Ni9 Ni17 Ni23 -111.72(7) .
C10 Ni9 Ni17 Ni24 -164.6(5) .
C12 Ni9 Ni17 Ni24 -175.3(5) .
Ni3 Ni9 Ni17 Ni24 62.3(4) .
Ni6 Ni9 Ni17 Ni24 -6.9(2) .
Ni7 Ni9 Ni17 Ni24 -80.22(18) .
Ni14 Ni9 Ni17 Ni24 -11.59(17) .
Ni19 Ni9 Ni17 Ni24 92.65(18) .
Ni15 Ni9 Ni17 Ni24 39.85(18) .
Ni11 Ni9 Ni17 Ni24 85.79(19) .
Ni1 Ni9 Ni17 Ni24 -71.09(19) .
C10 Ni9 Ni17 Ni25 92.1(5) .
C12 Ni9 Ni17 Ni25 81.3(5) .
Ni3 Ni9 Ni17 Ni25 -41.0(3) .
Ni6 Ni9 Ni17 Ni25 -110.25(9) .
Ni7 Ni9 Ni17 Ni25 176.44(8) .
Ni14 Ni9 Ni17 Ni25 -114.93(9) .
Ni19 Ni9 Ni17 Ni25 -10.69(7) .
Ni15 Ni9 Ni17 Ni25 -63.49(8) .
Ni11 Ni9 Ni17 Ni25 -17.56(10) .
Ni1 Ni9 Ni17 Ni25 -174.43(7) .
C10 Ni9 Ni17 Ni19 102.8(5) .
C12 Ni9 Ni17 Ni19 92.0(4) .
Ni3 Ni9 Ni17 Ni19 -30.4(3) .
Ni6 Ni9 Ni17 Ni19 -99.55(7) .
Ni7 Ni9 Ni17 Ni19 -172.87(6) .
Ni14 Ni9 Ni17 Ni19 -104.24(6) .
Ni15 Ni9 Ni17 Ni19 -52.80(5) .
Ni11 Ni9 Ni17 Ni19 -6.86(6) .
Ni1 Ni9 Ni17 Ni19 -163.74(7) .
C10 Ni9 Ni17 Ni7 -84.3(5) .
C12 Ni9 Ni17 Ni7 -95.1(4) .
Ni3 Ni9 Ni17 Ni7 142.5(3) .
Ni6 Ni9 Ni17 Ni7 73.32(7) .
Ni14 Ni9 Ni17 Ni7 68.63(5) .
Ni19 Ni9 Ni17 Ni7 172.87(6) .
Ni15 Ni9 Ni17 Ni7 120.07(6) .
Ni11 Ni9 Ni17 Ni7 166.01(7) .
Ni1 Ni9 Ni17 Ni7 9.13(6) .
C10 Ni9 Ni17 Ni16 -113.8(5) .
C12 Ni9 Ni17 Ni16 -124.6(5) .
Ni3 Ni9 Ni17 Ni16 113.0(3) .
Ni6 Ni9 Ni17 Ni16 43.82(9) .
Ni7 Ni9 Ni17 Ni16 -29.49(6) .
Ni14 Ni9 Ni17 Ni16 39.14(6) .
Ni19 Ni9 Ni17 Ni16 143.38(7) .
Ni15 Ni9 Ni17 Ni16 90.58(6) .
Ni11 Ni9 Ni17 Ni16 136.51(6) .
Ni1 Ni9 Ni17 Ni16 -20.36(8) .
C1 Ni14 Ni17 C12 34.1(5) .
C3 Ni14 Ni17 C12 176.8(5) .
Ni15 Ni14 Ni17 C12 -75.1(4) .
Ni10 Ni14 Ni17 C12 -78.1(14) .
Ni23 Ni14 Ni17 C12 -129.8(4) .
Ni6 Ni14 Ni17 C12 -18.5(4) .
Ni8 Ni14 Ni17 C12 89.5(4) .
Ni16 Ni14 Ni17 C12 121.8(4) .
Ni18 Ni14 Ni17 C12 158.5(4) .
Ni20 Ni14 Ni17 C12 -133.4(4) .
Ni7 Ni14 Ni17 C12 54.7(4) .
C1 Ni14 Ni17 C16 -126.7(7) .
C3 Ni14 Ni17 C16 16.0(7) .
Ni15 Ni14 Ni17 C16 124.1(6) .
Ni10 Ni14 Ni17 C16 121.2(15) .
Ni23 Ni14 Ni17 C16 69.5(6) .
Ni6 Ni14 Ni17 C16 -179.2(6) .
Ni8 Ni14 Ni17 C16 -71.2(6) .
Ni16 Ni14 Ni17 C16 -38.9(6) .
Ni18 Ni14 Ni17 C16 -2.3(6) .
Ni20 Ni14 Ni17 C16 65.8(6) .
Ni7 Ni14 Ni17 C16 -106.0(6) .
C1 Ni14 Ni17 Ni9 47.8(4) .
C3 Ni14 Ni17 Ni9 -169.6(3) .
Ni15 Ni14 Ni17 Ni9 -61.50(6) .
Ni10 Ni14 Ni17 Ni9 -64.4(14) .
Ni23 Ni14 Ni17 Ni9 -116.14(7) .
Ni6 Ni14 Ni17 Ni9 -4.82(7) .
Ni8 Ni14 Ni17 Ni9 103.15(8) .
Ni16 Ni14 Ni17 Ni9 135.47(6) .
Ni18 Ni14 Ni17 Ni9 172.10(8) .
Ni20 Ni14 Ni17 Ni9 -119.80(8) .
Ni7 Ni14 Ni17 Ni9 68.36(6) .
C1 Ni14 Ni17 Ni23 163.9(4) .
C3 Ni14 Ni17 Ni23 -53.4(3) .
Ni15 Ni14 Ni17 Ni23 54.63(6) .
Ni10 Ni14 Ni17 Ni23 51.7(14) .
Ni6 Ni14 Ni17 Ni23 111.31(8) .
Ni8 Ni14 Ni17 Ni23 -140.71(8) .
Ni16 Ni14 Ni17 Ni23 -108.40(6) .
Ni18 Ni14 Ni17 Ni23 -71.76(7) .
Ni20 Ni14 Ni17 Ni23 -3.66(7) .
Ni7 Ni14 Ni17 Ni23 -175.50(7) .
C1 Ni14 Ni17 Ni24 -137.1(4) .
C3 Ni14 Ni17 Ni24 5.5(3) .
Ni15 Ni14 Ni17 Ni24 113.61(6) .
Ni10 Ni14 Ni17 Ni24 110.7(14) .
Ni23 Ni14 Ni17 Ni24 58.98(6) .
Ni6 Ni14 Ni17 Ni24 170.29(7) .
Ni8 Ni14 Ni17 Ni24 -81.73(8) .
Ni16 Ni14 Ni17 Ni24 -49.42(6) .
Ni18 Ni14 Ni17 Ni24 -12.78(8) .
Ni20 Ni14 Ni17 Ni24 55.32(9) .
Ni7 Ni14 Ni17 Ni24 -116.52(7) .
C1 Ni14 Ni17 Ni25 164.0(4) .
C3 Ni14 Ni17 Ni25 -53.3(3) .
Ni15 Ni14 Ni17 Ni25 54.72(9) .
Ni10 Ni14 Ni17 Ni25 51.8(14) .
Ni23 Ni14 Ni17 Ni25 0.09(8) .
Ni6 Ni14 Ni17 Ni25 111.40(9) .
Ni8 Ni14 Ni17 Ni25 -140.62(8) .
Ni16 Ni14 Ni17 Ni25 -108.31(9) .
Ni18 Ni14 Ni17 Ni25 -71.68(10) .
Ni20 Ni14 Ni17 Ni25 -3.57(13) .
Ni7 Ni14 Ni17 Ni25 -175.41(10) .
C1 Ni14 Ni17 Ni19 110.5(4) .
C3 Ni14 Ni17 Ni19 -106.9(3) .
Ni15 Ni14 Ni17 Ni19 1.20(6) .
Ni10 Ni14 Ni17 Ni19 -1.7(14) .
Ni23 Ni14 Ni17 Ni19 -53.43(6) .
Ni6 Ni14 Ni17 Ni19 57.88(8) .
Ni8 Ni14 Ni17 Ni19 165.86(7) .
Ni16 Ni14 Ni17 Ni19 -161.83(7) .
Ni18 Ni14 Ni17 Ni19 -125.20(7) .
Ni20 Ni14 Ni17 Ni19 -57.09(9) .
Ni7 Ni14 Ni17 Ni19 131.07(7) .
C1 Ni14 Ni17 Ni7 -20.6(4) .
C3 Ni14 Ni17 Ni7 122.1(3) .
Ni15 Ni14 Ni17 Ni7 -129.87(7) .
Ni10 Ni14 Ni17 Ni7 -132.8(14) .
Ni23 Ni14 Ni17 Ni7 175.50(7) .
Ni6 Ni14 Ni17 Ni7 -73.18(7) .
Ni8 Ni14 Ni17 Ni7 34.79(7) .
Ni16 Ni14 Ni17 Ni7 67.10(5) .
Ni18 Ni14 Ni17 Ni7 103.74(8) .
Ni20 Ni14 Ni17 Ni7 171.84(9) .
C1 Ni14 Ni17 Ni16 -87.7(4) .
C3 Ni14 Ni17 Ni16 55.0(3) .
Ni15 Ni14 Ni17 Ni16 163.03(7) .
Ni10 Ni14 Ni17 Ni16 160.1(14) .
Ni23 Ni14 Ni17 Ni16 108.40(6) .
Ni6 Ni14 Ni17 Ni16 -140.29(8) .
Ni8 Ni14 Ni17 Ni16 -32.31(7) .
Ni18 Ni14 Ni17 Ni16 36.63(6) .
Ni20 Ni14 Ni17 Ni16 104.74(8) .
Ni7 Ni14 Ni17 Ni16 -67.10(5) .
C13 Ni7 Ni17 C12 84.3(5) .
C11 Ni7 Ni17 C12 1.4(7) .
C1 Ni7 Ni17 C12 -111.0(5) .
Ni1 Ni7 Ni17 C12 -64.4(4) .
Ni9 Ni7 Ni17 C12 -52.8(4) .
Ni8 Ni7 Ni17 C12 -161.1(4) .
Ni14 Ni7 Ni17 C12 -129.3(4) .
Ni16 Ni7 Ni17 C12 161.1(4) .
C13 Ni7 Ni17 C16 -7.8(6) .
C11 Ni7 Ni17 C16 -90.7(7) .
C1 Ni7 Ni17 C16 156.9(5) .
Ni1 Ni7 Ni17 C16 -156.5(4) .
Ni9 Ni7 Ni17 C16 -144.9(4) .
Ni8 Ni7 Ni17 C16 106.8(4) .
Ni14 Ni7 Ni17 C16 138.6(4) .
Ni16 Ni7 Ni17 C16 69.0(4) .
C13 Ni7 Ni17 Ni9 137.1(4) .
C11 Ni7 Ni17 Ni9 54.1(5) .
C1 Ni7 Ni17 Ni9 -58.2(3) .
Ni1 Ni7 Ni17 Ni9 -11.64(7) .
Ni8 Ni7 Ni17 Ni9 -108.34(7) .
Ni14 Ni7 Ni17 Ni9 -76.50(6) .
Ni16 Ni7 Ni17 Ni9 -146.16(7) .
C13 Ni7 Ni17 Ni14 -146.4(4) .
C11 Ni7 Ni17 Ni14 130.6(5) .
C1 Ni7 Ni17 Ni14 18.3(3) .
Ni1 Ni7 Ni17 Ni14 64.86(8) .
Ni9 Ni7 Ni17 Ni14 76.50(6) .
Ni8 Ni7 Ni17 Ni14 -31.84(6) .
Ni16 Ni7 Ni17 Ni14 -69.66(6) .
C13 Ni7 Ni17 Ni23 -141.9(4) .
C11 Ni7 Ni17 Ni23 135.2(5) .
C1 Ni7 Ni17 Ni23 22.8(3) .
Ni1 Ni7 Ni17 Ni23 69.42(11) .
Ni9 Ni7 Ni17 Ni23 81.06(8) .
Ni8 Ni7 Ni17 Ni23 -27.28(10) .
Ni14 Ni7 Ni17 Ni23 4.56(7) .
Ni16 Ni7 Ni17 Ni23 -65.10(8) .
C13 Ni7 Ni17 Ni24 -69.9(4) .
C11 Ni7 Ni17 Ni24 -152.9(5) .
C1 Ni7 Ni17 Ni24 94.8(3) .
Ni1 Ni7 Ni17 Ni24 141.36(8) .
Ni9 Ni7 Ni17 Ni24 153.00(8) .
Ni8 Ni7 Ni17 Ni24 44.66(8) .
Ni14 Ni7 Ni17 Ni24 76.50(7) .
Ni16 Ni7 Ni17 Ni24 6.84(6) .
C13 Ni7 Ni17 Ni25 -10.6(9) .
C11 Ni7 Ni17 Ni25 -93.5(10) .
C1 Ni7 Ni17 Ni25 154.2(8) .
Ni1 Ni7 Ni17 Ni25 -159.3(8) .
Ni9 Ni7 Ni17 Ni25 -147.6(8) .
Ni8 Ni7 Ni17 Ni25 104.0(8) .
Ni14 Ni7 Ni17 Ni25 135.9(8) .
Ni16 Ni7 Ni17 Ni25 66.2(8) .
C13 Ni7 Ni17 Ni19 145.1(4) .
C11 Ni7 Ni17 Ni19 62.2(5) .
C1 Ni7 Ni17 Ni19 -50.1(3) .
Ni1 Ni7 Ni17 Ni19 -3.57(12) .
Ni9 Ni7 Ni17 Ni19 8.07(7) .
Ni8 Ni7 Ni17 Ni19 -100.28(9) .
Ni14 Ni7 Ni17 Ni19 -68.44(8) .
Ni16 Ni7 Ni17 Ni19 -138.10(8) .
C13 Ni7 Ni17 Ni16 -76.8(4) .
C11 Ni7 Ni17 Ni16 -159.7(5) .
C1 Ni7 Ni17 Ni16 88.0(3) .
Ni1 Ni7 Ni17 Ni16 134.52(9) .
Ni9 Ni7 Ni17 Ni16 146.16(7) .
Ni8 Ni7 Ni17 Ni16 37.82(6) .
Ni14 Ni7 Ni17 Ni16 69.66(6) .
C15 Ni16 Ni17 C12 99.7(6) .
C14 Ni16 Ni17 C12 -21.2(7) .
C3 Ni16 Ni17 C12 -151.7(6) .
Ni8 Ni16 Ni17 C12 -64.5(5) .
Ni24 Ni16 Ni17 C12 148.9(5) .
Ni14 Ni16 Ni17 C12 -96.4(4) .
Ni18 Ni16 Ni17 C12 -130.0(4) .
Ni7 Ni16 Ni17 C12 -23.6(4) .
C15 Ni16 Ni17 C16 -5.2(5) .
C14 Ni16 Ni17 C16 -126.1(7) .
C3 Ni16 Ni17 C16 103.4(5) .
Ni8 Ni16 Ni17 C16 -169.4(3) .
Ni24 Ni16 Ni17 C16 44.0(3) .
Ni14 Ni16 Ni17 C16 158.7(3) .
Ni18 Ni16 Ni17 C16 125.1(3) .
Ni7 Ni16 Ni17 C16 -128.4(3) .
C15 Ni16 Ni17 Ni9 153.9(4) .
C14 Ni16 Ni17 Ni9 33.0(6) .
C3 Ni16 Ni17 Ni9 -97.5(3) .
Ni8 Ni16 Ni17 Ni9 -10.31(8) .
Ni24 Ni16 Ni17 Ni9 -156.89(7) .
Ni14 Ni16 Ni17 Ni9 -42.19(6) .
Ni18 Ni16 Ni17 Ni9 -75.80(8) .
Ni7 Ni16 Ni17 Ni9 30.64(6) .
C15 Ni16 Ni17 Ni14 -163.9(4) .
C14 Ni16 Ni17 Ni14 75.2(6) .
C3 Ni16 Ni17 Ni14 -55.3(3) .
Ni8 Ni16 Ni17 Ni14 31.88(6) .
Ni24 Ni16 Ni17 Ni14 -114.70(7) .
Ni18 Ni16 Ni17 Ni14 -33.61(6) .
Ni7 Ni16 Ni17 Ni14 72.83(6) .
C15 Ni16 Ni17 Ni23 -108.1(4) .
C14 Ni16 Ni17 Ni23 131.0(6) .
C3 Ni16 Ni17 Ni23 0.5(3) .
Ni8 Ni16 Ni17 Ni23 87.71(7) .
Ni24 Ni16 Ni17 Ni23 -58.87(6) .
Ni14 Ni16 Ni17 Ni23 55.83(6) .
Ni18 Ni16 Ni17 Ni23 22.22(7) .
Ni7 Ni16 Ni17 Ni23 128.66(6) .
C15 Ni16 Ni17 Ni24 -49.2(4) .
C14 Ni16 Ni17 Ni24 -170.1(6) .
C3 Ni16 Ni17 Ni24 59.4(3) .
Ni8 Ni16 Ni17 Ni24 146.58(8) .
Ni14 Ni16 Ni17 Ni24 114.70(7) .
Ni18 Ni16 Ni17 Ni24 81.09(7) .
Ni7 Ni16 Ni17 Ni24 -172.47(7) .
C15 Ni16 Ni17 Ni25 -50.9(4) .
C14 Ni16 Ni17 Ni25 -171.8(6) .
C3 Ni16 Ni17 Ni25 57.7(3) .
Ni8 Ni16 Ni17 Ni25 144.90(7) .
Ni24 Ni16 Ni17 Ni25 -1.68(7) .
Ni14 Ni16 Ni17 Ni25 113.02(8) .
Ni18 Ni16 Ni17 Ni25 79.41(8) .
Ni7 Ni16 Ni17 Ni25 -174.15(8) .
C15 Ni16 Ni17 Ni19 -130.4(4) .
C14 Ni16 Ni17 Ni19 108.7(6) .
C3 Ni16 Ni17 Ni19 -21.8(4) .
Ni8 Ni16 Ni17 Ni19 65.43(14) .
Ni24 Ni16 Ni17 Ni19 -81.15(12) .
Ni14 Ni16 Ni17 Ni19 33.54(12) .
Ni18 Ni16 Ni17 Ni19 -0.06(14) .
Ni7 Ni16 Ni17 Ni19 106.38(12) .
C15 Ni16 Ni17 Ni7 123.3(4) .
C14 Ni16 Ni17 Ni7 2.4(6) .
C3 Ni16 Ni17 Ni7 -128.1(3) .
Ni8 Ni16 Ni17 Ni7 -40.95(6) .
Ni24 Ni16 Ni17 Ni7 172.47(7) .
Ni14 Ni16 Ni17 Ni7 -72.83(6) .
Ni18 Ni16 Ni17 Ni7 -106.44(7) .
C1 Ni14 Ni18 C24 -15.2(6) .
C3 Ni14 Ni18 C24 -163.1(7) .
Ni15 Ni14 Ni18 C24 112.4(5) .
Ni10 Ni14 Ni18 C24 42.8(5) .
Ni17 Ni14 Ni18 C24 -140.2(5) .
Ni23 Ni14 Ni18 C24 164.6(5) .
Ni6 Ni14 Ni18 C24 36.3(5) .
Ni8 Ni14 Ni18 C24 -34.6(5) .
Ni16 Ni14 Ni18 C24 -101.0(5) .
Ni20 Ni14 Ni18 C24 108.9(5) .
Ni7 Ni14 Ni18 C24 -68.1(5) .
C1 Ni14 Ni18 C19 179.2(7) .
C3 Ni14 Ni18 C19 31.3(7) .
Ni15 Ni14 Ni18 C19 -53.2(6) .
Ni10 Ni14 Ni18 C19 -122.8(6) .
Ni17 Ni14 Ni18 C19 54.2(6) .
Ni23 Ni14 Ni18 C19 -1.0(6) .
Ni6 Ni14 Ni18 C19 -129.3(6) .
Ni8 Ni14 Ni18 C19 159.8(6) .
Ni16 Ni14 Ni18 C19 93.4(6) .
Ni20 Ni14 Ni18 C19 -56.7(6) .
Ni7 Ni14 Ni18 C19 126.3(6) .
C1 Ni14 Ni18 C3 147.9(5) .
Ni15 Ni14 Ni18 C3 -84.5(4) .
Ni10 Ni14 Ni18 C3 -154.1(4) .
Ni17 Ni14 Ni18 C3 22.9(4) .
Ni23 Ni14 Ni18 C3 -32.4(4) .
Ni6 Ni14 Ni18 C3 -160.6(4) .
Ni8 Ni14 Ni18 C3 128.5(4) .
Ni16 Ni14 Ni18 C3 62.1(4) .
Ni20 Ni14 Ni18 C3 -88.0(4) .
Ni7 Ni14 Ni18 C3 95.0(4) .
C1 Ni14 Ni18 Ni26 172.2(3) .
C3 Ni14 Ni18 Ni26 24.4(4) .
Ni15 Ni14 Ni18 Ni26 -60.16(8) .
Ni10 Ni14 Ni18 Ni26 -129.74(7) .
Ni17 Ni14 Ni18 Ni26 47.22(8) .
Ni23 Ni14 Ni18 Ni26 -8.01(6) .
Ni6 Ni14 Ni18 Ni26 -136.23(8) .
Ni8 Ni14 Ni18 Ni26 152.81(7) .
Ni16 Ni14 Ni18 Ni26 86.47(6) .
Ni20 Ni14 Ni18 Ni26 -63.69(6) .
Ni7 Ni14 Ni18 Ni26 119.34(7) .
C1 Ni14 Ni18 Ni20 -124.1(3) .
C3 Ni14 Ni18 Ni20 88.0(4) .
Ni15 Ni14 Ni18 Ni20 3.54(7) .
Ni10 Ni14 Ni18 Ni20 -66.04(5) .
Ni17 Ni14 Ni18 Ni20 110.91(7) .
Ni23 Ni14 Ni18 Ni20 55.69(5) .
Ni6 Ni14 Ni18 Ni20 -72.53(8) .
Ni8 Ni14 Ni18 Ni20 -143.49(7) .
Ni16 Ni14 Ni18 Ni20 150.17(7) .
Ni7 Ni14 Ni18 Ni20 -176.97(7) .
C1 Ni14 Ni18 Ni16 85.8(3) .
C3 Ni14 Ni18 Ni16 -62.1(4) .
Ni15 Ni14 Ni18 Ni16 -146.63(8) .
Ni10 Ni14 Ni18 Ni16 143.79(7) .
Ni17 Ni14 Ni18 Ni16 -39.26(7) .
Ni23 Ni14 Ni18 Ni16 -94.48(6) .
Ni6 Ni14 Ni18 Ni16 137.30(9) .
Ni8 Ni14 Ni18 Ni16 66.34(6) .
Ni20 Ni14 Ni18 Ni16 -150.17(7) .
Ni7 Ni14 Ni18 Ni16 32.86(6) .
C1 Ni14 Ni18 Ni8 19.4(3) .
C3 Ni14 Ni18 Ni8 -128.5(4) .
Ni15 Ni14 Ni18 Ni8 147.03(9) .
Ni10 Ni14 Ni18 Ni8 77.45(6) .
Ni17 Ni14 Ni18 Ni8 -105.60(8) .
Ni23 Ni14 Ni18 Ni8 -160.82(7) .
Ni6 Ni14 Ni18 Ni8 70.96(8) .
Ni16 Ni14 Ni18 Ni8 -66.34(6) .
Ni20 Ni14 Ni18 Ni8 143.49(7) .
Ni7 Ni14 Ni18 Ni8 -33.48(6) .
C1 Ni14 Ni18 Ni10 -58.0(3) .
C3 Ni14 Ni18 Ni10 154.1(4) .
Ni15 Ni14 Ni18 Ni10 69.58(7) .
Ni17 Ni14 Ni18 Ni10 176.95(8) .
Ni23 Ni14 Ni18 Ni10 121.73(6) .
Ni6 Ni14 Ni18 Ni10 -6.49(7) .
Ni8 Ni14 Ni18 Ni10 -77.45(6) .
Ni16 Ni14 Ni18 Ni10 -143.79(7) .
Ni20 Ni14 Ni18 Ni10 66.04(5) .
Ni7 Ni14 Ni18 Ni10 -110.93(7) .
C15 Ni16 Ni18 C24 -96.9(7) .
C14 Ni16 Ni18 C24 2.9(6) .
C3 Ni16 Ni18 C24 174.8(6) .
Ni8 Ni16 Ni18 C24 47.4(5) .
Ni24 Ni16 Ni18 C24 -156.4(5) .
Ni14 Ni16 Ni18 C24 117.9(5) .
Ni7 Ni16 Ni18 C24 85.4(5) .
Ni17 Ni16 Ni18 C24 149.3(5) .
C15 Ni16 Ni18 C19 8.5(6) .
C14 Ni16 Ni18 C19 108.3(6) .
C3 Ni16 Ni18 C19 -79.8(6) .
Ni8 Ni16 Ni18 C19 152.7(4) .
Ni24 Ni16 Ni18 C19 -51.0(4) .
Ni14 Ni16 Ni18 C19 -136.7(4) .
Ni7 Ni16 Ni18 C19 -169.2(4) .
Ni17 Ni16 Ni18 C19 -105.4(4) .
C15 Ni16 Ni18 C3 88.3(6) .
C14 Ni16 Ni18 C3 -171.9(5) .
Ni8 Ni16 Ni18 C3 -127.4(4) .
Ni24 Ni16 Ni18 C3 28.8(4) .
Ni14 Ni16 Ni18 C3 -56.9(4) .
Ni7 Ni16 Ni18 C3 -89.4(4) .
Ni17 Ni16 Ni18 C3 -25.5(4) .
C15 Ni16 Ni18 Ni26 51.8(5) .
C14 Ni16 Ni18 Ni26 151.6(4) .
C3 Ni16 Ni18 Ni26 -36.5(4) .
Ni8 Ni16 Ni18 Ni26 -163.97(8) .
Ni24 Ni16 Ni18 Ni26 -7.71(7) .
Ni14 Ni16 Ni18 Ni26 -93.40(6) .
Ni7 Ni16 Ni18 Ni26 -125.93(7) .
Ni17 Ni16 Ni18 Ni26 -62.06(7) .
C15 Ni16 Ni18 Ni20 117.0(5) .
C14 Ni16 Ni18 Ni20 -143.2(4) .
C3 Ni16 Ni18 Ni20 28.7(4) .
Ni8 Ni16 Ni18 Ni20 -98.73(8) .
Ni24 Ni16 Ni18 Ni20 57.53(8) .
Ni14 Ni16 Ni18 Ni20 -28.16(6) .
Ni7 Ni16 Ni18 Ni20 -60.69(9) .
Ni17 Ni16 Ni18 Ni20 3.17(9) .
C15 Ni16 Ni18 Ni14 145.2(5) .
C14 Ni16 Ni18 Ni14 -115.0(4) .
C3 Ni16 Ni18 Ni14 56.9(4) .
Ni8 Ni16 Ni18 Ni14 -70.57(6) .
Ni24 Ni16 Ni18 Ni14 85.69(6) .
Ni7 Ni16 Ni18 Ni14 -32.53(6) .
Ni17 Ni16 Ni18 Ni14 31.34(6) .
C15 Ni16 Ni18 Ni8 -144.2(5) .
C14 Ni16 Ni18 Ni8 -44.4(4) .
C3 Ni16 Ni18 Ni8 127.4(4) .
Ni24 Ni16 Ni18 Ni8 156.26(8) .
Ni14 Ni16 Ni18 Ni8 70.57(6) .
Ni7 Ni16 Ni18 Ni8 38.04(6) .
Ni17 Ni16 Ni18 Ni8 101.91(7) .
C15 Ni16 Ni18 Ni10 175.3(5) .
C14 Ni16 Ni18 Ni10 -84.9(4) .
C3 Ni16 Ni18 Ni10 87.0(4) .
Ni8 Ni16 Ni18 Ni10 -40.48(6) .
Ni24 Ni16 Ni18 Ni10 115.79(7) .
Ni14 Ni16 Ni18 Ni10 30.09(6) .
Ni7 Ni16 Ni18 Ni10 -2.43(9) .
Ni17 Ni16 Ni18 Ni10 61.43(7) .
C27 Ni8 Ni18 C24 8.3(6) .
C14 Ni8 Ni18 C24 -91.6(6) .
C1 Ni8 Ni18 C24 133.7(5) .
Ni16 Ni8 Ni18 C24 -136.3(5) .
Ni2 Ni8 Ni18 C24 81.9(5) .
Ni14 Ni8 Ni18 C24 151.3(5) .
Ni7 Ni8 Ni18 C24 -175.0(5) .
Ni10 Ni8 Ni18 C24 88.1(5) .
C27 Ni8 Ni18 C19 67.4(10) .
C14 Ni8 Ni18 C19 -32.6(9) .
C1 Ni8 Ni18 C19 -167.3(9) .
Ni16 Ni8 Ni18 C19 -77.3(8) .
Ni2 Ni8 Ni18 C19 140.9(8) .
Ni14 Ni8 Ni18 C19 -149.6(8) .
Ni7 Ni8 Ni18 C19 -116.0(8) .
Ni10 Ni8 Ni18 C19 147.1(8) .
C27 Ni8 Ni18 C3 -177.8(6) .
C14 Ni8 Ni18 C3 82.3(5) .
C1 Ni8 Ni18 C3 -52.4(4) .
Ni16 Ni8 Ni18 C3 37.6(3) .
Ni2 Ni8 Ni18 C3 -104.2(3) .
Ni14 Ni8 Ni18 C3 -34.7(3) .
Ni7 Ni8 Ni18 C3 -1.1(3) .
Ni10 Ni8 Ni18 C3 -98.0(3) .
C27 Ni8 Ni18 Ni26 170.6(5) .
C14 Ni8 Ni18 Ni26 70.7(4) .
C1 Ni8 Ni18 Ni26 -64.1(3) .
Ni16 Ni8 Ni18 Ni26 25.94(12) .
Ni2 Ni8 Ni18 Ni26 -115.84(12) .
Ni14 Ni8 Ni18 Ni26 -46.38(12) .
Ni7 Ni8 Ni18 Ni26 -12.72(15) .
Ni10 Ni8 Ni18 Ni26 -109.65(12) .
C27 Ni8 Ni18 Ni20 -109.7(5) .
C14 Ni8 Ni18 Ni20 150.4(4) .
C1 Ni8 Ni18 Ni20 15.7(3) .
Ni16 Ni8 Ni18 Ni20 105.67(7) .
Ni2 Ni8 Ni18 Ni20 -36.11(9) .
Ni14 Ni8 Ni18 Ni20 33.36(6) .
Ni7 Ni8 Ni18 Ni20 67.01(8) .
Ni10 Ni8 Ni18 Ni20 -29.92(6) .
C27 Ni8 Ni18 Ni14 -143.0(5) .
C14 Ni8 Ni18 Ni14 117.1(4) .
C1 Ni8 Ni18 Ni14 -17.7(3) .
Ni16 Ni8 Ni18 Ni14 72.32(6) .
Ni2 Ni8 Ni18 Ni14 -69.47(7) .
Ni7 Ni8 Ni18 Ni14 33.65(6) .
Ni10 Ni8 Ni18 Ni14 -63.27(5) .
C27 Ni8 Ni18 Ni16 144.7(5) .
C14 Ni8 Ni18 Ni16 44.7(4) .
C1 Ni8 Ni18 Ni16 -90.0(3) .
Ni2 Ni8 Ni18 Ni16 -141.79(9) .
Ni14 Ni8 Ni18 Ni16 -72.32(6) .
Ni7 Ni8 Ni18 Ni16 -38.67(7) .
Ni10 Ni8 Ni18 Ni16 -135.59(7) .
C27 Ni8 Ni18 Ni10 -79.8(5) .
C14 Ni8 Ni18 Ni10 -179.7(4) .
C1 Ni8 Ni18 Ni10 45.6(3) .
Ni16 Ni8 Ni18 Ni10 135.59(7) .
Ni2 Ni8 Ni18 Ni10 -6.20(7) .
Ni14 Ni8 Ni18 Ni10 63.27(5) .
Ni7 Ni8 Ni18 Ni10 96.93(7) .
C25 Ni10 Ni18 C24 86.2(5) .
C28 Ni10 Ni18 C24 -9.9(5) .
Ni14 Ni10 Ni18 C24 -146.0(4) .
Ni20 Ni10 Ni18 C24 138.1(4) .
Ni4 Ni10 Ni18 C24 -24.8(8) .
Ni2 Ni10 Ni18 C24 -70.7(4) .
Ni13 Ni10 Ni18 C24 141.9(4) .
Ni6 Ni10 Ni18 C24 -140.1(4) .
Ni8 Ni10 Ni18 C24 -76.9(4) .
C25 Ni10 Ni18 C19 2.7(7) .
C28 Ni10 Ni18 C19 -93.4(7) .
Ni14 Ni10 Ni18 C19 130.5(5) .
Ni20 Ni10 Ni18 C19 54.6(5) .
Ni4 Ni10 Ni18 C19 -108.3(8) .
Ni2 Ni10 Ni18 C19 -154.2(5) .
Ni13 Ni10 Ni18 C19 58.4(6) .
Ni6 Ni10 Ni18 C19 136.4(5) .
Ni8 Ni10 Ni18 C19 -160.4(5) .
C25 Ni10 Ni18 C3 -109.1(5) .
C28 Ni10 Ni18 C3 154.8(5) .
Ni14 Ni10 Ni18 C3 18.7(3) .
Ni20 Ni10 Ni18 C3 -57.2(3) .
Ni4 Ni10 Ni18 C3 139.9(7) .
Ni2 Ni10 Ni18 C3 94.0(3) .
Ni13 Ni10 Ni18 C3 -53.3(3) .
Ni6 Ni10 Ni18 C3 24.6(3) .
Ni8 Ni10 Ni18 C3 87.8(3) .
C25 Ni10 Ni18 Ni26 -61.8(4) .
C28 Ni10 Ni18 Ni26 -157.9(4) .
Ni14 Ni10 Ni18 Ni26 65.97(8) .
Ni20 Ni10 Ni18 Ni26 -9.96(7) .
Ni4 Ni10 Ni18 Ni26 -172.9(6) .
Ni2 Ni10 Ni18 Ni26 141.26(8) .
Ni13 Ni10 Ni18 Ni26 -6.09(12) .
Ni6 Ni10 Ni18 Ni26 71.89(10) .
Ni8 Ni10 Ni18 Ni26 135.09(9) .
C25 Ni10 Ni18 Ni20 -51.8(4) .
C28 Ni10 Ni18 Ni20 -148.0(4) .
Ni14 Ni10 Ni18 Ni20 75.93(6) .
Ni4 Ni10 Ni18 Ni20 -162.9(7) .
Ni2 Ni10 Ni18 Ni20 151.22(8) .
Ni13 Ni10 Ni18 Ni20 3.87(7) .
Ni6 Ni10 Ni18 Ni20 81.85(7) .
Ni8 Ni10 Ni18 Ni20 145.05(7) .
C25 Ni10 Ni18 Ni14 -127.8(4) .
C28 Ni10 Ni18 Ni14 136.1(4) .
Ni20 Ni10 Ni18 Ni14 -75.93(6) .
Ni4 Ni10 Ni18 Ni14 121.2(6) .
Ni2 Ni10 Ni18 Ni14 75.29(7) .
Ni13 Ni10 Ni18 Ni14 -72.06(8) .
Ni6 Ni10 Ni18 Ni14 5.92(7) .
Ni8 Ni10 Ni18 Ni14 69.12(6) .
C25 Ni10 Ni18 Ni16 -159.8(4) .
C28 Ni10 Ni18 Ni16 104.1(4) .
Ni14 Ni10 Ni18 Ni16 -32.00(6) .
Ni20 Ni10 Ni18 Ni16 -107.93(7) .
Ni4 Ni10 Ni18 Ni16 89.2(6) .
Ni2 Ni10 Ni18 Ni16 43.29(9) .
Ni13 Ni10 Ni18 Ni16 -104.06(8) .
Ni6 Ni10 Ni18 Ni16 -26.08(9) .
Ni8 Ni10 Ni18 Ni16 37.12(6) .
C25 Ni10 Ni18 Ni8 163.1(4) .
C28 Ni10 Ni18 Ni8 67.0(4) .
Ni14 Ni10 Ni18 Ni8 -69.12(6) .
Ni20 Ni10 Ni18 Ni8 -145.05(7) .
Ni4 Ni10 Ni18 Ni8 52.0(6) .
Ni2 Ni10 Ni18 Ni8 6.17(6) .
Ni13 Ni10 Ni18 Ni8 -141.18(8) .
Ni6 Ni10 Ni18 Ni8 -63.20(7) .
C36 Ni11 Ni19 C35 25.9(7) .
C33 Ni11 Ni19 C35 -84.2(6) .
C2 Ni11 Ni19 C35 149.9(5) .
Ni21 Ni11 Ni19 C35 -121.9(4) .
Ni3 Ni11 Ni19 C35 93.7(4) .
Ni15 Ni11 Ni19 C35 166.4(4) .
Ni12 Ni11 Ni19 C35 -161.4(4) .
Ni9 Ni11 Ni19 C35 93.7(4) .
C36 Ni11 Ni19 C34 84.1(7) .
C33 Ni11 Ni19 C34 -26.0(6) .
C35 Ni11 Ni19 C34 58.2(6) .
C2 Ni11 Ni19 C34 -151.9(5) .
Ni21 Ni11 Ni19 C34 -63.6(4) .
Ni3 Ni11 Ni19 C34 151.9(4) .
Ni15 Ni11 Ni19 C34 -135.3(4) .
Ni12 Ni11 Ni19 C34 -103.2(4) .
Ni9 Ni11 Ni19 C34 151.9(4) .
C36 Ni11 Ni19 Ni25 -34.3(17) .
C33 Ni11 Ni19 Ni25 -144.4(16) .
C35 Ni11 Ni19 Ni25 -60.2(16) .
C2 Ni11 Ni19 Ni25 89.7(16) .
Ni21 Ni11 Ni19 Ni25 178(100) .
Ni3 Ni11 Ni19 Ni25 33.5(16) .
Ni15 Ni11 Ni19 Ni25 106.2(15) .
Ni12 Ni11 Ni19 Ni25 138.4(15) .
Ni9 Ni11 Ni19 Ni25 33.5(15) .
C36 Ni11 Ni19 Ni23 -142.9(6) .
C33 Ni11 Ni19 Ni23 107.0(4) .
C35 Ni11 Ni19 Ni23 -168.8(4) .
C2 Ni11 Ni19 Ni23 -18.8(3) .
Ni21 Ni11 Ni19 Ni23 69.36(7) .
Ni3 Ni11 Ni19 Ni23 -75.09(9) .
Ni15 Ni11 Ni19 Ni23 -2.32(7) .
Ni12 Ni11 Ni19 Ni23 29.82(10) .
Ni9 Ni11 Ni19 Ni23 -75.04(7) .
C36 Ni11 Ni19 Ni15 -140.6(6) .
C33 Ni11 Ni19 Ni15 109.4(4) .
C35 Ni11 Ni19 Ni15 -166.4(4) .
C2 Ni11 Ni19 Ni15 -16.5(3) .
Ni21 Ni11 Ni19 Ni15 71.68(6) .
Ni3 Ni11 Ni19 Ni15 -72.78(7) .
Ni12 Ni11 Ni19 Ni15 32.14(7) .
Ni9 Ni11 Ni19 Ni15 -72.72(5) .
C36 Ni11 Ni19 Ni27 149.1(6) .
C33 Ni11 Ni19 Ni27 39.1(4) .
C35 Ni11 Ni19 Ni27 123.3(4) .
C2 Ni11 Ni19 Ni27 -86.8(3) .
Ni21 Ni11 Ni19 Ni27 1.38(8) .
Ni3 Ni11 Ni19 Ni27 -143.08(8) .
Ni15 Ni11 Ni19 Ni27 -70.30(8) .
Ni12 Ni11 Ni19 Ni27 -38.16(10) .
Ni9 Ni11 Ni19 Ni27 -143.02(8) .
C36 Ni11 Ni19 Ni17 -75.1(6) .
C33 Ni11 Ni19 Ni17 174.8(4) .
C35 Ni11 Ni19 Ni17 -101.0(4) .
C2 Ni11 Ni19 Ni17 48.9(3) .
Ni21 Ni11 Ni19 Ni17 137.12(8) .
Ni3 Ni11 Ni19 Ni17 -7.34(11) .
Ni15 Ni11 Ni19 Ni17 65.44(7) .
Ni12 Ni11 Ni19 Ni17 97.57(8) .
Ni9 Ni11 Ni19 Ni17 -7.29(6) .
C36 Ni11 Ni19 Ni21 147.8(6) .
C33 Ni11 Ni19 Ni21 37.7(4) .
C35 Ni11 Ni19 Ni21 121.9(4) .
C2 Ni11 Ni19 Ni21 -88.2(3) .
Ni3 Ni11 Ni19 Ni21 -144.46(9) .
Ni15 Ni11 Ni19 Ni21 -71.68(6) .
Ni12 Ni11 Ni19 Ni21 -39.54(7) .
Ni9 Ni11 Ni19 Ni21 -144.41(7) .
C36 Ni11 Ni19 Ni9 -67.8(6) .
C33 Ni11 Ni19 Ni9 -177.9(4) .
C35 Ni11 Ni19 Ni9 -93.7(4) .
C2 Ni11 Ni19 Ni9 56.2(3) .
Ni21 Ni11 Ni19 Ni9 144.41(7) .
Ni3 Ni11 Ni19 Ni9 -0.05(7) .
Ni15 Ni11 Ni19 Ni9 72.72(5) .
Ni12 Ni11 Ni19 Ni9 104.86(7) .
C2 Ni15 Ni19 C35 7.3(5) .
C4 Ni15 Ni19 C35 -132.8(5) .
Ni14 Ni15 Ni19 C35 116.7(4) .
Ni23 Ni15 Ni19 C35 170.9(4) .
Ni22 Ni15 Ni19 C35 -112.7(4) .
Ni6 Ni15 Ni19 C35 58.6(4) .
Ni11 Ni15 Ni19 C35 -11.5(4) .
Ni13 Ni15 Ni19 C35 -56.1(7) .
Ni21 Ni15 Ni19 C35 -76.2(4) .
Ni20 Ni15 Ni19 C35 174.6(4) .
Ni12 Ni15 Ni19 C35 -42.1(4) .
C2 Ni15 Ni19 C34 140.2(6) .
C4 Ni15 Ni19 C34 0.1(6) .
Ni14 Ni15 Ni19 C34 -110.5(6) .
Ni23 Ni15 Ni19 C34 -56.3(6) .
Ni22 Ni15 Ni19 C34 20.2(6) .
Ni6 Ni15 Ni19 C34 -168.5(6) .
Ni11 Ni15 Ni19 C34 121.3(6) .
Ni13 Ni15 Ni19 C34 76.8(8) .
Ni21 Ni15 Ni19 C34 56.6(6) .
Ni20 Ni15 Ni19 C34 -52.6(6) .
Ni12 Ni15 Ni19 C34 90.7(6) .
C2 Ni15 Ni19 Ni25 -158.0(3) .
C4 Ni15 Ni19 Ni25 61.9(3) .
Ni14 Ni15 Ni19 Ni25 -48.69(8) .
Ni23 Ni15 Ni19 Ni25 5.56(7) .
Ni22 Ni15 Ni19 Ni25 81.99(10) .
Ni6 Ni15 Ni19 Ni25 -106.71(9) .
Ni11 Ni15 Ni19 Ni25 -176.84(9) .
Ni13 Ni15 Ni19 Ni25 138.6(6) .
Ni21 Ni15 Ni19 Ni25 118.40(8) .
Ni20 Ni15 Ni19 Ni25 9.22(11) .
Ni12 Ni15 Ni19 Ni25 152.56(7) .
C2 Ni15 Ni19 Ni23 -163.6(3) .
C4 Ni15 Ni19 Ni23 56.3(3) .
Ni14 Ni15 Ni19 Ni23 -54.25(6) .
Ni22 Ni15 Ni19 Ni23 76.44(8) .
Ni6 Ni15 Ni19 Ni23 -112.27(8) .
Ni11 Ni15 Ni19 Ni23 177.61(7) .
Ni13 Ni15 Ni19 Ni23 133.0(6) .
Ni21 Ni15 Ni19 Ni23 112.84(6) .
Ni20 Ni15 Ni19 Ni23 3.66(7) .
Ni12 Ni15 Ni19 Ni23 147.00(7) .
C2 Ni15 Ni19 Ni11 18.8(3) .
C4 Ni15 Ni19 Ni11 -121.3(3) .
Ni14 Ni15 Ni19 Ni11 128.14(7) .
Ni23 Ni15 Ni19 Ni11 -177.61(7) .
Ni22 Ni15 Ni19 Ni11 -101.17(8) .
Ni6 Ni15 Ni19 Ni11 70.13(8) .
Ni13 Ni15 Ni19 Ni11 -44.6(6) .
Ni21 Ni15 Ni19 Ni11 -64.77(6) .
Ni20 Ni15 Ni19 Ni11 -173.95(8) .
Ni12 Ni15 Ni19 Ni11 -30.60(6) .
C2 Ni15 Ni19 Ni27 144.4(3) .
C4 Ni15 Ni19 Ni27 4.3(3) .
Ni14 Ni15 Ni19 Ni27 -106.28(6) .
Ni23 Ni15 Ni19 Ni27 -52.03(6) .
Ni22 Ni15 Ni19 Ni27 24.41(9) .
Ni6 Ni15 Ni19 Ni27 -164.29(8) .
Ni11 Ni15 Ni19 Ni27 125.58(7) .
Ni13 Ni15 Ni19 Ni27 81.0(6) .
Ni21 Ni15 Ni19 Ni27 60.81(6) .
Ni20 Ni15 Ni19 Ni27 -48.37(8) .
Ni12 Ni15 Ni19 Ni27 94.98(7) .
C2 Ni15 Ni19 Ni17 -108.1(3) .
C4 Ni15 Ni19 Ni17 111.8(3) .
Ni14 Ni15 Ni19 Ni17 1.17(6) .
Ni23 Ni15 Ni19 Ni17 55.42(6) .
Ni22 Ni15 Ni19 Ni17 131.86(8) .
Ni6 Ni15 Ni19 Ni17 -56.84(8) .
Ni11 Ni15 Ni19 Ni17 -126.97(6) .
Ni13 Ni15 Ni19 Ni17 -171.6(6) .
Ni21 Ni15 Ni19 Ni17 168.26(7) .
Ni20 Ni15 Ni19 Ni17 59.08(8) .
Ni12 Ni15 Ni19 Ni17 -157.57(6) .
C2 Ni15 Ni19 Ni21 83.6(3) .
C4 Ni15 Ni19 Ni21 -56.5(3) .
Ni14 Ni15 Ni19 Ni21 -167.09(7) .
Ni23 Ni15 Ni19 Ni21 -112.84(6) .
Ni22 Ni15 Ni19 Ni21 -36.40(7) .
Ni6 Ni15 Ni19 Ni21 134.90(9) .
Ni11 Ni15 Ni19 Ni21 64.77(6) .
Ni13 Ni15 Ni19 Ni21 20.2(6) .
Ni20 Ni15 Ni19 Ni21 -109.18(8) .
Ni12 Ni15 Ni19 Ni21 34.17(6) .
C2 Ni15 Ni19 Ni9 -55.8(3) .
C4 Ni15 Ni19 Ni9 164.0(3) .
Ni14 Ni15 Ni19 Ni9 53.46(6) .
Ni23 Ni15 Ni19 Ni9 107.72(6) .
Ni22 Ni15 Ni19 Ni9 -175.85(9) .
Ni6 Ni15 Ni19 Ni9 -4.55(7) .
Ni11 Ni15 Ni19 Ni9 -74.68(6) .
Ni13 Ni15 Ni19 Ni9 -119.3(6) .
Ni21 Ni15 Ni19 Ni9 -139.45(7) .
Ni20 Ni15 Ni19 Ni9 111.37(8) .
Ni12 Ni15 Ni19 Ni9 -105.28(7) .
C12 Ni17 Ni19 C35 1.3(5) .
C16 Ni17 Ni19 C35 97.7(5) .
Ni9 Ni17 Ni19 C35 -51.2(4) .
Ni14 Ni17 Ni19 C35 -112.6(4) .
Ni23 Ni17 Ni19 C35 -166.7(4) .
Ni24 Ni17 Ni19 C35 156.1(4) .
Ni25 Ni17 Ni19 C35 118.6(4) .
Ni7 Ni17 Ni19 C35 -58.8(4) .
Ni16 Ni17 Ni19 C35 -140.7(4) .
C12 Ni17 Ni19 C34 -103.6(5) .
C16 Ni17 Ni19 C34 -7.1(5) .
Ni9 Ni17 Ni19 C34 -156.0(3) .
Ni14 Ni17 Ni19 C34 142.6(3) .
Ni23 Ni17 Ni19 C34 88.5(3) .
Ni24 Ni17 Ni19 C34 51.2(3) .
Ni25 Ni17 Ni19 C34 13.8(3) .
Ni7 Ni17 Ni19 C34 -163.6(3) .
Ni16 Ni17 Ni19 C34 114.5(3) .
C12 Ni17 Ni19 Ni25 -117.3(4) .
C16 Ni17 Ni19 Ni25 -20.8(4) .
Ni9 Ni17 Ni19 Ni25 -169.76(7) .
Ni14 Ni17 Ni19 Ni25 128.84(7) .
Ni23 Ni17 Ni19 Ni25 74.77(6) .
Ni24 Ni17 Ni19 Ni25 37.49(7) .
Ni7 Ni17 Ni19 Ni25 -177.38(9) .
Ni16 Ni17 Ni19 Ni25 100.78(13) .
C12 Ni17 Ni19 Ni23 167.9(4) .
C16 Ni17 Ni19 Ni23 -95.6(4) .
Ni9 Ni17 Ni19 Ni23 115.47(6) .
Ni14 Ni17 Ni19 Ni23 54.07(6) .
Ni24 Ni17 Ni19 Ni23 -37.27(6) .
Ni25 Ni17 Ni19 Ni23 -74.77(6) .
Ni7 Ni17 Ni19 Ni23 107.86(8) .
Ni16 Ni17 Ni19 Ni23 26.01(12) .
C12 Ni17 Ni19 Ni11 60.5(4) .
C16 Ni17 Ni19 Ni11 157.0(4) .
Ni9 Ni17 Ni19 Ni11 8.08(7) .
Ni14 Ni17 Ni19 Ni11 -53.32(8) .
Ni23 Ni17 Ni19 Ni11 -107.39(8) .
Ni24 Ni17 Ni19 Ni11 -144.66(7) .
Ni25 Ni17 Ni19 Ni11 177.84(8) .
Ni7 Ni17 Ni19 Ni11 0.47(11) .
Ni16 Ni17 Ni19 Ni11 -81.38(14) .
C12 Ni17 Ni19 Ni15 112.7(4) .
C16 Ni17 Ni19 Ni15 -150.8(4) .
Ni9 Ni17 Ni19 Ni15 60.24(5) .
Ni14 Ni17 Ni19 Ni15 -1.16(6) .
Ni23 Ni17 Ni19 Ni15 -55.23(5) .
Ni24 Ni17 Ni19 Ni15 -92.51(7) .
Ni25 Ni17 Ni19 Ni15 -130.00(7) .
Ni7 Ni17 Ni19 Ni15 52.62(8) .
Ni16 Ni17 Ni19 Ni15 -29.22(13) .
C12 Ni17 Ni19 Ni27 -158.7(4) .
C16 Ni17 Ni19 Ni27 -62.2(4) .
Ni9 Ni17 Ni19 Ni27 148.89(7) .
Ni14 Ni17 Ni19 Ni27 87.49(7) .
Ni23 Ni17 Ni19 Ni27 33.42(6) .
Ni24 Ni17 Ni19 Ni27 -3.85(9) .
Ni25 Ni17 Ni19 Ni27 -41.35(6) .
Ni7 Ni17 Ni19 Ni27 141.28(7) .
Ni16 Ni17 Ni19 Ni27 59.43(14) .
C12 Ni17 Ni19 Ni21 129.8(4) .
C16 Ni17 Ni19 Ni21 -133.8(4) .
Ni9 Ni17 Ni19 Ni21 77.30(12) .
Ni14 Ni17 Ni19 Ni21 15.90(13) .
Ni23 Ni17 Ni19 Ni21 -38.18(11) .
Ni24 Ni17 Ni19 Ni21 -75.45(13) .
Ni25 Ni17 Ni19 Ni21 -112.94(12) .
Ni7 Ni17 Ni19 Ni21 69.68(14) .
Ni16 Ni17 Ni19 Ni21 -12.2(2) .
C12 Ni17 Ni19 Ni9 52.5(4) .
C16 Ni17 Ni19 Ni9 148.9(4) .
Ni14 Ni17 Ni19 Ni9 -61.40(6) .
Ni23 Ni17 Ni19 Ni9 -115.47(6) .
Ni24 Ni17 Ni19 Ni9 -152.75(8) .
Ni25 Ni17 Ni19 Ni9 169.76(7) .
Ni7 Ni17 Ni19 Ni9 -7.62(7) .
Ni16 Ni17 Ni19 Ni9 -89.46(12) .
C10 Ni9 Ni19 C35 0.7(5) .
C12 Ni9 Ni19 C35 81.6(5) .
Ni17 Ni9 Ni19 C35 133.8(4) .
Ni3 Ni9 Ni19 C35 -54.0(4) .
Ni6 Ni9 Ni19 C35 -117.4(4) .
Ni7 Ni9 Ni19 C35 141.7(4) .
Ni14 Ni9 Ni19 C35 -170.3(3) .
Ni15 Ni9 Ni19 C35 -121.5(4) .
Ni11 Ni9 Ni19 C35 -54.0(3) .
Ni1 Ni9 Ni19 C35 -146.3(4) .
C10 Ni9 Ni19 C34 -78.4(8) .
C12 Ni9 Ni19 C34 2.5(8) .
Ni17 Ni9 Ni19 C34 54.7(7) .
Ni3 Ni9 Ni19 C34 -133.1(7) .
Ni6 Ni9 Ni19 C34 163.5(7) .
Ni7 Ni9 Ni19 C34 62.6(7) .
Ni14 Ni9 Ni19 C34 110.6(7) .
Ni15 Ni9 Ni19 C34 159.4(7) .
Ni11 Ni9 Ni19 C34 -133.1(7) .
Ni1 Ni9 Ni19 C34 134.6(7) .
C10 Ni9 Ni19 Ni25 -123.6(4) .
C12 Ni9 Ni19 Ni25 -42.7(4) .
Ni17 Ni9 Ni19 Ni25 9.53(6) .
Ni3 Ni9 Ni19 Ni25 -178.26(7) .
Ni6 Ni9 Ni19 Ni25 118.30(7) .
Ni7 Ni9 Ni19 Ni25 17.44(10) .
Ni14 Ni9 Ni19 Ni25 65.46(7) .
Ni15 Ni9 Ni19 Ni25 114.17(8) .
Ni11 Ni9 Ni19 Ni25 -178.30(8) .
Ni1 Ni9 Ni19 Ni25 89.4(3) .
C10 Ni9 Ni19 Ni23 176.5(4) .
C12 Ni9 Ni19 Ni23 -102.7(4) .
Ni17 Ni9 Ni19 Ni23 -50.41(6) .
Ni3 Ni9 Ni19 Ni23 121.80(7) .
Ni6 Ni9 Ni19 Ni23 58.35(8) .
Ni7 Ni9 Ni19 Ni23 -42.51(8) .
Ni14 Ni9 Ni19 Ni23 5.51(6) .
Ni15 Ni9 Ni19 Ni23 54.22(5) .
Ni11 Ni9 Ni19 Ni23 121.75(6) .
Ni1 Ni9 Ni19 Ni23 29.4(3) .
C10 Ni9 Ni19 Ni11 54.8(4) .
C12 Ni9 Ni19 Ni11 135.6(4) .
Ni17 Ni9 Ni19 Ni11 -172.17(7) .
Ni3 Ni9 Ni19 Ni11 0.05(6) .
Ni6 Ni9 Ni19 Ni11 -63.40(7) .
Ni7 Ni9 Ni19 Ni11 -164.26(8) .
Ni14 Ni9 Ni19 Ni11 -116.24(6) .
Ni15 Ni9 Ni19 Ni11 -67.53(6) .
Ni1 Ni9 Ni19 Ni11 -92.3(3) .
C10 Ni9 Ni19 Ni15 122.3(4) .
C12 Ni9 Ni19 Ni15 -156.9(4) .
Ni17 Ni9 Ni19 Ni15 -104.64(7) .
Ni3 Ni9 Ni19 Ni15 67.57(6) .
Ni6 Ni9 Ni19 Ni15 4.13(7) .
Ni7 Ni9 Ni19 Ni15 -96.73(8) .
Ni14 Ni9 Ni19 Ni15 -48.71(5) .
Ni11 Ni9 Ni19 Ni15 67.53(6) .
Ni1 Ni9 Ni19 Ni15 -24.8(3) .
C10 Ni9 Ni19 Ni27 161.8(4) .
C12 Ni9 Ni19 Ni27 -117.3(4) .
Ni17 Ni9 Ni19 Ni27 -65.08(13) .
Ni3 Ni9 Ni19 Ni27 107.14(13) .
Ni6 Ni9 Ni19 Ni27 43.69(15) .
Ni7 Ni9 Ni19 Ni27 -57.17(15) .
Ni14 Ni9 Ni19 Ni27 -9.15(14) .
Ni15 Ni9 Ni19 Ni27 39.56(12) .
Ni11 Ni9 Ni19 Ni27 107.09(13) .
Ni1 Ni9 Ni19 Ni27 14.8(4) .
C10 Ni9 Ni19 Ni17 -133.1(4) .
C12 Ni9 Ni19 Ni17 -52.2(4) .
Ni3 Ni9 Ni19 Ni17 172.21(8) .
Ni6 Ni9 Ni19 Ni17 108.77(8) .
Ni7 Ni9 Ni19 Ni17 7.91(7) .
Ni14 Ni9 Ni19 Ni17 55.93(5) .
Ni15 Ni9 Ni19 Ni17 104.64(7) .
Ni11 Ni9 Ni19 Ni17 172.17(7) .
Ni1 Ni9 Ni19 Ni17 79.9(3) .
C10 Ni9 Ni19 Ni21 85.5(4) .
C12 Ni9 Ni19 Ni21 166.3(4) .
Ni17 Ni9 Ni19 Ni21 -141.44(8) .
Ni3 Ni9 Ni19 Ni21 30.78(8) .
Ni6 Ni9 Ni19 Ni21 -32.67(9) .
Ni7 Ni9 Ni19 Ni21 -133.53(8) .
Ni14 Ni9 Ni19 Ni21 -85.51(7) .
Ni15 Ni9 Ni19 Ni21 -36.80(6) .
Ni11 Ni9 Ni19 Ni21 30.73(6) .
Ni1 Ni9 Ni19 Ni21 -61.6(3) .
C25 Ni10 Ni20 C22 9.7(8) .
C28 Ni10 Ni20 C22 11.4(10) .
Ni14 Ni10 Ni20 C22 -155.2(6) .
Ni4 Ni10 Ni20 C22 91.2(6) .
Ni2 Ni10 Ni20 C22 -165.2(6) .
Ni13 Ni10 Ni20 C22 96.9(6) .
Ni6 Ni10 Ni20 C22 153.8(6) .
Ni18 Ni10 Ni20 C22 -86.5(6) .
Ni8 Ni10 Ni20 C22 -116.5(6) .
C28 Ni10 Ni20 C25 1.7(9) .
Ni14 Ni10 Ni20 C25 -164.9(5) .
Ni4 Ni10 Ni20 C25 81.5(5) .
Ni2 Ni10 Ni20 C25 -174.9(6) .
Ni13 Ni10 Ni20 C25 87.2(5) .
Ni6 Ni10 Ni20 C25 144.1(5) .
Ni18 Ni10 Ni20 C25 -96.2(5) .
Ni8 Ni10 Ni20 C25 -126.2(5) .
C25 Ni10 Ni20 Ni28 -133.9(7) .
C28 Ni10 Ni20 Ni28 -132.2(8) .
Ni14 Ni10 Ni20 Ni28 61.2(4) .
Ni4 Ni10 Ni20 Ni28 -52.4(4) .
Ni2 Ni10 Ni20 Ni28 51.2(5) .
Ni13 Ni10 Ni20 Ni28 -46.7(4) .
Ni6 Ni10 Ni20 Ni28 10.2(4) .
Ni18 Ni10 Ni20 Ni28 129.9(4) .
Ni8 Ni10 Ni20 Ni28 99.9(4) .
C25 Ni10 Ni20 Ni23 171.4(5) .
C28 Ni10 Ni20 Ni23 173.0(8) .
Ni14 Ni10 Ni20 Ni23 6.46(7) .
Ni4 Ni10 Ni20 Ni23 -107.15(9) .
Ni2 Ni10 Ni20 Ni23 -3.6(2) .
Ni13 Ni10 Ni20 Ni23 -101.46(8) .
Ni6 Ni10 Ni20 Ni23 -44.55(9) .
Ni18 Ni10 Ni20 Ni23 75.19(7) .
Ni8 Ni10 Ni20 Ni23 45.14(9) .
C25 Ni10 Ni20 Ni18 96.2(5) .
C28 Ni10 Ni20 Ni18 97.8(8) .
Ni14 Ni10 Ni20 Ni18 -68.73(6) .
Ni4 Ni10 Ni20 Ni18 177.66(9) .
Ni2 Ni10 Ni20 Ni18 -78.75(17) .
Ni13 Ni10 Ni20 Ni18 -176.65(6) .
Ni6 Ni10 Ni20 Ni18 -119.74(6) .
Ni8 Ni10 Ni20 Ni18 -30.05(6) .
C25 Ni10 Ni20 Ni14 164.9(5) .
C28 Ni10 Ni20 Ni14 166.6(8) .
Ni4 Ni10 Ni20 Ni14 -113.62(9) .
Ni2 Ni10 Ni20 Ni14 -10.03(17) .
Ni13 Ni10 Ni20 Ni14 -107.92(6) .
Ni6 Ni10 Ni20 Ni14 -51.01(6) .
Ni18 Ni10 Ni20 Ni14 68.73(6) .
Ni8 Ni10 Ni20 Ni14 38.68(6) .
C25 Ni10 Ni20 Ni15 -141.4(5) .
C28 Ni10 Ni20 Ni15 -139.8(8) .
Ni14 Ni10 Ni20 Ni15 53.67(5) .
Ni4 Ni10 Ni20 Ni15 -59.94(9) .
Ni2 Ni10 Ni20 Ni15 43.65(18) .
Ni13 Ni10 Ni20 Ni15 -54.25(5) .
Ni6 Ni10 Ni20 Ni15 2.66(6) .
Ni18 Ni10 Ni20 Ni15 122.40(6) .
Ni8 Ni10 Ni20 Ni15 92.35(6) .
C25 Ni10 Ni20 Ni22 -92.0(5) .
C28 Ni10 Ni20 Ni22 -90.4(8) .
Ni14 Ni10 Ni20 Ni22 103.05(7) .
Ni4 Ni10 Ni20 Ni22 -10.57(11) .
Ni2 Ni10 Ni20 Ni22 93.03(17) .
Ni13 Ni10 Ni20 Ni22 -4.87(6) .
Ni6 Ni10 Ni20 Ni22 52.04(7) .
Ni18 Ni10 Ni20 Ni22 171.78(7) .
Ni8 Ni10 Ni20 Ni22 141.73(6) .
C25 Ni10 Ni20 Ni13 -87.2(5) .
C28 Ni10 Ni20 Ni13 -85.5(8) .
Ni14 Ni10 Ni20 Ni13 107.92(6) .
Ni4 Ni10 Ni20 Ni13 -5.69(7) .
Ni2 Ni10 Ni20 Ni13 97.90(18) .
Ni6 Ni10 Ni20 Ni13 56.91(6) .
Ni18 Ni10 Ni20 Ni13 176.65(6) .
Ni8 Ni10 Ni20 Ni13 146.60(7) .
C25 Ni10 Ni20 Ni26 104.4(5) .
C28 Ni10 Ni20 Ni26 106.1(8) .
Ni14 Ni10 Ni20 Ni26 -60.46(7) .
Ni4 Ni10 Ni20 Ni26 -174.08(7) .
Ni2 Ni10 Ni20 Ni26 -70.49(19) .
Ni13 Ni10 Ni20 Ni26 -168.39(7) .
Ni6 Ni10 Ni20 Ni26 -111.48(7) .
Ni18 Ni10 Ni20 Ni26 8.26(6) .
Ni8 Ni10 Ni20 Ni26 -21.79(9) .
C24 Ni18 Ni20 C22 87.6(6) .
C19 Ni18 Ni20 C22 -7.8(5) .
C3 Ni18 Ni20 C22 -105.1(5) .
Ni26 Ni18 Ni20 C22 -50.9(3) .
Ni14 Ni18 Ni20 C22 -156.3(3) .
Ni16 Ni18 Ni20 C22 -128.4(3) .
Ni8 Ni18 Ni20 C22 171.0(3) .
Ni10 Ni18 Ni20 C22 138.1(3) .
C24 Ni18 Ni20 C25 -0.9(6) .
C19 Ni18 Ni20 C25 -96.3(5) .
C3 Ni18 Ni20 C25 166.3(5) .
Ni26 Ni18 Ni20 C25 -139.5(4) .
Ni14 Ni18 Ni20 C25 115.1(4) .
Ni16 Ni18 Ni20 C25 143.0(4) .
Ni8 Ni18 Ni20 C25 82.4(4) .
Ni10 Ni18 Ni20 C25 49.6(4) .
C24 Ni18 Ni20 Ni10 -50.5(5) .
C19 Ni18 Ni20 Ni10 -145.8(4) .
C3 Ni18 Ni20 Ni10 116.8(3) .
Ni26 Ni18 Ni20 Ni10 170.99(7) .
Ni14 Ni18 Ni20 Ni10 65.57(5) .
Ni16 Ni18 Ni20 Ni10 93.48(7) .
Ni8 Ni18 Ni20 Ni10 32.89(6) .
C24 Ni18 Ni20 Ni28 138.9(5) .
C19 Ni18 Ni20 Ni28 43.5(4) .
C3 Ni18 Ni20 Ni28 -53.9(3) .
Ni26 Ni18 Ni20 Ni28 0.33(8) .
Ni14 Ni18 Ni20 Ni28 -105.09(8) .
Ni16 Ni18 Ni20 Ni28 -77.18(9) .
Ni8 Ni18 Ni20 Ni28 -137.77(7) .
Ni10 Ni18 Ni20 Ni28 -170.66(9) .
C24 Ni18 Ni20 Ni23 -169.8(5) .
C19 Ni18 Ni20 Ni23 94.8(4) .
C3 Ni18 Ni20 Ni23 -2.6(3) .
Ni26 Ni18 Ni20 Ni23 51.65(6) .
Ni14 Ni18 Ni20 Ni23 -53.77(5) .
Ni16 Ni18 Ni20 Ni23 -25.86(8) .
Ni8 Ni18 Ni20 Ni23 -86.45(7) .
Ni10 Ni18 Ni20 Ni23 -119.34(6) .
C24 Ni18 Ni20 Ni14 -116.0(5) .
C19 Ni18 Ni20 Ni14 148.6(4) .
C3 Ni18 Ni20 Ni14 51.2(3) .
Ni26 Ni18 Ni20 Ni14 105.42(6) .
Ni16 Ni18 Ni20 Ni14 27.92(6) .
Ni8 Ni18 Ni20 Ni14 -32.67(6) .
Ni10 Ni18 Ni20 Ni14 -65.57(5) .
C24 Ni18 Ni20 Ni15 -119.1(5) .
C19 Ni18 Ni20 Ni15 145.5(4) .
C3 Ni18 Ni20 Ni15 48.1(3) .
Ni26 Ni18 Ni20 Ni15 102.36(7) .
Ni14 Ni18 Ni20 Ni15 -3.07(6) .
Ni16 Ni18 Ni20 Ni15 24.85(9) .
Ni8 Ni18 Ni20 Ni15 -35.74(9) .
Ni10 Ni18 Ni20 Ni15 -68.63(7) .
C24 Ni18 Ni20 Ni22 -119.3(7) .
C19 Ni18 Ni20 Ni22 145.3(6) .
C3 Ni18 Ni20 Ni22 47.9(6) .
Ni26 Ni18 Ni20 Ni22 102.1(5) .
Ni14 Ni18 Ni20 Ni22 -3.3(5) .
Ni16 Ni18 Ni20 Ni22 24.6(5) .
Ni8 Ni18 Ni20 Ni22 -35.9(5) .
Ni10 Ni18 Ni20 Ni22 -68.8(5) .
C24 Ni18 Ni20 Ni13 -53.8(5) .
C19 Ni18 Ni20 Ni13 -149.2(4) .
C3 Ni18 Ni20 Ni13 113.4(3) .
Ni26 Ni18 Ni20 Ni13 167.61(8) .
Ni14 Ni18 Ni20 Ni13 62.19(7) .
Ni16 Ni18 Ni20 Ni13 90.11(9) .
Ni8 Ni18 Ni20 Ni13 29.51(9) .
Ni10 Ni18 Ni20 Ni13 -3.38(6) .
C24 Ni18 Ni20 Ni26 138.5(5) .
C19 Ni18 Ni20 Ni26 43.2(4) .
C3 Ni18 Ni20 Ni26 -54.2(3) .
Ni14 Ni18 Ni20 Ni26 -105.42(6) .
Ni16 Ni18 Ni20 Ni26 -77.51(7) .
Ni8 Ni18 Ni20 Ni26 -138.10(8) .
Ni10 Ni18 Ni20 Ni26 -170.99(7) .
C1 Ni14 Ni20 C22 153.3(9) .
C3 Ni14 Ni20 C22 8.4(9) .
Ni15 Ni14 Ni20 C22 -114.0(8) .
Ni10 Ni14 Ni20 C22 141.5(8) .
Ni17 Ni14 Ni20 C22 -41.7(8) .
Ni23 Ni14 Ni20 C22 -45.3(8) .
Ni6 Ni14 Ni20 C22 -167.3(8) .
Ni8 Ni14 Ni20 C22 96.8(8) .
Ni16 Ni14 Ni20 C22 34.6(8) .
Ni18 Ni14 Ni20 C22 62.7(8) .
Ni7 Ni14 Ni20 C22 81.3(9) .
C1 Ni14 Ni20 C25 23.4(6) .
C3 Ni14 Ni20 C25 -121.5(5) .
Ni15 Ni14 Ni20 C25 116.2(4) .
Ni10 Ni14 Ni20 C25 11.7(4) .
Ni17 Ni14 Ni20 C25 -171.5(4) .
Ni23 Ni14 Ni20 C25 -175.2(4) .
Ni6 Ni14 Ni20 C25 62.9(4) .
Ni8 Ni14 Ni20 C25 -33.0(4) .
Ni16 Ni14 Ni20 C25 -95.2(4) .
Ni18 Ni14 Ni20 C25 -67.1(4) .
Ni7 Ni14 Ni20 C25 -48.5(6) .
C1 Ni14 Ni20 Ni10 11.7(4) .
C3 Ni14 Ni20 Ni10 -133.2(3) .
Ni15 Ni14 Ni20 Ni10 104.50(7) .
Ni17 Ni14 Ni20 Ni10 176.77(9) .
Ni23 Ni14 Ni20 Ni10 173.13(8) .
Ni6 Ni14 Ni20 Ni10 51.20(6) .
Ni8 Ni14 Ni20 Ni10 -44.74(7) .
Ni16 Ni14 Ni20 Ni10 -106.96(8) .
Ni18 Ni14 Ni20 Ni10 -78.85(6) .
Ni7 Ni14 Ni20 Ni10 -60.2(5) .
C1 Ni14 Ni20 Ni28 -158.0(4) .
C3 Ni14 Ni20 Ni28 57.1(3) .
Ni15 Ni14 Ni20 Ni28 -65.21(8) .
Ni10 Ni14 Ni20 Ni28 -169.70(9) .
Ni17 Ni14 Ni20 Ni28 7.07(11) .
Ni23 Ni14 Ni20 Ni28 3.42(7) .
Ni6 Ni14 Ni20 Ni28 -118.51(8) .
Ni8 Ni14 Ni20 Ni28 145.56(7) .
Ni16 Ni14 Ni20 Ni28 83.34(9) .
Ni18 Ni14 Ni20 Ni28 111.45(8) .
Ni7 Ni14 Ni20 Ni28 130.1(4) .
C1 Ni14 Ni20 Ni23 -161.4(4) .
C3 Ni14 Ni20 Ni23 53.7(3) .
Ni15 Ni14 Ni20 Ni23 -68.63(6) .
Ni10 Ni14 Ni20 Ni23 -173.13(8) .
Ni17 Ni14 Ni20 Ni23 3.65(7) .
Ni6 Ni14 Ni20 Ni23 -121.93(7) .
Ni8 Ni14 Ni20 Ni23 142.13(8) .
Ni16 Ni14 Ni20 Ni23 79.91(7) .
Ni18 Ni14 Ni20 Ni23 108.03(7) .
Ni7 Ni14 Ni20 Ni23 126.6(5) .
C1 Ni14 Ni20 Ni18 90.6(4) .
C3 Ni14 Ni20 Ni18 -54.3(3) .
Ni15 Ni14 Ni20 Ni18 -176.66(7) .
Ni10 Ni14 Ni20 Ni18 78.85(6) .
Ni17 Ni14 Ni20 Ni18 -104.38(8) .
Ni23 Ni14 Ni20 Ni18 -108.03(7) .
Ni6 Ni14 Ni20 Ni18 130.04(7) .
Ni8 Ni14 Ni20 Ni18 34.11(7) .
Ni16 Ni14 Ni20 Ni18 -28.11(6) .
Ni7 Ni14 Ni20 Ni18 18.6(5) .
C1 Ni14 Ni20 Ni15 -92.8(4) .
C3 Ni14 Ni20 Ni15 122.3(3) .
Ni10 Ni14 Ni20 Ni15 -104.50(7) .
Ni17 Ni14 Ni20 Ni15 72.28(8) .
Ni23 Ni14 Ni20 Ni15 68.63(6) .
Ni6 Ni14 Ni20 Ni15 -53.30(6) .
Ni8 Ni14 Ni20 Ni15 -149.24(8) .
Ni16 Ni14 Ni20 Ni15 148.55(8) .
Ni18 Ni14 Ni20 Ni15 176.66(7) .
Ni7 Ni14 Ni20 Ni15 -164.7(5) .
C1 Ni14 Ni20 Ni22 -89.9(4) .
C3 Ni14 Ni20 Ni22 125.2(3) .
Ni15 Ni14 Ni20 Ni22 2.84(6) .
Ni10 Ni14 Ni20 Ni22 -101.66(7) .
Ni17 Ni14 Ni20 Ni22 75.11(9) .
Ni23 Ni14 Ni20 Ni22 71.47(7) .
Ni6 Ni14 Ni20 Ni22 -50.46(7) .
Ni8 Ni14 Ni20 Ni22 -146.40(7) .
Ni16 Ni14 Ni20 Ni22 151.38(6) .
Ni18 Ni14 Ni20 Ni22 179.50(7) .
Ni7 Ni14 Ni20 Ni22 -161.9(4) .
C1 Ni14 Ni20 Ni13 -41.7(4) .
C3 Ni14 Ni20 Ni13 173.4(3) .
Ni15 Ni14 Ni20 Ni13 51.10(5) .
Ni10 Ni14 Ni20 Ni13 -53.39(5) .
Ni17 Ni14 Ni20 Ni13 123.38(8) .
Ni23 Ni14 Ni20 Ni13 119.74(6) .
Ni6 Ni14 Ni20 Ni13 -2.20(6) .
Ni8 Ni14 Ni20 Ni13 -98.13(7) .
Ni16 Ni14 Ni20 Ni13 -160.35(6) .
Ni18 Ni14 Ni20 Ni13 -132.24(6) .
Ni7 Ni14 Ni20 Ni13 -113.6(5) .
C1 Ni14 Ni20 Ni26 141.7(4) .
C3 Ni14 Ni20 Ni26 -3.2(3) .
Ni15 Ni14 Ni20 Ni26 -125.51(6) .
Ni10 Ni14 Ni20 Ni26 129.99(7) .
Ni17 Ni14 Ni20 Ni26 -53.23(8) .
Ni23 Ni14 Ni20 Ni26 -56.88(5) .
Ni6 Ni14 Ni20 Ni26 -178.81(6) .
Ni8 Ni14 Ni20 Ni26 85.25(7) .
Ni16 Ni14 Ni20 Ni26 23.04(7) .
Ni18 Ni14 Ni20 Ni26 51.15(5) .
Ni7 Ni14 Ni20 Ni26 69.8(5) .
C2 Ni15 Ni20 C22 -121.9(6) .
C4 Ni15 Ni20 C22 22.0(6) .
Ni14 Ni15 Ni20 C22 148.4(5) .
Ni23 Ni15 Ni20 C22 76.8(5) .
Ni22 Ni15 Ni20 C22 -34.8(5) .
Ni6 Ni15 Ni20 C22 -158.4(5) .
Ni11 Ni15 Ni20 C22 -14.5(9) .
Ni19 Ni15 Ni20 C22 73.2(5) .
Ni13 Ni15 Ni20 C22 -100.6(5) .
Ni21 Ni15 Ni20 C22 -0.2(5) .
Ni12 Ni15 Ni20 C22 -69.1(5) .
C2 Ni15 Ni20 C25 1.1(6) .
C4 Ni15 Ni20 C25 144.9(5) .
Ni14 Ni15 Ni20 C25 -88.6(4) .
Ni23 Ni15 Ni20 C25 -160.2(4) .
Ni22 Ni15 Ni20 C25 88.2(4) .
Ni6 Ni15 Ni20 C25 -35.4(4) .
Ni11 Ni15 Ni20 C25 108.5(9) .
Ni19 Ni15 Ni20 C25 -163.8(4) .
Ni13 Ni15 Ni20 C25 22.4(4) .
Ni21 Ni15 Ni20 C25 122.8(4) .
Ni12 Ni15 Ni20 C25 53.9(4) .
C2 Ni15 Ni20 Ni10 33.8(4) .
C4 Ni15 Ni20 Ni10 177.7(3) .
Ni14 Ni15 Ni20 Ni10 -55.87(5) .
Ni23 Ni15 Ni20 Ni10 -127.40(6) .
Ni22 Ni15 Ni20 Ni10 120.94(6) .
Ni6 Ni15 Ni20 Ni10 -2.66(6) .
Ni11 Ni15 Ni20 Ni10 141.3(8) .
Ni19 Ni15 Ni20 Ni10 -131.07(7) .
Ni13 Ni15 Ni20 Ni10 55.19(5) .
Ni21 Ni15 Ni20 Ni10 155.59(7) .
Ni12 Ni15 Ni20 Ni10 86.71(7) .
C2 Ni15 Ni20 Ni28 -144.8(4) .
C4 Ni15 Ni20 Ni28 -0.9(3) .
Ni14 Ni15 Ni20 Ni28 125.50(6) .
Ni23 Ni15 Ni20 Ni28 53.97(5) .
Ni22 Ni15 Ni20 Ni28 -57.69(6) .
Ni6 Ni15 Ni20 Ni28 178.71(6) .
Ni11 Ni15 Ni20 Ni28 -37.3(8) .
Ni19 Ni15 Ni20 Ni28 50.30(8) .
Ni13 Ni15 Ni20 Ni28 -123.44(6) .
Ni21 Ni15 Ni20 Ni28 -23.04(8) .
Ni12 Ni15 Ni20 Ni28 -91.92(7) .
C2 Ni15 Ni20 Ni23 161.2(4) .
C4 Ni15 Ni20 Ni23 -54.9(3) .
Ni14 Ni15 Ni20 Ni23 71.53(6) .
Ni22 Ni15 Ni20 Ni23 -111.66(6) .
Ni6 Ni15 Ni20 Ni23 124.73(7) .
Ni11 Ni15 Ni20 Ni23 -91.3(8) .
Ni19 Ni15 Ni20 Ni23 -3.67(7) .
Ni13 Ni15 Ni20 Ni23 -177.42(7) .
Ni21 Ni15 Ni20 Ni23 -77.01(7) .
Ni12 Ni15 Ni20 Ni23 -145.90(8) .
C2 Ni15 Ni20 Ni18 92.9(4) .
C4 Ni15 Ni20 Ni18 -123.2(3) .
Ni14 Ni15 Ni20 Ni18 3.23(6) .
Ni23 Ni15 Ni20 Ni18 -68.30(7) .
Ni22 Ni15 Ni20 Ni18 -179.96(8) .
Ni6 Ni15 Ni20 Ni18 56.43(8) .
Ni11 Ni15 Ni20 Ni18 -159.6(7) .
Ni19 Ni15 Ni20 Ni18 -71.97(9) .
Ni13 Ni15 Ni20 Ni18 114.28(7) .
Ni21 Ni15 Ni20 Ni18 -145.31(7) .
Ni12 Ni15 Ni20 Ni18 145.80(7) .
C2 Ni15 Ni20 Ni14 89.7(4) .
C4 Ni15 Ni20 Ni14 -126.4(3) .
Ni23 Ni15 Ni20 Ni14 -71.53(6) .
Ni22 Ni15 Ni20 Ni14 176.81(7) .
Ni6 Ni15 Ni20 Ni14 53.20(6) .
Ni11 Ni15 Ni20 Ni14 -162.8(8) .
Ni19 Ni15 Ni20 Ni14 -75.20(7) .
Ni13 Ni15 Ni20 Ni14 111.06(6) .
Ni21 Ni15 Ni20 Ni14 -148.54(8) .
Ni12 Ni15 Ni20 Ni14 142.58(8) .
C2 Ni15 Ni20 Ni22 -87.1(4) .
C4 Ni15 Ni20 Ni22 56.8(3) .
Ni14 Ni15 Ni20 Ni22 -176.81(7) .
Ni23 Ni15 Ni20 Ni22 111.66(6) .
Ni6 Ni15 Ni20 Ni22 -123.61(7) .
Ni11 Ni15 Ni20 Ni22 20.4(8) .
Ni19 Ni15 Ni20 Ni22 107.99(8) .
Ni13 Ni15 Ni20 Ni22 -65.75(5) .
Ni21 Ni15 Ni20 Ni22 34.65(7) .
Ni12 Ni15 Ni20 Ni22 -34.23(6) .
C2 Ni15 Ni20 Ni13 -21.4(4) .
C4 Ni15 Ni20 Ni13 122.5(3) .
Ni14 Ni15 Ni20 Ni13 -111.06(6) .
Ni23 Ni15 Ni20 Ni13 177.42(7) .
Ni22 Ni15 Ni20 Ni13 65.75(5) .
Ni6 Ni15 Ni20 Ni13 -57.85(5) .
Ni11 Ni15 Ni20 Ni13 86.1(8) .
Ni19 Ni15 Ni20 Ni13 173.75(8) .
Ni21 Ni15 Ni20 Ni13 100.41(8) .
Ni12 Ni15 Ni20 Ni13 31.52(6) .
C2 Ni15 Ni20 Ni26 152.5(4) .
C4 Ni15 Ni20 Ni26 -63.7(3) .
Ni14 Ni15 Ni20 Ni26 62.76(7) .
Ni23 Ni15 Ni20 Ni26 -8.76(6) .
Ni22 Ni15 Ni20 Ni26 -120.43(7) .
Ni6 Ni15 Ni20 Ni26 115.97(7) .
Ni11 Ni15 Ni20 Ni26 -100.1(8) .
Ni19 Ni15 Ni20 Ni26 -12.43(10) .
Ni13 Ni15 Ni20 Ni26 173.82(7) .
Ni21 Ni15 Ni20 Ni26 -85.77(8) .
Ni12 Ni15 Ni20 Ni26 -154.66(6) .
C29 Ni13 Ni20 C22 -74.7(7) .
C26 Ni13 Ni20 C22 4.9(5) .
Ni22 Ni13 Ni20 C22 52.4(4) .
Ni4 Ni13 Ni20 C22 -128.4(4) .
C2 Ni13 Ni20 C22 135.1(4) .
Ni10 Ni13 Ni20 C22 -133.3(4) .
Ni15 Ni13 Ni20 C22 122.1(4) .
Ni12 Ni13 Ni20 C22 90.2(4) .
Ni6 Ni13 Ni20 C22 174.7(4) .
Ni5 Ni13 Ni20 C22 151.2(4) .
C29 Ni13 Ni20 C25 4.1(7) .
C26 Ni13 Ni20 C25 83.8(5) .
Ni22 Ni13 Ni20 C25 131.2(4) .
Ni4 Ni13 Ni20 C25 -49.5(4) .
C2 Ni13 Ni20 C25 -146.0(4) .
Ni10 Ni13 Ni20 C25 -54.5(4) .
Ni15 Ni13 Ni20 C25 -159.0(4) .
Ni12 Ni13 Ni20 C25 169.0(4) .
Ni6 Ni13 Ni20 C25 -106.4(4) .
Ni5 Ni13 Ni20 C25 -129.9(4) .
C29 Ni13 Ni20 Ni10 58.6(6) .
C26 Ni13 Ni20 Ni10 138.2(4) .
Ni22 Ni13 Ni20 Ni10 -174.33(7) .
Ni4 Ni13 Ni20 Ni10 4.92(6) .
C2 Ni13 Ni20 Ni10 -91.6(2) .
Ni15 Ni13 Ni20 Ni10 -104.57(6) .
Ni12 Ni13 Ni20 Ni10 -136.54(7) .
Ni6 Ni13 Ni20 Ni10 -51.95(5) .
Ni5 Ni13 Ni20 Ni10 -75.48(10) .
C29 Ni13 Ni20 Ni28 -129.9(6) .
C26 Ni13 Ni20 Ni28 -50.2(4) .
Ni22 Ni13 Ni20 Ni28 -2.78(7) .
Ni4 Ni13 Ni20 Ni28 176.47(7) .
C2 Ni13 Ni20 Ni28 80.0(2) .
Ni10 Ni13 Ni20 Ni28 171.55(8) .
Ni15 Ni13 Ni20 Ni28 66.98(7) .
Ni12 Ni13 Ni20 Ni28 35.01(9) .
Ni6 Ni13 Ni20 Ni28 119.60(7) .
Ni5 Ni13 Ni20 Ni28 96.07(11) .
C29 Ni13 Ni20 Ni23 165.5(6) .
C26 Ni13 Ni20 Ni23 -114.9(4) .
Ni22 Ni13 Ni20 Ni23 -67.43(7) .
Ni4 Ni13 Ni20 Ni23 111.82(7) .
C2 Ni13 Ni20 Ni23 15.3(2) .
Ni10 Ni13 Ni20 Ni23 106.90(7) .
Ni15 Ni13 Ni20 Ni23 2.33(6) .
Ni12 Ni13 Ni20 Ni23 -29.64(9) .
Ni6 Ni13 Ni20 Ni23 54.96(7) .
Ni5 Ni13 Ni20 Ni23 31.42(13) .
C29 Ni13 Ni20 Ni18 62.2(6) .
C26 Ni13 Ni20 Ni18 141.9(4) .
Ni22 Ni13 Ni20 Ni18 -170.66(8) .
Ni4 Ni13 Ni20 Ni18 8.59(10) .
C2 Ni13 Ni20 Ni18 -87.9(2) .
Ni10 Ni13 Ni20 Ni18 3.67(7) .
Ni15 Ni13 Ni20 Ni18 -100.90(8) .
Ni12 Ni13 Ni20 Ni18 -132.87(7) .
Ni6 Ni13 Ni20 Ni18 -48.28(8) .
Ni5 Ni13 Ni20 Ni18 -71.81(13) .
C29 Ni13 Ni20 Ni14 112.6(6) .
C26 Ni13 Ni20 Ni14 -167.8(4) .
Ni22 Ni13 Ni20 Ni14 -120.33(6) .
Ni4 Ni13 Ni20 Ni14 58.92(7) .
C2 Ni13 Ni20 Ni14 -37.6(2) .
Ni10 Ni13 Ni20 Ni14 54.00(5) .
Ni15 Ni13 Ni20 Ni14 -50.57(5) .
Ni12 Ni13 Ni20 Ni14 -82.53(7) .
Ni6 Ni13 Ni20 Ni14 2.06(6) .
Ni5 Ni13 Ni20 Ni14 -21.48(11) .
C29 Ni13 Ni20 Ni15 163.1(6) .
C26 Ni13 Ni20 Ni15 -117.2(4) .
Ni22 Ni13 Ni20 Ni15 -69.76(6) .
Ni4 Ni13 Ni20 Ni15 109.49(7) .
C2 Ni13 Ni20 Ni15 13.0(2) .
Ni10 Ni13 Ni20 Ni15 104.57(6) .
Ni12 Ni13 Ni20 Ni15 -31.97(6) .
Ni6 Ni13 Ni20 Ni15 52.63(5) .
Ni5 Ni13 Ni20 Ni15 29.09(10) .
C29 Ni13 Ni20 Ni22 -127.1(6) .
C26 Ni13 Ni20 Ni22 -47.4(4) .
Ni4 Ni13 Ni20 Ni22 179.25(8) .
C2 Ni13 Ni20 Ni22 82.7(2) .
Ni10 Ni13 Ni20 Ni22 174.33(7) .
Ni15 Ni13 Ni20 Ni22 69.76(6) .
Ni12 Ni13 Ni20 Ni22 37.79(6) .
Ni6 Ni13 Ni20 Ni22 122.39(6) .
Ni5 Ni13 Ni20 Ni22 98.85(11) .
C29 Ni13 Ni20 Ni26 131.1(7) .
C26 Ni13 Ni20 Ni26 -149.2(5) .
Ni22 Ni13 Ni20 Ni26 -101.8(4) .
Ni4 Ni13 Ni20 Ni26 77.5(4) .
C2 Ni13 Ni20 Ni26 -19.1(4) .
Ni10 Ni13 Ni20 Ni26 72.5(4) .
Ni15 Ni13 Ni20 Ni26 -32.0(4) .
Ni12 Ni13 Ni20 Ni26 -64.0(4) .
Ni6 Ni13 Ni20 Ni26 20.6(4) .
Ni5 Ni13 Ni20 Ni26 -2.9(4) .
C36 Ni11 Ni21 C32 -24.0(10) .
C33 Ni11 Ni21 C32 -10.2(8) .
C35 Ni11 Ni21 C32 79.2(8) .
C2 Ni11 Ni21 C32 -138.3(8) .
Ni3 Ni11 Ni21 C32 -137.2(7) .
Ni19 Ni11 Ni21 C32 117.2(7) .
Ni15 Ni11 Ni21 C32 -175.0(7) .
Ni12 Ni11 Ni21 C32 -102.8(7) .
Ni9 Ni11 Ni21 C32 152.0(7) .
C36 Ni11 Ni21 C33 -13.8(8) .
C35 Ni11 Ni21 C33 89.5(5) .
C2 Ni11 Ni21 C33 -128.1(5) .
Ni3 Ni11 Ni21 C33 -127.0(5) .
Ni19 Ni11 Ni21 C33 127.4(4) .
Ni15 Ni11 Ni21 C33 -164.8(4) .
Ni12 Ni11 Ni21 C33 -92.6(4) .
Ni9 Ni11 Ni21 C33 162.2(4) .
C36 Ni11 Ni21 C4 170.5(7) .
C33 Ni11 Ni21 C4 -175.7(5) .
C35 Ni11 Ni21 C4 -86.2(4) .
C2 Ni11 Ni21 C4 56.2(4) .
Ni3 Ni11 Ni21 C4 57.4(3) .
Ni19 Ni11 Ni21 C4 -48.3(3) .
Ni15 Ni11 Ni21 C4 19.5(3) .
Ni12 Ni11 Ni21 C4 91.7(3) .
Ni9 Ni11 Ni21 C4 -13.5(3) .
C36 Ni11 Ni21 Ni29 155.7(6) .
C33 Ni11 Ni21 Ni29 169.5(5) .
C35 Ni11 Ni21 Ni29 -101.1(4) .
C2 Ni11 Ni21 Ni29 41.4(4) .
Ni3 Ni11 Ni21 Ni29 42.5(3) .
Ni19 Ni11 Ni21 Ni29 -63.2(2) .
Ni15 Ni11 Ni21 Ni29 4.7(2) .
Ni12 Ni11 Ni21 Ni29 76.8(2) .
Ni9 Ni11 Ni21 Ni29 -28.4(3) .
C36 Ni11 Ni21 Ni15 151.0(6) .
C33 Ni11 Ni21 Ni15 164.8(4) .
C35 Ni11 Ni21 Ni15 -105.8(3) .
C2 Ni11 Ni21 Ni15 36.7(3) .
Ni3 Ni11 Ni21 Ni15 37.81(14) .
Ni19 Ni11 Ni21 Ni15 -67.83(6) .
Ni12 Ni11 Ni21 Ni15 72.16(6) .
Ni9 Ni11 Ni21 Ni15 -33.03(6) .
C36 Ni11 Ni21 Ni19 -141.2(6) .
C33 Ni11 Ni21 Ni19 -127.4(4) .
C35 Ni11 Ni21 Ni19 -37.9(3) .
C2 Ni11 Ni21 Ni19 104.5(3) .
Ni3 Ni11 Ni21 Ni19 105.65(15) .
Ni15 Ni11 Ni21 Ni19 67.83(6) .
Ni12 Ni11 Ni21 Ni19 139.99(7) .
Ni9 Ni11 Ni21 Ni19 34.80(6) .
C36 Ni11 Ni21 Ni12 78.8(6) .
C33 Ni11 Ni21 Ni12 92.6(4) .
C35 Ni11 Ni21 Ni12 -177.9(3) .
C2 Ni11 Ni21 Ni12 -35.5(3) .
Ni3 Ni11 Ni21 Ni12 -34.35(14) .
Ni19 Ni11 Ni21 Ni12 -139.99(7) .
Ni15 Ni11 Ni21 Ni12 -72.16(6) .
Ni9 Ni11 Ni21 Ni12 -105.19(7) .
C36 Ni11 Ni21 Ni22 120.7(6) .
C33 Ni11 Ni21 Ni22 134.5(4) .
C35 Ni11 Ni21 Ni22 -136.0(3) .
C2 Ni11 Ni21 Ni22 6.4(3) .
Ni3 Ni11 Ni21 Ni22 7.54(18) .
Ni19 Ni11 Ni21 Ni22 -98.11(7) .
Ni15 Ni11 Ni21 Ni22 -30.28(6) .
Ni12 Ni11 Ni21 Ni22 41.88(6) .
Ni9 Ni11 Ni21 Ni22 -63.31(8) .
C36 Ni11 Ni21 Ni27 -142.4(6) .
C33 Ni11 Ni21 Ni27 -128.6(4) .
C35 Ni11 Ni21 Ni27 -39.1(3) .
C2 Ni11 Ni21 Ni27 103.3(3) .
Ni3 Ni11 Ni21 Ni27 104.45(15) .
Ni19 Ni11 Ni21 Ni27 -1.20(7) .
Ni15 Ni11 Ni21 Ni27 66.64(7) .
Ni12 Ni11 Ni21 Ni27 138.79(8) .
Ni9 Ni11 Ni21 Ni27 33.61(10) .
C2 Ni15 Ni21 C32 133.0(9) .
C4 Ni15 Ni21 C32 -31.7(9) .
Ni14 Ni15 Ni21 C32 -86.6(9) .
Ni23 Ni15 Ni21 C32 -62.2(9) .
Ni22 Ni15 Ni21 C32 29.2(9) .
Ni6 Ni15 Ni21 C32 140.0(9) .
Ni11 Ni15 Ni21 C32 174.0(9) .
Ni19 Ni15 Ni21 C32 -115.6(9) .
Ni13 Ni15 Ni21 C32 67.1(9) .
Ni20 Ni15 Ni21 C32 -4.4(9) .
Ni12 Ni15 Ni21 C32 101.0(9) .
C2 Ni15 Ni21 C33 -27.5(5) .
C4 Ni15 Ni21 C33 167.8(5) .
Ni14 Ni15 Ni21 C33 112.9(4) .
Ni23 Ni15 Ni21 C33 137.3(4) .
Ni22 Ni15 Ni21 C33 -131.2(4) .
Ni6 Ni15 Ni21 C33 -20.5(4) .
Ni11 Ni15 Ni21 C33 13.5(4) .
Ni19 Ni15 Ni21 C33 83.9(4) .
Ni13 Ni15 Ni21 C33 -93.4(4) .
Ni20 Ni15 Ni21 C33 -164.9(4) .
Ni12 Ni15 Ni21 C33 -59.5(4) .
C2 Ni15 Ni21 C4 164.7(5) .
Ni14 Ni15 Ni21 C4 -55.0(4) .
Ni23 Ni15 Ni21 C4 -30.5(4) .
Ni22 Ni15 Ni21 C4 60.9(4) .
Ni6 Ni15 Ni21 C4 171.7(4) .
Ni11 Ni15 Ni21 C4 -154.3(4) .
Ni19 Ni15 Ni21 C4 -83.9(4) .
Ni13 Ni15 Ni21 C4 98.8(4) .
Ni20 Ni15 Ni21 C4 27.3(4) .
Ni12 Ni15 Ni21 C4 132.6(4) .
C2 Ni15 Ni21 Ni11 -41.0(3) .
C4 Ni15 Ni21 Ni11 154.3(4) .
Ni14 Ni15 Ni21 Ni11 99.34(16) .
Ni23 Ni15 Ni21 Ni11 123.79(7) .
Ni22 Ni15 Ni21 Ni11 -144.78(7) .
Ni6 Ni15 Ni21 Ni11 -33.99(10) .
Ni19 Ni15 Ni21 Ni11 70.39(6) .
Ni13 Ni15 Ni21 Ni11 -106.92(7) .
Ni20 Ni15 Ni21 Ni11 -178.45(8) .
Ni12 Ni15 Ni21 Ni11 -73.06(6) .
C2 Ni15 Ni21 Ni29 140.5(3) .
C4 Ni15 Ni21 Ni29 -24.2(4) .
Ni14 Ni15 Ni21 Ni29 -79.17(16) .
Ni23 Ni15 Ni21 Ni29 -54.72(7) .
Ni22 Ni15 Ni21 Ni29 36.71(6) .
Ni6 Ni15 Ni21 Ni29 147.50(9) .
Ni11 Ni15 Ni21 Ni29 -178.51(8) .
Ni19 Ni15 Ni21 Ni29 -108.12(7) .
Ni13 Ni15 Ni21 Ni29 74.57(8) .
Ni20 Ni15 Ni21 Ni29 3.05(9) .
Ni12 Ni15 Ni21 Ni29 108.44(7) .
C2 Ni15 Ni21 Ni19 -111.4(3) .
C4 Ni15 Ni21 Ni19 83.9(4) .
Ni14 Ni15 Ni21 Ni19 28.95(15) .
Ni23 Ni15 Ni21 Ni19 53.40(6) .
Ni22 Ni15 Ni21 Ni19 144.82(7) .
Ni6 Ni15 Ni21 Ni19 -104.38(11) .
Ni11 Ni15 Ni21 Ni19 -70.39(6) .
Ni13 Ni15 Ni21 Ni19 -177.31(8) .
Ni20 Ni15 Ni21 Ni19 111.16(8) .
Ni12 Ni15 Ni21 Ni19 -143.45(7) .
C2 Ni15 Ni21 Ni12 32.0(3) .
C4 Ni15 Ni21 Ni12 -132.6(4) .
Ni14 Ni15 Ni21 Ni12 172.40(16) .
Ni23 Ni15 Ni21 Ni12 -163.15(7) .
Ni22 Ni15 Ni21 Ni12 -71.73(6) .
Ni6 Ni15 Ni21 Ni12 39.06(10) .
Ni11 Ni15 Ni21 Ni12 73.06(6) .
Ni19 Ni15 Ni21 Ni12 143.45(7) .
Ni13 Ni15 Ni21 Ni12 -33.87(6) .
Ni20 Ni15 Ni21 Ni12 -105.39(7) .
C2 Ni15 Ni21 Ni22 103.8(3) .
C4 Ni15 Ni21 Ni22 -60.9(4) .
Ni14 Ni15 Ni21 Ni22 -115.87(16) .
Ni23 Ni15 Ni21 Ni22 -91.42(6) .
Ni6 Ni15 Ni21 Ni22 110.79(11) .
Ni11 Ni15 Ni21 Ni22 144.78(7) .
Ni19 Ni15 Ni21 Ni22 -144.82(7) .
Ni13 Ni15 Ni21 Ni22 37.86(6) .
Ni20 Ni15 Ni21 Ni22 -33.66(7) .
Ni12 Ni15 Ni21 Ni22 71.73(6) .
C2 Ni15 Ni21 Ni27 -164.3(3) .
C4 Ni15 Ni21 Ni27 31.0(4) .
Ni14 Ni15 Ni21 Ni27 -23.97(16) .
Ni23 Ni15 Ni21 Ni27 0.48(6) .
Ni22 Ni15 Ni21 Ni27 91.91(6) .
Ni6 Ni15 Ni21 Ni27 -157.30(10) .
Ni11 Ni15 Ni21 Ni27 -123.31(6) .
Ni19 Ni15 Ni21 Ni27 -52.92(5) .
Ni13 Ni15 Ni21 Ni27 129.77(7) .
Ni20 Ni15 Ni21 Ni27 58.24(7) .
Ni12 Ni15 Ni21 Ni27 163.63(6) .
C35 Ni19 Ni21 C32 -97.9(6) .
C34 Ni19 Ni21 C32 -2.1(6) .
Ni25 Ni19 Ni21 C32 40.0(5) .
Ni23 Ni19 Ni21 C32 95.3(5) .
Ni11 Ni19 Ni21 C32 -140.1(5) .
Ni15 Ni19 Ni21 C32 147.0(5) .
Ni27 Ni19 Ni21 C32 41.2(5) .
Ni17 Ni19 Ni21 C32 127.2(5) .
Ni9 Ni19 Ni21 C32 -174.4(5) .
C35 Ni19 Ni21 C33 1.5(5) .
C34 Ni19 Ni21 C33 97.2(5) .
Ni25 Ni19 Ni21 C33 139.3(3) .
Ni23 Ni19 Ni21 C33 -165.3(3) .
Ni11 Ni19 Ni21 C33 -40.8(3) .
Ni15 Ni19 Ni21 C33 -113.6(3) .
Ni27 Ni19 Ni21 C33 140.5(3) .
Ni17 Ni19 Ni21 C33 -133.5(4) .
Ni9 Ni19 Ni21 C33 -75.1(3) .
C35 Ni19 Ni21 C4 169.7(5) .
C34 Ni19 Ni21 C4 -94.5(5) .
Ni25 Ni19 Ni21 C4 -52.4(3) .
Ni23 Ni19 Ni21 C4 2.9(3) .
Ni11 Ni19 Ni21 C4 127.4(3) .
Ni15 Ni19 Ni21 C4 54.6(3) .
Ni27 Ni19 Ni21 C4 -51.2(3) .
Ni17 Ni19 Ni21 C4 34.8(3) .
Ni9 Ni19 Ni21 C4 93.2(3) .
C35 Ni19 Ni21 Ni11 42.3(3) .
C34 Ni19 Ni21 Ni11 138.0(3) .
Ni25 Ni19 Ni21 Ni11 -179.87(10) .
Ni23 Ni19 Ni21 Ni11 -124.53(7) .
Ni15 Ni19 Ni21 Ni11 -72.81(6) .
Ni27 Ni19 Ni21 Ni11 -178.68(7) .
Ni17 Ni19 Ni21 Ni11 -92.68(12) .
Ni9 Ni19 Ni21 Ni11 -34.28(7) .
C35 Ni19 Ni21 Ni29 -155.2(3) .
C34 Ni19 Ni21 Ni29 -59.4(3) .
Ni25 Ni19 Ni21 Ni29 -17.32(11) .
Ni23 Ni19 Ni21 Ni29 38.02(8) .
Ni11 Ni19 Ni21 Ni29 162.55(8) .
Ni15 Ni19 Ni21 Ni29 89.75(7) .
Ni27 Ni19 Ni21 Ni29 -16.13(7) .
Ni17 Ni19 Ni21 Ni29 69.87(13) .
Ni9 Ni19 Ni21 Ni29 128.28(7) .
C35 Ni19 Ni21 Ni15 115.1(3) .
C34 Ni19 Ni21 Ni15 -149.2(3) .
Ni25 Ni19 Ni21 Ni15 -107.06(9) .
Ni23 Ni19 Ni21 Ni15 -51.73(6) .
Ni11 Ni19 Ni21 Ni15 72.81(6) .
Ni27 Ni19 Ni21 Ni15 -105.88(7) .
Ni17 Ni19 Ni21 Ni15 -19.88(11) .
Ni9 Ni19 Ni21 Ni15 38.53(6) .
C35 Ni19 Ni21 Ni12 80.4(3) .
C34 Ni19 Ni21 Ni12 176.2(3) .
Ni25 Ni19 Ni21 Ni12 -141.75(8) .
Ni23 Ni19 Ni21 Ni12 -86.41(7) .
Ni11 Ni19 Ni21 Ni12 38.12(7) .
Ni15 Ni19 Ni21 Ni12 -34.68(7) .
Ni27 Ni19 Ni21 Ni12 -140.56(8) .
Ni17 Ni19 Ni21 Ni12 -54.56(14) .
Ni9 Ni19 Ni21 Ni12 3.84(9) .
C35 Ni19 Ni21 Ni22 144.8(3) .
C34 Ni19 Ni21 Ni22 -119.4(3) .
Ni25 Ni19 Ni21 Ni22 -77.29(9) .
Ni23 Ni19 Ni21 Ni22 -21.95(7) .
Ni11 Ni19 Ni21 Ni22 102.58(7) .
Ni15 Ni19 Ni21 Ni22 29.77(6) .
Ni27 Ni19 Ni21 Ni22 -76.11(6) .
Ni17 Ni19 Ni21 Ni22 9.90(14) .
Ni9 Ni19 Ni21 Ni22 68.30(8) .
C35 Ni19 Ni21 Ni27 -139.1(3) .
C34 Ni19 Ni21 Ni27 -43.3(3) .
Ni25 Ni19 Ni21 Ni27 -1.19(8) .
Ni23 Ni19 Ni21 Ni27 54.15(5) .
Ni11 Ni19 Ni21 Ni27 178.68(7) .
Ni15 Ni19 Ni21 Ni27 105.88(7) .
Ni17 Ni19 Ni21 Ni27 86.00(12) .
Ni9 Ni19 Ni21 Ni27 144.41(8) .
C30 Ni12 Ni21 C32 -1.1(6) .
C9 Ni12 Ni21 C32 68.9(10) .
C2 Ni12 Ni21 C32 -179.8(5) .
Ni5 Ni12 Ni21 C32 171.7(5) .
Ni13 Ni12 Ni21 C32 -117.0(5) .
Ni11 Ni12 Ni21 C32 141.9(5) .
Ni15 Ni12 Ni21 C32 -148.7(5) .
Ni22 Ni12 Ni21 C32 -84.5(5) .
C30 Ni12 Ni21 C33 -86.4(6) .
C9 Ni12 Ni21 C33 -16.3(10) .
C2 Ni12 Ni21 C33 95.0(5) .
Ni5 Ni12 Ni21 C33 86.5(4) .
Ni13 Ni12 Ni21 C33 157.7(4) .
Ni11 Ni12 Ni21 C33 56.7(4) .
Ni15 Ni12 Ni21 C33 126.1(4) .
Ni22 Ni12 Ni21 C33 -169.7(4) .
C30 Ni12 Ni21 C4 114.0(5) .
C9 Ni12 Ni21 C4 -176.0(9) .
C2 Ni12 Ni21 C4 -64.7(4) .
Ni5 Ni12 Ni21 C4 -73.2(3) .
Ni13 Ni12 Ni21 C4 -1.9(3) .
Ni11 Ni12 Ni21 C4 -103.0(3) .
Ni15 Ni12 Ni21 C4 -33.6(3) .
Ni22 Ni12 Ni21 C4 30.6(3) .
C30 Ni12 Ni21 Ni11 -143.0(4) .
C9 Ni12 Ni21 Ni11 -73.0(9) .
C2 Ni12 Ni21 Ni11 38.3(3) .
Ni5 Ni12 Ni21 Ni11 29.82(11) .
Ni13 Ni12 Ni21 Ni11 101.08(7) .
Ni15 Ni12 Ni21 Ni11 69.43(6) .
Ni22 Ni12 Ni21 Ni11 133.62(7) .
C30 Ni12 Ni21 Ni29 56.1(4) .
C9 Ni12 Ni21 Ni29 126.1(9) .
C2 Ni12 Ni21 Ni29 -122.6(3) .
Ni5 Ni12 Ni21 Ni29 -131.05(11) .
Ni13 Ni12 Ni21 Ni29 -59.79(8) .
Ni11 Ni12 Ni21 Ni29 -160.87(9) .
Ni15 Ni12 Ni21 Ni29 -91.45(8) .
Ni22 Ni12 Ni21 Ni29 -27.25(7) .
C30 Ni12 Ni21 Ni15 147.5(4) .
C9 Ni12 Ni21 Ni15 -142.4(9) .
C2 Ni12 Ni21 Ni15 -31.1(3) .
Ni5 Ni12 Ni21 Ni15 -39.61(11) .
Ni13 Ni12 Ni21 Ni15 31.66(6) .
Ni11 Ni12 Ni21 Ni15 -69.43(6) .
Ni22 Ni12 Ni21 Ni15 64.19(5) .
C30 Ni12 Ni21 Ni19 -179.6(4) .
C9 Ni12 Ni21 Ni19 -109.6(9) .
C2 Ni12 Ni21 Ni19 1.8(3) .
Ni5 Ni12 Ni21 Ni19 -6.75(14) .
Ni13 Ni12 Ni21 Ni19 64.51(8) .
Ni11 Ni12 Ni21 Ni19 -36.57(6) .
Ni15 Ni12 Ni21 Ni19 32.86(6) .
Ni22 Ni12 Ni21 Ni19 97.05(7) .
C30 Ni12 Ni21 Ni22 83.3(4) .
C9 Ni12 Ni21 Ni22 153.4(9) .
C2 Ni12 Ni21 Ni22 -95.3(3) .
Ni5 Ni12 Ni21 Ni22 -103.80(12) .
Ni13 Ni12 Ni21 Ni22 -32.54(6) .
Ni11 Ni12 Ni21 Ni22 -133.62(7) .
Ni15 Ni12 Ni21 Ni22 -64.19(5) .
C30 Ni12 Ni21 Ni27 119.7(4) .
C9 Ni12 Ni21 Ni27 -170.2(9) .
C2 Ni12 Ni21 Ni27 -58.9(3) .
Ni5 Ni12 Ni21 Ni27 -67.39(16) .
Ni13 Ni12 Ni21 Ni27 3.87(13) .
Ni11 Ni12 Ni21 Ni27 -97.21(11) .
Ni15 Ni12 Ni21 Ni27 -27.78(10) .
Ni22 Ni12 Ni21 Ni27 36.41(10) .
C29 Ni13 Ni22 C23 24.9(8) .
C26 Ni13 Ni22 C23 -4.2(8) .
Ni4 Ni13 Ni22 C23 -116.9(9) .
C2 Ni13 Ni22 C23 146.4(7) .
Ni10 Ni13 Ni22 C23 -115.2(6) .
Ni15 Ni13 Ni22 C23 -179.5(6) .
Ni12 Ni13 Ni22 C23 108.1(6) .
Ni6 Ni13 Ni22 C23 179.0(6) .
Ni20 Ni13 Ni22 C23 -110.1(6) .
Ni5 Ni13 Ni22 C23 114.4(6) .
C29 Ni13 Ni22 C26 29.1(7) .
Ni4 Ni13 Ni22 C26 -112.7(9) .
C2 Ni13 Ni22 C26 150.6(5) .
Ni10 Ni13 Ni22 C26 -111.0(5) .
Ni15 Ni13 Ni22 C26 -175.3(5) .
Ni12 Ni13 Ni22 C26 112.3(5) .
Ni6 Ni13 Ni22 C26 -176.8(5) .
Ni20 Ni13 Ni22 C26 -105.9(5) .
Ni5 Ni13 Ni22 C26 118.6(5) .
C29 Ni13 Ni22 C4 -168.9(6) .
C26 Ni13 Ni22 C4 161.9(6) .
Ni4 Ni13 Ni22 C4 49.2(8) .
C2 Ni13 Ni22 C4 -47.5(4) .
Ni10 Ni13 Ni22 C4 50.9(3) .
Ni15 Ni13 Ni22 C4 -13.3(3) .
Ni12 Ni13 Ni22 C4 -85.7(3) .
Ni6 Ni13 Ni22 C4 -14.9(3) .
Ni20 Ni13 Ni22 C4 56.0(3) .
Ni5 Ni13 Ni22 C4 -79.5(3) .
C29 Ni13 Ni22 Ni29 -133.5(6) .
C26 Ni13 Ni22 Ni29 -162.6(6) .
Ni4 Ni13 Ni22 Ni29 84.6(8) .
C2 Ni13 Ni22 Ni29 -12.0(4) .
Ni10 Ni13 Ni22 Ni29 86.4(3) .
Ni15 Ni13 Ni22 Ni29 22.1(3) .
Ni12 Ni13 Ni22 Ni29 -50.3(3) .
Ni6 Ni13 Ni22 Ni29 20.6(3) .
Ni20 Ni13 Ni22 Ni29 91.5(3) .
Ni5 Ni13 Ni22 Ni29 -44.0(3) .
C29 Ni13 Ni22 Ni15 -155.6(5) .
C26 Ni13 Ni22 Ni15 175.3(5) .
Ni4 Ni13 Ni22 Ni15 62.5(7) .
C2 Ni13 Ni22 Ni15 -34.1(2) .
Ni10 Ni13 Ni22 Ni15 64.25(7) .
Ni12 Ni13 Ni22 Ni15 -72.39(6) .
Ni6 Ni13 Ni22 Ni15 -1.53(7) .
Ni20 Ni13 Ni22 Ni15 69.37(5) .
Ni5 Ni13 Ni22 Ni15 -66.14(7) .
C29 Ni13 Ni22 Ni28 137.8(5) .
C26 Ni13 Ni22 Ni28 108.7(5) .
Ni4 Ni13 Ni22 Ni28 -4.0(8) .
C2 Ni13 Ni22 Ni28 -100.7(2) .
Ni10 Ni13 Ni22 Ni28 -2.31(10) .
Ni15 Ni13 Ni22 Ni28 -66.56(8) .
Ni12 Ni13 Ni22 Ni28 -138.95(8) .
Ni6 Ni13 Ni22 Ni28 -68.09(10) .
Ni20 Ni13 Ni22 Ni28 2.81(7) .
Ni5 Ni13 Ni22 Ni28 -132.70(7) .
C29 Ni13 Ni22 Ni20 135.0(5) .
C26 Ni13 Ni22 Ni20 105.9(5) .
Ni4 Ni13 Ni22 Ni20 -6.8(7) .
C2 Ni13 Ni22 Ni20 -103.5(2) .
Ni10 Ni13 Ni22 Ni20 -5.12(6) .
Ni15 Ni13 Ni22 Ni20 -69.37(5) .
Ni12 Ni13 Ni22 Ni20 -141.76(6) .
Ni6 Ni13 Ni22 Ni20 -70.90(7) .
Ni5 Ni13 Ni22 Ni20 -135.51(7) .
C29 Ni13 Ni22 Ni12 -83.2(5) .
C26 Ni13 Ni22 Ni12 -112.3(5) .
Ni4 Ni13 Ni22 Ni12 134.9(7) .
C2 Ni13 Ni22 Ni12 38.3(2) .
Ni10 Ni13 Ni22 Ni12 136.65(7) .
Ni15 Ni13 Ni22 Ni12 72.39(6) .
Ni6 Ni13 Ni22 Ni12 70.86(7) .
Ni20 Ni13 Ni22 Ni12 141.76(6) .
Ni5 Ni13 Ni22 Ni12 6.25(6) .
C29 Ni13 Ni22 Ni21 -118.1(5) .
C26 Ni13 Ni22 Ni21 -147.2(5) .
Ni4 Ni13 Ni22 Ni21 100.1(7) .
C2 Ni13 Ni22 Ni21 3.4(2) .
Ni10 Ni13 Ni22 Ni21 101.77(8) .
Ni15 Ni13 Ni22 Ni21 37.52(6) .
Ni12 Ni13 Ni22 Ni21 -34.88(6) .
Ni6 Ni13 Ni22 Ni21 35.99(10) .
Ni20 Ni13 Ni22 Ni21 106.89(7) .
Ni5 Ni13 Ni22 Ni21 -28.62(9) .
C2 Ni15 Ni22 C23 -131.3(9) .
C4 Ni15 Ni22 C23 15.8(10) .
Ni14 Ni15 Ni22 C23 106.9(9) .
Ni23 Ni15 Ni22 C23 49.8(9) .
Ni6 Ni15 Ni22 C23 -179.0(9) .
Ni11 Ni15 Ni22 C23 -74.5(9) .
Ni19 Ni15 Ni22 C23 -7.9(9) .
Ni13 Ni15 Ni22 C23 179.3(9) .
Ni21 Ni15 Ni22 C23 -43.3(9) .
Ni20 Ni15 Ni22 C23 103.5(9) .
Ni12 Ni15 Ni22 C23 -111.0(9) .
C2 Ni15 Ni22 C26 53.4(5) .
C4 Ni15 Ni22 C26 -159.5(6) .
Ni14 Ni15 Ni22 C26 -68.4(4) .
Ni23 Ni15 Ni22 C26 -125.5(4) .
Ni6 Ni15 Ni22 C26 5.7(4) .
Ni11 Ni15 Ni22 C26 110.2(4) .
Ni19 Ni15 Ni22 C26 176.8(4) .
Ni13 Ni15 Ni22 C26 4.0(4) .
Ni21 Ni15 Ni22 C26 141.4(4) .
Ni20 Ni15 Ni22 C26 -71.8(4) .
Ni12 Ni15 Ni22 C26 73.7(4) .
C2 Ni15 Ni22 C4 -147.1(5) .
Ni14 Ni15 Ni22 C4 91.1(4) .
Ni23 Ni15 Ni22 C4 34.0(4) .
Ni6 Ni15 Ni22 C4 165.1(4) .
Ni11 Ni15 Ni22 C4 -90.3(4) .
Ni19 Ni15 Ni22 C4 -23.7(4) .
Ni13 Ni15 Ni22 C4 163.4(4) .
Ni21 Ni15 Ni22 C4 -59.1(4) .
Ni20 Ni15 Ni22 C4 87.7(4) .
Ni12 Ni15 Ni22 C4 -126.8(4) .
C2 Ni15 Ni22 Ni13 49.4(3) .
C4 Ni15 Ni22 Ni13 -163.4(4) .
Ni14 Ni15 Ni22 Ni13 -72.39(8) .
Ni23 Ni15 Ni22 Ni13 -129.42(7) .
Ni6 Ni15 Ni22 Ni13 1.71(8) .
Ni11 Ni15 Ni22 Ni13 106.23(8) .
Ni19 Ni15 Ni22 Ni13 172.82(9) .
Ni21 Ni15 Ni22 Ni13 137.43(7) .
Ni20 Ni15 Ni22 Ni13 -75.74(6) .
Ni12 Ni15 Ni22 Ni13 69.77(6) .
C2 Ni15 Ni22 Ni29 -124.2(3) .
C4 Ni15 Ni22 Ni29 22.9(4) .
Ni14 Ni15 Ni22 Ni29 114.00(8) .
Ni23 Ni15 Ni22 Ni29 56.97(7) .
Ni6 Ni15 Ni22 Ni29 -171.90(8) .
Ni11 Ni15 Ni22 Ni29 -67.38(8) .
Ni19 Ni15 Ni22 Ni29 -0.79(10) .
Ni13 Ni15 Ni22 Ni29 -173.61(8) .
Ni21 Ni15 Ni22 Ni29 -36.18(6) .
Ni20 Ni15 Ni22 Ni29 110.65(7) .
Ni12 Ni15 Ni22 Ni29 -103.84(7) .
C2 Ni15 Ni22 Ni28 178.2(3) .
C4 Ni15 Ni22 Ni28 -34.6(4) .
Ni14 Ni15 Ni22 Ni28 56.43(8) .
Ni23 Ni15 Ni22 Ni28 -0.60(6) .
Ni6 Ni15 Ni22 Ni28 130.53(8) .
Ni11 Ni15 Ni22 Ni28 -124.95(7) .
Ni19 Ni15 Ni22 Ni28 -58.36(8) .
Ni13 Ni15 Ni22 Ni28 128.82(7) .
Ni21 Ni15 Ni22 Ni28 -93.75(6) .
Ni20 Ni15 Ni22 Ni28 53.08(5) .
Ni12 Ni15 Ni22 Ni28 -161.41(6) .
C2 Ni15 Ni22 Ni20 125.2(3) .
C4 Ni15 Ni22 Ni20 -87.7(4) .
Ni14 Ni15 Ni22 Ni20 3.35(7) .
Ni23 Ni15 Ni22 Ni20 -53.69(6) .
Ni6 Ni15 Ni22 Ni20 77.44(8) .
Ni11 Ni15 Ni22 Ni20 -178.03(7) .
Ni19 Ni15 Ni22 Ni20 -111.44(8) .
Ni13 Ni15 Ni22 Ni20 75.74(6) .
Ni21 Ni15 Ni22 Ni20 -146.84(7) .
Ni12 Ni15 Ni22 Ni20 145.50(6) .
C2 Ni15 Ni22 Ni12 -20.3(3) .
C4 Ni15 Ni22 Ni12 126.8(4) .
Ni14 Ni15 Ni22 Ni12 -142.16(8) .
Ni23 Ni15 Ni22 Ni12 160.81(7) .
Ni6 Ni15 Ni22 Ni12 -68.06(8) .
Ni11 Ni15 Ni22 Ni12 36.46(6) .
Ni19 Ni15 Ni22 Ni12 103.05(8) .
Ni13 Ni15 Ni22 Ni12 -69.77(6) .
Ni21 Ni15 Ni22 Ni12 67.66(5) .
Ni20 Ni15 Ni22 Ni12 -145.50(6) .
C2 Ni15 Ni22 Ni21 -88.0(3) .
C4 Ni15 Ni22 Ni21 59.1(4) .
Ni14 Ni15 Ni22 Ni21 150.18(9) .
Ni23 Ni15 Ni22 Ni21 93.15(6) .
Ni6 Ni15 Ni22 Ni21 -135.72(9) .
Ni11 Ni15 Ni22 Ni21 -31.20(6) .
Ni19 Ni15 Ni22 Ni21 35.39(7) .
Ni13 Ni15 Ni22 Ni21 -137.43(7) .
Ni20 Ni15 Ni22 Ni21 146.84(7) .
Ni12 Ni15 Ni22 Ni21 -67.66(5) .
C22 Ni20 Ni22 C23 3.5(5) .
C25 Ni20 Ni22 C23 92.9(5) .
Ni10 Ni20 Ni22 C23 143.9(4) .
Ni28 Ni20 Ni22 C23 -44.1(4) .
Ni23 Ni20 Ni22 C23 -99.8(4) .
Ni18 Ni20 Ni22 C23 -150.4(6) .
Ni14 Ni20 Ni22 C23 -153.4(4) .
Ni15 Ni20 Ni22 C23 -150.6(4) .
Ni13 Ni20 Ni22 C23 138.8(4) .
Ni26 Ni20 Ni22 C23 -54.4(4) .
C22 Ni20 Ni22 C26 -87.2(5) .
C25 Ni20 Ni22 C26 2.3(5) .
Ni10 Ni20 Ni22 C26 53.2(4) .
Ni28 Ni20 Ni22 C26 -134.7(4) .
Ni23 Ni20 Ni22 C26 169.5(4) .
Ni18 Ni20 Ni22 C26 119.0(6) .
Ni14 Ni20 Ni22 C26 115.9(4) .
Ni15 Ni20 Ni22 C26 118.7(4) .
Ni13 Ni20 Ni22 C26 48.2(4) .
Ni26 Ni20 Ni22 C26 -145.1(4) .
C22 Ni20 Ni22 C4 100.4(5) .
C25 Ni20 Ni22 C4 -170.2(5) .
Ni10 Ni20 Ni22 C4 -119.2(3) .
Ni28 Ni20 Ni22 C4 52.8(3) .
Ni23 Ni20 Ni22 C4 -2.9(3) .
Ni18 Ni20 Ni22 C4 -53.5(6) .
Ni14 Ni20 Ni22 C4 -56.6(3) .
Ni15 Ni20 Ni22 C4 -53.7(3) .
Ni13 Ni20 Ni22 C4 -124.3(3) .
Ni26 Ni20 Ni22 C4 42.4(3) .
C22 Ni20 Ni22 Ni13 -135.3(3) .
C25 Ni20 Ni22 Ni13 -45.9(4) .
Ni10 Ni20 Ni22 Ni13 5.10(6) .
Ni28 Ni20 Ni22 Ni13 177.14(7) .
Ni23 Ni20 Ni22 Ni13 121.38(6) .
Ni18 Ni20 Ni22 Ni13 70.8(5) .
Ni14 Ni20 Ni22 Ni13 67.76(7) .
Ni15 Ni20 Ni22 Ni13 70.59(6) .
Ni26 Ni20 Ni22 Ni13 166.76(8) .
C22 Ni20 Ni22 Ni29 63.1(3) .
C25 Ni20 Ni22 Ni29 152.5(4) .
Ni10 Ni20 Ni22 Ni29 -156.48(7) .
Ni28 Ni20 Ni22 Ni29 15.56(7) .
Ni23 Ni20 Ni22 Ni29 -40.20(7) .
Ni18 Ni20 Ni22 Ni29 -90.8(5) .
Ni14 Ni20 Ni22 Ni29 -93.82(8) .
Ni15 Ni20 Ni22 Ni29 -90.99(7) .
Ni13 Ni20 Ni22 Ni29 -161.58(8) .
Ni26 Ni20 Ni22 Ni29 5.17(11) .
C22 Ni20 Ni22 Ni15 154.1(3) .
C25 Ni20 Ni22 Ni15 -116.5(4) .
Ni10 Ni20 Ni22 Ni15 -65.49(7) .
Ni28 Ni20 Ni22 Ni15 106.55(6) .
Ni23 Ni20 Ni22 Ni15 50.79(5) .
Ni18 Ni20 Ni22 Ni15 0.2(5) .
Ni14 Ni20 Ni22 Ni15 -2.83(6) .
Ni13 Ni20 Ni22 Ni15 -70.59(6) .
Ni26 Ni20 Ni22 Ni15 96.17(8) .
C22 Ni20 Ni22 Ni28 47.5(3) .
C25 Ni20 Ni22 Ni28 137.0(4) .
Ni10 Ni20 Ni22 Ni28 -172.04(8) .
Ni23 Ni20 Ni22 Ni28 -55.76(5) .
Ni18 Ni20 Ni22 Ni28 -106.3(5) .
Ni14 Ni20 Ni22 Ni28 -109.38(7) .
Ni15 Ni20 Ni22 Ni28 -106.55(6) .
Ni13 Ni20 Ni22 Ni28 -177.14(7) .
Ni26 Ni20 Ni22 Ni28 -10.38(7) .
C22 Ni20 Ni22 Ni12 -172.1(3) .
C25 Ni20 Ni22 Ni12 -82.7(4) .
Ni10 Ni20 Ni22 Ni12 -31.68(9) .
Ni28 Ni20 Ni22 Ni12 140.37(7) .
Ni23 Ni20 Ni22 Ni12 84.61(7) .
Ni18 Ni20 Ni22 Ni12 34.0(5) .
Ni14 Ni20 Ni22 Ni12 30.98(9) .
Ni15 Ni20 Ni22 Ni12 33.81(6) .
Ni13 Ni20 Ni22 Ni12 -36.77(6) .
Ni26 Ni20 Ni22 Ni12 129.98(7) .
C22 Ni20 Ni22 Ni21 123.7(3) .
C25 Ni20 Ni22 Ni21 -146.8(4) .
Ni10 Ni20 Ni22 Ni21 -95.84(8) .
Ni28 Ni20 Ni22 Ni21 76.20(7) .
Ni23 Ni20 Ni22 Ni21 20.44(7) .
Ni18 Ni20 Ni22 Ni21 -30.1(5) .
Ni14 Ni20 Ni22 Ni21 -33.18(9) .
Ni15 Ni20 Ni22 Ni21 -30.35(6) .
Ni13 Ni20 Ni22 Ni21 -100.94(7) .
Ni26 Ni20 Ni22 Ni21 65.82(10) .
C30 Ni12 Ni22 C23 -0.8(6) .
C9 Ni12 Ni22 C23 -83.0(6) .
C2 Ni12 Ni22 C23 170.4(5) .
Ni5 Ni12 Ni22 C23 -144.2(4) .
Ni13 Ni12 Ni22 C23 -136.9(4) .
Ni21 Ni12 Ni22 C23 82.8(4) .
Ni11 Ni12 Ni22 C23 119.1(4) .
Ni15 Ni12 Ni22 C23 151.1(4) .
C30 Ni12 Ni22 C26 90.4(5) .
C9 Ni12 Ni22 C26 8.2(6) .
C2 Ni12 Ni22 C26 -98.5(5) .
Ni5 Ni12 Ni22 C26 -53.0(4) .
Ni13 Ni12 Ni22 C26 -45.7(4) .
Ni21 Ni12 Ni22 C26 174.0(4) .
Ni11 Ni12 Ni22 C26 -149.7(4) .
Ni15 Ni12 Ni22 C26 -117.7(4) .
C30 Ni12 Ni22 C4 -114.1(5) .
C9 Ni12 Ni22 C4 163.7(6) .
C2 Ni12 Ni22 C4 57.0(4) .
Ni5 Ni12 Ni22 C4 102.4(3) .
Ni13 Ni12 Ni22 C4 109.8(3) .
Ni21 Ni12 Ni22 C4 -30.6(3) .
Ni11 Ni12 Ni22 C4 5.7(3) .
Ni15 Ni12 Ni22 C4 37.7(3) .
C30 Ni12 Ni22 Ni13 136.1(4) .
C9 Ni12 Ni22 Ni13 53.9(5) .
C2 Ni12 Ni22 Ni13 -52.8(3) .
Ni5 Ni12 Ni22 Ni13 -7.32(7) .
Ni21 Ni12 Ni22 Ni13 -140.35(7) .
Ni11 Ni12 Ni22 Ni13 -104.02(7) .
Ni15 Ni12 Ni22 Ni13 -72.02(6) .
C30 Ni12 Ni22 Ni29 -57.4(4) .
C9 Ni12 Ni22 Ni29 -139.6(5) .
C2 Ni12 Ni22 Ni29 113.7(3) .
Ni5 Ni12 Ni22 Ni29 159.17(7) .
Ni13 Ni12 Ni22 Ni29 166.49(8) .
Ni21 Ni12 Ni22 Ni29 26.15(6) .
Ni11 Ni12 Ni22 Ni29 62.47(7) .
Ni15 Ni12 Ni22 Ni29 94.47(7) .
C30 Ni12 Ni22 Ni15 -151.9(4) .
C9 Ni12 Ni22 Ni15 125.9(5) .
C2 Ni12 Ni22 Ni15 19.3(3) .
Ni5 Ni12 Ni22 Ni15 64.70(7) .
Ni13 Ni12 Ni22 Ni15 72.02(6) .
Ni21 Ni12 Ni22 Ni15 -68.32(5) .
Ni11 Ni12 Ni22 Ni15 -32.00(6) .
C30 Ni12 Ni22 Ni28 -118.4(4) .
C9 Ni12 Ni22 Ni28 159.4(5) .
C2 Ni12 Ni22 Ni28 52.7(3) .
Ni5 Ni12 Ni22 Ni28 98.13(13) .
Ni13 Ni12 Ni22 Ni28 105.45(12) .
Ni21 Ni12 Ni22 Ni28 -34.89(12) .
Ni11 Ni12 Ni22 Ni28 1.43(14) .
Ni15 Ni12 Ni22 Ni28 33.43(11) .
C30 Ni12 Ni22 Ni20 174.7(4) .
C9 Ni12 Ni22 Ni20 92.5(5) .
C2 Ni12 Ni22 Ni20 -14.2(3) .
Ni5 Ni12 Ni22 Ni20 31.26(10) .
Ni13 Ni12 Ni22 Ni20 38.58(6) .
Ni21 Ni12 Ni22 Ni20 -101.76(7) .
Ni11 Ni12 Ni22 Ni20 -65.44(8) .
Ni15 Ni12 Ni22 Ni20 -33.44(6) .
C30 Ni12 Ni22 Ni21 -83.5(4) .
C9 Ni12 Ni22 Ni21 -165.7(5) .
C2 Ni12 Ni22 Ni21 87.6(3) .
Ni5 Ni12 Ni22 Ni21 133.03(8) .
Ni13 Ni12 Ni22 Ni21 140.35(7) .
Ni11 Ni12 Ni22 Ni21 36.33(5) .
Ni15 Ni12 Ni22 Ni21 68.32(5) .
C32 Ni21 Ni22 C23 -4.3(6) .
C33 Ni21 Ni22 C23 -107.6(6) .
C4 Ni21 Ni22 C23 100.7(5) .
Ni11 Ni21 Ni22 C23 -165.4(4) .
Ni29 Ni21 Ni22 C23 27.0(4) .
Ni15 Ni21 Ni22 C23 162.4(4) .
Ni19 Ni21 Ni22 C23 131.8(4) .
Ni12 Ni21 Ni22 C23 -122.3(4) .
Ni27 Ni21 Ni22 C23 78.6(4) .
C32 Ni21 Ni22 C26 107.5(7) .
C33 Ni21 Ni22 C26 4.2(8) .
C4 Ni21 Ni22 C26 -147.5(7) .
Ni11 Ni21 Ni22 C26 -53.6(6) .
Ni29 Ni21 Ni22 C26 138.8(6) .
Ni15 Ni21 Ni22 C26 -85.8(6) .
Ni19 Ni21 Ni22 C26 -116.4(6) .
Ni12 Ni21 Ni22 C26 -10.5(6) .
Ni27 Ni21 Ni22 C26 -169.6(6) .
C32 Ni21 Ni22 C4 -105.1(6) .
C33 Ni21 Ni22 C4 151.6(7) .
Ni11 Ni21 Ni22 C4 93.9(4) .
Ni29 Ni21 Ni22 C4 -73.7(4) .
Ni15 Ni21 Ni22 C4 61.7(4) .
Ni19 Ni21 Ni22 C4 31.1(4) .
Ni12 Ni21 Ni22 C4 137.0(4) .
Ni27 Ni21 Ni22 C4 -22.1(4) .
C32 Ni21 Ni22 Ni13 154.0(4) .
C33 Ni21 Ni22 Ni13 50.7(5) .
C4 Ni21 Ni22 Ni13 -100.9(4) .
Ni11 Ni21 Ni22 Ni13 -7.05(9) .
Ni29 Ni21 Ni22 Ni13 -174.64(8) .
Ni15 Ni21 Ni22 Ni13 -39.24(6) .
Ni19 Ni21 Ni22 Ni13 -69.82(8) .
Ni12 Ni21 Ni22 Ni13 36.06(6) .
Ni27 Ni21 Ni22 Ni13 -123.03(7) .
C32 Ni21 Ni22 Ni29 -31.3(4) .
C33 Ni21 Ni22 Ni29 -134.6(5) .
C4 Ni21 Ni22 Ni29 73.7(4) .
Ni11 Ni21 Ni22 Ni29 167.59(9) .
Ni15 Ni21 Ni22 Ni29 135.40(7) .
Ni19 Ni21 Ni22 Ni29 104.82(7) .
Ni12 Ni21 Ni22 Ni29 -149.30(7) .
Ni27 Ni21 Ni22 Ni29 51.61(6) .
C32 Ni21 Ni22 Ni15 -166.7(4) .
C33 Ni21 Ni22 Ni15 90.0(5) .
C4 Ni21 Ni22 Ni15 -61.7(4) .
Ni11 Ni21 Ni22 Ni15 32.19(7) .
Ni29 Ni21 Ni22 Ni15 -135.40(7) .
Ni19 Ni21 Ni22 Ni15 -30.57(6) .
Ni12 Ni21 Ni22 Ni15 75.30(6) .
Ni27 Ni21 Ni22 Ni15 -83.79(6) .
C32 Ni21 Ni22 Ni28 -81.3(4) .
C33 Ni21 Ni22 Ni28 175.4(5) .
C4 Ni21 Ni22 Ni28 23.7(4) .
Ni11 Ni21 Ni22 Ni28 117.59(7) .
Ni29 Ni21 Ni22 Ni28 -50.00(6) .
Ni15 Ni21 Ni22 Ni28 85.39(6) .
Ni19 Ni21 Ni22 Ni28 54.82(7) .
Ni12 Ni21 Ni22 Ni28 160.69(7) .
Ni27 Ni21 Ni22 Ni28 1.61(6) .
C32 Ni21 Ni22 Ni20 -135.3(4) .
C33 Ni21 Ni22 Ni20 121.4(5) .
C4 Ni21 Ni22 Ni20 -30.3(4) .
Ni11 Ni21 Ni22 Ni20 63.58(9) .
Ni29 Ni21 Ni22 Ni20 -104.01(8) .
Ni15 Ni21 Ni22 Ni20 31.39(6) .
Ni19 Ni21 Ni22 Ni20 0.81(9) .
Ni12 Ni21 Ni22 Ni20 106.69(7) .
Ni27 Ni21 Ni22 Ni20 -52.40(7) .
C32 Ni21 Ni22 Ni12 118.0(4) .
C33 Ni21 Ni22 Ni12 14.7(5) .
C4 Ni21 Ni22 Ni12 -137.0(4) .
Ni11 Ni21 Ni22 Ni12 -43.11(6) .
Ni29 Ni21 Ni22 Ni12 149.30(7) .
Ni15 Ni21 Ni22 Ni12 -75.30(6) .
Ni19 Ni21 Ni22 Ni12 -105.88(7) .
Ni27 Ni21 Ni22 Ni12 -159.09(6) .
C2 Ni15 Ni23 C3 -63.2(11) .
C4 Ni15 Ni23 C3 148.0(5) .
Ni14 Ni15 Ni23 C3 -13.9(3) .
Ni22 Ni15 Ni23 C3 113.1(3) .
Ni6 Ni15 Ni23 C3 -17.8(3) .
Ni11 Ni15 Ni23 C3 -128.6(3) .
Ni19 Ni15 Ni23 C3 -126.2(3) .
Ni13 Ni15 Ni23 C3 60.3(3) .
Ni21 Ni15 Ni23 C3 178.7(3) .
Ni20 Ni15 Ni23 C3 57.4(3) .
Ni12 Ni15 Ni23 C3 148.7(3) .
C2 Ni15 Ni23 C4 148.8(11) .
Ni14 Ni15 Ni23 C4 -161.9(4) .
Ni22 Ni15 Ni23 C4 -34.9(4) .
Ni6 Ni15 Ni23 C4 -165.8(4) .
Ni11 Ni15 Ni23 C4 83.4(4) .
Ni19 Ni15 Ni23 C4 85.8(4) .
Ni13 Ni15 Ni23 C4 -87.7(4) .
Ni21 Ni15 Ni23 C4 30.7(4) .
Ni20 Ni15 Ni23 C4 -90.6(4) .
Ni12 Ni15 Ni23 C4 0.7(4) .
C2 Ni15 Ni23 Cu2 150.3(10) .
C4 Ni15 Ni23 Cu2 1.5(4) .
Ni14 Ni15 Ni23 Cu2 -160.43(18) .
Ni22 Ni15 Ni23 Cu2 -33.45(18) .
Ni6 Ni15 Ni23 Cu2 -164.32(14) .
Ni11 Ni15 Ni23 Cu2 84.88(18) .
Ni19 Ni15 Ni23 Cu2 87.27(17) .
Ni13 Ni15 Ni23 Cu2 -86.25(18) .
Ni21 Ni15 Ni23 Cu2 32.15(18) .
Ni20 Ni15 Ni23 Cu2 -89.08(17) .
Ni12 Ni15 Ni23 Cu2 2.2(3) .
C2 Ni15 Ni23 Ni27 117.6(10) .
C4 Ni15 Ni23 Ni27 -31.2(4) .
Ni14 Ni15 Ni23 Ni27 166.87(7) .
Ni22 Ni15 Ni23 Ni27 -66.15(6) .
Ni6 Ni15 Ni23 Ni27 162.99(7) .
Ni11 Ni15 Ni23 Ni27 52.19(8) .
Ni19 Ni15 Ni23 Ni27 54.57(6) .
Ni13 Ni15 Ni23 Ni27 -118.94(8) .
Ni21 Ni15 Ni23 Ni27 -0.54(6) .
Ni20 Ni15 Ni23 Ni27 -121.78(6) .
Ni12 Ni15 Ni23 Ni27 -30.55(15) .
C2 Ni15 Ni23 Ni17 5.3(10) .
C4 Ni15 Ni23 Ni17 -143.6(4) .
Ni14 Ni15 Ni23 Ni17 54.54(5) .
Ni22 Ni15 Ni23 Ni17 -178.49(6) .
Ni6 Ni15 Ni23 Ni17 50.65(8) .
Ni11 Ni15 Ni23 Ni17 -60.15(8) .
Ni19 Ni15 Ni23 Ni17 -57.76(5) .
Ni13 Ni15 Ni23 Ni17 128.72(8) .
Ni21 Ni15 Ni23 Ni17 -112.88(6) .
Ni20 Ni15 Ni23 Ni17 125.89(6) .
Ni12 Ni15 Ni23 Ni17 -142.88(13) .
C2 Ni15 Ni23 Ni28 -175.6(10) .
C4 Ni15 Ni23 Ni28 35.6(4) .
Ni14 Ni15 Ni23 Ni28 -126.33(7) .
Ni22 Ni15 Ni23 Ni28 0.65(7) .
Ni6 Ni15 Ni23 Ni28 -130.22(7) .
Ni11 Ni15 Ni23 Ni28 118.98(7) .
Ni19 Ni15 Ni23 Ni28 121.37(7) .
Ni13 Ni15 Ni23 Ni28 -52.15(9) .
Ni21 Ni15 Ni23 Ni28 66.25(6) .
Ni20 Ni15 Ni23 Ni28 -54.98(5) .
Ni12 Ni15 Ni23 Ni28 36.25(15) .
C2 Ni15 Ni23 Ni14 -49.3(10) .
C4 Ni15 Ni23 Ni14 161.9(4) .
Ni22 Ni15 Ni23 Ni14 126.98(7) .
Ni6 Ni15 Ni23 Ni14 -3.89(7) .
Ni11 Ni15 Ni23 Ni14 -114.69(8) .
Ni19 Ni15 Ni23 Ni14 -112.30(6) .
Ni13 Ni15 Ni23 Ni14 74.18(8) .
Ni21 Ni15 Ni23 Ni14 -167.42(7) .
Ni20 Ni15 Ni23 Ni14 71.35(6) .
Ni12 Ni15 Ni23 Ni14 162.58(14) .
C2 Ni15 Ni23 Ni19 63.0(10) .
C4 Ni15 Ni23 Ni19 -85.8(4) .
Ni14 Ni15 Ni23 Ni19 112.30(6) .
Ni22 Ni15 Ni23 Ni19 -120.72(7) .
Ni6 Ni15 Ni23 Ni19 108.41(8) .
Ni11 Ni15 Ni23 Ni19 -2.39(7) .
Ni13 Ni15 Ni23 Ni19 -173.52(9) .
Ni21 Ni15 Ni23 Ni19 -55.12(6) .
Ni20 Ni15 Ni23 Ni19 -176.35(7) .
Ni12 Ni15 Ni23 Ni19 -85.12(14) .
C2 Ni15 Ni23 Ni20 -120.6(10) .
C4 Ni15 Ni23 Ni20 90.6(4) .
Ni14 Ni15 Ni23 Ni20 -71.35(6) .
Ni22 Ni15 Ni23 Ni20 55.63(6) .
Ni6 Ni15 Ni23 Ni20 -75.24(8) .
Ni11 Ni15 Ni23 Ni20 173.96(8) .
Ni19 Ni15 Ni23 Ni20 176.35(7) .
Ni13 Ni15 Ni23 Ni20 2.83(7) .
Ni21 Ni15 Ni23 Ni20 121.23(6) .
Ni12 Ni15 Ni23 Ni20 91.23(14) .
C2 Ni15 Ni23 Ni25 57.8(10) .
C4 Ni15 Ni23 Ni25 -91.0(4) .
Ni14 Ni15 Ni23 Ni25 107.06(8) .
Ni22 Ni15 Ni23 Ni25 -125.97(7) .
Ni6 Ni15 Ni23 Ni25 103.17(9) .
Ni11 Ni15 Ni23 Ni25 -7.63(11) .
Ni19 Ni15 Ni23 Ni25 -5.24(7) .
Ni13 Ni15 Ni23 Ni25 -178.76(7) .
Ni21 Ni15 Ni23 Ni25 -60.36(8) .
Ni20 Ni15 Ni23 Ni25 178.41(8) .
Ni12 Ni15 Ni23 Ni25 -90.36(14) .
C2 Ni15 Ni23 Ni24 -21.7(10) .
C4 Ni15 Ni23 Ni24 -170.5(4) .
Ni14 Ni15 Ni23 Ni24 27.61(11) .
Ni22 Ni15 Ni23 Ni24 154.59(11) .
Ni6 Ni15 Ni23 Ni24 23.72(15) .
Ni11 Ni15 Ni23 Ni24 -87.08(13) .
Ni19 Ni15 Ni23 Ni24 -84.69(12) .
Ni13 Ni15 Ni23 Ni24 101.79(12) .
Ni21 Ni15 Ni23 Ni24 -139.81(11) .
Ni20 Ni15 Ni23 Ni24 98.96(12) .
Ni12 Ni15 Ni23 Ni24 -169.81(11) .
C12 Ni17 Ni23 C3 148.4(6) .
C16 Ni17 Ni23 C3 -93.0(5) .
Ni9 Ni17 Ni23 C3 108.5(3) .
Ni14 Ni17 Ni23 C3 53.3(3) .
Ni24 Ni17 Ni23 C3 -53.5(3) .
Ni25 Ni17 Ni23 C3 -126.6(3) .
Ni19 Ni17 Ni23 C3 165.2(3) .
Ni7 Ni17 Ni23 C3 48.8(3) .
Ni16 Ni17 Ni23 C3 -0.5(3) .
C12 Ni17 Ni23 C4 5.5(6) .
C16 Ni17 Ni23 C4 124.0(5) .
Ni9 Ni17 Ni23 C4 -34.4(4) .
Ni14 Ni17 Ni23 C4 -89.6(4) .
Ni24 Ni17 Ni23 C4 163.5(4) .
Ni25 Ni17 Ni23 C4 90.5(4) .
Ni19 Ni17 Ni23 C4 22.2(4) .
Ni7 Ni17 Ni23 C4 -94.1(4) .
Ni16 Ni17 Ni23 C4 -143.5(4) .
C12 Ni17 Ni23 Cu2 -123.5(5) .
C16 Ni17 Ni23 Cu2 -5.0(4) .
Ni9 Ni17 Ni23 Cu2 -163.46(7) .
Ni14 Ni17 Ni23 Cu2 141.38(8) .
Ni24 Ni17 Ni23 Cu2 34.49(7) .
Ni25 Ni17 Ni23 Cu2 -38.54(7) .
Ni19 Ni17 Ni23 Cu2 -106.81(8) .
Ni7 Ni17 Ni23 Cu2 136.84(8) .
Ni16 Ni17 Ni23 Cu2 87.52(7) .
C12 Ni17 Ni23 Ni15 40.8(5) .
C16 Ni17 Ni23 Ni15 159.3(4) .
Ni9 Ni17 Ni23 Ni15 0.87(7) .
Ni14 Ni17 Ni23 Ni15 -54.29(6) .
Ni24 Ni17 Ni23 Ni15 -161.18(7) .
Ni25 Ni17 Ni23 Ni15 125.79(7) .
Ni19 Ni17 Ni23 Ni15 57.53(6) .
Ni7 Ni17 Ni23 Ni15 -58.82(8) .
Ni16 Ni17 Ni23 Ni15 -108.15(6) .
C12 Ni17 Ni23 Ni27 -52.6(5) .
C16 Ni17 Ni23 Ni27 65.9(4) .
Ni9 Ni17 Ni23 Ni27 -92.55(8) .
Ni14 Ni17 Ni23 Ni27 -147.72(8) .
Ni24 Ni17 Ni23 Ni27 105.40(8) .
Ni25 Ni17 Ni23 Ni27 32.37(7) .
Ni19 Ni17 Ni23 Ni27 -35.90(7) .
Ni7 Ni17 Ni23 Ni27 -152.25(7) .
Ni16 Ni17 Ni23 Ni27 158.42(7) .
C12 Ni17 Ni23 Ni28 -85(5) .
C16 Ni17 Ni23 Ni28 34(5) .
Ni9 Ni17 Ni23 Ni28 -125(4) .
Ni14 Ni17 Ni23 Ni28 180(100) .
Ni24 Ni17 Ni23 Ni28 73(4) .
Ni25 Ni17 Ni23 Ni28 0(4) .
Ni19 Ni17 Ni23 Ni28 -68(4) .
Ni7 Ni17 Ni23 Ni28 175(100) .
Ni16 Ni17 Ni23 Ni28 126(4) .
C12 Ni17 Ni23 Ni14 95.1(5) .
C16 Ni17 Ni23 Ni14 -146.4(4) .
Ni9 Ni17 Ni23 Ni14 55.16(6) .
Ni24 Ni17 Ni23 Ni14 -106.89(7) .
Ni25 Ni17 Ni23 Ni14 -179.92(8) .
Ni19 Ni17 Ni23 Ni14 111.82(7) .
Ni7 Ni17 Ni23 Ni14 -4.53(7) .
Ni16 Ni17 Ni23 Ni14 -53.86(6) .
C12 Ni17 Ni23 Ni19 -16.7(5) .
C16 Ni17 Ni23 Ni19 101.8(4) .
Ni9 Ni17 Ni23 Ni19 -56.66(6) .
Ni14 Ni17 Ni23 Ni19 -111.82(7) .
Ni24 Ni17 Ni23 Ni19 141.29(7) .
Ni25 Ni17 Ni23 Ni19 68.27(6) .
Ni7 Ni17 Ni23 Ni19 -116.35(8) .
Ni16 Ni17 Ni23 Ni19 -165.68(6) .
C12 Ni17 Ni23 Ni20 98.8(5) .
C16 Ni17 Ni23 Ni20 -142.6(4) .
Ni9 Ni17 Ni23 Ni20 58.92(9) .
Ni14 Ni17 Ni23 Ni20 3.76(8) .
Ni24 Ni17 Ni23 Ni20 -103.13(9) .
Ni25 Ni17 Ni23 Ni20 -176.16(9) .
Ni19 Ni17 Ni23 Ni20 115.57(9) .
Ni7 Ni17 Ni23 Ni20 -0.77(12) .
Ni16 Ni17 Ni23 Ni20 -50.10(9) .
C12 Ni17 Ni23 Ni25 -85.0(5) .
C16 Ni17 Ni23 Ni25 33.5(4) .
Ni9 Ni17 Ni23 Ni25 -124.92(7) .
Ni14 Ni17 Ni23 Ni25 179.92(8) .
Ni24 Ni17 Ni23 Ni25 73.03(6) .
Ni19 Ni17 Ni23 Ni25 -68.27(6) .
Ni7 Ni17 Ni23 Ni25 175.38(9) .
Ni16 Ni17 Ni23 Ni25 126.06(7) .
C12 Ni17 Ni23 Ni24 -158.0(5) .
C16 Ni17 Ni23 Ni24 -39.5(4) .
Ni9 Ni17 Ni23 Ni24 162.05(7) .
Ni14 Ni17 Ni23 Ni24 106.89(7) .
Ni25 Ni17 Ni23 Ni24 -73.03(6) .
Ni19 Ni17 Ni23 Ni24 -141.29(7) .
Ni7 Ni17 Ni23 Ni24 102.36(8) .
Ni16 Ni17 Ni23 Ni24 53.03(5) .
C1 Ni14 Ni23 C3 -148.2(11) .
Ni15 Ni14 Ni23 C3 162.1(4) .
Ni10 Ni14 Ni23 C3 94.1(4) .
Ni17 Ni14 Ni23 C3 -88.8(4) .
Ni6 Ni14 Ni23 C3 165.9(4) .
Ni8 Ni14 Ni23 C3 2.5(4) .
Ni16 Ni14 Ni23 C3 -27.6(4) .
Ni18 Ni14 Ni23 C3 32.6(4) .
Ni20 Ni14 Ni23 C3 87.5(4) .
Ni7 Ni14 Ni23 C3 -83.9(4) .
C1 Ni14 Ni23 C4 64.3(11) .
C3 Ni14 Ni23 C4 -147.5(5) .
Ni15 Ni14 Ni23 C4 14.6(3) .
Ni10 Ni14 Ni23 C4 -53.4(3) .
Ni17 Ni14 Ni23 C4 123.6(3) .
Ni6 Ni14 Ni23 C4 18.4(3) .
Ni8 Ni14 Ni23 C4 -145.1(3) .
Ni16 Ni14 Ni23 C4 -175.2(3) .
Ni18 Ni14 Ni23 C4 -114.9(3) .
Ni20 Ni14 Ni23 C4 -60.0(3) .
Ni7 Ni14 Ni23 C4 128.6(3) .
C1 Ni14 Ni23 Cu2 -144.9(10) .
C3 Ni14 Ni23 Cu2 3.3(4) .
Ni15 Ni14 Ni23 Cu2 165.40(13) .
Ni10 Ni14 Ni23 Cu2 97.42(13) .
Ni17 Ni14 Ni23 Cu2 -85.54(12) .
Ni6 Ni14 Ni23 Cu2 169.21(10) .
Ni8 Ni14 Ni23 Cu2 5.8(2) .
Ni16 Ni14 Ni23 Cu2 -24.33(13) .
Ni18 Ni14 Ni23 Cu2 35.92(13) .
Ni20 Ni14 Ni23 Cu2 90.81(12) .
Ni7 Ni14 Ni23 Cu2 -80.57(14) .
C1 Ni14 Ni23 Ni15 49.7(11) .
C3 Ni14 Ni23 Ni15 -162.1(4) .
Ni10 Ni14 Ni23 Ni15 -67.97(8) .
Ni17 Ni14 Ni23 Ni15 109.07(7) .
Ni6 Ni14 Ni23 Ni15 3.82(7) .
Ni8 Ni14 Ni23 Ni15 -159.64(12) .
Ni16 Ni14 Ni23 Ni15 170.27(7) .
Ni18 Ni14 Ni23 Ni15 -129.48(6) .
Ni20 Ni14 Ni23 Ni15 -74.58(6) .
Ni7 Ni14 Ni23 Ni15 114.03(9) .
C1 Ni14 Ni23 Ni27 22.7(11) .
C3 Ni14 Ni23 Ni27 170.9(4) .
Ni15 Ni14 Ni23 Ni27 -27.03(13) .
Ni10 Ni14 Ni23 Ni27 -95.00(15) .
Ni17 Ni14 Ni23 Ni27 82.04(14) .
Ni6 Ni14 Ni23 Ni27 -23.21(17) .
Ni8 Ni14 Ni23 Ni27 173.33(11) .
Ni16 Ni14 Ni23 Ni27 143.25(13) .
Ni18 Ni14 Ni23 Ni27 -156.50(13) .
Ni20 Ni14 Ni23 Ni27 -101.61(14) .
Ni7 Ni14 Ni23 Ni27 87.00(16) .
C1 Ni14 Ni23 Ni17 -59.3(11) .
C3 Ni14 Ni23 Ni17 88.8(4) .
Ni15 Ni14 Ni23 Ni17 -109.07(7) .
Ni10 Ni14 Ni23 Ni17 -177.04(9) .
Ni6 Ni14 Ni23 Ni17 -105.25(8) .
Ni8 Ni14 Ni23 Ni17 91.29(12) .
Ni16 Ni14 Ni23 Ni17 61.20(6) .
Ni18 Ni14 Ni23 Ni17 121.46(7) .
Ni20 Ni14 Ni23 Ni17 176.35(7) .
Ni7 Ni14 Ni23 Ni17 4.96(8) .
C1 Ni14 Ni23 Ni28 120.7(10) .
C3 Ni14 Ni23 Ni28 -91.2(4) .
Ni15 Ni14 Ni23 Ni28 70.94(8) .
Ni10 Ni14 Ni23 Ni28 2.96(12) .
Ni17 Ni14 Ni23 Ni28 180.00(10) .
Ni6 Ni14 Ni23 Ni28 74.75(10) .
Ni8 Ni14 Ni23 Ni28 -88.71(13) .
Ni16 Ni14 Ni23 Ni28 -118.79(8) .
Ni18 Ni14 Ni23 Ni28 -58.54(9) .
Ni20 Ni14 Ni23 Ni28 -3.65(8) .
Ni7 Ni14 Ni23 Ni28 -175.03(8) .
C1 Ni14 Ni23 Ni19 -4.6(11) .
C3 Ni14 Ni23 Ni19 143.6(4) .
Ni15 Ni14 Ni23 Ni19 -54.29(6) .
Ni10 Ni14 Ni23 Ni19 -122.26(8) .
Ni17 Ni14 Ni23 Ni19 54.78(6) .
Ni6 Ni14 Ni23 Ni19 -50.47(8) .
Ni8 Ni14 Ni23 Ni19 146.06(11) .
Ni16 Ni14 Ni23 Ni19 115.98(6) .
Ni18 Ni14 Ni23 Ni19 176.23(6) .
Ni20 Ni14 Ni23 Ni19 -128.87(7) .
Ni7 Ni14 Ni23 Ni19 59.74(9) .
C1 Ni14 Ni23 Ni20 124.3(11) .
C3 Ni14 Ni23 Ni20 -87.5(4) .
Ni15 Ni14 Ni23 Ni20 74.58(6) .
Ni10 Ni14 Ni23 Ni20 6.61(7) .
Ni17 Ni14 Ni23 Ni20 -176.35(7) .
Ni6 Ni14 Ni23 Ni20 78.40(8) .
Ni8 Ni14 Ni23 Ni20 -85.06(12) .
Ni16 Ni14 Ni23 Ni20 -115.15(7) .
Ni18 Ni14 Ni23 Ni20 -54.89(5) .
Ni7 Ni14 Ni23 Ni20 -171.39(9) .
C1 Ni14 Ni23 Ni25 -59.4(11) .
C3 Ni14 Ni23 Ni25 88.7(4) .
Ni15 Ni14 Ni23 Ni25 -109.15(8) .
Ni10 Ni14 Ni23 Ni25 -177.12(7) .
Ni17 Ni14 Ni23 Ni25 -0.08(7) .
Ni6 Ni14 Ni23 Ni25 -105.33(9) .
Ni8 Ni14 Ni23 Ni25 91.21(13) .
Ni16 Ni14 Ni23 Ni25 61.12(8) .
Ni18 Ni14 Ni23 Ni25 121.37(8) .
Ni20 Ni14 Ni23 Ni25 176.27(9) .
Ni7 Ni14 Ni23 Ni25 4.88(12) .
C1 Ni14 Ni23 Ni24 -113.9(11) .
C3 Ni14 Ni23 Ni24 34.2(4) .
Ni15 Ni14 Ni23 Ni24 -163.66(7) .
Ni10 Ni14 Ni23 Ni24 128.36(8) .
Ni17 Ni14 Ni23 Ni24 -54.60(6) .
Ni6 Ni14 Ni23 Ni24 -159.85(7) .
Ni8 Ni14 Ni23 Ni24 36.69(13) .
Ni16 Ni14 Ni23 Ni24 6.61(6) .
Ni18 Ni14 Ni23 Ni24 66.86(6) .
Ni20 Ni14 Ni23 Ni24 121.75(7) .
Ni7 Ni14 Ni23 Ni24 -49.63(9) .
C35 Ni19 Ni23 C3 47.7(16) .
C34 Ni19 Ni23 C3 -122.9(5) .
Ni25 Ni19 Ni23 C3 -86.8(4) .
Ni11 Ni19 Ni23 C3 90.2(4) .
Ni15 Ni19 Ni23 C3 87.8(4) .
Ni27 Ni19 Ni23 C3 -159.9(4) .
Ni17 Ni19 Ni23 C3 -18.0(4) .
Ni21 Ni19 Ni23 C3 140.3(4) .
Ni9 Ni19 Ni23 C3 29.4(4) .
C35 Ni19 Ni23 C4 -95.5(16) .
C34 Ni19 Ni23 C4 93.8(4) .
Ni25 Ni19 Ni23 C4 130.0(3) .
Ni11 Ni19 Ni23 C4 -53.1(3) .
Ni15 Ni19 Ni23 C4 -55.4(3) .
Ni27 Ni19 Ni23 C4 56.8(3) .
Ni17 Ni19 Ni23 C4 -161.3(3) .
Ni21 Ni19 Ni23 C4 -2.9(3) .
Ni9 Ni19 Ni23 C4 -113.9(3) .
C35 Ni19 Ni23 Cu2 168.6(15) .
C34 Ni19 Ni23 Cu2 -2.1(3) .
Ni25 Ni19 Ni23 Cu2 34.03(7) .
Ni11 Ni19 Ni23 Cu2 -148.99(7) .
Ni15 Ni19 Ni23 Cu2 -151.35(8) .
Ni27 Ni19 Ni23 Cu2 -39.11(7) .
Ni17 Ni19 Ni23 Cu2 102.78(8) .
Ni21 Ni19 Ni23 Cu2 -98.87(7) .
Ni9 Ni19 Ni23 Cu2 150.19(7) .
C35 Ni19 Ni23 Ni15 -40.1(15) .
C34 Ni19 Ni23 Ni15 149.2(3) .
Ni25 Ni19 Ni23 Ni15 -174.62(7) .
Ni11 Ni19 Ni23 Ni15 2.36(7) .
Ni27 Ni19 Ni23 Ni15 112.24(6) .
Ni17 Ni19 Ni23 Ni15 -105.87(6) .
Ni21 Ni19 Ni23 Ni15 52.48(5) .
Ni9 Ni19 Ni23 Ni15 -58.47(5) .
C35 Ni19 Ni23 Ni27 -152.3(15) .
C34 Ni19 Ni23 Ni27 37.0(3) .
Ni25 Ni19 Ni23 Ni27 73.14(6) .
Ni11 Ni19 Ni23 Ni27 -109.88(8) .
Ni15 Ni19 Ni23 Ni27 -112.24(6) .
Ni17 Ni19 Ni23 Ni27 141.89(7) .
Ni21 Ni19 Ni23 Ni27 -59.76(6) .
Ni9 Ni19 Ni23 Ni27 -170.70(7) .
C35 Ni19 Ni23 Ni17 65.8(15) .
C34 Ni19 Ni23 Ni17 -104.9(3) .
Ni25 Ni19 Ni23 Ni17 -68.75(6) .
Ni11 Ni19 Ni23 Ni17 108.23(8) .
Ni15 Ni19 Ni23 Ni17 105.87(6) .
Ni27 Ni19 Ni23 Ni17 -141.89(7) .
Ni21 Ni19 Ni23 Ni17 158.35(7) .
Ni9 Ni19 Ni23 Ni17 47.41(5) .
C35 Ni19 Ni23 Ni28 -115.3(15) .
C34 Ni19 Ni23 Ni28 74.0(3) .
Ni25 Ni19 Ni23 Ni28 110.13(8) .
Ni11 Ni19 Ni23 Ni28 -72.90(9) .
Ni15 Ni19 Ni23 Ni28 -75.25(7) .
Ni27 Ni19 Ni23 Ni28 36.98(7) .
Ni17 Ni19 Ni23 Ni28 178.87(8) .
Ni21 Ni19 Ni23 Ni28 -22.78(8) .
Ni9 Ni19 Ni23 Ni28 -133.72(7) .
C35 Ni19 Ni23 Ni14 12.6(15) .
C34 Ni19 Ni23 Ni14 -158.1(3) .
Ni25 Ni19 Ni23 Ni14 -121.93(6) .
Ni11 Ni19 Ni23 Ni14 55.05(8) .
Ni15 Ni19 Ni23 Ni14 52.69(5) .
Ni27 Ni19 Ni23 Ni14 164.93(7) .
Ni17 Ni19 Ni23 Ni14 -53.18(5) .
Ni21 Ni19 Ni23 Ni14 105.17(6) .
Ni9 Ni19 Ni23 Ni14 -5.78(6) .
C35 Ni19 Ni23 Ni20 -44.1(15) .
C34 Ni19 Ni23 Ni20 145.2(3) .
Ni25 Ni19 Ni23 Ni20 -178.61(9) .
Ni11 Ni19 Ni23 Ni20 -1.63(11) .
Ni15 Ni19 Ni23 Ni20 -3.99(7) .
Ni27 Ni19 Ni23 Ni20 108.25(8) .
Ni17 Ni19 Ni23 Ni20 -109.86(8) .
Ni21 Ni19 Ni23 Ni20 48.49(9) .
Ni9 Ni19 Ni23 Ni20 -62.45(8) .
C35 Ni19 Ni23 Ni25 134.5(15) .
C34 Ni19 Ni23 Ni25 -36.1(3) .
Ni11 Ni19 Ni23 Ni25 176.98(8) .
Ni15 Ni19 Ni23 Ni25 174.62(7) .
Ni27 Ni19 Ni23 Ni25 -73.14(6) .
Ni17 Ni19 Ni23 Ni25 68.75(6) .
Ni21 Ni19 Ni23 Ni25 -132.90(6) .
Ni9 Ni19 Ni23 Ni25 116.15(6) .
C35 Ni19 Ni23 Ni24 100.1(15) .
C34 Ni19 Ni23 Ni24 -70.6(3) .
Ni25 Ni19 Ni23 Ni24 -34.41(6) .
Ni11 Ni19 Ni23 Ni24 142.57(7) .
Ni15 Ni19 Ni23 Ni24 140.22(7) .
Ni27 Ni19 Ni23 Ni24 -107.55(7) .
Ni17 Ni19 Ni23 Ni24 34.34(6) .
Ni21 Ni19 Ni23 Ni24 -167.31(6) .
Ni9 Ni19 Ni23 Ni24 81.75(7) .
C22 Ni20 Ni23 C3 108.5(5) .
C25 Ni20 Ni23 C3 -37.1(14) .
Ni10 Ni20 Ni23 C3 -59.5(3) .
Ni28 Ni20 Ni23 C3 130.5(3) .
Ni18 Ni20 Ni23 C3 2.7(3) .
Ni14 Ni20 Ni23 C3 -53.1(3) .
Ni15 Ni20 Ni23 C3 -120.6(3) .
Ni22 Ni20 Ni23 C3 -171.0(3) .
Ni13 Ni20 Ni23 C3 -122.9(3) .
Ni26 Ni20 Ni23 C3 50.1(3) .
C22 Ni20 Ni23 C4 -77.6(5) .
C25 Ni20 Ni23 C4 136.9(14) .
Ni10 Ni20 Ni23 C4 114.4(3) .
Ni28 Ni20 Ni23 C4 -55.5(3) .
Ni18 Ni20 Ni23 C4 176.6(3) .
Ni14 Ni20 Ni23 C4 120.9(3) .
Ni15 Ni20 Ni23 C4 53.4(3) .
Ni22 Ni20 Ni23 C4 3.0(3) .
Ni13 Ni20 Ni23 C4 51.1(3) .
Ni26 Ni20 Ni23 C4 -135.9(3) .
C22 Ni20 Ni23 Cu2 20.7(4) .
C25 Ni20 Ni23 Cu2 -124.9(13) .
Ni10 Ni20 Ni23 Cu2 -147.33(8) .
Ni28 Ni20 Ni23 Cu2 42.73(7) .
Ni18 Ni20 Ni23 Cu2 -85.14(8) .
Ni14 Ni20 Ni23 Cu2 -140.86(8) .
Ni15 Ni20 Ni23 Cu2 151.64(8) .
Ni22 Ni20 Ni23 Cu2 101.23(7) .
Ni13 Ni20 Ni23 Cu2 149.31(7) .
Ni26 Ni20 Ni23 Cu2 -37.70(7) .
C22 Ni20 Ni23 Ni15 -131.0(4) .
C25 Ni20 Ni23 Ni15 83.5(13) .
Ni10 Ni20 Ni23 Ni15 61.03(7) .
Ni28 Ni20 Ni23 Ni15 -108.91(7) .
Ni18 Ni20 Ni23 Ni15 123.23(6) .
Ni14 Ni20 Ni23 Ni15 67.50(6) .
Ni22 Ni20 Ni23 Ni15 -50.41(5) .
Ni13 Ni20 Ni23 Ni15 -2.33(6) .
Ni26 Ni20 Ni23 Ni15 170.67(7) .
C22 Ni20 Ni23 Ni27 -52.8(4) .
C25 Ni20 Ni23 Ni27 161.7(13) .
Ni10 Ni20 Ni23 Ni27 139.22(8) .
Ni28 Ni20 Ni23 Ni27 -30.72(8) .
Ni18 Ni20 Ni23 Ni27 -158.58(8) .
Ni14 Ni20 Ni23 Ni27 145.69(9) .
Ni15 Ni20 Ni23 Ni27 78.19(8) .
Ni22 Ni20 Ni23 Ni27 27.78(9) .
Ni13 Ni20 Ni23 Ni27 75.86(9) .
Ni26 Ni20 Ni23 Ni27 -111.14(8) .
C22 Ni20 Ni23 Ni17 157.9(4) .
C25 Ni20 Ni23 Ni17 12.3(13) .
Ni10 Ni20 Ni23 Ni17 -10.14(12) .
Ni28 Ni20 Ni23 Ni17 179.92(9) .
Ni18 Ni20 Ni23 Ni17 52.05(9) .
Ni14 Ni20 Ni23 Ni17 -3.68(8) .
Ni15 Ni20 Ni23 Ni17 -71.18(8) .
Ni22 Ni20 Ni23 Ni17 -121.59(8) .
Ni13 Ni20 Ni23 Ni17 -73.51(9) .
Ni26 Ni20 Ni23 Ni17 99.49(8) .
C22 Ni20 Ni23 Ni28 -22.0(4) .
C25 Ni20 Ni23 Ni28 -167.6(13) .
Ni10 Ni20 Ni23 Ni28 169.94(9) .
Ni18 Ni20 Ni23 Ni28 -127.87(7) .
Ni14 Ni20 Ni23 Ni28 176.41(8) .
Ni15 Ni20 Ni23 Ni28 108.91(7) .
Ni22 Ni20 Ni23 Ni28 58.50(6) .
Ni13 Ni20 Ni23 Ni28 106.58(7) .
Ni26 Ni20 Ni23 Ni28 -80.43(6) .
C22 Ni20 Ni23 Ni14 161.5(4) .
C25 Ni20 Ni23 Ni14 16.0(13) .
Ni10 Ni20 Ni23 Ni14 -6.47(7) .
Ni28 Ni20 Ni23 Ni14 -176.41(8) .
Ni18 Ni20 Ni23 Ni14 55.72(6) .
Ni15 Ni20 Ni23 Ni14 -67.50(6) .
Ni22 Ni20 Ni23 Ni14 -117.91(6) .
Ni13 Ni20 Ni23 Ni14 -69.83(7) .
Ni26 Ni20 Ni23 Ni14 103.16(6) .
C22 Ni20 Ni23 Ni19 -127.1(4) .
C25 Ni20 Ni23 Ni19 87.4(13) .
Ni10 Ni20 Ni23 Ni19 64.93(10) .
Ni28 Ni20 Ni23 Ni19 -105.01(9) .
Ni18 Ni20 Ni23 Ni19 127.13(8) .
Ni14 Ni20 Ni23 Ni19 71.40(8) .
Ni15 Ni20 Ni23 Ni19 3.90(7) .
Ni22 Ni20 Ni23 Ni19 -46.51(8) .
Ni13 Ni20 Ni23 Ni19 1.57(10) .
Ni26 Ni20 Ni23 Ni19 174.57(9) .
C22 Ni20 Ni23 Ni25 74.0(13) .
C25 Ni20 Ni23 Ni25 -71.6(18) .
Ni10 Ni20 Ni23 Ni25 -94.0(12) .
Ni28 Ni20 Ni23 Ni25 96.1(12) .
Ni18 Ni20 Ni23 Ni25 -31.8(12) .
Ni14 Ni20 Ni23 Ni25 -87.5(12) .
Ni15 Ni20 Ni23 Ni25 -155.0(12) .
Ni22 Ni20 Ni23 Ni25 154.6(12) .
Ni13 Ni20 Ni23 Ni25 -157.4(12) .
Ni26 Ni20 Ni23 Ni25 15.6(12) .
C22 Ni20 Ni23 Ni24 90.8(4) .
C25 Ni20 Ni23 Ni24 -54.8(13) .
Ni10 Ni20 Ni23 Ni24 -77.24(9) .
Ni28 Ni20 Ni23 Ni24 112.82(8) .
Ni18 Ni20 Ni23 Ni24 -15.05(8) .
Ni14 Ni20 Ni23 Ni24 -70.77(7) .
Ni15 Ni20 Ni23 Ni24 -138.27(8) .
Ni22 Ni20 Ni23 Ni24 171.32(7) .
Ni13 Ni20 Ni23 Ni24 -140.60(7) .
Ni26 Ni20 Ni23 Ni24 32.39(6) .
C12 Ni17 Ni24 C17 22.9(11) .
C16 Ni17 Ni24 C17 11.4(8) .
Ni9 Ni17 Ni24 C17 -165.4(7) .
Ni14 Ni17 Ni24 C17 -175.9(7) .
Ni23 Ni17 Ni24 C17 -119.4(7) .
Ni25 Ni17 Ni24 C17 -48.1(7) .
Ni19 Ni17 Ni24 C17 -83.6(7) .
Ni7 Ni17 Ni24 C17 126.6(7) .
Ni16 Ni17 Ni24 C17 133.5(7) .
C12 Ni17 Ni24 C3 -166.5(9) .
C16 Ni17 Ni24 C3 -178.0(5) .
Ni9 Ni17 Ni24 C3 5.1(4) .
Ni14 Ni17 Ni24 C3 -5.4(3) .
Ni23 Ni17 Ni24 C3 51.2(3) .
Ni25 Ni17 Ni24 C3 122.4(3) .
Ni19 Ni17 Ni24 C3 87.0(3) .
Ni7 Ni17 Ni24 C3 -62.8(3) .
Ni16 Ni17 Ni24 C3 -56.0(3) .
C12 Ni17 Ni24 C16 11.5(9) .
Ni9 Ni17 Ni24 C16 -176.9(4) .
Ni14 Ni17 Ni24 C16 172.6(4) .
Ni23 Ni17 Ni24 C16 -130.8(4) .
Ni25 Ni17 Ni24 C16 -59.6(4) .
Ni19 Ni17 Ni24 C16 -95.0(4) .
Ni7 Ni17 Ni24 C16 115.2(4) .
Ni16 Ni17 Ni24 C16 122.0(4) .
C12 Ni17 Ni24 C15 -76.4(9) .
C16 Ni17 Ni24 C15 -87.9(5) .
Ni9 Ni17 Ni24 C15 95.3(3) .
Ni14 Ni17 Ni24 C15 84.8(3) .
Ni23 Ni17 Ni24 C15 141.3(3) .
Ni25 Ni17 Ni24 C15 -147.4(3) .
Ni19 Ni17 Ni24 C15 177.1(3) .
Ni7 Ni17 Ni24 C15 27.3(3) .
Ni16 Ni17 Ni24 C15 34.2(3) .
C12 Ni17 Ni24 Ni16 -110.6(8) .
C16 Ni17 Ni24 Ni16 -122.0(4) .
Ni9 Ni17 Ni24 Ni16 61.11(18) .
Ni14 Ni17 Ni24 Ni16 50.63(6) .
Ni23 Ni17 Ni24 Ni16 107.16(6) .
Ni25 Ni17 Ni24 Ni16 178.40(7) .
Ni19 Ni17 Ni24 Ni16 142.94(7) .
Ni7 Ni17 Ni24 Ni16 -6.84(6) .
C12 Ni17 Ni24 Ni26 173.4(8) .
C16 Ni17 Ni24 Ni26 162.0(4) .
Ni9 Ni17 Ni24 Ni26 -14.9(2) .
Ni14 Ni17 Ni24 Ni26 -25.40(8) .
Ni23 Ni17 Ni24 Ni26 31.12(6) .
Ni25 Ni17 Ni24 Ni26 102.37(7) .
Ni19 Ni17 Ni24 Ni26 66.91(9) .
Ni7 Ni17 Ni24 Ni26 -82.87(8) .
Ni16 Ni17 Ni24 Ni26 -76.03(7) .
C12 Ni17 Ni24 Ni23 142.3(8) .
C16 Ni17 Ni24 Ni23 130.8(4) .
Ni9 Ni17 Ni24 Ni23 -46.05(17) .
Ni14 Ni17 Ni24 Ni23 -56.53(5) .
Ni25 Ni17 Ni24 Ni23 71.24(6) .
Ni19 Ni17 Ni24 Ni23 35.78(6) .
Ni7 Ni17 Ni24 Ni23 -113.99(7) .
Ni16 Ni17 Ni24 Ni23 -107.16(6) .
C12 Ni17 Ni24 Ni25 71.0(8) .
C16 Ni17 Ni24 Ni25 59.6(4) .
Ni9 Ni17 Ni24 Ni25 -117.29(18) .
Ni14 Ni17 Ni24 Ni25 -127.77(7) .
Ni23 Ni17 Ni24 Ni25 -71.24(6) .
Ni19 Ni17 Ni24 Ni25 -35.46(6) .
Ni7 Ni17 Ni24 Ni25 174.76(7) .
Ni16 Ni17 Ni24 Ni25 -178.40(7) .
C12 Ni17 Ni24 Cu2 112.0(8) .
C16 Ni17 Ni24 Cu2 100.5(4) .
Ni9 Ni17 Ni24 Cu2 -76.37(19) .
Ni14 Ni17 Ni24 Cu2 -86.85(7) .
Ni23 Ni17 Ni24 Cu2 -30.32(6) .
Ni25 Ni17 Ni24 Cu2 40.92(6) .
Ni19 Ni17 Ni24 Cu2 5.46(8) .
Ni7 Ni17 Ni24 Cu2 -144.31(6) .
Ni16 Ni17 Ni24 Cu2 -137.48(7) .
C15 Ni16 Ni24 C17 -20.8(7) .
C14 Ni16 Ni24 C17 18.5(11) .
C3 Ni16 Ni24 C17 135.6(6) .
Ni8 Ni16 Ni24 C17 146.6(5) .
Ni14 Ni16 Ni24 C17 167.3(5) .
Ni18 Ni16 Ni24 C17 107.4(5) .
Ni7 Ni16 Ni24 C17 -137.7(5) .
Ni17 Ni16 Ni24 C17 -145.0(5) .
C15 Ni16 Ni24 C3 -156.4(6) .
C14 Ni16 Ni24 C3 -117.1(11) .
Ni8 Ni16 Ni24 C3 11.0(4) .
Ni14 Ni16 Ni24 C3 31.7(4) .
Ni18 Ni16 Ni24 C3 -28.2(4) .
Ni7 Ni16 Ni24 C3 86.7(4) .
Ni17 Ni16 Ni24 C3 79.4(4) .
C15 Ni16 Ni24 C16 84.2(5) .
C14 Ni16 Ni24 C16 123.6(10) .
C3 Ni16 Ni24 C16 -119.4(5) .
Ni8 Ni16 Ni24 C16 -108.3(3) .
Ni14 Ni16 Ni24 C16 -87.7(3) .
Ni18 Ni16 Ni24 C16 -147.5(3) .
Ni7 Ni16 Ni24 C16 -32.7(3) .
Ni17 Ni16 Ni24 C16 -39.9(3) .
C14 Ni16 Ni24 C15 39.3(11) .
C3 Ni16 Ni24 C15 156.4(6) .
Ni8 Ni16 Ni24 C15 167.4(5) .
Ni14 Ni16 Ni24 C15 -171.9(5) .
Ni18 Ni16 Ni24 C15 128.2(5) .
Ni7 Ni16 Ni24 C15 -116.9(5) .
Ni17 Ni16 Ni24 C15 -124.2(5) .
C15 Ni16 Ni24 Ni17 124.2(5) .
C14 Ni16 Ni24 Ni17 163.5(10) .
C3 Ni16 Ni24 Ni17 -79.4(4) .
Ni8 Ni16 Ni24 Ni17 -68.42(14) .
Ni14 Ni16 Ni24 Ni17 -47.76(5) .
Ni18 Ni16 Ni24 Ni17 -107.62(6) .
Ni7 Ni16 Ni24 Ni17 7.25(7) .
C15 Ni16 Ni24 Ni26 -121.0(5) .
C14 Ni16 Ni24 Ni26 -81.7(10) .
C3 Ni16 Ni24 Ni26 35.4(4) .
Ni8 Ni16 Ni24 Ni26 46.38(15) .
Ni14 Ni16 Ni24 Ni26 67.04(6) .
Ni18 Ni16 Ni24 Ni26 7.18(6) .
Ni7 Ni16 Ni24 Ni26 122.06(7) .
Ni17 Ni16 Ni24 Ni26 114.80(6) .
C15 Ni16 Ni24 Ni23 178.5(5) .
C14 Ni16 Ni24 Ni23 -142.2(10) .
C3 Ni16 Ni24 Ni23 -25.1(4) .
Ni8 Ni16 Ni24 Ni23 -14.13(15) .
Ni14 Ni16 Ni24 Ni23 6.53(6) .
Ni18 Ni16 Ni24 Ni23 -53.33(6) .
Ni7 Ni16 Ni24 Ni23 61.55(8) .
Ni17 Ni16 Ni24 Ni23 54.29(5) .
C15 Ni16 Ni24 Ni25 125.8(5) .
C14 Ni16 Ni24 Ni25 165.2(10) .
C3 Ni16 Ni24 Ni25 -77.8(4) .
Ni8 Ni16 Ni24 Ni25 -66.75(16) .
Ni14 Ni16 Ni24 Ni25 -46.09(9) .
Ni18 Ni16 Ni24 Ni25 -105.95(8) .
Ni7 Ni16 Ni24 Ni25 8.93(11) .
Ni17 Ni16 Ni24 Ni25 1.67(7) .
C15 Ni16 Ni24 Cu2 -147.3(5) .
C14 Ni16 Ni24 Cu2 -108.0(10) .
C3 Ni16 Ni24 Cu2 9.1(4) .
Ni8 Ni16 Ni24 Cu2 20.1(2) .
Ni14 Ni16 Ni24 Cu2 40.73(12) .
Ni18 Ni16 Ni24 Cu2 -19.14(13) .
Ni7 Ni16 Ni24 Cu2 95.74(12) .
Ni17 Ni16 Ni24 Cu2 88.49(12) .
C3 Ni23 Ni24 C17 -133.5(7) .
C4 Ni23 Ni24 C17 19.0(14) .
Cu2 Ni23 Ni24 C17 -7.2(5) .
Ni15 Ni23 Ni24 C17 168.9(5) .
Ni27 Ni23 Ni24 C17 34.4(5) .
Ni17 Ni23 Ni24 C17 136.7(5) .
Ni28 Ni23 Ni24 C17 -42.1(5) .
Ni14 Ni23 Ni24 C17 -167.6(5) .
Ni19 Ni23 Ni24 C17 101.1(5) .
Ni20 Ni23 Ni24 C17 -111.2(5) .
Ni25 Ni23 Ni24 C17 67.7(5) .
C4 Ni23 Ni24 C3 152.5(13) .
Cu2 Ni23 Ni24 C3 126.3(4) .
Ni15 Ni23 Ni24 C3 -57.6(4) .
Ni27 Ni23 Ni24 C3 167.9(4) .
Ni17 Ni23 Ni24 C3 -89.8(4) .
Ni28 Ni23 Ni24 C3 91.4(4) .
Ni14 Ni23 Ni24 C3 -34.1(4) .
Ni19 Ni23 Ni24 C3 -125.5(4) .
Ni20 Ni23 Ni24 C3 22.3(4) .
Ni25 Ni23 Ni24 C3 -158.8(4) .
C3 Ni23 Ni24 C16 124.5(5) .
C4 Ni23 Ni24 C16 -83.0(13) .
Cu2 Ni23 Ni24 C16 -109.2(3) .
Ni15 Ni23 Ni24 C16 66.9(3) .
Ni27 Ni23 Ni24 C16 -67.6(3) .
Ni17 Ni23 Ni24 C16 34.7(3) .
Ni28 Ni23 Ni24 C16 -144.1(3) .
Ni14 Ni23 Ni24 C16 90.4(3) .
Ni19 Ni23 Ni24 C16 -0.9(3) .
Ni20 Ni23 Ni24 C16 146.8(3) .
Ni25 Ni23 Ni24 C16 -34.3(3) .
C3 Ni23 Ni24 C15 28.8(6) .
C4 Ni23 Ni24 C15 -178.7(13) .
Cu2 Ni23 Ni24 C15 155.1(4) .
Ni15 Ni23 Ni24 C15 -28.8(5) .
Ni27 Ni23 Ni24 C15 -163.2(4) .
Ni17 Ni23 Ni24 C15 -60.9(4) .
Ni28 Ni23 Ni24 C15 120.3(4) .
Ni14 Ni23 Ni24 C15 -5.3(4) .
Ni19 Ni23 Ni24 C15 -96.6(4) .
Ni20 Ni23 Ni24 C15 51.1(4) .
Ni25 Ni23 Ni24 C15 -130.0(4) .
C3 Ni23 Ni24 Ni17 89.8(4) .
C4 Ni23 Ni24 Ni17 -117.8(13) .
Cu2 Ni23 Ni24 Ni17 -143.91(7) .
Ni15 Ni23 Ni24 Ni17 32.16(11) .
Ni27 Ni23 Ni24 Ni17 -102.30(8) .
Ni28 Ni23 Ni24 Ni17 -178.80(9) .
Ni14 Ni23 Ni24 Ni17 55.66(6) .
Ni19 Ni23 Ni24 Ni17 -35.67(6) .
Ni20 Ni23 Ni24 Ni17 112.06(8) .
Ni25 Ni23 Ni24 Ni17 -69.02(6) .
C3 Ni23 Ni24 Ni16 27.4(4) .
C4 Ni23 Ni24 Ni16 179.8(13) .
Cu2 Ni23 Ni24 Ni16 153.68(7) .
Ni15 Ni23 Ni24 Ni16 -30.25(13) .
Ni27 Ni23 Ni24 Ni16 -164.71(7) .
Ni17 Ni23 Ni24 Ni16 -62.41(6) .
Ni28 Ni23 Ni24 Ni16 118.79(8) .
Ni14 Ni23 Ni24 Ni16 -6.75(6) .
Ni19 Ni23 Ni24 Ni16 -98.08(7) .
Ni20 Ni23 Ni24 Ni16 49.65(8) .
Ni25 Ni23 Ni24 Ni16 -131.44(7) .
C3 Ni23 Ni24 Ni26 -56.7(4) .
C4 Ni23 Ni24 Ni26 95.8(13) .
Cu2 Ni23 Ni24 Ni26 69.63(6) .
Ni15 Ni23 Ni24 Ni26 -114.30(12) .
Ni27 Ni23 Ni24 Ni26 111.24(8) .
Ni17 Ni23 Ni24 Ni26 -146.46(7) .
Ni28 Ni23 Ni24 Ni26 34.74(7) .
Ni14 Ni23 Ni24 Ni26 -90.80(6) .
Ni19 Ni23 Ni24 Ni26 177.87(7) .
Ni20 Ni23 Ni24 Ni26 -34.40(7) .
Ni25 Ni23 Ni24 Ni26 144.51(7) .
C3 Ni23 Ni24 Ni25 158.8(4) .
C4 Ni23 Ni24 Ni25 -48.7(13) .
Cu2 Ni23 Ni24 Ni25 -74.88(6) .
Ni15 Ni23 Ni24 Ni25 101.18(12) .
Ni27 Ni23 Ni24 Ni25 -33.28(7) .
Ni17 Ni23 Ni24 Ni25 69.02(6) .
Ni28 Ni23 Ni24 Ni25 -109.78(8) .
Ni14 Ni23 Ni24 Ni25 124.68(7) .
Ni19 Ni23 Ni24 Ni25 33.35(6) .
Ni20 Ni23 Ni24 Ni25 -178.91(8) .
C3 Ni23 Ni24 Cu2 -126.3(4) .
C4 Ni23 Ni24 Cu2 26.2(13) .
Ni15 Ni23 Ni24 Cu2 176.07(13) .
Ni27 Ni23 Ni24 Cu2 41.61(7) .
Ni17 Ni23 Ni24 Cu2 143.91(7) .
Ni28 Ni23 Ni24 Cu2 -34.89(7) .
Ni14 Ni23 Ni24 Cu2 -160.43(7) .
Ni19 Ni23 Ni24 Cu2 108.24(7) .
Ni20 Ni23 Ni24 Cu2 -104.03(8) .
Ni25 Ni23 Ni24 Cu2 74.88(6) .
C12 Ni17 Ni25 C34 49.3(5) .
C16 Ni17 Ni25 C34 139.7(6) .
Ni9 Ni17 Ni25 C34 -3.0(3) .
Ni14 Ni17 Ni25 C34 -83.9(3) .
Ni23 Ni17 Ni25 C34 -83.8(3) .
Ni24 Ni17 Ni25 C34 -155.8(3) .
Ni19 Ni17 Ni25 C34 -14.5(3) .
Ni7 Ni17 Ni25 C34 142.7(8) .
Ni16 Ni17 Ni25 C34 -154.2(3) .
C12 Ni17 Ni25 N3 -89.3(7) .
C16 Ni17 Ni25 N3 1.1(7) .
Ni9 Ni17 Ni25 N3 -141.6(6) .
Ni14 Ni17 Ni25 N3 137.5(6) .
Ni23 Ni17 Ni25 N3 137.6(6) .
Ni24 Ni17 Ni25 N3 65.6(6) .
Ni19 Ni17 Ni25 N3 -153.1(6) .
Ni7 Ni17 Ni25 N3 4.1(10) .
Ni16 Ni17 Ni25 N3 67.2(6) .
C12 Ni17 Ni25 C16 -90.4(6) .
Ni9 Ni17 Ni25 C16 -142.7(5) .
Ni14 Ni17 Ni25 C16 136.4(5) .
Ni23 Ni17 Ni25 C16 136.5(5) .
Ni24 Ni17 Ni25 C16 64.5(4) .
Ni19 Ni17 Ni25 C16 -154.2(5) .
Ni7 Ni17 Ni25 C16 3.0(9) .
Ni16 Ni17 Ni25 C16 66.1(5) .
C12 Ni17 Ni25 Ni19 63.8(4) .
C16 Ni17 Ni25 Ni19 154.2(5) .
Ni9 Ni17 Ni25 Ni19 11.42(8) .
Ni14 Ni17 Ni25 Ni19 -69.41(9) .
Ni23 Ni17 Ni25 Ni19 -69.33(6) .
Ni24 Ni17 Ni25 Ni19 -141.32(7) .
Ni7 Ni17 Ni25 Ni19 157.1(8) .
Ni16 Ni17 Ni25 Ni19 -139.76(8) .
C12 Ni17 Ni25 Ni23 133.1(4) .
C16 Ni17 Ni25 Ni23 -136.5(5) .
Ni9 Ni17 Ni25 Ni23 80.75(8) .
Ni14 Ni17 Ni25 Ni23 -0.09(8) .
Ni24 Ni17 Ni25 Ni23 -72.00(6) .
Ni19 Ni17 Ni25 Ni23 69.33(6) .
Ni7 Ni17 Ni25 Ni23 -133.5(8) .
Ni16 Ni17 Ni25 Ni23 -70.44(7) .
C12 Ni17 Ni25 Ni27 103.8(4) .
C16 Ni17 Ni25 Ni27 -165.8(5) .
Ni9 Ni17 Ni25 Ni27 51.44(10) .
Ni14 Ni17 Ni25 Ni27 -29.40(11) .
Ni23 Ni17 Ni25 Ni27 -29.31(7) .
Ni24 Ni17 Ni25 Ni27 -101.31(7) .
Ni19 Ni17 Ni25 Ni27 40.02(6) .
Ni7 Ni17 Ni25 Ni27 -162.8(8) .
Ni16 Ni17 Ni25 Ni27 -99.75(8) .
C12 Ni17 Ni25 Ni24 -154.9(4) .
C16 Ni17 Ni25 Ni24 -64.5(4) .
Ni9 Ni17 Ni25 Ni24 152.75(9) .
Ni14 Ni17 Ni25 Ni24 71.91(8) .
Ni23 Ni17 Ni25 Ni24 72.00(6) .
Ni19 Ni17 Ni25 Ni24 141.32(7) .
Ni7 Ni17 Ni25 Ni24 -61.5(8) .
Ni16 Ni17 Ni25 Ni24 1.56(6) .
C12 Ni17 Ni25 Cu2 165.7(4) .
C16 Ni17 Ni25 Cu2 -103.9(5) .
Ni9 Ni17 Ni25 Cu2 113.33(8) .
Ni14 Ni17 Ni25 Cu2 32.49(11) .
Ni23 Ni17 Ni25 Cu2 32.58(6) .
Ni24 Ni17 Ni25 Cu2 -39.42(6) .
Ni19 Ni17 Ni25 Cu2 101.91(7) .
Ni7 Ni17 Ni25 Cu2 -100.9(8) .
Ni16 Ni17 Ni25 Cu2 -37.86(9) .
C35 Ni19 Ni25 C34 62.2(6) .
Ni23 Ni19 Ni25 C34 -129.4(4) .
Ni11 Ni19 Ni25 C34 120.6(16) .
Ni15 Ni19 Ni25 C34 -134.8(4) .
Ni27 Ni19 Ni25 C34 -62.8(4) .
Ni17 Ni19 Ni25 C34 162.5(4) .
Ni21 Ni19 Ni25 C34 -61.5(4) .
Ni9 Ni19 Ni25 C34 153.4(4) .
C35 Ni19 Ni25 N3 51.6(7) .
C34 Ni19 Ni25 N3 -10.6(7) .
Ni23 Ni19 Ni25 N3 -140.0(6) .
Ni11 Ni19 Ni25 N3 110.0(16) .
Ni15 Ni19 Ni25 N3 -145.3(6) .
Ni27 Ni19 Ni25 N3 -73.4(6) .
Ni17 Ni19 Ni25 N3 151.9(6) .
Ni21 Ni19 Ni25 N3 -72.1(6) .
Ni9 Ni19 Ni25 N3 142.8(6) .
C35 Ni19 Ni25 C16 -80.0(6) .
C34 Ni19 Ni25 C16 -142.2(5) .
Ni23 Ni19 Ni25 C16 88.3(3) .
Ni11 Ni19 Ni25 C16 -21.6(16) .
Ni15 Ni19 Ni25 C16 83.0(4) .
Ni27 Ni19 Ni25 C16 155.0(4) .
Ni17 Ni19 Ni25 C16 20.2(3) .
Ni21 Ni19 Ni25 C16 156.2(3) .
Ni9 Ni19 Ni25 C16 11.2(4) .
C35 Ni19 Ni25 Ni17 -100.3(4) .
C34 Ni19 Ni25 Ni17 -162.5(4) .
Ni23 Ni19 Ni25 Ni17 68.09(6) .
Ni11 Ni19 Ni25 Ni17 -41.9(15) .
Ni15 Ni19 Ni25 Ni17 62.76(7) .
Ni27 Ni19 Ni25 Ni17 134.75(7) .
Ni21 Ni19 Ni25 Ni17 135.96(9) .
Ni9 Ni19 Ni25 Ni17 -9.06(6) .
C35 Ni19 Ni25 Ni23 -168.3(4) .
C34 Ni19 Ni25 Ni23 129.4(4) .
Ni11 Ni19 Ni25 Ni23 -110.0(15) .
Ni15 Ni19 Ni25 Ni23 -5.33(7) .
Ni27 Ni19 Ni25 Ni23 66.66(6) .
Ni17 Ni19 Ni25 Ni23 -68.09(6) .
Ni21 Ni19 Ni25 Ni23 67.87(8) .
Ni9 Ni19 Ni25 Ni23 -77.15(7) .
C35 Ni19 Ni25 Ni27 125.0(4) .
C34 Ni19 Ni25 Ni27 62.8(4) .
Ni23 Ni19 Ni25 Ni27 -66.66(6) .
Ni11 Ni19 Ni25 Ni27 -176.6(16) .
Ni15 Ni19 Ni25 Ni27 -71.99(8) .
Ni17 Ni19 Ni25 Ni27 -134.75(7) .
Ni21 Ni19 Ni25 Ni27 1.21(8) .
Ni9 Ni19 Ni25 Ni27 -143.81(8) .
C35 Ni19 Ni25 Ni24 -134.4(4) .
C34 Ni19 Ni25 Ni24 163.4(4) .
Ni23 Ni19 Ni25 Ni24 33.98(6) .
Ni11 Ni19 Ni25 Ni24 -76.0(16) .
Ni15 Ni19 Ni25 Ni24 28.65(10) .
Ni27 Ni19 Ni25 Ni24 100.64(7) .
Ni17 Ni19 Ni25 Ni24 -34.11(6) .
Ni21 Ni19 Ni25 Ni24 101.85(9) .
Ni9 Ni19 Ni25 Ni24 -43.17(8) .
C35 Ni19 Ni25 Cu2 162.9(4) .
C34 Ni19 Ni25 Cu2 100.6(4) .
Ni23 Ni19 Ni25 Cu2 -28.80(6) .
Ni11 Ni19 Ni25 Cu2 -138.8(15) .
Ni15 Ni19 Ni25 Cu2 -34.13(9) .
Ni27 Ni19 Ni25 Cu2 37.86(6) .
Ni17 Ni19 Ni25 Cu2 -96.89(7) .
Ni21 Ni19 Ni25 Cu2 39.07(10) .
Ni9 Ni19 Ni25 Cu2 -105.95(7) .
C3 Ni23 Ni25 C34 162.9(5) .
C4 Ni23 Ni25 C34 -12.2(5) .
Cu2 Ni23 Ni25 C34 -108.8(3) .
Ni15 Ni23 Ni25 C34 42.4(3) .
Ni27 Ni23 Ni25 C34 -35.1(3) .
Ni17 Ni23 Ni25 C34 110.9(3) .
Ni28 Ni23 Ni25 C34 -69.1(3) .
Ni14 Ni23 Ni25 C34 111.0(3) .
Ni19 Ni23 Ni25 C34 37.0(3) .
Ni20 Ni23 Ni25 C34 -163.3(12) .
Ni24 Ni23 Ni25 C34 179.5(3) .
C3 Ni23 Ni25 N3 -89.2(6) .
C4 Ni23 Ni25 N3 95.7(6) .
Cu2 Ni23 Ni25 N3 -0.8(5) .
Ni15 Ni23 Ni25 N3 150.3(5) .
Ni27 Ni23 Ni25 N3 72.9(5) .
Ni17 Ni23 Ni25 N3 -141.2(5) .
Ni28 Ni23 Ni25 N3 38.8(5) .
Ni14 Ni23 Ni25 N3 -141.1(5) .
Ni19 Ni23 Ni25 N3 144.9(5) .
Ni20 Ni23 Ni25 N3 -55.4(14) .
Ni24 Ni23 Ni25 N3 -72.6(5) .
C3 Ni23 Ni25 C16 20.2(5) .
C4 Ni23 Ni25 C16 -154.9(5) .
Cu2 Ni23 Ni25 C16 108.6(3) .
Ni15 Ni23 Ni25 C16 -100.2(3) .
Ni27 Ni23 Ni25 C16 -177.7(3) .
Ni17 Ni23 Ni25 C16 -31.8(3) .
Ni28 Ni23 Ni25 C16 148.2(3) .
Ni14 Ni23 Ni25 C16 -31.7(4) .
Ni19 Ni23 Ni25 C16 -105.6(3) .
Ni20 Ni23 Ni25 C16 54.1(13) .
Ni24 Ni23 Ni25 C16 36.8(3) .
C3 Ni23 Ni25 Ni17 52.0(3) .
C4 Ni23 Ni25 Ni17 -123.1(3) .
Cu2 Ni23 Ni25 Ni17 140.37(8) .
Ni15 Ni23 Ni25 Ni17 -68.44(8) .
Ni27 Ni23 Ni25 Ni17 -145.93(8) .
Ni28 Ni23 Ni25 Ni17 180.00(9) .
Ni14 Ni23 Ni25 Ni17 0.08(7) .
Ni19 Ni23 Ni25 Ni17 -73.85(6) .
Ni20 Ni23 Ni25 Ni17 85.8(12) .
Ni24 Ni23 Ni25 Ni17 68.59(6) .
C3 Ni23 Ni25 Ni19 125.9(3) .
C4 Ni23 Ni25 Ni19 -49.2(3) .
Cu2 Ni23 Ni25 Ni19 -145.78(7) .
Ni15 Ni23 Ni25 Ni19 5.41(7) .
Ni27 Ni23 Ni25 Ni19 -72.08(6) .
Ni17 Ni23 Ni25 Ni19 73.85(6) .
Ni28 Ni23 Ni25 Ni19 -106.15(9) .
Ni14 Ni23 Ni25 Ni19 73.93(8) .
Ni20 Ni23 Ni25 Ni19 159.7(12) .
Ni24 Ni23 Ni25 Ni19 142.43(7) .
C3 Ni23 Ni25 Ni27 -162.1(3) .
C4 Ni23 Ni25 Ni27 22.9(3) .
Cu2 Ni23 Ni25 Ni27 -73.70(6) .
Ni15 Ni23 Ni25 Ni27 77.49(8) .
Ni17 Ni23 Ni25 Ni27 145.93(8) .
Ni28 Ni23 Ni25 Ni27 -34.07(8) .
Ni14 Ni23 Ni25 Ni27 146.01(9) .
Ni19 Ni23 Ni25 Ni27 72.08(6) .
Ni20 Ni23 Ni25 Ni27 -128.2(12) .
Ni24 Ni23 Ni25 Ni27 -145.48(7) .
C3 Ni23 Ni25 Ni24 -16.6(3) .
C4 Ni23 Ni25 Ni24 168.3(3) .
Cu2 Ni23 Ni25 Ni24 71.79(6) .
Ni15 Ni23 Ni25 Ni24 -137.02(8) .
Ni27 Ni23 Ni25 Ni24 145.48(7) .
Ni17 Ni23 Ni25 Ni24 -68.59(6) .
Ni28 Ni23 Ni25 Ni24 111.41(9) .
Ni14 Ni23 Ni25 Ni24 -68.51(8) .
Ni19 Ni23 Ni25 Ni24 -142.43(7) .
Ni20 Ni23 Ni25 Ni24 17.3(12) .
C3 Ni23 Ni25 Cu2 -88.4(3) .
C4 Ni23 Ni25 Cu2 96.6(3) .
Ni15 Ni23 Ni25 Cu2 151.19(9) .
Ni27 Ni23 Ni25 Cu2 73.70(6) .
Ni17 Ni23 Ni25 Cu2 -140.37(8) .
Ni28 Ni23 Ni25 Cu2 39.63(8) .
Ni14 Ni23 Ni25 Cu2 -140.29(9) .
Ni19 Ni23 Ni25 Cu2 145.78(7) .
Ni20 Ni23 Ni25 Cu2 -54.5(12) .
Ni24 Ni23 Ni25 Cu2 -71.79(6) .
C17 Ni24 Ni25 C34 -137.7(9) .
C3 Ni24 Ni25 C34 14.3(9) .
C16 Ni24 Ni25 C34 129.3(9) .
C15 Ni24 Ni25 C34 122.7(9) .
Ni17 Ni24 Ni25 C34 68.1(8) .
Ni16 Ni24 Ni25 C34 66.3(8) .
Ni26 Ni24 Ni25 C34 -34.2(8) .
Ni23 Ni24 Ni25 C34 -1.3(8) .
Cu2 Ni24 Ni25 C34 -66.1(8) .
C17 Ni24 Ni25 N3 6.5(5) .
C3 Ni24 Ni25 N3 158.5(4) .
C16 Ni24 Ni25 N3 -86.5(5) .
C15 Ni24 Ni25 N3 -93.1(6) .
Ni17 Ni24 Ni25 N3 -147.7(3) .
Ni16 Ni24 Ni25 N3 -149.5(3) .
Ni26 Ni24 Ni25 N3 110.0(3) .
Ni23 Ni24 Ni25 N3 142.9(3) .
Cu2 Ni24 Ni25 N3 78.1(3) .
C17 Ni24 Ni25 C16 93.0(6) .
C3 Ni24 Ni25 C16 -114.9(5) .
C15 Ni24 Ni25 C16 -6.6(6) .
Ni17 Ni24 Ni25 C16 -61.1(4) .
Ni16 Ni24 Ni25 C16 -63.0(4) .
Ni26 Ni24 Ni25 C16 -163.5(4) .
Ni23 Ni24 Ni25 C16 -130.6(4) .
Cu2 Ni24 Ni25 C16 164.6(4) .
C17 Ni24 Ni25 Ni17 154.1(4) .
C3 Ni24 Ni25 Ni17 -53.8(3) .
C16 Ni24 Ni25 Ni17 61.1(4) .
C15 Ni24 Ni25 Ni17 54.6(5) .
Ni16 Ni24 Ni25 Ni17 -1.83(8) .
Ni26 Ni24 Ni25 Ni17 -102.32(7) .
Ni23 Ni24 Ni25 Ni17 -69.42(6) .
Cu2 Ni24 Ni25 Ni17 -134.24(7) .
C17 Ni24 Ni25 Ni19 -170.1(4) .
C3 Ni24 Ni25 Ni19 -18.1(3) .
C16 Ni24 Ni25 Ni19 96.9(4) .
C15 Ni24 Ni25 Ni19 90.3(5) .
Ni17 Ni24 Ni25 Ni19 35.72(6) .
Ni16 Ni24 Ni25 Ni19 33.89(10) .
Ni26 Ni24 Ni25 Ni19 -66.60(8) .
Ni23 Ni24 Ni25 Ni19 -33.70(6) .
Cu2 Ni24 Ni25 Ni19 -98.52(7) .
C17 Ni24 Ni25 Ni23 -136.4(4) .
C3 Ni24 Ni25 Ni23 15.6(3) .
C16 Ni24 Ni25 Ni23 130.6(4) .
C15 Ni24 Ni25 Ni23 124.0(5) .
Ni17 Ni24 Ni25 Ni23 69.42(6) .
Ni16 Ni24 Ni25 Ni23 67.59(8) .
Ni26 Ni24 Ni25 Ni23 -32.90(6) .
Cu2 Ni24 Ni25 Ni23 -64.82(5) .
C17 Ni24 Ni25 Ni27 -106.6(4) .
C3 Ni24 Ni25 Ni27 45.5(3) .
C16 Ni24 Ni25 Ni27 160.4(4) .
C15 Ni24 Ni25 Ni27 153.9(5) .
Ni17 Ni24 Ni25 Ni27 99.30(7) .
Ni16 Ni24 Ni25 Ni27 97.47(9) .
Ni26 Ni24 Ni25 Ni27 -3.02(9) .
Ni23 Ni24 Ni25 Ni27 29.88(6) .
Cu2 Ni24 Ni25 Ni27 -34.93(6) .
C17 Ni24 Ni25 Cu2 -71.6(4) .
C3 Ni24 Ni25 Cu2 80.4(3) .
C16 Ni24 Ni25 Cu2 -164.6(4) .
C15 Ni24 Ni25 Cu2 -171.2(5) .
Ni17 Ni24 Ni25 Cu2 134.24(7) .
Ni16 Ni24 Ni25 Cu2 132.40(9) .
Ni26 Ni24 Ni25 Cu2 31.92(6) .
Ni23 Ni24 Ni25 Cu2 64.82(5) .
C24 Ni18 Ni26 C18 0.4(10) .
C19 Ni18 Ni26 C18 -3.8(9) .
C3 Ni18 Ni26 C18 -166.4(8) .
Ni20 Ni18 Ni26 C18 113.6(7) .
Ni14 Ni18 Ni26 C18 170.6(7) .
Ni16 Ni18 Ni26 C18 -129.9(7) .
Ni8 Ni18 Ni26 C18 -151.2(7) .
Ni10 Ni18 Ni26 C18 122.4(7) .
C24 Ni18 Ni26 C19 4.2(8) .
C3 Ni18 Ni26 C19 -162.6(6) .
Ni20 Ni18 Ni26 C19 117.4(5) .
Ni14 Ni18 Ni26 C19 174.4(5) .
Ni16 Ni18 Ni26 C19 -126.2(5) .
Ni8 Ni18 Ni26 C19 -147.4(5) .
Ni10 Ni18 Ni26 C19 126.2(5) .
C24 Ni18 Ni26 C3 166.8(8) .
C19 Ni18 Ni26 C3 162.6(6) .
Ni20 Ni18 Ni26 C3 -80.0(4) .
Ni14 Ni18 Ni26 C3 -23.0(4) .
Ni16 Ni18 Ni26 C3 36.5(4) .
Ni8 Ni18 Ni26 C3 15.2(4) .
Ni10 Ni18 Ni26 C3 -71.2(4) .
C24 Ni18 Ni26 Cu2 -178.1(7) .
C19 Ni18 Ni26 Cu2 177.7(5) .
C3 Ni18 Ni26 Cu2 15.1(4) .
Ni20 Ni18 Ni26 Cu2 -64.87(13) .
Ni14 Ni18 Ni26 Cu2 -7.89(14) .
Ni16 Ni18 Ni26 Cu2 51.58(13) .
Ni8 Ni18 Ni26 Cu2 30.3(2) .
Ni10 Ni18 Ni26 Cu2 -56.11(15) .
C24 Ni18 Ni26 Ni24 137.8(7) .
C19 Ni18 Ni26 Ni24 133.6(5) .
C3 Ni18 Ni26 Ni24 -29.0(4) .
Ni20 Ni18 Ni26 Ni24 -108.99(6) .
Ni14 Ni18 Ni26 Ni24 -52.00(7) .
Ni16 Ni18 Ni26 Ni24 7.47(7) .
Ni8 Ni18 Ni26 Ni24 -13.81(14) .
Ni10 Ni18 Ni26 Ni24 -100.22(8) .
C24 Ni18 Ni26 Ni23 -162.6(7) .
C19 Ni18 Ni26 Ni23 -166.8(5) .
C3 Ni18 Ni26 Ni23 30.5(4) .
Ni20 Ni18 Ni26 Ni23 -49.42(5) .
Ni14 Ni18 Ni26 Ni23 7.57(6) .
Ni16 Ni18 Ni26 Ni23 67.04(6) .
Ni8 Ni18 Ni26 Ni23 45.76(13) .
Ni10 Ni18 Ni26 Ni23 -40.65(8) .
C24 Ni18 Ni26 Ni20 -113.2(7) .
C19 Ni18 Ni26 Ni20 -117.4(5) .
C3 Ni18 Ni26 Ni20 80.0(4) .
Ni14 Ni18 Ni26 Ni20 56.99(5) .
Ni16 Ni18 Ni26 Ni20 116.46(6) .
Ni8 Ni18 Ni26 Ni20 95.18(12) .
Ni10 Ni18 Ni26 Ni20 8.77(6) .
C24 Ni18 Ni26 Ni28 -113.5(7) .
C19 Ni18 Ni26 Ni28 -117.6(5) .
C3 Ni18 Ni26 Ni28 79.7(4) .
Ni20 Ni18 Ni26 Ni28 -0.26(6) .
Ni14 Ni18 Ni26 Ni28 56.73(7) .
Ni16 Ni18 Ni26 Ni28 116.20(6) .
Ni8 Ni18 Ni26 Ni28 94.92(12) .
Ni10 Ni18 Ni26 Ni28 8.51(10) .
C17 Ni24 Ni26 C18 16.0(6) .
C3 Ni24 Ni26 C18 -172.9(6) .
C16 Ni24 Ni26 C18 -114.0(8) .
C15 Ni24 Ni26 C18 111.2(5) .
Ni17 Ni24 Ni26 C18 -147.0(4) .
Ni16 Ni24 Ni26 C18 148.6(4) .
Ni23 Ni24 Ni26 C18 -116.8(4) .
Ni25 Ni24 Ni26 C18 -84.5(4) .
Cu2 Ni24 Ni26 C18 -51.3(4) .
C17 Ni24 Ni26 C19 -97.1(6) .
C3 Ni24 Ni26 C19 74.0(6) .
C16 Ni24 Ni26 C19 132.9(8) .
C15 Ni24 Ni26 C19 -1.9(6) .
Ni17 Ni24 Ni26 C19 99.9(5) .
Ni16 Ni24 Ni26 C19 35.5(5) .
Ni23 Ni24 Ni26 C19 130.1(5) .
Ni25 Ni24 Ni26 C19 162.4(5) .
Cu2 Ni24 Ni26 C19 -164.4(5) .
C17 Ni24 Ni26 C3 -171.0(6) .
C16 Ni24 Ni26 C3 58.9(8) .
C15 Ni24 Ni26 C3 -75.9(5) .
Ni17 Ni24 Ni26 C3 25.9(4) .
Ni16 Ni24 Ni26 C3 -38.5(4) .
Ni23 Ni24 Ni26 C3 56.1(4) .
Ni25 Ni24 Ni26 C3 88.4(4) .
Cu2 Ni24 Ni26 C3 121.6(4) .
C17 Ni24 Ni26 Ni18 -140.2(4) .
C3 Ni24 Ni26 Ni18 30.8(4) .
C16 Ni24 Ni26 Ni18 89.7(7) .
C15 Ni24 Ni26 Ni18 -45.1(3) .
Ni17 Ni24 Ni26 Ni18 56.71(8) .
Ni16 Ni24 Ni26 Ni18 -7.72(7) .
Ni23 Ni24 Ni26 Ni18 86.91(6) .
Ni25 Ni24 Ni26 Ni18 119.23(7) .
Cu2 Ni24 Ni26 Ni18 152.43(8) .
C17 Ni24 Ni26 Cu2 67.3(4) .
C3 Ni24 Ni26 Cu2 -121.6(4) .
C16 Ni24 Ni26 Cu2 -62.7(7) .
C15 Ni24 Ni26 Cu2 162.5(3) .
Ni17 Ni24 Ni26 Cu2 -95.72(8) .
Ni16 Ni24 Ni26 Cu2 -160.15(7) .
Ni23 Ni24 Ni26 Cu2 -65.52(6) .
Ni25 Ni24 Ni26 Cu2 -33.20(7) .
C17 Ni24 Ni26 Ni23 132.8(4) .
C3 Ni24 Ni26 Ni23 -56.1(4) .
C16 Ni24 Ni26 Ni23 2.8(7) .
C15 Ni24 Ni26 Ni23 -132.0(3) .
Ni17 Ni24 Ni26 Ni23 -30.20(6) .
Ni16 Ni24 Ni26 Ni23 -94.63(6) .
Ni25 Ni24 Ni26 Ni23 32.32(6) .
Cu2 Ni24 Ni26 Ni23 65.52(6) .
C17 Ni24 Ni26 Ni20 162.0(4) .
C3 Ni24 Ni26 Ni20 -27.0(4) .
C16 Ni24 Ni26 Ni20 32.0(7) .
C15 Ni24 Ni26 Ni20 -102.8(3) .
Ni17 Ni24 Ni26 Ni20 -1.04(9) .
Ni16 Ni24 Ni26 Ni20 -65.48(7) .
Ni23 Ni24 Ni26 Ni20 29.16(6) .
Ni25 Ni24 Ni26 Ni20 61.48(8) .
Cu2 Ni24 Ni26 Ni20 94.68(7) .
C17 Ni24 Ni26 Ni28 107.6(4) .
C3 Ni24 Ni26 Ni28 -81.4(4) .
C16 Ni24 Ni26 Ni28 -22.5(7) .
C15 Ni24 Ni26 Ni28 -157.2(3) .
Ni17 Ni24 Ni26 Ni28 -55.47(8) .
Ni16 Ni24 Ni26 Ni28 -119.90(6) .
Ni23 Ni24 Ni26 Ni28 -25.27(5) .
Ni25 Ni24 Ni26 Ni28 7.05(8) .
Cu2 Ni24 Ni26 Ni28 40.25(6) .
C3 Ni23 Ni26 C18 156.9(6) .
C4 Ni23 Ni26 C18 -66.5(6) .
Cu2 Ni23 Ni26 C18 21.9(5) .
Ni15 Ni23 Ni26 C18 -128.3(5) .
Ni27 Ni23 Ni26 C18 -5.9(5) .
Ni17 Ni23 Ni26 C18 126.4(5) .
Ni28 Ni23 Ni26 C18 -52.5(5) .
Ni14 Ni23 Ni26 C18 -176.7(5) .
Ni19 Ni23 Ni26 C18 85.9(6) .
Ni20 Ni23 Ni26 C18 -117.7(5) .
Ni25 Ni23 Ni26 C18 63.3(5) .
Ni24 Ni23 Ni26 C18 96.3(5) .
C3 Ni23 Ni26 C19 -49.6(7) .
C4 Ni23 Ni26 C19 87.0(7) .
Cu2 Ni23 Ni26 C19 175.5(6) .
Ni15 Ni23 Ni26 C19 25.2(6) .
Ni27 Ni23 Ni26 C19 147.6(6) .
Ni17 Ni23 Ni26 C19 -80.1(6) .
Ni28 Ni23 Ni26 C19 101.0(6) .
Ni14 Ni23 Ni26 C19 -23.2(6) .
Ni19 Ni23 Ni26 C19 -120.5(7) .
Ni20 Ni23 Ni26 C19 35.9(6) .
Ni25 Ni23 Ni26 C19 -143.2(6) .
Ni24 Ni23 Ni26 C19 -110.1(6) .
C4 Ni23 Ni26 C3 136.6(6) .
Cu2 Ni23 Ni26 C3 -135.0(4) .
Ni15 Ni23 Ni26 C3 74.8(4) .
Ni27 Ni23 Ni26 C3 -162.8(4) .
Ni17 Ni23 Ni26 C3 -30.5(4) .
Ni28 Ni23 Ni26 C3 150.6(4) .
Ni14 Ni23 Ni26 C3 26.4(4) .
Ni19 Ni23 Ni26 C3 -71.0(6) .
Ni20 Ni23 Ni26 C3 85.4(4) .
Ni25 Ni23 Ni26 C3 -93.6(4) .
Ni24 Ni23 Ni26 C3 -60.6(4) .
C3 Ni23 Ni26 Ni18 -34.2(4) .
C4 Ni23 Ni26 Ni18 102.4(4) .
Cu2 Ni23 Ni26 Ni18 -169.19(7) .
Ni15 Ni23 Ni26 Ni18 40.56(9) .
Ni27 Ni23 Ni26 Ni18 162.97(7) .
Ni17 Ni23 Ni26 Ni18 -64.75(7) .
Ni28 Ni23 Ni26 Ni18 116.36(6) .
Ni14 Ni23 Ni26 Ni18 -7.86(6) .
Ni19 Ni23 Ni26 Ni18 -105.2(4) .
Ni20 Ni23 Ni26 Ni18 51.22(5) .
Ni25 Ni23 Ni26 Ni18 -127.82(7) .
Ni24 Ni23 Ni26 Ni18 -94.78(6) .
C3 Ni23 Ni26 Cu2 135.0(4) .
C4 Ni23 Ni26 Cu2 -88.4(4) .
Ni15 Ni23 Ni26 Cu2 -150.25(9) .
Ni27 Ni23 Ni26 Cu2 -27.84(7) .
Ni17 Ni23 Ni26 Cu2 104.44(7) .
Ni28 Ni23 Ni26 Cu2 -74.45(6) .
Ni14 Ni23 Ni26 Cu2 161.33(7) .
Ni19 Ni23 Ni26 Cu2 64.0(4) .
Ni20 Ni23 Ni26 Cu2 -139.59(7) .
Ni25 Ni23 Ni26 Cu2 41.37(6) .
Ni24 Ni23 Ni26 Cu2 74.41(6) .
C3 Ni23 Ni26 Ni24 60.6(4) .
C4 Ni23 Ni26 Ni24 -162.9(4) .
Cu2 Ni23 Ni26 Ni24 -74.41(6) .
Ni15 Ni23 Ni26 Ni24 135.35(9) .
Ni27 Ni23 Ni26 Ni24 -102.24(8) .
Ni17 Ni23 Ni26 Ni24 30.03(6) .
Ni28 Ni23 Ni26 Ni24 -148.86(7) .
Ni14 Ni23 Ni26 Ni24 86.93(6) .
Ni19 Ni23 Ni26 Ni24 -10.4(4) .
Ni20 Ni23 Ni26 Ni24 146.01(7) .
Ni25 Ni23 Ni26 Ni24 -33.04(6) .
C3 Ni23 Ni26 Ni20 -85.4(4) .
C4 Ni23 Ni26 Ni20 51.1(4) .
Cu2 Ni23 Ni26 Ni20 139.59(7) .
Ni15 Ni23 Ni26 Ni20 -10.66(7) .
Ni27 Ni23 Ni26 Ni20 111.75(8) .
Ni17 Ni23 Ni26 Ni20 -115.97(7) .
Ni28 Ni23 Ni26 Ni20 65.14(5) .
Ni14 Ni23 Ni26 Ni20 -59.08(5) .
Ni19 Ni23 Ni26 Ni20 -156.4(4) .
Ni25 Ni23 Ni26 Ni20 -179.05(7) .
Ni24 Ni23 Ni26 Ni20 -146.01(7) .
C3 Ni23 Ni26 Ni28 -150.6(4) .
C4 Ni23 Ni26 Ni28 -14.0(3) .
Cu2 Ni23 Ni26 Ni28 74.45(6) .
Ni15 Ni23 Ni26 Ni28 -75.80(8) .
Ni27 Ni23 Ni26 Ni28 46.61(7) .
Ni17 Ni23 Ni26 Ni28 178.89(8) .
Ni14 Ni23 Ni26 Ni28 -124.21(6) .
Ni19 Ni23 Ni26 Ni28 138.5(4) .
Ni20 Ni23 Ni26 Ni28 -65.14(5) .
Ni25 Ni23 Ni26 Ni28 115.82(7) .
Ni24 Ni23 Ni26 Ni28 148.86(7) .
C22 Ni20 Ni26 C18 -11.3(6) .
C25 Ni20 Ni26 C18 -92.4(6) .
Ni10 Ni20 Ni26 C18 -148.6(5) .
Ni28 Ni20 Ni26 C18 41.1(5) .
Ni23 Ni20 Ni26 C18 107.3(5) .
Ni18 Ni20 Ni26 C18 -139.2(5) .
Ni14 Ni20 Ni26 C18 163.4(5) .
Ni15 Ni20 Ni26 C18 115.8(5) .
Ni22 Ni20 Ni26 C18 51.1(5) .
Ni13 Ni20 Ni26 C18 144.8(6) .
C22 Ni20 Ni26 C19 84.4(5) .
C25 Ni20 Ni26 C19 3.3(5) .
Ni10 Ni20 Ni26 C19 -52.9(4) .
Ni28 Ni20 Ni26 C19 136.9(4) .
Ni23 Ni20 Ni26 C19 -157.0(4) .
Ni18 Ni20 Ni26 C19 -43.4(4) .
Ni14 Ni20 Ni26 C19 -100.8(4) .
Ni15 Ni20 Ni26 C19 -148.4(4) .
Ni22 Ni20 Ni26 C19 146.8(4) .
Ni13 Ni20 Ni26 C19 -119.4(5) .
C22 Ni20 Ni26 C3 -171.5(5) .
C25 Ni20 Ni26 C3 107.4(5) .
Ni10 Ni20 Ni26 C3 51.2(3) .
Ni28 Ni20 Ni26 C3 -119.0(3) .
Ni23 Ni20 Ni26 C3 -52.9(3) .
Ni18 Ni20 Ni26 C3 60.7(3) .
Ni14 Ni20 Ni26 C3 3.3(3) .
Ni15 Ni20 Ni26 C3 -44.4(3) .
Ni22 Ni20 Ni26 C3 -109.1(3) .
Ni13 Ni20 Ni26 C3 -15.3(5) .
C22 Ni20 Ni26 Ni18 127.9(4) .
C25 Ni20 Ni26 Ni18 46.8(4) .
Ni10 Ni20 Ni26 Ni18 -9.42(7) .
Ni28 Ni20 Ni26 Ni18 -179.69(7) .
Ni23 Ni20 Ni26 Ni18 -113.54(7) .
Ni14 Ni20 Ni26 Ni18 -57.38(6) .
Ni15 Ni20 Ni26 Ni18 -105.01(7) .
Ni22 Ni20 Ni26 Ni18 -169.76(9) .
Ni13 Ni20 Ni26 Ni18 -76.0(4) .
C22 Ni20 Ni26 Cu2 -85.0(4) .
C25 Ni20 Ni26 Cu2 -166.1(4) .
Ni10 Ni20 Ni26 Cu2 137.68(7) .
Ni28 Ni20 Ni26 Cu2 -32.59(6) .
Ni23 Ni20 Ni26 Cu2 33.56(6) .
Ni18 Ni20 Ni26 Cu2 147.10(7) .
Ni14 Ni20 Ni26 Cu2 89.71(6) .
Ni15 Ni20 Ni26 Cu2 42.09(8) .
Ni22 Ni20 Ni26 Cu2 -22.67(9) .
Ni13 Ni20 Ni26 Cu2 71.1(4) .
C22 Ni20 Ni26 Ni24 -149.1(4) .
C25 Ni20 Ni26 Ni24 129.8(4) .
Ni10 Ni20 Ni26 Ni24 73.60(9) .
Ni28 Ni20 Ni26 Ni24 -96.67(7) .
Ni23 Ni20 Ni26 Ni24 -30.52(6) .
Ni18 Ni20 Ni26 Ni24 83.02(7) .
Ni14 Ni20 Ni26 Ni24 25.64(7) .
Ni15 Ni20 Ni26 Ni24 -21.99(9) .
Ni22 Ni20 Ni26 Ni24 -86.74(9) .
Ni13 Ni20 Ni26 Ni24 7.0(4) .
C22 Ni20 Ni26 Ni23 -118.6(4) .
C25 Ni20 Ni26 Ni23 160.3(4) .
Ni10 Ni20 Ni26 Ni23 104.12(8) .
Ni28 Ni20 Ni26 Ni23 -66.15(6) .
Ni18 Ni20 Ni26 Ni23 113.54(7) .
Ni14 Ni20 Ni26 Ni23 56.16(5) .
Ni15 Ni20 Ni26 Ni23 8.53(6) .
Ni22 Ni20 Ni26 Ni23 -56.22(8) .
Ni13 Ni20 Ni26 Ni23 37.6(4) .
C22 Ni20 Ni26 Ni28 -52.4(4) .
C25 Ni20 Ni26 Ni28 -133.6(4) .
Ni10 Ni20 Ni26 Ni28 170.27(9) .
Ni23 Ni20 Ni26 Ni28 66.15(6) .
Ni18 Ni20 Ni26 Ni28 179.69(7) .
Ni14 Ni20 Ni26 Ni28 122.31(6) .
Ni15 Ni20 Ni26 Ni28 74.68(7) .
Ni22 Ni20 Ni26 Ni28 9.93(7) .
Ni13 Ni20 Ni26 Ni28 103.7(4) .
C3 Ni23 Ni27 C31 -16.3(11) .
C4 Ni23 Ni27 C31 130.8(8) .
Cu2 Ni23 Ni27 C31 -3.4(7) .
Ni15 Ni23 Ni27 C31 161.5(7) .
Ni17 Ni23 Ni27 C31 -108.2(7) .
Ni28 Ni23 Ni27 C31 71.2(7) .
Ni14 Ni23 Ni27 C31 -175.5(7) .
Ni19 Ni23 Ni27 C31 -144.1(7) .
Ni20 Ni23 Ni27 C31 100.0(7) .
Ni25 Ni23 Ni27 C31 -77.1(7) .
Ni24 Ni23 Ni27 C31 -44.2(7) .
C3 Ni23 Ni27 C4 -147.1(10) .
Cu2 Ni23 Ni27 C4 -134.3(4) .
Ni15 Ni23 Ni27 C4 30.6(4) .
Ni17 Ni23 Ni27 C4 121.0(4) .
Ni28 Ni23 Ni27 C4 -59.7(4) .
Ni14 Ni23 Ni27 C4 53.6(4) .
Ni19 Ni23 Ni27 C4 85.0(4) .
Ni20 Ni23 Ni27 C4 -30.9(4) .
Ni25 Ni23 Ni27 C4 152.1(4) .
Ni24 Ni23 Ni27 C4 -175.0(4) .
C3 Ni23 Ni27 C34 93.1(10) .
C4 Ni23 Ni27 C34 -119.8(5) .
Cu2 Ni23 Ni27 C34 105.9(3) .
Ni15 Ni23 Ni27 C34 -89.2(3) .
Ni17 Ni23 Ni27 C34 1.1(3) .
Ni28 Ni23 Ni27 C34 -179.5(3) .
Ni14 Ni23 Ni27 C34 -66.2(3) .
Ni19 Ni23 Ni27 C34 -34.8(3) .
Ni20 Ni23 Ni27 C34 -150.7(3) .
Ni25 Ni23 Ni27 C34 32.2(3) .
Ni24 Ni23 Ni27 C34 65.1(3) .
C3 Ni23 Ni27 Ni29 -124.7(9) .
C4 Ni23 Ni27 Ni29 22.4(4) .
Cu2 Ni23 Ni27 Ni29 -111.84(7) .
Ni15 Ni23 Ni27 Ni29 53.06(7) .
Ni17 Ni23 Ni27 Ni29 143.40(7) .
Ni28 Ni23 Ni27 Ni29 -37.22(6) .
Ni14 Ni23 Ni27 Ni29 76.08(15) .
Ni19 Ni23 Ni27 Ni29 107.48(7) .
Ni20 Ni23 Ni27 Ni29 -8.47(10) .
Ni25 Ni23 Ni27 Ni29 174.52(8) .
Ni24 Ni23 Ni27 Ni29 -152.62(7) .
C3 Ni23 Ni27 Ni19 127.9(9) .
C4 Ni23 Ni27 Ni19 -85.0(4) .
Cu2 Ni23 Ni27 Ni19 140.68(7) .
Ni15 Ni23 Ni27 Ni19 -54.42(6) .
Ni17 Ni23 Ni27 Ni19 35.93(7) .
Ni28 Ni23 Ni27 Ni19 -144.70(7) .
Ni14 Ni23 Ni27 Ni19 -31.40(13) .
Ni20 Ni23 Ni27 Ni19 -115.94(9) .
Ni25 Ni23 Ni27 Ni19 67.04(6) .
Ni24 Ni23 Ni27 Ni19 99.90(7) .
C3 Ni23 Ni27 Ni25 60.8(9) .
C4 Ni23 Ni27 Ni25 -152.1(4) .
Cu2 Ni23 Ni27 Ni25 73.64(6) .
Ni15 Ni23 Ni27 Ni25 -121.46(7) .
Ni17 Ni23 Ni27 Ni25 -31.12(7) .
Ni28 Ni23 Ni27 Ni25 148.26(7) .
Ni14 Ni23 Ni27 Ni25 -98.44(14) .
Ni19 Ni23 Ni27 Ni25 -67.04(6) .
Ni20 Ni23 Ni27 Ni25 177.01(9) .
Ni24 Ni23 Ni27 Ni25 32.86(7) .
C3 Ni23 Ni27 Cu2 -12.8(9) .
C4 Ni23 Ni27 Cu2 134.3(4) .
Ni15 Ni23 Ni27 Cu2 164.90(7) .
Ni17 Ni23 Ni27 Cu2 -104.75(8) .
Ni28 Ni23 Ni27 Cu2 74.62(6) .
Ni14 Ni23 Ni27 Cu2 -172.08(15) .
Ni19 Ni23 Ni27 Cu2 -140.68(7) .
Ni20 Ni23 Ni27 Cu2 103.38(8) .
Ni25 Ni23 Ni27 Cu2 -73.64(6) .
Ni24 Ni23 Ni27 Cu2 -40.78(7) .
C3 Ni23 Ni27 Ni28 -87.5(9) .
C4 Ni23 Ni27 Ni28 59.7(4) .
Cu2 Ni23 Ni27 Ni28 -74.62(6) .
Ni15 Ni23 Ni27 Ni28 90.28(6) .
Ni17 Ni23 Ni27 Ni28 -179.38(8) .
Ni14 Ni23 Ni27 Ni28 113.30(14) .
Ni19 Ni23 Ni27 Ni28 144.70(7) .
Ni20 Ni23 Ni27 Ni28 28.76(7) .
Ni25 Ni23 Ni27 Ni28 -148.26(7) .
Ni24 Ni23 Ni27 Ni28 -115.40(8) .
C3 Ni23 Ni27 Ni21 -177.2(9) .
C4 Ni23 Ni27 Ni21 -30.1(4) .
Cu2 Ni23 Ni27 Ni21 -164.40(6) .
Ni15 Ni23 Ni27 Ni21 0.50(6) .
Ni17 Ni23 Ni27 Ni21 90.84(7) .
Ni28 Ni23 Ni27 Ni21 -89.78(6) .
Ni14 Ni23 Ni27 Ni21 23.52(15) .
Ni19 Ni23 Ni27 Ni21 54.92(5) .
Ni20 Ni23 Ni27 Ni21 -61.02(8) .
Ni25 Ni23 Ni27 Ni21 121.96(6) .
Ni24 Ni23 Ni27 Ni21 154.82(7) .
C35 Ni19 Ni27 C31 -45.9(9) .
C34 Ni19 Ni27 C31 11.2(9) .
Ni25 Ni19 Ni27 C31 69.2(8) .
Ni23 Ni19 Ni27 C31 142.4(8) .
Ni11 Ni19 Ni27 C31 -110.9(8) .
Ni15 Ni19 Ni27 C31 -165.6(8) .
Ni17 Ni19 Ni27 C31 108.9(8) .
Ni21 Ni19 Ni27 C31 -109.7(8) .
Ni9 Ni19 Ni27 C31 159.7(8) .
C35 Ni19 Ni27 C4 115.4(6) .
C34 Ni19 Ni27 C4 172.5(5) .
Ni25 Ni19 Ni27 C4 -129.4(3) .
Ni23 Ni19 Ni27 C4 -56.3(3) .
Ni11 Ni19 Ni27 C4 50.4(3) .
Ni15 Ni19 Ni27 C4 -4.2(3) .
Ni17 Ni19 Ni27 C4 -89.8(3) .
Ni21 Ni19 Ni27 C4 51.6(3) .
Ni9 Ni19 Ni27 C4 -39.0(4) .
C35 Ni19 Ni27 C34 -57.1(6) .
Ni25 Ni19 Ni27 C34 58.1(4) .
Ni23 Ni19 Ni27 C34 131.2(4) .
Ni11 Ni19 Ni27 C34 -122.1(4) .
Ni15 Ni19 Ni27 C34 -176.7(4) .
Ni17 Ni19 Ni27 C34 97.7(4) .
Ni21 Ni19 Ni27 C34 -120.9(4) .
Ni9 Ni19 Ni27 C34 148.5(4) .
C35 Ni19 Ni27 Ni23 171.6(5) .
C34 Ni19 Ni27 Ni23 -131.2(4) .
Ni25 Ni19 Ni27 Ni23 -73.17(6) .
Ni11 Ni19 Ni27 Ni23 106.64(8) .
Ni15 Ni19 Ni27 Ni23 52.03(6) .
Ni17 Ni19 Ni27 Ni23 -33.51(6) .
Ni21 Ni19 Ni27 Ni23 107.89(6) .
Ni9 Ni19 Ni27 Ni23 17.29(12) .
C35 Ni19 Ni27 Ni29 79.2(5) .
C34 Ni19 Ni27 Ni29 136.4(4) .
Ni25 Ni19 Ni27 Ni29 -165.58(8) .
Ni23 Ni19 Ni27 Ni29 -92.42(7) .
Ni11 Ni19 Ni27 Ni29 14.22(11) .
Ni15 Ni19 Ni27 Ni29 -40.38(8) .
Ni17 Ni19 Ni27 Ni29 -125.93(7) .
Ni21 Ni19 Ni27 Ni29 15.47(7) .
Ni9 Ni19 Ni27 Ni29 -75.13(15) .
C35 Ni19 Ni27 Ni25 -115.2(5) .
C34 Ni19 Ni27 Ni25 -58.1(4) .
Ni23 Ni19 Ni27 Ni25 73.17(6) .
Ni11 Ni19 Ni27 Ni25 179.81(9) .
Ni15 Ni19 Ni27 Ni25 125.20(7) .
Ni17 Ni19 Ni27 Ni25 39.66(6) .
Ni21 Ni19 Ni27 Ni25 -178.94(7) .
Ni9 Ni19 Ni27 Ni25 90.46(13) .
C35 Ni19 Ni27 Cu2 -154.4(5) .
C34 Ni19 Ni27 Cu2 -97.2(4) .
Ni25 Ni19 Ni27 Cu2 -39.18(6) .
Ni23 Ni19 Ni27 Cu2 33.98(6) .
Ni11 Ni19 Ni27 Cu2 140.62(7) .
Ni15 Ni19 Ni27 Cu2 86.02(7) .
Ni17 Ni19 Ni27 Cu2 0.47(8) .
Ni21 Ni19 Ni27 Cu2 141.87(7) .
Ni9 Ni19 Ni27 Cu2 51.27(14) .
C35 Ni19 Ni27 Ni28 140.9(5) .
C34 Ni19 Ni27 Ni28 -162.0(4) .
Ni25 Ni19 Ni27 Ni28 -103.95(8) .
Ni23 Ni19 Ni27 Ni28 -30.79(6) .
Ni11 Ni19 Ni27 Ni28 75.85(9) .
Ni15 Ni19 Ni27 Ni28 21.25(8) .
Ni17 Ni19 Ni27 Ni28 -64.30(8) .
Ni21 Ni19 Ni27 Ni28 77.10(7) .
Ni9 Ni19 Ni27 Ni28 -13.50(16) .
C35 Ni19 Ni27 Ni21 63.8(5) .
C34 Ni19 Ni27 Ni21 120.9(4) .
Ni25 Ni19 Ni27 Ni21 178.94(7) .
Ni23 Ni19 Ni27 Ni21 -107.89(6) .
Ni11 Ni19 Ni27 Ni21 -1.25(7) .
Ni15 Ni19 Ni27 Ni21 -55.86(5) .
Ni17 Ni19 Ni27 Ni21 -141.40(7) .
Ni9 Ni19 Ni27 Ni21 -90.60(13) .
C34 Ni25 Ni27 C31 -84.2(6) .
N3 Ni25 Ni27 C31 0.6(6) .
C16 Ni25 Ni27 C31 148.0(9) .
Ni17 Ni25 Ni27 C31 172.8(5) .
Ni19 Ni25 Ni27 C31 -146.2(5) .
Ni23 Ni25 Ni27 C31 142.9(5) .
Ni24 Ni25 Ni27 C31 111.7(5) .
Cu2 Ni25 Ni27 C31 76.8(5) .
C34 Ni25 Ni27 C4 110.7(5) .
N3 Ni25 Ni27 C4 -164.6(5) .
C16 Ni25 Ni27 C4 -17.2(9) .
Ni17 Ni25 Ni27 C4 7.7(3) .
Ni19 Ni25 Ni27 C4 48.7(3) .
Ni23 Ni25 Ni27 C4 -22.3(3) .
Ni24 Ni25 Ni27 C4 -53.4(3) .
Cu2 Ni25 Ni27 C4 -88.3(3) .
N3 Ni25 Ni27 C34 84.7(5) .
C16 Ni25 Ni27 C34 -127.8(9) .
Ni17 Ni25 Ni27 C34 -103.0(4) .
Ni19 Ni25 Ni27 C34 -62.0(4) .
Ni23 Ni25 Ni27 C34 -133.0(4) .
Ni24 Ni25 Ni27 C34 -164.1(4) .
Cu2 Ni25 Ni27 C34 161.0(4) .
C34 Ni25 Ni27 Ni23 133.0(4) .
N3 Ni25 Ni27 Ni23 -142.3(3) .
C16 Ni25 Ni27 Ni23 5.1(8) .
Ni17 Ni25 Ni27 Ni23 29.99(7) .
Ni19 Ni25 Ni27 Ni23 70.98(6) .
Ni24 Ni25 Ni27 Ni23 -31.12(6) .
Cu2 Ni25 Ni27 Ni23 -66.02(6) .
C34 Ni25 Ni27 Ni29 114.4(5) .
N3 Ni25 Ni27 Ni29 -160.8(4) .
C16 Ni25 Ni27 Ni29 -13.4(9) .
Ni17 Ni25 Ni27 Ni29 11.4(3) .
Ni19 Ni25 Ni27 Ni29 52.4(3) .
Ni23 Ni25 Ni27 Ni29 -18.6(3) .
Ni24 Ni25 Ni27 Ni29 -49.7(3) .
Cu2 Ni25 Ni27 Ni29 -84.6(3) .
C34 Ni25 Ni27 Ni19 62.0(4) .
N3 Ni25 Ni27 Ni19 146.7(3) .
C16 Ni25 Ni27 Ni19 -65.8(8) .
Ni17 Ni25 Ni27 Ni19 -40.99(7) .
Ni23 Ni25 Ni27 Ni19 -70.98(6) .
Ni24 Ni25 Ni27 Ni19 -102.09(7) .
Cu2 Ni25 Ni27 Ni19 -137.00(7) .
C34 Ni25 Ni27 Cu2 -161.0(4) .
N3 Ni25 Ni27 Cu2 -76.3(3) .
C16 Ni25 Ni27 Cu2 71.2(8) .
Ni17 Ni25 Ni27 Cu2 96.01(7) .
Ni19 Ni25 Ni27 Cu2 137.00(7) .
Ni23 Ni25 Ni27 Cu2 66.02(6) .
Ni24 Ni25 Ni27 Cu2 34.90(6) .
C34 Ni25 Ni27 Ni28 161.3(4) .
N3 Ni25 Ni27 Ni28 -114.0(3) .
C16 Ni25 Ni27 Ni28 33.4(8) .
Ni17 Ni25 Ni27 Ni28 58.27(9) .
Ni19 Ni25 Ni27 Ni28 99.26(7) .
Ni23 Ni25 Ni27 Ni28 28.29(6) .
Ni24 Ni25 Ni27 Ni28 -2.83(9) .
Cu2 Ni25 Ni27 Ni28 -37.74(6) .
C34 Ni25 Ni27 Ni21 61.0(4) .
N3 Ni25 Ni27 Ni21 145.7(3) .
C16 Ni25 Ni27 Ni21 -66.8(8) .
Ni17 Ni25 Ni27 Ni21 -42.01(9) .
Ni19 Ni25 Ni27 Ni21 -1.02(7) .
Ni23 Ni25 Ni27 Ni21 -71.99(7) .
Ni24 Ni25 Ni27 Ni21 -103.11(8) .
Cu2 Ni25 Ni27 Ni21 -138.01(8) .
C32 Ni21 Ni27 C31 -11.1(6) .
C33 Ni21 Ni27 C31 75.4(7) .
C4 Ni21 Ni27 C31 -133.8(6) .
Ni11 Ni21 Ni27 C31 139.5(5) .
Ni29 Ni21 Ni27 C31 -59.7(5) .
Ni15 Ni21 Ni27 C31 -166.6(5) .
Ni19 Ni21 Ni27 C31 138.2(5) .
Ni12 Ni21 Ni27 C31 -141.9(5) .
Ni22 Ni21 Ni27 C31 -110.7(5) .
C32 Ni21 Ni27 C4 122.7(6) .
C33 Ni21 Ni27 C4 -150.8(6) .
Ni11 Ni21 Ni27 C4 -86.7(4) .
Ni29 Ni21 Ni27 C4 74.2(4) .
Ni15 Ni21 Ni27 C4 -32.8(4) .
Ni19 Ni21 Ni27 C4 -87.9(4) .
Ni12 Ni21 Ni27 C4 -8.1(4) .
Ni22 Ni21 Ni27 C4 23.1(4) .
C32 Ni21 Ni27 C34 -109.0(5) .
C33 Ni21 Ni27 C34 -22.5(6) .
C4 Ni21 Ni27 C34 128.3(5) .
Ni11 Ni21 Ni27 C34 41.6(3) .
Ni29 Ni21 Ni27 C34 -157.6(3) .
Ni15 Ni21 Ni27 C34 95.5(3) .
Ni19 Ni21 Ni27 C34 40.4(3) .
Ni12 Ni21 Ni27 C34 120.2(3) .
Ni22 Ni21 Ni27 C34 151.4(3) .
C32 Ni21 Ni27 Ni23 155.0(4) .
C33 Ni21 Ni27 Ni23 -118.5(5) .
C4 Ni21 Ni27 Ni23 32.3(4) .
Ni11 Ni21 Ni27 Ni23 -54.39(8) .
Ni29 Ni21 Ni27 Ni23 106.44(7) .
Ni15 Ni21 Ni27 Ni23 -0.48(6) .
Ni19 Ni21 Ni27 Ni23 -55.64(5) .
Ni12 Ni21 Ni27 Ni23 24.18(12) .
Ni22 Ni21 Ni27 Ni23 55.42(6) .
C32 Ni21 Ni27 Ni29 48.6(4) .
C33 Ni21 Ni27 Ni29 135.0(5) .
C4 Ni21 Ni27 Ni29 -74.2(4) .
Ni11 Ni21 Ni27 Ni29 -160.83(9) .
Ni15 Ni21 Ni27 Ni29 -106.92(7) .
Ni19 Ni21 Ni27 Ni29 -162.08(7) .
Ni12 Ni21 Ni27 Ni29 -82.27(11) .
Ni22 Ni21 Ni27 Ni29 -51.02(6) .
C32 Ni21 Ni27 Ni19 -149.3(4) .
C33 Ni21 Ni27 Ni19 -62.9(5) .
C4 Ni21 Ni27 Ni19 87.9(4) .
Ni11 Ni21 Ni27 Ni19 1.25(7) .
Ni29 Ni21 Ni27 Ni19 162.08(7) .
Ni15 Ni21 Ni27 Ni19 55.16(5) .
Ni12 Ni21 Ni27 Ni19 79.82(11) .
Ni22 Ni21 Ni27 Ni19 111.07(6) .
C32 Ni21 Ni27 Ni25 -148.3(4) .
C33 Ni21 Ni27 Ni25 -61.9(5) .
C4 Ni21 Ni27 Ni25 88.9(4) .
Ni11 Ni21 Ni27 Ni25 2.25(10) .
Ni29 Ni21 Ni27 Ni25 163.08(9) .
Ni15 Ni21 Ni27 Ni25 56.16(8) .
Ni19 Ni21 Ni27 Ni25 1.00(7) .
Ni12 Ni21 Ni27 Ni25 80.82(12) .
Ni22 Ni21 Ni27 Ni25 112.07(7) .
C32 Ni21 Ni27 Cu2 133.0(4) .
C33 Ni21 Ni27 Cu2 -140.6(5) .
C4 Ni21 Ni27 Cu2 10.2(4) .
Ni11 Ni21 Ni27 Cu2 -76.43(12) .
Ni29 Ni21 Ni27 Cu2 84.40(11) .
Ni15 Ni21 Ni27 Cu2 -22.52(11) .
Ni19 Ni21 Ni27 Cu2 -77.69(11) .
Ni12 Ni21 Ni27 Cu2 2.13(18) .
Ni22 Ni21 Ni27 Cu2 33.38(11) .
C32 Ni21 Ni27 Ni28 98.0(4) .
C33 Ni21 Ni27 Ni28 -175.5(5) .
C4 Ni21 Ni27 Ni28 -24.7(4) .
Ni11 Ni21 Ni27 Ni28 -111.38(7) .
Ni29 Ni21 Ni27 Ni28 49.45(6) .
Ni15 Ni21 Ni27 Ni28 -57.47(5) .
Ni19 Ni21 Ni27 Ni28 -112.64(6) .
Ni12 Ni21 Ni27 Ni28 -32.82(12) .
Ni22 Ni21 Ni27 Ni28 -1.57(5) .
C3 Ni23 Ni28 C20 92.0(7) .
C4 Ni23 Ni28 C20 -125.5(7) .
Cu2 Ni23 Ni28 C20 4.6(6) .
Ni15 Ni23 Ni28 C20 -160.0(6) .
Ni27 Ni23 Ni28 C20 -66.9(6) .
Ni17 Ni23 Ni28 C20 -34(5) .
Ni14 Ni23 Ni28 C20 145.7(6) .
Ni19 Ni23 Ni28 C20 -102.0(6) .
Ni20 Ni23 Ni28 C20 142.0(6) .
Ni25 Ni23 Ni28 C20 -34.2(6) .
Ni24 Ni23 Ni28 C20 38.2(6) .
C3 Ni23 Ni28 C22 -28.0(5) .
C4 Ni23 Ni28 C22 114.5(5) .
Cu2 Ni23 Ni28 C22 -115.4(4) .
Ni15 Ni23 Ni28 C22 80.0(4) .
Ni27 Ni23 Ni28 C22 173.2(4) .
Ni17 Ni23 Ni28 C22 -154(4) .
Ni14 Ni23 Ni28 C22 25.7(4) .
Ni19 Ni23 Ni28 C22 138.0(4) .
Ni20 Ni23 Ni28 C22 22.0(4) .
Ni25 Ni23 Ni28 C22 -154.2(4) .
Ni24 Ni23 Ni28 C22 -81.8(4) .
C3 Ni23 Ni28 C4 -142.5(5) .
Cu2 Ni23 Ni28 C4 130.1(4) .
Ni15 Ni23 Ni28 C4 -34.5(4) .
Ni27 Ni23 Ni28 C4 58.7(4) .
Ni17 Ni23 Ni28 C4 91(5) .
Ni14 Ni23 Ni28 C4 -88.8(4) .
Ni19 Ni23 Ni28 C4 23.6(4) .
Ni20 Ni23 Ni28 C4 -92.5(4) .
Ni25 Ni23 Ni28 C4 91.3(4) .
Ni24 Ni23 Ni28 C4 163.7(4) .
C3 Ni23 Ni28 Ni20 -50.0(3) .
C4 Ni23 Ni28 Ni20 92.5(4) .
Cu2 Ni23 Ni28 Ni20 -137.39(7) .
Ni15 Ni23 Ni28 Ni20 58.03(6) .
Ni27 Ni23 Ni28 Ni20 151.19(7) .
Ni17 Ni23 Ni28 Ni20 -176(100) .
Ni14 Ni23 Ni28 Ni20 3.71(8) .
Ni19 Ni23 Ni28 Ni20 116.07(8) .
Ni25 Ni23 Ni28 Ni20 -176.20(9) .
Ni24 Ni23 Ni28 Ni20 -103.80(8) .
C3 Ni23 Ni28 Ni29 -164.1(3) .
C4 Ni23 Ni28 Ni29 -21.6(4) .
Cu2 Ni23 Ni28 Ni29 108.50(7) .
Ni15 Ni23 Ni28 Ni29 -56.08(7) .
Ni27 Ni23 Ni28 Ni29 37.08(6) .
Ni17 Ni23 Ni28 Ni29 70(5) .
Ni14 Ni23 Ni28 Ni29 -110.40(8) .
Ni19 Ni23 Ni28 Ni29 1.95(9) .
Ni20 Ni23 Ni28 Ni29 -114.11(7) .
Ni25 Ni23 Ni28 Ni29 69.69(9) .
Ni24 Ni23 Ni28 Ni29 142.09(7) .
C3 Ni23 Ni28 Ni22 -108.6(3) .
C4 Ni23 Ni28 Ni22 33.9(4) .
Cu2 Ni23 Ni28 Ni22 163.98(7) .
Ni15 Ni23 Ni28 Ni22 -0.60(6) .
Ni27 Ni23 Ni28 Ni22 92.56(6) .
Ni17 Ni23 Ni28 Ni22 125(4) .
Ni14 Ni23 Ni28 Ni22 -54.92(9) .
Ni19 Ni23 Ni28 Ni22 57.43(8) .
Ni20 Ni23 Ni28 Ni22 -58.63(6) .
Ni25 Ni23 Ni28 Ni22 125.17(8) .
Ni24 Ni23 Ni28 Ni22 -162.43(7) .
C3 Ni23 Ni28 Ni27 158.9(3) .
C4 Ni23 Ni28 Ni27 -58.7(4) .
Cu2 Ni23 Ni28 Ni27 71.43(6) .
Ni15 Ni23 Ni28 Ni27 -93.16(7) .
Ni17 Ni23 Ni28 Ni27 33(4) .
Ni14 Ni23 Ni28 Ni27 -147.47(10) .
Ni19 Ni23 Ni28 Ni27 -35.12(7) .
Ni20 Ni23 Ni28 Ni27 -151.19(7) .
Ni25 Ni23 Ni28 Ni27 32.61(7) .
Ni24 Ni23 Ni28 Ni27 105.01(8) .
C3 Ni23 Ni28 Cu2 87.4(3) .
C4 Ni23 Ni28 Cu2 -130.1(4) .
Ni15 Ni23 Ni28 Cu2 -164.59(7) .
Ni27 Ni23 Ni28 Cu2 -71.43(6) .
Ni17 Ni23 Ni28 Cu2 -39(4) .
Ni14 Ni23 Ni28 Cu2 141.10(10) .
Ni19 Ni23 Ni28 Cu2 -106.55(8) .
Ni20 Ni23 Ni28 Cu2 137.39(7) .
Ni25 Ni23 Ni28 Cu2 -38.81(7) .
Ni24 Ni23 Ni28 Cu2 33.58(7) .
C3 Ni23 Ni28 Ni26 22.4(3) .
C4 Ni23 Ni28 Ni26 164.8(4) .
Cu2 Ni23 Ni28 Ni26 -65.06(6) .
Ni15 Ni23 Ni28 Ni26 130.35(7) .
Ni27 Ni23 Ni28 Ni26 -136.48(7) .
Ni17 Ni23 Ni28 Ni26 -104(4) .
Ni14 Ni23 Ni28 Ni26 76.04(8) .
Ni19 Ni23 Ni28 Ni26 -171.61(8) .
Ni20 Ni23 Ni28 Ni26 72.33(6) .
Ni25 Ni23 Ni28 Ni26 -103.87(8) .
Ni24 Ni23 Ni28 Ni26 -31.47(7) .
C22 Ni20 Ni28 C20 17.0(9) .
C25 Ni20 Ni28 C20 40.7(9) .
Ni10 Ni20 Ni28 C20 166.6(8) .
Ni23 Ni20 Ni28 C20 -133.9(7) .
Ni18 Ni20 Ni28 C20 -67.8(7) .
Ni14 Ni20 Ni28 C20 -137.3(7) .
Ni15 Ni20 Ni28 C20 174.0(7) .
Ni22 Ni20 Ni28 C20 121.4(7) .
Ni13 Ni20 Ni28 C20 123.9(7) .
Ni26 Ni20 Ni28 C20 -67.5(7) .
C25 Ni20 Ni28 C22 23.7(8) .
Ni10 Ni20 Ni28 C22 149.5(6) .
Ni23 Ni20 Ni28 C22 -150.9(5) .
Ni18 Ni20 Ni28 C22 -84.8(5) .
Ni14 Ni20 Ni28 C22 -154.3(5) .
Ni15 Ni20 Ni28 C22 157.0(5) .
Ni22 Ni20 Ni28 C22 104.4(5) .
Ni13 Ni20 Ni28 C22 106.9(5) .
Ni26 Ni20 Ni28 C22 -84.5(5) .
C22 Ni20 Ni28 C4 -156.1(6) .
C25 Ni20 Ni28 C4 -132.5(7) .
Ni10 Ni20 Ni28 C4 -6.6(5) .
Ni23 Ni20 Ni28 C4 53.0(3) .
Ni18 Ni20 Ni28 C4 119.0(3) .
Ni14 Ni20 Ni28 C4 49.6(3) .
Ni15 Ni20 Ni28 C4 0.9(3) .
Ni22 Ni20 Ni28 C4 -51.8(3) .
Ni13 Ni20 Ni28 C4 -49.2(3) .
Ni26 Ni20 Ni28 C4 119.3(3) .
C22 Ni20 Ni28 Ni23 150.9(5) .
C25 Ni20 Ni28 Ni23 174.6(6) .
Ni10 Ni20 Ni28 Ni23 -59.5(4) .
Ni18 Ni20 Ni28 Ni23 66.09(8) .
Ni14 Ni20 Ni28 Ni23 -3.40(7) .
Ni15 Ni20 Ni28 Ni23 -52.08(6) .
Ni22 Ni20 Ni28 Ni23 -104.73(6) .
Ni13 Ni20 Ni28 Ni23 -102.18(7) .
Ni26 Ni20 Ni28 Ni23 66.38(5) .
C22 Ni20 Ni28 Ni29 -119.9(5) .
C25 Ni20 Ni28 Ni29 -96.2(6) .
Ni10 Ni20 Ni28 Ni29 29.7(4) .
Ni23 Ni20 Ni28 Ni29 89.20(8) .
Ni18 Ni20 Ni28 Ni29 155.30(7) .
Ni14 Ni20 Ni28 Ni29 85.80(9) .
Ni15 Ni20 Ni28 Ni29 37.12(7) .
Ni22 Ni20 Ni28 Ni29 -15.52(6) .
Ni13 Ni20 Ni28 Ni29 -12.98(9) .
Ni26 Ni20 Ni28 Ni29 155.58(8) .
C22 Ni20 Ni28 Ni22 -104.4(5) .
C25 Ni20 Ni28 Ni22 -80.7(6) .
Ni10 Ni20 Ni28 Ni22 45.2(4) .
Ni23 Ni20 Ni28 Ni22 104.73(6) .
Ni18 Ni20 Ni28 Ni22 170.82(8) .
Ni14 Ni20 Ni28 Ni22 101.32(8) .
Ni15 Ni20 Ni28 Ni22 52.65(5) .
Ni13 Ni20 Ni28 Ni22 2.54(6) .
Ni26 Ni20 Ni28 Ni22 171.11(6) .
C22 Ni20 Ni28 Ni27 176.5(5) .
C25 Ni20 Ni28 Ni27 -159.8(6) .
Ni10 Ni20 Ni28 Ni27 -33.9(4) .
Ni23 Ni20 Ni28 Ni27 25.63(7) .
Ni18 Ni20 Ni28 Ni27 91.72(9) .
Ni14 Ni20 Ni28 Ni27 22.23(10) .
Ni15 Ni20 Ni28 Ni27 -26.45(7) .
Ni22 Ni20 Ni28 Ni27 -79.10(7) .
Ni13 Ni20 Ni28 Ni27 -76.56(8) .
Ni26 Ni20 Ni28 Ni27 92.01(7) .
C22 Ni20 Ni28 Cu2 115.3(5) .
C25 Ni20 Ni28 Cu2 138.9(6) .
Ni10 Ni20 Ni28 Cu2 -95.2(4) .
Ni23 Ni20 Ni28 Cu2 -35.62(6) .
Ni18 Ni20 Ni28 Cu2 30.48(9) .
Ni14 Ni20 Ni28 Cu2 -39.02(9) .
Ni15 Ni20 Ni28 Cu2 -87.70(7) .
Ni22 Ni20 Ni28 Cu2 -140.34(7) .
Ni13 Ni20 Ni28 Cu2 -137.80(6) .
Ni26 Ni20 Ni28 Cu2 30.76(6) .
C22 Ni20 Ni28 Ni26 84.5(5) .
C25 Ni20 Ni28 Ni26 108.2(6) .
Ni10 Ni20 Ni28 Ni26 -125.9(4) .
Ni23 Ni20 Ni28 Ni26 -66.38(5) .
Ni18 Ni20 Ni28 Ni26 -0.29(7) .
Ni14 Ni20 Ni28 Ni26 -69.78(7) .
Ni15 Ni20 Ni28 Ni26 -118.46(6) .
Ni22 Ni20 Ni28 Ni26 -171.11(6) .
Ni13 Ni20 Ni28 Ni26 -168.56(7) .
C23 Ni22 Ni28 C20 2.5(7) .
C26 Ni22 Ni28 C20 -82.0(7) .
C4 Ni22 Ni28 C20 127.4(7) .
Ni13 Ni22 Ni28 C20 -142.9(6) .
Ni29 Ni22 Ni28 C20 56.8(6) .
Ni15 Ni22 Ni28 C20 162.5(6) .
Ni20 Ni22 Ni28 C20 -139.9(6) .
Ni12 Ni22 Ni28 C20 133.1(6) .
Ni21 Ni22 Ni28 C20 104.0(6) .
C23 Ni22 Ni28 C22 95.5(5) .
C26 Ni22 Ni28 C22 11.0(5) .
C4 Ni22 Ni28 C22 -139.6(5) .
Ni13 Ni22 Ni28 C22 -49.9(3) .
Ni29 Ni22 Ni28 C22 149.8(3) .
Ni15 Ni22 Ni28 C22 -104.5(3) .
Ni20 Ni22 Ni28 C22 -46.8(3) .
Ni12 Ni22 Ni28 C22 -133.8(4) .
Ni21 Ni22 Ni28 C22 -162.9(3) .
C23 Ni22 Ni28 C4 -124.9(5) .
C26 Ni22 Ni28 C4 150.6(6) .
Ni13 Ni22 Ni28 C4 89.6(4) .
Ni29 Ni22 Ni28 C4 -70.6(4) .
Ni15 Ni22 Ni28 C4 35.1(4) .
Ni20 Ni22 Ni28 C4 92.7(4) .
Ni12 Ni22 Ni28 C4 5.7(4) .
Ni21 Ni22 Ni28 C4 -23.4(4) .
C23 Ni22 Ni28 Ni23 -159.4(4) .
C26 Ni22 Ni28 Ni23 116.1(4) .
C4 Ni22 Ni28 Ni23 -34.5(4) .
Ni13 Ni22 Ni28 Ni23 55.17(8) .
Ni29 Ni22 Ni28 Ni23 -105.12(6) .
Ni15 Ni22 Ni28 Ni23 0.60(6) .
Ni20 Ni22 Ni28 Ni23 58.24(5) .
Ni12 Ni22 Ni28 Ni23 -28.76(13) .
Ni21 Ni22 Ni28 Ni23 -57.86(6) .
C23 Ni22 Ni28 Ni20 142.3(4) .
C26 Ni22 Ni28 Ni20 57.9(4) .
C4 Ni22 Ni28 Ni20 -92.7(4) .
Ni13 Ni22 Ni28 Ni20 -3.07(7) .
Ni29 Ni22 Ni28 Ni20 -163.37(7) .
Ni15 Ni22 Ni28 Ni20 -57.65(5) .
Ni12 Ni22 Ni28 Ni20 -87.01(12) .
Ni21 Ni22 Ni28 Ni20 -116.11(6) .
C23 Ni22 Ni28 Ni29 -54.3(4) .
C26 Ni22 Ni28 Ni29 -138.8(4) .
C4 Ni22 Ni28 Ni29 70.6(4) .
Ni13 Ni22 Ni28 Ni29 160.29(9) .
Ni15 Ni22 Ni28 Ni29 105.72(6) .
Ni20 Ni22 Ni28 Ni29 163.37(7) .
Ni12 Ni22 Ni28 Ni29 76.36(12) .
Ni21 Ni22 Ni28 Ni29 47.26(5) .
C23 Ni22 Ni28 Ni27 -103.2(4) .
C26 Ni22 Ni28 Ni27 172.3(4) .
C4 Ni22 Ni28 Ni27 21.7(4) .
Ni13 Ni22 Ni28 Ni27 111.38(8) .
Ni29 Ni22 Ni28 Ni27 -48.91(5) .
Ni15 Ni22 Ni28 Ni27 56.81(6) .
Ni20 Ni22 Ni28 Ni27 114.46(6) .
Ni12 Ni22 Ni28 Ni27 27.45(13) .
Ni21 Ni22 Ni28 Ni27 -1.65(6) .
C23 Ni22 Ni28 Cu2 -137.9(4) .
C26 Ni22 Ni28 Cu2 137.6(4) .
C4 Ni22 Ni28 Cu2 -13.0(4) .
Ni13 Ni22 Ni28 Cu2 76.63(13) .
Ni29 Ni22 Ni28 Cu2 -83.66(11) .
Ni15 Ni22 Ni28 Cu2 22.06(12) .
Ni20 Ni22 Ni28 Cu2 79.71(11) .
Ni12 Ni22 Ni28 Cu2 -7.30(19) .
Ni21 Ni22 Ni28 Cu2 -36.40(12) .
C23 Ni22 Ni28 Ni26 151.6(4) .
C26 Ni22 Ni28 Ni26 67.1(4) .
C4 Ni22 Ni28 Ni26 -83.5(4) .
Ni13 Ni22 Ni28 Ni26 6.17(11) .
Ni29 Ni22 Ni28 Ni26 -154.12(8) .
Ni15 Ni22 Ni28 Ni26 -48.40(8) .
Ni20 Ni22 Ni28 Ni26 9.24(6) .
Ni12 Ni22 Ni28 Ni26 -77.76(14) .
Ni21 Ni22 Ni28 Ni26 -106.86(7) .
C31 Ni27 Ni28 C20 -3.0(6) .
C4 Ni27 Ni28 C20 -154.4(6) .
C34 Ni27 Ni28 C20 142.1(8) .
Ni23 Ni27 Ni28 C20 141.0(4) .
Ni29 Ni27 Ni28 C20 -83.4(4) .
Ni19 Ni27 Ni28 C20 172.9(4) .
Ni25 Ni27 Ni28 C20 111.2(4) .
Cu2 Ni27 Ni28 C20 73.1(4) .
Ni21 Ni27 Ni28 C20 -130.1(4) .
C31 Ni27 Ni28 C22 -163.6(12) .
C4 Ni27 Ni28 C22 45.0(11) .
C34 Ni27 Ni28 C22 -18.5(13) .
Ni23 Ni27 Ni28 C22 -19.6(11) .
Ni29 Ni27 Ni28 C22 115.9(11) .
Ni19 Ni27 Ni28 C22 12.3(11) .
Ni25 Ni27 Ni28 C22 -49.4(11) .
Cu2 Ni27 Ni28 C22 -87.5(11) .
Ni21 Ni27 Ni28 C22 69.3(11) .
C31 Ni27 Ni28 C4 151.4(6) .
C34 Ni27 Ni28 C4 -63.5(8) .
Ni23 Ni27 Ni28 C4 -64.6(4) .
Ni29 Ni27 Ni28 C4 71.0(4) .
Ni19 Ni27 Ni28 C4 -32.6(4) .
Ni25 Ni27 Ni28 C4 -94.4(4) .
Cu2 Ni27 Ni28 C4 -132.5(4) .
Ni21 Ni27 Ni28 C4 24.3(4) .
C31 Ni27 Ni28 Ni23 -144.0(5) .
C4 Ni27 Ni28 Ni23 64.6(4) .
C34 Ni27 Ni28 Ni23 1.1(7) .
Ni29 Ni27 Ni28 Ni23 135.59(7) .
Ni19 Ni27 Ni28 Ni23 31.96(7) .
Ni25 Ni27 Ni28 Ni23 -29.75(6) .
Cu2 Ni27 Ni28 Ni23 -67.88(6) .
Ni21 Ni27 Ni28 Ni23 88.89(6) .
C31 Ni27 Ni28 Ni20 -171.2(5) .
C4 Ni27 Ni28 Ni20 37.4(4) .
C34 Ni27 Ni28 Ni20 -26.1(7) .
Ni23 Ni27 Ni28 Ni20 -27.19(7) .
Ni29 Ni27 Ni28 Ni20 108.39(8) .
Ni19 Ni27 Ni28 Ni20 4.77(10) .
Ni25 Ni27 Ni28 Ni20 -56.94(9) .
Cu2 Ni27 Ni28 Ni20 -95.08(7) .
Ni21 Ni27 Ni28 Ni20 61.70(7) .
C31 Ni27 Ni28 Ni29 80.4(5) .
C4 Ni27 Ni28 Ni29 -71.0(4) .
C34 Ni27 Ni28 Ni29 -134.5(7) .
Ni23 Ni27 Ni28 Ni29 -135.59(7) .
Ni19 Ni27 Ni28 Ni29 -103.63(8) .
Ni25 Ni27 Ni28 Ni29 -165.33(8) .
Cu2 Ni27 Ni28 Ni29 156.53(7) .
Ni21 Ni27 Ni28 Ni29 -46.69(5) .
C31 Ni27 Ni28 Ni22 128.7(5) .
C4 Ni27 Ni28 Ni22 -22.7(4) .
C34 Ni27 Ni28 Ni22 -86.2(7) .
Ni23 Ni27 Ni28 Ni22 -87.28(6) .
Ni29 Ni27 Ni28 Ni22 48.31(6) .
Ni19 Ni27 Ni28 Ni22 -55.32(7) .
Ni25 Ni27 Ni28 Ni22 -117.03(7) .
Cu2 Ni27 Ni28 Ni22 -155.16(6) .
Ni21 Ni27 Ni28 Ni22 1.61(6) .
C31 Ni27 Ni28 Cu2 -76.1(5) .
C4 Ni27 Ni28 Cu2 132.5(4) .
C34 Ni27 Ni28 Cu2 69.0(7) .
Ni23 Ni27 Ni28 Cu2 67.88(6) .
Ni29 Ni27 Ni28 Cu2 -156.53(7) .
Ni19 Ni27 Ni28 Cu2 99.84(7) .
Ni25 Ni27 Ni28 Cu2 38.13(6) .
Ni21 Ni27 Ni28 Cu2 156.78(6) .
C31 Ni27 Ni28 Ni26 -107.6(5) .
C4 Ni27 Ni28 Ni26 101.0(4) .
C34 Ni27 Ni28 Ni26 37.5(7) .
Ni23 Ni27 Ni28 Ni26 36.40(6) .
Ni29 Ni27 Ni28 Ni26 171.98(7) .
Ni19 Ni27 Ni28 Ni26 68.36(8) .
Ni25 Ni27 Ni28 Ni26 6.65(8) .
Cu2 Ni27 Ni28 Ni26 -31.48(5) .
Ni21 Ni27 Ni28 Ni26 125.29(6) .
C18 Ni26 Ni28 C20 -1.9(6) .
C19 Ni26 Ni28 C20 92.0(6) .
C3 Ni26 Ni28 C20 -160.7(5) .
Ni18 Ni26 Ni28 C20 147.5(4) .
Cu2 Ni26 Ni28 C20 -70.7(4) .
Ni24 Ni26 Ni28 C20 -112.3(4) .
Ni23 Ni26 Ni28 C20 -140.0(4) .
Ni20 Ni26 Ni28 C20 147.2(4) .
C18 Ni26 Ni28 C22 -95.7(5) .
C19 Ni26 Ni28 C22 -1.9(6) .
C3 Ni26 Ni28 C22 105.4(5) .
Ni18 Ni26 Ni28 C22 53.6(4) .
Cu2 Ni26 Ni28 C22 -164.5(4) .
Ni24 Ni26 Ni28 C22 153.9(4) .
Ni23 Ni26 Ni28 C22 126.2(4) .
Ni20 Ni26 Ni28 C22 53.4(4) .
C18 Ni26 Ni28 C4 150.1(5) .
C19 Ni26 Ni28 C4 -116.0(5) .
C3 Ni26 Ni28 C4 -8.7(4) .
Ni18 Ni26 Ni28 C4 -60.5(3) .
Cu2 Ni26 Ni28 C4 81.4(3) .
Ni24 Ni26 Ni28 C4 39.8(3) .
Ni23 Ni26 Ni28 C4 12.1(3) .
Ni20 Ni26 Ni28 C4 -60.8(3) .
C18 Ni26 Ni28 Ni23 138.1(4) .
C19 Ni26 Ni28 Ni23 -128.1(4) .
C3 Ni26 Ni28 Ni23 -20.8(3) .
Ni18 Ni26 Ni28 Ni23 -72.57(7) .
Cu2 Ni26 Ni28 Ni23 69.31(6) .
Ni24 Ni26 Ni28 Ni23 27.71(6) .
Ni20 Ni26 Ni28 Ni23 -72.85(6) .
C18 Ni26 Ni28 Ni20 -149.1(4) .
C19 Ni26 Ni28 Ni20 -55.2(4) .
C3 Ni26 Ni28 Ni20 52.1(3) .
Ni18 Ni26 Ni28 Ni20 0.28(6) .
Cu2 Ni26 Ni28 Ni20 142.16(7) .
Ni24 Ni26 Ni28 Ni20 100.56(7) .
Ni23 Ni26 Ni28 Ni20 72.85(6) .
C18 Ni26 Ni28 Ni29 120.8(4) .
C19 Ni26 Ni28 Ni29 -145.4(5) .
C3 Ni26 Ni28 Ni29 -38.1(4) .
Ni18 Ni26 Ni28 Ni29 -89.86(19) .
Cu2 Ni26 Ni28 Ni29 52.02(19) .
Ni24 Ni26 Ni28 Ni29 10.4(2) .
Ni23 Ni26 Ni28 Ni29 -17.29(18) .
Ni20 Ni26 Ni28 Ni29 -90.14(19) .
C18 Ni26 Ni28 Ni22 -158.4(4) .
C19 Ni26 Ni28 Ni22 -64.5(5) .
C3 Ni26 Ni28 Ni22 42.8(3) .
Ni18 Ni26 Ni28 Ni22 -9.03(10) .
Cu2 Ni26 Ni28 Ni22 132.85(8) .
Ni24 Ni26 Ni28 Ni22 91.25(8) .
Ni23 Ni26 Ni28 Ni22 63.54(7) .
Ni20 Ni26 Ni28 Ni22 -9.31(6) .
C18 Ni26 Ni28 Ni27 102.2(4) .
C19 Ni26 Ni28 Ni27 -163.9(4) .
C3 Ni26 Ni28 Ni27 -56.6(3) .
Ni18 Ni26 Ni28 Ni27 -108.42(7) .
Cu2 Ni26 Ni28 Ni27 33.46(6) .
Ni24 Ni26 Ni28 Ni27 -8.14(8) .
Ni23 Ni26 Ni28 Ni27 -35.85(6) .
Ni20 Ni26 Ni28 Ni27 -108.70(7) .
C18 Ni26 Ni28 Cu2 68.8(4) .
C19 Ni26 Ni28 Cu2 162.6(4) .
C3 Ni26 Ni28 Cu2 -90.1(3) .
Ni18 Ni26 Ni28 Cu2 -141.88(8) .
Ni24 Ni26 Ni28 Cu2 -41.60(6) .
Ni23 Ni26 Ni28 Cu2 -69.31(6) .
Ni20 Ni26 Ni28 Cu2 -142.16(7) .
C32 Ni21 Ni29 C21 -17.2(8) .
C33 Ni21 Ni29 C21 -31.5(9) .
C4 Ni21 Ni29 C21 145.8(7) .
Ni11 Ni21 Ni29 C21 163.0(6) .
Ni15 Ni21 Ni29 C21 167.1(6) .
Ni19 Ni21 Ni29 C21 107.4(6) .
Ni12 Ni21 Ni29 C21 -128.0(6) .
Ni22 Ni21 Ni29 C21 -156.6(6) .
Ni27 Ni21 Ni29 C21 91.7(6) .
C33 Ni21 Ni29 C32 -14.2(8) .
C4 Ni21 Ni29 C32 163.1(6) .
Ni11 Ni21 Ni29 C32 -179.8(6) .
Ni15 Ni21 Ni29 C32 -175.6(5) .
Ni19 Ni21 Ni29 C32 124.7(5) .
Ni12 Ni21 Ni29 C32 -110.8(5) .
Ni22 Ni21 Ni29 C32 -139.3(5) .
Ni27 Ni21 Ni29 C32 108.9(5) .
C32 Ni21 Ni29 C23 113.8(6) .
C33 Ni21 Ni29 C23 99.6(7) .
C4 Ni21 Ni29 C23 -83.1(5) .
Ni11 Ni21 Ni29 C23 -66.0(4) .
Ni15 Ni21 Ni29 C23 -61.8(4) .
Ni19 Ni21 Ni29 C23 -121.5(4) .
Ni12 Ni21 Ni29 C23 3.1(4) .
Ni22 Ni21 Ni29 C23 -25.5(4) .
Ni27 Ni21 Ni29 C23 -137.3(4) .
C32 Ni21 Ni29 C4 -163.1(6) .
C33 Ni21 Ni29 C4 -177.3(7) .
Ni11 Ni21 Ni29 C4 17.1(4) .
Ni15 Ni21 Ni29 C4 21.3(3) .
Ni19 Ni21 Ni29 C4 -38.4(3) .
Ni12 Ni21 Ni29 C4 86.1(3) .
Ni22 Ni21 Ni29 C4 57.6(3) .
Ni27 Ni21 Ni29 C4 -54.2(3) .
C32 Ni21 Ni29 Ni22 139.3(5) .
C33 Ni21 Ni29 Ni22 125.1(6) .
C4 Ni21 Ni29 Ni22 -57.6(3) .
Ni11 Ni21 Ni29 Ni22 -40.5(2) .
Ni15 Ni21 Ni29 Ni22 -36.29(6) .
Ni19 Ni21 Ni29 Ni22 -95.98(7) .
Ni12 Ni21 Ni29 Ni22 28.57(7) .
Ni27 Ni21 Ni29 Ni22 -111.74(7) .
C32 Ni21 Ni29 Ni27 -108.9(5) .
C33 Ni21 Ni29 Ni27 -123.1(6) .
C4 Ni21 Ni29 Ni27 54.2(3) .
Ni11 Ni21 Ni29 Ni27 71.3(3) .
Ni15 Ni21 Ni29 Ni27 75.46(6) .
Ni19 Ni21 Ni29 Ni27 15.76(6) .
Ni12 Ni21 Ni29 Ni27 140.31(7) .
Ni22 Ni21 Ni29 Ni27 111.74(7) .
C32 Ni21 Ni29 Ni28 -165.4(5) .
C33 Ni21 Ni29 Ni28 -179.6(6) .
C4 Ni21 Ni29 Ni28 -2.3(3) .
Ni11 Ni21 Ni29 Ni28 14.8(3) .
Ni15 Ni21 Ni29 Ni28 18.98(8) .
Ni19 Ni21 Ni29 Ni28 -40.71(8) .
Ni12 Ni21 Ni29 Ni28 83.84(8) .
Ni22 Ni21 Ni29 Ni28 55.27(6) .
Ni27 Ni21 Ni29 Ni28 -56.47(6) .
C23 Ni22 Ni29 C21 9.1(9) .
C26 Ni22 Ni29 C21 16.8(10) .
C4 Ni22 Ni29 C21 -146.3(8) .
Ni13 Ni22 Ni29 C21 173.0(8) .
Ni15 Ni22 Ni29 C21 -167.1(8) .
Ni28 Ni22 Ni29 C21 -88.0(8) .
Ni20 Ni22 Ni29 C21 -103.1(8) .
Ni12 Ni22 Ni29 C21 128.1(8) .
Ni21 Ni22 Ni29 C21 155.2(8) .
C23 Ni22 Ni29 C32 -115.3(6) .
C26 Ni22 Ni29 C32 -107.5(8) .
C4 Ni22 Ni29 C32 89.4(5) .
Ni13 Ni22 Ni29 C32 48.6(5) .
Ni15 Ni22 Ni29 C32 68.6(4) .
Ni28 Ni22 Ni29 C32 147.7(4) .
Ni20 Ni22 Ni29 C32 132.6(4) .
Ni12 Ni22 Ni29 C32 3.8(4) .
Ni21 Ni22 Ni29 C32 30.8(4) .
C26 Ni22 Ni29 C23 7.8(8) .
C4 Ni22 Ni29 C23 -155.3(6) .
Ni13 Ni22 Ni29 C23 163.9(6) .
Ni15 Ni22 Ni29 C23 -176.1(5) .
Ni28 Ni22 Ni29 C23 -97.1(5) .
Ni20 Ni22 Ni29 C23 -112.1(5) .
Ni12 Ni22 Ni29 C23 119.0(5) .
Ni21 Ni22 Ni29 C23 146.1(5) .
C23 Ni22 Ni29 C4 155.3(6) .
C26 Ni22 Ni29 C4 163.1(8) .
Ni13 Ni22 Ni29 C4 -40.8(5) .
Ni15 Ni22 Ni29 C4 -20.8(4) .
Ni28 Ni22 Ni29 C4 58.3(4) .
Ni20 Ni22 Ni29 C4 43.2(4) .
Ni12 Ni22 Ni29 C4 -85.7(4) .
Ni21 Ni22 Ni29 C4 -58.6(4) .
C23 Ni22 Ni29 Ni21 -146.1(5) .
C26 Ni22 Ni29 Ni21 -138.3(7) .
C4 Ni22 Ni29 Ni21 58.6(4) .
Ni13 Ni22 Ni29 Ni21 17.8(3) .
Ni15 Ni22 Ni29 Ni21 37.77(7) .
Ni28 Ni22 Ni29 Ni21 116.86(6) .
Ni20 Ni22 Ni29 Ni21 101.77(7) .
Ni12 Ni22 Ni29 Ni21 -27.07(6) .
C23 Ni22 Ni29 Ni27 152.4(5) .
C26 Ni22 Ni29 Ni27 160.2(7) .
C4 Ni22 Ni29 Ni27 -2.9(4) .
Ni13 Ni22 Ni29 Ni27 -43.7(3) .
Ni15 Ni22 Ni29 Ni27 -23.76(8) .
Ni28 Ni22 Ni29 Ni27 55.33(6) .
Ni20 Ni22 Ni29 Ni27 40.24(9) .
Ni12 Ni22 Ni29 Ni27 -88.60(8) .
Ni21 Ni22 Ni29 Ni27 -61.53(6) .
C23 Ni22 Ni29 Ni28 97.1(5) .
C26 Ni22 Ni29 Ni28 104.8(7) .
C4 Ni22 Ni29 Ni28 -58.3(4) .
Ni13 Ni22 Ni29 Ni28 -99.0(3) .
Ni15 Ni22 Ni29 Ni28 -79.09(7) .
Ni20 Ni22 Ni29 Ni28 -15.08(6) .
Ni12 Ni22 Ni29 Ni28 -143.92(7) .
Ni21 Ni22 Ni29 Ni28 -116.86(6) .
C31 Ni27 Ni29 C21 -4.6(7) .
C4 Ni27 Ni29 C21 161.8(6) .
C34 Ni27 Ni29 C21 -105.2(7) .
Ni23 Ni27 Ni29 C21 140.8(5) .
Ni19 Ni27 Ni29 C21 -156.7(5) .
Ni25 Ni27 Ni29 C21 157.5(5) .
Cu2 Ni27 Ni29 C21 81.3(5) .
Ni28 Ni27 Ni29 C21 103.9(5) .
Ni21 Ni27 Ni29 C21 -140.2(5) .
C31 Ni27 Ni29 C32 90.0(6) .
C4 Ni27 Ni29 C32 -103.5(5) .
C34 Ni27 Ni29 C32 -10.5(6) .
Ni23 Ni27 Ni29 C32 -124.5(3) .
Ni19 Ni27 Ni29 C32 -62.0(4) .
Ni25 Ni27 Ni29 C32 -107.8(4) .
Cu2 Ni27 Ni29 C32 176.0(3) .
Ni28 Ni27 Ni29 C32 -161.4(4) .
Ni21 Ni27 Ni29 C32 -45.5(3) .
C31 Ni27 Ni29 C23 -131.6(7) .
C4 Ni27 Ni29 C23 34.8(7) .
C34 Ni27 Ni29 C23 127.8(7) .
Ni23 Ni27 Ni29 C23 13.9(5) .
Ni19 Ni27 Ni29 C23 76.3(5) .
Ni25 Ni27 Ni29 C23 30.5(6) .
Cu2 Ni27 Ni29 C23 -45.7(5) .
Ni28 Ni27 Ni29 C23 -23.1(5) .
Ni21 Ni27 Ni29 C23 92.8(5) .
C31 Ni27 Ni29 C4 -166.5(6) .
C34 Ni27 Ni29 C4 93.0(6) .
Ni23 Ni27 Ni29 C4 -21.0(4) .
Ni19 Ni27 Ni29 C4 41.5(4) .
Ni25 Ni27 Ni29 C4 -4.3(5) .
Cu2 Ni27 Ni29 C4 -80.5(4) .
Ni28 Ni27 Ni29 C4 -57.9(4) .
Ni21 Ni27 Ni29 C4 58.0(4) .
C31 Ni27 Ni29 Ni21 135.5(5) .
C4 Ni27 Ni29 Ni21 -58.0(4) .
C34 Ni27 Ni29 Ni21 35.0(5) .
Ni23 Ni27 Ni29 Ni21 -78.96(7) .
Ni19 Ni27 Ni29 Ni21 -16.47(7) .
Ni25 Ni27 Ni29 Ni21 -62.3(3) .
Cu2 Ni27 Ni29 Ni21 -138.53(7) .
Ni28 Ni27 Ni29 Ni21 -115.88(6) .
C31 Ni27 Ni29 Ni22 -163.4(5) .
C4 Ni27 Ni29 Ni22 3.0(4) .
C34 Ni27 Ni29 Ni22 96.0(5) .
Ni23 Ni27 Ni29 Ni22 -17.93(9) .
Ni19 Ni27 Ni29 Ni22 44.56(9) .
Ni25 Ni27 Ni29 Ni22 -1.3(3) .
Cu2 Ni27 Ni29 Ni22 -77.49(8) .
Ni28 Ni27 Ni29 Ni22 -54.85(6) .
Ni21 Ni27 Ni29 Ni22 61.03(6) .
C31 Ni27 Ni29 Ni28 -108.6(5) .
C4 Ni27 Ni29 Ni28 57.9(4) .
C34 Ni27 Ni29 Ni28 150.9(5) .
Ni23 Ni27 Ni29 Ni28 36.92(6) .
Ni19 Ni27 Ni29 Ni28 99.41(7) .
Ni25 Ni27 Ni29 Ni28 53.5(3) .
Cu2 Ni27 Ni29 Ni28 -22.65(7) .
Ni21 Ni27 Ni29 Ni28 115.88(6) .
C20 Ni28 Ni29 C21 1.8(6) .
C22 Ni28 Ni29 C21 102.4(6) .
C4 Ni28 Ni29 C21 -157.6(5) .
Ni23 Ni28 Ni29 C21 -137.5(4) .
Ni20 Ni28 Ni29 C21 158.6(4) .
Ni22 Ni28 Ni29 C21 142.2(4) .
Ni27 Ni28 Ni29 C21 -101.1(4) .
Cu2 Ni28 Ni29 C21 -79.7(4) .
Ni26 Ni28 Ni29 C21 -122.7(4) .
C20 Ni28 Ni29 C32 140.5(8) .
C22 Ni28 Ni29 C32 -118.9(8) .
C4 Ni28 Ni29 C32 -18.9(8) .
Ni23 Ni28 Ni29 C32 1.2(7) .
Ni20 Ni28 Ni29 C32 -62.7(7) .
Ni22 Ni28 Ni29 C32 -79.1(7) .
Ni27 Ni28 Ni29 C32 37.6(7) .
Cu2 Ni28 Ni29 C32 59.0(7) .
Ni26 Ni28 Ni29 C32 16.0(8) .
C20 Ni28 Ni29 C23 -92.2(5) .
C22 Ni28 Ni29 C23 8.4(6) .
C4 Ni28 Ni29 C23 108.4(5) .
Ni23 Ni28 Ni29 C23 128.5(3) .
Ni20 Ni28 Ni29 C23 64.7(3) .
Ni22 Ni28 Ni29 C23 48.3(3) .
Ni27 Ni28 Ni29 C23 165.0(3) .
Cu2 Ni28 Ni29 C23 -173.7(3) .
Ni26 Ni28 Ni29 C23 143.3(4) .
C20 Ni28 Ni29 C4 159.4(5) .
C22 Ni28 Ni29 C4 -100.0(6) .
Ni23 Ni28 Ni29 C4 20.1(4) .
Ni20 Ni28 Ni29 C4 -43.7(4) .
Ni22 Ni28 Ni29 C4 -60.1(4) .
Ni27 Ni28 Ni29 C4 56.6(4) .
Cu2 Ni28 Ni29 C4 77.9(4) .
Ni26 Ni28 Ni29 C4 34.9(4) .
C20 Ni28 Ni29 Ni21 161.8(4) .
C22 Ni28 Ni29 Ni21 -97.6(4) .
C4 Ni28 Ni29 Ni21 2.4(4) .
Ni23 Ni28 Ni29 Ni21 22.50(8) .
Ni20 Ni28 Ni29 Ni21 -41.33(9) .
Ni22 Ni28 Ni29 Ni21 -57.74(6) .
Ni27 Ni28 Ni29 Ni21 58.97(6) .
Cu2 Ni28 Ni29 Ni21 80.29(8) .
Ni26 Ni28 Ni29 Ni21 37.3(2) .
C20 Ni28 Ni29 Ni22 -140.5(4) .
C22 Ni28 Ni29 Ni22 -39.9(4) .
C4 Ni28 Ni29 Ni22 60.1(4) .
Ni23 Ni28 Ni29 Ni22 80.24(6) .
Ni20 Ni28 Ni29 Ni22 16.42(7) .
Ni27 Ni28 Ni29 Ni22 116.71(6) .
Cu2 Ni28 Ni29 Ni22 138.03(7) .
Ni26 Ni28 Ni29 Ni22 95.06(19) .
C20 Ni28 Ni29 Ni27 102.8(4) .
C22 Ni28 Ni29 Ni27 -156.6(4) .
C4 Ni28 Ni29 Ni27 -56.6(4) .
Ni23 Ni28 Ni29 Ni27 -36.47(6) .
Ni20 Ni28 Ni29 Ni27 -100.30(7) .
Ni22 Ni28 Ni29 Ni27 -116.71(6) .
Cu2 Ni28 Ni29 Ni27 21.32(6) .
Ni26 Ni28 Ni29 Ni27 -21.66(18) .
C2 Ni6 Cu1 N1 34(8) .
C1 Ni6 Cu1 N1 -124(8) .
Ni15 Ni6 Cu1 N1 37(8) .
Ni14 Ni6 Cu1 N1 -129(8) .
Ni10 Ni6 Cu1 N1 164(8) .
Ni3 Ni6 Cu1 N1 -9(8) .
Ni2 Ni6 Cu1 N1 -161(8) .
Ni9 Ni6 Cu1 N1 -50(8) .
Ni5 Ni6 Cu1 N1 58(8) .
Ni1 Ni6 Cu1 N1 -94(8) .
Ni4 Ni6 Cu1 N1 133(8) .
C2 Ni6 Cu1 Ni5 -24.0(3) .
C1 Ni6 Cu1 Ni5 177.7(3) .
Ni15 Ni6 Cu1 Ni5 -20.53(15) .
Ni14 Ni6 Cu1 Ni5 173.25(14) .
Ni10 Ni6 Cu1 Ni5 106.46(7) .
Ni3 Ni6 Cu1 Ni5 -66.84(5) .
Ni2 Ni6 Cu1 Ni5 141.23(6) .
Ni9 Ni6 Cu1 Ni5 -108.32(8) .
Ni1 Ni6 Cu1 Ni5 -152.39(7) .
Ni4 Ni6 Cu1 Ni5 75.38(6) .
C2 Ni6 Cu1 Ni1 128.4(3) .
C1 Ni6 Cu1 Ni1 -29.9(3) .
Ni15 Ni6 Cu1 Ni1 131.86(16) .
Ni14 Ni6 Cu1 Ni1 -34.35(13) .
Ni10 Ni6 Cu1 Ni1 -101.15(7) .
Ni3 Ni6 Cu1 Ni1 85.55(6) .
Ni2 Ni6 Cu1 Ni1 -66.38(5) .
Ni9 Ni6 Cu1 Ni1 44.08(7) .
Ni5 Ni6 Cu1 Ni1 152.39(7) .
Ni4 Ni6 Cu1 Ni1 -132.22(7) .
C2 Ni6 Cu1 Ni4 -99.4(3) .
C1 Ni6 Cu1 Ni4 102.3(3) .
Ni15 Ni6 Cu1 Ni4 -95.91(16) .
Ni14 Ni6 Cu1 Ni4 97.87(14) .
Ni10 Ni6 Cu1 Ni4 31.08(6) .
Ni3 Ni6 Cu1 Ni4 -142.22(7) .
Ni2 Ni6 Cu1 Ni4 65.84(5) .
Ni9 Ni6 Cu1 Ni4 176.30(8) .
Ni5 Ni6 Cu1 Ni4 -75.38(6) .
Ni1 Ni6 Cu1 Ni4 132.22(7) .
C2 Ni6 Cu1 Ni2 -165.2(3) .
C1 Ni6 Cu1 Ni2 36.4(3) .
Ni15 Ni6 Cu1 Ni2 -161.76(16) .
Ni14 Ni6 Cu1 Ni2 32.03(13) .
Ni10 Ni6 Cu1 Ni2 -34.77(6) .
Ni3 Ni6 Cu1 Ni2 151.93(6) .
Ni9 Ni6 Cu1 Ni2 110.46(8) .
Ni5 Ni6 Cu1 Ni2 -141.23(6) .
Ni1 Ni6 Cu1 Ni2 66.38(5) .
Ni4 Ni6 Cu1 Ni2 -65.84(5) .
C2 Ni6 Cu1 Ni3 42.8(3) .
C1 Ni6 Cu1 Ni3 -115.5(3) .
Ni15 Ni6 Cu1 Ni3 46.31(15) .
Ni14 Ni6 Cu1 Ni3 -119.91(14) .
Ni10 Ni6 Cu1 Ni3 173.30(8) .
Ni2 Ni6 Cu1 Ni3 -151.93(6) .
Ni9 Ni6 Cu1 Ni3 -41.48(7) .
Ni5 Ni6 Cu1 Ni3 66.84(5) .
Ni1 Ni6 Cu1 Ni3 -85.55(6) .
Ni4 Ni6 Cu1 Ni3 142.22(7) .
C8 Ni5 Cu1 N1 16.6(5) .
C9 Ni5 Cu1 N1 -3.0(13) .
C2 Ni5 Cu1 N1 -155.5(4) .
Ni12 Ni5 Cu1 N1 -163.4(3) .
Ni6 Ni5 Cu1 N1 -178.0(3) .
Ni3 Ni5 Cu1 N1 -111.7(3) .
Ni13 Ni5 Cu1 N1 143.3(3) .
Ni4 Ni5 Cu1 N1 112.7(3) .
C8 Ni5 Cu1 Ni6 -165.4(4) .
C9 Ni5 Cu1 Ni6 175.1(13) .
C2 Ni5 Cu1 Ni6 22.5(3) .
Ni12 Ni5 Cu1 Ni6 14.62(13) .
Ni3 Ni5 Cu1 Ni6 66.28(6) .
Ni13 Ni5 Cu1 Ni6 -38.64(6) .
Ni4 Ni5 Cu1 Ni6 -69.29(6) .
C8 Ni5 Cu1 Ni1 166.8(4) .
C9 Ni5 Cu1 Ni1 147.3(12) .
C2 Ni5 Cu1 Ni1 -5.3(3) .
Ni12 Ni5 Cu1 Ni1 -13.16(17) .
Ni6 Ni5 Cu1 Ni1 -27.79(7) .
Ni3 Ni5 Cu1 Ni1 38.50(7) .
Ni13 Ni5 Cu1 Ni1 -66.42(8) .
Ni4 Ni5 Cu1 Ni1 -97.07(8) .
C8 Ni5 Cu1 Ni4 -96.1(4) .
C9 Ni5 Cu1 Ni4 -115.7(13) .
C2 Ni5 Cu1 Ni4 91.8(3) .
Ni12 Ni5 Cu1 Ni4 83.91(13) .
Ni6 Ni5 Cu1 Ni4 69.29(6) .
Ni3 Ni5 Cu1 Ni4 135.57(6) .
Ni13 Ni5 Cu1 Ni4 30.65(5) .
C8 Ni5 Cu1 Ni2 -130.0(4) .
C9 Ni5 Cu1 Ni2 -149.5(12) .
C2 Ni5 Cu1 Ni2 57.9(3) .
Ni12 Ni5 Cu1 Ni2 50.03(15) .
Ni6 Ni5 Cu1 Ni2 35.41(6) .
Ni3 Ni5 Cu1 Ni2 101.69(7) .
Ni13 Ni5 Cu1 Ni2 -3.23(8) .
Ni4 Ni5 Cu1 Ni2 -33.88(6) .
C8 Ni5 Cu1 Ni3 128.3(4) .
C9 Ni5 Cu1 Ni3 108.8(13) .
C2 Ni5 Cu1 Ni3 -43.7(3) .
Ni12 Ni5 Cu1 Ni3 -51.66(12) .
Ni6 Ni5 Cu1 Ni3 -66.28(6) .
Ni13 Ni5 Cu1 Ni3 -104.92(6) .
Ni4 Ni5 Cu1 Ni3 -135.57(6) .
C5 Ni1 Cu1 N1 14.1(5) .
C11 Ni1 Cu1 N1 25.0(17) .
C1 Ni1 Cu1 N1 -153.5(5) .
Ni7 Ni1 Cu1 N1 -170.1(3) .
Ni2 Ni1 Cu1 N1 -112.2(3) .
Ni6 Ni1 Cu1 N1 177.6(3) .
Ni9 Ni1 Cu1 N1 143.4(3) .
C5 Ni1 Cu1 Ni6 -163.5(4) .
C11 Ni1 Cu1 Ni6 -152.7(17) .
C1 Ni1 Cu1 Ni6 28.9(3) .
Ni7 Ni1 Cu1 Ni6 12.26(12) .
Ni2 Ni1 Cu1 Ni6 70.19(6) .
Ni9 Ni1 Cu1 Ni6 -34.26(6) .
C5 Ni1 Cu1 Ni5 -135.8(4) .
C11 Ni1 Cu1 Ni5 -125.0(17) .
C1 Ni1 Cu1 Ni5 56.6(3) .
Ni7 Ni1 Cu1 Ni5 39.95(16) .
Ni2 Ni1 Cu1 Ni5 97.88(8) .
Ni6 Ni1 Cu1 Ni5 27.69(7) .
Ni9 Ni1 Cu1 Ni5 -6.57(9) .
C5 Ni1 Cu1 Ni4 153.6(4) .
C11 Ni1 Cu1 Ni4 164.5(17) .
C1 Ni1 Cu1 Ni4 -14.0(3) .
Ni7 Ni1 Cu1 Ni4 -30.59(15) .
Ni2 Ni1 Cu1 Ni4 27.33(6) .
Ni6 Ni1 Cu1 Ni4 -42.86(6) .
Ni9 Ni1 Cu1 Ni4 -77.12(7) .
C5 Ni1 Cu1 Ni2 126.3(4) .
C11 Ni1 Cu1 Ni2 137.1(17) .
C1 Ni1 Cu1 Ni2 -41.3(3) .
Ni7 Ni1 Cu1 Ni2 -57.93(12) .
Ni6 Ni1 Cu1 Ni2 -70.19(6) .
Ni9 Ni1 Cu1 Ni2 -104.45(6) .
C5 Ni1 Cu1 Ni3 -102.6(4) .
C11 Ni1 Cu1 Ni3 -91.7(17) .
C1 Ni1 Cu1 Ni3 89.8(3) .
Ni7 Ni1 Cu1 Ni3 73.18(12) .
Ni2 Ni1 Cu1 Ni3 131.10(6) .
Ni6 Ni1 Cu1 Ni3 60.91(5) .
Ni9 Ni1 Cu1 Ni3 26.65(5) .
C29 Ni4 Cu1 N1 -92.6(5) .
N4 Ni4 Cu1 N1 0.8(5) .
C28 Ni4 Cu1 N1 99.2(5) .
Ni10 Ni4 Cu1 N1 151.2(3) .
Ni13 Ni4 Cu1 N1 -144.1(3) .
Ni2 Ni4 Cu1 N1 110.8(4) .
Ni6 Ni4 Cu1 N1 -178.2(4) .
Ni5 Ni4 Cu1 N1 -107.9(4) .
C29 Ni4 Cu1 Ni6 85.7(4) .
N4 Ni4 Cu1 Ni6 179.0(4) .
C28 Ni4 Cu1 Ni6 -82.6(3) .
Ni10 Ni4 Cu1 Ni6 -30.51(7) .
Ni13 Ni4 Cu1 Ni6 34.15(7) .
Ni2 Ni4 Cu1 Ni6 -71.00(6) .
Ni5 Ni4 Cu1 Ni6 70.37(6) .
C29 Ni4 Cu1 Ni5 15.3(4) .
N4 Ni4 Cu1 Ni5 108.7(3) .
C28 Ni4 Cu1 Ni5 -153.0(3) .
Ni10 Ni4 Cu1 Ni5 -100.88(7) .
Ni13 Ni4 Cu1 Ni5 -36.22(6) .
Ni2 Ni4 Cu1 Ni5 -141.37(6) .
Ni6 Ni4 Cu1 Ni5 -70.37(6) .
C29 Ni4 Cu1 Ni1 129.1(4) .
N4 Ni4 Cu1 Ni1 -137.6(3) .
C28 Ni4 Cu1 Ni1 -39.2(3) .
Ni10 Ni4 Cu1 Ni1 12.89(8) .
Ni13 Ni4 Cu1 Ni1 77.55(8) .
Ni2 Ni4 Cu1 Ni1 -27.60(6) .
Ni6 Ni4 Cu1 Ni1 43.40(6) .
Ni5 Ni4 Cu1 Ni1 113.76(7) .
C29 Ni4 Cu1 Ni2 156.7(4) .
N4 Ni4 Cu1 Ni2 -110.0(3) .
C28 Ni4 Cu1 Ni2 -11.6(3) .
Ni10 Ni4 Cu1 Ni2 40.49(6) .
Ni13 Ni4 Cu1 Ni2 105.15(7) .
Ni6 Ni4 Cu1 Ni2 71.00(6) .
Ni5 Ni4 Cu1 Ni2 141.37(6) .
C29 Ni4 Cu1 Ni3 53.3(4) .
N4 Ni4 Cu1 Ni3 146.6(3) .
C28 Ni4 Cu1 Ni3 -115.0(3) .
Ni10 Ni4 Cu1 Ni3 -62.92(8) .
Ni13 Ni4 Cu1 Ni3 1.74(9) .
Ni2 Ni4 Cu1 Ni3 -103.41(7) .
Ni6 Ni4 Cu1 Ni3 -32.41(6) .
Ni5 Ni4 Cu1 Ni3 37.96(6) .
C7 Ni2 Cu1 N1 5.5(5) .
C1 Ni2 Cu1 N1 144.9(4) .
C28 Ni2 Cu1 N1 -96.1(5) .
C27 Ni2 Cu1 N1 52.0(10) .
Ni10 Ni2 Cu1 N1 -147.1(3) .
Ni8 Ni2 Cu1 N1 138.9(3) .
Ni6 Ni2 Cu1 N1 179.2(3) .
Ni1 Ni2 Cu1 N1 104.5(3) .
Ni4 Ni2 Cu1 N1 -107.2(3) .
C7 Ni2 Cu1 Ni6 -173.7(4) .
C1 Ni2 Cu1 Ni6 -34.3(3) .
C28 Ni2 Cu1 Ni6 84.7(3) .
C27 Ni2 Cu1 Ni6 -127.1(10) .
Ni10 Ni2 Cu1 Ni6 33.68(6) .
Ni8 Ni2 Cu1 Ni6 -40.34(10) .
Ni1 Ni2 Cu1 Ni6 -74.66(6) .
Ni4 Ni2 Cu1 Ni6 73.63(6) .
C7 Ni2 Cu1 Ni5 150.0(4) .
C1 Ni2 Cu1 Ni5 -70.6(3) .
C28 Ni2 Cu1 Ni5 48.4(3) .
C27 Ni2 Cu1 Ni5 -163.4(10) .
Ni10 Ni2 Cu1 Ni5 -2.62(8) .
Ni8 Ni2 Cu1 Ni5 -76.64(11) .
Ni6 Ni2 Cu1 Ni5 -36.30(6) .
Ni1 Ni2 Cu1 Ni5 -110.96(7) .
Ni4 Ni2 Cu1 Ni5 37.33(6) .
C7 Ni2 Cu1 Ni1 -99.0(4) .
C1 Ni2 Cu1 Ni1 40.4(3) .
C28 Ni2 Cu1 Ni1 159.4(3) .
C27 Ni2 Cu1 Ni1 -52.5(10) .
Ni10 Ni2 Cu1 Ni1 108.34(7) .
Ni8 Ni2 Cu1 Ni1 34.32(10) .
Ni6 Ni2 Cu1 Ni1 74.66(6) .
Ni4 Ni2 Cu1 Ni1 148.29(7) .
C7 Ni2 Cu1 Ni4 112.7(4) .
C1 Ni2 Cu1 Ni4 -107.9(3) .
C28 Ni2 Cu1 Ni4 11.1(3) .
C27 Ni2 Cu1 Ni4 159.2(10) .
Ni10 Ni2 Cu1 Ni4 -39.95(6) .
Ni8 Ni2 Cu1 Ni4 -113.97(11) .
Ni6 Ni2 Cu1 Ni4 -73.63(6) .
Ni1 Ni2 Cu1 Ni4 -148.29(7) .
C7 Ni2 Cu1 Ni3 -148.9(4) .
C1 Ni2 Cu1 Ni3 -9.6(3) .
C28 Ni2 Cu1 Ni3 109.5(3) .
C27 Ni2 Cu1 Ni3 -102.4(10) .
Ni10 Ni2 Cu1 Ni3 58.43(8) .
Ni8 Ni2 Cu1 Ni3 -15.59(12) .
Ni6 Ni2 Cu1 Ni3 24.75(6) .
Ni1 Ni2 Cu1 Ni3 -49.90(6) .
Ni4 Ni2 Cu1 Ni3 98.38(6) .
C6 Ni3 Cu1 N1 -6.2(5) .
C10 Ni3 Cu1 N1 -95.6(5) .
C36 Ni3 Cu1 N1 54.2(9) .
C2 Ni3 Cu1 N1 143.2(4) .
Ni11 Ni3 Cu1 N1 147.5(3) .
Ni6 Ni3 Cu1 N1 179.6(3) .
Ni9 Ni3 Cu1 N1 -142.7(3) .
Ni5 Ni3 Cu1 N1 103.3(3) .
C6 Ni3 Cu1 Ni6 174.2(4) .
C10 Ni3 Cu1 Ni6 84.8(4) .
C36 Ni3 Cu1 Ni6 -125.4(8) .
C2 Ni3 Cu1 Ni6 -36.4(3) .
Ni11 Ni3 Cu1 Ni6 -32.15(10) .
Ni9 Ni3 Cu1 Ni6 37.69(6) .
Ni5 Ni3 Cu1 Ni6 -76.27(6) .
C6 Ni3 Cu1 Ni5 -109.5(4) .
C10 Ni3 Cu1 Ni5 161.1(4) .
C36 Ni3 Cu1 Ni5 -49.1(8) .
C2 Ni3 Cu1 Ni5 39.8(3) .
Ni11 Ni3 Cu1 Ni5 44.12(10) .
Ni6 Ni3 Cu1 Ni5 76.27(6) .
Ni9 Ni3 Cu1 Ni5 113.96(7) .
C6 Ni3 Cu1 Ni1 105.7(4) .
C10 Ni3 Cu1 Ni1 16.3(4) .
C36 Ni3 Cu1 Ni1 166.2(8) .
C2 Ni3 Cu1 Ni1 -104.9(3) .
Ni11 Ni3 Cu1 Ni1 -100.62(11) .
Ni6 Ni3 Cu1 Ni1 -68.47(6) .
Ni9 Ni3 Cu1 Ni1 -30.78(6) .
Ni5 Ni3 Cu1 Ni1 -144.74(7) .
C6 Ni3 Cu1 Ni4 -151.4(4) .
C10 Ni3 Cu1 Ni4 119.2(4) .
C36 Ni3 Cu1 Ni4 -91.0(8) .
C2 Ni3 Cu1 Ni4 -2.0(3) .
Ni11 Ni3 Cu1 Ni4 2.23(13) .
Ni6 Ni3 Cu1 Ni4 34.39(6) .
Ni9 Ni3 Cu1 Ni4 72.08(7) .
Ni5 Ni3 Cu1 Ni4 -41.89(6) .
C6 Ni3 Cu1 Ni2 148.4(4) .
C10 Ni3 Cu1 Ni2 59.0(4) .
C36 Ni3 Cu1 Ni2 -151.2(8) .
C2 Ni3 Cu1 Ni2 -62.2(3) .
Ni11 Ni3 Cu1 Ni2 -57.92(12) .
Ni6 Ni3 Cu1 Ni2 -25.77(6) .
Ni9 Ni3 Cu1 Ni2 11.92(8) .
Ni5 Ni3 Cu1 Ni2 -102.04(7) .
C3 Ni23 Cu2 N2 156(2) .
C4 Ni23 Cu2 N2 -55(2) .
Ni15 Ni23 Cu2 N2 -56(2) .
Ni27 Ni23 Cu2 N2 -19(2) .
Ni17 Ni23 Cu2 N2 86(2) .
Ni28 Ni23 Cu2 N2 -93(2) .
Ni14 Ni23 Cu2 N2 154(2) .
Ni19 Ni23 Cu2 N2 18(2) .
Ni20 Ni23 Cu2 N2 -133(2) .
Ni25 Ni23 Cu2 N2 50(2) .
Ni24 Ni23 Cu2 N2 119(2) .
C3 Ni23 Cu2 C18 -43.8(4) .
C4 Ni23 Cu2 C18 105.2(4) .
Ni15 Ni23 Cu2 C18 104.0(3) .
Ni27 Ni23 Cu2 C18 140.5(3) .
Ni17 Ni23 Cu2 C18 -114.2(3) .
Ni28 Ni23 Cu2 C18 66.6(3) .
Ni14 Ni23 Cu2 C18 -46.3(3) .
Ni19 Ni23 Cu2 C18 178.2(3) .
Ni20 Ni23 Cu2 C18 27.0(3) .
Ni25 Ni23 Cu2 C18 -150.1(3) .
Ni24 Ni23 Cu2 C18 -81.4(3) .
C3 Ni23 Cu2 Ni26 -31.0(3) .
C4 Ni23 Cu2 Ni26 118.0(3) .
Ni15 Ni23 Cu2 Ni26 116.84(17) .
Ni27 Ni23 Cu2 Ni26 153.35(7) .
Ni17 Ni23 Cu2 Ni26 -101.33(7) .
Ni28 Ni23 Cu2 Ni26 79.40(6) .
Ni14 Ni23 Cu2 Ni26 -33.45(11) .
Ni19 Ni23 Cu2 Ni26 -168.94(8) .
Ni20 Ni23 Cu2 Ni26 39.83(7) .
Ni25 Ni23 Cu2 Ni26 -137.25(6) .
Ni24 Ni23 Cu2 Ni26 -68.62(6) .
C3 Ni23 Cu2 Ni27 175.7(3) .
C4 Ni23 Cu2 Ni27 -35.3(3) .
Ni15 Ni23 Cu2 Ni27 -36.51(16) .
Ni17 Ni23 Cu2 Ni27 105.33(8) .
Ni28 Ni23 Cu2 Ni27 -73.95(6) .
Ni14 Ni23 Cu2 Ni27 173.20(13) .
Ni19 Ni23 Cu2 Ni27 37.71(6) .
Ni20 Ni23 Cu2 Ni27 -113.52(8) .
Ni25 Ni23 Cu2 Ni27 69.40(6) .
Ni24 Ni23 Cu2 Ni27 138.03(7) .
C3 Ni23 Cu2 Ni24 37.7(3) .
C4 Ni23 Cu2 Ni24 -173.4(3) .
Ni15 Ni23 Cu2 Ni24 -174.54(18) .
Ni27 Ni23 Cu2 Ni24 -138.03(7) .
Ni17 Ni23 Cu2 Ni24 -32.71(7) .
Ni28 Ni23 Cu2 Ni24 148.01(7) .
Ni14 Ni23 Cu2 Ni24 35.17(11) .
Ni19 Ni23 Cu2 Ni24 -100.33(7) .
Ni20 Ni23 Cu2 Ni24 108.45(8) .
Ni25 Ni23 Cu2 Ni24 -68.64(6) .
C3 Ni23 Cu2 Ni25 106.3(3) .
C4 Ni23 Cu2 Ni25 -104.7(3) .
Ni15 Ni23 Cu2 Ni25 -105.91(17) .
Ni27 Ni23 Cu2 Ni25 -69.40(6) .
Ni17 Ni23 Cu2 Ni25 35.93(7) .
Ni28 Ni23 Cu2 Ni25 -143.35(7) .
Ni14 Ni23 Cu2 Ni25 103.80(12) .
Ni19 Ni23 Cu2 Ni25 -31.69(7) .
Ni20 Ni23 Cu2 Ni25 177.08(8) .
Ni24 Ni23 Cu2 Ni25 68.64(6) .
C3 Ni23 Cu2 Ni28 -110.4(3) .
C4 Ni23 Cu2 Ni28 38.6(3) .
Ni15 Ni23 Cu2 Ni28 37.44(16) .
Ni27 Ni23 Cu2 Ni28 73.95(6) .
Ni17 Ni23 Cu2 Ni28 179.28(8) .
Ni14 Ni23 Cu2 Ni28 -112.85(12) .
Ni19 Ni23 Cu2 Ni28 111.66(8) .
Ni20 Ni23 Cu2 Ni28 -39.57(7) .
Ni25 Ni23 Cu2 Ni28 143.35(7) .
Ni24 Ni23 Cu2 Ni28 -148.01(7) .
C18 Ni26 Cu2 N2 18.3(6) .
C19 Ni26 Cu2 N2 10.6(16) .
C3 Ni26 Cu2 N2 -150.7(5) .
Ni18 Ni26 Cu2 N2 -162.6(4) .
Ni24 Ni26 Cu2 N2 -110.6(4) .
Ni23 Ni26 Cu2 N2 178.7(4) .
Ni20 Ni26 Cu2 N2 145.3(4) .
Ni28 Ni26 Cu2 N2 115.7(4) .
C18 Ni26 Cu2 Ni23 -160.4(4) .
C19 Ni26 Cu2 Ni23 -168.1(15) .
C3 Ni26 Cu2 Ni23 30.6(3) .
Ni18 Ni26 Cu2 Ni23 18.67(12) .
Ni24 Ni26 Cu2 Ni23 70.68(6) .
Ni20 Ni26 Cu2 Ni23 -33.36(6) .
Ni28 Ni26 Cu2 Ni23 -62.96(5) .
C19 Ni26 Cu2 C18 -7.7(16) .
C3 Ni26 Cu2 C18 -168.9(5) .
Ni18 Ni26 Cu2 C18 179.1(4) .
Ni24 Ni26 Cu2 C18 -128.9(4) .
Ni23 Ni26 Cu2 C18 160.4(4) .
Ni20 Ni26 Cu2 C18 127.1(4) .
Ni28 Ni26 Cu2 C18 97.5(4) .
C18 Ni26 Cu2 Ni27 -135.6(4) .
C19 Ni26 Cu2 Ni27 -143.3(15) .
C3 Ni26 Cu2 Ni27 55.5(3) .
Ni18 Ni26 Cu2 Ni27 43.56(15) .
Ni24 Ni26 Cu2 Ni27 95.58(7) .
Ni23 Ni26 Cu2 Ni27 24.89(6) .
Ni20 Ni26 Cu2 Ni27 -8.46(8) .
Ni28 Ni26 Cu2 Ni27 -38.07(6) .
C18 Ni26 Cu2 Ni24 128.9(4) .
C19 Ni26 Cu2 Ni24 121.2(15) .
C3 Ni26 Cu2 Ni24 -40.0(3) .
Ni18 Ni26 Cu2 Ni24 -52.02(12) .
Ni23 Ni26 Cu2 Ni24 -70.68(6) .
Ni20 Ni26 Cu2 Ni24 -104.04(6) .
Ni28 Ni26 Cu2 Ni24 -133.65(6) .
C18 Ni26 Cu2 Ni25 160.8(4) .
C19 Ni26 Cu2 Ni25 153.1(15) .
C3 Ni26 Cu2 Ni25 -8.1(3) .
Ni18 Ni26 Cu2 Ni25 -20.09(15) .
Ni24 Ni26 Cu2 Ni25 31.93(6) .
Ni23 Ni26 Cu2 Ni25 -38.76(6) .
Ni20 Ni26 Cu2 Ni25 -72.11(7) .
Ni28 Ni26 Cu2 Ni25 -101.72(7) .
C18 Ni26 Cu2 Ni28 -97.5(4) .
C19 Ni26 Cu2 Ni28 -105.2(15) .
C3 Ni26 Cu2 Ni28 93.6(3) .
Ni18 Ni26 Cu2 Ni28 81.63(13) .
Ni24 Ni26 Cu2 Ni28 133.65(6) .
Ni23 Ni26 Cu2 Ni28 62.96(5) .
Ni20 Ni26 Cu2 Ni28 29.61(5) .
C31 Ni27 Cu2 N2 -5.1(5) .
C4 Ni27 Cu2 N2 -149.2(5) .
C34 Ni27 Cu2 N2 90.4(5) .
Ni23 Ni27 Cu2 N2 176.9(4) .
Ni29 Ni27 Cu2 N2 -94.1(4) .
Ni19 Ni27 Cu2 N2 141.8(4) .
Ni25 Ni27 Cu2 N2 104.7(4) .
Ni28 Ni27 Cu2 N2 -115.8(4) .
Ni21 Ni27 Cu2 N2 -156.6(4) .
C31 Ni27 Cu2 Ni23 178.0(4) .
C4 Ni27 Cu2 Ni23 33.9(3) .
C34 Ni27 Cu2 Ni23 -86.5(3) .
Ni29 Ni27 Cu2 Ni23 89.01(7) .
Ni19 Ni27 Cu2 Ni23 -35.13(6) .
Ni25 Ni27 Cu2 Ni23 -72.23(6) .
Ni28 Ni27 Cu2 Ni23 67.24(5) .
Ni21 Ni27 Cu2 Ni23 26.45(10) .
C31 Ni27 Cu2 C18 108.2(6) .
C4 Ni27 Cu2 C18 -35.8(5) .
C34 Ni27 Cu2 C18 -156.2(5) .
Ni23 Ni27 Cu2 C18 -69.7(4) .
Ni29 Ni27 Cu2 C18 19.3(4) .
Ni19 Ni27 Cu2 C18 -104.9(4) .
Ni25 Ni27 Cu2 C18 -142.0(4) .
Ni28 Ni27 Cu2 C18 -2.5(4) .
Ni21 Ni27 Cu2 C18 -43.3(4) .
C31 Ni27 Cu2 Ni26 151.5(4) .
C4 Ni27 Cu2 Ni26 7.5(3) .
C34 Ni27 Cu2 Ni26 -113.0(3) .
Ni23 Ni27 Cu2 Ni26 -26.48(6) .
Ni29 Ni27 Cu2 Ni26 62.53(9) .
Ni19 Ni27 Cu2 Ni26 -61.60(8) .
Ni25 Ni27 Cu2 Ni26 -98.71(7) .
Ni28 Ni27 Cu2 Ni26 40.76(7) .
Ni21 Ni27 Cu2 Ni26 -0.03(14) .
C31 Ni27 Cu2 Ni24 -144.2(4) .
C4 Ni27 Cu2 Ni24 71.8(3) .
C34 Ni27 Cu2 Ni24 -48.6(3) .
Ni23 Ni27 Cu2 Ni24 37.86(6) .
Ni29 Ni27 Cu2 Ni24 126.87(7) .
Ni19 Ni27 Cu2 Ni24 2.73(8) .
Ni25 Ni27 Cu2 Ni24 -34.37(6) .
Ni28 Ni27 Cu2 Ni24 105.10(6) .
Ni21 Ni27 Cu2 Ni24 64.31(12) .
C31 Ni27 Cu2 Ni25 -109.8(4) .
C4 Ni27 Cu2 Ni25 106.2(3) .
C34 Ni27 Cu2 Ni25 -14.3(3) .
Ni23 Ni27 Cu2 Ni25 72.23(6) .
Ni29 Ni27 Cu2 Ni25 161.24(8) .
Ni19 Ni27 Cu2 Ni25 37.10(6) .
Ni28 Ni27 Cu2 Ni25 139.47(6) .
Ni21 Ni27 Cu2 Ni25 98.68(11) .
C31 Ni27 Cu2 Ni28 110.7(4) .
C4 Ni27 Cu2 Ni28 -33.3(3) .
C34 Ni27 Cu2 Ni28 -153.7(3) .
Ni23 Ni27 Cu2 Ni28 -67.24(5) .
Ni29 Ni27 Cu2 Ni28 21.77(6) .
Ni19 Ni27 Cu2 Ni28 -102.37(7) .
Ni25 Ni27 Cu2 Ni28 -139.47(6) .
Ni21 Ni27 Cu2 Ni28 -40.79(10) .
C17 Ni24 Cu2 N2 3.4(6) .
C3 Ni24 Cu2 N2 153.0(5) .
C16 Ni24 Cu2 N2 -88.9(5) .
C15 Ni24 Cu2 N2 63.3(9) .
Ni17 Ni24 Cu2 N2 -139.9(4) .
Ni16 Ni24 Cu2 N2 145.9(4) .
Ni26 Ni24 Cu2 N2 114.6(4) .
Ni23 Ni24 Cu2 N2 -171.2(4) .
Ni25 Ni24 Cu2 N2 -100.8(4) .
C17 Ni24 Cu2 Ni23 174.5(4) .
C3 Ni24 Cu2 Ni23 -35.8(3) .
C16 Ni24 Cu2 Ni23 82.3(3) .
C15 Ni24 Cu2 Ni23 -125.5(8) .
Ni17 Ni24 Cu2 Ni23 31.29(6) .
Ni16 Ni24 Cu2 Ni23 -42.88(12) .
Ni26 Ni24 Cu2 Ni23 -74.20(6) .
Ni25 Ni24 Cu2 Ni23 70.35(6) .
C17 Ni24 Cu2 C18 -80.9(5) .
C3 Ni24 Cu2 C18 68.8(4) .
C16 Ni24 Cu2 C18 -173.2(4) .
C15 Ni24 Cu2 C18 -21.0(9) .
Ni17 Ni24 Cu2 C18 135.9(3) .
Ni16 Ni24 Cu2 C18 61.7(3) .
Ni26 Ni24 Cu2 C18 30.4(3) .
Ni23 Ni24 Cu2 C18 104.6(3) .
Ni25 Ni24 Cu2 C18 174.9(3) .
C17 Ni24 Cu2 Ni26 -111.3(4) .
C3 Ni24 Cu2 Ni26 38.4(3) .
C16 Ni24 Cu2 Ni26 156.5(3) .
C15 Ni24 Cu2 Ni26 -51.3(8) .
Ni17 Ni24 Cu2 Ni26 105.50(7) .
Ni16 Ni24 Cu2 Ni26 31.33(11) .
Ni23 Ni24 Cu2 Ni26 74.20(6) .
Ni25 Ni24 Cu2 Ni26 144.56(7) .
C17 Ni24 Cu2 Ni27 138.3(4) .
C3 Ni24 Cu2 Ni27 -72.0(3) .
C16 Ni24 Cu2 Ni27 46.0(3) .
C15 Ni24 Cu2 Ni27 -161.7(8) .
Ni17 Ni24 Cu2 Ni27 -4.92(8) .
Ni16 Ni24 Cu2 Ni27 -79.09(13) .
Ni26 Ni24 Cu2 Ni27 -110.42(7) .
Ni23 Ni24 Cu2 Ni27 -36.22(6) .
Ni25 Ni24 Cu2 Ni27 34.13(6) .
C17 Ni24 Cu2 Ni25 104.2(4) .
C3 Ni24 Cu2 Ni25 -106.1(3) .
C16 Ni24 Cu2 Ni25 11.9(3) .
C15 Ni24 Cu2 Ni25 164.1(8) .
Ni17 Ni24 Cu2 Ni25 -39.06(6) .
Ni16 Ni24 Cu2 Ni25 -113.23(12) .
Ni26 Ni24 Cu2 Ni25 -144.56(7) .
Ni23 Ni24 Cu2 Ni25 -70.35(6) .
C17 Ni24 Cu2 Ni28 -157.1(4) .
C3 Ni24 Cu2 Ni28 -7.4(3) .
C16 Ni24 Cu2 Ni28 110.7(3) .
C15 Ni24 Cu2 Ni28 -97.1(8) .
Ni17 Ni24 Cu2 Ni28 59.69(8) .
Ni16 Ni24 Cu2 Ni28 -14.48(15) .
Ni26 Ni24 Cu2 Ni28 -45.80(7) .
Ni23 Ni24 Cu2 Ni28 28.40(6) .
Ni25 Ni24 Cu2 Ni28 98.75(7) .
C34 Ni25 Cu2 N2 -89.0(5) .
N3 Ni25 Cu2 N2 6.6(5) .
C16 Ni25 Cu2 N2 101.8(5) .
Ni17 Ni25 Cu2 N2 153.1(4) .
Ni19 Ni25 Cu2 N2 -142.6(4) .
Ni23 Ni25 Cu2 N2 -172.9(4) .
Ni27 Ni25 Cu2 N2 -104.6(4) .
Ni24 Ni25 Cu2 N2 114.5(4) .
C34 Ni25 Cu2 Ni23 83.8(3) .
N3 Ni25 Cu2 Ni23 179.5(3) .
C16 Ni25 Cu2 Ni23 -85.3(3) .
Ni17 Ni25 Cu2 Ni23 -33.99(6) .
Ni19 Ni25 Cu2 Ni23 30.29(6) .
Ni27 Ni25 Cu2 Ni23 68.29(6) .
Ni24 Ni25 Cu2 Ni23 -72.64(6) .
C34 Ni25 Cu2 C18 147.2(6) .
N3 Ni25 Cu2 C18 -117.2(6) .
C16 Ni25 Cu2 C18 -22.0(6) .
Ni17 Ni25 Cu2 C18 29.3(5) .
Ni19 Ni25 Cu2 C18 93.6(5) .
Ni23 Ni25 Cu2 C18 63.3(5) .
Ni27 Ni25 Cu2 C18 131.6(5) .
Ni24 Ni25 Cu2 C18 -9.3(5) .
C34 Ni25 Cu2 Ni26 124.2(3) .
N3 Ni25 Cu2 Ni26 -140.2(3) .
C16 Ni25 Cu2 Ni26 -45.0(3) .
Ni17 Ni25 Cu2 Ni26 6.32(9) .
Ni19 Ni25 Cu2 Ni26 70.59(8) .
Ni23 Ni25 Cu2 Ni26 40.31(6) .
Ni27 Ni25 Cu2 Ni26 108.59(7) .
Ni24 Ni25 Cu2 Ni26 -32.33(6) .
C34 Ni25 Cu2 Ni27 15.6(3) .
N3 Ni25 Cu2 Ni27 111.2(3) .
C16 Ni25 Cu2 Ni27 -153.6(3) .
Ni17 Ni25 Cu2 Ni27 -102.28(7) .
Ni19 Ni25 Cu2 Ni27 -38.00(6) .
Ni23 Ni25 Cu2 Ni27 -68.29(6) .
Ni24 Ni25 Cu2 Ni27 -140.92(7) .
C34 Ni25 Cu2 Ni24 156.5(3) .
N3 Ni25 Cu2 Ni24 -107.9(3) .
C16 Ni25 Cu2 Ni24 -12.7(3) .
Ni17 Ni25 Cu2 Ni24 38.65(6) .
Ni19 Ni25 Cu2 Ni24 102.93(7) .
Ni23 Ni25 Cu2 Ni24 72.64(6) .
Ni27 Ni25 Cu2 Ni24 140.92(7) .
C34 Ni25 Cu2 Ni28 52.2(3) .
N3 Ni25 Cu2 Ni28 147.8(3) .
C16 Ni25 Cu2 Ni28 -117.0(3) .
Ni17 Ni25 Cu2 Ni28 -65.69(8) .
Ni19 Ni25 Cu2 Ni28 -1.41(8) .
Ni23 Ni25 Cu2 Ni28 -31.70(6) .
Ni27 Ni25 Cu2 Ni28 36.59(6) .
Ni24 Ni25 Cu2 Ni28 -104.33(7) .
C20 Ni28 Cu2 N2 -7.0(6) .
C22 Ni28 Cu2 N2 -101.6(6) .
C4 Ni28 Cu2 N2 133.9(5) .
Ni23 Ni28 Cu2 N2 169.9(4) .
Ni20 Ni28 Cu2 N2 -152.0(4) .
Ni29 Ni28 Cu2 N2 80.2(4) .
Ni22 Ni28 Cu2 N2 143.7(4) .
Ni27 Ni28 Cu2 N2 101.4(4) .
Ni26 Ni28 Cu2 N2 -118.1(4) .
C20 Ni28 Cu2 Ni23 -176.9(4) .
C22 Ni28 Cu2 Ni23 88.5(4) .
C4 Ni28 Cu2 Ni23 -36.0(3) .
Ni20 Ni28 Cu2 Ni23 38.15(7) .
Ni29 Ni28 Cu2 Ni23 -89.64(7) .
Ni22 Ni28 Cu2 Ni23 -26.20(11) .
Ni27 Ni28 Cu2 Ni23 -68.43(6) .
Ni26 Ni28 Cu2 Ni23 72.08(6) .
C20 Ni28 Cu2 C18 69.8(5) .
C22 Ni28 Cu2 C18 -24.8(5) .
C4 Ni28 Cu2 C18 -149.3(4) .
Ni23 Ni28 Cu2 C18 -113.3(3) .
Ni20 Ni28 Cu2 C18 -75.1(3) .
Ni29 Ni28 Cu2 C18 157.1(3) .
Ni22 Ni28 Cu2 C18 -139.5(3) .
Ni27 Ni28 Cu2 C18 178.3(3) .
Ni26 Ni28 Cu2 C18 -41.2(3) .
C20 Ni28 Cu2 Ni26 111.0(4) .
C22 Ni28 Cu2 Ni26 16.4(4) .
C4 Ni28 Cu2 Ni26 -108.1(3) .
Ni23 Ni28 Cu2 Ni26 -72.08(6) .
Ni20 Ni28 Cu2 Ni26 -33.93(6) .
Ni29 Ni28 Cu2 Ni26 -161.72(7) .
Ni22 Ni28 Cu2 Ni26 -98.28(11) .
Ni27 Ni28 Cu2 Ni26 -140.51(6) .
C20 Ni28 Cu2 Ni27 -108.5(4) .
C22 Ni28 Cu2 Ni27 156.9(4) .
C4 Ni28 Cu2 Ni27 32.4(3) .
Ni23 Ni28 Cu2 Ni27 68.43(6) .
Ni20 Ni28 Cu2 Ni27 106.58(7) .
Ni29 Ni28 Cu2 Ni27 -21.21(6) .
Ni22 Ni28 Cu2 Ni27 42.23(11) .
Ni26 Ni28 Cu2 Ni27 140.51(6) .
C20 Ni28 Cu2 Ni24 153.2(4) .
C22 Ni28 Cu2 Ni24 58.6(4) .
C4 Ni28 Cu2 Ni24 -65.9(3) .
Ni23 Ni28 Cu2 Ni24 -29.89(7) .
Ni20 Ni28 Cu2 Ni24 8.27(9) .
Ni29 Ni28 Cu2 Ni24 -119.53(8) .
Ni22 Ni28 Cu2 Ni24 -56.09(13) .
Ni27 Ni28 Cu2 Ni24 -98.32(7) .
Ni26 Ni28 Cu2 Ni24 42.19(6) .
C20 Ni28 Cu2 Ni25 -144.0(4) .
C22 Ni28 Cu2 Ni25 121.4(4) .
C4 Ni28 Cu2 Ni25 -3.1(3) .
Ni23 Ni28 Cu2 Ni25 32.90(6) .
Ni20 Ni28 Cu2 Ni25 71.05(8) .
Ni29 Ni28 Cu2 Ni25 -56.74(8) .
Ni22 Ni28 Cu2 Ni25 6.70(13) .
Ni27 Ni28 Cu2 Ni25 -35.53(6) .
Ni26 Ni28 Cu2 Ni25 104.98(7) .
C3 Ni14 C1 Ni6 168.0(6) .
Ni15 Ni14 C1 Ni6 -12.1(4) .
Ni10 Ni14 C1 Ni6 68.4(3) .
Ni17 Ni14 C1 Ni6 -108.4(3) .
Ni23 Ni14 C1 Ni6 -56.0(12) .
Ni8 Ni14 C1 Ni6 145.3(5) .
Ni16 Ni14 C1 Ni6 -176.2(3) .
Ni18 Ni14 C1 Ni6 123.2(3) .
Ni20 Ni14 C1 Ni6 57.8(5) .
Ni7 Ni14 C1 Ni6 -133.2(5) .
C3 Ni14 C1 Ni1 -117.1(11) .
Ni15 Ni14 C1 Ni1 62.8(10) .
Ni10 Ni14 C1 Ni1 143.2(11) .
Ni17 Ni14 C1 Ni1 -33.5(11) .
Ni23 Ni14 C1 Ni1 18.9(19) .
Ni6 Ni14 C1 Ni1 74.9(10) .
Ni8 Ni14 C1 Ni1 -139.9(12) .
Ni16 Ni14 C1 Ni1 -101.3(10) .
Ni18 Ni14 C1 Ni1 -161.9(9) .
Ni20 Ni14 C1 Ni1 132.7(8) .
Ni7 Ni14 C1 Ni1 -58.4(9) .
C3 Ni14 C1 Ni2 91.2(10) .
Ni15 Ni14 C1 Ni2 -88.9(7) .
Ni10 Ni14 C1 Ni2 -8.5(6) .
Ni17 Ni14 C1 Ni2 174.8(6) .
Ni23 Ni14 C1 Ni2 -132.8(7) .
Ni6 Ni14 C1 Ni2 -76.8(7) .
Ni8 Ni14 C1 Ni2 68.4(6) .
Ni16 Ni14 C1 Ni2 107.0(7) .
Ni18 Ni14 C1 Ni2 46.4(8) .
Ni20 Ni14 C1 Ni2 -19.0(9) .
Ni7 Ni14 C1 Ni2 149.9(9) .
C3 Ni14 C1 Ni7 -58.7(8) .
Ni15 Ni14 C1 Ni7 121.1(3) .
Ni10 Ni14 C1 Ni7 -158.4(4) .
Ni17 Ni14 C1 Ni7 24.9(4) .
Ni23 Ni14 C1 Ni7 77.3(11) .
Ni6 Ni14 C1 Ni7 133.2(5) .
Ni8 Ni14 C1 Ni7 -81.5(4) .
Ni16 Ni14 C1 Ni7 -42.9(3) .
Ni18 Ni14 C1 Ni7 -103.6(3) .
Ni20 Ni14 C1 Ni7 -168.92(11) .
C3 Ni14 C1 Ni8 22.8(9) .
Ni15 Ni14 C1 Ni8 -157.36(17) .
Ni10 Ni14 C1 Ni8 -76.9(3) .
Ni17 Ni14 C1 Ni8 106.3(3) .
Ni23 Ni14 C1 Ni8 158.8(8) .
Ni6 Ni14 C1 Ni8 -145.3(5) .
Ni16 Ni14 C1 Ni8 38.5(3) .
Ni18 Ni14 C1 Ni8 -22.1(4) .
Ni20 Ni14 C1 Ni8 -87.4(4) .
Ni7 Ni14 C1 Ni8 81.5(4) .
C2 Ni6 C1 Ni14 44.0(9) .
Cu1 Ni6 C1 Ni14 -176.9(2) .
Ni15 Ni6 C1 Ni14 11.5(4) .
Ni10 Ni6 C1 Ni14 -65.4(3) .
Ni3 Ni6 C1 Ni14 107.7(3) .
Ni2 Ni6 C1 Ni14 -130.7(5) .
Ni9 Ni6 C1 Ni14 68.8(3) .
Ni5 Ni6 C1 Ni14 -169.2(9) .
Ni1 Ni6 C1 Ni14 145.7(5) .
Ni4 Ni6 C1 Ni14 -109.6(3) .
C2 Ni6 C1 Ni1 -101.8(8) .
Cu1 Ni6 C1 Ni1 37.4(3) .
Ni15 Ni6 C1 Ni1 -134.2(2) .
Ni14 Ni6 C1 Ni1 -145.7(5) .
Ni10 Ni6 C1 Ni1 148.9(4) .
Ni3 Ni6 C1 Ni1 -38.1(4) .
Ni2 Ni6 C1 Ni1 83.5(4) .
Ni9 Ni6 C1 Ni1 -76.9(3) .
Ni5 Ni6 C1 Ni1 45.1(13) .
Ni4 Ni6 C1 Ni1 104.6(3) .
C2 Ni6 C1 Ni2 174.7(6) .
Cu1 Ni6 C1 Ni2 -46.1(3) .
Ni15 Ni6 C1 Ni2 142.3(2) .
Ni14 Ni6 C1 Ni2 130.7(5) .
Ni10 Ni6 C1 Ni2 65.4(3) .
Ni3 Ni6 C1 Ni2 -121.6(2) .
Ni9 Ni6 C1 Ni2 -160.4(4) .
Ni5 Ni6 C1 Ni2 -38.4(14) .
Ni1 Ni6 C1 Ni2 -83.5(4) .
Ni4 Ni6 C1 Ni2 21.1(4) .
C2 Ni6 C1 Ni7 -33.5(13) .
Cu1 Ni6 C1 Ni7 105.7(7) .
Ni15 Ni6 C1 Ni7 -65.9(7) .
Ni14 Ni6 C1 Ni7 -77.5(7) .
Ni10 Ni6 C1 Ni7 -142.8(8) .
Ni3 Ni6 C1 Ni7 30.2(8) .
Ni2 Ni6 C1 Ni7 151.8(9) .
Ni9 Ni6 C1 Ni7 -8.7(6) .
Ni5 Ni6 C1 Ni7 113.4(11) .
Ni1 Ni6 C1 Ni7 68.3(6) .
Ni4 Ni6 C1 Ni7 172.9(6) .
C2 Ni6 C1 Ni8 112.5(10) .
Cu1 Ni6 C1 Ni8 -108.4(9) .
Ni15 Ni6 C1 Ni8 80.0(9) .
Ni14 Ni6 C1 Ni8 68.5(8) .
Ni10 Ni6 C1 Ni8 3.1(8) .
Ni3 Ni6 C1 Ni8 176.2(7) .
Ni2 Ni6 C1 Ni8 -62.3(8) .
Ni9 Ni6 C1 Ni8 137.3(10) .
Ni5 Ni6 C1 Ni8 -100.7(13) .
Ni1 Ni6 C1 Ni8 -145.8(11) .
Ni4 Ni6 C1 Ni8 -41.2(10) .
C5 Ni1 C1 Ni14 -146.4(14) .
C11 Ni1 C1 Ni14 73.5(11) .
Ni7 Ni1 C1 Ni14 60.7(9) .
Ni2 Ni1 C1 Ni14 -158.3(12) .
Ni6 Ni1 C1 Ni14 -74.1(10) .
Cu1 Ni1 C1 Ni14 -106.9(10) .
Ni9 Ni1 C1 Ni14 -7.3(8) .
C5 Ni1 C1 Ni6 -72.3(17) .
C11 Ni1 C1 Ni6 147.6(5) .
Ni7 Ni1 C1 Ni6 134.8(5) .
Ni2 Ni1 C1 Ni6 -84.2(4) .
Cu1 Ni1 C1 Ni6 -32.8(3) .
Ni9 Ni1 C1 Ni6 66.8(3) .
C5 Ni1 C1 Ni2 11.9(18) .
C11 Ni1 C1 Ni2 -128.2(5) .
Ni7 Ni1 C1 Ni2 -141.0(5) .
Ni6 Ni1 C1 Ni2 84.2(4) .
Cu1 Ni1 C1 Ni2 51.4(3) .
Ni9 Ni1 C1 Ni2 151.0(4) .
C5 Ni1 C1 Ni7 152.9(15) .
C11 Ni1 C1 Ni7 12.8(5) .
Ni2 Ni1 C1 Ni7 141.0(5) .
Ni6 Ni1 C1 Ni7 -134.8(5) .
Cu1 Ni1 C1 Ni7 -167.6(2) .
Ni9 Ni1 C1 Ni7 -68.0(2) .
C5 Ni1 C1 Ni8 83.5(17) .
C11 Ni1 C1 Ni8 -56.6(7) .
Ni7 Ni1 C1 Ni8 -69.4(5) .
Ni2 Ni1 C1 Ni8 71.7(5) .
Ni6 Ni1 C1 Ni8 155.9(8) .
Cu1 Ni1 C1 Ni8 123.1(5) .
Ni9 Ni1 C1 Ni8 -137.3(7) .
C7 Ni2 C1 Ni14 -176.1(7) .
C28 Ni2 C1 Ni14 3.4(9) .
C27 Ni2 C1 Ni14 -81.3(7) .
Ni10 Ni2 C1 Ni14 8.5(6) .
Ni8 Ni2 C1 Ni14 -70.0(7) .
Ni6 Ni2 C1 Ni14 76.8(7) .
Ni1 Ni2 C1 Ni14 163.9(10) .
Ni4 Ni2 C1 Ni14 55.5(8) .
Cu1 Ni2 C1 Ni14 115.1(7) .
C7 Ni2 C1 Ni6 107.1(7) .
C28 Ni2 C1 Ni6 -73.4(5) .
C27 Ni2 C1 Ni6 -158.2(4) .
Ni10 Ni2 C1 Ni6 -68.4(3) .
Ni8 Ni2 C1 Ni6 -146.8(5) .
Ni1 Ni2 C1 Ni6 87.0(4) .
Ni4 Ni2 C1 Ni6 -21.3(4) .
Cu1 Ni2 C1 Ni6 38.2(3) .
C7 Ni2 C1 Ni1 20.0(9) .
C28 Ni2 C1 Ni1 -160.4(4) .
C27 Ni2 C1 Ni1 114.8(4) .
Ni10 Ni2 C1 Ni1 -155.4(4) .
Ni8 Ni2 C1 Ni1 126.2(5) .
Ni6 Ni2 C1 Ni1 -87.0(4) .
Ni4 Ni2 C1 Ni1 -108.3(3) .
Cu1 Ni2 C1 Ni1 -48.8(3) .
C7 Ni2 C1 Ni7 -42.4(13) .
C28 Ni2 C1 Ni7 137.2(8) .
C27 Ni2 C1 Ni7 52.4(8) .
Ni10 Ni2 C1 Ni7 142.2(9) .
Ni8 Ni2 C1 Ni7 63.8(7) .
Ni6 Ni2 C1 Ni7 -149.4(11) .
Ni1 Ni2 C1 Ni7 -62.4(7) .
Ni4 Ni2 C1 Ni7 -170.7(7) .
Cu1 Ni2 C1 Ni7 -111.2(8) .
C7 Ni2 C1 Ni8 -106.2(7) .
C28 Ni2 C1 Ni8 73.4(5) .
C27 Ni2 C1 Ni8 -11.4(4) .
Ni10 Ni2 C1 Ni8 78.4(3) .
Ni6 Ni2 C1 Ni8 146.8(5) .
Ni1 Ni2 C1 Ni8 -126.2(5) .
Ni4 Ni2 C1 Ni8 125.5(2) .
Cu1 Ni2 C1 Ni8 -175.0(2) .
C13 Ni7 C1 Ni14 57.6(19) .
C11 Ni7 C1 Ni14 -162.1(5) .
Ni1 Ni7 C1 Ni14 -149.4(5) .
Ni9 Ni7 C1 Ni14 -68.3(3) .
Ni8 Ni7 C1 Ni14 82.8(4) .
Ni16 Ni7 C1 Ni14 41.7(3) .
Ni17 Ni7 C1 Ni14 -21.0(4) .
C13 Ni7 C1 Ni6 134.6(17) .
C11 Ni7 C1 Ni6 -85.1(8) .
Ni1 Ni7 C1 Ni6 -72.4(7) .
Ni9 Ni7 C1 Ni6 8.7(6) .
Ni8 Ni7 C1 Ni6 159.9(9) .
Ni14 Ni7 C1 Ni6 77.0(7) .
Ni16 Ni7 C1 Ni6 118.8(7) .
Ni17 Ni7 C1 Ni6 56.0(7) .
C13 Ni7 C1 Ni1 -153.0(17) .
C11 Ni7 C1 Ni1 -12.7(5) .
Ni9 Ni7 C1 Ni1 81.1(3) .
Ni8 Ni7 C1 Ni1 -127.8(4) .
Ni14 Ni7 C1 Ni1 149.4(5) .
Ni16 Ni7 C1 Ni1 -168.9(3) .
Ni17 Ni7 C1 Ni1 128.4(2) .
C13 Ni7 C1 Ni2 -88(2) .
C11 Ni7 C1 Ni2 52.1(9) .
Ni1 Ni7 C1 Ni2 64.8(7) .
Ni9 Ni7 C1 Ni2 145.8(9) .
Ni8 Ni7 C1 Ni2 -63.0(7) .
Ni14 Ni7 C1 Ni2 -145.9(11) .
Ni16 Ni7 C1 Ni2 -104.1(8) .
Ni17 Ni7 C1 Ni2 -166.9(8) .
C13 Ni7 C1 Ni8 -25(2) .
C11 Ni7 C1 Ni8 115.1(5) .
Ni1 Ni7 C1 Ni8 127.8(4) .
Ni9 Ni7 C1 Ni8 -151.2(4) .
Ni14 Ni7 C1 Ni8 -82.8(4) .
Ni16 Ni7 C1 Ni8 -41.1(3) .
Ni17 Ni7 C1 Ni8 -103.9(2) .
C27 Ni8 C1 Ni14 149.5(4) .
C14 Ni8 C1 Ni14 -78.7(6) .
Ni16 Ni8 C1 Ni14 -41.0(3) .
Ni2 Ni8 C1 Ni14 132.8(5) .
Ni7 Ni8 C1 Ni14 -86.0(4) .
Ni18 Ni8 C1 Ni14 21.1(3) .
Ni10 Ni8 C1 Ni14 66.1(3) .
C27 Ni8 C1 Ni6 80.5(10) .
C14 Ni8 C1 Ni6 -147.7(8) .
Ni16 Ni8 C1 Ni6 -110.0(9) .
Ni2 Ni8 C1 Ni6 63.8(8) .
Ni14 Ni8 C1 Ni6 -69.0(8) .
Ni7 Ni8 C1 Ni6 -155.1(11) .
Ni18 Ni8 C1 Ni6 -47.9(9) .
Ni10 Ni8 C1 Ni6 -3.0(7) .
C27 Ni8 C1 Ni1 -57.3(7) .
C14 Ni8 C1 Ni1 74.6(8) .
Ni16 Ni8 C1 Ni1 112.3(5) .
Ni2 Ni8 C1 Ni1 -73.9(5) .
Ni14 Ni8 C1 Ni1 153.3(8) .
Ni7 Ni8 C1 Ni1 67.2(5) .
Ni18 Ni8 C1 Ni1 174.4(5) .
Ni10 Ni8 C1 Ni1 -140.7(7) .
C27 Ni8 C1 Ni2 16.7(5) .
C14 Ni8 C1 Ni2 148.5(5) .
Ni16 Ni8 C1 Ni2 -173.8(2) .
Ni14 Ni8 C1 Ni2 -132.8(5) .
Ni7 Ni8 C1 Ni2 141.1(5) .
Ni18 Ni8 C1 Ni2 -111.7(2) .
Ni10 Ni8 C1 Ni2 -66.8(2) .
C27 Ni8 C1 Ni7 -124.5(4) .
C14 Ni8 C1 Ni7 7.4(7) .
Ni16 Ni8 C1 Ni7 45.1(3) .
Ni2 Ni8 C1 Ni7 -141.1(5) .
Ni14 Ni8 C1 Ni7 86.0(4) .
Ni18 Ni8 C1 Ni7 107.2(2) .
Ni10 Ni8 C1 Ni7 152.1(4) .
C1 Ni6 C2 Ni15 -43.7(9) .
Cu1 Ni6 C2 Ni15 177.91(19) .
Ni14 Ni6 C2 Ni15 -11.4(3) .
Ni10 Ni6 C2 Ni15 50.2(4) .
Ni3 Ni6 C2 Ni15 -128.0(4) .
Ni2 Ni6 C2 Ni15 122.1(10) .
Ni9 Ni6 C2 Ni15 -67.6(2) .
Ni5 Ni6 C2 Ni15 148.1(5) .
Ni1 Ni6 C2 Ni15 -114.9(3) .
Ni4 Ni6 C2 Ni15 110.1(3) .
C1 Ni6 C2 Ni5 168.3(6) .
Cu1 Ni6 C2 Ni5 29.9(4) .
Ni15 Ni6 C2 Ni5 -148.1(5) .
Ni14 Ni6 C2 Ni5 -159.4(2) .
Ni10 Ni6 C2 Ni5 -97.9(3) .
Ni3 Ni6 C2 Ni5 83.9(4) .
Ni2 Ni6 C2 Ni5 -26.0(13) .
Ni9 Ni6 C2 Ni5 144.4(3) .
Ni1 Ni6 C2 Ni5 97.1(4) .
Ni4 Ni6 C2 Ni5 -37.9(4) .
C1 Ni6 C2 Ni12 -125.5(10) .
Cu1 Ni6 C2 Ni12 96.1(10) .
Ni15 Ni6 C2 Ni12 -81.8(10) .
Ni14 Ni6 C2 Ni12 -93.2(10) .
Ni10 Ni6 C2 Ni12 -31.7(11) .
Ni3 Ni6 C2 Ni12 150.1(12) .
Ni2 Ni6 C2 Ni12 40.3(19) .
Ni9 Ni6 C2 Ni12 -149.4(10) .
Ni5 Ni6 C2 Ni12 66.2(9) .
Ni1 Ni6 C2 Ni12 163.3(7) .
Ni4 Ni6 C2 Ni12 28.3(10) .
C1 Ni6 C2 Ni3 84.4(8) .
Cu1 Ni6 C2 Ni3 -54.0(3) .
Ni15 Ni6 C2 Ni3 128.0(4) .
Ni14 Ni6 C2 Ni3 116.7(2) .
Ni10 Ni6 C2 Ni3 178.23(10) .
Ni2 Ni6 C2 Ni3 -109.9(10) .
Ni9 Ni6 C2 Ni3 60.5(2) .
Ni5 Ni6 C2 Ni3 -83.9(4) .
Ni1 Ni6 C2 Ni3 13.2(5) .
Ni4 Ni6 C2 Ni3 -121.8(2) .
C1 Ni6 C2 Ni11 26.2(12) .
Cu1 Ni6 C2 Ni11 -112.2(6) .
Ni15 Ni6 C2 Ni11 69.9(6) .
Ni14 Ni6 C2 Ni11 58.5(7) .
Ni10 Ni6 C2 Ni11 120.1(5) .
Ni3 Ni6 C2 Ni11 -58.2(5) .
Ni2 Ni6 C2 Ni11 -168.0(5) .
Ni9 Ni6 C2 Ni11 2.3(5) .
Ni5 Ni6 C2 Ni11 -142.1(8) .
Ni1 Ni6 C2 Ni11 -45.0(8) .
Ni4 Ni6 C2 Ni11 180.0(5) .
C1 Ni6 C2 Ni13 -114.3(7) .
Cu1 Ni6 C2 Ni13 107.32(16) .
Ni15 Ni6 C2 Ni13 -70.6(3) .
Ni14 Ni6 C2 Ni13 -81.96(19) .
Ni10 Ni6 C2 Ni13 -20.4(3) .
Ni3 Ni6 C2 Ni13 161.4(4) .
Ni2 Ni6 C2 Ni13 51.5(12) .
Ni9 Ni6 C2 Ni13 -138.2(2) .
Ni5 Ni6 C2 Ni13 77.5(3) .
Ni1 Ni6 C2 Ni13 174.52(15) .
Ni4 Ni6 C2 Ni13 39.5(2) .
C4 Ni15 C2 Ni6 -166.1(5) .
Ni14 Ni15 C2 Ni6 11.8(4) .
Ni23 Ni15 C2 Ni6 55.7(11) .
Ni22 Ni15 C2 Ni6 -120.4(3) .
Ni11 Ni15 C2 Ni6 131.8(4) .
Ni19 Ni15 C2 Ni6 111.7(3) .
Ni13 Ni15 C2 Ni6 -75.5(3) .
Ni21 Ni15 C2 Ni6 173.9(3) .
Ni20 Ni15 C2 Ni6 -54.4(4) .
Ni12 Ni15 C2 Ni6 -146.0(5) .
C4 Ni15 C2 Ni5 -89.0(12) .
Ni14 Ni15 C2 Ni5 88.9(10) .
Ni23 Ni15 C2 Ni5 132.8(8) .
Ni22 Ni15 C2 Ni5 -43.3(11) .
Ni6 Ni15 C2 Ni5 77.1(10) .
Ni11 Ni15 C2 Ni5 -151.1(12) .
Ni19 Ni15 C2 Ni5 -171.2(9) .
Ni13 Ni15 C2 Ni5 1.6(9) .
Ni21 Ni15 C2 Ni5 -109.0(10) .
Ni20 Ni15 C2 Ni5 22.7(12) .
Ni12 Ni15 C2 Ni5 -69.0(9) .
C4 Ni15 C2 Ni12 -20.1(8) .
Ni14 Ni15 C2 Ni12 157.8(2) .
Ni23 Ni15 C2 Ni12 -158.2(7) .
Ni22 Ni15 C2 Ni12 25.6(4) .
Ni6 Ni15 C2 Ni12 146.0(5) .
Ni11 Ni15 C2 Ni12 -82.2(3) .
Ni19 Ni15 C2 Ni12 -102.3(3) .
Ni13 Ni15 C2 Ni12 70.6(3) .
Ni21 Ni15 C2 Ni12 -40.1(3) .
Ni20 Ni15 C2 Ni12 91.7(4) .
C4 Ni15 C2 Ni3 119.2(7) .
Ni14 Ni15 C2 Ni3 -62.9(6) .
Ni23 Ni15 C2 Ni3 -19.0(15) .
Ni22 Ni15 C2 Ni3 164.9(5) .
Ni6 Ni15 C2 Ni3 -74.7(6) .
Ni11 Ni15 C2 Ni3 57.1(5) .
Ni19 Ni15 C2 Ni3 37.0(7) .
Ni13 Ni15 C2 Ni3 -150.2(7) .
Ni21 Ni15 C2 Ni3 99.2(6) .
Ni20 Ni15 C2 Ni3 -129.1(4) .
Ni12 Ni15 C2 Ni3 139.3(8) .
C4 Ni15 C2 Ni11 62.1(7) .
Ni14 Ni15 C2 Ni11 -120.0(2) .
Ni23 Ni15 C2 Ni11 -76.1(10) .
Ni22 Ni15 C2 Ni11 107.8(2) .
Ni6 Ni15 C2 Ni11 -131.8(4) .
Ni19 Ni15 C2 Ni11 -20.1(3) .
Ni13 Ni15 C2 Ni11 152.8(3) .
Ni21 Ni15 C2 Ni11 42.1(2) .
Ni20 Ni15 C2 Ni11 173.85(9) .
Ni12 Ni15 C2 Ni11 82.2(3) .
C4 Ni15 C2 Ni13 -90.7(6) .
Ni14 Ni15 C2 Ni13 87.26(17) .
Ni23 Ni15 C2 Ni13 131.2(9) .
Ni22 Ni15 C2 Ni13 -44.9(2) .
Ni6 Ni15 C2 Ni13 75.5(3) .
Ni11 Ni15 C2 Ni13 -152.8(3) .
Ni19 Ni15 C2 Ni13 -172.85(8) .
Ni21 Ni15 C2 Ni13 -110.65(14) .
Ni20 Ni15 C2 Ni13 21.1(4) .
Ni12 Ni15 C2 Ni13 -70.6(3) .
C8 Ni5 C2 Ni6 -58(2) .
C9 Ni5 C2 Ni6 161.7(4) .
Ni12 Ni5 C2 Ni6 148.2(5) .
Cu1 Ni5 C2 Ni6 -26.0(3) .
Ni3 Ni5 C2 Ni6 -81.3(3) .
Ni13 Ni5 C2 Ni6 74.6(3) .
Ni4 Ni5 C2 Ni6 32.9(3) .
C8 Ni5 C2 Ni15 -133.7(19) .
C9 Ni5 C2 Ni15 85.6(11) .
Ni12 Ni5 C2 Ni15 72.1(10) .
Ni6 Ni5 C2 Ni15 -76.1(10) .
Cu1 Ni5 C2 Ni15 -102.2(10) .
Ni3 Ni5 C2 Ni15 -157.4(12) .
Ni13 Ni5 C2 Ni15 -1.6(8) .
Ni4 Ni5 C2 Ni15 -43.3(10) .
C8 Ni5 C2 Ni12 154.2(19) .
C9 Ni5 C2 Ni12 13.5(5) .
Ni6 Ni5 C2 Ni12 -148.2(5) .
Cu1 Ni5 C2 Ni12 -174.3(2) .
Ni3 Ni5 C2 Ni12 130.5(4) .
Ni13 Ni5 C2 Ni12 -73.7(2) .
Ni4 Ni5 C2 Ni12 -115.4(2) .
C8 Ni5 C2 Ni3 24(2) .
C9 Ni5 C2 Ni3 -117.0(4) .
Ni12 Ni5 C2 Ni3 -130.5(4) .
Ni6 Ni5 C2 Ni3 81.3(3) .
Cu1 Ni5 C2 Ni3 55.3(3) .
Ni13 Ni5 C2 Ni3 155.9(4) .
Ni4 Ni5 C2 Ni3 114.2(2) .
C8 Ni5 C2 Ni11 84(2) .
C9 Ni5 C2 Ni11 -56.6(7) .
Ni12 Ni5 C2 Ni11 -70.1(6) .
Ni6 Ni5 C2 Ni11 141.7(8) .
Cu1 Ni5 C2 Ni11 115.6(6) .
Ni3 Ni5 C2 Ni11 60.4(5) .
Ni13 Ni5 C2 Ni11 -143.7(7) .
Ni4 Ni5 C2 Ni11 174.5(6) .
C8 Ni5 C2 Ni13 -132(2) .
C9 Ni5 C2 Ni13 87.1(4) .
Ni12 Ni5 C2 Ni13 73.7(2) .
Ni6 Ni5 C2 Ni13 -74.6(3) .
Cu1 Ni5 C2 Ni13 -100.61(17) .
Ni3 Ni5 C2 Ni13 -155.9(4) .
Ni4 Ni5 C2 Ni13 -41.71(18) .
C30 Ni12 C2 Ni6 111(3) .
C9 Ni12 C2 Ni6 -81.9(11) .
Ni5 Ni12 C2 Ni6 -68.8(9) .
Ni13 Ni12 C2 Ni6 11.4(8) .
Ni21 Ni12 C2 Ni6 118.4(10) .
Ni11 Ni12 C2 Ni6 158.2(12) .
Ni15 Ni12 C2 Ni6 80.1(10) .
Ni22 Ni12 C2 Ni6 57.6(10) .
C30 Ni12 C2 Ni15 31(3) .
C9 Ni12 C2 Ni15 -162.0(4) .
Ni5 Ni12 C2 Ni15 -148.9(5) .
Ni13 Ni12 C2 Ni15 -68.7(3) .
Ni21 Ni12 C2 Ni15 38.3(3) .
Ni11 Ni12 C2 Ni15 78.0(3) .
Ni22 Ni12 C2 Ni15 -22.6(3) .
C30 Ni12 C2 Ni5 -180(3) .
C9 Ni12 C2 Ni5 -13.1(5) .
Ni13 Ni12 C2 Ni5 80.2(3) .
Ni21 Ni12 C2 Ni5 -172.8(3) .
Ni11 Ni12 C2 Ni5 -133.0(5) .
Ni15 Ni12 C2 Ni5 148.9(5) .
Ni22 Ni12 C2 Ni5 126.4(2) .
C30 Ni12 C2 Ni3 -107(3) .
C9 Ni12 C2 Ni3 59.7(7) .
Ni5 Ni12 C2 Ni3 72.8(6) .
Ni13 Ni12 C2 Ni3 153.0(7) .
Ni21 Ni12 C2 Ni3 -100.0(6) .
Ni11 Ni12 C2 Ni3 -60.3(5) .
Ni15 Ni12 C2 Ni3 -138.3(8) .
Ni22 Ni12 C2 Ni3 -160.9(5) .
C30 Ni12 C2 Ni11 -47(3) .
C9 Ni12 C2 Ni11 119.9(4) .
Ni5 Ni12 C2 Ni11 133.0(5) .
Ni13 Ni12 C2 Ni11 -146.8(4) .
Ni21 Ni12 C2 Ni11 -39.7(2) .
Ni15 Ni12 C2 Ni11 -78.0(3) .
Ni22 Ni12 C2 Ni11 -100.6(2) .
C30 Ni12 C2 Ni13 100(3) .
C9 Ni12 C2 Ni13 -93.3(4) .
Ni5 Ni12 C2 Ni13 -80.2(3) .
Ni21 Ni12 C2 Ni13 107.04(15) .
Ni11 Ni12 C2 Ni13 146.8(4) .
Ni15 Ni12 C2 Ni13 68.7(3) .
Ni22 Ni12 C2 Ni13 46.18(17) .
C6 Ni3 C2 Ni6 87.9(7) .
C10 Ni3 C2 Ni6 -68.8(5) .
C36 Ni3 C2 Ni6 -164.2(4) .
Ni11 Ni3 C2 Ni6 -136.1(4) .
Ni9 Ni3 C2 Ni6 -62.8(3) .
Ni5 Ni3 C2 Ni6 88.7(4) .
Cu1 Ni3 C2 Ni6 40.4(2) .
C6 Ni3 C2 Ni15 164.3(6) .
C10 Ni3 C2 Ni15 7.5(8) .
C36 Ni3 C2 Ni15 -87.8(7) .
Ni11 Ni3 C2 Ni15 -59.7(5) .
Ni6 Ni3 C2 Ni15 76.3(6) .
Ni9 Ni3 C2 Ni15 13.6(5) .
Ni5 Ni3 C2 Ni15 165.0(8) .
Cu1 Ni3 C2 Ni15 116.8(6) .
C6 Ni3 C2 Ni5 -0.8(8) .
C10 Ni3 C2 Ni5 -157.5(4) .
C36 Ni3 C2 Ni5 107.1(4) .
Ni11 Ni3 C2 Ni5 135.2(4) .
Ni6 Ni3 C2 Ni5 -88.7(4) .
Ni9 Ni3 C2 Ni5 -151.5(3) .
Cu1 Ni3 C2 Ni5 -48.3(3) .
C6 Ni3 C2 Ni12 -71.3(9) .
C10 Ni3 C2 Ni12 132.0(6) .
C36 Ni3 C2 Ni12 36.7(7) .
Ni11 Ni3 C2 Ni12 64.8(5) .
Ni6 Ni3 C2 Ni12 -159.2(8) .
Ni9 Ni3 C2 Ni12 138.0(6) .
Ni5 Ni3 C2 Ni12 -70.5(6) .
Cu1 Ni3 C2 Ni12 -118.8(6) .
C6 Ni3 C2 Ni11 -136.0(6) .
C10 Ni3 C2 Ni11 67.3(5) .
C36 Ni3 C2 Ni11 -28.1(4) .
Ni6 Ni3 C2 Ni11 136.1(4) .
Ni9 Ni3 C2 Ni11 73.3(2) .
Ni5 Ni3 C2 Ni11 -135.2(4) .
Cu1 Ni3 C2 Ni11 176.5(2) .
C6 Ni3 C2 Ni13 50.7(13) .
C10 Ni3 C2 Ni13 -106.0(10) .
C36 Ni3 C2 Ni13 158.7(10) .
Ni11 Ni3 C2 Ni13 -173.2(11) .
Ni6 Ni3 C2 Ni13 -37.2(7) .
Ni9 Ni3 C2 Ni13 -100.0(10) .
Ni5 Ni3 C2 Ni13 51.5(8) .
Cu1 Ni3 C2 Ni13 3.2(9) .
C36 Ni11 C2 Ni6 92.8(7) .
C33 Ni11 C2 Ni6 -163.4(6) .
C35 Ni11 C2 Ni6 -17.5(11) .
Ni21 Ni11 C2 Ni6 -118.8(6) .
Ni3 Ni11 C2 Ni6 61.9(5) .
Ni19 Ni11 C2 Ni6 -53.2(7) .
Ni15 Ni11 C2 Ni6 -72.7(6) .
Ni12 Ni11 C2 Ni6 -164.3(9) .
Ni9 Ni11 C2 Ni6 -2.2(5) .
C36 Ni11 C2 Ni15 165.5(4) .
C33 Ni11 C2 Ni15 -90.6(5) .
C35 Ni11 C2 Ni15 55.3(7) .
Ni21 Ni11 C2 Ni15 -46.1(3) .
Ni3 Ni11 C2 Ni15 134.6(4) .
Ni19 Ni11 C2 Ni15 19.5(3) .
Ni12 Ni11 C2 Ni15 -91.6(4) .
Ni9 Ni11 C2 Ni15 70.5(2) .
C36 Ni11 C2 Ni5 -34.4(7) .
C33 Ni11 C2 Ni5 69.5(8) .
C35 Ni11 C2 Ni5 -144.6(6) .
Ni21 Ni11 C2 Ni5 114.0(6) .
Ni3 Ni11 C2 Ni5 -65.2(5) .
Ni19 Ni11 C2 Ni5 179.7(5) .
Ni15 Ni11 C2 Ni5 160.1(8) .
Ni12 Ni11 C2 Ni5 68.5(6) .
Ni9 Ni11 C2 Ni5 -129.4(7) .
C36 Ni11 C2 Ni12 -102.9(4) .
C33 Ni11 C2 Ni12 1.0(6) .
C35 Ni11 C2 Ni12 146.9(6) .
Ni21 Ni11 C2 Ni12 45.5(3) .
Ni3 Ni11 C2 Ni12 -133.8(4) .
Ni19 Ni11 C2 Ni12 111.2(3) .
Ni15 Ni11 C2 Ni12 91.6(4) .
Ni9 Ni11 C2 Ni12 162.1(4) .
C36 Ni11 C2 Ni3 30.9(4) .
C33 Ni11 C2 Ni3 134.7(4) .
C35 Ni11 C2 Ni3 -79.4(7) .
Ni21 Ni11 C2 Ni3 179.3(2) .
Ni19 Ni11 C2 Ni3 -115.1(2) .
Ni15 Ni11 C2 Ni3 -134.6(4) .
Ni12 Ni11 C2 Ni3 133.8(4) .
Ni9 Ni11 C2 Ni3 -64.13(19) .
C36 Ni11 C2 Ni13 -154.3(7) .
C33 Ni11 C2 Ni13 -50.4(9) .
C35 Ni11 C2 Ni13 95.4(9) .
Ni21 Ni11 C2 Ni13 -5.9(7) .
Ni3 Ni11 C2 Ni13 174.8(9) .
Ni19 Ni11 C2 Ni13 59.7(7) .
Ni15 Ni11 C2 Ni13 40.2(5) .
Ni12 Ni11 C2 Ni13 -51.4(5) .
Ni9 Ni11 C2 Ni13 110.7(7) .
C29 Ni13 C2 Ni6 -86.8(5) .
C26 Ni13 C2 Ni6 163.1(5) .
Ni22 Ni13 C2 Ni6 133.6(3) .
Ni4 Ni13 C2 Ni6 -40.7(3) .
Ni10 Ni13 C2 Ni6 18.2(3) .
Ni15 Ni13 C2 Ni6 89.7(4) .
Ni12 Ni13 C2 Ni6 -173.3(5) .
Ni20 Ni13 C2 Ni6 73.7(3) .
Ni5 Ni13 C2 Ni6 -91.2(4) .
C29 Ni13 C2 Ni15 -176.5(4) .
C26 Ni13 C2 Ni15 73.4(6) .
Ni22 Ni13 C2 Ni15 43.9(2) .
Ni4 Ni13 C2 Ni15 -130.4(2) .
Ni10 Ni13 C2 Ni15 -71.5(2) .
Ni12 Ni13 C2 Ni15 96.9(3) .
Ni6 Ni13 C2 Ni15 -89.7(4) .
Ni20 Ni13 C2 Ni15 -16.1(3) .
Ni5 Ni13 C2 Ni15 179.1(5) .
C29 Ni13 C2 Ni5 4.4(5) .
C26 Ni13 C2 Ni5 -105.7(5) .
Ni22 Ni13 C2 Ni5 -135.2(3) .
Ni4 Ni13 C2 Ni5 50.5(3) .
Ni10 Ni13 C2 Ni5 109.4(3) .
Ni15 Ni13 C2 Ni5 -179.1(5) .
Ni12 Ni13 C2 Ni5 -82.2(3) .
Ni6 Ni13 C2 Ni5 91.2(4) .
Ni20 Ni13 C2 Ni5 164.8(2) .
C29 Ni13 C2 Ni12 86.6(5) .
C26 Ni13 C2 Ni12 -23.6(6) .
Ni22 Ni13 C2 Ni12 -53.0(2) .
Ni4 Ni13 C2 Ni12 132.7(2) .
Ni10 Ni13 C2 Ni12 -168.5(2) .
Ni15 Ni13 C2 Ni12 -96.9(3) .
Ni6 Ni13 C2 Ni12 173.3(5) .
Ni20 Ni13 C2 Ni12 -113.0(2) .
Ni5 Ni13 C2 Ni12 82.2(3) .
C29 Ni13 C2 Ni3 -48.5(11) .
C26 Ni13 C2 Ni3 -158.6(9) .
Ni22 Ni13 C2 Ni3 171.9(10) .
Ni4 Ni13 C2 Ni3 -2.4(10) .
Ni10 Ni13 C2 Ni3 56.5(10) .
Ni15 Ni13 C2 Ni3 128.0(11) .
Ni12 Ni13 C2 Ni3 -135.1(11) .
Ni6 Ni13 C2 Ni3 38.3(8) .
Ni20 Ni13 C2 Ni3 111.9(9) .
Ni5 Ni13 C2 Ni3 -52.9(8) .
C29 Ni13 C2 Ni11 141.2(7) .
C26 Ni13 C2 Ni11 31.1(10) .
Ni22 Ni13 C2 Ni11 1.6(7) .
Ni4 Ni13 C2 Ni11 -172.7(7) .
Ni10 Ni13 C2 Ni11 -113.8(7) .
Ni15 Ni13 C2 Ni11 -42.3(5) .
Ni12 Ni13 C2 Ni11 54.6(6) .
Ni6 Ni13 C2 Ni11 -132.0(9) .
Ni20 Ni13 C2 Ni11 -58.4(7) .
Ni5 Ni13 C2 Ni11 136.8(9) .
C1 Ni14 C3 Ni23 163.8(6) .
Ni15 Ni14 C3 Ni23 -16.1(4) .
Ni10 Ni14 C3 Ni23 -109.6(3) .
Ni17 Ni14 C3 Ni23 67.0(2) .
Ni6 Ni14 C3 Ni23 -51.6(13) .
Ni8 Ni14 C3 Ni23 -178.6(2) .
Ni16 Ni14 C3 Ni23 143.4(5) .
Ni18 Ni14 C3 Ni23 -134.8(5) .
Ni20 Ni14 C3 Ni23 -68.1(3) .
Ni7 Ni14 C3 Ni23 120.8(2) .
C1 Ni14 C3 Ni26 -120.5(10) .
Ni15 Ni14 C3 Ni26 59.6(10) .
Ni10 Ni14 C3 Ni26 -33.9(10) .
Ni17 Ni14 C3 Ni26 142.6(10) .
Ni23 Ni14 C3 Ni26 75.7(9) .
Ni6 Ni14 C3 Ni26 24(2) .
Ni8 Ni14 C3 Ni26 -102.9(9) .
Ni16 Ni14 C3 Ni26 -140.9(11) .
Ni18 Ni14 C3 Ni26 -59.2(8) .
Ni20 Ni14 C3 Ni26 7.6(8) .
Ni7 Ni14 C3 Ni26 -163.5(8) .
C1 Ni14 C3 Ni24 87.7(10) .
Ni15 Ni14 C3 Ni24 -92.2(7) .
Ni10 Ni14 C3 Ni24 174.3(5) .
Ni17 Ni14 C3 Ni24 -9.1(5) .
Ni23 Ni14 C3 Ni24 -76.1(6) .
Ni6 Ni14 C3 Ni24 -127.7(9) .
Ni8 Ni14 C3 Ni24 105.3(6) .
Ni16 Ni14 C3 Ni24 67.3(6) .
Ni18 Ni14 C3 Ni24 149.1(9) .
Ni20 Ni14 C3 Ni24 -144.1(8) .
Ni7 Ni14 C3 Ni24 44.7(7) .
C1 Ni14 C3 Ni18 -61.3(8) .
Ni15 Ni14 C3 Ni18 118.8(2) .
Ni10 Ni14 C3 Ni18 25.2(4) .
Ni17 Ni14 C3 Ni18 -158.2(4) .
Ni23 Ni14 C3 Ni18 134.8(5) .
Ni6 Ni14 C3 Ni18 83.2(12) .
Ni8 Ni14 C3 Ni18 -43.7(3) .
Ni16 Ni14 C3 Ni18 -81.8(3) .
Ni20 Ni14 C3 Ni18 66.8(2) .
Ni7 Ni14 C3 Ni18 -104.4(3) .
C1 Ni14 C3 Ni16 20.4(9) .
Ni15 Ni14 C3 Ni16 -159.48(18) .
Ni10 Ni14 C3 Ni16 107.0(2) .
Ni17 Ni14 C3 Ni16 -76.4(2) .
Ni23 Ni14 C3 Ni16 -143.4(5) .
Ni6 Ni14 C3 Ni16 165.0(9) .
Ni8 Ni14 C3 Ni16 38.0(3) .
Ni18 Ni14 C3 Ni16 81.8(3) .
Ni20 Ni14 C3 Ni16 148.5(4) .
Ni7 Ni14 C3 Ni16 -22.6(3) .
C4 Ni23 C3 Ni14 59.6(8) .
Cu2 Ni23 C3 Ni14 -178.1(2) .
Ni15 Ni23 C3 Ni14 15.9(4) .
Ni27 Ni23 C3 Ni14 -166.4(6) .
Ni17 Ni23 C3 Ni14 -66.7(3) .
Ni28 Ni23 C3 Ni14 114.2(3) .
Ni19 Ni23 C3 Ni14 -49.9(5) .
Ni20 Ni23 C3 Ni14 69.4(3) .
Ni25 Ni23 C3 Ni14 -112.6(3) .
Ni24 Ni23 C3 Ni14 -131.9(5) .
C4 Ni23 C3 Ni26 -84.3(8) .
Cu2 Ni23 C3 Ni26 38.1(3) .
Ni15 Ni23 C3 Ni26 -127.9(3) .
Ni27 Ni23 C3 Ni26 49.8(11) .
Ni17 Ni23 C3 Ni26 149.4(4) .
Ni28 Ni23 C3 Ni26 -29.7(4) .
Ni14 Ni23 C3 Ni26 -143.8(5) .
Ni19 Ni23 C3 Ni26 166.31(12) .
Ni20 Ni23 C3 Ni26 -74.4(3) .
Ni25 Ni23 C3 Ni26 103.6(3) .
Ni24 Ni23 C3 Ni26 84.3(4) .
C4 Ni23 C3 Ni24 -168.6(6) .
Cu2 Ni23 C3 Ni24 -46.2(3) .
Ni15 Ni23 C3 Ni24 147.8(2) .
Ni27 Ni23 C3 Ni24 -34.5(11) .
Ni17 Ni23 C3 Ni24 65.1(2) .
Ni28 Ni23 C3 Ni24 -114.0(3) .
Ni14 Ni23 C3 Ni24 131.9(5) .
Ni19 Ni23 C3 Ni24 82.0(4) .
Ni20 Ni23 C3 Ni24 -158.7(4) .
Ni25 Ni23 C3 Ni24 19.3(4) .
C4 Ni23 C3 Ni18 -14.5(13) .
Cu2 Ni23 C3 Ni18 107.8(7) .
Ni15 Ni23 C3 Ni18 -58.1(8) .
Ni27 Ni23 C3 Ni18 119.5(8) .
Ni17 Ni23 C3 Ni18 -140.8(8) .
Ni28 Ni23 C3 Ni18 40.1(8) .
Ni14 Ni23 C3 Ni18 -74.1(7) .
Ni19 Ni23 C3 Ni18 -123.9(6) .
Ni20 Ni23 C3 Ni18 -4.7(6) .
Ni25 Ni23 C3 Ni18 173.4(6) .
Ni24 Ni23 C3 Ni18 154.1(10) .
C4 Ni23 C3 Ni16 127.4(8) .
Cu2 Ni23 C3 Ni16 -110.2(8) .
Ni15 Ni23 C3 Ni16 83.8(9) .
Ni27 Ni23 C3 Ni16 -98.5(11) .
Ni17 Ni23 C3 Ni16 1.1(7) .
Ni28 Ni23 C3 Ni16 -178.0(7) .
Ni14 Ni23 C3 Ni16 67.9(8) .
Ni19 Ni23 C3 Ni16 18.0(11) .
Ni20 Ni23 C3 Ni16 137.3(9) .
Ni25 Ni23 C3 Ni16 -44.7(9) .
Ni24 Ni23 C3 Ni16 -64.0(7) .
C18 Ni26 C3 Ni14 -140.1(12) .
C19 Ni26 C3 Ni14 74.8(10) .
Ni18 Ni26 C3 Ni14 61.2(8) .
Cu2 Ni26 C3 Ni14 -110.0(9) .
Ni24 Ni26 C3 Ni14 -158.7(12) .
Ni23 Ni26 C3 Ni14 -73.9(9) .
Ni20 Ni26 C3 Ni14 -7.3(8) .
Ni28 Ni26 C3 Ni14 -50.9(9) .
C18 Ni26 C3 Ni23 -66.2(15) .
C19 Ni26 C3 Ni23 148.7(5) .
Ni18 Ni26 C3 Ni23 135.1(5) .
Cu2 Ni26 C3 Ni23 -36.1(3) .
Ni24 Ni26 C3 Ni23 -84.8(4) .
Ni20 Ni26 C3 Ni23 66.6(3) .
Ni28 Ni26 C3 Ni23 23.0(3) .
C18 Ni26 C3 Ni24 18.6(15) .
C19 Ni26 C3 Ni24 -126.5(5) .
Ni18 Ni26 C3 Ni24 -140.1(5) .
Cu2 Ni26 C3 Ni24 48.7(3) .
Ni23 Ni26 C3 Ni24 84.8(4) .
Ni20 Ni26 C3 Ni24 151.4(4) .
Ni28 Ni26 C3 Ni24 107.8(3) .
C18 Ni26 C3 Ni18 158.7(13) .
C19 Ni26 C3 Ni18 13.6(5) .
Cu2 Ni26 C3 Ni18 -171.2(2) .
Ni24 Ni26 C3 Ni18 140.1(5) .
Ni23 Ni26 C3 Ni18 -135.1(5) .
Ni20 Ni26 C3 Ni18 -68.5(2) .
Ni28 Ni26 C3 Ni18 -112.1(2) .
C18 Ni26 C3 Ni16 89.7(15) .
C19 Ni26 C3 Ni16 -55.4(7) .
Ni18 Ni26 C3 Ni16 -69.1(5) .
Cu2 Ni26 C3 Ni16 119.7(5) .
Ni24 Ni26 C3 Ni16 71.0(5) .
Ni23 Ni26 C3 Ni16 155.8(8) .
Ni20 Ni26 C3 Ni16 -137.6(7) .
Ni28 Ni26 C3 Ni16 178.8(5) .
C17 Ni24 C3 Ni14 179.2(8) .
C16 Ni24 C3 Ni14 7.5(9) .
C15 Ni24 C3 Ni14 -84.9(7) .
Ni17 Ni24 C3 Ni14 9.2(6) .
Ni16 Ni24 C3 Ni14 -69.1(6) .
Ni26 Ni24 C3 Ni14 163.2(9) .
Ni23 Ni24 C3 Ni14 75.0(7) .
Ni25 Ni24 C3 Ni14 56.4(7) .
Cu2 Ni24 C3 Ni14 116.8(7) .
C17 Ni24 C3 Ni23 104.2(9) .
C16 Ni24 C3 Ni23 -67.6(5) .
C15 Ni24 C3 Ni23 -159.9(4) .
Ni17 Ni24 C3 Ni23 -65.9(3) .
Ni16 Ni24 C3 Ni23 -144.2(5) .
Ni26 Ni24 C3 Ni23 88.1(4) .
Ni25 Ni24 C3 Ni23 -18.6(4) .
Cu2 Ni24 C3 Ni23 41.7(3) .
C17 Ni24 C3 Ni26 16.1(10) .
C16 Ni24 C3 Ni26 -155.7(4) .
C15 Ni24 C3 Ni26 112.0(4) .
Ni17 Ni24 C3 Ni26 -154.0(4) .
Ni16 Ni24 C3 Ni26 127.7(5) .
Ni23 Ni24 C3 Ni26 -88.1(4) .
Ni25 Ni24 C3 Ni26 -106.7(3) .
Cu2 Ni24 C3 Ni26 -46.4(3) .
C17 Ni24 C3 Ni18 -48.2(13) .
C16 Ni24 C3 Ni18 140.0(7) .
C15 Ni24 C3 Ni18 47.7(8) .
Ni17 Ni24 C3 Ni18 141.7(8) .
Ni16 Ni24 C3 Ni18 63.4(7) .
Ni26 Ni24 C3 Ni18 -64.3(7) .
Ni23 Ni24 C3 Ni18 -152.4(10) .
Ni25 Ni24 C3 Ni18 -171.0(7) .
Cu2 Ni24 C3 Ni18 -110.7(7) .
C17 Ni24 C3 Ni16 -111.7(8) .
C16 Ni24 C3 Ni16 76.6(5) .
C15 Ni24 C3 Ni16 -15.7(4) .
Ni17 Ni24 C3 Ni16 78.3(3) .
Ni26 Ni24 C3 Ni16 -127.7(5) .
Ni23 Ni24 C3 Ni16 144.2(5) .
Ni25 Ni24 C3 Ni16 125.6(2) .
Cu2 Ni24 C3 Ni16 -174.1(3) .
C24 Ni18 C3 Ni14 65(2) .
C19 Ni18 C3 Ni14 -161.0(5) .
Ni26 Ni18 C3 Ni14 -147.6(5) .
Ni20 Ni18 C3 Ni14 -68.7(3) .
Ni16 Ni18 C3 Ni14 83.2(4) .
Ni8 Ni18 C3 Ni14 42.0(3) .
Ni10 Ni18 C3 Ni14 -21.1(3) .
C24 Ni18 C3 Ni23 138.3(19) .
C19 Ni18 C3 Ni23 -87.6(8) .
Ni26 Ni18 C3 Ni23 -74.2(7) .
Ni20 Ni18 C3 Ni23 4.7(6) .
Ni14 Ni18 C3 Ni23 73.4(7) .
Ni16 Ni18 C3 Ni23 156.6(10) .
Ni8 Ni18 C3 Ni23 115.4(7) .
Ni10 Ni18 C3 Ni23 52.3(7) .
C24 Ni18 C3 Ni26 -147.5(19) .
C19 Ni18 C3 Ni26 -13.4(5) .
Ni20 Ni18 C3 Ni26 78.9(3) .
Ni14 Ni18 C3 Ni26 147.6(5) .
Ni16 Ni18 C3 Ni26 -129.3(5) .
Ni8 Ni18 C3 Ni26 -170.5(3) .
Ni10 Ni18 C3 Ni26 126.5(2) .
C24 Ni18 C3 Ni24 -81(2) .
C19 Ni18 C3 Ni24 53.5(8) .
Ni26 Ni18 C3 Ni24 66.9(7) .
Ni20 Ni18 C3 Ni24 145.8(8) .
Ni14 Ni18 C3 Ni24 -145.5(10) .
Ni16 Ni18 C3 Ni24 -62.4(7) .
Ni8 Ni18 C3 Ni24 -103.6(7) .
Ni10 Ni18 C3 Ni24 -166.6(7) .
C24 Ni18 C3 Ni16 -18(2) .
C19 Ni18 C3 Ni16 115.9(5) .
Ni26 Ni18 C3 Ni16 129.3(5) .
Ni20 Ni18 C3 Ni16 -151.8(4) .
Ni14 Ni18 C3 Ni16 -83.2(4) .
Ni8 Ni18 C3 Ni16 -41.2(3) .
Ni10 Ni18 C3 Ni16 -104.3(3) .
C15 Ni16 C3 Ni14 156.7(5) .
C14 Ni16 C3 Ni14 -73.1(7) .
Ni8 Ni16 C3 Ni14 -39.8(3) .
Ni24 Ni16 C3 Ni14 133.9(5) .
Ni18 Ni16 C3 Ni14 -84.9(4) .
Ni7 Ni16 C3 Ni14 22.0(3) .
Ni17 Ni16 C3 Ni14 66.8(3) .
C15 Ni16 C3 Ni23 88.8(10) .
C14 Ni16 C3 Ni23 -141.0(8) .
Ni8 Ni16 C3 Ni23 -107.7(8) .
Ni24 Ni16 C3 Ni23 66.1(8) .
Ni14 Ni16 C3 Ni23 -67.8(8) .
Ni18 Ni16 C3 Ni23 -152.8(11) .
Ni7 Ni16 C3 Ni23 -45.8(9) .
Ni17 Ni16 C3 Ni23 -1.1(7) .
C15 Ni16 C3 Ni26 -51.3(8) .
C14 Ni16 C3 Ni26 78.9(9) .
Ni8 Ni16 C3 Ni26 112.2(5) .
Ni24 Ni16 C3 Ni26 -74.0(6) .
Ni14 Ni16 C3 Ni26 152.0(8) .
Ni18 Ni16 C3 Ni26 67.1(5) .
Ni7 Ni16 C3 Ni26 174.1(5) .
Ni17 Ni16 C3 Ni26 -141.2(7) .
C15 Ni16 C3 Ni24 22.7(6) .
C14 Ni16 C3 Ni24 152.9(5) .
Ni8 Ni16 C3 Ni24 -173.8(2) .
Ni14 Ni16 C3 Ni24 -133.9(5) .
Ni18 Ni16 C3 Ni24 141.1(5) .
Ni7 Ni16 C3 Ni24 -111.9(2) .
Ni17 Ni16 C3 Ni24 -67.2(2) .
C15 Ni16 C3 Ni18 -118.4(5) .
C14 Ni16 C3 Ni18 11.8(8) .
Ni8 Ni16 C3 Ni18 45.1(3) .
Ni24 Ni16 C3 Ni18 -141.1(5) .
Ni14 Ni16 C3 Ni18 84.9(4) .
Ni7 Ni16 C3 Ni18 106.9(3) .
Ni17 Ni16 C3 Ni18 151.7(4) .
C2 Ni15 C4 Ni23 -165.3(5) .
Ni14 Ni15 C4 Ni23 16.9(4) .
Ni22 Ni15 C4 Ni23 134.1(5) .
Ni6 Ni15 C4 Ni23 63.9(14) .
Ni11 Ni15 C4 Ni23 -117.7(2) .
Ni19 Ni15 C4 Ni23 -68.3(2) .
Ni13 Ni15 C4 Ni23 119.3(2) .
Ni21 Ni15 C4 Ni23 -139.4(5) .
Ni20 Ni15 C4 Ni23 65.5(2) .
Ni12 Ni15 C4 Ni23 -179.7(2) .
C2 Ni15 C4 Ni27 -104.5(9) .
Ni14 Ni15 C4 Ni27 77.6(8) .
Ni23 Ni15 C4 Ni27 60.8(6) .
Ni22 Ni15 C4 Ni27 -165.1(10) .
Ni6 Ni15 C4 Ni27 124.6(11) .
Ni11 Ni15 C4 Ni27 -56.9(8) .
Ni19 Ni15 C4 Ni27 -7.5(6) .
Ni13 Ni15 C4 Ni27 -180.0(6) .
Ni21 Ni15 C4 Ni27 -78.7(7) .
Ni20 Ni15 C4 Ni27 126.3(8) .
Ni12 Ni15 C4 Ni27 -118.9(7) .
C2 Ni15 C4 Ni28 130.7(7) .
Ni14 Ni15 C4 Ni28 -47.2(7) .
Ni23 Ni15 C4 Ni28 -64.1(6) .
Ni22 Ni15 C4 Ni28 70.1(6) .
Ni6 Ni15 C4 Ni28 -0.2(19) .
Ni11 Ni15 C4 Ni28 178.2(5) .
Ni19 Ni15 C4 Ni28 -132.3(7) .
Ni13 Ni15 C4 Ni28 55.2(7) .
Ni21 Ni15 C4 Ni28 156.5(8) .
Ni20 Ni15 C4 Ni28 1.4(5) .
Ni12 Ni15 C4 Ni28 116.3(6) .
C2 Ni15 C4 Ni22 60.6(7) .
Ni14 Ni15 C4 Ni22 -117.3(2) .
Ni23 Ni15 C4 Ni22 -134.1(5) .
Ni6 Ni15 C4 Ni22 -70.3(14) .
Ni11 Ni15 C4 Ni22 108.2(2) .
Ni19 Ni15 C4 Ni22 157.6(4) .
Ni13 Ni15 C4 Ni22 -14.9(4) .
Ni21 Ni15 C4 Ni22 86.4(3) .
Ni20 Ni15 C4 Ni22 -68.6(2) .
Ni12 Ni15 C4 Ni22 46.2(3) .
C2 Ni15 C4 Ni21 -25.8(8) .
Ni14 Ni15 C4 Ni21 156.28(16) .
Ni23 Ni15 C4 Ni21 139.4(5) .
Ni22 Ni15 C4 Ni21 -86.4(3) .
Ni6 Ni15 C4 Ni21 -156.7(11) .
Ni11 Ni15 C4 Ni21 21.7(3) .
Ni19 Ni15 C4 Ni21 71.2(2) .
Ni13 Ni15 C4 Ni21 -101.3(3) .
Ni20 Ni15 C4 Ni21 -155.1(3) .
Ni12 Ni15 C4 Ni21 -40.2(3) .
C2 Ni15 C4 Ni29 18.4(13) .
Ni14 Ni15 C4 Ni29 -159.5(7) .
Ni23 Ni15 C4 Ni29 -176.3(10) .
Ni22 Ni15 C4 Ni29 -42.2(6) .
Ni6 Ni15 C4 Ni29 -112.5(13) .
Ni11 Ni15 C4 Ni29 66.0(8) .
Ni19 Ni15 C4 Ni29 115.4(9) .
Ni13 Ni15 C4 Ni29 -57.1(9) .
Ni21 Ni15 C4 Ni29 44.2(7) .
Ni20 Ni15 C4 Ni29 -110.8(8) .
Ni12 Ni15 C4 Ni29 4.0(8) .
C3 Ni23 C4 Ni15 -59.2(8) .
Cu2 Ni23 C4 Ni15 -179.34(19) .
Ni27 Ni23 C4 Ni15 138.8(5) .
Ni17 Ni23 C4 Ni15 48.5(4) .
Ni28 Ni23 C4 Ni15 -132.9(4) .
Ni14 Ni23 C4 Ni15 -16.3(4) .
Ni19 Ni23 C4 Ni15 69.3(2) .
Ni20 Ni23 C4 Ni15 -68.8(2) .
Ni25 Ni23 C4 Ni15 112.9(2) .
Ni24 Ni23 C4 Ni15 156.8(10) .
C3 Ni23 C4 Ni27 162.0(6) .
Cu2 Ni23 C4 Ni27 41.9(3) .
Ni15 Ni23 C4 Ni27 -138.8(5) .
Ni17 Ni23 C4 Ni27 -90.3(3) .
Ni28 Ni23 C4 Ni27 88.4(3) .
Ni14 Ni23 C4 Ni27 -155.05(17) .
Ni19 Ni23 C4 Ni27 -69.5(2) .
Ni20 Ni23 C4 Ni27 152.4(3) .
Ni25 Ni23 C4 Ni27 -25.9(3) .
Ni24 Ni23 C4 Ni27 18.0(14) .
C3 Ni23 C4 Ni28 73.7(8) .
Cu2 Ni23 C4 Ni28 -46.5(3) .
Ni15 Ni23 C4 Ni28 132.9(4) .
Ni27 Ni23 C4 Ni28 -88.4(3) .
Ni17 Ni23 C4 Ni28 -178.65(9) .
Ni14 Ni23 C4 Ni28 116.6(2) .
Ni19 Ni23 C4 Ni28 -157.8(3) .
Ni20 Ni23 C4 Ni28 64.1(2) .
Ni25 Ni23 C4 Ni28 -114.3(2) .
Ni24 Ni23 C4 Ni28 -70.3(13) .
C3 Ni23 C4 Ni22 4.6(12) .
Cu2 Ni23 C4 Ni22 -115.6(6) .
Ni15 Ni23 C4 Ni22 63.8(6) .
Ni27 Ni23 C4 Ni22 -157.4(9) .
Ni17 Ni23 C4 Ni22 112.3(6) .
Ni28 Ni23 C4 Ni22 -69.1(6) .
Ni14 Ni23 C4 Ni22 47.5(7) .
Ni19 Ni23 C4 Ni22 133.1(7) .
Ni20 Ni23 C4 Ni22 -5.0(5) .
Ni25 Ni23 C4 Ni22 176.6(5) .
Ni24 Ni23 C4 Ni22 -139.4(8) .
C3 Ni23 C4 Ni21 -123.2(8) .
Cu2 Ni23 C4 Ni21 116.7(7) .
Ni15 Ni23 C4 Ni21 -64.0(6) .
Ni27 Ni23 C4 Ni21 74.8(7) .
Ni17 Ni23 C4 Ni21 -15.5(9) .
Ni28 Ni23 C4 Ni21 163.2(9) .
Ni14 Ni23 C4 Ni21 -80.2(7) .
Ni19 Ni23 C4 Ni21 5.4(6) .
Ni20 Ni23 C4 Ni21 -132.7(8) .
Ni25 Ni23 C4 Ni21 48.9(8) .
Ni24 Ni23 C4 Ni21 92.9(14) .
C3 Ni23 C4 Ni29 116.9(9) .
Cu2 Ni23 C4 Ni29 -3.2(9) .
Ni15 Ni23 C4 Ni29 176.1(11) .
Ni27 Ni23 C4 Ni29 -45.1(7) .
Ni17 Ni23 C4 Ni29 -135.4(7) .
Ni28 Ni23 C4 Ni29 43.3(7) .
Ni14 Ni23 C4 Ni29 159.9(7) .
Ni19 Ni23 C4 Ni29 -114.5(9) .
Ni20 Ni23 C4 Ni29 107.3(9) .
Ni25 Ni23 C4 Ni29 -71.0(9) .
Ni24 Ni23 C4 Ni29 -27(2) .
C31 Ni27 C4 Ni15 169.3(9) .
C34 Ni27 C4 Ni15 13.8(9) .
Ni23 Ni27 C4 Ni15 -61.1(6) .
Ni29 Ni27 C4 Ni15 145.7(9) .
Ni19 Ni27 C4 Ni15 7.5(6) .
Ni25 Ni27 C4 Ni15 -35.6(8) .
Cu2 Ni27 C4 Ni15 -98.5(7) .
Ni28 Ni27 C4 Ni15 -139.1(9) .
Ni21 Ni27 C4 Ni15 75.3(7) .
C31 Ni27 C4 Ni23 -129.6(9) .
C34 Ni27 C4 Ni23 74.9(5) .
Ni29 Ni27 C4 Ni23 -153.2(5) .
Ni19 Ni27 C4 Ni23 68.6(2) .
Ni25 Ni27 C4 Ni23 25.5(3) .
Cu2 Ni27 C4 Ni23 -37.4(3) .
Ni28 Ni27 C4 Ni23 -78.0(3) .
Ni21 Ni27 C4 Ni23 136.4(5) .
C31 Ni27 C4 Ni28 -51.7(10) .
C34 Ni27 C4 Ni28 152.9(4) .
Ni23 Ni27 C4 Ni28 78.0(3) .
Ni29 Ni27 C4 Ni28 -75.2(3) .
Ni19 Ni27 C4 Ni28 146.6(4) .
Ni25 Ni27 C4 Ni28 103.5(3) .
Cu2 Ni27 C4 Ni28 40.6(3) .
Ni21 Ni27 C4 Ni28 -145.6(5) .
C31 Ni27 C4 Ni22 16.8(17) .
C34 Ni27 C4 Ni22 -138.6(10) .
Ni23 Ni27 C4 Ni22 146.5(13) .
Ni29 Ni27 C4 Ni22 -6.7(8) .
Ni19 Ni27 C4 Ni22 -144.9(12) .
Ni25 Ni27 C4 Ni22 172.0(10) .
Cu2 Ni27 C4 Ni22 109.1(10) .
Ni28 Ni27 C4 Ni22 68.5(10) .
Ni21 Ni27 C4 Ni22 -77.1(10) .
C31 Ni27 C4 Ni21 93.9(10) .
C34 Ni27 C4 Ni21 -61.5(5) .
Ni23 Ni27 C4 Ni21 -136.4(5) .
Ni29 Ni27 C4 Ni21 70.4(3) .
Ni19 Ni27 C4 Ni21 -67.8(3) .
Ni25 Ni27 C4 Ni21 -110.9(3) .
Cu2 Ni27 C4 Ni21 -173.8(2) .
Ni28 Ni27 C4 Ni21 145.6(5) .
C31 Ni27 C4 Ni29 23.5(10) .
C34 Ni27 C4 Ni29 -131.9(4) .
Ni23 Ni27 C4 Ni29 153.2(5) .
Ni19 Ni27 C4 Ni29 -138.2(3) .
Ni25 Ni27 C4 Ni29 178.67(14) .
Cu2 Ni27 C4 Ni29 115.8(2) .
Ni28 Ni27 C4 Ni29 75.2(3) .
Ni21 Ni27 C4 Ni29 -70.4(3) .
C20 Ni28 C4 Ni15 -175.3(7) .
C22 Ni28 C4 Ni15 -21.4(8) .
Ni23 Ni28 C4 Ni15 64.5(5) .
Ni20 Ni28 C4 Ni15 -1.5(5) .
Ni29 Ni28 C4 Ni15 -141.5(8) .
Ni22 Ni28 C4 Ni15 -68.0(6) .
Ni27 Ni28 C4 Ni15 142.6(8) .
Cu2 Ni28 C4 Ni15 103.9(6) .
Ni26 Ni28 C4 Ni15 51.2(7) .
C20 Ni28 C4 Ni23 120.2(7) .
C22 Ni28 C4 Ni23 -85.9(5) .
Ni20 Ni28 C4 Ni23 -66.0(2) .
Ni29 Ni28 C4 Ni23 154.0(4) .
Ni22 Ni28 C4 Ni23 -132.5(4) .
Ni27 Ni28 C4 Ni23 78.1(3) .
Cu2 Ni28 C4 Ni23 39.4(3) .
Ni26 Ni28 C4 Ni23 -13.3(3) .
C20 Ni28 C4 Ni27 42.1(9) .
C22 Ni28 C4 Ni27 -164.1(4) .
Ni23 Ni28 C4 Ni27 -78.1(3) .
Ni20 Ni28 C4 Ni27 -144.1(4) .
Ni29 Ni28 C4 Ni27 75.9(3) .
Ni22 Ni28 C4 Ni27 149.3(5) .
Cu2 Ni28 C4 Ni27 -38.8(3) .
Ni26 Ni28 C4 Ni27 -91.4(3) .
C20 Ni28 C4 Ni22 -107.3(7) .
C22 Ni28 C4 Ni22 46.6(5) .
Ni23 Ni28 C4 Ni22 132.5(4) .
Ni20 Ni28 C4 Ni22 66.5(2) .
Ni29 Ni28 C4 Ni22 -73.5(3) .
Ni27 Ni28 C4 Ni22 -149.3(5) .
Cu2 Ni28 C4 Ni22 171.9(2) .
Ni26 Ni28 C4 Ni22 119.2(2) .
C20 Ni28 C4 Ni21 -38.7(14) .
C22 Ni28 C4 Ni21 115.2(9) .
Ni23 Ni28 C4 Ni21 -158.9(11) .
Ni20 Ni28 C4 Ni21 135.1(10) .
Ni29 Ni28 C4 Ni21 -4.9(7) .
Ni22 Ni28 C4 Ni21 68.6(9) .
Ni27 Ni28 C4 Ni21 -80.7(9) .
Cu2 Ni28 C4 Ni21 -119.5(9) .
Ni26 Ni28 C4 Ni21 -172.1(8) .
C20 Ni28 C4 Ni29 -33.8(8) .
C22 Ni28 C4 Ni29 120.1(4) .
Ni23 Ni28 C4 Ni29 -154.0(4) .
Ni20 Ni28 C4 Ni29 140.0(3) .
Ni22 Ni28 C4 Ni29 73.5(3) .
Ni27 Ni28 C4 Ni29 -75.9(3) .
Cu2 Ni28 C4 Ni29 -114.6(2) .
Ni26 Ni28 C4 Ni29 -167.27(14) .
C23 Ni22 C4 Ni15 -173.0(4) .
C26 Ni22 C4 Ni15 50.7(12) .
Ni13 Ni22 C4 Ni15 15.6(4) .
Ni29 Ni22 C4 Ni15 -152.8(5) .
Ni28 Ni22 C4 Ni15 131.0(5) .
Ni20 Ni22 C4 Ni15 69.0(2) .
Ni12 Ni22 C4 Ni15 -45.7(3) .
Ni21 Ni22 C4 Ni15 -81.4(3) .
C23 Ni22 C4 Ni23 123.0(7) .
C26 Ni22 C4 Ni23 -13.4(16) .
Ni13 Ni22 C4 Ni23 -48.4(7) .
Ni29 Ni22 C4 Ni23 143.2(8) .
Ni15 Ni22 C4 Ni23 -64.1(6) .
Ni28 Ni22 C4 Ni23 66.9(6) .
Ni20 Ni22 C4 Ni23 4.9(5) .
Ni12 Ni22 C4 Ni23 -109.8(6) .
Ni21 Ni22 C4 Ni23 -145.4(8) .
C23 Ni22 C4 Ni27 -13.4(12) .
C26 Ni22 C4 Ni27 -149.7(11) .
Ni13 Ni22 C4 Ni27 175.2(9) .
Ni29 Ni22 C4 Ni27 6.8(9) .
Ni15 Ni22 C4 Ni27 159.6(13) .
Ni28 Ni22 C4 Ni27 -69.5(10) .
Ni20 Ni22 C4 Ni27 -131.5(11) .
Ni12 Ni22 C4 Ni27 113.9(10) .
Ni21 Ni22 C4 Ni27 78.2(10) .
C23 Ni22 C4 Ni28 56.0(5) .
C26 Ni22 C4 Ni28 -80.3(12) .
Ni13 Ni22 C4 Ni28 -115.4(2) .
Ni29 Ni22 C4 Ni28 76.3(3) .
Ni15 Ni22 C4 Ni28 -131.0(5) .
Ni20 Ni22 C4 Ni28 -62.0(2) .
Ni12 Ni22 C4 Ni28 -176.7(2) .
Ni21 Ni22 C4 Ni28 147.6(5) .
C23 Ni22 C4 Ni21 -91.6(5) .
C26 Ni22 C4 Ni21 132.1(10) .
Ni13 Ni22 C4 Ni21 97.0(3) .
Ni29 Ni22 C4 Ni21 -71.4(3) .
Ni15 Ni22 C4 Ni21 81.4(3) .
Ni28 Ni22 C4 Ni21 -147.6(5) .
Ni20 Ni22 C4 Ni21 150.3(4) .
Ni12 Ni22 C4 Ni21 35.7(3) .
C23 Ni22 C4 Ni29 -20.2(5) .
C26 Ni22 C4 Ni29 -156.6(10) .
Ni13 Ni22 C4 Ni29 168.38(13) .
Ni15 Ni22 C4 Ni29 152.8(5) .
Ni28 Ni22 C4 Ni29 -76.3(3) .
Ni20 Ni22 C4 Ni29 -138.3(3) .
Ni12 Ni22 C4 Ni29 107.0(2) .
Ni21 Ni22 C4 Ni29 71.4(3) .
C32 Ni21 C4 Ni15 165.2(4) .
C33 Ni21 C4 Ni15 -33.2(14) .
Ni11 Ni21 C4 Ni15 -23.2(3) .
Ni29 Ni21 C4 Ni15 151.3(4) .
Ni19 Ni21 C4 Ni15 -68.4(2) .
Ni12 Ni21 C4 Ni15 41.4(3) .
Ni22 Ni21 C4 Ni15 78.4(3) .
Ni27 Ni21 C4 Ni15 -133.7(5) .
C32 Ni21 C4 Ni23 -131.6(8) .
C33 Ni21 C4 Ni23 29.9(17) .
Ni11 Ni21 C4 Ni23 40.0(8) .
Ni29 Ni21 C4 Ni23 -145.5(9) .
Ni15 Ni21 C4 Ni23 63.2(6) .
Ni19 Ni21 C4 Ni23 -5.2(6) .
Ni12 Ni21 C4 Ni23 104.6(7) .
Ni22 Ni21 C4 Ni23 141.6(9) .
Ni27 Ni21 C4 Ni23 -70.5(7) .
C32 Ni21 C4 Ni27 -61.1(5) .
C33 Ni21 C4 Ni27 100.4(12) .
Ni11 Ni21 C4 Ni27 110.5(3) .
Ni29 Ni21 C4 Ni27 -75.0(3) .
Ni15 Ni21 C4 Ni27 133.7(5) .
Ni19 Ni21 C4 Ni27 65.3(3) .
Ni12 Ni21 C4 Ni27 175.1(2) .
Ni22 Ni21 C4 Ni27 -147.9(5) .
C32 Ni21 C4 Ni28 18.9(11) .
C33 Ni21 C4 Ni28 -179.6(10) .
Ni11 Ni21 C4 Ni28 -169.5(8) .
Ni29 Ni21 C4 Ni28 5.0(7) .
Ni15 Ni21 C4 Ni28 -146.4(11) .
Ni19 Ni21 C4 Ni28 145.2(10) .
Ni12 Ni21 C4 Ni28 -105.0(9) .
Ni22 Ni21 C4 Ni28 -67.9(9) .
Ni27 Ni21 C4 Ni28 79.9(9) .
C32 Ni21 C4 Ni22 86.8(5) .
C33 Ni21 C4 Ni22 -111.7(12) .
Ni11 Ni21 C4 Ni22 -101.6(3) .
Ni29 Ni21 C4 Ni22 72.9(3) .
Ni15 Ni21 C4 Ni22 -78.4(3) .
Ni19 Ni21 C4 Ni22 -146.8(4) .
Ni12 Ni21 C4 Ni22 -37.0(3) .
Ni27 Ni21 C4 Ni22 147.9(5) .
C32 Ni21 C4 Ni29 13.9(5) .
C33 Ni21 C4 Ni29 175.4(11) .
Ni11 Ni21 C4 Ni29 -174.50(13) .
Ni15 Ni21 C4 Ni29 -151.3(4) .
Ni19 Ni21 C4 Ni29 140.3(3) .
Ni12 Ni21 C4 Ni29 -109.94(18) .
Ni22 Ni21 C4 Ni29 -72.9(3) .
Ni27 Ni21 C4 Ni29 75.0(3) .
C21 Ni29 C4 Ni15 -179.7(9) .
C32 Ni29 C4 Ni15 -59.7(9) .
C23 Ni29 C4 Ni15 61.6(9) .
Ni21 Ni29 C4 Ni15 -46.8(7) .
Ni22 Ni29 C4 Ni15 43.6(7) .
Ni27 Ni29 C4 Ni15 -140.2(10) .
Ni28 Ni29 C4 Ni15 130.2(10) .
C21 Ni29 C4 Ni23 6.1(16) .
C32 Ni29 C4 Ni23 126.1(9) .
C23 Ni29 C4 Ni23 -112.6(9) .
Ni21 Ni29 C4 Ni23 139.0(10) .
Ni22 Ni29 C4 Ni23 -130.6(10) .
Ni27 Ni29 C4 Ni23 45.6(7) .
Ni28 Ni29 C4 Ni23 -44.0(7) .
C21 Ni29 C4 Ni27 -39.5(12) .
C32 Ni29 C4 Ni27 80.5(5) .
C23 Ni29 C4 Ni27 -158.2(4) .
Ni21 Ni29 C4 Ni27 93.4(3) .
Ni22 Ni29 C4 Ni27 -176.2(5) .
Ni28 Ni29 C4 Ni27 -89.6(3) .
C21 Ni29 C4 Ni28 50.1(11) .
C32 Ni29 C4 Ni28 170.1(4) .
C23 Ni29 C4 Ni28 -68.7(4) .
Ni21 Ni29 C4 Ni28 -177.1(4) .
Ni22 Ni29 C4 Ni28 -86.6(3) .
Ni27 Ni29 C4 Ni28 89.6(3) .
C21 Ni29 C4 Ni22 136.7(10) .
C32 Ni29 C4 Ni22 -103.3(4) .
C23 Ni29 C4 Ni22 18.0(4) .
Ni21 Ni29 C4 Ni22 -90.4(3) .
Ni27 Ni29 C4 Ni22 176.2(5) .
Ni28 Ni29 C4 Ni22 86.6(3) .
C21 Ni29 C4 Ni21 -132.9(10) .
C32 Ni29 C4 Ni21 -12.9(5) .
C23 Ni29 C4 Ni21 108.4(4) .
Ni22 Ni29 C4 Ni21 90.4(3) .
Ni27 Ni29 C4 Ni21 -93.4(3) .
Ni28 Ni29 C4 Ni21 177.1(4) .
C11 Ni1 C5 O5 32(8) .
C1 Ni1 C5 O5 -110(8) .
Ni7 Ni1 C5 O5 33(8) .
Ni2 Ni1 C5 O5 -100(8) .
Ni6 Ni1 C5 O5 -167(8) .
Cu1 Ni1 C5 O5 -151(8) .
Ni9 Ni1 C5 O5 120(8) .
C10 Ni3 C6 O6 0(8) .
C36 Ni3 C6 O6 93(8) .
C2 Ni3 C6 O6 -160(8) .
Ni11 Ni3 C6 O6 103(8) .
Ni6 Ni3 C6 O6 -103(8) .
Ni9 Ni3 C6 O6 -24(8) .
Ni5 Ni3 C6 O6 -160(8) .
Cu1 Ni3 C6 O6 -108(8) .
C1 Ni2 C7 O7 -45(38) .
C28 Ni2 C7 O7 135(38) .
C27 Ni2 C7 O7 -141(38) .
Ni10 Ni2 C7 O7 125(38) .
Ni8 Ni2 C7 O7 -116(38) .
Ni6 Ni2 C7 O7 21(38) .
Ni1 Ni2 C7 O7 -31(38) .
Ni4 Ni2 C7 O7 84(38) .
Cu1 Ni2 C7 O7 28(38) .
C9 Ni5 C8 O8 -5(10) .
C2 Ni5 C8 O8 -146(8) .
Ni12 Ni5 C8 O8 1(10) .
Ni6 Ni5 C8 O8 166(9) .
Cu1 Ni5 C8 O8 -179(100) .
Ni3 Ni5 C8 O8 -126(9) .
Ni13 Ni5 C8 O8 89(10) .
Ni4 Ni5 C8 O8 122(10) .
C8 Ni5 C9 O9 0.5(16) .
C2 Ni5 C9 O9 171.3(15) .
Ni12 Ni5 C9 O9 -175.0(18) .
Ni6 Ni5 C9 O9 -167.4(12) .
Cu1 Ni5 C9 O9 19(3) .
Ni3 Ni5 C9 O9 120.3(15) .
Ni13 Ni5 C9 O9 -127.8(15) .
Ni4 Ni5 C9 O9 -85.7(16) .
C8 Ni5 C9 Ni12 175.6(5) .
C2 Ni5 C9 Ni12 -13.6(5) .
Ni6 Ni5 C9 Ni12 7.7(8) .
Cu1 Ni5 C9 Ni12 -165.8(9) .
Ni3 Ni5 C9 Ni12 -64.6(4) .
Ni13 Ni5 C9 Ni12 47.2(3) .
Ni4 Ni5 C9 Ni12 89.3(4) .
C30 Ni12 C9 O9 6.0(15) .
C2 Ni12 C9 O9 -171.5(14) .
Ni5 Ni12 C9 O9 175.3(17) .
Ni13 Ni12 C9 O9 124.2(14) .
Ni21 Ni12 C9 O9 -61(2) .
Ni11 Ni12 C9 O9 -121.8(14) .
Ni15 Ni12 C9 O9 169.4(11) .
Ni22 Ni12 C9 O9 82.9(15) .
C30 Ni12 C9 Ni5 -169.2(5) .
C2 Ni12 C9 Ni5 13.2(5) .
Ni13 Ni12 C9 Ni5 -51.0(3) .
Ni21 Ni12 C9 Ni5 123.2(7) .
Ni11 Ni12 C9 Ni5 63.0(4) .
Ni15 Ni12 C9 Ni5 -5.9(7) .
Ni22 Ni12 C9 Ni5 -92.4(5) .
C12 Ni9 C10 O10 16.3(16) .
Ni17 Ni9 C10 O10 8.2(19) .
Ni3 Ni9 C10 O10 174.4(18) .
Ni6 Ni9 C10 O10 -151.4(15) .
Ni7 Ni9 C10 O10 -61.8(16) .
Ni14 Ni9 C10 O10 -114.1(14) .
Ni19 Ni9 C10 O10 85.8(16) .
Ni15 Ni9 C10 O10 154.6(13) .
Ni11 Ni9 C10 O10 127.4(16) .
Ni1 Ni9 C10 O10 -102.6(16) .
C12 Ni9 C10 Ni3 -158.1(4) .
Ni17 Ni9 C10 Ni3 -166.1(2) .
Ni6 Ni9 C10 Ni3 34.2(3) .
Ni7 Ni9 C10 Ni3 123.8(2) .
Ni14 Ni9 C10 Ni3 71.5(8) .
Ni19 Ni9 C10 Ni3 -88.6(3) .
Ni15 Ni9 C10 Ni3 -19.8(6) .
Ni11 Ni9 C10 Ni3 -47.0(3) .
Ni1 Ni9 C10 Ni3 83.1(3) .
C6 Ni3 C10 O10 27.4(12) .
C36 Ni3 C10 O10 -69.9(12) .
C2 Ni3 C10 O10 -167.6(10) .
Ni11 Ni3 C10 O10 -118.9(11) .
Ni6 Ni3 C10 O10 150.0(11) .
Ni9 Ni3 C10 O10 -175.6(14) .
Ni5 Ni3 C10 O10 144.8(8) .
Cu1 Ni3 C10 O10 98.0(11) .
C6 Ni3 C10 Ni9 -157.0(5) .
C36 Ni3 C10 Ni9 105.7(5) .
C2 Ni3 C10 Ni9 8.1(6) .
Ni11 Ni3 C10 Ni9 56.8(3) .
Ni6 Ni3 C10 Ni9 -34.4(3) .
Ni5 Ni3 C10 Ni9 -39.5(10) .
Cu1 Ni3 C10 Ni9 -86.3(3) .
C13 Ni7 C11 O11 4.6(18) .
C1 Ni7 C11 O11 -165.7(17) .
Ni1 Ni7 C11 O11 -178(2) .
Ni9 Ni7 C11 O11 124.1(17) .
Ni8 Ni7 C11 O11 -116.0(16) .
Ni14 Ni7 C11 O11 173.6(13) .
Ni16 Ni7 C11 O11 -53(2) .
Ni17 Ni7 C11 O11 82.7(18) .
C13 Ni7 C11 Ni1 -177.0(5) .
C1 Ni7 C11 Ni1 12.8(5) .
Ni9 Ni7 C11 Ni1 -57.5(4) .
Ni8 Ni7 C11 Ni1 62.4(4) .
Ni14 Ni7 C11 Ni1 -8.0(8) .
Ni16 Ni7 C11 Ni1 125.8(6) .
Ni17 Ni7 C11 Ni1 -98.8(5) .
C5 Ni1 C11 O11 -2.8(17) .
C1 Ni1 C11 O11 165.2(16) .
Ni7 Ni1 C11 O11 178.5(19) .
Ni2 Ni1 C11 O11 118.0(15) .
Ni6 Ni1 C11 O11 -159.8(13) .
Cu1 Ni1 C11 O11 -13(3) .
Ni9 Ni1 C11 O11 -132.9(16) .
C5 Ni1 C11 Ni7 178.7(5) .
C1 Ni1 C11 Ni7 -13.3(5) .
Ni2 Ni1 C11 Ni7 -60.5(5) .
Ni6 Ni1 C11 Ni7 21.7(7) .
Cu1 Ni1 C11 Ni7 168.3(13) .
Ni9 Ni1 C11 Ni7 48.6(3) .
C16 Ni17 C12 O12 7.1(15) .
Ni9 Ni17 C12 O12 -177.8(16) .
Ni14 Ni17 C12 O12 -161.8(13) .
Ni23 Ni17 C12 O12 126.8(12) .
Ni24 Ni17 C12 O12 -2(2) .
Ni25 Ni17 C12 O12 59.7(14) .
Ni19 Ni17 C12 O12 112.0(14) .
Ni7 Ni17 C12 O12 -114.7(14) .
Ni16 Ni17 C12 O12 -94.4(14) .
C16 Ni17 C12 Ni9 -175.1(4) .
Ni14 Ni17 C12 Ni9 16.0(4) .
Ni23 Ni17 C12 Ni9 -55.4(6) .
Ni24 Ni17 C12 Ni9 175.4(5) .
Ni25 Ni17 C12 Ni9 -122.5(3) .
Ni19 Ni17 C12 Ni9 -70.2(3) .
Ni7 Ni17 C12 Ni9 63.2(3) .
Ni16 Ni17 C12 Ni9 83.4(4) .
C10 Ni9 C12 O12 4.8(14) .
Ni17 Ni9 C12 O12 177.9(16) .
Ni3 Ni9 C12 O12 -20.8(17) .
Ni6 Ni9 C12 O12 142.3(10) .
Ni7 Ni9 C12 O12 109.4(14) .
Ni14 Ni9 C12 O12 163.6(13) .
Ni19 Ni9 C12 O12 -117.5(14) .
Ni15 Ni9 C12 O12 -139.7(12) .
Ni11 Ni9 C12 O12 -80.1(14) .
Ni1 Ni9 C12 O12 74.7(14) .
C10 Ni9 C12 Ni17 -173.1(4) .
Ni3 Ni9 C12 Ni17 161.26(17) .
Ni6 Ni9 C12 Ni17 -35.6(13) .
Ni7 Ni9 C12 Ni17 -68.4(3) .
Ni14 Ni9 C12 Ni17 -14.3(4) .
Ni19 Ni9 C12 Ni17 64.6(3) .
Ni15 Ni9 C12 Ni17 42.4(5) .
Ni11 Ni9 C12 Ni17 102.0(3) .
Ni1 Ni9 C12 Ni17 -103.1(3) .
C11 Ni7 C13 O13 1(10) .
C1 Ni7 C13 O13 141(9) .
Ni1 Ni7 C13 O13 -3(11) .
Ni9 Ni7 C13 O13 -99(10) .
Ni8 Ni7 C13 O13 120(10) .
Ni14 Ni7 C13 O13 -171(10) .
Ni16 Ni7 C13 O13 158(10) .
Ni17 Ni7 C13 O13 -138(10) .
C27 Ni8 C14 O14 9.9(16) .
C1 Ni8 C14 O14 -126.0(14) .
Ni16 Ni8 C14 O14 -178.6(18) .
Ni2 Ni8 C14 O14 -38(2) .
Ni14 Ni8 C14 O14 -176.3(14) .
Ni7 Ni8 C14 O14 -120.4(15) .
Ni18 Ni8 C14 O14 127.5(15) .
Ni10 Ni8 C14 O14 127.0(12) .
C27 Ni8 C14 Ni16 -171.6(4) .
C1 Ni8 C14 Ni16 52.6(7) .
Ni2 Ni8 C14 Ni16 141.0(7) .
Ni14 Ni8 C14 Ni16 2.2(5) .
Ni7 Ni8 C14 Ni16 58.2(3) .
Ni18 Ni8 C14 Ni16 -53.9(3) .
Ni10 Ni8 C14 Ni16 -54.5(8) .
C15 Ni16 C14 O14 -1.9(16) .
C3 Ni16 C14 O14 -135.6(14) .
Ni8 Ni16 C14 O14 178.5(18) .
Ni24 Ni16 C14 O14 -37(2) .
Ni14 Ni16 C14 O14 176.3(14) .
Ni18 Ni16 C14 O14 -126.7(15) .
Ni7 Ni16 C14 O14 121.3(15) .
Ni17 Ni16 C14 O14 119.2(14) .
C15 Ni16 C14 Ni8 179.6(5) .
C3 Ni16 C14 Ni8 45.9(8) .
Ni24 Ni16 C14 Ni8 144.2(7) .
Ni14 Ni16 C14 Ni8 -2.2(4) .
Ni18 Ni16 C14 Ni8 54.7(3) .
Ni7 Ni16 C14 Ni8 -57.2(3) .
Ni17 Ni16 C14 Ni8 -59.3(7) .
C14 Ni16 C15 O15 13(5) .
C3 Ni16 C15 O15 161(4) .
Ni8 Ni16 C15 O15 14(5) .
Ni24 Ni16 C15 O15 180(100) .
Ni14 Ni16 C15 O15 -164(4) .
Ni18 Ni16 C15 O15 107(5) .
Ni7 Ni16 C15 O15 -75(5) .
Ni17 Ni16 C15 O15 -136(5) .
C14 Ni16 C15 Ni24 -166.9(4) .
C3 Ni16 C15 Ni24 -19.2(5) .
Ni8 Ni16 C15 Ni24 -166.3(5) .
Ni14 Ni16 C15 Ni24 16.5(9) .
Ni18 Ni16 C15 Ni24 -72.8(4) .
Ni7 Ni16 C15 Ni24 104.6(3) .
Ni17 Ni16 C15 Ni24 43.7(3) .
C17 Ni24 C15 O15 -15.2(12) .
C3 Ni24 C15 O15 -161.7(11) .
C16 Ni24 C15 O15 81.0(11) .
Ni17 Ni24 C15 O15 129.7(11) .
Ni16 Ni24 C15 O15 -180.0(14) .
Ni26 Ni24 C15 O15 -116.6(10) .
Ni23 Ni24 C15 O15 177.8(8) .
Ni25 Ni24 C15 O15 85.9(12) .
Cu2 Ni24 C15 O15 -72.6(15) .
C17 Ni24 C15 Ni16 164.8(5) .
C3 Ni24 C15 Ni16 18.3(5) .
C16 Ni24 C15 Ni16 -99.0(5) .
Ni17 Ni24 C15 Ni16 -50.3(4) .
Ni26 Ni24 C15 Ni16 63.4(4) .
Ni23 Ni24 C15 Ni16 -2.2(6) .
Ni25 Ni24 C15 Ni16 -94.1(5) .
Cu2 Ni24 C15 Ni16 107.4(7) .
C12 Ni17 C16 O16 -42.2(15) .
Ni9 Ni17 C16 O16 -49.8(18) .
Ni14 Ni17 C16 O16 120.0(12) .
Ni23 Ni17 C16 O16 176.9(13) .
Ni24 Ni17 C16 O16 132.8(15) .
Ni25 Ni17 C16 O16 -144.1(16) .
Ni19 Ni17 C16 O16 -121.1(13) .
Ni7 Ni17 C16 O16 36.3(16) .
Ni16 Ni17 C16 O16 87.6(14) .
C12 Ni17 C16 Ni25 101.9(4) .
Ni9 Ni17 C16 Ni25 94.3(6) .
Ni14 Ni17 C16 Ni25 -95.9(6) .
Ni23 Ni17 C16 Ni25 -39.0(4) .
Ni24 Ni17 C16 Ni25 -83.1(3) .
Ni19 Ni17 C16 Ni25 23.0(4) .
Ni7 Ni17 C16 Ni25 -179.66(10) .
Ni16 Ni17 C16 Ni25 -128.3(3) .
C12 Ni17 C16 Ni24 -175.0(4) .
Ni9 Ni17 C16 Ni24 177.3(4) .
Ni14 Ni17 C16 Ni24 -12.8(7) .
Ni23 Ni17 C16 Ni24 44.1(3) .
Ni25 Ni17 C16 Ni24 83.1(3) .
Ni19 Ni17 C16 Ni24 106.1(2) .
Ni7 Ni17 C16 Ni24 -96.6(3) .
Ni16 Ni17 C16 Ni24 -45.2(3) .
C34 Ni25 C16 O16 74.7(14) .
N3 Ni25 C16 O16 -32.7(13) .
Ni17 Ni25 C16 O16 146.7(15) .
Ni19 Ni25 C16 O16 123.0(12) .
Ni23 Ni25 C16 O16 -177.1(12) .
Ni27 Ni25 C16 O16 178.6(7) .
Ni24 Ni25 C16 O16 -135.6(14) .
Cu2 Ni25 C16 O16 -121.6(12) .
C34 Ni25 C16 Ni17 -72.0(7) .
N3 Ni25 C16 Ni17 -179.4(4) .
Ni19 Ni25 C16 Ni17 -23.7(4) .
Ni23 Ni25 C16 Ni17 36.2(3) .
Ni27 Ni25 C16 Ni17 31.9(10) .
Ni24 Ni25 C16 Ni17 77.7(3) .
Cu2 Ni25 C16 Ni17 91.7(3) .
C34 Ni25 C16 Ni24 -149.8(5) .
N3 Ni25 C16 Ni24 102.9(4) .
Ni17 Ni25 C16 Ni24 -77.7(3) .
Ni19 Ni25 C16 Ni24 -101.4(3) .
Ni23 Ni25 C16 Ni24 -41.5(3) .
Ni27 Ni25 C16 Ni24 -45.8(9) .
Cu2 Ni25 C16 Ni24 14.0(4) .
C17 Ni24 C16 O16 46.7(11) .
C3 Ni24 C16 O16 -137.9(10) .
C15 Ni24 C16 O16 -45.3(11) .
Ni17 Ni24 C16 O16 -140.0(12) .
Ni16 Ni24 C16 O16 -87.6(10) .
Ni26 Ni24 C16 O16 177.4(6) .
Ni23 Ni24 C16 O16 179.9(10) .
Ni25 Ni24 C16 O16 139.0(12) .
Cu2 Ni24 C16 O16 124.8(10) .
C17 Ni24 C16 Ni17 -173.3(5) .
C3 Ni24 C16 Ni17 2.1(5) .
C15 Ni24 C16 Ni17 94.7(4) .
Ni16 Ni24 C16 Ni17 52.4(3) .
Ni26 Ni24 C16 Ni17 -42.6(9) .
Ni23 Ni24 C16 Ni17 -40.1(3) .
Ni25 Ni24 C16 Ni17 -81.0(4) .
Cu2 Ni24 C16 Ni17 -95.2(3) .
C17 Ni24 C16 Ni25 -92.4(5) .
C3 Ni24 C16 Ni25 83.1(5) .
C15 Ni24 C16 Ni25 175.7(4) .
Ni17 Ni24 C16 Ni25 81.0(4) .
Ni16 Ni24 C16 Ni25 133.3(3) .
Ni26 Ni24 C16 Ni25 38.4(9) .
Ni23 Ni24 C16 Ni25 40.9(3) .
Cu2 Ni24 C16 Ni25 -14.2(4) .
C3 Ni24 C17 O17 105(22) .
C16 Ni24 C17 O17 -82(22) .
C15 Ni24 C17 O17 10(22) .
Ni17 Ni24 C17 O17 -91(22) .
Ni16 Ni24 C17 O17 23(22) .
Ni26 Ni24 C17 O17 117(22) .
Ni23 Ni24 C17 O17 177(100) .
Ni25 Ni24 C17 O17 -130(22) .
Cu2 Ni24 C17 O17 171(22) .
C19 Ni26 C18 O18 6(12) .
C3 Ni26 C18 O18 -140(11) .
Ni18 Ni26 C18 O18 9(12) .
Cu2 Ni26 C18 O18 -172(12) .
Ni24 Ni26 C18 O18 -125(12) .
Ni23 Ni26 C18 O18 169(12) .
Ni20 Ni26 C18 O18 98(12) .
Ni28 Ni26 C18 O18 130(12) .
C19 Ni26 C18 Cu2 178.0(4) .
C3 Ni26 C18 Cu2 32.3(14) .
Ni18 Ni26 C18 Cu2 -179.1(5) .
Ni24 Ni26 C18 Cu2 47.2(3) .
Ni23 Ni26 C18 Cu2 -19.4(4) .
Ni20 Ni26 C18 Cu2 -89.7(3) .
Ni28 Ni26 C18 Cu2 -58.50(14) .
N2 Cu2 C18 O18 14.1(10) .
Ni23 Cu2 C18 O18 -163.0(9) .
Ni26 Cu2 C18 O18 179.2(12) .
Ni27 Cu2 C18 O18 -108.9(9) .
Ni24 Cu2 C18 O18 136.8(9) .
Ni25 Cu2 C18 O18 144.7(7) .
Ni28 Cu2 C18 O18 -111.2(10) .
N2 Cu2 C18 Ni26 -165.1(5) .
Ni23 Cu2 C18 Ni26 17.8(4) .
Ni27 Cu2 C18 Ni26 71.9(5) .
Ni24 Cu2 C18 Ni26 -42.4(3) .
Ni25 Cu2 C18 Ni26 -34.4(7) .
Ni28 Cu2 C18 Ni26 69.7(3) .
C18 Ni26 C19 O19 -2.5(18) .
C3 Ni26 C19 O19 165.5(17) .
Ni18 Ni26 C19 O19 180(2) .
Cu2 Ni26 C19 O19 5(3) .
Ni24 Ni26 C19 O19 117.6(17) .
Ni23 Ni26 C19 O19 -160.4(14) .
Ni20 Ni26 C19 O19 -131.4(18) .
Ni28 Ni26 C19 O19 -91.1(18) .
C18 Ni26 C19 Ni18 177.9(5) .
C3 Ni26 C19 Ni18 -14.0(5) .
Cu2 Ni26 C19 Ni18 -174.8(12) .
Ni24 Ni26 C19 Ni18 -61.9(5) .
Ni23 Ni26 C19 Ni18 20.0(7) .
Ni20 Ni26 C19 Ni18 49.1(3) .
Ni28 Ni26 C19 Ni18 89.3(4) .
C24 Ni18 C19 O19 3.0(17) .
C3 Ni18 C19 O19 -166.2(16) .
Ni26 Ni18 C19 O19 -179.6(19) .
Ni20 Ni18 C19 O19 124.4(16) .
Ni14 Ni18 C19 O19 171.3(12) .
Ni16 Ni18 C19 O19 -116.3(15) .
Ni8 Ni18 C19 O19 -53(2) .
Ni10 Ni18 C19 O19 82.4(18) .
C24 Ni18 C19 Ni26 -177.4(5) .
C3 Ni18 C19 Ni26 13.4(5) .
Ni20 Ni18 C19 Ni26 -56.0(3) .
Ni14 Ni18 C19 Ni26 -9.1(8) .
Ni16 Ni18 C19 Ni26 63.3(5) .
Ni8 Ni18 C19 Ni26 126.8(6) .
Ni10 Ni18 C19 Ni26 -98.1(4) .
C22 Ni28 C20 O20 -150(25) .
C4 Ni28 C20 O20 7(25) .
Ni23 Ni28 C20 O20 88(25) .
Ni20 Ni28 C20 O20 -163(24) .
Ni29 Ni28 C20 O20 -21(25) .
Ni22 Ni28 C20 O20 -65(25) .
Ni27 Ni28 C20 O20 36(25) .
Cu2 Ni28 C20 O20 91(25) .
Ni26 Ni28 C20 O20 141(25) .
C32 Ni29 C21 O21 -76(100) .
C23 Ni29 C21 O21 164(100) .
C4 Ni29 C21 O21 45(100) .
Ni21 Ni29 C21 O21 -63(100) .
Ni22 Ni29 C21 O21 157(100) .
Ni27 Ni29 C21 O21 15(100) .
Ni28 Ni29 C21 O21 84(100) .
C25 Ni20 C22 O22 12.9(16) .
Ni10 Ni20 C22 O22 5.6(19) .
Ni28 Ni20 C22 O22 177.4(18) .
Ni23 Ni20 C22 O22 -157.5(14) .
Ni18 Ni20 C22 O22 -65.9(15) .
Ni14 Ni20 C22 O22 -119.3(13) .
Ni15 Ni20 C22 O22 146.4(13) .
Ni22 Ni20 C22 O22 117.8(15) .
Ni13 Ni20 C22 O22 77.7(16) .
Ni26 Ni20 C22 O22 -107.2(15) .
C25 Ni20 C22 Ni28 -164.5(5) .
Ni10 Ni20 C22 Ni28 -171.73(18) .
Ni23 Ni20 C22 Ni28 25.2(4) .
Ni18 Ni20 C22 Ni28 116.7(3) .
Ni14 Ni20 C22 Ni28 63.3(9) .
Ni15 Ni20 C22 Ni28 -31.0(6) .
Ni22 Ni20 C22 Ni28 -59.6(3) .
Ni13 Ni20 C22 Ni28 -99.6(3) .
Ni26 Ni20 C22 Ni28 75.5(3) .
C20 Ni28 C22 O22 12.1(14) .
C4 Ni28 C22 O22 -151.5(12) .
Ni23 Ni28 C22 O22 156.1(12) .
Ni20 Ni28 C22 O22 -177.7(16) .
Ni29 Ni28 C22 O22 -85.0(14) .
Ni22 Ni28 C22 O22 -117.8(13) .
Ni27 Ni28 C22 O22 172.9(6) .
Cu2 Ni28 C22 O22 97.2(13) .
Ni26 Ni28 C22 O22 111.5(14) .
C20 Ni28 C22 Ni20 -170.2(5) .
C4 Ni28 C22 Ni20 26.1(6) .
Ni23 Ni28 C22 Ni20 -26.2(4) .
Ni29 Ni28 C22 Ni20 92.7(4) .
Ni22 Ni28 C22 Ni20 59.9(3) .
Ni27 Ni28 C22 Ni20 -9.4(13) .
Cu2 Ni28 C22 Ni20 -85.1(4) .
Ni26 Ni28 C22 Ni20 -70.9(3) .
C26 Ni22 C23 O23 13.4(19) .
C4 Ni22 C23 O23 -149.9(18) .
Ni13 Ni22 C23 O23 17(2) .
Ni29 Ni22 C23 O23 -171(2) .
Ni15 Ni22 C23 O23 -162.3(12) .
Ni28 Ni22 C23 O23 -110.1(19) .
Ni20 Ni22 C23 O23 -73.6(19) .
Ni12 Ni22 C23 O23 101.6(18) .
Ni21 Ni22 C23 O23 161.0(18) .
C26 Ni22 C23 Ni29 -175.6(5) .
C4 Ni22 C23 Ni29 21.2(5) .
Ni13 Ni22 C23 Ni29 -172.3(3) .
Ni15 Ni22 C23 Ni29 8.8(11) .
Ni28 Ni22 C23 Ni29 61.0(3) .
Ni20 Ni22 C23 Ni29 97.5(3) .
Ni12 Ni22 C23 Ni29 -87.3(4) .
Ni21 Ni22 C23 Ni29 -27.9(4) .
C21 Ni29 C23 O23 -1.5(14) .
C32 Ni29 C23 O23 -101.4(13) .
C4 Ni29 C23 O23 154.1(13) .
Ni21 Ni29 C23 O23 -153.8(12) .
Ni22 Ni29 C23 O23 173.3(16) .
Ni27 Ni29 C23 O23 128.4(11) .
Ni28 Ni29 C23 O23 107.1(13) .
C21 Ni29 C23 Ni22 -174.7(5) .
C32 Ni29 C23 Ni22 85.3(5) .
C4 Ni29 C23 Ni22 -19.2(5) .
Ni21 Ni29 C23 Ni22 32.9(4) .
Ni27 Ni29 C23 Ni22 -44.9(7) .
Ni28 Ni29 C23 Ni22 -66.2(3) .
C19 Ni18 C24 O24 4(10) .
C3 Ni18 C24 O24 139(9) .
Ni26 Ni18 C24 O24 1(11) .
Ni20 Ni18 C24 O24 -93(10) .
Ni14 Ni18 C24 O24 -167(10) .
Ni16 Ni18 C24 O24 123(10) .
Ni8 Ni18 C24 O24 163(10) .
Ni10 Ni18 C24 O24 -133(10) .
C28 Ni10 C25 O25 5.0(16) .
Ni14 Ni10 C25 O25 -161.2(14) .
Ni20 Ni10 C25 O25 -175.8(18) .
Ni4 Ni10 C25 O25 59.9(16) .
Ni2 Ni10 C25 O25 -2(2) .
Ni13 Ni10 C25 O25 109.8(16) .
Ni6 Ni10 C25 O25 128.9(13) .
Ni18 Ni10 C25 O25 -113.8(16) .
Ni8 Ni10 C25 O25 -95.8(15) .
C28 Ni10 C25 Ni20 -179.2(4) .
Ni14 Ni10 C25 Ni20 14.6(5) .
Ni4 Ni10 C25 Ni20 -124.3(3) .
Ni2 Ni10 C25 Ni20 174.1(6) .
Ni13 Ni10 C25 Ni20 -74.5(3) .
Ni6 Ni10 C25 Ni20 -55.3(6) .
Ni18 Ni10 C25 Ni20 61.9(3) .
Ni8 Ni10 C25 Ni20 80.0(5) .
C22 Ni20 C25 O25 1.9(16) .
Ni10 Ni20 C25 O25 175.7(19) .
Ni28 Ni20 C25 O25 -16(2) .
Ni23 Ni20 C25 O25 148.4(9) .
Ni18 Ni20 C25 O25 107.8(16) .
Ni14 Ni20 C25 O25 162.4(15) .
Ni15 Ni20 C25 O25 -138.7(14) .
Ni22 Ni20 C25 O25 -79.7(16) .
Ni13 Ni20 C25 O25 -118.5(16) .
Ni26 Ni20 C25 O25 71.2(16) .
C22 Ni20 C25 Ni10 -173.8(5) .
Ni28 Ni20 C25 Ni10 168.64(17) .
Ni23 Ni20 C25 Ni10 -27.3(16) .
Ni18 Ni20 C25 Ni10 -67.9(3) .
Ni14 Ni20 C25 Ni10 -13.3(5) .
Ni15 Ni20 C25 Ni10 45.7(5) .
Ni22 Ni20 C25 Ni10 104.6(3) .
Ni13 Ni20 C25 Ni10 65.8(3) .
Ni26 Ni20 C25 Ni10 -104.5(4) .
C23 Ni22 C26 O26 -7.5(18) .
C4 Ni22 C26 O26 130.8(15) .
Ni13 Ni22 C26 O26 175(2) .
Ni29 Ni22 C26 O26 -14(2) .
Ni15 Ni22 C26 O26 170.4(16) .
Ni28 Ni22 C26 O26 68.6(18) .
Ni20 Ni22 C26 O26 113.5(17) .
Ni12 Ni22 C26 O26 -130.9(17) .
Ni21 Ni22 C26 O26 -122.0(15) .
C23 Ni22 C26 Ni13 177.5(5) .
C4 Ni22 C26 Ni13 -44.2(13) .
Ni29 Ni22 C26 Ni13 171.3(3) .
Ni15 Ni22 C26 Ni13 -4.6(5) .
Ni28 Ni22 C26 Ni13 -106.4(3) .
Ni20 Ni22 C26 Ni13 -61.5(3) .
Ni12 Ni22 C26 Ni13 54.1(3) .
Ni21 Ni22 C26 Ni13 63.0(7) .
C29 Ni13 C26 O26 24.5(15) .
Ni22 Ni13 C26 O26 -175.5(18) .
Ni4 Ni13 C26 O26 -2.8(18) .
C2 Ni13 C26 O26 144.1(13) .
Ni10 Ni13 C26 O26 -77.9(15) .
Ni15 Ni13 C26 O26 -171.2(14) .
Ni12 Ni13 C26 O26 127.8(15) .
Ni6 Ni13 C26 O26 -163.8(8) .
Ni20 Ni13 C26 O26 -117.6(15) .
Ni5 Ni13 C26 O26 88.9(15) .
C29 Ni13 C26 Ni22 -159.9(5) .
Ni4 Ni13 C26 Ni22 172.75(12) .
C2 Ni13 C26 Ni22 -40.4(7) .
Ni10 Ni13 C26 Ni22 97.6(4) .
Ni15 Ni13 C26 Ni22 4.3(5) .
Ni12 Ni13 C26 Ni22 -56.7(3) .
Ni6 Ni13 C26 Ni22 11.8(18) .
Ni20 Ni13 C26 Ni22 57.9(3) .
Ni5 Ni13 C26 Ni22 -95.6(4) .
C14 Ni8 C27 O27 31(4) .
C1 Ni8 C27 O27 178(3) .
Ni16 Ni8 C27 O27 18(4) .
Ni2 Ni8 C27 O27 -168(4) .
Ni14 Ni8 C27 O27 -138(3) .
Ni7 Ni8 C27 O27 123(3) .
Ni18 Ni8 C27 O27 -61(4) .
Ni10 Ni8 C27 O27 -121(4) .
C14 Ni8 C27 Ni2 -161.0(4) .
C1 Ni8 C27 Ni2 -14.0(4) .
Ni16 Ni8 C27 Ni2 -173.6(4) .
Ni14 Ni8 C27 Ni2 29.8(7) .
Ni7 Ni8 C27 Ni2 -69.4(4) .
Ni18 Ni8 C27 Ni2 106.6(2) .
Ni10 Ni8 C27 Ni2 47.34(19) .
C7 Ni2 C27 O27 -33.4(10) .
C1 Ni2 C27 O27 -170.6(10) .
C28 Ni2 C27 O27 71.6(10) .
Ni10 Ni2 C27 O27 120.1(9) .
Ni8 Ni2 C27 O27 176.2(12) .
Ni6 Ni2 C27 O27 166.7(7) .
Ni1 Ni2 C27 O27 -125.0(9) .
Ni4 Ni2 C27 O27 76.0(10) .
Cu1 Ni2 C27 O27 -78.4(15) .
C7 Ni2 C27 Ni8 150.4(5) .
C1 Ni2 C27 Ni8 13.2(4) .
C28 Ni2 C27 Ni8 -104.6(4) .
Ni10 Ni2 C27 Ni8 -56.1(3) .
Ni6 Ni2 C27 Ni8 -9.5(5) .
Ni1 Ni2 C27 Ni8 58.8(3) .
Ni4 Ni2 C27 Ni8 -100.2(4) .
Cu1 Ni2 C27 Ni8 105.4(9) .
C25 Ni10 C28 O28 -36.5(14) .
Ni14 Ni10 C28 O28 122.2(11) .
Ni20 Ni10 C28 O28 -37.8(18) .
Ni4 Ni10 C28 O28 -138.8(14) .
Ni2 Ni10 C28 O28 140.3(14) .
Ni13 Ni10 C28 O28 -113.4(12) .
Ni6 Ni10 C28 O28 -179.6(12) .
Ni18 Ni10 C28 O28 43.2(14) .
Ni8 Ni10 C28 O28 93.3(13) .
C25 Ni10 C28 Ni4 102.3(5) .
Ni14 Ni10 C28 Ni4 -99.0(5) .
Ni20 Ni10 C28 Ni4 101.0(7) .
Ni2 Ni10 C28 Ni4 -80.9(3) .
Ni13 Ni10 C28 Ni4 25.4(3) .
Ni6 Ni10 C28 Ni4 -40.8(3) .
Ni18 Ni10 C28 Ni4 -177.95(9) .
Ni8 Ni10 C28 Ni4 -127.8(2) .
C25 Ni10 C28 Ni2 -176.8(4) .
Ni14 Ni10 C28 Ni2 -18.1(7) .
Ni20 Ni10 C28 Ni2 -178.1(5) .
Ni4 Ni10 C28 Ni2 80.9(3) .
Ni13 Ni10 C28 Ni2 106.3(2) .
Ni6 Ni10 C28 Ni2 40.1(3) .
Ni18 Ni10 C28 Ni2 -97.1(3) .
Ni8 Ni10 C28 Ni2 -46.9(3) .
C29 Ni4 C28 O28 69.0(12) .
N4 Ni4 C28 O28 -36.4(11) .
Ni10 Ni4 C28 O28 145.0(13) .
Ni13 Ni4 C28 O28 119.2(10) .
Ni2 Ni4 C28 O28 -136.1(12) .
Ni6 Ni4 C28 O28 -176.4(10) .
Cu1 Ni4 C28 O28 -123.0(10) .
Ni5 Ni4 C28 O28 178.2(6) .
C29 Ni4 C28 Ni10 -76.0(5) .
N4 Ni4 C28 Ni10 178.7(4) .
Ni13 Ni4 C28 Ni10 -25.8(3) .
Ni2 Ni4 C28 Ni10 78.9(3) .
Ni6 Ni4 C28 Ni10 38.7(3) .
Cu1 Ni4 C28 Ni10 92.1(3) .
Ni5 Ni4 C28 Ni10 33.2(9) .
C29 Ni4 C28 Ni2 -154.9(4) .
N4 Ni4 C28 Ni2 99.7(4) .
Ni10 Ni4 C28 Ni2 -78.9(3) .
Ni13 Ni4 C28 Ni2 -104.7(2) .
Ni6 Ni4 C28 Ni2 -40.3(3) .
Cu1 Ni4 C28 Ni2 13.1(4) .
Ni5 Ni4 C28 Ni2 -45.7(8) .
C7 Ni2 C28 O28 40.6(13) .
C1 Ni2 C28 O28 -139.1(11) .
C27 Ni2 C28 O28 -49.2(11) .
Ni10 Ni2 C28 O28 -145.3(13) .
Ni8 Ni2 C28 O28 -90.3(11) .
Ni6 Ni2 C28 O28 175.9(11) .
Ni1 Ni2 C28 O28 178.1(6) .
Ni4 Ni2 C28 O28 134.9(13) .
Cu1 Ni2 C28 O28 122.2(11) .
C7 Ni2 C28 Ni10 -174.1(5) .
C1 Ni2 C28 Ni10 6.2(6) .
C27 Ni2 C28 Ni10 96.1(4) .
Ni8 Ni2 C28 Ni10 55.0(3) .
Ni6 Ni2 C28 Ni10 -38.7(3) .
Ni1 Ni2 C28 Ni10 -36.6(10) .
Ni4 Ni2 C28 Ni10 -79.8(3) .
Cu1 Ni2 C28 Ni10 -92.5(3) .
C7 Ni2 C28 Ni4 -94.3(5) .
C1 Ni2 C28 Ni4 86.0(5) .
C27 Ni2 C28 Ni4 175.9(4) .
Ni10 Ni2 C28 Ni4 79.8(3) .
Ni8 Ni2 C28 Ni4 134.8(2) .
Ni6 Ni2 C28 Ni4 41.0(3) .
Ni1 Ni2 C28 Ni4 43.2(10) .
Cu1 Ni2 C28 Ni4 -12.7(4) .
C26 Ni13 C29 O29 22.7(16) .
Ni22 Ni13 C29 O29 1.0(19) .
Ni4 Ni13 C29 O29 176.3(19) .
C2 Ni13 C29 O29 -112.0(16) .
Ni10 Ni13 C29 O29 144.9(15) .
Ni15 Ni13 C29 O29 -118.0(14) .
Ni12 Ni13 C29 O29 -66.2(16) .
Ni6 Ni13 C29 O29 -155.2(15) .
Ni20 Ni13 C29 O29 99.7(16) .
Ni5 Ni13 C29 O29 -108.9(16) .
C26 Ni13 C29 Ni4 -153.6(5) .
Ni22 Ni13 C29 Ni4 -175.31(13) .
C2 Ni13 C29 Ni4 71.7(5) .
Ni10 Ni13 C29 Ni4 -31.4(4) .
Ni15 Ni13 C29 Ni4 65.7(10) .
Ni12 Ni13 C29 Ni4 117.5(3) .
Ni6 Ni13 C29 Ni4 28.5(4) .
Ni20 Ni13 C29 Ni4 -76.6(6) .
Ni5 Ni13 C29 Ni4 74.8(3) .
N4 Ni4 C29 O29 11.9(14) .
C28 Ni4 C29 O29 -95.4(14) .
Ni10 Ni4 C29 O29 -144.2(13) .
Ni13 Ni4 C29 O29 -176.7(16) .
Ni2 Ni4 C29 O29 -165.3(7) .
Ni6 Ni4 C29 O29 153.9(13) .
Cu1 Ni4 C29 O29 97.7(13) .
Ni5 Ni4 C29 O29 111.4(14) .
N4 Ni4 C29 Ni13 -171.3(4) .
C28 Ni4 C29 Ni13 81.4(5) .
Ni10 Ni4 C29 Ni13 32.5(4) .
Ni2 Ni4 C29 Ni13 11.5(13) .
Ni6 Ni4 C29 Ni13 -29.4(4) .
Cu1 Ni4 C29 Ni13 -85.5(4) .
Ni5 Ni4 C29 Ni13 -71.8(3) .
C9 Ni12 C30 O30 -36(11) .
C2 Ni12 C30 O30 131(10) .
Ni5 Ni12 C30 O30 -49(11) .
Ni13 Ni12 C30 O30 -135(11) .
Ni21 Ni12 C30 O30 124(11) .
Ni11 Ni12 C30 O30 89(11) .
Ni15 Ni12 C30 O30 158(11) .
Ni22 Ni12 C30 O30 -174(11) .
C4 Ni27 C31 O31 60(12) .
C34 Ni27 C31 O31 -142(12) .
Ni23 Ni27 C31 O31 -33(12) .
Ni29 Ni27 C31 O31 79(12) .
Ni19 Ni27 C31 O31 -151(11) .
Ni25 Ni27 C31 O31 -96(12) .
Cu2 Ni27 C31 O31 -36(12) .
Ni28 Ni27 C31 O31 22(12) .
Ni21 Ni27 C31 O31 123(12) .
C33 Ni21 C32 O32 -4.6(18) .
C4 Ni21 C32 O32 169.0(17) .
Ni11 Ni21 C32 O32 4(2) .
Ni29 Ni21 C32 O32 -176(2) .
Ni15 Ni21 C32 O32 -166.8(12) .
Ni19 Ni21 C32 O32 97.3(18) .
Ni12 Ni21 C32 O32 -80.9(18) .
Ni22 Ni21 C32 O32 -142.6(17) .
Ni27 Ni21 C32 O32 130.4(18) .
C33 Ni21 C32 Ni29 171.6(5) .
C4 Ni21 C32 Ni29 -14.8(5) .
Ni11 Ni21 C32 Ni29 179.9(3) .
Ni15 Ni21 C32 Ni29 9.3(11) .
Ni19 Ni21 C32 Ni29 -86.6(5) .
Ni12 Ni21 C32 Ni29 95.3(4) .
Ni22 Ni21 C32 Ni29 33.5(4) .
Ni27 Ni21 C32 Ni29 -53.4(3) .
C21 Ni29 C32 O32 -13.8(16) .
C23 Ni29 C32 O32 87.9(16) .
C4 Ni29 C32 O32 -169.9(15) .
Ni21 Ni29 C32 O32 176.6(18) .
Ni22 Ni29 C32 O32 137.6(14) .
Ni27 Ni29 C32 O32 -121.7(15) .
Ni28 Ni29 C32 O32 -155.2(11) .
C21 Ni29 C32 Ni21 169.6(5) .
C23 Ni29 C32 Ni21 -88.7(5) .
C4 Ni29 C32 Ni21 13.5(5) .
Ni22 Ni29 C32 Ni21 -39.0(4) .
Ni27 Ni29 C32 Ni21 61.7(3) .
Ni28 Ni29 C32 Ni21 28.1(9) .
C32 Ni21 C33 O33 -1(2) .
C4 Ni21 C33 O33 -163.5(15) .
Ni11 Ni21 C33 O33 -175(2) .
Ni29 Ni21 C33 O33 10(2) .
Ni15 Ni21 C33 O33 170.0(19) .
Ni19 Ni21 C33 O33 -132(2) .
Ni12 Ni21 C33 O33 118(2) .
Ni22 Ni21 C33 O33 104.9(19) .
Ni27 Ni21 C33 O33 -84(2) .
C32 Ni21 C33 Ni11 174.4(4) .
C4 Ni21 C33 Ni11 12.0(14) .
Ni29 Ni21 C33 Ni11 -174.5(3) .
Ni15 Ni21 C33 Ni11 -14.6(4) .
Ni19 Ni21 C33 Ni11 43.8(3) .
Ni12 Ni21 C33 Ni11 -66.5(2) .
Ni22 Ni21 C33 Ni11 -79.6(5) .
Ni27 Ni21 C33 Ni11 91.6(4) .
C36 Ni11 C33 O33 -10.9(13) .
C35 Ni11 C33 O33 84.0(13) .
C2 Ni11 C33 O33 -116.4(12) .
Ni21 Ni11 C33 O33 176.9(15) .
Ni3 Ni11 C33 O33 -46.9(16) .
Ni19 Ni11 C33 O33 130.0(12) .
Ni15 Ni11 C33 O33 -168.6(12) .
Ni12 Ni11 C33 O33 -115.6(13) .
Ni9 Ni11 C33 O33 124.7(12) .
C36 Ni11 C33 Ni21 172.2(4) .
C35 Ni11 C33 Ni21 -92.9(4) .
C2 Ni11 C33 Ni21 66.8(5) .
Ni3 Ni11 C33 Ni21 136.2(3) .
Ni19 Ni11 C33 Ni21 -46.9(3) .
Ni15 Ni11 C33 Ni21 14.5(4) .
Ni12 Ni11 C33 Ni21 67.5(3) .
Ni9 Ni11 C33 Ni21 -52.1(11) .
N3 Ni25 C34 O34 30.9(13) .
C16 Ni25 C34 O34 -76.3(15) .
Ni17 Ni25 C34 O34 -126.8(12) .
Ni19 Ni25 C34 O34 -143.3(14) .
Ni23 Ni25 C34 O34 174.9(12) .
Ni27 Ni25 C34 O34 137.1(14) .
Ni24 Ni25 C34 O34 176.0(7) .
Cu2 Ni25 C34 O34 119.8(12) .
N3 Ni25 C34 Ni19 174.2(4) .
C16 Ni25 C34 Ni19 67.0(7) .
Ni17 Ni25 C34 Ni19 16.5(4) .
Ni23 Ni25 C34 Ni19 -41.8(3) .
Ni27 Ni25 C34 Ni19 -79.6(3) .
Ni24 Ni25 C34 Ni19 -40.7(9) .
Cu2 Ni25 C34 Ni19 -96.8(3) .
N3 Ni25 C34 Ni27 -106.2(4) .
C16 Ni25 C34 Ni27 146.6(5) .
Ni17 Ni25 C34 Ni27 96.1(3) .
Ni19 Ni25 C34 Ni27 79.6(3) .
Ni23 Ni25 C34 Ni27 37.8(3) .
Ni24 Ni25 C34 Ni27 39.0(9) .
Cu2 Ni25 C34 Ni27 -17.2(4) .
C35 Ni19 C34 O34 12.1(12) .
Ni25 Ni19 C34 O34 146.3(13) .
Ni23 Ni19 C34 O34 -170.0(10) .
Ni11 Ni19 C34 O34 -30.5(13) .
Ni15 Ni19 C34 O34 -124.4(10) .
Ni27 Ni19 C34 O34 -129.8(12) .
Ni17 Ni19 C34 O34 130.6(10) .
Ni21 Ni19 C34 O34 -78.1(11) .
Ni9 Ni19 C34 O34 86.7(13) .
C35 Ni19 C34 Ni25 -134.1(4) .
Ni23 Ni19 C34 Ni25 43.7(3) .
Ni11 Ni19 C34 Ni25 -176.71(10) .
Ni15 Ni19 C34 Ni25 89.3(5) .
Ni27 Ni19 C34 Ni25 84.0(4) .
Ni17 Ni19 C34 Ni25 -15.6(4) .
Ni21 Ni19 C34 Ni25 135.6(2) .
Ni9 Ni19 C34 Ni25 -59.6(8) .
C35 Ni19 C34 Ni27 141.9(4) .
Ni25 Ni19 C34 Ni27 -84.0(4) .
Ni23 Ni19 C34 Ni27 -40.2(3) .
Ni11 Ni19 C34 Ni27 99.3(4) .
Ni15 Ni19 C34 Ni27 5.3(7) .
Ni17 Ni19 C34 Ni27 -99.6(3) .
Ni21 Ni19 C34 Ni27 51.6(3) .
Ni9 Ni19 C34 Ni27 -143.5(5) .
C31 Ni27 C34 O34 -38.9(11) .
C4 Ni27 C34 O34 126.9(10) .
Ni23 Ni27 C34 O34 175.7(10) .
Ni29 Ni27 C34 O34 59.5(12) .
Ni19 Ni27 C34 O34 134.7(12) .
Ni25 Ni27 C34 O34 -144.1(12) .
Cu2 Ni27 C34 O34 -126.6(10) .
Ni28 Ni27 C34 O34 174.7(6) .
Ni21 Ni27 C34 O34 87.1(10) .
C31 Ni27 C34 Ni25 105.2(5) .
C4 Ni27 C34 Ni25 -89.0(5) .
Ni23 Ni27 C34 Ni25 -40.2(3) .
Ni29 Ni27 C34 Ni25 -156.38(18) .
Ni19 Ni27 C34 Ni25 -81.2(4) .
Cu2 Ni27 C34 Ni25 17.5(4) .
Ni28 Ni27 C34 Ni25 -41.2(8) .
Ni21 Ni27 C34 Ni25 -128.8(3) .
C31 Ni27 C34 Ni19 -173.6(5) .
C4 Ni27 C34 Ni19 -7.8(6) .
Ni23 Ni27 C34 Ni19 41.0(3) .
Ni29 Ni27 C34 Ni19 -75.2(5) .
Ni25 Ni27 C34 Ni19 81.2(4) .
Cu2 Ni27 C34 Ni19 98.7(3) .
Ni28 Ni27 C34 Ni19 40.0(8) .
Ni21 Ni27 C34 Ni19 -47.5(3) .
C34 Ni19 C35 O35 34.6(17) .
Ni25 Ni19 C35 O35 -7.7(19) .
Ni23 Ni19 C35 O35 -136.1(13) .
Ni11 Ni19 C35 O35 175.3(19) .
Ni15 Ni19 C35 O35 -172.1(15) .
Ni27 Ni19 C35 O35 76.7(17) .
Ni17 Ni19 C35 O35 -76.7(17) .
Ni21 Ni19 C35 O35 131.2(17) .
Ni9 Ni19 C35 O35 -117.2(17) .
C34 Ni19 C35 Ni11 -140.7(4) .
Ni25 Ni19 C35 Ni11 176.96(9) .
Ni23 Ni19 C35 Ni11 48.6(17) .
Ni15 Ni19 C35 Ni11 12.6(4) .
Ni27 Ni19 C35 Ni11 -98.6(4) .
Ni17 Ni19 C35 Ni11 108.0(3) .
Ni21 Ni19 C35 Ni11 -44.1(3) .
Ni9 Ni19 C35 Ni11 67.4(3) .
C36 Ni11 C35 O35 20.6(13) .
C33 Ni11 C35 O35 -76.3(12) .
C2 Ni11 C35 O35 132.4(11) .
Ni21 Ni11 C35 O35 -125.8(12) .
Ni3 Ni11 C35 O35 74.0(12) .
Ni19 Ni11 C35 O35 -176.4(15) .
Ni15 Ni11 C35 O35 171.4(11) .
Ni12 Ni11 C35 O35 -130.5(10) .
Ni9 Ni11 C35 O35 117.4(12) .
C36 Ni11 C35 Ni19 -163.0(5) .
C33 Ni11 C35 Ni19 100.1(5) .
C2 Ni11 C35 Ni19 -51.2(8) .
Ni21 Ni11 C35 Ni19 50.6(3) .
Ni3 Ni11 C35 Ni19 -109.6(3) .
Ni15 Ni11 C35 Ni19 -12.2(4) .
Ni12 Ni11 C35 Ni19 45.9(10) .
Ni9 Ni11 C35 Ni19 -66.2(3) .
C33 Ni11 C36 O36 27(2) .
C35 Ni11 C36 O36 -65(2) .
C2 Ni11 C36 O36 150.8(19) .
Ni21 Ni11 C36 O36 38(2) .
Ni3 Ni11 C36 O36 -179(2) .
Ni19 Ni11 C36 O36 -83(2) .
Ni15 Ni11 C36 O36 169.4(15) .
Ni12 Ni11 C36 O36 103(2) .
Ni9 Ni11 C36 O36 -138.5(19) .
C33 Ni11 C36 Ni3 -153.9(4) .
C35 Ni11 C36 Ni3 113.8(4) .
C2 Ni11 C36 Ni3 -30.4(4) .
Ni21 Ni11 C36 Ni3 -143.4(4) .
Ni19 Ni11 C36 Ni3 95.4(5) .
Ni15 Ni11 C36 Ni3 -11.8(7) .
Ni12 Ni11 C36 Ni3 -77.8(3) .
Ni9 Ni11 C36 Ni3 40.3(3) .
C6 Ni3 C36 O36 -8.7(14) .
C10 Ni3 C36 O36 87.7(14) .
C2 Ni3 C36 O36 -150.3(13) .
Ni11 Ni3 C36 O36 179.1(16) .
Ni6 Ni3 C36 O36 -167.6(10) .
Ni9 Ni3 C36 O36 133.0(13) .
Ni5 Ni3 C36 O36 -105.0(13) .
Cu1 Ni3 C36 O36 -64.0(17) .
C6 Ni3 C36 Ni11 172.2(4) .
C10 Ni3 C36 Ni11 -91.4(4) .
C2 Ni3 C36 Ni11 30.6(4) .
Ni6 Ni3 C36 Ni11 13.2(7) .
Ni9 Ni3 C36 Ni11 -46.1(3) .
Ni5 Ni3 C36 Ni11 75.9(3) .
Cu1 Ni3 C36 Ni11 116.9(7) .
Ni6 Cu1 N1 C101 1(13) .
Ni5 Cu1 N1 C101 58(6) .
Ni1 Cu1 N1 C101 -93(6) .
Ni4 Cu1 N1 C101 133(6) .
Ni2 Cu1 N1 C101 -160(6) .
Ni3 Cu1 N1 C101 -8(6) .
Cu1 N1 C101 C102 91(34) .
Ni23 Cu2 N2 C121 -174(5) .
C18 Cu2 N2 C121 26(7) .
Ni26 Cu2 N2 C121 14(7) .
Ni27 Cu2 N2 C121 168(7) .
Ni24 Cu2 N2 C121 -60(7) .
Ni25 Cu2 N2 C121 -127(7) .
Ni28 Cu2 N2 C121 99(7) .
Cu2 N2 C121 C122 33(72) .
C34 Ni25 N3 C131 125(7) .
C16 Ni25 N3 C131 -92(7) .
Ni17 Ni25 N3 C131 -93(7) .
Ni19 Ni25 N3 C131 134(7) .
Ni23 Ni25 N3 C131 18(8) .
Ni27 Ni25 N3 C131 74(7) .
Ni24 Ni25 N3 C131 -40(7) .
Cu2 Ni25 N3 C131 17(7) .
Ni25 N3 C131 C132 -85(32) .
C29 Ni4 N4 C141 38(24) .
C28 Ni4 N4 C141 165(24) .
Ni10 Ni4 N4 C141 167(24) .
Ni13 Ni4 N4 C141 27(25) .
Ni2 Ni4 N4 C141 -143(24) .
Ni6 Ni4 N4 C141 -82(24) .
Cu1 Ni4 N4 C141 -84(24) .
Ni5 Ni4 N4 C141 -30(24) .
Ni4 N4 C141 C142 31(29) .
N6 Ni41 N5 C151 84(9) 2_675
N6 Ni41 N5 C151 -96(9) .
N5 Ni41 N5 C151 -25(100) 2_675
N7 Ni41 N5 C151 -6(9) 2_675
N7 Ni41 N5 C151 174(9) .
Ni41 N5 C151 C152 -64(68) .
N6 Ni41 N6 C161 142(100) 2_675
N5 Ni41 N6 C161 -71(17) 2_675
N5 Ni41 N6 C161 109(17) .
N7 Ni41 N6 C161 21(17) 2_675
N7 Ni41 N6 C161 -159(17) .
Ni41 N6 C161 C162 116(100) .
N6 Ni41 N7 C171 -64(11) 2_675
N6 Ni41 N7 C171 116(11) .
N5 Ni41 N7 C171 25(11) 2_675
N5 Ni41 N7 C171 -155(11) .
N7 Ni41 N7 C171 157(100) 2_675
Ni41 N7 C171 C172 162(32) .
N9 Ni42 N8 C181 86(3) 2_756
N9 Ni42 N8 C181 -94(3) .
N8 Ni42 N8 C181 -30(100) 2_756
N10 Ni42 N8 C181 176(3) .
N10 Ni42 N8 C181 -4(3) 2_756
Ni42 N8 C181 C182 161(49) .
N9 Ni42 N9 C191 104(100) 2_756
N8 Ni42 N9 C191 -125(9) .
N8 Ni42 N9 C191 55(9) 2_756
N10 Ni42 N9 C191 -32(9) .
N10 Ni42 N9 C191 148(9) 2_756
Ni42 N9 C191 C192 23(48) .
N9 Ni42 N10 C201 -108(6) 2_756
N9 Ni42 N10 C201 72(6) .
N8 Ni42 N10 C201 162(6) .
N8 Ni42 N10 C201 -18(6) 2_756
N10 Ni42 N10 C201 4(100) 2_756
Ni42 N10 C201 C202 86(35) .
